data_1518256
loop_
_publ_author_name
'Wise, Matthew D.'
'Holstein, Julian J.'
'Pattison, Philip'
'Besnard, Celine'
'Solari, Euro'
'Scopelliti, Rosario'
'Bricogne, Gerard'
'Severin, Kay'

_publ_section_title
;
 Large, heterometallic coordination cages based on ditopic metallo-ligands
 with 3-pyridyl donor groups
;
_journal_issue 2
_journal_name_full 'Chem. Sci.'
_journal_page_first 1004
_journal_paper_doi 10.1039/C4SC03046J
_journal_volume 6
_journal_year 2015
_chemical_formula_moiety
'C264 H312 B24 Fe12 N96 O72 Pd6, 7.5(C24 H20 B), 2.25(B F4), 4.25(C2 H3 N), 0.5(C2 H4 N), 11.5(O)'
_chemical_formula_sum 'C453.5 H476.75 B33.75 F9 Fe12 N100.75 O83.5 Pd6'
_chemical_formula_weight 10519.01
_chemical_properties_physical Air-sensitive
_space_group_crystal_system triclinic
_space_group_IT_number 2
_space_group_name_Hall '-P 1'
_space_group_name_H-M_alt 'P -1'
_symmetry_space_group_name_Hall '-P 1'
_symmetry_space_group_name_H-M 'P -1'
_atom_sites_solution_hydrogens geom
_audit_creation_method SHELXL-2014/6
_cell_angle_alpha 109.87(3)
_cell_angle_beta 111.57(4)
_cell_angle_gamma 90.72(4)
_cell_formula_units_Z 4
_cell_length_a 37.76(2)
_cell_length_b 37.914(15)
_cell_length_c 49.64(3)
_cell_measurement_reflns_used 38
_cell_measurement_temperature 100(2)
_cell_measurement_theta_max 20
_cell_measurement_theta_min 3
_cell_volume 61382(6)
_computing_cell_refinement 'Dirax/lsq (Duisenberg & Schreurs, 1989-2000)'
_computing_data_collection 'Collect (Bruker AXS BV, 1997-2004)'
_computing_data_reduction 'EvalCCD (Duisenberg & Schreurs, 1990-2000)'
_computing_molecular_graphics 'shelXle (Huebschle, 2014)'
_computing_publication_material 'enCIFer 1.3, CCDC, 2008'
_computing_structure_refinement 'SHELXL-2014/6 (Sheldrick, 2014)'
_computing_structure_solution 'SUPERFLIP (Palatinus & Chapuis, 2007)'
_diffrn_ambient_temperature 100(2)
_diffrn_measured_fraction_theta_full 0.998
_diffrn_measured_fraction_theta_max 0.969
_diffrn_measurement_device_type 'Bruker APEX II CCD'
_diffrn_measurement_method 'phi and omega scans'
_diffrn_radiation_monochromator graphite
_diffrn_radiation_type MoK\a
_diffrn_radiation_wavelength 0.71073
_diffrn_reflns_av_R_equivalents 0.1885
_diffrn_reflns_av_unetI/netI 0.2789
_diffrn_reflns_Laue_measured_fraction_full 0.998
_diffrn_reflns_Laue_measured_fraction_max 0.969
_diffrn_reflns_limit_h_max 31
_diffrn_reflns_limit_h_min -31
_diffrn_reflns_limit_k_max 30
_diffrn_reflns_limit_k_min -31
_diffrn_reflns_limit_l_max 41
_diffrn_reflns_limit_l_min -41
_diffrn_reflns_number 222504
_diffrn_reflns_point_group_measured_fraction_full 0.998
_diffrn_reflns_point_group_measured_fraction_max 0.969
_diffrn_reflns_theta_full 17.000
_diffrn_reflns_theta_max 17.200
_diffrn_reflns_theta_min 1.075
_diffrn_source 'sealed tube'
_exptl_absorpt_coefficient_mu 0.514
_exptl_absorpt_correction_T_max 0.6993
_exptl_absorpt_correction_T_min 0.5760
_exptl_absorpt_correction_type multi-scan
_exptl_absorpt_process_details 'SADABS 2008, Bruker AXS, 2008'
_exptl_crystal_colour orange
_exptl_crystal_density_diffrn 1.138
_exptl_crystal_description plate
_exptl_crystal_F_000 21635
_exptl_crystal_recrystallization_method 'Re-crystallisation from solvent: CH3CN:H2O, 2:1'
_exptl_crystal_size_max 0.311
_exptl_crystal_size_mid 0.234
_exptl_crystal_size_min 0.086
_refine_diff_density_max 3.608
_refine_diff_density_min -1.283
_refine_diff_density_rms 0.187
_refine_ls_extinction_method none
_refine_ls_goodness_of_fit_ref 1.394
_refine_ls_hydrogen_treatment constr
_refine_ls_matrix_type full
_refine_ls_number_parameters 5610
_refine_ls_number_reflns 72139
_refine_ls_number_restraints 42737
_refine_ls_restrained_S_all 1.824
_refine_ls_R_factor_all 0.2907
_refine_ls_R_factor_gt 0.1670
_refine_ls_shift/su_max 0.000
_refine_ls_shift/su_mean 0.000
_refine_ls_structure_factor_coef Fsqd
_refine_ls_weighting_details 'w=1/[\s^2^(Fo^2^)+(0.2000P)^2^] where P=(Fo^2^+2Fc^2^)/3'
_refine_ls_weighting_scheme calc
_refine_ls_wR_factor_gt 0.3795
_refine_ls_wR_factor_ref 0.4645
_reflns_Friedel_coverage 0.000
_reflns_number_gt 32996
_reflns_number_total 72139
_reflns_threshold_expression 'I > 2\s(I)'
_cod_data_source_file c4sc03046j2.cif
_cod_data_source_block cage5_BPh4
_cod_depositor_comments
;
Adding full bibliography for 1518252--1518257.cif.

2019-08-05
Z value and formula fixed to values more according to usual
chemical conventions.                 miguel
;
_cod_original_formula_weight 21038.03
_cod_original_formula_moiety
'2(C264 H312 B24 Fe12 N96 O72 Pd6), 15(C24 H20 B), 4.5(B F4), 8.5(C2 H3 N), (C2 H4 N), 23(O)'
_cod_original_formula_units_Z 2
_cod_original_cell_volume 61382(56)
_cod_original_formula_sum 'C907 H953.50 B67.50 F18 Fe24 N201.50 O167 Pd12'
_cod_database_code 1518256
_shelx_space_group_comment
;
The symmetry employed for this shelxl refinement is uniquely defined
by the following loop, which should always be used as a source of
symmetry information in preference to the above space-group names.
They are only intended as comments.
;
_shelx_estimated_absorpt_t_min 0.856
_shelx_estimated_absorpt_t_max 0.957
_computing_refinement_gui 'shelXle (Huebschle, 2014)'
_shelxl_version_number 2014/6

loop_
_space_group_symop_operation_xyz
'x, y, z'
'-x, -y, -z'

loop_
_atom_site_label
_atom_site_type_symbol
_atom_site_fract_x
_atom_site_fract_y
_atom_site_fract_z
_atom_site_U_iso_or_equiv
_atom_site_adp_type
_atom_site_occupancy
_atom_site_site_symmetry_order
_atom_site_calc_flag
_atom_site_refinement_flags_posn
_atom_site_refinement_flags_adp
_atom_site_refinement_flags_occupancy
_atom_site_disorder_assembly
_atom_site_disorder_group
Pd1_101 Pd 0.41635(11) -0.07130(9) 0.27020(8) 0.0354(11) Uiso 1 1 d . . . . .
Pd2_101 Pd 0.16637(10) -0.41428(9) 0.25834(8) 0.0298(11) Uiso 1 1 d . . . . .
Pd3_101 Pd -0.17061(10) -0.16644(9) 0.26144(8) 0.0221(10) Uiso 1 1 d . . . . .
Pd4_101 Pd 0.08163(10) 0.17736(9) 0.26965(8) 0.0252(10) Uiso 1 1 d . . . . .
Pd5_101 Pd 0.25182(12) -0.00976(10) 0.52299(9) 0.0480(13) Uiso 1 1 d . . . . .
Pd6_101 Pd -0.01054(10) -0.23460(9) -0.00006(8) 0.0224(10) Uiso 1 1 d . . . . .
Fe1_102 Fe 0.33673(18) -0.27524(16) 0.26654(14) 0.0300(19) Uiso 1 1 d . . . . .
Fe2_102 Fe -0.03559(18) -0.33229(16) 0.25809(14) 0.0242(18) Uiso 1 1 d . . . . .
Fe3_102 Fe -0.08458(18) 0.03605(16) 0.26772(14) 0.0269(19) Uiso 1 1 d . . . . .
Fe4_102 Fe 0.27893(19) 0.09463(16) 0.26976(15) 0.032(2) Uiso 1 1 d . . . . .
Fe5_102 Fe 0.4048(2) -0.05921(18) 0.43530(16) 0.043(2) Uiso 1 1 d . . . . .
Fe6_102 Fe 0.0142(2) -0.03349(18) 0.42775(16) 0.045(2) Uiso 1 1 d . . . . .
Fe7_102 Fe -0.14970(18) -0.21588(16) 0.09323(14) 0.0265(19) Uiso 1 1 d . . . . .
Fe8_102 Fe 0.22027(19) -0.16103(16) 0.10796(15) 0.032(2) Uiso 1 1 d . . . . .
Fe9_102 Fe 0.1814(2) -0.24322(18) 0.42267(16) 0.046(2) Uiso 1 1 d . . . . .
Fe10_102 Fe 0.2206(2) 0.1428(2) 0.43117(19) 0.070(3) Uiso 1 1 d . . . . .
Fe11_102 Fe 0.01389(18) -0.00755(15) 0.10600(14) 0.0224(18) Uiso 1 1 d . . . . .
Fe12_102 Fe 0.0674(2) -0.37502(18) 0.09604(16) 0.048(2) Uiso 1 1 d . . . . .
C1_1 C 0.2821(6) -0.3595(5) 0.2936(5) 0.040(5) Uiso 1 1 d D U . . .
C2_1 C 0.2428(6) -0.3730(6) 0.2787(5) 0.035(6) Uiso 1 1 d D U . . .
H2_1 H 0.2282 -0.3624 0.2640 0.041 Uiso 1 1 calc R U . . .
N3_1 N 0.2233(6) -0.3991(6) 0.2825(6) 0.032(5) Uiso 1 1 d D U . . .
C4_1 C 0.2432(8) -0.4136(7) 0.3035(6) 0.038(6) Uiso 1 1 d D U . . .
H4_1 H 0.2300 -0.4323 0.3068 0.046 Uiso 1 1 calc R U . . .
C5_1 C 0.2824(8) -0.4023(7) 0.3207(6) 0.039(6) Uiso 1 1 d D U . . .
H5_1 H 0.2961 -0.4128 0.3357 0.047 Uiso 1 1 calc R U . . .
C6_1 C 0.3014(6) -0.3754(7) 0.3155(6) 0.041(6) Uiso 1 1 d D U . . .
H6_1 H 0.3283 -0.3675 0.3272 0.049 Uiso 1 1 calc R U . . .
B7_1 B 0.3029(7) -0.3297(6) 0.2857(6) 0.044(5) Uiso 1 1 d D U . . .
O8_1 O 0.2817(6) -0.3409(6) 0.2514(5) 0.044(5) Uiso 1 1 d D U . . .
N9_1 N 0.2909(6) -0.3138(6) 0.2422(5) 0.046(6) Uiso 1 1 d D U . . .
C10_1 C 0.2670(6) -0.3109(6) 0.2170(5) 0.052(6) Uiso 1 1 d D U . . .
C11_1 C 0.2802(6) -0.2785(6) 0.2108(5) 0.049(6) Uiso 1 1 d D U . . .
N12_1 N 0.3123(6) -0.2588(6) 0.2325(5) 0.048(6) Uiso 1 1 d D U . . .
O13_1 O 0.3286(6) -0.2296(6) 0.2294(5) 0.049(5) Uiso 1 1 d D U . . .
B14_1 B 0.3705(8) -0.2219(6) 0.2471(6) 0.051(5) Uiso 1 1 d D U . . .
O15_1 O 0.2982(7) -0.2922(5) 0.3030(5) 0.045(5) Uiso 1 1 d D U . . .
N16_1 N 0.3182(7) -0.2651(5) 0.2997(5) 0.045(6) Uiso 1 1 d D U . . .
C17_1 C 0.3303(6) -0.2318(5) 0.3216(5) 0.048(6) Uiso 1 1 d D U . . .
C18_1 C 0.3532(6) -0.2057(6) 0.3152(5) 0.054(6) Uiso 1 1 d D U . . .
N19_1 N 0.3593(7) -0.2230(6) 0.2904(5) 0.056(6) Uiso 1 1 d D U . . .
O20_1 O 0.3779(7) -0.2036(6) 0.2801(5) 0.052(5) Uiso 1 1 d D U . . .
O21_1 O 0.3440(6) -0.3340(6) 0.2932(5) 0.048(5) Uiso 1 1 d D U . . .
N22_1 N 0.3591(6) -0.3150(6) 0.2804(6) 0.050(6) Uiso 1 1 d D U . . .
C23_1 C 0.3904(6) -0.3241(6) 0.2769(5) 0.054(6) Uiso 1 1 d D U . . .
C24_1 C 0.4029(6) -0.3022(6) 0.2613(5) 0.057(6) Uiso 1 1 d D U . . .
N25_1 N 0.3798(6) -0.2794(6) 0.2532(6) 0.056(6) Uiso 1 1 d D U . . .
O26_1 O 0.3887(7) -0.2554(6) 0.2411(6) 0.053(5) Uiso 1 1 d D U . . .
C27_1 C 0.3872(6) -0.1936(5) 0.2356(5) 0.047(5) Uiso 1 1 d D U . . .
C28_1 C 0.3968(8) -0.1546(5) 0.2517(5) 0.041(6) Uiso 1 1 d D U . . .
H28_1 H 0.3925 -0.1449 0.2704 0.049 Uiso 1 1 calc R U . . .
N29_1 N 0.4113(7) -0.1291(5) 0.2440(6) 0.039(6) Uiso 1 1 d D U . . .
C30_1 C 0.4178(8) -0.1418(7) 0.2179(7) 0.041(6) Uiso 1 1 d D U . . .
H30_1 H 0.4281 -0.1241 0.2119 0.049 Uiso 1 1 calc R U . . .
C31_1 C 0.4099(8) -0.1799(7) 0.1994(6) 0.048(6) Uiso 1 1 d D U . . .
H31_1 H 0.4149 -0.1886 0.1810 0.058 Uiso 1 1 calc R U . . .
C32_1 C 0.3946(8) -0.2051(6) 0.2085(5) 0.050(6) Uiso 1 1 d D U . . .
H32_1 H 0.3889 -0.2313 0.1958 0.060 Uiso 1 1 calc R U . . .
C10A_1 C 0.2289(7) -0.3359(9) 0.1958(7) 0.054(7) Uiso 1 1 d D U . . .
H10A_1 H 0.2113 -0.3217 0.1851 0.080 Uiso 1 1 calc R U . . .
H10B_1 H 0.2180 -0.3444 0.2080 0.080 Uiso 1 1 calc R U . . .
H10C_1 H 0.2327 -0.3581 0.1803 0.080 Uiso 1 1 calc R U . . .
C11A_1 C 0.2574(10) -0.2702(10) 0.1823(6) 0.060(8) Uiso 1 1 d D U . . .
H11A_1 H 0.2648 -0.2846 0.1652 0.090 Uiso 1 1 calc R U . . .
H11B_1 H 0.2628 -0.2430 0.1868 0.090 Uiso 1 1 calc R U . . .
H11C_1 H 0.2298 -0.2777 0.1762 0.090 Uiso 1 1 calc R U . . .
C17A_1 C 0.3226(11) -0.2206(9) 0.3509(6) 0.048(7) Uiso 1 1 d D U . . .
H17A_1 H 0.3189 -0.1940 0.3572 0.072 Uiso 1 1 calc R U . . .
H17B_1 H 0.3446 -0.2240 0.3675 0.072 Uiso 1 1 calc R U . . .
H17C_1 H 0.2993 -0.2367 0.3469 0.072 Uiso 1 1 calc R U . . .
C18A_1 C 0.3669(12) -0.1642(6) 0.3346(8) 0.068(8) Uiso 1 1 d D U . . .
H18A_1 H 0.3523 -0.1492 0.3230 0.102 Uiso 1 1 calc R U . . .
H18B_1 H 0.3943 -0.1582 0.3395 0.102 Uiso 1 1 calc R U . . .
H18C_1 H 0.3629 -0.1582 0.3540 0.102 Uiso 1 1 calc R U . . .
C23A_1 C 0.4114(9) -0.3533(9) 0.2878(9) 0.052(7) Uiso 1 1 d D U . . .
H23A_1 H 0.3941 -0.3693 0.2911 0.077 Uiso 1 1 calc R U . . .
H23B_1 H 0.4338 -0.3405 0.3074 0.077 Uiso 1 1 calc R U . . .
H23C_1 H 0.4201 -0.3692 0.2719 0.077 Uiso 1 1 calc R U . . .
C24A_1 C 0.4399(8) -0.3057(10) 0.2567(9) 0.060(8) Uiso 1 1 d D U . . .
H24A_1 H 0.4343 -0.3158 0.2343 0.090 Uiso 1 1 calc R U . . .
H24B_1 H 0.4536 -0.3230 0.2662 0.090 Uiso 1 1 calc R U . . .
H24C_1 H 0.4560 -0.2807 0.2665 0.090 Uiso 1 1 calc R U . . .
C1_2 C 0.0445(5) -0.4118(6) 0.2274(5) 0.039(7) Uiso 1 1 d D U . . .
C2_2 C 0.0845(6) -0.4036(6) 0.2414(6) 0.033(8) Uiso 1 1 d D U . . .
H2_2 H 0.0954 -0.3787 0.2564 0.040 Uiso 1 1 calc R U . . .
N3_2 N 0.1092(5) -0.4271(7) 0.2359(6) 0.036(8) Uiso 1 1 d D U . . .
C4_2 C 0.0946(8) -0.4618(7) 0.2147(7) 0.052(9) Uiso 1 1 d D U . . .
H4_2 H 0.1117 -0.4790 0.2105 0.062 Uiso 1 1 calc R U . . .
C5_2 C 0.0553(8) -0.4740(6) 0.1985(6) 0.061(9) Uiso 1 1 d D U . . .
H5_2 H 0.0454 -0.4990 0.1833 0.073 Uiso 1 1 calc R U . . .
C6_2 C 0.0309(6) -0.4486(6) 0.2051(6) 0.052(8) Uiso 1 1 d D U . . .
H6_2 H 0.0039 -0.4565 0.1941 0.062 Uiso 1 1 calc R U . . .
B7_2 B 0.0163(6) -0.3835(6) 0.2367(6) 0.031(6) Uiso 1 1 d D U . . .
O8_2 O -0.0167(6) -0.4076(5) 0.2339(5) 0.035(6) Uiso 1 1 d D U . . .
N9_2 N -0.0390(6) -0.3870(6) 0.2466(5) 0.032(7) Uiso 1 1 d D U . . .
C10_2 C -0.0607(6) -0.4031(5) 0.2555(5) 0.022(7) Uiso 1 1 d D U . . .
C11_2 C -0.0817(6) -0.3766(5) 0.2713(5) 0.023(7) Uiso 1 1 d D U . . .
N12_2 N -0.0735(6) -0.3421(5) 0.2741(5) 0.021(7) Uiso 1 1 d D U . . .
O13_2 O -0.0915(6) -0.3143(5) 0.2863(5) 0.026(6) Uiso 1 1 d D U . . .
B14_2 B -0.0873(7) -0.2806(6) 0.2794(6) 0.027(6) Uiso 1 1 d D U . . .
O15_2 O 0.0375(6) -0.3599(5) 0.2697(4) 0.025(6) Uiso 1 1 d D U . . .
N16_2 N 0.0187(6) -0.3317(5) 0.2798(5) 0.029(7) Uiso 1 1 d D U . . .
C17_2 C 0.0372(6) -0.3012(5) 0.3034(5) 0.027(7) Uiso 1 1 d D U . . .
C18_2 C 0.0127(5) -0.2726(5) 0.3115(5) 0.029(7) Uiso 1 1 d D U . . .
N19_2 N -0.0219(5) -0.2824(6) 0.2905(5) 0.031(7) Uiso 1 1 d D U . . .
O20_2 O -0.0484(5) -0.2605(5) 0.2954(5) 0.034(6) Uiso 1 1 d D U . . .
O21_2 O 0.0044(6) -0.3616(6) 0.2167(5) 0.034(6) Uiso 1 1 d D U . . .
N22_2 N -0.0232(6) -0.3415(6) 0.2214(5) 0.036(7) Uiso 1 1 d D U . . .
C23_2 C -0.0463(6) -0.3319(6) 0.1994(5) 0.034(8) Uiso 1 1 d D U . . .
C24_2 C -0.0760(6) -0.3114(6) 0.2085(4) 0.028(7) Uiso 1 1 d D U . . .
N25_2 N -0.0756(6) -0.3104(6) 0.2348(4) 0.026(7) Uiso 1 1 d D U . . .
O26_2 O -0.0996(6) -0.2914(6) 0.2458(4) 0.030(6) Uiso 1 1 d D U . . .
C27_2 C -0.1156(6) -0.2534(5) 0.2899(5) 0.024(7) Uiso 1 1 d D U . . .
C28_2 C -0.1297(7) -0.2265(6) 0.2772(5) 0.022(7) Uiso 1 1 d D U . . .
H28_2 H -0.1215 -0.2248 0.2617 0.027 Uiso 1 1 calc R U . . .
N29_2 N -0.1535(6) -0.2028(5) 0.2842(5) 0.017(7) Uiso 1 1 d D U . . .
C30_2 C -0.1650(7) -0.2047(7) 0.3062(6) 0.024(8) Uiso 1 1 d D U . . .
H30_2 H -0.1818 -0.1880 0.3119 0.029 Uiso 1 1 calc R U . . .
C31_2 C -0.1534(7) -0.2300(7) 0.3212(6) 0.028(8) Uiso 1 1 d D U . . .
H31_2 H -0.1619 -0.2309 0.3368 0.034 Uiso 1 1 calc R U . . .
C32_2 C -0.1289(7) -0.2541(6) 0.3126(5) 0.024(8) Uiso 1 1 d D U . . .
H32_2 H -0.1208 -0.2717 0.3224 0.029 Uiso 1 1 calc R U . . .
C10A_2 C -0.0635(10) -0.4443(6) 0.2515(8) 0.024(11) Uiso 1 1 d D U . . .
H10A_2 H -0.0875 -0.4524 0.2526 0.037 Uiso 1 1 calc R U . . .
H10B_2 H -0.0415 -0.4478 0.2682 0.037 Uiso 1 1 calc R U . . .
H10C_2 H -0.0633 -0.4596 0.2312 0.037 Uiso 1 1 calc R U . . .
C11A_2 C -0.1101(9) -0.3901(8) 0.2817(8) 0.033(11) Uiso 1 1 d D U . . .
H11A_2 H -0.1364 -0.3914 0.2671 0.049 Uiso 1 1 calc R U . . .
H11B_2 H -0.1062 -0.3723 0.3026 0.049 Uiso 1 1 calc R U . . .
H11C_2 H -0.1061 -0.4153 0.2823 0.049 Uiso 1 1 calc R U . . .
C17A_2 C 0.0799(6) -0.2945(9) 0.3213(7) 0.040(12) Uiso 1 1 d D U . . .
H17A_2 H 0.0873 -0.3151 0.3290 0.059 Uiso 1 1 calc R U . . .
H17B_2 H 0.0875 -0.2702 0.3390 0.059 Uiso 1 1 calc R U . . .
H17C_2 H 0.0929 -0.2939 0.3076 0.059 Uiso 1 1 calc R U . . .
C18A_2 C 0.0259(9) -0.2377(7) 0.3408(6) 0.040(11) Uiso 1 1 d D U . . .
H18A_2 H 0.0242 -0.2151 0.3353 0.061 Uiso 1 1 calc R U . . .
H18B_2 H 0.0526 -0.2375 0.3540 0.061 Uiso 1 1 calc R U . . .
H18C_2 H 0.0094 -0.2377 0.3521 0.061 Uiso 1 1 calc R U . . .
C23A_2 C -0.0440(10) -0.3405(10) 0.1684(6) 0.052(12) Uiso 1 1 d D U . . .
H23A_2 H -0.0519 -0.3678 0.1562 0.078 Uiso 1 1 calc R U . . .
H23B_2 H -0.0175 -0.3329 0.1714 0.078 Uiso 1 1 calc R U . . .
H23C_2 H -0.0613 -0.3265 0.1572 0.078 Uiso 1 1 calc R U . . .
C24A_2 C -0.1033(8) -0.2932(9) 0.1884(6) 0.021(10) Uiso 1 1 d D U . . .
H24A_2 H -0.1059 -0.3056 0.1668 0.032 Uiso 1 1 calc R U . . .
H24B_2 H -0.0932 -0.2662 0.1960 0.032 Uiso 1 1 calc R U . . .
H24C_2 H -0.1286 -0.2961 0.1894 0.032 Uiso 1 1 calc R U . . .
C1_3 C -0.1710(5) -0.0714(5) 0.2325(5) 0.022(7) Uiso 1 1 d D U . . .
C2_3 C -0.1646(6) -0.0987(6) 0.2458(5) 0.020(7) Uiso 1 1 d D U . . .
H2_3 H -0.1397 -0.0954 0.2617 0.024 Uiso 1 1 calc R U . . .
N3_3 N -0.1891(7) -0.1290(5) 0.2391(5) 0.024(7) Uiso 1 1 d D U . . .
C4_3 C -0.2241(7) -0.1340(6) 0.2168(6) 0.029(8) Uiso 1 1 d D U . . .
H4_3 H -0.2424 -0.1552 0.2116 0.035 Uiso 1 1 calc R U . . .
C5_3 C -0.2346(6) -0.1095(7) 0.2008(6) 0.029(8) Uiso 1 1 d D U . . .
H5_3 H -0.2596 -0.1138 0.1849 0.035 Uiso 1 1 calc R U . . .
C6_3 C -0.2077(6) -0.0786(6) 0.2089(5) 0.028(8) Uiso 1 1 d D U . . .
H6_3 H -0.2144 -0.0619 0.1979 0.033 Uiso 1 1 calc R U . . .
B7_3 B -0.1403(6) -0.0347(5) 0.2433(6) 0.024(6) Uiso 1 1 d D U . . .
O8_3 O -0.1619(5) -0.0031(5) 0.2437(4) 0.007(5) Uiso 1 1 d D U . . .
N9_3 N -0.1392(6) 0.0307(5) 0.2572(5) 0.012(6) Uiso 1 1 d D U . . .
C10_3 C -0.1524(5) 0.0611(5) 0.2685(5) 0.020(7) Uiso 1 1 d D U . . .
C11_3 C -0.1232(5) 0.0961(5) 0.2860(5) 0.024(7) Uiso 1 1 d D U . . .
N12_3 N -0.0891(5) 0.0892(6) 0.2883(5) 0.030(7) Uiso 1 1 d D U . . .
O13_3 O -0.0592(5) 0.1168(5) 0.3010(5) 0.030(6) Uiso 1 1 d D U . . .
B14_3 B -0.0283(6) 0.1062(5) 0.2904(6) 0.025(6) Uiso 1 1 d D U . . .
O15_3 O -0.1141(6) -0.0287(6) 0.2753(5) 0.034(6) Uiso 1 1 d D U . . .
N16_3 N -0.0848(6) 0.0000(6) 0.2867(5) 0.037(7) Uiso 1 1 d D U . . .
C17_3 C -0.0518(6) -0.0021(6) 0.3063(5) 0.045(8) Uiso 1 1 d D U . . .
C18_3 C -0.0208(6) 0.0298(6) 0.3160(5) 0.042(8) Uiso 1 1 d D U . . .
N19_3 N -0.0320(6) 0.0496(6) 0.2987(5) 0.032(7) Uiso 1 1 d D U . . .
O20_3 O -0.0072(6) 0.0797(5) 0.3043(5) 0.032(6) Uiso 1 1 d D U . . .
O21_3 O -0.1199(6) -0.0399(5) 0.2232(5) 0.024(6) Uiso 1 1 d D U . . .
N22_3 N -0.0996(6) -0.0075(6) 0.2285(5) 0.029(7) Uiso 1 1 d D U . . .
C23_3 C -0.0880(6) -0.0051(5) 0.2076(4) 0.032(7) Uiso 1 1 d D U . . .
C24_3 C -0.0659(6) 0.0328(5) 0.2174(4) 0.031(7) Uiso 1 1 d D U . . .
N25_3 N -0.0631(6) 0.0559(5) 0.2442(4) 0.025(7) Uiso 1 1 d D U . . .
O26_3 O -0.0442(6) 0.0919(5) 0.2565(4) 0.022(6) Uiso 1 1 d D U . . .
C27_3 C 0.0012(5) 0.1441(5) 0.3021(5) 0.025(7) Uiso 1 1 d D U . . .
C28_3 C 0.0254(6) 0.1488(6) 0.2878(5) 0.023(8) Uiso 1 1 d D U . . .
H28_3 H 0.0250 0.1271 0.2709 0.028 Uiso 1 1 calc R U . . .
N29_3 N 0.0490(6) 0.1799(7) 0.2950(6) 0.028(7) Uiso 1 1 d D U . . .
C30_3 C 0.0504(7) 0.2107(6) 0.3190(6) 0.036(8) Uiso 1 1 d D U . . .
H30_3 H 0.0666 0.2335 0.3244 0.043 Uiso 1 1 calc R U . . .
C31_3 C 0.0286(7) 0.2101(5) 0.3360(5) 0.042(8) Uiso 1 1 d D U . . .
H31_3 H 0.0303 0.2319 0.3533 0.050 Uiso 1 1 calc R U . . .
C32_3 C 0.0044(7) 0.1768(6) 0.3273(5) 0.038(8) Uiso 1 1 d D U . . .
H32_3 H -0.0106 0.1763 0.3389 0.046 Uiso 1 1 calc R U . . .
C10A_3 C -0.1937(6) 0.0599(8) 0.2646(8) 0.020(10) Uiso 1 1 d D U . . .
H10A_3 H -0.1994 0.0859 0.2712 0.030 Uiso 1 1 calc R U . . .
H10B_3 H -0.1983 0.0472 0.2775 0.030 Uiso 1 1 calc R U . . .
H10C_3 H -0.2105 0.0460 0.2427 0.030 Uiso 1 1 calc R U . . .
C11A_3 C -0.1329(9) 0.1350(6) 0.2989(8) 0.035(11) Uiso 1 1 d D U . . .
H11A_3 H -0.1155 0.1539 0.2984 0.053 Uiso 1 1 calc R U . . .
H11B_3 H -0.1298 0.1406 0.3205 0.053 Uiso 1 1 calc R U . . .
H11C_3 H -0.1596 0.1358 0.2863 0.053 Uiso 1 1 calc R U . . .
C17A_3 C -0.0440(9) -0.0345(8) 0.3176(8) 0.048(12) Uiso 1 1 d D U . . .
H17A_3 H -0.0676 -0.0452 0.3178 0.072 Uiso 1 1 calc R U . . .
H17B_3 H -0.0238 -0.0253 0.3388 0.072 Uiso 1 1 calc R U . . .
H17C_3 H -0.0355 -0.0542 0.3036 0.072 Uiso 1 1 calc R U . . .
C18A_3 C 0.0184(8) 0.0379(10) 0.3420(7) 0.070(13) Uiso 1 1 d D U . . .
H18A_3 H 0.0173 0.0267 0.3568 0.105 Uiso 1 1 calc R U . . .
H18B_3 H 0.0265 0.0654 0.3527 0.105 Uiso 1 1 calc R U . . .
H18C_3 H 0.0370 0.0268 0.3333 0.105 Uiso 1 1 calc R U . . .
C23A_3 C -0.0956(10) -0.0375(7) 0.1774(5) 0.039(11) Uiso 1 1 d D U . . .
H23A_3 H -0.1219 -0.0509 0.1690 0.059 Uiso 1 1 calc R U . . .
H23B_3 H -0.0772 -0.0551 0.1811 0.059 Uiso 1 1 calc R U . . .
H23C_3 H -0.0925 -0.0276 0.1624 0.059 Uiso 1 1 calc R U . . .
C24A_3 C -0.0485(10) 0.0430(8) 0.1977(7) 0.030(11) Uiso 1 1 d D U . . .
H24A_3 H -0.0525 0.0205 0.1791 0.045 Uiso 1 1 calc R U . . .
H24B_3 H -0.0209 0.0520 0.2098 0.045 Uiso 1 1 calc R U . . .
H24C_3 H -0.0610 0.0630 0.1914 0.045 Uiso 1 1 calc R U . . .
C1_4 C 0.1722(5) 0.1497(5) 0.2375(5) 0.025(7) Uiso 1 1 d D U . . .
C2_4 C 0.1460(6) 0.1563(7) 0.2517(5) 0.028(8) Uiso 1 1 d D U . . .
H2_4 H 0.1503 0.1471 0.2680 0.034 Uiso 1 1 calc R U . . .
N3_4 N 0.1157(6) 0.1742(6) 0.2450(5) 0.026(7) Uiso 1 1 d D U . . .
C4_4 C 0.1086(6) 0.1866(7) 0.2215(6) 0.024(8) Uiso 1 1 d D U . . .
H4_4 H 0.0871 0.1993 0.2162 0.028 Uiso 1 1 calc R U . . .
C5_4 C 0.1317(7) 0.1813(7) 0.2048(5) 0.023(8) Uiso 1 1 d D U . . .
H5_4 H 0.1262 0.1901 0.1882 0.028 Uiso 1 1 calc R U . . .
C6_4 C 0.1631(6) 0.1629(7) 0.2131(5) 0.031(8) Uiso 1 1 d D U . . .
H6_4 H 0.1791 0.1592 0.2017 0.037 Uiso 1 1 calc R U . . .
B7_4 B 0.2098(6) 0.1307(7) 0.2483(6) 0.030(6) Uiso 1 1 d D U . . .
O8_4 O 0.2177(6) 0.1343(6) 0.2801(5) 0.039(6) Uiso 1 1 d D U . . .
N9_4 N 0.2444(7) 0.1147(7) 0.2907(5) 0.050(8) Uiso 1 1 d D U . . .
C10_4 C 0.2436(6) 0.1008(6) 0.3108(5) 0.055(8) Uiso 1 1 d D U . . .
C11_4 C 0.2746(6) 0.0778(6) 0.3189(5) 0.055(8) Uiso 1 1 d D U . . .
N12_4 N 0.2933(6) 0.0713(7) 0.3010(5) 0.047(7) Uiso 1 1 d D U . . .
O13_4 O 0.3223(6) 0.0519(6) 0.3055(5) 0.044(7) Uiso 1 1 d D U . . .
B14_4 B 0.3481(6) 0.0584(7) 0.2910(6) 0.041(6) Uiso 1 1 d D U . . .
O15_4 O 0.2008(6) 0.0905(5) 0.2281(5) 0.032(6) Uiso 1 1 d D U . . .
N16_4 N 0.2312(6) 0.0723(5) 0.2325(5) 0.024(7) Uiso 1 1 d D U . . .
C17_4 C 0.2325(6) 0.0430(5) 0.2104(5) 0.030(7) Uiso 1 1 d D U . . .
N19_4 N 0.2946(6) 0.0512(6) 0.2460(4) 0.032(7) Uiso 1 1 d D U . . .
C18_4 C 0.2698(6) 0.0289(5) 0.2192(4) 0.034(7) Uiso 1 1 d D U . . .
O20_4 O 0.3298(6) 0.0410(6) 0.2573(5) 0.041(6) Uiso 1 1 d D U . . .
O21_4 O 0.2414(5) 0.1506(6) 0.2460(5) 0.035(6) Uiso 1 1 d D U . . .
N22_4 N 0.2751(5) 0.1399(6) 0.2604(5) 0.037(7) Uiso 1 1 d D U . . .
C23_4 C 0.3064(5) 0.1638(5) 0.2717(5) 0.040(8) Uiso 1 1 d D U . . .
C24_4 C 0.3409(6) 0.1492(6) 0.2875(5) 0.039(8) Uiso 1 1 d D U . . .
N25_4 N 0.3327(6) 0.1170(6) 0.2888(6) 0.042(7) Uiso 1 1 d D U . . .
O26_4 O 0.3599(6) 0.0987(5) 0.3016(5) 0.044(7) Uiso 1 1 d D U . . .
C27_4 C 0.3859(5) 0.0401(6) 0.3029(5) 0.036(7) Uiso 1 1 d D U . . .
C28_4 C 0.3887(7) 0.0023(5) 0.2891(6) 0.044(8) Uiso 1 1 d D U . . .
H28_4 H 0.3662 -0.0133 0.2720 0.053 Uiso 1 1 calc R U . . .
N29_4 N 0.4196(8) -0.0145(6) 0.2972(6) 0.045(8) Uiso 1 1 d D U . . .
C30_4 C 0.4516(7) 0.0069(8) 0.3207(7) 0.047(9) Uiso 1 1 d D U . . .
H30_4 H 0.4741 -0.0046 0.3266 0.056 Uiso 1 1 calc R U . . .
C31_4 C 0.4534(6) 0.0450(7) 0.3369(6) 0.044(9) Uiso 1 1 d D U . . .
H31_4 H 0.4764 0.0598 0.3537 0.053 Uiso 1 1 calc R U . . .
C32_4 C 0.4201(6) 0.0607(6) 0.3276(6) 0.040(8) Uiso 1 1 d D U . . .
H32_4 H 0.4207 0.0869 0.3386 0.048 Uiso 1 1 calc R U . . .
C10A_4 C 0.2139(10) 0.1064(11) 0.3246(9) 0.077(14) Uiso 1 1 d D U . . .
H10A_4 H 0.1884 0.0943 0.3082 0.115 Uiso 1 1 calc R U . . .
H10B_4 H 0.2139 0.1336 0.3344 0.115 Uiso 1 1 calc R U . . .
H10C_4 H 0.2200 0.0948 0.3404 0.115 Uiso 1 1 calc R U . . .
C11A_4 C 0.2820(11) 0.0633(11) 0.3448(7) 0.065(13) Uiso 1 1 d D U . . .
H11A_4 H 0.2634 0.0405 0.3374 0.097 Uiso 1 1 calc R U . . .
H11B_4 H 0.2792 0.0829 0.3625 0.097 Uiso 1 1 calc R U . . .
H11C_4 H 0.3082 0.0572 0.3513 0.097 Uiso 1 1 calc R U . . .
C17A_4 C 0.2007(8) 0.0254(8) 0.1787(5) 0.035(11) Uiso 1 1 d D U . . .
H17A_4 H 0.2103 0.0258 0.1629 0.052 Uiso 1 1 calc R U . . .
H17B_4 H 0.1793 0.0399 0.1775 0.052 Uiso 1 1 calc R U . . .
H17C_4 H 0.1918 -0.0009 0.1749 0.052 Uiso 1 1 calc R U . . .
C18A_4 C 0.2774(9) -0.0076(7) 0.1994(7) 0.037(11) Uiso 1 1 d D U . . .
H18A_4 H 0.2529 -0.0233 0.1837 0.056 Uiso 1 1 calc R U . . .
H18B_4 H 0.2913 -0.0213 0.2126 0.056 Uiso 1 1 calc R U . . .
H18C_4 H 0.2931 -0.0020 0.1889 0.056 Uiso 1 1 calc R U . . .
C23A_4 C 0.3070(8) 0.2019(6) 0.2688(8) 0.019(10) Uiso 1 1 d D U . . .
H23A_4 H 0.2911 0.1991 0.2473 0.029 Uiso 1 1 calc R U . . .
H23B_4 H 0.3336 0.2126 0.2743 0.029 Uiso 1 1 calc R U . . .
H23C_4 H 0.2968 0.2189 0.2830 0.029 Uiso 1 1 calc R U . . .
C24A_4 C 0.3811(6) 0.1699(9) 0.3002(9) 0.052(12) Uiso 1 1 d D U . . .
H24A_4 H 0.3994 0.1520 0.3027 0.078 Uiso 1 1 calc R U . . .
H24B_4 H 0.3866 0.1900 0.3205 0.078 Uiso 1 1 calc R U . . .
H24C_4 H 0.3835 0.1812 0.2858 0.078 Uiso 1 1 calc R U . . .
C1_5 C 0.4555(7) -0.0742(6) 0.3620(5) 0.059(7) Uiso 1 1 d D U . . .
C2_5 C 0.4361(7) -0.0710(8) 0.3333(5) 0.055(8) Uiso 1 1 d D U . . .
H2_5 H 0.4112 -0.0641 0.3294 0.066 Uiso 1 1 calc R U . . .
N3_5 N 0.4488(8) -0.0768(7) 0.3106(5) 0.057(8) Uiso 1 1 d D U . . .
C4_5 C 0.4840(9) -0.0858(8) 0.3156(6) 0.067(9) Uiso 1 1 d D U . . .
H4_5 H 0.4936 -0.0899 0.2998 0.080 Uiso 1 1 calc R U . . .
C5_5 C 0.5070(7) -0.0893(8) 0.3433(7) 0.066(9) Uiso 1 1 d D U . . .
H5_5 H 0.5322 -0.0955 0.3467 0.079 Uiso 1 1 calc R U . . .
C6_5 C 0.4922(7) -0.0835(8) 0.3659(6) 0.066(9) Uiso 1 1 d D U . . .
H6_5 H 0.5078 -0.0861 0.3850 0.079 Uiso 1 1 calc R U . . .
B7_5 B 0.4381(8) -0.0684(8) 0.3877(5) 0.063(7) Uiso 1 1 d D U . . .
O8_5 O 0.3967(6) -0.0741(7) 0.3722(5) 0.067(7) Uiso 1 1 d D U . . .
N9_5 N 0.3787(6) -0.0657(7) 0.3911(5) 0.070(8) Uiso 1 1 d D U . . .
C10_5 C 0.3432(6) -0.0610(6) 0.3814(5) 0.072(8) Uiso 1 1 d D U . . .
C11_5 C 0.3282(6) -0.0513(7) 0.4061(5) 0.074(9) Uiso 1 1 d D U . . .
N12_5 N 0.3539(7) -0.0453(7) 0.4336(5) 0.076(8) Uiso 1 1 d D U . . .
O13_5 O 0.3450(7) -0.0375(7) 0.4584(5) 0.081(8) Uiso 1 1 d D U . . .
B14_5 B 0.3704(8) -0.0487(8) 0.4830(6) 0.073(7) Uiso 1 1 d D U . . .
O15_5 O 0.4532(7) -0.0304(6) 0.4107(5) 0.069(7) Uiso 1 1 d D U . . .
N16_5 N 0.4426(7) -0.0238(6) 0.4348(5) 0.068(8) Uiso 1 1 d D U . . .
C17_5 C 0.4596(6) 0.0057(6) 0.4601(5) 0.069(8) Uiso 1 1 d D U . . .
C18_5 C 0.4462(6) 0.0081(6) 0.4852(5) 0.073(8) Uiso 1 1 d D U . . .
N19_5 N 0.4221(7) -0.0214(6) 0.4777(6) 0.079(8) Uiso 1 1 d D U . . .
O20_5 O 0.4068(7) -0.0221(7) 0.4984(5) 0.077(7) Uiso 1 1 d D U . . .
O21_5 O 0.4515(7) -0.0957(6) 0.4026(6) 0.068(7) Uiso 1 1 d D U . . .
N22_5 N 0.4349(8) -0.0961(6) 0.4218(6) 0.069(8) Uiso 1 1 d D U . . .
C23_5 C 0.4314(7) -0.1272(6) 0.4267(5) 0.067(8) Uiso 1 1 d D U . . .
C24_5 C 0.4088(7) -0.1252(6) 0.4458(5) 0.070(9) Uiso 1 1 d D U . . .
N25_5 N 0.3966(8) -0.0934(6) 0.4541(6) 0.075(8) Uiso 1 1 d D U . . .
O26_5 O 0.3751(8) -0.0875(6) 0.4709(6) 0.078(7) Uiso 1 1 d D U . . .
C27_5 C 0.3515(6) -0.0473(6) 0.5072(5) 0.060(7) Uiso 1 1 d D U . . .
C28_5 C 0.3163(6) -0.0355(7) 0.5057(6) 0.060(8) Uiso 1 1 d D U . . .
H28_5 H 0.3028 -0.0279 0.4888 0.071 Uiso 1 1 calc R U . . .
N29_5 N 0.2995(6) -0.0338(7) 0.5254(6) 0.053(8) Uiso 1 1 d D U . . .
C30_5 C 0.3181(8) -0.0438(8) 0.5495(6) 0.057(9) Uiso 1 1 d D U . . .
H30_5 H 0.3069 -0.0421 0.5641 0.068 Uiso 1 1 calc R U . . .
C31_5 C 0.3532(8) -0.0565(8) 0.5540(5) 0.059(9) Uiso 1 1 d D U . . .
H31_5 H 0.3660 -0.0640 0.5712 0.071 Uiso 1 1 calc R U . . .
C32_5 C 0.3691(7) -0.0581(8) 0.5327(6) 0.055(9) Uiso 1 1 d D U . . .
H32_5 H 0.3932 -0.0669 0.5355 0.066 Uiso 1 1 calc R U . . .
C10A_5 C 0.3201(9) -0.0646(12) 0.3484(6) 0.071(13) Uiso 1 1 d D U . . .
H10A_5 H 0.3320 -0.0457 0.3436 0.107 Uiso 1 1 calc R U . . .
H10B_5 H 0.2938 -0.0603 0.3460 0.107 Uiso 1 1 calc R U . . .
H10C_5 H 0.3195 -0.0901 0.3341 0.107 Uiso 1 1 calc R U . . .
C11A_5 C 0.2862(7) -0.0493(13) 0.3990(8) 0.090(14) Uiso 1 1 d D U . . .
H11A_5 H 0.2756 -0.0397 0.3821 0.136 Uiso 1 1 calc R U . . .
H11B_5 H 0.2833 -0.0321 0.4176 0.136 Uiso 1 1 calc R U . . .
H11C_5 H 0.2723 -0.0747 0.3926 0.136 Uiso 1 1 calc R U . . .
C17A_5 C 0.4904(9) 0.0346(8) 0.4636(8) 0.060(13) Uiso 1 1 d D U . . .
H17A_5 H 0.5042 0.0223 0.4505 0.090 Uiso 1 1 calc R U . . .
H17B_5 H 0.5085 0.0456 0.4855 0.090 Uiso 1 1 calc R U . . .
H17C_5 H 0.4784 0.0547 0.4571 0.090 Uiso 1 1 calc R U . . .
C18A_5 C 0.4592(11) 0.0411(8) 0.5158(6) 0.073(13) Uiso 1 1 d D U . . .
H18A_5 H 0.4473 0.0630 0.5125 0.110 Uiso 1 1 calc R U . . .
H18B_5 H 0.4874 0.0478 0.5245 0.110 Uiso 1 1 calc R U . . .
H18C_5 H 0.4515 0.0342 0.5303 0.110 Uiso 1 1 calc R U . . .
C23A_5 C 0.4471(12) -0.1620(8) 0.4132(9) 0.068(13) Uiso 1 1 d D U . . .
H23A_5 H 0.4491 -0.1622 0.3940 0.103 Uiso 1 1 calc R U . . .
H23B_5 H 0.4298 -0.1848 0.4085 0.103 Uiso 1 1 calc R U . . .
H23C_5 H 0.4727 -0.1618 0.4283 0.103 Uiso 1 1 calc R U . . .
C24A_5 C 0.4009(13) -0.1589(8) 0.4535(10) 0.086(14) Uiso 1 1 d D U . . .
H24A_5 H 0.3800 -0.1775 0.4354 0.128 Uiso 1 1 calc R U . . .
H24B_5 H 0.3934 -0.1505 0.4713 0.128 Uiso 1 1 calc R U . . .
H24C_5 H 0.4243 -0.1705 0.4587 0.128 Uiso 1 1 calc R U . . .
C1_6 C -0.1080(5) -0.0830(6) 0.3554(4) 0.042(7) Uiso 1 1 d D U . . .
C2_6 C -0.1191(6) -0.1095(6) 0.3253(5) 0.035(8) Uiso 1 1 d D U . . .
H2_6 H -0.0988 -0.1193 0.3195 0.042 Uiso 1 1 calc R U . . .
N3_6 N -0.1546(7) -0.1228(6) 0.3037(4) 0.034(7) Uiso 1 1 d D U . . .
C4_6 C -0.1836(6) -0.1097(7) 0.3115(6) 0.037(8) Uiso 1 1 d D U . . .
H4_6 H -0.2093 -0.1189 0.2965 0.044 Uiso 1 1 calc R U . . .
C5_6 C -0.1772(6) -0.0833(8) 0.3405(6) 0.047(8) Uiso 1 1 d D U . . .
H5_6 H -0.1981 -0.0743 0.3456 0.056 Uiso 1 1 calc R U . . .
C6_6 C -0.1395(6) -0.0701(7) 0.3620(5) 0.048(8) Uiso 1 1 d D U . . .
H6_6 H -0.1349 -0.0517 0.3820 0.058 Uiso 1 1 calc R U . . .
B7_6 B -0.0646(5) -0.0678(7) 0.3802(5) 0.046(6) Uiso 1 1 d D U . . .
O8_6 O -0.0592(6) -0.0836(6) 0.4043(5) 0.052(7) Uiso 1 1 d D U . . .
N9_6 N -0.0265(7) -0.0652(7) 0.4290(5) 0.055(8) Uiso 1 1 d D U . . .
C10_6 C -0.0212(6) -0.0674(6) 0.4555(5) 0.057(8) Uiso 1 1 d D U . . .
C11_6 C 0.0158(6) -0.0454(6) 0.4808(5) 0.056(8) Uiso 1 1 d D U . . .
N12_6 N 0.0356(6) -0.0278(7) 0.4716(5) 0.063(8) Uiso 1 1 d D U . . .
O13_6 O 0.0697(6) -0.0069(7) 0.4918(5) 0.073(7) Uiso 1 1 d D U . . .
B14_6 B 0.0939(6) -0.0003(7) 0.4764(6) 0.070(7) Uiso 1 1 d D U . . .
O15_6 O -0.0624(6) -0.0263(5) 0.3918(5) 0.049(7) Uiso 1 1 d D U . . .
N16_6 N -0.0269(6) -0.0082(5) 0.4099(5) 0.039(7) Uiso 1 1 d D U . . .
C17_6 C -0.0178(6) 0.0265(5) 0.4135(5) 0.041(8) Uiso 1 1 d D U . . .
C18_6 C 0.0232(6) 0.0423(6) 0.4346(5) 0.050(8) Uiso 1 1 d D U . . .
N19_6 N 0.0412(7) 0.0166(6) 0.4428(6) 0.068(8) Uiso 1 1 d D U . . .
O20_6 O 0.0789(6) 0.0256(6) 0.4612(6) 0.075(7) Uiso 1 1 d D U . . .
O21_6 O -0.0381(6) -0.0803(6) 0.3648(5) 0.044(7) Uiso 1 1 d D U . . .
N22_6 N -0.0022(6) -0.0707(6) 0.3847(5) 0.054(8) Uiso 1 1 d D U . . .
C23_6 C 0.0247(6) -0.0870(6) 0.3777(5) 0.072(8) Uiso 1 1 d D U . . .
C24_6 C 0.0635(6) -0.0734(6) 0.4037(5) 0.083(9) Uiso 1 1 d D U . . .
N25_6 N 0.0632(7) -0.0515(7) 0.4299(5) 0.081(8) Uiso 1 1 d D U . . .
O26_6 O 0.0956(7) -0.0371(6) 0.4555(5) 0.080(7) Uiso 1 1 d D U . . .
C27_6 C 0.1363(5) 0.0184(6) 0.5021(5) 0.058(7) Uiso 1 1 d D U . . .
C28_6 C 0.1689(6) 0.0016(6) 0.5028(6) 0.050(8) Uiso 1 1 d D U . . .
H28_6 H 0.1653 -0.0220 0.4864 0.060 Uiso 1 1 calc R U . . .
N29_6 N 0.2048(6) 0.0152(7) 0.5241(6) 0.048(8) Uiso 1 1 d D U . . .
C30_6 C 0.2103(7) 0.0486(8) 0.5469(6) 0.050(9) Uiso 1 1 d D U . . .
H30_6 H 0.2356 0.0589 0.5623 0.060 Uiso 1 1 calc R U . . .
C31_6 C 0.1808(8) 0.0690(7) 0.5492(6) 0.060(9) Uiso 1 1 d D U . . .
H31_6 H 0.1855 0.0928 0.5656 0.071 Uiso 1 1 calc R U . . .
C32_6 C 0.1441(7) 0.0534(6) 0.5266(6) 0.060(9) Uiso 1 1 d D U . . .
H32_6 H 0.1234 0.0669 0.5277 0.072 Uiso 1 1 calc R U . . .
C10A_6 C -0.0489(9) -0.0897(10) 0.4611(8) 0.076(13) Uiso 1 1 d D U . . .
H10A_6 H -0.0744 -0.0952 0.4441 0.114 Uiso 1 1 calc R U . . .
H10B_6 H -0.0506 -0.0749 0.4810 0.114 Uiso 1 1 calc R U . . .
H10C_6 H -0.0399 -0.1135 0.4620 0.114 Uiso 1 1 calc R U . . .
C11A_6 C 0.0286(10) -0.0447(11) 0.5135(6) 0.065(13) Uiso 1 1 d D U . . .
H11A_6 H 0.0308 -0.0705 0.5132 0.097 Uiso 1 1 calc R U . . .
H11B_6 H 0.0097 -0.0346 0.5221 0.097 Uiso 1 1 calc R U . . .
H11C_6 H 0.0537 -0.0284 0.5265 0.097 Uiso 1 1 calc R U . . .
C17A_6 C -0.0452(9) 0.0491(8) 0.3983(9) 0.052(12) Uiso 1 1 d D U . . .
H17A_6 H -0.0416 0.0485 0.3796 0.078 Uiso 1 1 calc R U . . .
H17B_6 H -0.0400 0.0754 0.4129 0.078 Uiso 1 1 calc R U . . .
H17C_6 H -0.0718 0.0381 0.3925 0.078 Uiso 1 1 calc R U . . .
C18A_6 C 0.0417(9) 0.0824(6) 0.4448(9) 0.060(13) Uiso 1 1 d D U . . .
H18A_6 H 0.0523 0.0843 0.4300 0.091 Uiso 1 1 calc R U . . .
H18B_6 H 0.0624 0.0899 0.4656 0.091 Uiso 1 1 calc R U . . .
H18C_6 H 0.0223 0.0993 0.4455 0.091 Uiso 1 1 calc R U . . .
C23A_6 C 0.0186(10) -0.1170(10) 0.3467(6) 0.082(14) Uiso 1 1 d D U . . .
H23A_6 H 0.0043 -0.1081 0.3300 0.123 Uiso 1 1 calc R U . . .
H23B_6 H 0.0040 -0.1403 0.3440 0.123 Uiso 1 1 calc R U . . .
H23C_6 H 0.0437 -0.1220 0.3460 0.123 Uiso 1 1 calc R U . . .
C24A_6 C 0.0986(8) -0.0854(12) 0.3979(9) 0.108(15) Uiso 1 1 d D U . . .
H24A_6 H 0.0995 -0.1120 0.3957 0.161 Uiso 1 1 calc R U . . .
H24B_6 H 0.1218 -0.0694 0.4155 0.161 Uiso 1 1 calc R U . . .
H24C_6 H 0.0975 -0.0826 0.3787 0.161 Uiso 1 1 calc R U . . .
C1_7 C -0.1869(6) -0.2327(6) 0.1661(4) 0.027(7) Uiso 1 1 d D U . . .
C2_7 C -0.1758(7) -0.2073(6) 0.1967(5) 0.031(8) Uiso 1 1 d D U . . .
H2_7 H -0.1584 -0.1850 0.2029 0.037 Uiso 1 1 calc R U . . .
N3_7 N -0.1871(7) -0.2111(6) 0.2181(4) 0.034(7) Uiso 1 1 d D U . . .
C4_7 C -0.2108(8) -0.2427(7) 0.2101(6) 0.035(8) Uiso 1 1 d D U . . .
H4_7 H -0.2195 -0.2458 0.2250 0.043 Uiso 1 1 calc R U . . .
C5_7 C -0.2232(7) -0.2710(6) 0.1809(6) 0.038(8) Uiso 1 1 d D U . . .
H5_7 H -0.2395 -0.2936 0.1758 0.045 Uiso 1 1 calc R U . . .
C6_7 C -0.2111(7) -0.2654(6) 0.1593(5) 0.034(8) Uiso 1 1 d D U . . .
H6_7 H -0.2197 -0.2846 0.1390 0.040 Uiso 1 1 calc R U . . .
B7_7 B -0.1739(7) -0.2252(7) 0.1411(5) 0.031(6) Uiso 1 1 d D U . . .
O8_7 O -0.2015(6) -0.2508(5) 0.1104(4) 0.028(6) Uiso 1 1 d D U . . .
N9_7 N -0.1898(6) -0.2532(6) 0.0878(5) 0.033(7) Uiso 1 1 d D U . . .
C10_7 C -0.2030(6) -0.2821(6) 0.0620(5) 0.049(8) Uiso 1 1 d D U . . .
C11_7 C -0.1848(6) -0.2809(6) 0.0403(5) 0.054(8) Uiso 1 1 d D U . . .
N12_7 N -0.1582(7) -0.2517(6) 0.0523(5) 0.052(8) Uiso 1 1 d D U . . .
O13_7 O -0.1413(6) -0.2459(5) 0.0342(5) 0.044(7) Uiso 1 1 d D U . . .
B14_7 B -0.1252(7) -0.2061(7) 0.0445(5) 0.034(6) Uiso 1 1 d D U . . .
O15_7 O -0.1747(6) -0.1854(5) 0.1440(5) 0.029(6) Uiso 1 1 d D U . . .
N16_7 N -0.1709(6) -0.1804(5) 0.1195(5) 0.021(7) Uiso 1 1 d D U . . .
C17_7 C -0.1832(6) -0.1521(5) 0.1119(4) 0.020(7) Uiso 1 1 d D U . . .
C18_7 C -0.1774(6) -0.1509(5) 0.0843(4) 0.024(7) Uiso 1 1 d D U . . .
N19_7 N -0.1621(6) -0.1791(5) 0.0726(5) 0.023(7) Uiso 1 1 d D U . . .
O20_7 O -0.1548(6) -0.1829(5) 0.0472(5) 0.023(6) Uiso 1 1 d D U . . .
O21_7 O -0.1345(6) -0.2343(6) 0.1483(5) 0.039(6) Uiso 1 1 d D U . . .
N22_7 N -0.1189(5) -0.2245(6) 0.1309(5) 0.038(7) Uiso 1 1 d D U . . .
C23_7 C -0.0820(6) -0.2184(6) 0.1404(4) 0.031(7) Uiso 1 1 d D U . . .
C24_7 C -0.0698(6) -0.2077(6) 0.1185(4) 0.032(7) Uiso 1 1 d D U . . .
N25_7 N -0.0984(6) -0.2049(6) 0.0954(5) 0.037(7) Uiso 1 1 d D U . . .
O26_7 O -0.0916(6) -0.1948(6) 0.0740(4) 0.038(6) Uiso 1 1 d D U . . .
C27_7 C -0.1099(6) -0.2046(6) 0.0189(4) 0.029(7) Uiso 1 1 d D U . . .
C28_7 C -0.0756(6) -0.2163(7) 0.0176(5) 0.025(8) Uiso 1 1 d D U . . .
H28_7 H -0.0605 -0.2245 0.0338 0.031 Uiso 1 1 calc R U . . .
N29_7 N -0.0615(6) -0.2174(6) -0.0034(5) 0.023(7) Uiso 1 1 d D U . . .
C30_7 C -0.0816(7) -0.2050(7) -0.0259(5) 0.029(8) Uiso 1 1 d D U . . .
H30_7 H -0.0720 -0.2051 -0.0411 0.035 Uiso 1 1 calc R U . . .
C31_7 C -0.1163(7) -0.1920(7) -0.0276(5) 0.033(8) Uiso 1 1 d D U . . .
H31_7 H -0.1302 -0.1831 -0.0436 0.040 Uiso 1 1 calc R U . . .
C32_7 C -0.1299(6) -0.1924(7) -0.0053(5) 0.035(8) Uiso 1 1 d D U . . .
H32_7 H -0.1538 -0.1840 -0.0065 0.043 Uiso 1 1 calc R U . . .
C10A_7 C -0.2331(10) -0.3145(8) 0.0542(8) 0.070(13) Uiso 1 1 d D U . . .
H10A_7 H -0.2556 -0.3045 0.0574 0.105 Uiso 1 1 calc R U . . .
H10B_7 H -0.2224 -0.3287 0.0678 0.105 Uiso 1 1 calc R U . . .
H10C_7 H -0.2407 -0.3313 0.0324 0.105 Uiso 1 1 calc R U . . .
C11A_7 C -0.1975(11) -0.3104(9) 0.0080(6) 0.085(14) Uiso 1 1 d D U . . .
H11A_7 H -0.2049 -0.2981 -0.0072 0.128 Uiso 1 1 calc R U . . .
H11B_7 H -0.2196 -0.3282 0.0040 0.128 Uiso 1 1 calc R U . . .
H11C_7 H -0.1763 -0.3243 0.0063 0.128 Uiso 1 1 calc R U . . .
C17A_7 C -0.2020(10) -0.1231(8) 0.1289(7) 0.027(11) Uiso 1 1 d D U . . .
H17A_7 H -0.1906 -0.0976 0.1328 0.041 Uiso 1 1 calc R U . . .
H17B_7 H -0.1980 -0.1256 0.1488 0.041 Uiso 1 1 calc R U . . .
H17C_7 H -0.2297 -0.1273 0.1162 0.041 Uiso 1 1 calc R U . . .
C18A_7 C -0.1890(10) -0.1207(7) 0.0708(7) 0.025(11) Uiso 1 1 d D U . . .
H18A_7 H -0.1863 -0.1279 0.0508 0.037 Uiso 1 1 calc R U . . .
H18B_7 H -0.1724 -0.0965 0.0853 0.037 Uiso 1 1 calc R U . . .
H18C_7 H -0.2159 -0.1181 0.0676 0.037 Uiso 1 1 calc R U . . .
C23A_7 C -0.0539(7) -0.2207(9) 0.1701(5) 0.018(10) Uiso 1 1 d D U . . .
H23A_7 H -0.0306 -0.2290 0.1673 0.026 Uiso 1 1 calc R U . . .
H23B_7 H -0.0657 -0.2390 0.1755 0.026 Uiso 1 1 calc R U . . .
H23C_7 H -0.0472 -0.1957 0.1869 0.026 Uiso 1 1 calc R U . . .
C24A_7 C -0.0282(6) -0.2007(10) 0.1240(8) 0.036(11) Uiso 1 1 d D U . . .
H24A_7 H -0.0238 -0.2184 0.1063 0.054 Uiso 1 1 calc R U . . .
H24B_7 H -0.0122 -0.2046 0.1431 0.054 Uiso 1 1 calc R U . . .
H24C_7 H -0.0213 -0.1746 0.1262 0.054 Uiso 1 1 calc R U . . .
C1_8 C 0.1110(5) -0.2399(5) 0.0311(4) 0.029(7) Uiso 1 1 d D U . . .
C2_8 C 0.0739(5) -0.2313(6) 0.0252(5) 0.024(8) Uiso 1 1 d D U . . .
H2_8 H 0.0714 -0.2079 0.0391 0.029 Uiso 1 1 calc R U . . .
N3_8 N 0.0414(5) -0.2523(6) 0.0021(5) 0.015(7) Uiso 1 1 d D U . . .
C4_8 C 0.0439(6) -0.2850(6) -0.0178(5) 0.024(8) Uiso 1 1 d D U . . .
H4_8 H 0.0211 -0.3001 -0.0346 0.029 Uiso 1 1 calc R U . . .
C5_8 C 0.0788(7) -0.2976(6) -0.0150(5) 0.032(8) Uiso 1 1 d D U . . .
H5_8 H 0.0803 -0.3211 -0.0293 0.038 Uiso 1 1 calc R U . . .
C6_8 C 0.1116(6) -0.2746(6) 0.0095(5) 0.033(8) Uiso 1 1 d D U . . .
H6_8 H 0.1357 -0.2830 0.0118 0.040 Uiso 1 1 calc R U . . .
B7_8 B 0.1490(6) -0.2129(6) 0.0586(5) 0.033(6) Uiso 1 1 d D U . . .
O8_8 O 0.1688(6) -0.1985(6) 0.0430(5) 0.036(6) Uiso 1 1 d D U . . .
N9_8 N 0.1984(6) -0.1703(6) 0.0643(5) 0.034(7) Uiso 1 1 d D U . . .
C10_8 C 0.2074(6) -0.1444(6) 0.0553(4) 0.034(8) Uiso 1 1 d D U . . .
C11_8 C 0.2381(6) -0.1140(5) 0.0806(4) 0.028(7) Uiso 1 1 d D U . . .
N12_8 N 0.2494(6) -0.1195(6) 0.1066(4) 0.031(7) Uiso 1 1 d D U . . .
O13_8 O 0.2765(6) -0.0948(6) 0.1321(4) 0.035(6) Uiso 1 1 d D U . . .
B14_8 B 0.2913(6) -0.1077(6) 0.1575(5) 0.041(6) Uiso 1 1 d D U . . .
O15_8 O 0.1724(6) -0.2353(6) 0.0750(5) 0.044(7) Uiso 1 1 d D U . . .
N16_8 N 0.2081(6) -0.2158(6) 0.0943(5) 0.046(7) Uiso 1 1 d D U . . .
C17_8 C 0.2358(6) -0.2340(5) 0.1041(5) 0.051(8) Uiso 1 1 d D U . . .
C18_8 C 0.2729(6) -0.2084(5) 0.1262(5) 0.048(8) Uiso 1 1 d D U . . .
N19_8 N 0.2695(6) -0.1737(5) 0.1290(5) 0.047(8) Uiso 1 1 d D U . . .
O20_8 O 0.3007(6) -0.1465(5) 0.1481(5) 0.045(7) Uiso 1 1 d D U . . .
O21_8 O 0.1374(6) -0.1821(5) 0.0787(4) 0.031(6) Uiso 1 1 d D U . . .
N22_8 N 0.1654(6) -0.1609(6) 0.1044(5) 0.039(7) Uiso 1 1 d D U . . .
C23_8 C 0.1607(6) -0.1394(6) 0.1289(5) 0.042(8) Uiso 1 1 d D U . . .
C24_8 C 0.1975(6) -0.1182(6) 0.1556(5) 0.041(8) Uiso 1 1 d D U . . .
N25_8 N 0.2282(6) -0.1257(6) 0.1506(5) 0.047(7) Uiso 1 1 d D U . . .
O26_8 O 0.2631(6) -0.1070(6) 0.1714(5) 0.044(7) Uiso 1 1 d D U . . .
C27_8 C 0.3309(5) -0.0805(5) 0.1818(4) 0.032(7) Uiso 1 1 d D U . . .
C28_8 C 0.3524(6) -0.0822(6) 0.2107(5) 0.033(8) Uiso 1 1 d D U . . .
H28_8 H 0.3413 -0.0995 0.2167 0.040 Uiso 1 1 calc R U . . .
N29_8 N 0.3867(6) -0.0623(7) 0.2309(4) 0.033(7) Uiso 1 1 d D U . . .
C30_8 C 0.4029(6) -0.0375(7) 0.2236(5) 0.027(8) Uiso 1 1 d D U . . .
H30_8 H 0.4276 -0.0232 0.2377 0.032 Uiso 1 1 calc R U . . .
C31_8 C 0.3846(6) -0.0320(6) 0.1957(6) 0.025(8) Uiso 1 1 d D U . . .
H31_8 H 0.3962 -0.0142 0.1906 0.030 Uiso 1 1 calc R U . . .
C32_8 C 0.3488(6) -0.0536(6) 0.1755(5) 0.022(8) Uiso 1 1 d D U . . .
H32_8 H 0.3359 -0.0500 0.1564 0.026 Uiso 1 1 calc R U . . .
C10A_8 C 0.1875(10) -0.1448(9) 0.0229(5) 0.045(12) Uiso 1 1 d D U . . .
H10A_8 H 0.1989 -0.1611 0.0093 0.068 Uiso 1 1 calc R U . . .
H10B_8 H 0.1906 -0.1189 0.0232 0.068 Uiso 1 1 calc R U . . .
H10C_8 H 0.1600 -0.1546 0.0149 0.068 Uiso 1 1 calc R U . . .
C11A_8 C 0.2542(9) -0.0805(7) 0.0768(7) 0.028(11) Uiso 1 1 d D U . . .
H11A_8 H 0.2538 -0.0881 0.0557 0.042 Uiso 1 1 calc R U . . .
H11B_8 H 0.2809 -0.0713 0.0921 0.042 Uiso 1 1 calc R U . . .
H11C_8 H 0.2386 -0.0602 0.0800 0.042 Uiso 1 1 calc R U . . .
C17A_8 C 0.2321(10) -0.2762(6) 0.0949(9) 0.053(12) Uiso 1 1 d D U . . .
H17A_8 H 0.2179 -0.2884 0.0723 0.079 Uiso 1 1 calc R U . . .
H17B_8 H 0.2181 -0.2843 0.1055 0.079 Uiso 1 1 calc R U . . .
H17C_8 H 0.2578 -0.2836 0.1008 0.079 Uiso 1 1 calc R U . . .
C18A_8 C 0.3089(7) -0.2215(8) 0.1430(8) 0.034(11) Uiso 1 1 d D U . . .
H18A_8 H 0.3073 -0.2489 0.1322 0.051 Uiso 1 1 calc R U . . .
H18B_8 H 0.3117 -0.2165 0.1645 0.051 Uiso 1 1 calc R U . . .
H18C_8 H 0.3314 -0.2079 0.1433 0.051 Uiso 1 1 calc R U . . .
C23A_8 C 0.1218(7) -0.1360(10) 0.1305(7) 0.044(12) Uiso 1 1 d D U . . .
H23A_8 H 0.1031 -0.1357 0.1107 0.066 Uiso 1 1 calc R U . . .
H23B_8 H 0.1236 -0.1124 0.1475 0.066 Uiso 1 1 calc R U . . .
H23C_8 H 0.1133 -0.1578 0.1343 0.066 Uiso 1 1 calc R U . . .
C24A_8 C 0.1970(10) -0.0895(9) 0.1849(6) 0.061(13) Uiso 1 1 d D U . . .
H24A_8 H 0.1708 -0.0835 0.1811 0.092 Uiso 1 1 calc R U . . .
H24B_8 H 0.2147 -0.0663 0.1914 0.092 Uiso 1 1 calc R U . . .
H24C_8 H 0.2051 -0.0999 0.2015 0.092 Uiso 1 1 calc R U . . .
C1_9 C 0.1617(6) -0.3617(5) 0.3494(4) 0.032(7) Uiso 1 1 d D U . . .
C2_9 C 0.1643(7) -0.3711(6) 0.3206(5) 0.027(8) Uiso 1 1 d D U . . .
H2_9 H 0.1706 -0.3505 0.3156 0.032 Uiso 1 1 calc R U . . .
N3_9 N 0.1589(7) -0.4057(6) 0.2995(4) 0.029(7) Uiso 1 1 d D U . . .
C4_9 C 0.1492(8) -0.4351(6) 0.3056(6) 0.035(8) Uiso 1 1 d D U . . .
H4_9 H 0.1453 -0.4601 0.2908 0.042 Uiso 1 1 calc R U . . .
C5_9 C 0.1446(8) -0.4303(5) 0.3330(6) 0.033(8) Uiso 1 1 d D U . . .
H5_9 H 0.1374 -0.4515 0.3371 0.040 Uiso 1 1 calc R U . . .
C6_9 C 0.1509(8) -0.3936(5) 0.3543(5) 0.032(8) Uiso 1 1 d D U . . .
H6_9 H 0.1477 -0.3900 0.3731 0.038 Uiso 1 1 calc R U . . .
B7_9 B 0.1703(8) -0.3199(5) 0.3752(5) 0.043(6) Uiso 1 1 d D U . . .
O8_9 O 0.1391(6) -0.3181(5) 0.3863(5) 0.046(7) Uiso 1 1 d D U . . .
N9_9 N 0.1388(6) -0.2833(6) 0.4048(5) 0.051(8) Uiso 1 1 d D U . . .
C10_9 C 0.1082(6) -0.2750(6) 0.4100(5) 0.054(8) Uiso 1 1 d D U . . .
C11_9 C 0.1121(6) -0.2348(6) 0.4304(5) 0.058(8) Uiso 1 1 d D U . . .
N12_9 N 0.1449(6) -0.2159(6) 0.4376(6) 0.058(8) Uiso 1 1 d D U . . .
O13_9 O 0.1526(6) -0.1783(6) 0.4549(5) 0.065(7) Uiso 1 1 d D U . . .
B14_9 B 0.1936(8) -0.1653(6) 0.4707(5) 0.062(7) Uiso 1 1 d D U . . .
O15_9 O 0.1671(7) -0.2928(5) 0.3597(5) 0.041(6) Uiso 1 1 d D U . . .
N16_9 N 0.1781(7) -0.2569(5) 0.3801(5) 0.044(7) Uiso 1 1 d D U . . .
C17_9 C 0.1866(7) -0.2298(5) 0.3723(5) 0.050(8) Uiso 1 1 d D U . . .
C18_9 C 0.1972(7) -0.1915(5) 0.3973(5) 0.059(8) Uiso 1 1 d D U . . .
N19_9 N 0.1997(8) -0.1939(6) 0.4233(5) 0.066(8) Uiso 1 1 d D U . . .
O20_9 O 0.2077(8) -0.1618(6) 0.4483(5) 0.069(7) Uiso 1 1 d D U . . .
O21_9 O 0.2093(6) -0.3140(6) 0.3992(5) 0.057(7) Uiso 1 1 d D U . . .
N22_9 N 0.2139(7) -0.2821(6) 0.4240(5) 0.063(8) Uiso 1 1 d D U . . .
C23_9 C 0.2405(6) -0.2788(6) 0.4505(5) 0.059(8) Uiso 1 1 d D U . . .
C24_9 C 0.2413(6) -0.2433(6) 0.4755(5) 0.056(8) Uiso 1 1 d D U . . .
N25_9 N 0.2154(7) -0.2232(6) 0.4667(5) 0.057(8) Uiso 1 1 d D U . . .
O26_9 O 0.2146(7) -0.1892(6) 0.4862(5) 0.064(7) Uiso 1 1 d D U . . .
C27_9 C 0.2011(7) -0.1250(5) 0.4980(5) 0.056(7) Uiso 1 1 d D U . . .
C28_9 C 0.2173(8) -0.0913(6) 0.4989(6) 0.050(8) Uiso 1 1 d D U . . .
H28_9 H 0.2227 -0.0925 0.4814 0.060 Uiso 1 1 calc R U . . .
N29_9 N 0.2259(7) -0.0575(5) 0.5219(6) 0.052(8) Uiso 1 1 d D U . . .
C31_9 C 0.2016(9) -0.0866(7) 0.5487(5) 0.049(9) Uiso 1 1 d D U . . .
H31_9 H 0.1964 -0.0845 0.5664 0.059 Uiso 1 1 calc R U . . .
C30_9 C 0.2182(8) -0.0554(6) 0.5465(6) 0.055(9) Uiso 1 1 d D U . . .
H30_9 H 0.2243 -0.0316 0.5632 0.066 Uiso 1 1 calc R U . . .
C32_9 C 0.1930(8) -0.1210(6) 0.5240(5) 0.052(8) Uiso 1 1 d D U . . .
H32_9 H 0.1811 -0.1426 0.5249 0.062 Uiso 1 1 calc R U . . .
C10A_9 C 0.0717(7) -0.3026(8) 0.3970(9) 0.065(13) Uiso 1 1 d D U . . .
H10A_9 H 0.0712 -0.3243 0.3791 0.097 Uiso 1 1 calc R U . . .
H10B_9 H 0.0494 -0.2900 0.3904 0.097 Uiso 1 1 calc R U . . .
H10C_9 H 0.0706 -0.3115 0.4131 0.097 Uiso 1 1 calc R U . . .
C11A_9 C 0.0807(8) -0.2189(9) 0.4404(9) 0.073(13) Uiso 1 1 d D U . . .
H11A_9 H 0.0564 -0.2255 0.4220 0.110 Uiso 1 1 calc R U . . .
H11B_9 H 0.0875 -0.1912 0.4506 0.110 Uiso 1 1 calc R U . . .
H11C_9 H 0.0779 -0.2297 0.4550 0.110 Uiso 1 1 calc R U . . .
C17A_9 C 0.1853(11) -0.2363(8) 0.3403(6) 0.042(12) Uiso 1 1 d D U . . .
H17A_9 H 0.1868 -0.2630 0.3300 0.063 Uiso 1 1 calc R U . . .
H17B_9 H 0.2072 -0.2202 0.3421 0.063 Uiso 1 1 calc R U . . .
H17C_9 H 0.1611 -0.2300 0.3279 0.063 Uiso 1 1 calc R U . . .
C18A_9 C 0.2040(13) -0.1549(7) 0.3931(8) 0.068(13) Uiso 1 1 d D U . . .
H18A_9 H 0.2221 -0.1571 0.3828 0.102 Uiso 1 1 calc R U . . .
H18B_9 H 0.2149 -0.1341 0.4135 0.102 Uiso 1 1 calc R U . . .
H18C_9 H 0.1795 -0.1497 0.3802 0.102 Uiso 1 1 calc R U . . .
C23A_9 C 0.2660(10) -0.3083(9) 0.4549(8) 0.068(13) Uiso 1 1 d D U . . .
H23A_9 H 0.2518 -0.3335 0.4400 0.101 Uiso 1 1 calc R U . . .
H23B_9 H 0.2736 -0.3077 0.4762 0.101 Uiso 1 1 calc R U . . .
H23C_9 H 0.2890 -0.3029 0.4514 0.101 Uiso 1 1 calc R U . . .
C24A_9 C 0.2709(9) -0.2319(9) 0.5082(5) 0.054(12) Uiso 1 1 d D U . . .
H24A_9 H 0.2934 -0.2445 0.5079 0.081 Uiso 1 1 calc R U . . .
H24B_9 H 0.2599 -0.2395 0.5208 0.081 Uiso 1 1 calc R U . . .
H24C_9 H 0.2789 -0.2043 0.5171 0.081 Uiso 1 1 calc R U . . .
C1_10 C 0.1698(6) 0.2009(6) 0.3615(5) 0.052(7) Uiso 1 1 d D U . . .
C2_10 C 0.1410(7) 0.1850(6) 0.3317(5) 0.043(8) Uiso 1 1 d D U . . .
H2_10 H 0.1293 0.1596 0.3255 0.052 Uiso 1 1 calc R U . . .
N3_10 N 0.1279(7) 0.2012(7) 0.3107(5) 0.037(8) Uiso 1 1 d D U . . .
C4_10 C 0.1438(8) 0.2367(7) 0.3188(6) 0.040(8) Uiso 1 1 d D U . . .
H4_10 H 0.1353 0.2487 0.3041 0.048 Uiso 1 1 calc R U . . .
C5_10 C 0.1721(8) 0.2567(6) 0.3478(6) 0.045(8) Uiso 1 1 d D U . . .
H5_10 H 0.1827 0.2822 0.3533 0.055 Uiso 1 1 calc R U . . .
C6_10 C 0.1846(8) 0.2384(6) 0.3688(5) 0.049(8) Uiso 1 1 d D U . . .
H6_10 H 0.2040 0.2520 0.3889 0.059 Uiso 1 1 calc R U . . .
B7_10 B 0.1859(8) 0.1795(7) 0.3852(6) 0.083(7) Uiso 1 1 d D U . . .
O8_10 O 0.2270(7) 0.1839(8) 0.3929(6) 0.101(8) Uiso 1 1 d D U . . .
N9_10 N 0.2473(7) 0.1658(8) 0.4094(7) 0.120(9) Uiso 1 1 d D U . . .
C10_10 C 0.2804(7) 0.1559(7) 0.4111(6) 0.132(10) Uiso 1 1 d D U . . .
C11_10 C 0.2965(7) 0.1343(7) 0.4319(6) 0.138(10) Uiso 1 1 d D U . . .
N12_10 N 0.2735(8) 0.1256(8) 0.4432(7) 0.146(10) Uiso 1 1 d D U . . .
O13_10 O 0.2792(9) 0.1028(9) 0.4591(7) 0.152(9) Uiso 1 1 d D U . . .
B14_10 B 0.2573(9) 0.1076(9) 0.4781(6) 0.149(8) Uiso 1 1 d D U . . .
O15_10 O 0.1676(8) 0.1403(6) 0.3708(6) 0.086(8) Uiso 1 1 d D U . . .
N16_10 N 0.1787(8) 0.1209(6) 0.3893(6) 0.108(9) Uiso 1 1 d D U . . .
C17_10 C 0.1765(8) 0.0844(6) 0.3795(6) 0.138(10) Uiso 1 1 d D U . . .
C18_10 C 0.1972(8) 0.0697(7) 0.4045(6) 0.166(10) Uiso 1 1 d D U . . .
N19_10 N 0.2013(9) 0.0951(8) 0.4312(6) 0.182(10) Uiso 1 1 d D U . . .
O20_10 O 0.2178(9) 0.0916(9) 0.4592(7) 0.175(9) Uiso 1 1 d D U . . .
O21_10 O 0.1774(8) 0.1996(7) 0.4118(6) 0.099(8) Uiso 1 1 d D U . . .
N22_10 N 0.1942(9) 0.1868(7) 0.4345(5) 0.123(9) Uiso 1 1 d D U . . .
C23_10 C 0.2046(8) 0.2111(7) 0.4627(6) 0.150(10) Uiso 1 1 d D U . . .
C24_10 C 0.2234(8) 0.1932(7) 0.4859(6) 0.168(10) Uiso 1 1 d D U . . .
N25_10 N 0.2380(10) 0.1639(8) 0.4747(6) 0.171(10) Uiso 1 1 d D U . . .
O26_10 O 0.2597(10) 0.1471(8) 0.4931(6) 0.160(9) Uiso 1 1 d D U . . .
C27_10 C 0.2756(8) 0.0901(7) 0.5043(6) 0.115(9) Uiso 1 1 d D U . . .
C28_10 C 0.2613(8) 0.0552(7) 0.5027(7) 0.096(10) Uiso 1 1 d D U . . .
H28_10 H 0.2385 0.0416 0.4851 0.115 Uiso 1 1 calc R U . . .
N29_10 N 0.2764(10) 0.0389(7) 0.5235(8) 0.089(9) Uiso 1 1 d D U . . .
C30_10 C 0.3082(10) 0.0577(9) 0.5485(7) 0.092(10) Uiso 1 1 d D U . . .
H30_10 H 0.3193 0.0466 0.5635 0.110 Uiso 1 1 calc R U . . .
C31_10 C 0.3259(9) 0.0928(10) 0.5533(6) 0.099(10) Uiso 1 1 d D U . . .
H31_10 H 0.3488 0.1057 0.5712 0.119 Uiso 1 1 calc R U . . .
C32_10 C 0.3089(8) 0.1084(8) 0.5310(6) 0.109(10) Uiso 1 1 d D U . . .
H32_10 H 0.3204 0.1326 0.5340 0.131 Uiso 1 1 calc R U . . .
C10A_10 C 0.3032(11) 0.1651(14) 0.3944(11) 0.128(16) Uiso 1 1 d D U . . .
H10A_10 H 0.3214 0.1471 0.3926 0.192 Uiso 1 1 calc R U . . .
H10B_10 H 0.3175 0.1910 0.4063 0.192 Uiso 1 1 calc R U . . .
H10C_10 H 0.2856 0.1632 0.3736 0.192 Uiso 1 1 calc R U . . .
C11A_10 C 0.3361(9) 0.1231(14) 0.4389(11) 0.118(16) Uiso 1 1 d D U . . .
H11A_10 H 0.3405 0.1133 0.4196 0.177 Uiso 1 1 calc R U . . .
H11B_10 H 0.3380 0.1034 0.4478 0.177 Uiso 1 1 calc R U . . .
H11C_10 H 0.3556 0.1454 0.4538 0.177 Uiso 1 1 calc R U . . .
C17A_10 C 0.1583(15) 0.0577(9) 0.3462(6) 0.142(17) Uiso 1 1 d D U . . .
H17A_10 H 0.1676 0.0671 0.3335 0.213 Uiso 1 1 calc R U . . .
H17B_10 H 0.1302 0.0561 0.3387 0.213 Uiso 1 1 calc R U . . .
H17C_10 H 0.1652 0.0324 0.3446 0.213 Uiso 1 1 calc R U . . .
C18A_10 C 0.2124(17) 0.0325(10) 0.3997(10) 0.185(18) Uiso 1 1 d D U . . .
H18A_10 H 0.2113 0.0216 0.3784 0.278 Uiso 1 1 calc R U . . .
H18B_10 H 0.1967 0.0149 0.4030 0.278 Uiso 1 1 calc R U . . .
H18C_10 H 0.2392 0.0368 0.4146 0.278 Uiso 1 1 calc R U . . .
C23A_10 C 0.1996(18) 0.2523(8) 0.4709(10) 0.178(18) Uiso 1 1 d D U . . .
H23A_10 H 0.2143 0.2662 0.4932 0.266 Uiso 1 1 calc R U . . .
H23B_10 H 0.1722 0.2543 0.4658 0.266 Uiso 1 1 calc R U . . .
H23C_10 H 0.2089 0.2631 0.4589 0.266 Uiso 1 1 calc R U . . .
C24A_10 C 0.2264(18) 0.2096(14) 0.5190(7) 0.186(18) Uiso 1 1 d D U . . .
H24A_10 H 0.2530 0.2115 0.5333 0.280 Uiso 1 1 calc R U . . .
H24B_10 H 0.2092 0.1930 0.5220 0.280 Uiso 1 1 calc R U . . .
H24C_10 H 0.2188 0.2349 0.5232 0.280 Uiso 1 1 calc R U . . .
C1_11 C 0.0051(6) 0.1012(5) 0.1794(4) 0.023(7) Uiso 1 1 d D U . . .
C2_11 C 0.0324(6) 0.1195(6) 0.2097(4) 0.022(8) Uiso 1 1 d D U . . .
H2_11 H 0.0524 0.1058 0.2169 0.027 Uiso 1 1 calc R U . . .
N3_11 N 0.0337(7) 0.1538(6) 0.2296(4) 0.033(7) Uiso 1 1 d D U . . .
C4_11 C 0.0059(8) 0.1737(6) 0.2203(6) 0.029(8) Uiso 1 1 d D U . . .
H4_11 H 0.0066 0.1985 0.2340 0.035 Uiso 1 1 calc R U . . .
C5_11 C -0.0240(7) 0.1588(6) 0.1910(6) 0.024(8) Uiso 1 1 d D U . . .
H5_11 H -0.0439 0.1729 0.1847 0.029 Uiso 1 1 calc R U . . .
C6_11 C -0.0240(6) 0.1228(6) 0.1712(5) 0.027(8) Uiso 1 1 d D U . . .
H6_11 H -0.0447 0.1122 0.1513 0.032 Uiso 1 1 calc R U . . .
B7_11 B 0.0081(7) 0.0622(5) 0.1551(5) 0.027(6) Uiso 1 1 d D U . . .
O8_11 O 0.0335(6) 0.0730(5) 0.1414(5) 0.028(6) Uiso 1 1 d D U . . .
N9_11 N 0.0426(6) 0.0422(6) 0.1235(5) 0.025(7) Uiso 1 1 d D U . . .
C10_11 C 0.0756(6) 0.0454(5) 0.1217(5) 0.022(7) Uiso 1 1 d D U . . .
C11_11 C 0.0841(6) 0.0089(5) 0.1036(5) 0.022(7) Uiso 1 1 d D U . . .
N12_11 N 0.0558(6) -0.0186(5) 0.0923(5) 0.023(7) Uiso 1 1 d D U . . .
O13_11 O 0.0585(5) -0.0538(5) 0.0746(5) 0.020(6) Uiso 1 1 d D U . . .
B14_11 B 0.0199(7) -0.0771(6) 0.0571(5) 0.027(6) Uiso 1 1 d D U . . .
O15_11 O -0.0308(6) 0.0455(5) 0.1312(4) 0.025(6) Uiso 1 1 d D U . . .
N16_11 N -0.0298(6) 0.0184(6) 0.1058(4) 0.028(7) Uiso 1 1 d D U . . .
C17_11 C -0.0598(5) 0.0066(5) 0.0798(4) 0.030(7) Uiso 1 1 d D U . . .
C18_11 C -0.0535(6) -0.0229(5) 0.0539(4) 0.030(7) Uiso 1 1 d D U . . .
N19_11 N -0.0187(6) -0.0297(6) 0.0627(5) 0.028(7) Uiso 1 1 d D U . . .
O20_11 O -0.0092(6) -0.0573(5) 0.0422(4) 0.022(6) Uiso 1 1 d D U . . .
O21_11 O 0.0224(7) 0.0355(5) 0.1694(5) 0.036(6) Uiso 1 1 d D U . . .
N22_11 N 0.0194(7) 0.0007(5) 0.1492(5) 0.040(7) Uiso 1 1 d D U . . .
C23_11 C 0.0191(7) -0.0296(5) 0.1557(5) 0.042(8) Uiso 1 1 d D U . . .
C24_11 C 0.0154(7) -0.0653(5) 0.1294(5) 0.044(8) Uiso 1 1 d D U . . .
N25_11 N 0.0123(7) -0.0606(6) 0.1042(5) 0.032(7) Uiso 1 1 d D U . . .
O26_11 O 0.0095(7) -0.0893(5) 0.0788(5) 0.035(6) Uiso 1 1 d D U . . .
C27_11 C 0.0225(6) -0.1139(5) 0.0304(4) 0.033(7) Uiso 1 1 d D U . . .
C28_11 C 0.0098(7) -0.1513(5) 0.0248(5) 0.032(8) Uiso 1 1 d D U . . .
H28_11 H 0.0002 -0.1548 0.0391 0.038 Uiso 1 1 calc R U . . .
N29_11 N 0.0093(7) -0.1826(5) 0.0020(6) 0.033(7) Uiso 1 1 d D U . . .
C30_11 C 0.0238(8) -0.1789(6) -0.0178(5) 0.031(8) Uiso 1 1 d D U . . .
H30_11 H 0.0240 -0.2008 -0.0342 0.038 Uiso 1 1 calc R U . . .
C31_11 C 0.0386(8) -0.1435(7) -0.0149(5) 0.035(8) Uiso 1 1 d D U . . .
H31_11 H 0.0493 -0.1410 -0.0288 0.042 Uiso 1 1 calc R U . . .
C32_11 C 0.0372(7) -0.1121(6) 0.0089(5) 0.033(8) Uiso 1 1 d D U . . .
H32_11 H 0.0469 -0.0878 0.0107 0.039 Uiso 1 1 calc R U . . .
C10A_11 C 0.1036(8) 0.0816(6) 0.1373(8) 0.028(11) Uiso 1 1 d D U . . .
H10A_11 H 0.1037 0.0918 0.1216 0.042 Uiso 1 1 calc R U . . .
H10B_11 H 0.1295 0.0767 0.1477 0.042 Uiso 1 1 calc R U . . .
H10C_11 H 0.0960 0.1001 0.1526 0.042 Uiso 1 1 calc R U . . .
C11A_11 C 0.1210(7) 0.0047(8) 0.0987(8) 0.036(11) Uiso 1 1 d D U . . .
H11A_11 H 0.1157 -0.0009 0.0767 0.053 Uiso 1 1 calc R U . . .
H11B_11 H 0.1321 -0.0161 0.1046 0.053 Uiso 1 1 calc R U . . .
H11C_11 H 0.1393 0.0284 0.1116 0.053 Uiso 1 1 calc R U . . .
C17A_11 C -0.0976(6) 0.0211(9) 0.0756(7) 0.022(10) Uiso 1 1 d D U . . .
H17A_11 H -0.1112 0.0183 0.0537 0.033 Uiso 1 1 calc R U . . .
H17B_11 H -0.0928 0.0480 0.0890 0.033 Uiso 1 1 calc R U . . .
H17C_11 H -0.1134 0.0065 0.0812 0.033 Uiso 1 1 calc R U . . .
C18A_11 C -0.0846(7) -0.0429(9) 0.0221(5) 0.039(11) Uiso 1 1 d D U . . .
H18A_11 H -0.0922 -0.0249 0.0115 0.059 Uiso 1 1 calc R U . . .
H18B_11 H -0.1070 -0.0534 0.0240 0.059 Uiso 1 1 calc R U . . .
H18C_11 H -0.0749 -0.0636 0.0099 0.059 Uiso 1 1 calc R U . . .
C23A_11 C 0.0220(12) -0.0290(9) 0.1868(6) 0.054(12) Uiso 1 1 d D U . . .
H23A_11 H -0.0014 -0.0438 0.1841 0.081 Uiso 1 1 calc R U . . .
H23B_11 H 0.0246 -0.0027 0.2007 0.081 Uiso 1 1 calc R U . . .
H23C_11 H 0.0446 -0.0401 0.1958 0.081 Uiso 1 1 calc R U . . .
C24A_11 C 0.0154(12) -0.1035(7) 0.1323(8) 0.056(12) Uiso 1 1 d D U . . .
H24A_11 H 0.0045 -0.1235 0.1115 0.084 Uiso 1 1 calc R U . . .
H24B_11 H -0.0001 -0.1053 0.1440 0.084 Uiso 1 1 calc R U . . .
H24C_11 H 0.0420 -0.1066 0.1434 0.084 Uiso 1 1 calc R U . . .
C1_12 C 0.1513(6) -0.4179(6) 0.1674(4) 0.052(7) Uiso 1 1 d D U . . .
C2_12 C 0.1515(7) -0.4106(7) 0.1969(5) 0.040(8) Uiso 1 1 d D U . . .
H2_12 H 0.1345 -0.3943 0.2025 0.048 Uiso 1 1 calc R U . . .
N3_12 N 0.1731(7) -0.4242(7) 0.2180(4) 0.035(7) Uiso 1 1 d D U . . .
C4_12 C 0.1973(7) -0.4468(7) 0.2102(6) 0.036(8) Uiso 1 1 d D U . . .
H4_12 H 0.2125 -0.4574 0.2246 0.043 Uiso 1 1 calc R U . . .
C5_12 C 0.2014(7) -0.4556(7) 0.1823(6) 0.040(8) Uiso 1 1 d D U . . .
H5_12 H 0.2195 -0.4712 0.1777 0.048 Uiso 1 1 calc R U . . .
C6_12 C 0.1781(7) -0.4409(7) 0.1610(5) 0.046(8) Uiso 1 1 d D U . . .
H6_12 H 0.1805 -0.4466 0.1416 0.055 Uiso 1 1 calc R U . . .
B7_12 B 0.1223(7) -0.4035(8) 0.1420(5) 0.070(7) Uiso 1 1 d D U . . .
O8_12 O 0.1007(7) -0.4369(6) 0.1144(5) 0.071(7) Uiso 1 1 d D U . . .
N9_12 N 0.0709(7) -0.4275(6) 0.0942(5) 0.068(8) Uiso 1 1 d D U . . .
C10_12 C 0.0432(6) -0.4533(6) 0.0722(5) 0.064(8) Uiso 1 1 d D U . . .
C11_12 C 0.0123(6) -0.4379(6) 0.0527(5) 0.067(8) Uiso 1 1 d D U . . .
N12_12 N 0.0187(7) -0.4013(6) 0.0617(6) 0.071(8) Uiso 1 1 d D U . . .
O13_12 O -0.0046(7) -0.3835(6) 0.0454(6) 0.069(7) Uiso 1 1 d D U . . .
B14_12 B 0.0122(7) -0.3462(7) 0.0506(5) 0.061(6) Uiso 1 1 d D U . . .
O15_12 O 0.0967(7) -0.3841(7) 0.1556(5) 0.072(7) Uiso 1 1 d D U . . .
N16_12 N 0.0748(7) -0.3650(7) 0.1391(5) 0.068(8) Uiso 1 1 d D U . . .
C17_12 C 0.0615(7) -0.3365(6) 0.1528(5) 0.065(8) Uiso 1 1 d D U . . .
C18_12 C 0.0393(7) -0.3180(6) 0.1311(5) 0.064(8) Uiso 1 1 d D U . . .
N19_12 N 0.0400(7) -0.3340(7) 0.1039(5) 0.066(8) Uiso 1 1 d D U . . .
O20_12 O 0.0196(7) -0.3202(6) 0.0818(5) 0.066(7) Uiso 1 1 d D U . . .
O21_12 O 0.1445(7) -0.3784(7) 0.1357(6) 0.085(8) Uiso 1 1 d D U . . .
N22_12 N 0.1239(7) -0.3697(7) 0.1115(6) 0.085(8) Uiso 1 1 d D U . . .
C23_12 C 0.1393(6) -0.3622(7) 0.0943(5) 0.086(9) Uiso 1 1 d D U . . .
C24_12 C 0.1111(6) -0.3505(6) 0.0699(5) 0.076(8) Uiso 1 1 d D U . . .
N25_12 N 0.0759(6) -0.3562(7) 0.0667(6) 0.070(8) Uiso 1 1 d D U . . .
O26_12 O 0.0472(6) -0.3480(7) 0.0453(5) 0.068(7) Uiso 1 1 d D U . . .
C27_12 C -0.0163(6) -0.3323(6) 0.0247(5) 0.047(7) Uiso 1 1 d D U . . .
C28_12 C -0.0082(7) -0.2982(6) 0.0218(5) 0.032(8) Uiso 1 1 d D U . . .
H28_12 H 0.0160 -0.2831 0.0360 0.038 Uiso 1 1 calc R U . . .
N29_12 N -0.0307(7) -0.2844(6) 0.0013(6) 0.024(7) Uiso 1 1 d D U . . .
C30_12 C -0.0651(7) -0.3045(7) -0.0187(6) 0.036(8) Uiso 1 1 d D U . . .
H30_12 H -0.0817 -0.2950 -0.0333 0.043 Uiso 1 1 calc R U . . .
C31_12 C -0.0773(6) -0.3392(7) -0.0187(6) 0.052(9) Uiso 1 1 d D U . . .
H31_12 H -0.1020 -0.3535 -0.0331 0.063 Uiso 1 1 calc R U . . .
C32_12 C -0.0524(7) -0.3523(6) 0.0028(6) 0.049(8) Uiso 1 1 d D U . . .
H32_12 H -0.0603 -0.3763 0.0027 0.059 Uiso 1 1 calc R U . . .
C10A_12 C 0.0412(11) -0.4947(6) 0.0669(9) 0.083(14) Uiso 1 1 d D U . . .
H10A_12 H 0.0147 -0.5076 0.0537 0.124 Uiso 1 1 calc R U . . .
H10B_12 H 0.0493 -0.4979 0.0870 0.124 Uiso 1 1 calc R U . . .
H10C_12 H 0.0584 -0.5057 0.0566 0.124 Uiso 1 1 calc R U . . .
C11A_12 C -0.0223(9) -0.4627(8) 0.0250(8) 0.079(14) Uiso 1 1 d D U . . .
H11A_12 H -0.0416 -0.4470 0.0183 0.118 Uiso 1 1 calc R U . . .
H11B_12 H -0.0334 -0.4812 0.0306 0.118 Uiso 1 1 calc R U . . .
H11C_12 H -0.0145 -0.4761 0.0079 0.118 Uiso 1 1 calc R U . . .
C17A_12 C 0.0679(12) -0.3232(10) 0.1866(5) 0.058(13) Uiso 1 1 d D U . . .
H17A_12 H 0.0596 -0.2984 0.1928 0.087 Uiso 1 1 calc R U . . .
H17B_12 H 0.0954 -0.3209 0.1993 0.087 Uiso 1 1 calc R U . . .
H17C_12 H 0.0530 -0.3416 0.1898 0.087 Uiso 1 1 calc R U . . .
C18A_12 C 0.0182(11) -0.2855(9) 0.1394(8) 0.072(13) Uiso 1 1 d D U . . .
H18A_12 H -0.0041 -0.2869 0.1207 0.108 Uiso 1 1 calc R U . . .
H18B_12 H 0.0354 -0.2614 0.1474 0.108 Uiso 1 1 calc R U . . .
H18C_12 H 0.0094 -0.2868 0.1553 0.108 Uiso 1 1 calc R U . . .
C23A_12 C 0.1806(7) -0.3643(13) 0.0985(10) 0.101(15) Uiso 1 1 d D U . . .
H23A_12 H 0.1844 -0.3615 0.0808 0.151 Uiso 1 1 calc R U . . .
H23B_12 H 0.1868 -0.3890 0.0996 0.151 Uiso 1 1 calc R U . . .
H23C_12 H 0.1975 -0.3439 0.1178 0.151 Uiso 1 1 calc R U . . .
C24A_12 C 0.1250(10) -0.3341(11) 0.0513(9) 0.075(13) Uiso 1 1 d D U . . .
H24A_12 H 0.1531 -0.3323 0.0586 0.112 Uiso 1 1 calc R U . . .
H24B_12 H 0.1179 -0.3087 0.0539 0.112 Uiso 1 1 calc R U . . .
H24C_12 H 0.1130 -0.3506 0.0292 0.112 Uiso 1 1 calc R U . . .
B1_51 B 0.1446(6) -0.1852(6) 0.2328(5) 0.091(6) Uiso 1 1 d D U . . .
C2_51 C 0.1097(6) -0.2077(7) 0.2361(6) 0.095(6) Uiso 1 1 d D U . . .
C7_51 C 0.1171(8) -0.2309(8) 0.2536(7) 0.098(7) Uiso 1 1 d D U . . .
H7_51 H 0.1431 -0.2336 0.2638 0.117 Uiso 1 1 calc R U . . .
C3_51 C 0.0708(7) -0.2051(9) 0.2220(7) 0.101(7) Uiso 1 1 d D U . . .
H3_51 H 0.0640 -0.1896 0.2098 0.121 Uiso 1 1 calc R U . . .
C6_51 C 0.0885(10) -0.2501(9) 0.2569(8) 0.103(7) Uiso 1 1 d D U . . .
H6_51 H 0.0950 -0.2656 0.2690 0.124 Uiso 1 1 calc R U . . .
C4_51 C 0.0418(7) -0.2241(10) 0.2250(8) 0.104(7) Uiso 1 1 d D U . . .
H4_51 H 0.0157 -0.2215 0.2149 0.125 Uiso 1 1 calc R U . . .
C5_51 C 0.0503(9) -0.2468(9) 0.2424(9) 0.103(7) Uiso 1 1 d D U . . .
H5_51 H 0.0303 -0.2598 0.2444 0.124 Uiso 1 1 calc R U . . .
C8_51 C 0.1855(6) -0.1802(7) 0.2625(5) 0.091(6) Uiso 1 1 d D U . . .
C9_51 C 0.1896(8) -0.1637(9) 0.2936(5) 0.087(7) Uiso 1 1 d D U . . .
H9_51 H 0.1674 -0.1573 0.2977 0.105 Uiso 1 1 calc R U . . .
C10_51 C 0.2246(10) -0.1565(9) 0.3186(5) 0.091(7) Uiso 1 1 d D U . . .
H10_51 H 0.2260 -0.1452 0.3393 0.110 Uiso 1 1 calc R U . . .
C11_51 C 0.2574(8) -0.1655(9) 0.3135(7) 0.090(7) Uiso 1 1 d D U . . .
H11_51 H 0.2815 -0.1606 0.3305 0.108 Uiso 1 1 calc R U . . .
C12_51 C 0.2546(7) -0.1820(9) 0.2832(8) 0.091(7) Uiso 1 1 d D U . . .
H12_51 H 0.2770 -0.1882 0.2793 0.110 Uiso 1 1 calc R U . . .
C13_51 C 0.2193(7) -0.1894(9) 0.2584(6) 0.089(7) Uiso 1 1 d D U . . .
H13_51 H 0.2180 -0.2013 0.2378 0.107 Uiso 1 1 calc R U . . .
C14_51 C 0.1494(7) -0.2103(6) 0.2003(5) 0.086(6) Uiso 1 1 d D U . . .
C19_51 C 0.1678(9) -0.1945(7) 0.1862(6) 0.085(7) Uiso 1 1 d D U . . .
H19_51 H 0.1759 -0.1678 0.1948 0.103 Uiso 1 1 calc R U . . .
C15_51 C 0.1375(9) -0.2496(7) 0.1856(6) 0.083(7) Uiso 1 1 d D U . . .
H15_51 H 0.1245 -0.2618 0.1940 0.099 Uiso 1 1 calc R U . . .
C18_51 C 0.1748(9) -0.2160(9) 0.1605(7) 0.084(7) Uiso 1 1 d D U . . .
H18_51 H 0.1880 -0.2040 0.1522 0.101 Uiso 1 1 calc R U . . .
C16_51 C 0.1437(10) -0.2716(7) 0.1596(7) 0.086(7) Uiso 1 1 d D U . . .
H16_51 H 0.1350 -0.2982 0.1505 0.103 Uiso 1 1 calc R U . . .
C17_51 C 0.1627(10) -0.2549(9) 0.1467(6) 0.085(7) Uiso 1 1 d D U . . .
H17_51 H 0.1672 -0.2698 0.1289 0.102 Uiso 1 1 calc R U . . .
C20_51 C 0.1356(7) -0.1431(6) 0.2320(6) 0.098(7) Uiso 1 1 d D U . . .
C25_51 C 0.1527(10) -0.1092(7) 0.2575(6) 0.105(8) Uiso 1 1 d D U . . .
H25_51 H 0.1712 -0.1103 0.2762 0.126 Uiso 1 1 calc R U . . .
C21_51 C 0.1094(9) -0.1391(8) 0.2050(6) 0.109(10) Uiso 1 1 d D U . . .
H21_51 H 0.0972 -0.1613 0.1869 0.131 Uiso 1 1 calc R U . . .
C24_51 C 0.1442(11) -0.0740(7) 0.2568(9) 0.124(10) Uiso 1 1 d D U . . .
H24_51 H 0.1564 -0.0517 0.2749 0.148 Uiso 1 1 calc R U . . .
C22_51 C 0.1008(11) -0.1042(10) 0.2038(8) 0.119(11) Uiso 1 1 d D U . . .
H22_51 H 0.0828 -0.1028 0.1850 0.142 Uiso 1 1 calc R U . . .
C23_51 C 0.1181(12) -0.0714(8) 0.2297(10) 0.126(11) Uiso 1 1 d D U . . .
H23_51 H 0.1120 -0.0474 0.2290 0.151 Uiso 1 1 calc R U . . .
B1_81 B 0.0885(13) 0.0720(12) 0.2747(11) 0.186(14) Uiso 1 1 d D U . . .
F2_81 F 0.1063(10) 0.0959(9) 0.2674(8) 0.148(13) Uiso 1 1 d D U . . .
F3_81 F 0.0901(14) 0.0892(12) 0.3045(9) 0.219(17) Uiso 1 1 d D U . . .
F4_81 F 0.0506(11) 0.0664(12) 0.2561(10) 0.203(16) Uiso 1 1 d D U . . .
F5_81 F 0.1026(12) 0.0380(10) 0.2702(10) 0.197(16) Uiso 1 1 d D U . . .
C1_21 C 0.5598(5) 0.1130(5) 0.2813(4) 0.014(6) Uiso 1 1 d D U . . .
C2_21 C 0.5854(6) 0.1035(6) 0.2667(5) 0.015(7) Uiso 1 1 d D U . . .
H2_21 H 0.5807 0.1100 0.2490 0.019 Uiso 1 1 calc R U . . .
N3_21 N 0.6160(6) 0.0863(6) 0.2751(5) 0.021(7) Uiso 1 1 d D U . . .
C4_21 C 0.6235(6) 0.0772(7) 0.3001(6) 0.021(8) Uiso 1 1 d D U . . .
H4_21 H 0.6452 0.0651 0.3065 0.026 Uiso 1 1 calc R U . . .
C5_21 C 0.6006(7) 0.0850(7) 0.3170(5) 0.019(8) Uiso 1 1 d D U . . .
H5_21 H 0.6061 0.0782 0.3347 0.023 Uiso 1 1 calc R U . . .
C6_21 C 0.5693(6) 0.1029(7) 0.3073(5) 0.016(7) Uiso 1 1 d D U . . .
H6_21 H 0.5535 0.1085 0.3189 0.019 Uiso 1 1 calc R U . . .
B7_21 B 0.5227(6) 0.1324(6) 0.2697(5) 0.017(6) Uiso 1 1 d D U . . .
O8_21 O 0.4912(5) 0.1125(5) 0.2723(5) 0.021(6) Uiso 1 1 d D U . . .
N9_21 N 0.4563(5) 0.1224(5) 0.2580(5) 0.023(7) Uiso 1 1 d D U . . .
C10_21 C 0.4256(5) 0.0981(5) 0.2480(5) 0.026(7) Uiso 1 1 d D U . . .
C11_21 C 0.3902(5) 0.1103(5) 0.2303(5) 0.024(7) Uiso 1 1 d D U . . .
N12_21 N 0.3977(6) 0.1416(5) 0.2271(5) 0.023(7) Uiso 1 1 d D U . . .
O13_21 O 0.3685(6) 0.1577(5) 0.2134(5) 0.034(6) Uiso 1 1 d D U . . .
B14_21 B 0.3811(6) 0.1983(7) 0.2217(6) 0.032(6) Uiso 1 1 d D U . . .
O15_21 O 0.5131(6) 0.1252(6) 0.2368(4) 0.022(6) Uiso 1 1 d D U . . .
N16_21 N 0.4859(6) 0.1451(6) 0.2258(5) 0.020(7) Uiso 1 1 d D U . . .
C17_21 C 0.4845(6) 0.1555(6) 0.2033(4) 0.029(7) Uiso 1 1 d D U . . .
C18_21 C 0.4533(6) 0.1778(6) 0.1942(5) 0.034(7) Uiso 1 1 d D U . . .
N19_21 N 0.4362(6) 0.1855(6) 0.2133(5) 0.031(7) Uiso 1 1 d D U . . .
O20_21 O 0.4062(6) 0.2049(6) 0.2073(5) 0.033(6) Uiso 1 1 d D U . . .
O21_21 O 0.5315(5) 0.1729(5) 0.2876(4) 0.012(6) Uiso 1 1 d D U . . .
N22_21 N 0.4993(6) 0.1888(5) 0.2831(5) 0.017(7) Uiso 1 1 d D U . . .
C23_21 C 0.4983(5) 0.2211(5) 0.3030(4) 0.014(7) Uiso 1 1 d D U . . .
C24_21 C 0.4598(5) 0.2334(5) 0.2938(4) 0.020(7) Uiso 1 1 d D U . . .
N25_21 N 0.4344(6) 0.2092(5) 0.2682(4) 0.025(7) Uiso 1 1 d D U . . .
O26_21 O 0.3992(6) 0.2174(5) 0.2559(4) 0.028(6) Uiso 1 1 d D U . . .
C27_21 C 0.3438(5) 0.2175(5) 0.2111(5) 0.030(7) Uiso 1 1 d D U . . .
C28_21 C 0.3433(6) 0.2562(5) 0.2240(6) 0.034(8) Uiso 1 1 d D U . . .
H28_21 H 0.3672 0.2716 0.2389 0.041 Uiso 1 1 calc R U . . .
N29_21 N 0.3128(7) 0.2739(5) 0.2175(6) 0.031(7) Uiso 1 1 d D U . . .
C30_21 C 0.2790(7) 0.2531(7) 0.1964(6) 0.038(8) Uiso 1 1 d D U . . .
H30_21 H 0.2569 0.2652 0.1919 0.046 Uiso 1 1 calc R U . . .
C31_21 C 0.2752(6) 0.2143(7) 0.1809(6) 0.041(8) Uiso 1 1 d D U . . .
H31_21 H 0.2512 0.1998 0.1655 0.050 Uiso 1 1 calc R U . . .
C32_21 C 0.3078(6) 0.1973(6) 0.1889(6) 0.038(8) Uiso 1 1 d D U . . .
H32_21 H 0.3056 0.1707 0.1786 0.045 Uiso 1 1 calc R U . . .
C10A_21 C 0.4254(8) 0.0606(6) 0.2521(8) 0.015(10) Uiso 1 1 d D U . . .
H10A_21 H 0.4009 0.0440 0.2373 0.023 Uiso 1 1 calc R U . . .
H10B_21 H 0.4284 0.0647 0.2734 0.023 Uiso 1 1 calc R U . . .
H10C_21 H 0.4468 0.0486 0.2481 0.023 Uiso 1 1 calc R U . . .
C11A_21 C 0.3505(6) 0.0888(8) 0.2180(8) 0.025(11) Uiso 1 1 d D U . . .
H11A_21 H 0.3441 0.0702 0.1969 0.037 Uiso 1 1 calc R U . . .
H11B_21 H 0.3318 0.1065 0.2175 0.037 Uiso 1 1 calc R U . . .
H11C_21 H 0.3496 0.0756 0.2317 0.037 Uiso 1 1 calc R U . . .
C17A_21 C 0.5118(8) 0.1461(9) 0.1872(7) 0.028(11) Uiso 1 1 d D U . . .
H17A_21 H 0.5067 0.1189 0.1749 0.043 Uiso 1 1 calc R U . . .
H17B_21 H 0.5384 0.1531 0.2029 0.043 Uiso 1 1 calc R U . . .
H17C_21 H 0.5082 0.1604 0.1735 0.043 Uiso 1 1 calc R U . . .
C18A_21 C 0.4426(11) 0.1901(10) 0.1668(7) 0.056(12) Uiso 1 1 d D U . . .
H18A_21 H 0.4438 0.1695 0.1489 0.084 Uiso 1 1 calc R U . . .
H18B_21 H 0.4606 0.2126 0.1722 0.084 Uiso 1 1 calc R U . . .
H18C_21 H 0.4163 0.1963 0.1615 0.084 Uiso 1 1 calc R U . . .
C23A_21 C 0.5324(8) 0.2437(8) 0.3321(6) 0.047(12) Uiso 1 1 d D U . . .
H23A_21 H 0.5539 0.2291 0.3343 0.071 Uiso 1 1 calc R U . . .
H23B_21 H 0.5257 0.2491 0.3502 0.071 Uiso 1 1 calc R U . . .
H23C_21 H 0.5402 0.2676 0.3307 0.071 Uiso 1 1 calc R U . . .
C24A_21 C 0.4520(9) 0.2707(7) 0.3122(7) 0.048(12) Uiso 1 1 d D U . . .
H24A_21 H 0.4499 0.2882 0.3011 0.072 Uiso 1 1 calc R U . . .
H24B_21 H 0.4731 0.2816 0.3328 0.072 Uiso 1 1 calc R U . . .
H24C_21 H 0.4278 0.2668 0.3145 0.072 Uiso 1 1 calc R U . . .
C1_22 C 0.3500(6) 0.4529(5) 0.2684(5) 0.034(7) Uiso 1 1 d D U . . .
C2_22 C 0.3421(7) 0.4136(5) 0.2547(5) 0.026(8) Uiso 1 1 d D U . . .
H2_22 H 0.3498 0.4022 0.2378 0.032 Uiso 1 1 calc R U . . .
N3_22 N 0.3251(7) 0.3900(5) 0.2625(6) 0.026(7) Uiso 1 1 d D U . . .
C4_22 C 0.3148(8) 0.4048(7) 0.2864(6) 0.037(8) Uiso 1 1 d D U . . .
H4_22 H 0.3032 0.3884 0.2927 0.045 Uiso 1 1 calc R U . . .
C5_22 C 0.3207(8) 0.4436(7) 0.3023(6) 0.041(8) Uiso 1 1 d D U . . .
H5_22 H 0.3130 0.4540 0.3192 0.049 Uiso 1 1 calc R U . . .
C6_22 C 0.3381(7) 0.4670(6) 0.2930(5) 0.037(8) Uiso 1 1 d D U . . .
H6_22 H 0.3421 0.4937 0.3038 0.044 Uiso 1 1 calc R U . . .
B7_22 B 0.3696(7) 0.4790(6) 0.2567(6) 0.033(6) Uiso 1 1 d D U . . .
O8_22 O 0.3631(6) 0.4559(6) 0.2249(5) 0.040(6) Uiso 1 1 d D U . . .
N9_22 N 0.3818(7) 0.4736(6) 0.2135(5) 0.042(7) Uiso 1 1 d D U . . .
C10_22 C 0.3906(6) 0.4537(6) 0.1908(5) 0.048(8) Uiso 1 1 d D U . . .
C11_22 C 0.4126(6) 0.4767(6) 0.1815(5) 0.050(8) Uiso 1 1 d D U . . .
N12_22 N 0.4248(7) 0.5112(5) 0.2010(5) 0.045(7) Uiso 1 1 d D U . . .
O13_22 O 0.4425(6) 0.5357(5) 0.1945(5) 0.038(6) Uiso 1 1 d D U . . .
B14_22 B 0.4386(7) 0.5749(6) 0.2097(6) 0.036(6) Uiso 1 1 d D U . . .
O15_22 O 0.4103(6) 0.4883(6) 0.2759(5) 0.032(6) Uiso 1 1 d D U . . .
N16_22 N 0.4278(6) 0.5149(6) 0.2706(5) 0.032(7) Uiso 1 1 d D U . . .
C17_22 C 0.4592(6) 0.5370(6) 0.2915(5) 0.033(7) Uiso 1 1 d D U . . .
C18_22 C 0.4731(6) 0.5659(5) 0.2820(4) 0.032(7) Uiso 1 1 d D U . . .
N19_22 N 0.4489(6) 0.5643(6) 0.2553(4) 0.027(7) Uiso 1 1 d D U . . .
O20_22 O 0.4589(6) 0.5886(5) 0.2433(4) 0.030(6) Uiso 1 1 d D U . . .
O21_22 O 0.3499(6) 0.5123(6) 0.2583(5) 0.041(6) Uiso 1 1 d D U . . .
N22_22 N 0.3593(6) 0.5327(6) 0.2441(5) 0.038(7) Uiso 1 1 d D U . . .
C23_22 C 0.3362(6) 0.5542(6) 0.2336(5) 0.035(8) Uiso 1 1 d D U . . .
C24_22 C 0.3504(6) 0.5726(6) 0.2166(5) 0.039(8) Uiso 1 1 d D U . . .
N25_22 N 0.3814(6) 0.5613(6) 0.2135(5) 0.040(7) Uiso 1 1 d D U . . .
O26_22 O 0.3984(6) 0.5783(6) 0.2007(5) 0.035(6) Uiso 1 1 d D U . . .
C27_22 C 0.4573(6) 0.5998(6) 0.1967(5) 0.042(7) Uiso 1 1 d D U . . .
C28_22 C 0.4969(6) 0.6096(7) 0.2072(6) 0.040(8) Uiso 1 1 d D U . . .
H28_22 H 0.5125 0.5986 0.2211 0.048 Uiso 1 1 calc R U . . .
N29_22 N 0.5153(6) 0.6327(7) 0.1999(6) 0.044(8) Uiso 1 1 d D U . . .
C30_22 C 0.4936(8) 0.6472(7) 0.1795(7) 0.050(9) Uiso 1 1 d D U . . .
H30_22 H 0.5060 0.6636 0.1737 0.060 Uiso 1 1 calc R U . . .
C31_22 C 0.4538(8) 0.6394(7) 0.1664(6) 0.052(9) Uiso 1 1 d D U . . .
H31_22 H 0.4390 0.6498 0.1517 0.062 Uiso 1 1 calc R U . . .
C32_22 C 0.4361(6) 0.6158(7) 0.1755(6) 0.049(8) Uiso 1 1 d D U . . .
H32_22 H 0.4088 0.6104 0.1669 0.059 Uiso 1 1 calc R U . . .
C10A_22 C 0.3805(12) 0.4114(6) 0.1752(8) 0.063(13) Uiso 1 1 d D U . . .
H10A_22 H 0.3534 0.4037 0.1706 0.095 Uiso 1 1 calc R U . . .
H10B_22 H 0.3970 0.3996 0.1891 0.095 Uiso 1 1 calc R U . . .
H10C_22 H 0.3846 0.4032 0.1558 0.095 Uiso 1 1 calc R U . . .
C11A_22 C 0.4187(12) 0.4608(9) 0.1517(7) 0.081(14) Uiso 1 1 d D U . . .
H11A_22 H 0.4141 0.4330 0.1440 0.121 Uiso 1 1 calc R U . . .
H11B_22 H 0.4453 0.4695 0.1555 0.121 Uiso 1 1 calc R U . . .
H11C_22 H 0.4007 0.4694 0.1360 0.121 Uiso 1 1 calc R U . . .
C17A_22 C 0.4799(9) 0.5342(10) 0.3227(6) 0.053(12) Uiso 1 1 d D U . . .
H17A_22 H 0.4747 0.5079 0.3210 0.079 Uiso 1 1 calc R U . . .
H17B_22 H 0.4708 0.5511 0.3379 0.079 Uiso 1 1 calc R U . . .
H17C_22 H 0.5077 0.5416 0.3297 0.079 Uiso 1 1 calc R U . . .
C18A_22 C 0.5107(7) 0.5924(8) 0.3006(7) 0.030(11) Uiso 1 1 d D U . . .
H18A_22 H 0.5250 0.5906 0.2873 0.045 Uiso 1 1 calc R U . . .
H18B_22 H 0.5260 0.5855 0.3183 0.045 Uiso 1 1 calc R U . . .
H18C_22 H 0.5058 0.6185 0.3083 0.045 Uiso 1 1 calc R U . . .
C23A_22 C 0.2987(8) 0.5584(10) 0.2376(9) 0.063(13) Uiso 1 1 d D U . . .
H23A_22 H 0.2921 0.5835 0.2381 0.094 Uiso 1 1 calc R U . . .
H23B_22 H 0.3013 0.5559 0.2572 0.094 Uiso 1 1 calc R U . . .
H23C_22 H 0.2783 0.5386 0.2201 0.094 Uiso 1 1 calc R U . . .
C24A_22 C 0.3314(9) 0.6023(9) 0.2054(9) 0.052(12) Uiso 1 1 d D U . . .
H24A_22 H 0.3121 0.5902 0.1840 0.078 Uiso 1 1 calc R U . . .
H24B_22 H 0.3509 0.6201 0.2059 0.078 Uiso 1 1 calc R U . . .
H24C_22 H 0.3188 0.6161 0.2190 0.078 Uiso 1 1 calc R U . . .
C1_23 C 0.6970(6) 0.6431(6) 0.2510(5) 0.058(7) Uiso 1 1 d D U . . .
C2_23 C 0.6571(6) 0.6380(7) 0.2361(6) 0.058(9) Uiso 1 1 d D U . . .
H2_23 H 0.6453 0.6152 0.2184 0.070 Uiso 1 1 calc R U . . .
N3_23 N 0.6338(6) 0.6617(8) 0.2439(7) 0.065(8) Uiso 1 1 d D U . . .
C4_23 C 0.6501(9) 0.6936(8) 0.2688(7) 0.070(9) Uiso 1 1 d D U . . .
H4_23 H 0.6340 0.7111 0.2747 0.083 Uiso 1 1 calc R U . . .
C5_23 C 0.6894(9) 0.7024(6) 0.2865(6) 0.070(9) Uiso 1 1 d D U . . .
H5_23 H 0.7002 0.7250 0.3045 0.084 Uiso 1 1 calc R U . . .
C6_23 C 0.7122(7) 0.6768(7) 0.2769(6) 0.062(9) Uiso 1 1 d D U . . .
H6_23 H 0.7394 0.6826 0.2884 0.075 Uiso 1 1 calc R U . . .
B7_23 B 0.7231(7) 0.6133(7) 0.2399(6) 0.057(6) Uiso 1 1 d D U . . .
O8_23 O 0.7033(7) 0.5896(6) 0.2078(5) 0.060(7) Uiso 1 1 d D U . . .
N9_23 N 0.7207(6) 0.5605(6) 0.1985(5) 0.060(8) Uiso 1 1 d D U . . .
C10_23 C 0.7026(6) 0.5315(6) 0.1733(5) 0.060(8) Uiso 1 1 d D U . . .
C11_23 C 0.7265(6) 0.5015(6) 0.1667(5) 0.058(8) Uiso 1 1 d D U . . .
N12_23 N 0.7601(6) 0.5086(6) 0.1890(5) 0.058(8) Uiso 1 1 d D U . . .
O13_23 O 0.7864(6) 0.4862(6) 0.1860(5) 0.045(7) Uiso 1 1 d D U . . .
B14_23 B 0.8263(7) 0.5061(6) 0.2031(6) 0.036(6) Uiso 1 1 d D U . . .
O15_23 O 0.7298(7) 0.5895(6) 0.2586(5) 0.058(7) Uiso 1 1 d D U . . .
N16_23 N 0.7585(7) 0.5691(7) 0.2559(5) 0.064(8) Uiso 1 1 d D U . . .
C17_23 C 0.7786(6) 0.5574(6) 0.2776(5) 0.055(8) Uiso 1 1 d D U . . .
C18_23 C 0.8093(6) 0.5365(6) 0.2714(5) 0.048(8) Uiso 1 1 d D U . . .
N19_23 N 0.8118(7) 0.5374(6) 0.2464(5) 0.034(7) Uiso 1 1 d D U . . .
O20_23 O 0.8372(6) 0.5178(6) 0.2366(4) 0.029(6) Uiso 1 1 d D U . . .
O21_23 O 0.7584(6) 0.6359(6) 0.2452(6) 0.056(7) Uiso 1 1 d D U . . .
N22_23 N 0.7795(6) 0.6143(6) 0.2322(6) 0.052(8) Uiso 1 1 d D U . . .
C23_23 C 0.8007(6) 0.6283(5) 0.2217(5) 0.045(8) Uiso 1 1 d D U . . .
C24_23 C 0.8215(6) 0.6001(5) 0.2070(5) 0.043(8) Uiso 1 1 d D U . . .
N25_23 N 0.8130(7) 0.5662(5) 0.2051(6) 0.039(7) Uiso 1 1 d D U . . .
O26_23 O 0.8314(6) 0.5385(5) 0.1945(5) 0.037(6) Uiso 1 1 d D U . . .
C27_23 C 0.8534(6) 0.4761(5) 0.1942(5) 0.038(7) Uiso 1 1 d D U . . .
C28_23 C 0.8678(7) 0.4521(6) 0.2101(5) 0.032(8) Uiso 1 1 d D U . . .
H28_23 H 0.8594 0.4529 0.2260 0.038 Uiso 1 1 calc R U . . .
N29_23 N 0.8922(7) 0.4279(6) 0.2052(6) 0.039(8) Uiso 1 1 d D U . . .
C30_23 C 0.9040(7) 0.4261(7) 0.1826(6) 0.039(8) Uiso 1 1 d D U . . .
H30_23 H 0.9215 0.4093 0.1788 0.047 Uiso 1 1 calc R U . . .
C31_23 C 0.8917(8) 0.4479(7) 0.1645(6) 0.045(8) Uiso 1 1 d D U . . .
H31_23 H 0.9004 0.4461 0.1485 0.054 Uiso 1 1 calc R U . . .
C32_23 C 0.8662(7) 0.4724(7) 0.1704(6) 0.044(8) Uiso 1 1 d D U . . .
H32_23 H 0.8570 0.4872 0.1579 0.053 Uiso 1 1 calc R U . . .
C10A_23 C 0.6610(7) 0.5281(10) 0.1526(8) 0.066(13) Uiso 1 1 d D U . . .
H10A_23 H 0.6545 0.5534 0.1543 0.099 Uiso 1 1 calc R U . . .
H10B_23 H 0.6447 0.5155 0.1592 0.099 Uiso 1 1 calc R U . . .
H10C_23 H 0.6568 0.5131 0.1310 0.099 Uiso 1 1 calc R U . . .
C11A_23 C 0.7136(10) 0.4676(8) 0.1365(6) 0.071(13) Uiso 1 1 d D U . . .
H11A_23 H 0.7000 0.4468 0.1382 0.106 Uiso 1 1 calc R U . . .
H11B_23 H 0.7362 0.4595 0.1322 0.106 Uiso 1 1 calc R U . . .
H11C_23 H 0.6962 0.4745 0.1195 0.106 Uiso 1 1 calc R U . . .
C17A_23 C 0.7719(11) 0.5646(11) 0.3069(6) 0.062(13) Uiso 1 1 d D U . . .
H17A_23 H 0.7442 0.5639 0.3021 0.092 Uiso 1 1 calc R U . . .
H17B_23 H 0.7859 0.5895 0.3223 0.092 Uiso 1 1 calc R U . . .
H17C_23 H 0.7811 0.5449 0.3152 0.092 Uiso 1 1 calc R U . . .
C18A_23 C 0.8340(10) 0.5157(11) 0.2903(8) 0.071(13) Uiso 1 1 d D U . . .
H18A_23 H 0.8383 0.4923 0.2763 0.107 Uiso 1 1 calc R U . . .
H18B_23 H 0.8211 0.5093 0.3022 0.107 Uiso 1 1 calc R U . . .
H18C_23 H 0.8589 0.5319 0.3046 0.107 Uiso 1 1 calc R U . . .
C23A_23 C 0.8031(10) 0.6687(6) 0.2241(8) 0.031(11) Uiso 1 1 d D U . . .
H23A_23 H 0.8237 0.6746 0.2180 0.047 Uiso 1 1 calc R U . . .
H23B_23 H 0.8088 0.6855 0.2456 0.047 Uiso 1 1 calc R U . . .
H23C_23 H 0.7785 0.6725 0.2102 0.047 Uiso 1 1 calc R U . . .
C24A_23 C 0.8505(9) 0.6109(8) 0.1958(9) 0.047(12) Uiso 1 1 d D U . . .
H24A_23 H 0.8665 0.5909 0.1931 0.070 Uiso 1 1 calc R U . . .
H24B_23 H 0.8668 0.6349 0.2112 0.070 Uiso 1 1 calc R U . . .
H24C_23 H 0.8369 0.6138 0.1759 0.070 Uiso 1 1 calc R U . . .
C1_24 C 0.7328(5) 0.1012(5) 0.2150(4) 0.013(6) Uiso 1 1 d D U . . .
C2_24 C 0.7076(6) 0.1016(5) 0.2296(5) 0.012(7) Uiso 1 1 d D U . . .
H2_24 H 0.7082 0.1252 0.2450 0.015 Uiso 1 1 calc R U . . .
N3_24 N 0.6828(6) 0.0725(6) 0.2245(5) 0.011(7) Uiso 1 1 d D U . . .
C4_24 C 0.6820(7) 0.0388(6) 0.2035(6) 0.020(8) Uiso 1 1 d D U . . .
H4_24 H 0.6652 0.0174 0.2000 0.024 Uiso 1 1 calc R U . . .
C5_24 C 0.7049(7) 0.0342(5) 0.1865(5) 0.017(8) Uiso 1 1 d D U . . .
H5_24 H 0.7037 0.0103 0.1713 0.020 Uiso 1 1 calc R U . . .
C6_24 C 0.7297(6) 0.0658(5) 0.1925(5) 0.018(7) Uiso 1 1 d D U . . .
H6_24 H 0.7453 0.0632 0.1809 0.021 Uiso 1 1 calc R U . . .
B7_24 B 0.7627(6) 0.1374(5) 0.2238(5) 0.020(6) Uiso 1 1 d D U . . .
O8_24 O 0.7939(5) 0.1255(5) 0.2137(5) 0.018(6) Uiso 1 1 d D U . . .
N9_24 N 0.8232(5) 0.1546(5) 0.2254(5) 0.019(7) Uiso 1 1 d D U . . .
C10_24 C 0.8574(5) 0.1468(5) 0.2280(5) 0.020(7) Uiso 1 1 d D U . . .
C11_24 C 0.8866(5) 0.1816(5) 0.2431(5) 0.029(7) Uiso 1 1 d D U . . .
N12_24 N 0.8727(6) 0.2123(5) 0.2522(5) 0.033(7) Uiso 1 1 d D U . . .
O13_24 O 0.8953(6) 0.2460(5) 0.2646(5) 0.038(6) Uiso 1 1 d D U . . .
B14_24 B 0.8723(6) 0.2760(6) 0.2615(6) 0.043(6) Uiso 1 1 d D U . . .
O15_24 O 0.7784(6) 0.1552(5) 0.2578(4) 0.017(6) Uiso 1 1 d D U . . .
N16_24 N 0.7975(6) 0.1909(5) 0.2683(4) 0.029(7) Uiso 1 1 d D U . . .
C17_24 C 0.8013(6) 0.2155(5) 0.2950(4) 0.027(7) Uiso 1 1 d D U . . .
C18_24 C 0.8237(6) 0.2525(5) 0.3024(5) 0.038(8) Uiso 1 1 d D U . . .
N19_24 N 0.8319(7) 0.2526(6) 0.2793(5) 0.043(7) Uiso 1 1 d D U . . .
O20_24 O 0.8516(6) 0.2838(6) 0.2820(5) 0.043(6) Uiso 1 1 d D U . . .
O21_24 O 0.7410(6) 0.1603(5) 0.2074(5) 0.035(6) Uiso 1 1 d D U . . .
N22_24 N 0.7654(6) 0.1904(6) 0.2119(5) 0.033(7) Uiso 1 1 d D U . . .
C23_24 C 0.7531(6) 0.2077(6) 0.1928(5) 0.035(8) Uiso 1 1 d D U . . .
C24_24 C 0.7834(6) 0.2387(6) 0.1997(5) 0.042(8) Uiso 1 1 d D U . . .
N25_24 N 0.8168(6) 0.2394(6) 0.2204(5) 0.042(7) Uiso 1 1 d D U . . .
O26_24 O 0.8466(6) 0.2669(6) 0.2294(5) 0.043(6) Uiso 1 1 d D U . . .
C27_24 C 0.9016(6) 0.3133(5) 0.2715(5) 0.043(7) Uiso 1 1 d D U . . .
C28_24 C 0.8976(7) 0.3360(6) 0.2540(5) 0.037(8) Uiso 1 1 d D U . . .
H28_24 H 0.8752 0.3290 0.2352 0.044 Uiso 1 1 calc R U . . .
N29_24 N 0.9220(7) 0.3664(6) 0.2607(6) 0.034(7) Uiso 1 1 d D U . . .
C30_24 C 0.9533(7) 0.3774(6) 0.2871(6) 0.041(8) Uiso 1 1 d D U . . .
H30_24 H 0.9709 0.3991 0.2923 0.049 Uiso 1 1 calc R U . . .
C31_24 C 0.9608(6) 0.3579(7) 0.3074(6) 0.050(9) Uiso 1 1 d D U . . .
H31_24 H 0.9831 0.3661 0.3263 0.059 Uiso 1 1 calc R U . . .
C32_24 C 0.9347(7) 0.3263(6) 0.2990(5) 0.050(8) Uiso 1 1 d D U . . .
H32_24 H 0.9396 0.3128 0.3127 0.060 Uiso 1 1 calc R U . . .
C10A_24 C 0.8663(9) 0.1072(6) 0.2176(8) 0.034(11) Uiso 1 1 d D U . . .
H10A_24 H 0.8516 0.0944 0.1951 0.051 Uiso 1 1 calc R U . . .
H10B_24 H 0.8593 0.0931 0.2286 0.051 Uiso 1 1 calc R U . . .
H10C_24 H 0.8940 0.1082 0.2222 0.051 Uiso 1 1 calc R U . . .
C11A_24 C 0.9275(6) 0.1800(8) 0.2463(8) 0.027(11) Uiso 1 1 d D U . . .
H11A_24 H 0.9320 0.1536 0.2412 0.040 Uiso 1 1 calc R U . . .
H11B_24 H 0.9450 0.1952 0.2677 0.040 Uiso 1 1 calc R U . . .
H11C_24 H 0.9321 0.1901 0.2319 0.040 Uiso 1 1 calc R U . . .
C17A_24 C 0.7851(9) 0.2071(8) 0.3161(6) 0.020(10) Uiso 1 1 d D U . . .
H17A_24 H 0.7584 0.2117 0.3103 0.030 Uiso 1 1 calc R U . . .
H17B_24 H 0.8005 0.2236 0.3378 0.030 Uiso 1 1 calc R U . . .
H17C_24 H 0.7860 0.1805 0.3139 0.030 Uiso 1 1 calc R U . . .
C18A_24 C 0.8350(11) 0.2857(7) 0.3326(6) 0.049(12) Uiso 1 1 d D U . . .
H18A_24 H 0.8549 0.3042 0.3343 0.074 Uiso 1 1 calc R U . . .
H18B_24 H 0.8452 0.2770 0.3501 0.074 Uiso 1 1 calc R U . . .
H18C_24 H 0.8124 0.2978 0.3333 0.074 Uiso 1 1 calc R U . . .
C23A_24 C 0.7136(7) 0.1980(9) 0.1672(7) 0.046(12) Uiso 1 1 d D U . . .
H23A_24 H 0.7155 0.1862 0.1470 0.069 Uiso 1 1 calc R U . . .
H23B_24 H 0.7021 0.2212 0.1680 0.069 Uiso 1 1 calc R U . . .
H23C_24 H 0.6973 0.1802 0.1699 0.069 Uiso 1 1 calc R U . . .
C24A_24 C 0.7747(10) 0.2668(9) 0.1839(8) 0.059(13) Uiso 1 1 d D U . . .
H24A_24 H 0.7890 0.2636 0.1705 0.088 Uiso 1 1 calc R U . . .
H24B_24 H 0.7824 0.2927 0.1997 0.088 Uiso 1 1 calc R U . . .
H24C_24 H 0.7470 0.2626 0.1712 0.088 Uiso 1 1 calc R U . . .
C1_25 C 0.5579(6) 0.0471(5) 0.1585(4) 0.024(7) Uiso 1 1 d D U . . .
C2_25 C 0.5885(6) 0.0656(6) 0.1869(4) 0.017(7) Uiso 1 1 d D U . . .
H2_25 H 0.6009 0.0894 0.1899 0.020 Uiso 1 1 calc R U . . .
N3_25 N 0.6025(6) 0.0535(6) 0.2106(4) 0.016(7) Uiso 1 1 d D U . . .
C4_25 C 0.5867(7) 0.0198(7) 0.2071(5) 0.017(8) Uiso 1 1 d D U . . .
H4_25 H 0.5965 0.0107 0.2236 0.021 Uiso 1 1 calc R U . . .
C5_25 C 0.5560(7) -0.0022(6) 0.1797(5) 0.026(8) Uiso 1 1 d D U . . .
H5_25 H 0.5448 -0.0263 0.1771 0.031 Uiso 1 1 calc R U . . .
C6_25 C 0.5426(7) 0.0121(6) 0.1563(5) 0.023(8) Uiso 1 1 d D U . . .
H6_25 H 0.5215 -0.0028 0.1375 0.028 Uiso 1 1 calc R U . . .
B7_25 B 0.5410(7) 0.0637(7) 0.1314(5) 0.030(6) Uiso 1 1 d D U . . .
O8_25 O 0.5613(6) 0.1010(5) 0.1407(5) 0.031(6) Uiso 1 1 d D U . . .
N9_25 N 0.5450(7) 0.1178(5) 0.1205(5) 0.031(7) Uiso 1 1 d D U . . .
C10_25 C 0.5527(6) 0.1538(5) 0.1287(5) 0.036(8) Uiso 1 1 d D U . . .
C11_25 C 0.5292(6) 0.1679(6) 0.1041(5) 0.061(8) Uiso 1 1 d D U . . .
N12_25 N 0.5061(7) 0.1415(6) 0.0789(5) 0.069(8) Uiso 1 1 d D U . . .
O13_25 O 0.4837(7) 0.1498(6) 0.0544(5) 0.058(7) Uiso 1 1 d D U . . .
B14_25 B 0.4701(7) 0.1171(7) 0.0252(5) 0.049(6) Uiso 1 1 d D U . . .
O15_25 O 0.5007(6) 0.0651(6) 0.1256(5) 0.033(6) Uiso 1 1 d D U . . .
N16_25 N 0.4804(5) 0.0719(6) 0.1001(5) 0.037(7) Uiso 1 1 d D U . . .
C17_25 C 0.4432(6) 0.0655(6) 0.0882(5) 0.042(8) Uiso 1 1 d D U . . .
C18_25 C 0.4252(6) 0.0729(6) 0.0588(5) 0.051(8) Uiso 1 1 d D U . . .
N19_25 N 0.4514(6) 0.0822(7) 0.0507(5) 0.053(8) Uiso 1 1 d D U . . .
O20_25 O 0.4414(6) 0.0916(6) 0.0255(5) 0.053(7) Uiso 1 1 d D U . . .
O21_25 O 0.5459(7) 0.0363(6) 0.1043(4) 0.035(6) Uiso 1 1 d D U . . .
N22_25 N 0.5346(7) 0.0481(6) 0.0803(5) 0.041(7) Uiso 1 1 d D U . . .
C23_25 C 0.5461(6) 0.0327(6) 0.0582(5) 0.048(8) Uiso 1 1 d D U . . .
C24_25 C 0.5336(6) 0.0502(6) 0.0343(5) 0.052(8) Uiso 1 1 d D U . . .
N25_25 N 0.5157(7) 0.0786(6) 0.0410(5) 0.055(8) Uiso 1 1 d D U . . .
O26_25 O 0.5019(7) 0.0969(6) 0.0213(5) 0.051(7) Uiso 1 1 d D U . . .
C27_25 C 0.4531(6) 0.1317(6) -0.0030(4) 0.033(7) Uiso 1 1 d D U . . .
C28_25 C 0.4659(7) 0.1668(6) -0.0021(5) 0.031(8) Uiso 1 1 d D U . . .
H28_25 H 0.4866 0.1824 0.0165 0.038 Uiso 1 1 calc R U . . .
N29_25 N 0.4524(7) 0.1809(5) -0.0245(6) 0.024(7) Uiso 1 1 d D U . . .
C30_25 C 0.4234(7) 0.1594(7) -0.0509(5) 0.025(8) Uiso 1 1 d D U . . .
H30_25 H 0.4134 0.1689 -0.0672 0.030 Uiso 1 1 calc R U . . .
C31_25 C 0.4072(7) 0.1239(7) -0.0554(5) 0.032(8) Uiso 1 1 d D U . . .
H31_25 H 0.3863 0.1090 -0.0742 0.038 Uiso 1 1 calc R U . . .
C32_25 C 0.4228(7) 0.1109(6) -0.0312(5) 0.030(8) Uiso 1 1 d D U . . .
H32_25 H 0.4121 0.0865 -0.0339 0.036 Uiso 1 1 calc R U . . .
C10A_25 C 0.5813(9) 0.1807(7) 0.1597(6) 0.040(11) Uiso 1 1 d D U . . .
H10A_25 H 0.6041 0.1892 0.1573 0.061 Uiso 1 1 calc R U . . .
H10B_25 H 0.5888 0.1677 0.1745 0.061 Uiso 1 1 calc R U . . .
H10C_25 H 0.5695 0.2027 0.1676 0.061 Uiso 1 1 calc R U . . .
C11A_25 C 0.5337(11) 0.2094(6) 0.1099(8) 0.058(13) Uiso 1 1 d D U . . .
H11A_25 H 0.5593 0.2178 0.1114 0.088 Uiso 1 1 calc R U . . .
H11B_25 H 0.5310 0.2237 0.1294 0.088 Uiso 1 1 calc R U . . .
H11C_25 H 0.5139 0.2140 0.0926 0.088 Uiso 1 1 calc R U . . .
C17A_25 C 0.4189(8) 0.0505(10) 0.1012(7) 0.035(11) Uiso 1 1 d D U . . .
H17A_25 H 0.3941 0.0370 0.0844 0.053 Uiso 1 1 calc R U . . .
H17B_25 H 0.4145 0.0718 0.1170 0.053 Uiso 1 1 calc R U . . .
H17C_25 H 0.4323 0.0331 0.1108 0.053 Uiso 1 1 calc R U . . .
C18A_25 C 0.3825(6) 0.0697(11) 0.0414(8) 0.069(13) Uiso 1 1 d D U . . .
H18A_25 H 0.3776 0.0735 0.0219 0.103 Uiso 1 1 calc R U . . .
H18B_25 H 0.3723 0.0890 0.0542 0.103 Uiso 1 1 calc R U . . .
H18C_25 H 0.3697 0.0444 0.0367 0.103 Uiso 1 1 calc R U . . .
C23A_25 C 0.5702(10) 0.0017(8) 0.0566(8) 0.038(11) Uiso 1 1 d D U . . .
H23A_25 H 0.5585 -0.0187 0.0360 0.057 Uiso 1 1 calc R U . . .
H23B_25 H 0.5717 -0.0084 0.0727 0.057 Uiso 1 1 calc R U . . .
H23C_25 H 0.5962 0.0118 0.0601 0.057 Uiso 1 1 calc R U . . .
C24A_25 C 0.5419(11) 0.0353(10) 0.0053(7) 0.057(13) Uiso 1 1 d D U . . .
H24A_25 H 0.5205 0.0157 -0.0112 0.086 Uiso 1 1 calc R U . . .
H24B_25 H 0.5658 0.0243 0.0099 0.086 Uiso 1 1 calc R U . . .
H24C_25 H 0.5448 0.0561 -0.0016 0.086 Uiso 1 1 calc R U . . .
C1_26 C 0.5287(6) 0.3413(5) -0.0072(5) 0.050(7) Uiso 1 1 d D U . . .
C2_26 C 0.5099(7) 0.3107(6) -0.0057(6) 0.041(8) Uiso 1 1 d D U . . .
H2_26 H 0.5012 0.3158 0.0107 0.049 Uiso 1 1 calc R U . . .
N3_26 N 0.5030(7) 0.2749(5) -0.0254(6) 0.037(8) Uiso 1 1 d D U . . .
C4_26 C 0.5148(8) 0.2670(6) -0.0486(6) 0.044(8) Uiso 1 1 d D U . . .
H4_26 H 0.5101 0.2414 -0.0627 0.053 Uiso 1 1 calc R U . . .
C5_26 C 0.5340(8) 0.2947(7) -0.0530(5) 0.047(9) Uiso 1 1 d D U . . .
H5_26 H 0.5423 0.2887 -0.0697 0.056 Uiso 1 1 calc R U . . .
C6_26 C 0.5402(8) 0.3315(6) -0.0321(5) 0.047(8) Uiso 1 1 d D U . . .
H6_26 H 0.5530 0.3510 -0.0347 0.056 Uiso 1 1 calc R U . . .
B7_26 B 0.5379(8) 0.3840(5) 0.0174(5) 0.071(7) Uiso 1 1 d D U . . .
O8_26 O 0.5343(8) 0.3828(6) 0.0447(5) 0.072(7) Uiso 1 1 d D U . . .
N9_26 N 0.5412(8) 0.4165(6) 0.0669(5) 0.066(8) Uiso 1 1 d D U . . .
C10_26 C 0.5484(7) 0.4193(5) 0.0951(5) 0.062(8) Uiso 1 1 d D U . . .
C11_26 C 0.5563(7) 0.4593(5) 0.1172(5) 0.056(8) Uiso 1 1 d D U . . .
N12_26 N 0.5580(8) 0.4832(6) 0.1042(5) 0.061(8) Uiso 1 1 d D U . . .
O13_26 O 0.5663(8) 0.5200(6) 0.1222(5) 0.069(7) Uiso 1 1 d D U . . .
B14_26 B 0.5610(8) 0.5454(5) 0.1052(6) 0.070(7) Uiso 1 1 d D U . . .
O15_26 O 0.5088(7) 0.4027(6) 0.0018(6) 0.088(8) Uiso 1 1 d D U . . .
N16_26 N 0.5093(7) 0.4382(6) 0.0207(6) 0.091(9) Uiso 1 1 d D U . . .
C17_26 C 0.4810(6) 0.4557(6) 0.0107(5) 0.079(9) Uiso 1 1 d D U . . .
C18_26 C 0.4850(6) 0.4940(6) 0.0339(5) 0.069(8) Uiso 1 1 d D U . . .
N19_26 N 0.5161(6) 0.5022(6) 0.0587(5) 0.070(8) Uiso 1 1 d D U . . .
O20_26 O 0.5234(7) 0.5363(6) 0.0813(5) 0.069(7) Uiso 1 1 d D U . . .
O21_26 O 0.5766(7) 0.4009(6) 0.0253(6) 0.076(7) Uiso 1 1 d D U . . .
N22_26 N 0.5825(6) 0.4379(6) 0.0406(6) 0.069(8) Uiso 1 1 d D U . . .
C23_26 C 0.6122(6) 0.4586(6) 0.0438(5) 0.065(8) Uiso 1 1 d D U . . .
C24_26 C 0.6168(6) 0.4990(6) 0.0642(5) 0.064(8) Uiso 1 1 d D U . . .
N25_26 N 0.5897(7) 0.5060(6) 0.0744(6) 0.071(8) Uiso 1 1 d D U . . .
O26_26 O 0.5905(7) 0.5412(6) 0.0930(6) 0.077(7) Uiso 1 1 d D U . . .
C27_26 C 0.5699(7) 0.5881(5) 0.1294(5) 0.065(8) Uiso 1 1 d D U . . .
C28_26 C 0.5715(9) 0.5992(7) 0.1596(5) 0.065(9) Uiso 1 1 d D U . . .
H28_26 H 0.5669 0.5793 0.1661 0.078 Uiso 1 1 calc R U . . .
N29_26 N 0.5786(9) 0.6344(7) 0.1806(5) 0.070(9) Uiso 1 1 d D U . . .
C30_26 C 0.5849(9) 0.6626(6) 0.1717(7) 0.068(9) Uiso 1 1 d D U . . .
H30_26 H 0.5898 0.6881 0.1860 0.082 Uiso 1 1 calc R U . . .
C31_26 C 0.5844(9) 0.6561(6) 0.1425(7) 0.070(9) Uiso 1 1 d D U . . .
H31_26 H 0.5892 0.6766 0.1367 0.084 Uiso 1 1 calc R U . . .
C32_26 C 0.5768(9) 0.6190(6) 0.1217(6) 0.066(9) Uiso 1 1 d D U . . .
H32_26 H 0.5763 0.6143 0.1015 0.079 Uiso 1 1 calc R U . . .
C10A_26 C 0.5489(13) 0.3861(8) 0.1052(8) 0.064(13) Uiso 1 1 d D U . . .
H10A_26 H 0.5347 0.3631 0.0870 0.096 Uiso 1 1 calc R U . . .
H10B_26 H 0.5367 0.3910 0.1202 0.096 Uiso 1 1 calc R U . . .
H10C_26 H 0.5756 0.3826 0.1151 0.096 Uiso 1 1 calc R U . . .
C11A_26 C 0.5622(12) 0.4696(9) 0.1506(5) 0.050(12) Uiso 1 1 d D U . . .
H11A_26 H 0.5491 0.4488 0.1528 0.074 Uiso 1 1 calc R U . . .
H11B_26 H 0.5514 0.4928 0.1574 0.074 Uiso 1 1 calc R U . . .
H11C_26 H 0.5898 0.4738 0.1635 0.074 Uiso 1 1 calc R U . . .
C17A_26 C 0.4476(10) 0.4396(10) -0.0203(7) 0.094(14) Uiso 1 1 d D U . . .
H17A_26 H 0.4560 0.4400 -0.0367 0.142 Uiso 1 1 calc R U . . .
H17B_26 H 0.4269 0.4549 -0.0202 0.142 Uiso 1 1 calc R U . . .
H17C_26 H 0.4381 0.4134 -0.0243 0.142 Uiso 1 1 calc R U . . .
C18A_26 C 0.4557(9) 0.5200(9) 0.0285(8) 0.077(14) Uiso 1 1 d D U . . .
H18A_26 H 0.4430 0.5147 0.0061 0.115 Uiso 1 1 calc R U . . .
H18B_26 H 0.4686 0.5465 0.0394 0.115 Uiso 1 1 calc R U . . .
H18C_26 H 0.4365 0.5159 0.0364 0.115 Uiso 1 1 calc R U . . .
C23A_26 C 0.6397(10) 0.4430(9) 0.0289(9) 0.080(14) Uiso 1 1 d D U . . .
H23A_26 H 0.6254 0.4227 0.0087 0.119 Uiso 1 1 calc R U . . .
H23B_26 H 0.6592 0.4329 0.0425 0.119 Uiso 1 1 calc R U . . .
H23C_26 H 0.6523 0.4633 0.0260 0.119 Uiso 1 1 calc R U . . .
C24A_26 C 0.6500(8) 0.5283(8) 0.0722(9) 0.065(13) Uiso 1 1 d D U . . .
H24A_26 H 0.6419 0.5425 0.0584 0.097 Uiso 1 1 calc R U . . .
H24B_26 H 0.6716 0.5157 0.0697 0.097 Uiso 1 1 calc R U . . .
H24C_26 H 0.6579 0.5458 0.0939 0.097 Uiso 1 1 calc R U . . .
C1_27 C 0.7541(6) 0.5803(6) 0.4657(5) 0.051(7) Uiso 1 1 d D U . . .
C2_27 C 0.7447(7) 0.5496(6) 0.4725(6) 0.039(8) Uiso 1 1 d D U . . .
H2_27 H 0.7201 0.5347 0.4593 0.047 Uiso 1 1 calc R U . . .
N3_27 N 0.7664(8) 0.5388(6) 0.4954(6) 0.036(8) Uiso 1 1 d D U . . .
C4_27 C 0.8011(8) 0.5592(8) 0.5143(6) 0.039(8) Uiso 1 1 d D U . . .
H4_27 H 0.8171 0.5519 0.5307 0.047 Uiso 1 1 calc R U . . .
C5_27 C 0.8146(6) 0.5907(8) 0.5106(6) 0.050(9) Uiso 1 1 d D U . . .
H5_27 H 0.8393 0.6052 0.5243 0.059 Uiso 1 1 calc R U . . .
C6_27 C 0.7907(7) 0.6005(7) 0.4864(6) 0.053(8) Uiso 1 1 d D U . . .
H6_27 H 0.7997 0.6220 0.4836 0.063 Uiso 1 1 calc R U . . .
B7_27 B 0.7262(7) 0.5918(8) 0.4381(5) 0.066(7) Uiso 1 1 d D U . . .
O8_27 O 0.7153(7) 0.6279(7) 0.4533(5) 0.078(8) Uiso 1 1 d D U . . .
N9_27 N 0.6872(7) 0.6376(7) 0.4326(5) 0.089(9) Uiso 1 1 d D U . . .
C10_27 C 0.6662(7) 0.6606(7) 0.4432(5) 0.098(9) Uiso 1 1 d D U . . .
C11_27 C 0.6363(7) 0.6698(7) 0.4182(5) 0.098(9) Uiso 1 1 d D U . . .
N12_27 N 0.6355(8) 0.6517(7) 0.3907(5) 0.097(9) Uiso 1 1 d D U . . .
O13_27 O 0.6102(7) 0.6539(7) 0.3653(5) 0.088(8) Uiso 1 1 d D U . . .
B14_27 B 0.6193(7) 0.6401(8) 0.3383(6) 0.080(7) Uiso 1 1 d D U . . .
O15_27 O 0.7458(7) 0.5939(7) 0.4181(5) 0.071(7) Uiso 1 1 d D U . . .
N16_27 N 0.7269(7) 0.6127(7) 0.3994(6) 0.075(8) Uiso 1 1 d D U . . .
C17_27 C 0.7446(6) 0.6276(7) 0.3869(5) 0.079(9) Uiso 1 1 d D U . . .
C18_27 C 0.7195(6) 0.6455(7) 0.3659(5) 0.083(9) Uiso 1 1 d D U . . .
N19_27 N 0.6845(6) 0.6408(7) 0.3639(6) 0.082(8) Uiso 1 1 d D U . . .
O20_27 O 0.6587(6) 0.6558(7) 0.3459(6) 0.077(7) Uiso 1 1 d D U . . .
O21_27 O 0.6917(6) 0.5627(6) 0.4198(5) 0.059(7) Uiso 1 1 d D U . . .
N22_27 N 0.6697(6) 0.5684(6) 0.3945(5) 0.058(8) Uiso 1 1 d D U . . .
C23_27 C 0.6436(6) 0.5410(6) 0.3722(5) 0.067(8) Uiso 1 1 d D U . . .
C24_27 C 0.6207(7) 0.5518(6) 0.3455(5) 0.076(9) Uiso 1 1 d D U . . .
N25_27 N 0.6316(7) 0.5859(6) 0.3490(6) 0.080(8) Uiso 1 1 d D U . . .
O26_27 O 0.6133(8) 0.5992(6) 0.3259(5) 0.085(8) Uiso 1 1 d D U . . .
C27_27 C 0.5911(7) 0.6551(6) 0.3131(5) 0.075(8) Uiso 1 1 d D U . . .
C28_27 C 0.5898(8) 0.6457(8) 0.2831(5) 0.074(9) Uiso 1 1 d D U . . .
H28_27 H 0.6048 0.6271 0.2770 0.088 Uiso 1 1 calc R U . . .
N29_27 N 0.5697(9) 0.6599(8) 0.2620(5) 0.075(9) Uiso 1 1 d D U . . .
C30_27 C 0.5478(9) 0.6856(9) 0.2699(7) 0.075(9) Uiso 1 1 d D U . . .
H30_27 H 0.5335 0.6963 0.2553 0.090 Uiso 1 1 calc R U . . .
C31_27 C 0.5454(8) 0.6971(8) 0.2986(7) 0.072(9) Uiso 1 1 d D U . . .
H31_27 H 0.5294 0.7152 0.3038 0.086 Uiso 1 1 calc R U . . .
C32_27 C 0.5670(8) 0.6814(8) 0.3197(6) 0.076(9) Uiso 1 1 d D U . . .
H32_27 H 0.5654 0.6889 0.3395 0.091 Uiso 1 1 calc R U . . .
C10A_27 C 0.6712(13) 0.6758(13) 0.4767(6) 0.119(16) Uiso 1 1 d D U . . .
H10A_27 H 0.6542 0.6948 0.4797 0.179 Uiso 1 1 calc R U . . .
H10B_27 H 0.6981 0.6875 0.4901 0.179 Uiso 1 1 calc R U . . .
H10C_27 H 0.6645 0.6549 0.4823 0.179 Uiso 1 1 calc R U . . .
C11A_27 C 0.6089(12) 0.6967(12) 0.4248(9) 0.120(16) Uiso 1 1 d D U . . .
H11A_27 H 0.5825 0.6828 0.4141 0.179 Uiso 1 1 calc R U . . .
H11B_27 H 0.6109 0.7171 0.4173 0.179 Uiso 1 1 calc R U . . .
H11C_27 H 0.6156 0.7075 0.4473 0.179 Uiso 1 1 calc R U . . .
C17A_27 C 0.7866(7) 0.6265(12) 0.3930(10) 0.086(14) Uiso 1 1 d D U . . .
H17A_27 H 0.7922 0.6009 0.3913 0.130 Uiso 1 1 calc R U . . .
H17B_27 H 0.8024 0.6446 0.4141 0.130 Uiso 1 1 calc R U . . .
H17C_27 H 0.7926 0.6335 0.3777 0.130 Uiso 1 1 calc R U . . .
C18A_27 C 0.7317(10) 0.6664(12) 0.3490(10) 0.092(14) Uiso 1 1 d D U . . .
H18A_27 H 0.7598 0.6729 0.3581 0.138 Uiso 1 1 calc R U . . .
H18B_27 H 0.7201 0.6897 0.3510 0.138 Uiso 1 1 calc R U . . .
H18C_27 H 0.7229 0.6502 0.3269 0.138 Uiso 1 1 calc R U . . .
C23A_27 C 0.6376(11) 0.5025(7) 0.3735(8) 0.053(12) Uiso 1 1 d D U . . .
H23A_27 H 0.6099 0.4933 0.3652 0.080 Uiso 1 1 calc R U . . .
H23B_27 H 0.6497 0.5042 0.3951 0.080 Uiso 1 1 calc R U . . .
H23C_27 H 0.6493 0.4847 0.3609 0.080 Uiso 1 1 calc R U . . .
C24A_27 C 0.5887(10) 0.5238(8) 0.3176(7) 0.072(13) Uiso 1 1 d D U . . .
H24A_27 H 0.5639 0.5319 0.3168 0.107 Uiso 1 1 calc R U . . .
H24B_27 H 0.5892 0.4987 0.3192 0.107 Uiso 1 1 calc R U . . .
H24C_27 H 0.5919 0.5225 0.2986 0.107 Uiso 1 1 calc R U . . .
C1_28 C 0.7280(6) 0.1540(5) 0.3432(4) 0.023(7) Uiso 1 1 d D U . . .
C2_28 C 0.6990(6) 0.1353(6) 0.3139(4) 0.020(7) Uiso 1 1 d D U . . .
H2_28 H 0.6761 0.1462 0.3090 0.024 Uiso 1 1 calc R U . . .
N3_28 N 0.7001(6) 0.1037(6) 0.2920(4) 0.012(7) Uiso 1 1 d D U . . .
C4_28 C 0.7319(7) 0.0877(6) 0.2983(5) 0.015(7) Uiso 1 1 d D U . . .
H4_28 H 0.7332 0.0652 0.2829 0.018 Uiso 1 1 calc R U . . .
C5_28 C 0.7630(6) 0.1032(6) 0.3267(5) 0.015(8) Uiso 1 1 d D U . . .
H5_28 H 0.7855 0.0915 0.3310 0.018 Uiso 1 1 calc R U . . .
C6_28 C 0.7605(6) 0.1361(6) 0.3487(5) 0.020(8) Uiso 1 1 d D U . . .
H6_28 H 0.7817 0.1469 0.3682 0.024 Uiso 1 1 calc R U . . .
B7_28 B 0.7247(7) 0.1916(5) 0.3687(5) 0.025(6) Uiso 1 1 d D U . . .
O8_28 O 0.6849(6) 0.1891(5) 0.3667(5) 0.025(6) Uiso 1 1 d D U . . .
N9_28 N 0.6813(6) 0.2172(6) 0.3905(5) 0.033(7) Uiso 1 1 d D U . . .
C10_28 C 0.6537(6) 0.2136(5) 0.3992(5) 0.030(7) Uiso 1 1 d D U . . .
C11_28 C 0.6551(6) 0.2476(5) 0.4259(5) 0.033(7) Uiso 1 1 d D U . . .
N12_28 N 0.6845(6) 0.2733(5) 0.4360(5) 0.037(7) Uiso 1 1 d D U . . .
O13_28 O 0.6900(6) 0.3061(5) 0.4599(5) 0.045(7) Uiso 1 1 d D U . . .
B14_28 B 0.7152(7) 0.3366(5) 0.4612(5) 0.031(6) Uiso 1 1 d D U . . .
O15_28 O 0.7340(6) 0.2229(5) 0.3602(5) 0.025(6) Uiso 1 1 d D U . . .
N16_28 N 0.7266(7) 0.2558(5) 0.3764(5) 0.025(7) Uiso 1 1 d D U . . .
C17_28 C 0.7192(6) 0.2818(5) 0.3647(4) 0.027(7) Uiso 1 1 d D U . . .
C18_28 C 0.7104(6) 0.3160(5) 0.3854(4) 0.024(7) Uiso 1 1 d D U . . .
N19_28 N 0.7099(7) 0.3107(6) 0.4096(5) 0.034(7) Uiso 1 1 d D U . . .
O20_28 O 0.7015(7) 0.3392(5) 0.4304(4) 0.032(6) Uiso 1 1 d D U . . .
O21_28 O 0.7516(6) 0.1937(5) 0.3992(4) 0.026(6) Uiso 1 1 d D U . . .
N22_28 N 0.7569(6) 0.2284(6) 0.4198(4) 0.024(7) Uiso 1 1 d D U . . .
C23_28 C 0.7873(6) 0.2400(5) 0.4454(4) 0.021(7) Uiso 1 1 d D U . . .
C24_28 C 0.7878(6) 0.2793(5) 0.4657(4) 0.027(7) Uiso 1 1 d D U . . .
N25_28 N 0.7587(6) 0.2950(6) 0.4547(5) 0.027(7) Uiso 1 1 d D U . . .
O26_28 O 0.7556(6) 0.3298(5) 0.4714(5) 0.031(6) Uiso 1 1 d D U . . .
C27_28 C 0.7151(6) 0.3765(4) 0.4861(4) 0.026(7) Uiso 1 1 d D U . . .
C28_28 C 0.7268(7) 0.4113(5) 0.4859(5) 0.029(8) Uiso 1 1 d D U . . .
H28_28 H 0.7346 0.4105 0.4696 0.035 Uiso 1 1 calc R U . . .
N29_28 N 0.7281(7) 0.4455(5) 0.5061(6) 0.030(7) Uiso 1 1 d D U . . .
C30_28 C 0.7172(8) 0.4473(6) 0.5291(6) 0.033(8) Uiso 1 1 d D U . . .
H30_28 H 0.7182 0.4715 0.5438 0.039 Uiso 1 1 calc R U . . .
C31_28 C 0.7047(8) 0.4152(6) 0.5325(5) 0.027(8) Uiso 1 1 d D U . . .
H31_28 H 0.6969 0.4169 0.5490 0.032 Uiso 1 1 calc R U . . .
C32_28 C 0.7038(7) 0.3804(6) 0.5106(5) 0.024(8) Uiso 1 1 d D U . . .
H32_28 H 0.6951 0.3580 0.5124 0.029 Uiso 1 1 calc R U . . .
C10A_28 C 0.6232(8) 0.1794(7) 0.3850(7) 0.031(11) Uiso 1 1 d D U . . .
H10A_28 H 0.5984 0.1854 0.3734 0.047 Uiso 1 1 calc R U . . .
H10B_28 H 0.6211 0.1720 0.4016 0.047 Uiso 1 1 calc R U . . .
H10C_28 H 0.6302 0.1584 0.3708 0.047 Uiso 1 1 calc R U . . .
C11A_28 C 0.6249(8) 0.2510(9) 0.4393(7) 0.037(11) Uiso 1 1 d D U . . .
H11A_28 H 0.6115 0.2722 0.4365 0.055 Uiso 1 1 calc R U . . .
H11B_28 H 0.6373 0.2554 0.4615 0.055 Uiso 1 1 calc R U . . .
H11C_28 H 0.6063 0.2274 0.4285 0.055 Uiso 1 1 calc R U . . .
C17A_28 C 0.7186(11) 0.2783(9) 0.3335(6) 0.037(11) Uiso 1 1 d D U . . .
H17A_28 H 0.7120 0.2515 0.3196 0.056 Uiso 1 1 calc R U . . .
H17B_28 H 0.7441 0.2886 0.3361 0.056 Uiso 1 1 calc R U . . .
H17C_28 H 0.6994 0.2926 0.3244 0.056 Uiso 1 1 calc R U . . .
C18A_28 C 0.7032(11) 0.3518(7) 0.3789(7) 0.030(11) Uiso 1 1 d D U . . .
H18A_28 H 0.6851 0.3453 0.3572 0.045 Uiso 1 1 calc R U . . .
H18B_28 H 0.7275 0.3656 0.3823 0.045 Uiso 1 1 calc R U . . .
H18C_28 H 0.6921 0.3678 0.3929 0.045 Uiso 1 1 calc R U . . .
C23A_28 C 0.8187(8) 0.2172(8) 0.4541(7) 0.033(11) Uiso 1 1 d D U . . .
H23A_28 H 0.8186 0.1975 0.4352 0.050 Uiso 1 1 calc R U . . .
H23B_28 H 0.8145 0.2054 0.4676 0.050 Uiso 1 1 calc R U . . .
H23C_28 H 0.8437 0.2340 0.4652 0.050 Uiso 1 1 calc R U . . .
C24A_28 C 0.8207(8) 0.2978(8) 0.4967(6) 0.040(11) Uiso 1 1 d D U . . .
H24A_28 H 0.8448 0.2998 0.4937 0.060 Uiso 1 1 calc R U . . .
H24B_28 H 0.8227 0.2824 0.5095 0.060 Uiso 1 1 calc R U . . .
H24C_28 H 0.8163 0.3232 0.5074 0.060 Uiso 1 1 calc R U . . .
C1_29 C 0.2872(6) 0.3325(6) 0.1470(4) 0.045(7) Uiso 1 1 d D U . . .
C2_29 C 0.3047(7) 0.3292(7) 0.1758(5) 0.044(8) Uiso 1 1 d D U . . .
H2_29 H 0.3284 0.3196 0.1797 0.052 Uiso 1 1 calc R U . . .
N3_29 N 0.2922(8) 0.3379(7) 0.1987(5) 0.046(8) Uiso 1 1 d D U . . .
C4_29 C 0.2587(8) 0.3512(8) 0.1939(6) 0.050(9) Uiso 1 1 d D U . . .
H4_29 H 0.2490 0.3575 0.2099 0.060 Uiso 1 1 calc R U . . .
C5_29 C 0.2378(7) 0.3562(8) 0.1662(6) 0.052(9) Uiso 1 1 d D U . . .
H5_29 H 0.2141 0.3657 0.1630 0.063 Uiso 1 1 calc R U . . .
C6_29 C 0.2525(7) 0.3467(8) 0.1434(5) 0.050(8) Uiso 1 1 d D U . . .
H6_29 H 0.2383 0.3500 0.1244 0.060 Uiso 1 1 calc R U . . .
B7_29 B 0.3038(7) 0.3216(7) 0.1204(5) 0.049(6) Uiso 1 1 d D U . . .
O8_29 O 0.3456(6) 0.3218(7) 0.1347(5) 0.058(7) Uiso 1 1 d D U . . .
N9_29 N 0.3602(6) 0.3079(7) 0.1132(5) 0.064(8) Uiso 1 1 d D U . . .
C10_29 C 0.3933(6) 0.2963(6) 0.1202(5) 0.070(8) Uiso 1 1 d D U . . .
C11_29 C 0.4056(6) 0.2816(6) 0.0936(5) 0.070(8) Uiso 1 1 d D U . . .
N12_29 N 0.3800(7) 0.2813(7) 0.0678(5) 0.069(8) Uiso 1 1 d D U . . .
O13_29 O 0.3860(7) 0.2693(7) 0.0419(5) 0.070(7) Uiso 1 1 d D U . . .
B14_29 B 0.3636(8) 0.2851(8) 0.0192(5) 0.060(7) Uiso 1 1 d D U . . .
O15_29 O 0.2986(7) 0.3523(6) 0.1084(5) 0.048(7) Uiso 1 1 d D U . . .
N16_29 N 0.3145(7) 0.3488(6) 0.0879(6) 0.054(8) Uiso 1 1 d D U . . .
C17_29 C 0.3209(7) 0.3779(6) 0.0812(5) 0.065(8) Uiso 1 1 d D U . . .
C18_29 C 0.3409(7) 0.3707(6) 0.0595(5) 0.071(9) Uiso 1 1 d D U . . .
N19_29 N 0.3497(8) 0.3368(6) 0.0526(6) 0.066(8) Uiso 1 1 d D U . . .
O20_29 O 0.3682(7) 0.3256(6) 0.0335(5) 0.064(7) Uiso 1 1 d D U . . .
O21_29 O 0.2843(6) 0.2847(6) 0.0972(5) 0.047(7) Uiso 1 1 d D U . . .
N22_29 N 0.2911(6) 0.2767(6) 0.0717(5) 0.043(7) Uiso 1 1 d D U . . .
C23_29 C 0.2666(6) 0.2524(6) 0.0458(5) 0.045(8) Uiso 1 1 d D U . . .
C24_29 C 0.2772(6) 0.2483(6) 0.0190(5) 0.050(8) Uiso 1 1 d D U . . .
N25_29 N 0.3088(6) 0.2696(6) 0.0265(5) 0.058(8) Uiso 1 1 d D U . . .
O26_29 O 0.3233(6) 0.2674(6) 0.0051(5) 0.059(7) Uiso 1 1 d D U . . .
C27_29 C 0.3794(6) 0.2733(6) -0.0079(5) 0.052(7) Uiso 1 1 d D U . . .
C28_29 C 0.4154(6) 0.2629(7) -0.0051(5) 0.048(8) Uiso 1 1 d D U . . .
H28_29 H 0.4323 0.2643 0.0151 0.057 Uiso 1 1 calc R U . . .
N29_29 N 0.4287(6) 0.2512(7) -0.0274(6) 0.048(8) Uiso 1 1 d D U . . .
C30_29 C 0.4056(9) 0.2486(8) -0.0560(6) 0.055(9) Uiso 1 1 d D U . . .
H30_29 H 0.4144 0.2397 -0.0724 0.066 Uiso 1 1 calc R U . . .
C31_29 C 0.3690(8) 0.2584(8) -0.0625(5) 0.058(9) Uiso 1 1 d D U . . .
H31_29 H 0.3527 0.2566 -0.0829 0.069 Uiso 1 1 calc R U . . .
C32_29 C 0.3570(7) 0.2710(8) -0.0381(5) 0.054(8) Uiso 1 1 d D U . . .
H32_29 H 0.3323 0.2784 -0.0421 0.065 Uiso 1 1 calc R U . . .
C10A_29 C 0.4186(10) 0.2975(12) 0.1522(6) 0.080(14) Uiso 1 1 d D U . . .
H10A_29 H 0.4437 0.2911 0.1524 0.121 Uiso 1 1 calc R U . . .
H10B_29 H 0.4064 0.2792 0.1573 0.121 Uiso 1 1 calc R U . . .
H10C_29 H 0.4221 0.3231 0.1675 0.121 Uiso 1 1 calc R U . . .
C11A_29 C 0.4439(8) 0.2686(12) 0.0972(8) 0.094(14) Uiso 1 1 d D U . . .
H11A_29 H 0.4404 0.2408 0.0893 0.141 Uiso 1 1 calc R U . . .
H11B_29 H 0.4614 0.2788 0.1193 0.141 Uiso 1 1 calc R U . . .
H11C_29 H 0.4549 0.2778 0.0853 0.141 Uiso 1 1 calc R U . . .
C17A_29 C 0.3102(12) 0.4160(7) 0.0949(9) 0.074(13) Uiso 1 1 d D U . . .
H17A_29 H 0.2826 0.4130 0.0907 0.112 Uiso 1 1 calc R U . . .
H17B_29 H 0.3157 0.4331 0.0855 0.112 Uiso 1 1 calc R U . . .
H17C_29 H 0.3252 0.4267 0.1175 0.112 Uiso 1 1 calc R U . . .
C18A_29 C 0.3493(14) 0.3991(9) 0.0467(10) 0.105(15) Uiso 1 1 d D U . . .
H18A_29 H 0.3639 0.3885 0.0339 0.157 Uiso 1 1 calc R U . . .
H18B_29 H 0.3646 0.4224 0.0641 0.157 Uiso 1 1 calc R U . . .
H18C_29 H 0.3250 0.4048 0.0340 0.157 Uiso 1 1 calc R U . . .
C23A_29 C 0.2304(8) 0.2314(9) 0.0426(8) 0.052(12) Uiso 1 1 d D U . . .
H23A_29 H 0.2081 0.2362 0.0270 0.079 Uiso 1 1 calc R U . . .
H23B_29 H 0.2280 0.2401 0.0627 0.079 Uiso 1 1 calc R U . . .
H23C_29 H 0.2315 0.2041 0.0358 0.079 Uiso 1 1 calc R U . . .
C24A_29 C 0.2526(9) 0.2213(9) -0.0133(5) 0.059(13) Uiso 1 1 d D U . . .
H24A_29 H 0.2382 0.2356 -0.0258 0.089 Uiso 1 1 calc R U . . .
H24B_29 H 0.2345 0.2036 -0.0122 0.089 Uiso 1 1 calc R U . . .
H24C_29 H 0.2690 0.2070 -0.0230 0.089 Uiso 1 1 calc R U . . .
C1_30 C 0.5975(5) 0.2068(6) 0.0031(5) 0.070(8) Uiso 1 1 d D U . . .
C2_30 C 0.5636(6) 0.2210(7) 0.0026(6) 0.052(8) Uiso 1 1 d D U . . .
H2_30 H 0.5660 0.2442 0.0191 0.062 Uiso 1 1 calc R U . . .
N3_30 N 0.5282(6) 0.2055(7) -0.0188(6) 0.045(8) Uiso 1 1 d D U . . .
C4_30 C 0.5243(7) 0.1727(8) -0.0417(6) 0.054(9) Uiso 1 1 d D U . . .
H4_30 H 0.4992 0.1612 -0.0571 0.065 Uiso 1 1 calc R U . . .
C5_30 C 0.5552(8) 0.1546(7) -0.0440(6) 0.068(9) Uiso 1 1 d D U . . .
H5_30 H 0.5517 0.1310 -0.0604 0.082 Uiso 1 1 calc R U . . .
C6_30 C 0.5914(7) 0.1723(7) -0.0215(6) 0.071(9) Uiso 1 1 d D U . . .
H6_30 H 0.6131 0.1604 -0.0227 0.085 Uiso 1 1 calc R U . . .
B7_30 B 0.6400(6) 0.2269(8) 0.0280(6) 0.096(7) Uiso 1 1 d D U . . .
O8_30 O 0.6390(7) 0.2617(7) 0.0498(6) 0.124(8) Uiso 1 1 d D U . . .
N9_30 N 0.6734(7) 0.2785(7) 0.0734(6) 0.126(9) Uiso 1 1 d D U . . .
C10_30 C 0.6746(7) 0.3051(7) 0.0985(6) 0.123(9) Uiso 1 1 d D U . . .
C11_30 C 0.7148(7) 0.3202(7) 0.1220(5) 0.106(9) Uiso 1 1 d D U . . .
N12_30 N 0.7400(7) 0.3019(7) 0.1139(6) 0.092(9) Uiso 1 1 d D U . . .
O13_30 O 0.7766(6) 0.3134(7) 0.1318(6) 0.084(8) Uiso 1 1 d D U . . .
B14_30 B 0.8017(6) 0.2903(8) 0.1204(6) 0.080(7) Uiso 1 1 d D U . . .
O15_30 O 0.6539(7) 0.2009(7) 0.0431(6) 0.087(8) Uiso 1 1 d D U . . .
N16_30 N 0.6905(7) 0.2102(6) 0.0631(6) 0.069(8) Uiso 1 1 d D U . . .
C17_30 C 0.7073(6) 0.1854(6) 0.0737(5) 0.054(8) Uiso 1 1 d D U . . .
C18_30 C 0.7482(6) 0.2000(6) 0.0953(5) 0.055(8) Uiso 1 1 d D U . . .
N19_30 N 0.7578(7) 0.2341(6) 0.0980(6) 0.067(8) Uiso 1 1 d D U . . .
O20_30 O 0.7934(6) 0.2519(6) 0.1176(6) 0.077(7) Uiso 1 1 d D U . . .
O21_30 O 0.6623(7) 0.2340(8) 0.0119(6) 0.112(8) Uiso 1 1 d D U . . .
N22_30 N 0.6993(7) 0.2488(8) 0.0301(6) 0.106(9) Uiso 1 1 d D U . . .
C23_30 C 0.7209(7) 0.2574(7) 0.0177(5) 0.099(9) Uiso 1 1 d D U . . .
C24_30 C 0.7610(6) 0.2735(7) 0.0412(5) 0.095(9) Uiso 1 1 d D U . . .
N25_30 N 0.7643(7) 0.2788(8) 0.0691(5) 0.095(9) Uiso 1 1 d D U . . .
O26_30 O 0.7991(7) 0.2940(7) 0.0925(5) 0.093(8) Uiso 1 1 d D U . . .
C27_30 C 0.8454(6) 0.3055(6) 0.1447(5) 0.069(8) Uiso 1 1 d D U . . .
C28_30 C 0.8573(7) 0.3362(7) 0.1729(5) 0.061(9) Uiso 1 1 d D U . . .
H28_30 H 0.8378 0.3497 0.1772 0.073 Uiso 1 1 calc R U . . .
N29_30 N 0.8930(8) 0.3486(7) 0.1947(5) 0.059(8) Uiso 1 1 d D U . . .
C30_30 C 0.9207(7) 0.3301(8) 0.1887(6) 0.069(9) Uiso 1 1 d D U . . .
H30_30 H 0.9464 0.3384 0.2037 0.082 Uiso 1 1 calc R U . . .
C31_30 C 0.9136(6) 0.2993(8) 0.1615(7) 0.071(9) Uiso 1 1 d D U . . .
H31_30 H 0.9338 0.2866 0.1577 0.085 Uiso 1 1 calc R U . . .
C32_30 C 0.8759(7) 0.2877(7) 0.1399(6) 0.073(9) Uiso 1 1 d D U . . .
H32_30 H 0.8704 0.2667 0.1210 0.087 Uiso 1 1 calc R U . . .
C10A_30 C 0.6400(9) 0.3200(12) 0.1039(10) 0.131(16) Uiso 1 1 d D U . . .
H10A_30 H 0.6241 0.3269 0.0864 0.197 Uiso 1 1 calc R U . . .
H10B_30 H 0.6487 0.3425 0.1233 0.197 Uiso 1 1 calc R U . . .
H10C_30 H 0.6248 0.3003 0.1056 0.197 Uiso 1 1 calc R U . . .
C11A_30 C 0.7243(11) 0.3542(10) 0.1516(7) 0.103(15) Uiso 1 1 d D U . . .
H11A_30 H 0.7524 0.3620 0.1620 0.154 Uiso 1 1 calc R U . . .
H11B_30 H 0.7147 0.3477 0.1654 0.154 Uiso 1 1 calc R U . . .
H11C_30 H 0.7122 0.3751 0.1466 0.154 Uiso 1 1 calc R U . . .
C17A_30 C 0.6884(9) 0.1461(7) 0.0655(9) 0.048(12) Uiso 1 1 d D U . . .
H17A_30 H 0.6798 0.1320 0.0431 0.073 Uiso 1 1 calc R U . . .
H17B_30 H 0.6662 0.1475 0.0713 0.073 Uiso 1 1 calc R U . . .
H17C_30 H 0.7069 0.1330 0.0769 0.073 Uiso 1 1 calc R U . . .
C18A_30 C 0.7746(9) 0.1780(9) 0.1119(9) 0.057(13) Uiso 1 1 d D U . . .
H18A_30 H 0.7744 0.1533 0.0967 0.086 Uiso 1 1 calc R U . . .
H18B_30 H 0.7657 0.1741 0.1270 0.086 Uiso 1 1 calc R U . . .
H18C_30 H 0.8008 0.1922 0.1228 0.086 Uiso 1 1 calc R U . . .
C23A_30 C 0.7078(11) 0.2527(13) -0.0159(6) 0.103(15) Uiso 1 1 d D U . . .
H23A_30 H 0.7090 0.2267 -0.0283 0.154 Uiso 1 1 calc R U . . .
H23B_30 H 0.7246 0.2707 -0.0180 0.154 Uiso 1 1 calc R U . . .
H23C_30 H 0.6812 0.2577 -0.0235 0.154 Uiso 1 1 calc R U . . .
C24A_30 C 0.7925(9) 0.2822(12) 0.0318(8) 0.084(14) Uiso 1 1 d D U . . .
H24A_30 H 0.7812 0.2825 0.0107 0.126 Uiso 1 1 calc R U . . .
H24B_30 H 0.8093 0.2628 0.0323 0.126 Uiso 1 1 calc R U . . .
H24C_30 H 0.8076 0.3072 0.0464 0.126 Uiso 1 1 calc R U . . .
C1_31 C 0.8382(6) 0.4553(6) 0.4714(5) 0.056(7) Uiso 1 1 d D U . . .
C2_31 C 0.8059(6) 0.4692(7) 0.4755(6) 0.052(8) Uiso 1 1 d D U . . .
H2_31 H 0.7891 0.4774 0.4599 0.062 Uiso 1 1 calc R U . . .
N3_31 N 0.7963(7) 0.4721(7) 0.4995(6) 0.052(8) Uiso 1 1 d D U . . .
C4_31 C 0.8198(9) 0.4614(8) 0.5218(6) 0.049(9) Uiso 1 1 d D U . . .
H4_31 H 0.8136 0.4639 0.5392 0.059 Uiso 1 1 calc R U . . .
C5_31 C 0.8527(8) 0.4469(8) 0.5207(5) 0.051(9) Uiso 1 1 d D U . . .
H5_31 H 0.8692 0.4396 0.5370 0.061 Uiso 1 1 calc R U . . .
C6_31 C 0.8611(7) 0.4433(8) 0.4950(6) 0.057(9) Uiso 1 1 d D U . . .
H6_31 H 0.8830 0.4324 0.4934 0.069 Uiso 1 1 calc R U . . .
B7_31 B 0.8500(8) 0.4558(8) 0.4437(5) 0.070(7) Uiso 1 1 d D U . . .
O8_31 O 0.8883(7) 0.4461(8) 0.4508(6) 0.088(8) Uiso 1 1 d D U . . .
N9_31 N 0.9058(6) 0.4537(8) 0.4340(6) 0.086(8) Uiso 1 1 d D U . . .
C10_31 C 0.9423(6) 0.4530(6) 0.4418(5) 0.067(8) Uiso 1 1 d D U . . .
C11_31 C 0.9566(6) 0.4602(6) 0.4196(5) 0.063(8) Uiso 1 1 d D U . . .
N12_31 N 0.9302(6) 0.4663(7) 0.3971(5) 0.071(8) Uiso 1 1 d D U . . .
O13_31 O 0.9380(7) 0.4708(7) 0.3743(5) 0.072(7) Uiso 1 1 d D U . . .
B14_31 B 0.9045(8) 0.4723(8) 0.3485(5) 0.067(7) Uiso 1 1 d D U . . .
O15_31 O 0.8513(8) 0.4949(6) 0.4459(6) 0.070(7) Uiso 1 1 d D U . . .
N16_31 N 0.8590(8) 0.5006(6) 0.4235(6) 0.066(8) Uiso 1 1 d D U . . .
C17_31 C 0.8569(7) 0.5332(6) 0.4210(5) 0.062(8) Uiso 1 1 d D U . . .
C18_31 C 0.8678(7) 0.5365(6) 0.3961(5) 0.064(8) Uiso 1 1 d D U . . .
N19_31 N 0.8756(8) 0.5047(6) 0.3811(6) 0.075(8) Uiso 1 1 d D U . . .
O20_31 O 0.8861(8) 0.5040(7) 0.3579(6) 0.080(7) Uiso 1 1 d D U . . .
O21_31 O 0.8243(7) 0.4298(6) 0.4139(5) 0.070(7) Uiso 1 1 d D U . . .
N22_31 N 0.8355(7) 0.4281(6) 0.3910(5) 0.069(8) Uiso 1 1 d D U . . .
C23_31 C 0.8165(6) 0.4030(6) 0.3635(5) 0.056(8) Uiso 1 1 d D U . . .
C24_31 C 0.8335(6) 0.4045(6) 0.3413(5) 0.056(8) Uiso 1 1 d D U . . .
N25_31 N 0.8628(7) 0.4307(6) 0.3530(5) 0.073(8) Uiso 1 1 d D U . . .
O26_31 O 0.8793(7) 0.4366(6) 0.3353(5) 0.079(7) Uiso 1 1 d D U . . .
C27_31 C 0.9190(6) 0.4745(6) 0.3226(4) 0.050(7) Uiso 1 1 d D U . . .
C28_31 C 0.9092(7) 0.4460(6) 0.2934(5) 0.035(8) Uiso 1 1 d D U . . .
H28_31 H 0.8914 0.4246 0.2884 0.042 Uiso 1 1 calc R U . . .
N29_31 N 0.9222(7) 0.4456(6) 0.2717(4) 0.027(7) Uiso 1 1 d D U . . .
C30_31 C 0.9476(7) 0.4750(7) 0.2783(6) 0.031(8) Uiso 1 1 d D U . . .
H30_31 H 0.9580 0.4747 0.2635 0.037 Uiso 1 1 calc R U . . .
C31_31 C 0.9593(7) 0.5060(7) 0.3061(6) 0.034(8) Uiso 1 1 d D U . . .
H31_31 H 0.9768 0.5272 0.3102 0.041 Uiso 1 1 calc R U . . .
C32_31 C 0.9446(7) 0.5053(6) 0.3277(5) 0.047(8) Uiso 1 1 d D U . . .
H32_31 H 0.9523 0.5265 0.3468 0.057 Uiso 1 1 calc R U . . .
C10A_31 C 0.9681(8) 0.4453(11) 0.4696(7) 0.049(12) Uiso 1 1 d D U . . .
H10A_31 H 0.9602 0.4194 0.4672 0.073 Uiso 1 1 calc R U . . .
H10B_31 H 0.9663 0.4633 0.4884 0.073 Uiso 1 1 calc R U . . .
H10C_31 H 0.9948 0.4483 0.4714 0.073 Uiso 1 1 calc R U . . .
C11A_31 C 0.9978(7) 0.4591(11) 0.4234(8) 0.057(12) Uiso 1 1 d D U . . .
H11A_31 H 0.9993 0.4532 0.4031 0.085 Uiso 1 1 calc R U . . .
H11B_31 H 1.0075 0.4395 0.4317 0.085 Uiso 1 1 calc R U . . .
H11C_31 H 1.0133 0.4839 0.4379 0.085 Uiso 1 1 calc R U . . .
C17A_31 C 0.8456(11) 0.5659(7) 0.4419(8) 0.045(12) Uiso 1 1 d D U . . .
H17A_31 H 0.8579 0.5899 0.4435 0.068 Uiso 1 1 calc R U . . .
H17B_31 H 0.8541 0.5646 0.4627 0.068 Uiso 1 1 calc R U . . .
H17C_31 H 0.8176 0.5645 0.4332 0.068 Uiso 1 1 calc R U . . .
C18A_31 C 0.8695(13) 0.5719(7) 0.3892(9) 0.080(14) Uiso 1 1 d D U . . .
H18A_31 H 0.8541 0.5663 0.3671 0.119 Uiso 1 1 calc R U . . .
H18B_31 H 0.8963 0.5814 0.3943 0.119 Uiso 1 1 calc R U . . .
H18C_31 H 0.8592 0.5913 0.4019 0.119 Uiso 1 1 calc R U . . .
C23A_31 C 0.7819(8) 0.3753(8) 0.3551(7) 0.049(12) Uiso 1 1 d D U . . .
H23A_31 H 0.7590 0.3812 0.3409 0.074 Uiso 1 1 calc R U . . .
H23B_31 H 0.7782 0.3771 0.3740 0.074 Uiso 1 1 calc R U . . .
H23C_31 H 0.7858 0.3494 0.3449 0.074 Uiso 1 1 calc R U . . .
C24A_31 C 0.8165(10) 0.3778(9) 0.3078(5) 0.053(12) Uiso 1 1 d D U . . .
H24A_31 H 0.8105 0.3924 0.2942 0.080 Uiso 1 1 calc R U . . .
H24B_31 H 0.7929 0.3623 0.3038 0.080 Uiso 1 1 calc R U . . .
H24C_31 H 0.8351 0.3613 0.3036 0.080 Uiso 1 1 calc R U . . .
C1_32 C 0.4004(5) 0.3440(6) 0.3308(5) 0.048(7) Uiso 1 1 d D U . . .
C2_32 C 0.3794(6) 0.3442(7) 0.3012(5) 0.032(8) Uiso 1 1 d D U . . .
H2_32 H 0.3914 0.3594 0.2942 0.039 Uiso 1 1 calc R U . . .
N3_32 N 0.3443(6) 0.3253(6) 0.2817(4) 0.029(7) Uiso 1 1 d D U . . .
C4_32 C 0.3271(6) 0.3040(7) 0.2914(6) 0.033(8) Uiso 1 1 d D U . . .
H4_32 H 0.3018 0.2905 0.2779 0.039 Uiso 1 1 calc R U . . .
C5_32 C 0.3443(7) 0.3008(7) 0.3200(6) 0.037(8) Uiso 1 1 d D U . . .
H5_32 H 0.3314 0.2856 0.3264 0.044 Uiso 1 1 calc R U . . .
C6_32 C 0.3812(6) 0.3205(7) 0.3392(5) 0.041(8) Uiso 1 1 d D U . . .
H6_32 H 0.3939 0.3179 0.3587 0.050 Uiso 1 1 calc R U . . .
B7_32 B 0.4417(6) 0.3687(7) 0.3536(6) 0.068(7) Uiso 1 1 d D U . . .
O8_32 O 0.4559(7) 0.3569(7) 0.3798(5) 0.086(8) Uiso 1 1 d D U . . .
N9_32 N 0.4861(7) 0.3823(7) 0.4036(5) 0.084(8) Uiso 1 1 d D U . . .
C10_32 C 0.4978(6) 0.3771(6) 0.4297(5) 0.078(9) Uiso 1 1 d D U . . .
C11_32 C 0.5321(6) 0.4052(6) 0.4535(5) 0.078(9) Uiso 1 1 d D U . . .
N12_32 N 0.5419(7) 0.4291(7) 0.4431(5) 0.080(8) Uiso 1 1 d D U . . .
O13_32 O 0.5725(7) 0.4556(6) 0.4623(5) 0.072(7) Uiso 1 1 d D U . . .
B14_32 B 0.5883(6) 0.4738(7) 0.4467(5) 0.075(7) Uiso 1 1 d D U . . .
O15_32 O 0.4339(6) 0.4072(6) 0.3613(6) 0.071(7) Uiso 1 1 d D U . . .
N16_32 N 0.4654(7) 0.4330(6) 0.3788(6) 0.066(8) Uiso 1 1 d D U . . .
C17_32 C 0.4641(6) 0.4675(6) 0.3803(5) 0.066(9) Uiso 1 1 d D U . . .
C18_32 C 0.5013(6) 0.4926(6) 0.4012(5) 0.072(9) Uiso 1 1 d D U . . .
N19_32 N 0.5265(7) 0.4738(6) 0.4133(6) 0.082(8) Uiso 1 1 d D U . . .
O20_32 O 0.5626(6) 0.4943(6) 0.4314(6) 0.088(8) Uiso 1 1 d D U . . .
O21_32 O 0.4689(6) 0.3631(7) 0.3389(5) 0.071(7) Uiso 1 1 d D U . . .
N22_32 N 0.5043(6) 0.3815(7) 0.3584(5) 0.063(8) Uiso 1 1 d D U . . .
C23_32 C 0.5329(6) 0.3746(6) 0.3500(5) 0.064(8) Uiso 1 1 d D U . . .
C24_32 C 0.5696(6) 0.3986(6) 0.3745(5) 0.079(9) Uiso 1 1 d D U . . .
N25_32 N 0.5671(7) 0.4209(7) 0.3997(5) 0.097(9) Uiso 1 1 d D U . . .
O26_32 O 0.5973(7) 0.4440(7) 0.4243(5) 0.096(8) Uiso 1 1 d D U . . .
C27_32 C 0.6270(5) 0.5010(6) 0.4729(5) 0.050(7) Uiso 1 1 d D U . . .
C28_32 C 0.6636(6) 0.4914(6) 0.4776(6) 0.038(8) Uiso 1 1 d D U . . .
H28_32 H 0.6650 0.4678 0.4634 0.046 Uiso 1 1 calc R U . . .
N29_32 N 0.6969(5) 0.5117(7) 0.4998(6) 0.034(8) Uiso 1 1 d D U . . .
C30_32 C 0.6959(7) 0.5450(7) 0.5202(6) 0.040(8) Uiso 1 1 d D U . . .
H30_32 H 0.7193 0.5598 0.5364 0.048 Uiso 1 1 calc R U . . .
C31_32 C 0.6613(7) 0.5586(6) 0.5185(5) 0.043(8) Uiso 1 1 d D U . . .
H31_32 H 0.6608 0.5823 0.5330 0.051 Uiso 1 1 calc R U . . .
C32_32 C 0.6278(6) 0.5362(6) 0.4947(6) 0.044(8) Uiso 1 1 d D U . . .
H32_32 H 0.6040 0.5452 0.4932 0.052 Uiso 1 1 calc R U . . .
C10A_32 C 0.4796(11) 0.3459(9) 0.4349(8) 0.082(14) Uiso 1 1 d D U . . .
H10A_32 H 0.4515 0.3451 0.4268 0.123 Uiso 1 1 calc R U . . .
H10B_32 H 0.4895 0.3509 0.4572 0.123 Uiso 1 1 calc R U . . .
H10C_32 H 0.4857 0.3216 0.4240 0.123 Uiso 1 1 calc R U . . .
C11A_32 C 0.5520(11) 0.4040(11) 0.4854(6) 0.084(14) Uiso 1 1 d D U . . .
H11A_32 H 0.5347 0.3887 0.4893 0.126 Uiso 1 1 calc R U . . .
H11B_32 H 0.5588 0.4299 0.5011 0.126 Uiso 1 1 calc R U . . .
H11C_32 H 0.5755 0.3926 0.4867 0.126 Uiso 1 1 calc R U . . .
C17A_32 C 0.4289(8) 0.4813(9) 0.3633(9) 0.066(13) Uiso 1 1 d D U . . .
H17A_32 H 0.4230 0.4707 0.3409 0.099 Uiso 1 1 calc R U . . .
H17B_32 H 0.4337 0.5091 0.3708 0.099 Uiso 1 1 calc R U . . .
H17C_32 H 0.4070 0.4732 0.3671 0.099 Uiso 1 1 calc R U . . .
C18A_32 C 0.5084(11) 0.5338(7) 0.4064(10) 0.085(14) Uiso 1 1 d D U . . .
H18A_32 H 0.5284 0.5381 0.3992 0.128 Uiso 1 1 calc R U . . .
H18B_32 H 0.5169 0.5490 0.4287 0.128 Uiso 1 1 calc R U . . .
H18C_32 H 0.4845 0.5412 0.3947 0.128 Uiso 1 1 calc R U . . .
C23A_32 C 0.5289(10) 0.3462(9) 0.3191(6) 0.059(13) Uiso 1 1 d D U . . .
H23A_32 H 0.5015 0.3372 0.3057 0.089 Uiso 1 1 calc R U . . .
H23B_32 H 0.5416 0.3247 0.3221 0.089 Uiso 1 1 calc R U . . .
H23C_32 H 0.5410 0.3581 0.3092 0.089 Uiso 1 1 calc R U . . .
C24A_32 C 0.6066(8) 0.3970(11) 0.3697(9) 0.090(14) Uiso 1 1 d D U . . .
H24A_32 H 0.6024 0.3769 0.3496 0.135 Uiso 1 1 calc R U . . .
H24B_32 H 0.6263 0.3916 0.3866 0.135 Uiso 1 1 calc R U . . .
H24C_32 H 0.6153 0.4215 0.3697 0.135 Uiso 1 1 calc R U . . .
B1_61 B 0.6750(7) 0.4169(6) 0.2645(5) 0.124(8) Uiso 1 1 d D U . . .
C2_61 C 0.6322(7) 0.4125(7) 0.2657(6) 0.127(9) Uiso 1 1 d D U . . .
C3_61 C 0.6274(9) 0.4115(10) 0.2921(6) 0.130(10) Uiso 1 1 d D U . . .
H3_61 H 0.6497 0.4144 0.3102 0.156 Uiso 1 1 calc R U . . .
C4_61 C 0.5914(10) 0.4066(10) 0.2928(9) 0.132(11) Uiso 1 1 d D U . . .
H4_61 H 0.5894 0.4061 0.3112 0.159 Uiso 1 1 calc R U . . .
C5_61 C 0.5586(9) 0.4024(10) 0.2669(10) 0.135(11) Uiso 1 1 d D U . . .
H5_61 H 0.5339 0.3990 0.2673 0.162 Uiso 1 1 calc R U . . .
C6_61 C 0.5620(7) 0.4032(11) 0.2404(9) 0.132(11) Uiso 1 1 d D U . . .
H6_61 H 0.5395 0.4000 0.2223 0.158 Uiso 1 1 calc R U . . .
C7_61 C 0.5981(8) 0.4086(10) 0.2401(7) 0.130(10) Uiso 1 1 d D U . . .
H7_61 H 0.5999 0.4097 0.2218 0.156 Uiso 1 1 calc R U . . .
C8_61 C 0.6716(7) 0.4292(7) 0.2349(5) 0.112(9) Uiso 1 1 d D U . . .
C9_61 C 0.6569(10) 0.4028(7) 0.2043(6) 0.107(10) Uiso 1 1 d D U . . .
H9_61 H 0.6490 0.3771 0.2005 0.128 Uiso 1 1 calc R U . . .
C10_61 C 0.6536(11) 0.4130(10) 0.1793(6) 0.109(11) Uiso 1 1 d D U . . .
H10_61 H 0.6434 0.3944 0.1587 0.131 Uiso 1 1 calc R U . . .
C11_61 C 0.6653(11) 0.4501(11) 0.1842(7) 0.111(11) Uiso 1 1 d D U . . .
H11_61 H 0.6630 0.4571 0.1670 0.133 Uiso 1 1 calc R U . . .
C12_61 C 0.6803(11) 0.4772(9) 0.2143(8) 0.113(11) Uiso 1 1 d D U . . .
H12_61 H 0.6885 0.5028 0.2179 0.135 Uiso 1 1 calc R U . . .
C13_61 C 0.6831(10) 0.4665(7) 0.2389(7) 0.113(10) Uiso 1 1 d D U . . .
H13_61 H 0.6934 0.4852 0.2594 0.136 Uiso 1 1 calc R U . . .
C20_61 C 0.6910(8) 0.3760(7) 0.2613(6) 0.137(10) Uiso 1 1 d D U . . .
C14_61 C 0.7047(7) 0.4514(7) 0.2962(5) 0.113(9) Uiso 1 1 d D U . . .
C25_61 C 0.7158(10) 0.3638(9) 0.2460(8) 0.143(11) Uiso 1 1 d D U . . .
H25_61 H 0.7228 0.3792 0.2366 0.171 Uiso 1 1 calc R U . . .
C15_61 C 0.6930(8) 0.4852(8) 0.3102(7) 0.106(10) Uiso 1 1 d D U . . .
H15_61 H 0.6667 0.4881 0.3014 0.127 Uiso 1 1 calc R U . . .
C24_61 C 0.7304(11) 0.3302(10) 0.2441(10) 0.147(12) Uiso 1 1 d D U . . .
H24_61 H 0.7473 0.3230 0.2336 0.176 Uiso 1 1 calc R U . . .
C16_61 C 0.7181(11) 0.5145(7) 0.3365(7) 0.103(10) Uiso 1 1 d D U . . .
H16_61 H 0.7090 0.5369 0.3454 0.123 Uiso 1 1 calc R U . . .
C23_61 C 0.7207(12) 0.3069(9) 0.2574(10) 0.151(13) Uiso 1 1 d D U . . .
H23_61 H 0.7309 0.2839 0.2562 0.182 Uiso 1 1 calc R U . . .
C17_61 C 0.7566(10) 0.5113(9) 0.3497(7) 0.098(10) Uiso 1 1 d D U . . .
H17_61 H 0.7740 0.5314 0.3677 0.118 Uiso 1 1 calc R U . . .
C22_61 C 0.6959(13) 0.3177(9) 0.2723(10) 0.155(13) Uiso 1 1 d D U . . .
H22_61 H 0.6887 0.3019 0.2813 0.186 Uiso 1 1 calc R U . . .
C18_61 C 0.7694(7) 0.4784(10) 0.3363(7) 0.102(10) Uiso 1 1 d D U . . .
H18_61 H 0.7958 0.4759 0.3450 0.123 Uiso 1 1 calc R U . . .
C21_61 C 0.6815(11) 0.3515(9) 0.2741(9) 0.150(12) Uiso 1 1 d D U . . .
H21_61 H 0.6645 0.3583 0.2845 0.181 Uiso 1 1 calc R U . . .
C19_61 C 0.7437(7) 0.4492(8) 0.3104(7) 0.107(10) Uiso 1 1 d D U . . .
H19_61 H 0.7529 0.4266 0.3019 0.128 Uiso 1 1 calc R U . . .
B1_91 B 0.6506(12) 0.1819(11) 0.2430(9) 0.140(12) Uiso 1 1 d D U . . .
F2_91 F 0.6391(10) 0.2167(9) 0.2445(8) 0.138(12) Uiso 1 1 d D U . . .
F3_91 F 0.6235(10) 0.1609(10) 0.2465(9) 0.160(13) Uiso 1 1 d D U . . .
F4_91 F 0.6526(10) 0.1591(9) 0.2157(7) 0.137(12) Uiso 1 1 d D U . . .
F5_91 F 0.6820(9) 0.1855(9) 0.2683(8) 0.131(12) Uiso 1 1 d D U . . .
B1_92a B 0.4226(14) 0.3286(14) 0.2355(12) 0.089(15) Uiso 0.5 1 d D U P A 1
F2_92a F 0.3975(13) 0.3537(12) 0.2372(11) 0.069(15) Uiso 0.5 1 d D U P A 1
F3_92a F 0.4539(13) 0.3414(14) 0.2316(12) 0.091(16) Uiso 0.5 1 d D U P A 1
F4_92a F 0.4357(17) 0.3215(16) 0.2626(12) 0.125(18) Uiso 0.5 1 d D U P A 1
F5_92a F 0.4011(16) 0.2976(13) 0.2101(12) 0.112(18) Uiso 0.5 1 d D U P A 1
B1_93 B 0.5200(10) 0.2838(10) 0.0658(8) 0.096(11) Uiso 1 1 d D U . . .
F2_93 F 0.5345(8) 0.2935(8) 0.0978(6) 0.097(10) Uiso 1 1 d D U . . .
F3_93 F 0.5067(8) 0.2454(7) 0.0508(7) 0.098(10) Uiso 1 1 d D U . . .
F4_93 F 0.5500(8) 0.2925(8) 0.0583(7) 0.096(10) Uiso 1 1 d D U . . .
F5_93 F 0.4908(8) 0.3041(7) 0.0564(6) 0.089(9) Uiso 1 1 d D U . . .
N1_132 N 0.5765(16) 0.5569(15) 0.2143(13) 0.138(18) Uiso 1 1 d D U . . .
C2_132 C 0.6044(19) 0.558(2) 0.2346(16) 0.149(19) Uiso 1 1 d D U . . .
C3_132 C 0.6388(19) 0.557(2) 0.2607(15) 0.18(2) Uiso 1 1 d D U . . .
H3A_132 H 0.6550 0.5397 0.2524 0.271 Uiso 1 1 calc R U . . .
H3B_132 H 0.6310 0.5469 0.2739 0.271 Uiso 1 1 calc R U . . .
H3C_132 H 0.6535 0.5822 0.2730 0.271 Uiso 1 1 calc R U . . .
N1_133 N 0.8191(12) 0.3888(11) 0.2304(9) 0.071(13) Uiso 1 1 d D U . . .
C2_133 C 0.7975(14) 0.4099(15) 0.2282(13) 0.086(15) Uiso 1 1 d D U . . .
C3_133 C 0.7678(15) 0.4346(14) 0.2258(13) 0.106(17) Uiso 1 1 d D U . . .
H3A_133 H 0.7460 0.4228 0.2056 0.159 Uiso 1 1 calc R U . . .
H3B_133 H 0.7787 0.4592 0.2276 0.159 Uiso 1 1 calc R U . . .
H3C_133 H 0.7589 0.4381 0.2427 0.159 Uiso 1 1 calc R U . . .
N1_134 N 0.5341(13) 0.4613(13) 0.3372(11) 0.103(15) Uiso 1 1 d D U . . .
C2_134 C 0.5053(14) 0.4433(15) 0.3175(13) 0.097(15) Uiso 1 1 d D U . . .
C3_134 C 0.4649(14) 0.4264(14) 0.2988(12) 0.093(17) Uiso 1 1 d D U . . .
H3A_134 H 0.4503 0.4452 0.2921 0.139 Uiso 1 1 calc R U . . .
H3B_134 H 0.4543 0.4180 0.3113 0.139 Uiso 1 1 calc R U . . .
H3C_134 H 0.4630 0.4045 0.2804 0.139 Uiso 1 1 calc R U . . .
N1_135 N 0.4569(16) 0.1795(14) -0.1051(12) 0.123(17) Uiso 1 1 d D U . . .
C2_135 C 0.445(2) 0.1573(19) -0.1306(14) 0.152(19) Uiso 1 1 d D U . . .
C3_135 C 0.435(2) 0.1265(17) -0.1607(13) 0.17(2) Uiso 1 1 d D U . . .
H3A_135 H 0.4329 0.1372 -0.1765 0.255 Uiso 1 1 calc R U . . .
H3B_135 H 0.4109 0.1109 -0.1665 0.255 Uiso 1 1 calc R U . . .
H3C_135 H 0.4558 0.1107 -0.1592 0.255 Uiso 1 1 calc R U . . .
Fe21_202 Fe 0.45155(17) 0.16523(15) 0.24584(14) 0.0215(18) Uiso 1 1 d . . . . .
Fe22_202 Fe 0.40420(19) 0.52674(17) 0.23292(15) 0.035(2) Uiso 1 1 d . . . . .
Fe23_202 Fe 0.7742(2) 0.55900(18) 0.22121(16) 0.043(2) Uiso 1 1 d . . . . .
Fe24_202 Fe 0.81790(18) 0.20641(15) 0.24318(14) 0.0223(18) Uiso 1 1 d . . . . .
Fe25_202 Fe 0.50603(19) 0.08966(16) 0.07851(15) 0.032(2) Uiso 1 1 d . . . . .
Fe26_202 Fe 0.5498(2) 0.46421(19) 0.06136(17) 0.054(2) Uiso 1 1 d . . . . .
Fe27_202 Fe 0.6724(2) 0.6160(2) 0.38826(18) 0.069(3) Uiso 1 1 d . . . . .
Fe28_202 Fe 0.71995(18) 0.26351(15) 0.41480(14) 0.0223(18) Uiso 1 1 d . . . . .
Fe29_202 Fe 0.3343(2) 0.30377(17) 0.07037(15) 0.041(2) Uiso 1 1 d . . . . .
Fe30_202 Fe 0.7206(2) 0.25869(18) 0.07531(16) 0.047(2) Uiso 1 1 d . . . . .
Fe31_202 Fe 0.87731(19) 0.46428(17) 0.39650(15) 0.034(2) Uiso 1 1 d . . . . .
Fe32_202 Fe 0.5143(2) 0.42220(18) 0.40095(16) 0.046(2) Uiso 1 1 d . . . . .
Pd21_201 Pd 0.65093(9) 0.07946(8) 0.25075(7) 0.0158(10) Uiso 1 1 d . . . . .
Pd22_201 Pd 0.31875(10) 0.33160(9) 0.23959(8) 0.0323(11) Uiso 1 1 d . . . . .
Pd23_201 Pd 0.57407(13) 0.64671(12) 0.22107(10) 0.0719(15) Uiso 1 1 d . . . . .
Pd24_201 Pd 0.90780(10) 0.39747(9) 0.23302(8) 0.0249(10) Uiso 1 1 d . . . . .
Pd25_201 Pd 0.47891(11) 0.22878(9) -0.02202(8) 0.0363(11) Uiso 1 1 d . . . . .
Pd26_201 Pd 0.74704(10) 0.49232(9) 0.50049(8) 0.0304(11) Uiso 1 1 d . . . . .
B1_52 B 0.5391(6) 0.1390(5) 0.4261(5) 0.085(7) Uiso 1 1 d D U . . .
C20_52 C 0.5415(7) 0.0951(5) 0.4062(5) 0.074(8) Uiso 1 1 d D U . . .
C2_52 C 0.5079(7) 0.1363(7) 0.4417(6) 0.099(8) Uiso 1 1 d D U . . .
C25_52 C 0.5548(9) 0.0859(7) 0.3823(6) 0.069(9) Uiso 1 1 d D U . . .
H25_52 H 0.5629 0.1060 0.3774 0.083 Uiso 1 1 calc R U . . .
C3_52 C 0.5182(8) 0.1308(9) 0.4699(6) 0.112(10) Uiso 1 1 d D U . . .
H3_52 H 0.5442 0.1282 0.4803 0.134 Uiso 1 1 calc R U . . .
C24_52 C 0.5570(10) 0.0493(8) 0.3653(6) 0.077(10) Uiso 1 1 d D U . . .
H24_52 H 0.5665 0.0448 0.3494 0.092 Uiso 1 1 calc R U . . .
C4_52 C 0.4923(11) 0.1291(10) 0.4834(7) 0.116(10) Uiso 1 1 d D U . . .
H4_52 H 0.5008 0.1256 0.5027 0.139 Uiso 1 1 calc R U . . .
C23_52 C 0.5455(10) 0.0191(7) 0.3715(7) 0.080(10) Uiso 1 1 d D U . . .
H23_52 H 0.5469 -0.0062 0.3600 0.096 Uiso 1 1 calc R U . . .
C5_52 C 0.4544(10) 0.1324(10) 0.4689(9) 0.111(11) Uiso 1 1 d D U . . .
H5_52 H 0.4365 0.1312 0.4781 0.133 Uiso 1 1 calc R U . . .
C22_52 C 0.5317(10) 0.0270(6) 0.3948(8) 0.082(10) Uiso 1 1 d D U . . .
H22_52 H 0.5235 0.0068 0.3994 0.099 Uiso 1 1 calc R U . . .
C6_52 C 0.4428(7) 0.1375(10) 0.4409(9) 0.113(10) Uiso 1 1 d D U . . .
H6_52 H 0.4167 0.1395 0.4305 0.136 Uiso 1 1 calc R U . . .
C21_52 C 0.5297(9) 0.0639(7) 0.4116(7) 0.077(10) Uiso 1 1 d D U . . .
H21_52 H 0.5200 0.0682 0.4274 0.092 Uiso 1 1 calc R U . . .
C7_52 C 0.4691(7) 0.1397(9) 0.4279(7) 0.106(10) Uiso 1 1 d D U . . .
H7_52 H 0.4605 0.1436 0.4087 0.128 Uiso 1 1 calc R U . . .
C14_52 C 0.5813(6) 0.1616(6) 0.4539(5) 0.094(8) Uiso 1 1 d D U . . .
C8_52 C 0.5229(7) 0.1635(6) 0.4036(5) 0.073(8) Uiso 1 1 d D U . . .
C19_52 C 0.6156(7) 0.1493(8) 0.4526(7) 0.097(10) Uiso 1 1 d D U . . .
H19_52 H 0.6144 0.1291 0.4344 0.116 Uiso 1 1 calc R U . . .
C9_52 C 0.5023(9) 0.1460(6) 0.3715(5) 0.069(9) Uiso 1 1 d D U . . .
H9_52 H 0.5001 0.1192 0.3620 0.083 Uiso 1 1 calc R U . . .
C18_52 C 0.6512(7) 0.1655(10) 0.4768(8) 0.098(10) Uiso 1 1 d D U . . .
H18_52 H 0.6739 0.1562 0.4753 0.117 Uiso 1 1 calc R U . . .
C10_52 C 0.4849(9) 0.1661(9) 0.3529(5) 0.066(9) Uiso 1 1 d D U . . .
H10_52 H 0.4708 0.1532 0.3311 0.079 Uiso 1 1 calc R U . . .
C17_52 C 0.6535(8) 0.1952(10) 0.5032(7) 0.098(10) Uiso 1 1 d D U . . .
H17_52 H 0.6777 0.2061 0.5202 0.118 Uiso 1 1 calc R U . . .
C11_52 C 0.4881(9) 0.2050(9) 0.3661(7) 0.071(9) Uiso 1 1 d D U . . .
H11_52 H 0.4759 0.2189 0.3535 0.085 Uiso 1 1 calc R U . . .
C16_52 C 0.6204(9) 0.2089(8) 0.5049(6) 0.102(10) Uiso 1 1 d D U . . .
H16_52 H 0.6219 0.2298 0.5228 0.122 Uiso 1 1 calc R U . . .
C12_52 C 0.5091(10) 0.2239(6) 0.3978(7) 0.073(9) Uiso 1 1 d D U . . .
H12_52 H 0.5115 0.2507 0.4071 0.087 Uiso 1 1 calc R U . . .
C15_52 C 0.5849(8) 0.1924(7) 0.4805(6) 0.097(10) Uiso 1 1 d D U . . .
H15_52 H 0.5625 0.2024 0.4820 0.116 Uiso 1 1 calc R U . . .
C13_52 C 0.5264(9) 0.2030(6) 0.4159(6) 0.075(9) Uiso 1 1 d D U . . .
H13_52 H 0.5414 0.2161 0.4375 0.090 Uiso 1 1 calc R U . . .
B1_53 B 0.2332(6) 0.3605(6) 0.3439(5) 0.118(8) Uiso 1 1 d D U . . .
C2_53 C 0.2377(7) 0.3488(7) 0.3741(5) 0.123(9) Uiso 1 1 d D U . . .
C3_53 C 0.2671(9) 0.3289(9) 0.3851(7) 0.130(10) Uiso 1 1 d D U . . .
H3_53 H 0.2816 0.3186 0.3730 0.156 Uiso 1 1 calc R U . . .
C4_53 C 0.2760(10) 0.3235(11) 0.4130(8) 0.135(11) Uiso 1 1 d D U . . .
H4_53 H 0.2965 0.3102 0.4197 0.162 Uiso 1 1 calc R U . . .
C5_53 C 0.2550(12) 0.3376(11) 0.4310(7) 0.130(11) Uiso 1 1 d D U . . .
H5_53 H 0.2615 0.3349 0.4505 0.156 Uiso 1 1 calc R U . . .
C6_53 C 0.2245(12) 0.3556(11) 0.4200(7) 0.126(11) Uiso 1 1 d D U . . .
H6_53 H 0.2093 0.3647 0.4317 0.151 Uiso 1 1 calc R U . . .
C7_53 C 0.2160(9) 0.3606(10) 0.3920(7) 0.123(10) Uiso 1 1 d D U . . .
H7_53 H 0.1943 0.3725 0.3847 0.147 Uiso 1 1 calc R U . . .
C8_53 C 0.1946(7) 0.3802(7) 0.3327(6) 0.120(9) Uiso 1 1 d D U . . .
C9_53 C 0.1573(7) 0.3603(8) 0.3202(8) 0.117(10) Uiso 1 1 d D U . . .
H9_53 H 0.1543 0.3350 0.3195 0.140 Uiso 1 1 calc R U . . .
C10_53 C 0.1245(7) 0.3757(11) 0.3090(9) 0.114(11) Uiso 1 1 d D U . . .
H10_53 H 0.0997 0.3609 0.3003 0.137 Uiso 1 1 calc R U . . .
C11_53 C 0.1281(10) 0.4127(11) 0.3104(9) 0.125(11) Uiso 1 1 d D U . . .
H11_53 H 0.1058 0.4234 0.3025 0.151 Uiso 1 1 calc R U . . .
C12_53 C 0.1644(11) 0.4339(9) 0.3232(9) 0.132(11) Uiso 1 1 d D U . . .
H12_53 H 0.1671 0.4594 0.3245 0.159 Uiso 1 1 calc R U . . .
C13_53 C 0.1968(9) 0.4178(7) 0.3343(8) 0.126(10) Uiso 1 1 d D U . . .
H13_53 H 0.2215 0.4329 0.3432 0.151 Uiso 1 1 calc R U . . .
C14_53 C 0.2718(7) 0.3926(7) 0.3576(6) 0.108(8) Uiso 1 1 d D U . . .
C15_53 C 0.2776(8) 0.4273(7) 0.3822(7) 0.111(10) Uiso 1 1 d D U . . .
H15_53 H 0.2575 0.4334 0.3893 0.133 Uiso 1 1 calc R U . . .
C16_53 C 0.3115(10) 0.4528(7) 0.3964(7) 0.106(10) Uiso 1 1 d D U . . .
H16_53 H 0.3142 0.4761 0.4130 0.127 Uiso 1 1 calc R U . . .
C17_53 C 0.3414(8) 0.4448(9) 0.3867(8) 0.099(10) Uiso 1 1 d D U . . .
H17_53 H 0.3650 0.4619 0.3968 0.119 Uiso 1 1 calc R U . . .
C18_53 C 0.3364(8) 0.4112(10) 0.3621(8) 0.093(10) Uiso 1 1 d D U . . .
H18_53 H 0.3566 0.4052 0.3550 0.112 Uiso 1 1 calc R U . . .
C19_53 C 0.3020(8) 0.3864(8) 0.3477(7) 0.095(10) Uiso 1 1 d D U . . .
H19_53 H 0.2988 0.3641 0.3302 0.114 Uiso 1 1 calc R U . . .
C20_53 C 0.2290(7) 0.3272(7) 0.3107(5) 0.116(9) Uiso 1 1 d D U . . .
C21_53 C 0.2280(11) 0.3361(8) 0.2854(7) 0.119(11) Uiso 1 1 d D U . . .
H21_53 H 0.2308 0.3621 0.2879 0.143 Uiso 1 1 calc R U . . .
C22_53 C 0.2232(11) 0.3090(11) 0.2568(6) 0.117(12) Uiso 1 1 d D U . . .
H22_53 H 0.2229 0.3165 0.2403 0.140 Uiso 1 1 calc R U . . .
C23_53 C 0.2188(11) 0.2708(10) 0.2523(7) 0.116(12) Uiso 1 1 d D U . . .
H23_53 H 0.2151 0.2519 0.2328 0.139 Uiso 1 1 calc R U . . .
C24_53 C 0.2198(11) 0.2608(7) 0.2769(8) 0.116(11) Uiso 1 1 d D U . . .
H24_53 H 0.2170 0.2347 0.2743 0.140 Uiso 1 1 calc R U . . .
C25_53 C 0.2250(10) 0.2885(7) 0.3053(7) 0.116(11) Uiso 1 1 d D U . . .
H25_53 H 0.2258 0.2808 0.3218 0.139 Uiso 1 1 calc R U . . .
B1_54 B 0.1649(6) 0.4302(6) 0.0975(5) 0.103(7) Uiso 1 1 d D U . . .
C2_54 C 0.1319(7) 0.4413(7) 0.1120(6) 0.119(9) Uiso 1 1 d D U . . .
C3_54 C 0.0928(7) 0.4266(9) 0.0938(7) 0.126(10) Uiso 1 1 d D U . . .
H3_54 H 0.0858 0.4086 0.0732 0.151 Uiso 1 1 calc R U . . .
C4_54 C 0.0641(7) 0.4372(11) 0.1046(9) 0.131(11) Uiso 1 1 d D U . . .
H4_54 H 0.0380 0.4263 0.0916 0.157 Uiso 1 1 calc R U . . .
C5_54 C 0.0735(11) 0.4633(11) 0.1342(10) 0.139(11) Uiso 1 1 d D U . . .
H5_54 H 0.0539 0.4712 0.1416 0.167 Uiso 1 1 calc R U . . .
C6_54 C 0.1118(12) 0.4781(10) 0.1532(8) 0.144(11) Uiso 1 1 d D U . . .
H6_54 H 0.1186 0.4959 0.1738 0.173 Uiso 1 1 calc R U . . .
C7_54 C 0.1403(9) 0.4670(9) 0.1422(6) 0.135(10) Uiso 1 1 d D U . . .
H7_54 H 0.1665 0.4772 0.1557 0.163 Uiso 1 1 calc R U . . .
C8_54 C 0.2090(6) 0.4514(6) 0.1216(6) 0.097(8) Uiso 1 1 d D U . . .
C13_54 C 0.2318(8) 0.4389(8) 0.1448(7) 0.099(10) Uiso 1 1 d D U . . .
H13_54 H 0.2208 0.4184 0.1476 0.119 Uiso 1 1 calc R U . . .
C9_54 C 0.2274(8) 0.4815(8) 0.1189(7) 0.094(10) Uiso 1 1 d D U . . .
H9_54 H 0.2130 0.4915 0.1037 0.113 Uiso 1 1 calc R U . . .
C12_54 C 0.2698(8) 0.4550(10) 0.1640(7) 0.098(10) Uiso 1 1 d D U . . .
H12_54 H 0.2840 0.4459 0.1798 0.117 Uiso 1 1 calc R U . . .
C10_54 C 0.2655(8) 0.4975(8) 0.1374(8) 0.097(10) Uiso 1 1 d D U . . .
H10_54 H 0.2769 0.5176 0.1344 0.117 Uiso 1 1 calc R U . . .
C11_54 C 0.2870(7) 0.4843(9) 0.1603(8) 0.094(10) Uiso 1 1 d D U . . .
H11_54 H 0.3132 0.4952 0.1731 0.113 Uiso 1 1 calc R U . . .
C20_54 C 0.1524(7) 0.4429(7) 0.0671(6) 0.114(9) Uiso 1 1 d D U . . .
C14_54 C 0.1659(7) 0.3844(6) 0.0884(6) 0.083(8) Uiso 1 1 d D U . . .
C21_54 C 0.1471(11) 0.4190(8) 0.0371(6) 0.120(11) Uiso 1 1 d D U . . .
H21_54 H 0.1516 0.3935 0.0335 0.144 Uiso 1 1 calc R U . . .
C15_54 C 0.1478(9) 0.3623(7) 0.0986(7) 0.075(9) Uiso 1 1 d D U . . .
H15_54 H 0.1342 0.3743 0.1112 0.089 Uiso 1 1 calc R U . . .
C22_54 C 0.1355(12) 0.4312(11) 0.0122(6) 0.130(12) Uiso 1 1 d D U . . .
H22_54 H 0.1323 0.4142 -0.0079 0.156 Uiso 1 1 calc R U . . .
C16_54 C 0.1486(10) 0.3239(7) 0.0913(8) 0.075(10) Uiso 1 1 d D U . . .
H16_54 H 0.1355 0.3099 0.0985 0.090 Uiso 1 1 calc R U . . .
C23_54 C 0.1286(11) 0.4679(12) 0.0166(8) 0.135(12) Uiso 1 1 d D U . . .
H23_54 H 0.1205 0.4761 -0.0005 0.162 Uiso 1 1 calc R U . . .
C17_54 C 0.1687(10) 0.3058(7) 0.0735(8) 0.078(10) Uiso 1 1 d D U . . .
H17_54 H 0.1695 0.2794 0.0683 0.093 Uiso 1 1 calc R U . . .
C24_54 C 0.1334(12) 0.4925(9) 0.0460(9) 0.133(12) Uiso 1 1 d D U . . .
H24_54 H 0.1286 0.5179 0.0493 0.159 Uiso 1 1 calc R U . . .
C18_54 C 0.1873(9) 0.3265(7) 0.0633(7) 0.080(10) Uiso 1 1 d D U . . .
H18_54 H 0.2014 0.3144 0.0513 0.096 Uiso 1 1 calc R U . . .
C25_54 C 0.1455(11) 0.4800(7) 0.0705(7) 0.126(11) Uiso 1 1 d D U . . .
H25_54 H 0.1492 0.4975 0.0906 0.152 Uiso 1 1 calc R U . . .
C19_54 C 0.1857(9) 0.3650(7) 0.0705(7) 0.083(9) Uiso 1 1 d D U . . .
H19_54 H 0.1985 0.3786 0.0629 0.100 Uiso 1 1 calc R U . . .
B1_55 B 0.1758(5) 0.1324(5) 0.0927(4) 0.051(6) Uiso 1 1 d D U . . .
C14_55 C 0.1932(6) 0.1276(6) 0.0659(5) 0.051(7) Uiso 1 1 d D U . . .
C2_55 C 0.2025(6) 0.1114(6) 0.1155(5) 0.048(7) Uiso 1 1 d D U . . .
C19_55 C 0.1702(6) 0.1129(7) 0.0340(5) 0.048(8) Uiso 1 1 d D U . . .
H19_55 H 0.1432 0.1061 0.0276 0.058 Uiso 1 1 calc R U . . .
C3_55 C 0.2163(8) 0.0780(7) 0.1036(5) 0.061(9) Uiso 1 1 d D U . . .
H3_55 H 0.2099 0.0673 0.0818 0.073 Uiso 1 1 calc R U . . .
C18_55 C 0.1846(9) 0.1076(8) 0.0112(5) 0.046(9) Uiso 1 1 d D U . . .
H18_55 H 0.1678 0.0973 -0.0102 0.056 Uiso 1 1 calc R U . . .
C4_55 C 0.2389(8) 0.0599(7) 0.1222(7) 0.058(9) Uiso 1 1 d D U . . .
H4_55 H 0.2477 0.0373 0.1131 0.069 Uiso 1 1 calc R U . . .
C17_55 C 0.2236(9) 0.1173(8) 0.0198(6) 0.050(9) Uiso 1 1 d D U . . .
H17_55 H 0.2339 0.1136 0.0043 0.060 Uiso 1 1 calc R U . . .
C5_55 C 0.2486(8) 0.0749(8) 0.1540(6) 0.047(9) Uiso 1 1 d D U . . .
H5_55 H 0.2644 0.0629 0.1670 0.056 Uiso 1 1 calc R U . . .
C16_55 C 0.2473(7) 0.1325(8) 0.0510(7) 0.056(9) Uiso 1 1 d D U . . .
H16_55 H 0.2741 0.1397 0.0572 0.067 Uiso 1 1 calc R U . . .
C6_55 C 0.2353(8) 0.1074(8) 0.1666(5) 0.041(9) Uiso 1 1 d D U . . .
H6_55 H 0.2416 0.1177 0.1884 0.049 Uiso 1 1 calc R U . . .
C15_55 C 0.2324(6) 0.1374(7) 0.0734(5) 0.058(9) Uiso 1 1 d D U . . .
H15_55 H 0.2495 0.1478 0.0948 0.069 Uiso 1 1 calc R U . . .
C7_55 C 0.2127(8) 0.1252(7) 0.1478(5) 0.043(8) Uiso 1 1 d D U . . .
H7_55 H 0.2039 0.1477 0.1571 0.051 Uiso 1 1 calc R U . . .
C8_55 C 0.1775(6) 0.1775(5) 0.1126(5) 0.053(7) Uiso 1 1 d D U . . .
C9_55 C 0.1606(8) 0.1890(6) 0.1343(6) 0.056(9) Uiso 1 1 d D U . . .
H9_55 H 0.1477 0.1701 0.1375 0.067 Uiso 1 1 calc R U . . .
C10_55 C 0.1618(9) 0.2268(7) 0.1514(6) 0.060(9) Uiso 1 1 d D U . . .
H10_55 H 0.1502 0.2334 0.1661 0.073 Uiso 1 1 calc R U . . .
C11_55 C 0.1801(9) 0.2550(6) 0.1470(7) 0.059(9) Uiso 1 1 d D U . . .
H11_55 H 0.1810 0.2810 0.1585 0.071 Uiso 1 1 calc R U . . .
C12_55 C 0.1971(9) 0.2448(6) 0.1257(7) 0.061(9) Uiso 1 1 d D U . . .
H12_55 H 0.2096 0.2639 0.1225 0.073 Uiso 1 1 calc R U . . .
C13_55 C 0.1959(8) 0.2068(6) 0.1090(6) 0.058(9) Uiso 1 1 d D U . . .
H13_55 H 0.2080 0.2005 0.0946 0.069 Uiso 1 1 calc R U . . .
C20_55 C 0.1307(5) 0.1109(6) 0.0758(5) 0.052(7) Uiso 1 1 d D U . . .
C25_55 C 0.0993(6) 0.1305(6) 0.0701(7) 0.054(9) Uiso 1 1 d D U . . .
H25_55 H 0.1041 0.1574 0.0773 0.065 Uiso 1 1 calc R U . . .
C21_55 C 0.1212(7) 0.0714(6) 0.0652(7) 0.052(9) Uiso 1 1 d D U . . .
H21_55 H 0.1414 0.0568 0.0689 0.063 Uiso 1 1 calc R U . . .
C24_55 C 0.0615(6) 0.1121(8) 0.0542(7) 0.053(9) Uiso 1 1 d D U . . .
H24_55 H 0.0411 0.1265 0.0505 0.064 Uiso 1 1 calc R U . . .
C22_55 C 0.0835(8) 0.0527(6) 0.0494(7) 0.057(9) Uiso 1 1 d D U . . .
H22_55 H 0.0784 0.0258 0.0425 0.069 Uiso 1 1 calc R U . . .
C23_55 C 0.0533(7) 0.0732(8) 0.0437(7) 0.055(9) Uiso 1 1 d D U . . .
H23_55 H 0.0274 0.0605 0.0328 0.066 Uiso 1 1 calc R U . . .
B1_56 B 0.0648(5) 0.5597(5) 0.3935(4) 0.046(6) Uiso 1 1 d D U . . .
C2_56 C 0.0490(6) 0.5707(6) 0.4216(5) 0.051(7) Uiso 1 1 d D U . . .
C3_56 C 0.0137(7) 0.5528(7) 0.4172(6) 0.057(9) Uiso 1 1 d D U . . .
H3_56 H -0.0008 0.5331 0.3977 0.068 Uiso 1 1 calc R U . . .
C4_56 C -0.0011(7) 0.5624(8) 0.4400(7) 0.065(9) Uiso 1 1 d D U . . .
H4_56 H -0.0252 0.5494 0.4361 0.078 Uiso 1 1 calc R U . . .
C5_56 C 0.0194(9) 0.5910(9) 0.4685(6) 0.068(9) Uiso 1 1 d D U . . .
H5_56 H 0.0095 0.5978 0.4843 0.081 Uiso 1 1 calc R U . . .
C6_56 C 0.0545(9) 0.6096(7) 0.4739(5) 0.064(9) Uiso 1 1 d D U . . .
H6_56 H 0.0687 0.6295 0.4934 0.076 Uiso 1 1 calc R U . . .
C7_56 C 0.0688(7) 0.5993(7) 0.4508(5) 0.057(9) Uiso 1 1 d D U . . .
H7_56 H 0.0931 0.6122 0.4550 0.069 Uiso 1 1 calc R U . . .
C8_56 C 0.1115(5) 0.5727(6) 0.4057(5) 0.046(7) Uiso 1 1 d D U . . .
C13_56 C 0.1360(6) 0.5462(6) 0.4006(6) 0.046(8) Uiso 1 1 d D U . . .
H13_56 H 0.1252 0.5201 0.3901 0.055 Uiso 1 1 calc R U . . .
C9_56 C 0.1290(7) 0.6107(6) 0.4210(6) 0.055(9) Uiso 1 1 d D U . . .
H9_56 H 0.1134 0.6298 0.4246 0.066 Uiso 1 1 calc R U . . .
C12_56 C 0.1753(6) 0.5564(8) 0.4102(7) 0.047(9) Uiso 1 1 d D U . . .
H12_56 H 0.1910 0.5376 0.4062 0.056 Uiso 1 1 calc R U . . .
C10_56 C 0.1683(7) 0.6213(7) 0.4311(6) 0.053(9) Uiso 1 1 d D U . . .
H10_56 H 0.1794 0.6473 0.4418 0.064 Uiso 1 1 calc R U . . .
C11_56 C 0.1914(6) 0.5943(8) 0.4258(7) 0.052(9) Uiso 1 1 d D U . . .
H11_56 H 0.2184 0.6016 0.4327 0.062 Uiso 1 1 calc R U . . .
C20_56 C 0.0424(6) 0.5827(5) 0.3709(5) 0.042(7) Uiso 1 1 d D U . . .
C14_56 C 0.0560(6) 0.5134(5) 0.3749(5) 0.043(7) Uiso 1 1 d D U . . .
C25_56 C 0.0550(7) 0.5876(7) 0.3491(6) 0.047(8) Uiso 1 1 d D U . . .
H25_56 H 0.0771 0.5773 0.3472 0.056 Uiso 1 1 calc R U . . .
C15_56 C 0.0585(8) 0.4878(6) 0.3899(5) 0.040(8) Uiso 1 1 d D U . . .
H15_56 H 0.0632 0.4973 0.4114 0.048 Uiso 1 1 calc R U . . .
C24_56 C 0.0363(9) 0.6068(8) 0.3300(6) 0.048(9) Uiso 1 1 d D U . . .
H24_56 H 0.0458 0.6095 0.3154 0.057 Uiso 1 1 calc R U . . .
C16_56 C 0.0543(9) 0.4490(6) 0.3743(6) 0.045(9) Uiso 1 1 d D U . . .
H16_56 H 0.0565 0.4323 0.3853 0.054 Uiso 1 1 calc R U . . .
C23_56 C 0.0042(8) 0.6220(7) 0.3322(6) 0.048(9) Uiso 1 1 d D U . . .
H23_56 H -0.0086 0.6353 0.3192 0.057 Uiso 1 1 calc R U . . .
C17_56 C 0.0469(9) 0.4345(6) 0.3429(6) 0.044(9) Uiso 1 1 d D U . . .
H17_56 H 0.0444 0.4079 0.3323 0.053 Uiso 1 1 calc R U . . .
C22_56 C -0.0094(7) 0.6177(8) 0.3534(7) 0.047(9) Uiso 1 1 d D U . . .
H22_56 H -0.0317 0.6280 0.3550 0.056 Uiso 1 1 calc R U . . .
C18_56 C 0.0432(9) 0.4588(6) 0.3270(5) 0.043(9) Uiso 1 1 d D U . . .
H18_56 H 0.0378 0.4491 0.3053 0.051 Uiso 1 1 calc R U . . .
C21_56 C 0.0096(7) 0.5985(7) 0.3724(6) 0.044(9) Uiso 1 1 d D U . . .
H21_56 H 0.0000 0.5960 0.3870 0.053 Uiso 1 1 calc R U . . .
C19_56 C 0.0474(8) 0.4975(6) 0.3429(5) 0.039(8) Uiso 1 1 d D U . . .
H19_56 H 0.0443 0.5140 0.3317 0.047 Uiso 1 1 calc R U . . .
B1_57 B 0.7079(5) -0.0447(5) 0.0931(4) 0.045(6) Uiso 1 1 d D U . . .
C2_57 C 0.6826(6) -0.0488(6) 0.1130(5) 0.039(7) Uiso 1 1 d D U . . .
C3_57 C 0.6924(7) -0.0693(7) 0.1327(6) 0.042(8) Uiso 1 1 d D U . . .
H3_57 H 0.7148 -0.0811 0.1349 0.051 Uiso 1 1 calc R U . . .
C4_57 C 0.6710(8) -0.0731(7) 0.1493(6) 0.042(8) Uiso 1 1 d D U . . .
H4_57 H 0.6787 -0.0873 0.1624 0.051 Uiso 1 1 calc R U . . .
C5_57 C 0.6382(8) -0.0561(8) 0.1466(6) 0.046(9) Uiso 1 1 d D U . . .
H5_57 H 0.6232 -0.0587 0.1577 0.055 Uiso 1 1 calc R U . . .
C6_57 C 0.6278(7) -0.0355(7) 0.1276(6) 0.037(8) Uiso 1 1 d D U . . .
H6_57 H 0.6053 -0.0239 0.1255 0.044 Uiso 1 1 calc R U . . .
C7_57 C 0.6497(6) -0.0315(7) 0.1115(6) 0.036(8) Uiso 1 1 d D U . . .
H7_57 H 0.6423 -0.0166 0.0990 0.044 Uiso 1 1 calc R U . . .
C20_57 C 0.7010(6) -0.0859(5) 0.0647(5) 0.053(8) Uiso 1 1 d D U . . .
C8_57 C 0.6937(6) -0.0105(5) 0.0799(5) 0.039(7) Uiso 1 1 d D U . . .
C21_57 C 0.6888(9) -0.1204(6) 0.0655(6) 0.054(9) Uiso 1 1 d D U . . .
H21_57 H 0.6853 -0.1201 0.0836 0.065 Uiso 1 1 calc R U . . .
C9_57 C 0.6650(7) -0.0175(6) 0.0505(5) 0.039(8) Uiso 1 1 d D U . . .
H9_57 H 0.6540 -0.0430 0.0371 0.047 Uiso 1 1 calc R U . . .
C22_57 C 0.6815(9) -0.1548(6) 0.0411(7) 0.059(9) Uiso 1 1 d D U . . .
H22_57 H 0.6727 -0.1775 0.0425 0.071 Uiso 1 1 calc R U . . .
C10_57 C 0.6519(8) 0.0114(7) 0.0401(6) 0.044(9) Uiso 1 1 d D U . . .
H10_57 H 0.6321 0.0054 0.0199 0.053 Uiso 1 1 calc R U . . .
C23_57 C 0.6870(9) -0.1561(7) 0.0149(6) 0.068(10) Uiso 1 1 d D U . . .
H23_57 H 0.6822 -0.1796 -0.0019 0.081 Uiso 1 1 calc R U . . .
C11_57 C 0.6675(8) 0.0487(7) 0.0588(7) 0.044(9) Uiso 1 1 d D U . . .
H11_57 H 0.6586 0.0686 0.0518 0.053 Uiso 1 1 calc R U . . .
C24_57 C 0.6995(9) -0.1228(8) 0.0132(5) 0.070(10) Uiso 1 1 d D U . . .
H24_57 H 0.7037 -0.1234 -0.0047 0.084 Uiso 1 1 calc R U . . .
C12_57 C 0.6964(8) 0.0569(5) 0.0880(6) 0.043(8) Uiso 1 1 d D U . . .
H12_57 H 0.7074 0.0825 0.1012 0.052 Uiso 1 1 calc R U . . .
C25_57 C 0.7061(9) -0.0885(6) 0.0376(5) 0.065(9) Uiso 1 1 d D U . . .
H25_57 H 0.7143 -0.0659 0.0358 0.079 Uiso 1 1 calc R U . . .
C13_57 C 0.7093(7) 0.0277(5) 0.0980(5) 0.038(8) Uiso 1 1 d D U . . .
H13_57 H 0.7296 0.0339 0.1179 0.046 Uiso 1 1 calc R U . . .
C14_57 C 0.7540(5) -0.0296(6) 0.1155(5) 0.039(7) Uiso 1 1 d D U . . .
C19_57 C 0.7811(6) -0.0285(7) 0.1026(5) 0.036(8) Uiso 1 1 d D U . . .
H19_57 H 0.7732 -0.0404 0.0807 0.044 Uiso 1 1 calc R U . . .
C18_57 C 0.8188(6) -0.0109(7) 0.1205(7) 0.042(8) Uiso 1 1 d D U . . .
H18_57 H 0.8361 -0.0100 0.1107 0.050 Uiso 1 1 calc R U . . .
C17_57 C 0.8314(6) 0.0055(7) 0.1525(6) 0.044(9) Uiso 1 1 d D U . . .
H17_57 H 0.8572 0.0179 0.1649 0.052 Uiso 1 1 calc R U . . .
C16_57 C 0.8060(7) 0.0036(7) 0.1662(5) 0.042(8) Uiso 1 1 d D U . . .
H16_57 H 0.8146 0.0142 0.1883 0.050 Uiso 1 1 calc R U . . .
C15_57 C 0.7682(6) -0.0138(7) 0.1480(5) 0.040(8) Uiso 1 1 d D U . . .
H15_57 H 0.7512 -0.0149 0.1579 0.049 Uiso 1 1 calc R U . . .
B1_58 B 0.4306(5) 0.9289(5) 0.1269(4) 0.050(6) Uiso 1 1 d D U . . .
C2_58 C 0.4209(6) 0.9718(5) 0.1417(5) 0.044(7) Uiso 1 1 d D U . . .
C7_58 C 0.3836(6) 0.9807(6) 0.1322(6) 0.041(8) Uiso 1 1 d D U . . .
H7_58 H 0.3630 0.9611 0.1169 0.049 Uiso 1 1 calc R U . . .
C3_58 C 0.4497(6) 1.0022(6) 0.1638(6) 0.045(8) Uiso 1 1 d D U . . .
H3_58 H 0.4757 0.9977 0.1707 0.054 Uiso 1 1 calc R U . . .
C6_58 C 0.3754(7) 1.0168(7) 0.1441(7) 0.044(9) Uiso 1 1 d D U . . .
H6_58 H 0.3496 1.0216 0.1370 0.053 Uiso 1 1 calc R U . . .
C4_58 C 0.4422(8) 1.0384(6) 0.1760(6) 0.045(9) Uiso 1 1 d D U . . .
H4_58 H 0.4627 1.0582 0.1911 0.054 Uiso 1 1 calc R U . . .
C5_58 C 0.4046(9) 1.0457(6) 0.1662(7) 0.050(9) Uiso 1 1 d D U . . .
H5_58 H 0.3991 1.0705 0.1747 0.060 Uiso 1 1 calc R U . . .
C8_58 C 0.3900(5) 0.9007(6) 0.1013(5) 0.056(7) Uiso 1 1 d D U . . .
C9_58 C 0.3665(7) 0.8826(7) 0.1105(6) 0.059(9) Uiso 1 1 d D U . . .
H9_58 H 0.3750 0.8858 0.1318 0.071 Uiso 1 1 calc R U . . .
C10_58 C 0.3314(7) 0.8602(8) 0.0897(7) 0.069(9) Uiso 1 1 d D U . . .
H10_58 H 0.3161 0.8486 0.0969 0.083 Uiso 1 1 calc R U . . .
C11_58 C 0.3185(7) 0.8549(8) 0.0585(7) 0.070(9) Uiso 1 1 d D U . . .
H11_58 H 0.2945 0.8395 0.0441 0.084 Uiso 1 1 calc R U . . .
C12_58 C 0.3410(8) 0.8720(8) 0.0483(5) 0.067(9) Uiso 1 1 d D U . . .
H12_58 H 0.3324 0.8684 0.0269 0.080 Uiso 1 1 calc R U . . .
C13_58 C 0.3761(7) 0.8942(7) 0.0696(5) 0.058(9) Uiso 1 1 d D U . . .
H13_58 H 0.3913 0.9056 0.0622 0.070 Uiso 1 1 calc R U . . .
C20_58 C 0.4513(6) 0.9091(6) 0.1525(5) 0.057(8) Uiso 1 1 d D U . . .
C14_58 C 0.4599(6) 0.9340(6) 0.1102(5) 0.047(7) Uiso 1 1 d D U . . .
C25_58 C 0.4541(9) 0.8704(6) 0.1425(5) 0.068(9) Uiso 1 1 d D U . . .
H25_58 H 0.4425 0.8556 0.1209 0.081 Uiso 1 1 calc R U . . .
C15_58 C 0.4523(7) 0.9545(7) 0.0907(6) 0.048(8) Uiso 1 1 d D U . . .
H15_58 H 0.4300 0.9666 0.0874 0.058 Uiso 1 1 calc R U . . .
C24_58 C 0.4731(9) 0.8527(7) 0.1628(7) 0.067(10) Uiso 1 1 d D U . . .
H24_58 H 0.4744 0.8263 0.1551 0.081 Uiso 1 1 calc R U . . .
C16_58 C 0.4760(8) 0.9582(8) 0.0758(6) 0.056(9) Uiso 1 1 d D U . . .
H16_58 H 0.4700 0.9726 0.0628 0.068 Uiso 1 1 calc R U . . .
C23_58 C 0.4901(9) 0.8738(8) 0.1943(7) 0.061(10) Uiso 1 1 d D U . . .
H23_58 H 0.5035 0.8620 0.2084 0.074 Uiso 1 1 calc R U . . .
C17_58 C 0.5084(8) 0.9408(8) 0.0799(7) 0.058(9) Uiso 1 1 d D U . . .
H17_58 H 0.5246 0.9430 0.0696 0.070 Uiso 1 1 calc R U . . .
C22_58 C 0.4878(9) 0.9118(8) 0.2054(5) 0.059(9) Uiso 1 1 d D U . . .
H22_58 H 0.4995 0.9262 0.2271 0.071 Uiso 1 1 calc R U . . .
C18_58 C 0.5171(7) 0.9204(8) 0.0990(7) 0.056(9) Uiso 1 1 d D U . . .
H18_58 H 0.5394 0.9084 0.1021 0.067 Uiso 1 1 calc R U . . .
C21_58 C 0.4683(8) 0.9290(6) 0.1848(5) 0.055(9) Uiso 1 1 d D U . . .
H21_58 H 0.4666 0.9552 0.1928 0.065 Uiso 1 1 calc R U . . .
C19_58 C 0.4932(7) 0.9171(7) 0.1139(6) 0.052(8) Uiso 1 1 d D U . . .
H19_58 H 0.4998 0.9030 0.1271 0.063 Uiso 1 1 calc R U . . .
B1_59 B 0.3706(7) 0.5896(6) 0.4116(5) 0.116(8) Uiso 1 1 d D U . . .
C20_59 C 0.3734(8) 0.6322(6) 0.4368(6) 0.135(10) Uiso 1 1 d D U . . .
C2_59 C 0.3917(7) 0.5611(7) 0.4291(6) 0.119(9) Uiso 1 1 d D U . . .
C21_59 C 0.3813(12) 0.6391(9) 0.4681(6) 0.140(12) Uiso 1 1 d D U . . .
H21_59 H 0.3851 0.6184 0.4749 0.168 Uiso 1 1 calc R U . . .
C3_59 C 0.3727(9) 0.5412(9) 0.4404(8) 0.121(10) Uiso 1 1 d D U . . .
H3_59 H 0.3471 0.5447 0.4381 0.146 Uiso 1 1 calc R U . . .
C22_59 C 0.3839(13) 0.6747(11) 0.4896(7) 0.148(13) Uiso 1 1 d D U . . .
H22_59 H 0.3895 0.6779 0.5107 0.177 Uiso 1 1 calc R U . . .
C4_59 C 0.3897(12) 0.5165(9) 0.4546(8) 0.122(11) Uiso 1 1 d D U . . .
H4_59 H 0.3757 0.5034 0.4617 0.146 Uiso 1 1 calc R U . . .
C23_59 C 0.3782(12) 0.7057(9) 0.4806(9) 0.157(13) Uiso 1 1 d D U . . .
H23_59 H 0.3797 0.7302 0.4952 0.188 Uiso 1 1 calc R U . . .
C5_59 C 0.4270(12) 0.5110(9) 0.4585(8) 0.125(11) Uiso 1 1 d D U . . .
H5_59 H 0.4389 0.4943 0.4684 0.150 Uiso 1 1 calc R U . . .
C24_59 C 0.3704(13) 0.7000(7) 0.4498(10) 0.159(12) Uiso 1 1 d D U . . .
H24_59 H 0.3665 0.7209 0.4432 0.191 Uiso 1 1 calc R U . . .
C6_59 C 0.4470(9) 0.5302(10) 0.4478(9) 0.127(11) Uiso 1 1 d D U . . .
H6_59 H 0.4727 0.5267 0.4504 0.153 Uiso 1 1 calc R U . . .
C25_59 C 0.3681(12) 0.6642(8) 0.4287(7) 0.147(11) Uiso 1 1 d D U . . .
H25_59 H 0.3626 0.6612 0.4077 0.176 Uiso 1 1 calc R U . . .
C7_59 C 0.4293(8) 0.5544(10) 0.4334(8) 0.121(10) Uiso 1 1 d D U . . .
H7_59 H 0.4433 0.5671 0.4260 0.146 Uiso 1 1 calc R U . . .
C8_59 C 0.3911(7) 0.5929(7) 0.3884(6) 0.108(9) Uiso 1 1 d D U . . .
C9_59 C 0.4248(8) 0.6182(8) 0.3991(7) 0.114(10) Uiso 1 1 d D U . . .
H9_59 H 0.4364 0.6337 0.4206 0.137 Uiso 1 1 calc R U . . .
C10_59 C 0.4422(9) 0.6217(10) 0.3797(9) 0.120(11) Uiso 1 1 d D U . . .
H10_59 H 0.4652 0.6392 0.3881 0.143 Uiso 1 1 calc R U . . .
C11_59 C 0.4260(11) 0.5998(11) 0.3483(8) 0.115(11) Uiso 1 1 d D U . . .
H11_59 H 0.4375 0.6023 0.3347 0.138 Uiso 1 1 calc R U . . .
C12_59 C 0.3929(11) 0.5742(10) 0.3368(6) 0.112(10) Uiso 1 1 d D U . . .
H12_59 H 0.3816 0.5587 0.3153 0.135 Uiso 1 1 calc R U . . .
C13_59 C 0.3760(9) 0.5708(8) 0.3565(6) 0.111(10) Uiso 1 1 d D U . . .
H13_59 H 0.3533 0.5528 0.3480 0.133 Uiso 1 1 calc R U . . .
C14_59 C 0.3245(7) 0.5715(7) 0.3920(6) 0.113(9) Uiso 1 1 d D U . . .
C15_59 C 0.3118(8) 0.5331(7) 0.3733(8) 0.120(10) Uiso 1 1 d D U . . .
H15_59 H 0.3306 0.5170 0.3714 0.144 Uiso 1 1 calc R U . . .
C16_59 C 0.2732(9) 0.5174(8) 0.3575(8) 0.122(11) Uiso 1 1 d D U . . .
H16_59 H 0.2657 0.4911 0.3447 0.147 Uiso 1 1 calc R U . . .
C17_59 C 0.2455(8) 0.5403(11) 0.3605(8) 0.117(11) Uiso 1 1 d D U . . .
H17_59 H 0.2189 0.5298 0.3502 0.141 Uiso 1 1 calc R U . . .
C18_59 C 0.2568(7) 0.5783(10) 0.3786(9) 0.112(11) Uiso 1 1 d D U . . .
H18_59 H 0.2379 0.5942 0.3807 0.134 Uiso 1 1 calc R U . . .
C19_59 C 0.2956(8) 0.5937(8) 0.3938(8) 0.116(10) Uiso 1 1 d D U . . .
H19_59 H 0.3028 0.6202 0.4057 0.139 Uiso 1 1 calc R U . . .
B1_60 B 0.3566(7) 0.6702(6) 0.0820(5) 0.123(8) Uiso 1 1 d D U . . .
C8_60 C 0.3453(7) 0.6692(7) 0.1107(6) 0.115(9) Uiso 1 1 d D U . . .
C2_60 C 0.3686(7) 0.7127(6) 0.0832(6) 0.122(9) Uiso 1 1 d D U . . .
C13_60 C 0.3091(8) 0.6516(9) 0.1052(7) 0.112(10) Uiso 1 1 d D U . . .
H13_60 H 0.2911 0.6395 0.0843 0.134 Uiso 1 1 calc R U . . .
C3_60 C 0.3793(10) 0.7159(8) 0.0598(7) 0.122(10) Uiso 1 1 d D U . . .
H3_60 H 0.3795 0.6933 0.0439 0.146 Uiso 1 1 calc R U . . .
C12_60 C 0.2988(9) 0.6513(10) 0.1291(9) 0.113(11) Uiso 1 1 d D U . . .
H12_60 H 0.2740 0.6392 0.1245 0.136 Uiso 1 1 calc R U . . .
C4_60 C 0.3895(11) 0.7506(10) 0.0590(8) 0.118(11) Uiso 1 1 d D U . . .
H4_60 H 0.3966 0.7516 0.0427 0.142 Uiso 1 1 calc R U . . .
C11_60 C 0.3246(12) 0.6685(10) 0.1597(8) 0.105(11) Uiso 1 1 d D U . . .
H11_60 H 0.3175 0.6684 0.1762 0.126 Uiso 1 1 calc R U . . .
C5_60 C 0.3893(10) 0.7837(8) 0.0818(9) 0.110(11) Uiso 1 1 d D U . . .
H5_60 H 0.3960 0.8076 0.0813 0.132 Uiso 1 1 calc R U . . .
C10_60 C 0.3607(11) 0.6857(10) 0.1662(6) 0.107(10) Uiso 1 1 d D U . . .
H10_60 H 0.3787 0.6975 0.1872 0.128 Uiso 1 1 calc R U . . .
C6_60 C 0.3793(11) 0.7818(7) 0.1054(8) 0.112(11) Uiso 1 1 d D U . . .
H6_60 H 0.3793 0.8045 0.1213 0.135 Uiso 1 1 calc R U . . .
C9_60 C 0.3704(8) 0.6859(9) 0.1420(6) 0.110(10) Uiso 1 1 d D U . . .
H9_60 H 0.3954 0.6979 0.1469 0.132 Uiso 1 1 calc R U . . .
C7_60 C 0.3692(10) 0.7468(7) 0.1060(7) 0.121(10) Uiso 1 1 d D U . . .
H7_60 H 0.3625 0.7461 0.1225 0.145 Uiso 1 1 calc R U . . .
C20_60 C 0.3908(7) 0.6436(7) 0.0846(6) 0.130(9) Uiso 1 1 d D U . . .
C14_60 C 0.3186(7) 0.6519(7) 0.0489(6) 0.130(9) Uiso 1 1 d D U . . .
C25_60 C 0.4295(7) 0.6590(8) 0.0959(9) 0.132(11) Uiso 1 1 d D U . . .
H25_60 H 0.4360 0.6857 0.1026 0.159 Uiso 1 1 calc R U . . .
C15_60 C 0.2859(8) 0.6697(9) 0.0435(7) 0.129(11) Uiso 1 1 d D U . . .
H15_60 H 0.2860 0.6924 0.0595 0.154 Uiso 1 1 calc R U . . .
C24_60 C 0.4589(8) 0.6374(12) 0.0980(9) 0.135(12) Uiso 1 1 d D U . . .
H24_60 H 0.4849 0.6492 0.1058 0.162 Uiso 1 1 calc R U . . .
C16_60 C 0.2534(8) 0.6560(11) 0.0160(9) 0.137(11) Uiso 1 1 d D U . . .
H16_60 H 0.2317 0.6689 0.0135 0.165 Uiso 1 1 calc R U . . .
C23_60 C 0.4503(11) 0.5986(11) 0.0888(10) 0.141(12) Uiso 1 1 d D U . . .
H23_60 H 0.4702 0.5834 0.0900 0.169 Uiso 1 1 calc R U . . .
C17_60 C 0.2527(10) 0.6234(11) -0.0077(7) 0.144(11) Uiso 1 1 d D U . . .
H17_60 H 0.2307 0.6139 -0.0269 0.172 Uiso 1 1 calc R U . . .
C22_60 C 0.4124(12) 0.5821(8) 0.0778(10) 0.145(12) Uiso 1 1 d D U . . .
H22_60 H 0.4063 0.5554 0.0716 0.174 Uiso 1 1 calc R U . . .
C18_60 C 0.2844(11) 0.6046(9) -0.0034(7) 0.144(11) Uiso 1 1 d D U . . .
H18_60 H 0.2840 0.5820 -0.0195 0.173 Uiso 1 1 calc R U . . .
C21_60 C 0.3833(9) 0.6042(7) 0.0759(9) 0.138(11) Uiso 1 1 d D U . . .
H21_60 H 0.3575 0.5922 0.0685 0.165 Uiso 1 1 calc R U . . .
C19_60 C 0.3165(9) 0.6188(8) 0.0245(7) 0.137(11) Uiso 1 1 d D U . . .
H19_60 H 0.3379 0.6055 0.0271 0.164 Uiso 1 1 calc R U . . .
B1_63 B 0.0387(6) 0.3383(6) 0.4204(5) 0.114(7) Uiso 1 1 d D U . . .
C20_63 C -0.0074(6) 0.3418(7) 0.4100(6) 0.099(8) Uiso 1 1 d D U . . .
C2_63 C 0.0524(8) 0.3070(7) 0.4369(6) 0.133(9) Uiso 1 1 d D U . . .
C21_63 C -0.0265(8) 0.3584(9) 0.3886(7) 0.089(10) Uiso 1 1 d D U . . .
H21_63 H -0.0128 0.3667 0.3786 0.107 Uiso 1 1 calc R U . . .
C3_63 C 0.0328(10) 0.2696(7) 0.4221(8) 0.145(11) Uiso 1 1 d D U . . .
H3_63 H 0.0124 0.2626 0.4021 0.174 Uiso 1 1 calc R U . . .
C22_63 C -0.0648(9) 0.3633(9) 0.3813(7) 0.088(10) Uiso 1 1 d D U . . .
H22_63 H -0.0766 0.3749 0.3667 0.106 Uiso 1 1 calc R U . . .
C4_63 C 0.0421(13) 0.2425(8) 0.4355(10) 0.155(12) Uiso 1 1 d D U . . .
H4_63 H 0.0280 0.2175 0.4250 0.186 Uiso 1 1 calc R U . . .
C23_63 C -0.0857(7) 0.3513(9) 0.3951(8) 0.084(11) Uiso 1 1 d D U . . .
H23_63 H -0.1119 0.3545 0.3900 0.101 Uiso 1 1 calc R U . . .
C5_63 C 0.0723(13) 0.2524(11) 0.4644(10) 0.158(12) Uiso 1 1 d D U . . .
H5_63 H 0.0792 0.2340 0.4738 0.190 Uiso 1 1 calc R U . . .
C24_63 C -0.0680(8) 0.3345(10) 0.4162(8) 0.093(11) Uiso 1 1 d D U . . .
H24_63 H -0.0821 0.3260 0.4259 0.112 Uiso 1 1 calc R U . . .
C6_63 C 0.0924(11) 0.2888(12) 0.4796(8) 0.156(12) Uiso 1 1 d D U . . .
H6_63 H 0.1131 0.2956 0.4993 0.187 Uiso 1 1 calc R U . . .
C25_63 C -0.0297(8) 0.3301(9) 0.4234(7) 0.097(10) Uiso 1 1 d D U . . .
H25_63 H -0.0181 0.3185 0.4381 0.117 Uiso 1 1 calc R U . . .
C7_63 C 0.0823(9) 0.3157(9) 0.4660(7) 0.146(11) Uiso 1 1 d D U . . .
H7_63 H 0.0962 0.3408 0.4769 0.176 Uiso 1 1 calc R U . . .
C14_63 C 0.0532(7) 0.3274(7) 0.3915(5) 0.109(9) Uiso 1 1 d D U . . .
C15_63 C 0.0926(7) 0.3293(9) 0.3976(6) 0.114(10) Uiso 1 1 d D U . . .
H15_63 H 0.1106 0.3363 0.4186 0.137 Uiso 1 1 calc R U . . .
C16_63 C 0.1064(9) 0.3213(10) 0.3743(8) 0.110(10) Uiso 1 1 d D U . . .
H16_63 H 0.1334 0.3232 0.3794 0.133 Uiso 1 1 calc R U . . .
C17_63 C 0.0809(12) 0.3104(9) 0.3434(8) 0.104(10) Uiso 1 1 d D U . . .
H17_63 H 0.0903 0.3048 0.3273 0.125 Uiso 1 1 calc R U . . .
C18_63 C 0.0420(11) 0.3077(9) 0.3364(6) 0.100(10) Uiso 1 1 d D U . . .
H18_63 H 0.0242 0.3000 0.3153 0.120 Uiso 1 1 calc R U . . .
C19_63 C 0.0286(8) 0.3163(9) 0.3601(6) 0.103(10) Uiso 1 1 d D U . . .
H19_63 H 0.0016 0.3146 0.3548 0.124 Uiso 1 1 calc R U . . .
C8_63 C 0.0591(7) 0.3817(6) 0.4453(6) 0.114(9) Uiso 1 1 d D U . . .
C13_63 C 0.0792(9) 0.4061(8) 0.4383(7) 0.116(10) Uiso 1 1 d D U . . .
H13_63 H 0.0841 0.3963 0.4199 0.139 Uiso 1 1 calc R U . . .
C12_63 C 0.0922(10) 0.4440(8) 0.4571(9) 0.122(11) Uiso 1 1 d D U . . .
H12_63 H 0.1052 0.4599 0.4512 0.146 Uiso 1 1 calc R U . . .
C11_63 C 0.0864(11) 0.4589(7) 0.4844(9) 0.125(11) Uiso 1 1 d D U . . .
H11_63 H 0.0947 0.4851 0.4971 0.150 Uiso 1 1 calc R U . . .
C10_63 C 0.0683(11) 0.4353(9) 0.4930(7) 0.124(11) Uiso 1 1 d D U . . .
H10_63 H 0.0649 0.4449 0.5121 0.148 Uiso 1 1 calc R U . . .
C9_63 C 0.0553(10) 0.3975(8) 0.4738(6) 0.119(10) Uiso 1 1 d D U . . .
H9_63 H 0.0432 0.3816 0.4802 0.143 Uiso 1 1 calc R U . . .
B1_66 B 0.0318(7) 0.3872(6) 0.1940(5) 0.111(7) Uiso 1 1 d D U . . .
C14_66 C 0.0389(7) 0.4302(6) 0.2205(5) 0.105(9) Uiso 1 1 d D U . . .
C2_66 C 0.0726(7) 0.3803(7) 0.1893(6) 0.128(9) Uiso 1 1 d D U . . .
C15_66 C 0.0737(8) 0.4453(8) 0.2467(6) 0.103(10) Uiso 1 1 d D U . . .
H15_66 H 0.0939 0.4304 0.2490 0.124 Uiso 1 1 calc R U . . .
C3_66 C 0.0925(9) 0.4060(8) 0.1831(9) 0.140(11) Uiso 1 1 d D U . . .
H3_66 H 0.0828 0.4289 0.1827 0.168 Uiso 1 1 calc R U . . .
C16_66 C 0.0799(9) 0.4810(8) 0.2693(6) 0.102(10) Uiso 1 1 d D U . . .
H16_66 H 0.1039 0.4901 0.2867 0.122 Uiso 1 1 calc R U . . .
C4_66 C 0.1255(9) 0.3996(11) 0.1774(9) 0.147(11) Uiso 1 1 d D U . . .
H4_66 H 0.1378 0.4178 0.1731 0.177 Uiso 1 1 calc R U . . .
C17_66 C 0.0514(11) 0.5035(7) 0.2666(8) 0.100(10) Uiso 1 1 d D U . . .
H17_66 H 0.0557 0.5281 0.2820 0.121 Uiso 1 1 calc R U . . .
C5_66 C 0.1407(9) 0.3668(12) 0.1781(9) 0.150(11) Uiso 1 1 d D U . . .
H5_66 H 0.1631 0.3620 0.1740 0.180 Uiso 1 1 calc R U . . .
C18_66 C 0.0166(10) 0.4899(8) 0.2412(8) 0.105(10) Uiso 1 1 d D U . . .
H18_66 H -0.0033 0.5050 0.2391 0.126 Uiso 1 1 calc R U . . .
C6_66 C 0.1225(10) 0.3412(10) 0.1848(9) 0.151(11) Uiso 1 1 d D U . . .
H6_66 H 0.1328 0.3187 0.1857 0.181 Uiso 1 1 calc R U . . .
C19_66 C 0.0108(8) 0.4540(8) 0.2188(7) 0.109(10) Uiso 1 1 d D U . . .
H19_66 H -0.0134 0.4451 0.2015 0.131 Uiso 1 1 calc R U . . .
C7_66 C 0.0893(9) 0.3479(8) 0.1903(9) 0.141(11) Uiso 1 1 d D U . . .
H7_66 H 0.0775 0.3297 0.1949 0.169 Uiso 1 1 calc R U . . .
C8_66 C 0.0224(7) 0.3566(6) 0.2084(6) 0.104(9) Uiso 1 1 d D U . . .
C13_66 C 0.0223(10) 0.3686(7) 0.2384(6) 0.102(10) Uiso 1 1 d D U . . .
H13_66 H 0.0269 0.3950 0.2503 0.122 Uiso 1 1 calc R U . . .
C9_66 C 0.0147(10) 0.3173(7) 0.1922(7) 0.105(10) Uiso 1 1 d D U . . .
H9_66 H 0.0141 0.3077 0.1717 0.126 Uiso 1 1 calc R U . . .
C12_66 C 0.0158(11) 0.3434(10) 0.2513(7) 0.105(10) Uiso 1 1 d D U . . .
H12_66 H 0.0164 0.3528 0.2718 0.126 Uiso 1 1 calc R U . . .
C10_66 C 0.0080(11) 0.2917(7) 0.2048(9) 0.112(11) Uiso 1 1 d D U . . .
H10_66 H 0.0031 0.2652 0.1929 0.134 Uiso 1 1 calc R U . . .
C11_66 C 0.0085(11) 0.3047(9) 0.2347(9) 0.110(11) Uiso 1 1 d D U . . .
H11_66 H 0.0040 0.2874 0.2436 0.133 Uiso 1 1 calc R U . . .
C20_66 C -0.0031(7) 0.3847(7) 0.1609(5) 0.112(9) Uiso 1 1 d D U . . .
C25_66 C -0.0375(8) 0.3590(8) 0.1461(7) 0.113(10) Uiso 1 1 d D U . . .
H25_66 H -0.0406 0.3411 0.1548 0.136 Uiso 1 1 calc R U . . .
C21_66 C -0.0009(9) 0.4098(9) 0.1462(7) 0.124(11) Uiso 1 1 d D U . . .
H21_66 H 0.0219 0.4277 0.1549 0.148 Uiso 1 1 calc R U . . .
C24_66 C -0.0673(8) 0.3583(10) 0.1191(7) 0.116(11) Uiso 1 1 d D U . . .
H24_66 H -0.0901 0.3402 0.1100 0.139 Uiso 1 1 calc R U . . .
C22_66 C -0.0305(11) 0.4099(10) 0.1196(7) 0.123(12) Uiso 1 1 d D U . . .
H22_66 H -0.0279 0.4279 0.1108 0.147 Uiso 1 1 calc R U . . .
C23_66 C -0.0641(10) 0.3838(11) 0.1056(7) 0.120(12) Uiso 1 1 d D U . . .
H23_66 H -0.0844 0.3835 0.0872 0.143 Uiso 1 1 calc R U . . .
B1_67 B 0.7414(5) 0.9970(5) 0.3512(4) 0.055(7) Uiso 1 1 d D U . . .
C2_67 C 0.7274(6) 0.9540(5) 0.3485(5) 0.062(8) Uiso 1 1 d D U . . .
C3_67 C 0.7227(9) 0.9471(7) 0.3730(6) 0.065(9) Uiso 1 1 d D U . . .
H3_67 H 0.7275 0.9679 0.3918 0.078 Uiso 1 1 calc R U . . .
C4_67 C 0.7112(9) 0.9110(8) 0.3708(7) 0.074(10) Uiso 1 1 d D U . . .
H4_67 H 0.7085 0.9075 0.3881 0.089 Uiso 1 1 calc R U . . .
C5_67 C 0.7037(9) 0.8800(7) 0.3437(8) 0.085(10) Uiso 1 1 d D U . . .
H5_67 H 0.6959 0.8552 0.3422 0.102 Uiso 1 1 calc R U . . .
C6_67 C 0.7076(10) 0.8856(6) 0.3188(7) 0.085(10) Uiso 1 1 d D U . . .
H6_67 H 0.7024 0.8646 0.2999 0.102 Uiso 1 1 calc R U . . .
C7_67 C 0.7193(9) 0.9218(6) 0.3215(5) 0.074(9) Uiso 1 1 d D U . . .
H7_67 H 0.7219 0.9250 0.3041 0.089 Uiso 1 1 calc R U . . .
C8_67 C 0.7332(6) 0.9938(6) 0.3153(4) 0.044(7) Uiso 1 1 d D U . . .
C9_67 C 0.7609(6) 0.9860(7) 0.3025(5) 0.045(8) Uiso 1 1 d D U . . .
H9_67 H 0.7864 0.9853 0.3157 0.054 Uiso 1 1 calc R U . . .
C10_67 C 0.7530(8) 0.9791(8) 0.2714(6) 0.046(9) Uiso 1 1 d D U . . .
H10_67 H 0.7727 0.9736 0.2638 0.055 Uiso 1 1 calc R U . . .
C11_67 C 0.7165(9) 0.9803(8) 0.2517(5) 0.047(9) Uiso 1 1 d D U . . .
H11_67 H 0.7107 0.9754 0.2303 0.056 Uiso 1 1 calc R U . . .
C12_67 C 0.6885(7) 0.9887(8) 0.2635(5) 0.045(8) Uiso 1 1 d D U . . .
H12_67 H 0.6632 0.9895 0.2501 0.054 Uiso 1 1 calc R U . . .
C13_67 C 0.6969(6) 0.9959(7) 0.2946(5) 0.041(8) Uiso 1 1 d D U . . .
H13_67 H 0.6773 1.0026 0.3023 0.049 Uiso 1 1 calc R U . . .
C20_67 C 0.7871(5) 1.0112(6) 0.3753(5) 0.056(8) Uiso 1 1 d D U . . .
C14_67 C 0.7154(6) 1.0277(5) 0.3644(5) 0.052(7) Uiso 1 1 d D U . . .
C21_67 C 0.8060(7) 0.9948(7) 0.3971(6) 0.054(9) Uiso 1 1 d D U . . .
H21_67 H 0.7923 0.9739 0.3974 0.065 Uiso 1 1 calc R U . . .
C15_67 C 0.6792(7) 1.0167(6) 0.3630(6) 0.059(9) Uiso 1 1 d D U . . .
H15_67 H 0.6690 0.9904 0.3541 0.071 Uiso 1 1 calc R U . . .
C22_67 C 0.8438(7) 1.0081(8) 0.4183(6) 0.055(9) Uiso 1 1 d D U . . .
H22_67 H 0.8555 0.9959 0.4325 0.066 Uiso 1 1 calc R U . . .
C16_67 C 0.6575(7) 1.0426(8) 0.3741(7) 0.062(9) Uiso 1 1 d D U . . .
H16_67 H 0.6331 1.0338 0.3730 0.074 Uiso 1 1 calc R U . . .
C23_67 C 0.8647(7) 1.0387(8) 0.4190(6) 0.056(9) Uiso 1 1 d D U . . .
H23_67 H 0.8906 1.0480 0.4338 0.068 Uiso 1 1 calc R U . . .
C17_67 C 0.6711(9) 1.0809(8) 0.3868(7) 0.064(9) Uiso 1 1 d D U . . .
H17_67 H 0.6561 1.0987 0.3942 0.076 Uiso 1 1 calc R U . . .
C24_67 C 0.8476(7) 1.0555(7) 0.3979(7) 0.053(9) Uiso 1 1 d D U . . .
H24_67 H 0.8615 1.0765 0.3979 0.063 Uiso 1 1 calc R U . . .
C18_67 C 0.7068(9) 1.0931(6) 0.3886(7) 0.063(9) Uiso 1 1 d D U . . .
H18_67 H 0.7166 1.1194 0.3973 0.075 Uiso 1 1 calc R U . . .
C25_67 C 0.8098(7) 1.0416(7) 0.3766(6) 0.057(9) Uiso 1 1 d D U . . .
H25_67 H 0.7987 1.0534 0.3620 0.068 Uiso 1 1 calc R U . . .
C19_67 C 0.7282(7) 1.0668(6) 0.3776(6) 0.057(9) Uiso 1 1 d D U . . .
H19_67 H 0.7527 1.0758 0.3791 0.068 Uiso 1 1 calc R U . . .
B1_68 B 0.8844(5) 0.1510(5) 0.0775(4) 0.043(6) Uiso 1 1 d D U . . .
C2_68 C 0.9084(6) 0.1180(5) 0.0645(5) 0.042(7) Uiso 1 1 d D U . . .
C7_68 C 0.9439(7) 0.1125(7) 0.0834(5) 0.052(8) Uiso 1 1 d D U . . .
H7_68 H 0.9542 0.1274 0.1051 0.062 Uiso 1 1 calc R U . . .
C3_68 C 0.8947(7) 0.0944(7) 0.0330(5) 0.040(8) Uiso 1 1 d D U . . .
H3_68 H 0.8705 0.0970 0.0193 0.048 Uiso 1 1 calc R U . . .
C6_68 C 0.9648(7) 0.0860(8) 0.0716(7) 0.053(9) Uiso 1 1 d D U . . .
H6_68 H 0.9893 0.0835 0.0852 0.064 Uiso 1 1 calc R U . . .
C4_68 C 0.9147(9) 0.0673(7) 0.0209(5) 0.049(9) Uiso 1 1 d D U . . .
H4_68 H 0.9041 0.0515 -0.0006 0.058 Uiso 1 1 calc R U . . .
C5_68 C 0.9502(8) 0.0633(7) 0.0404(7) 0.055(9) Uiso 1 1 d D U . . .
H5_68 H 0.9645 0.0451 0.0324 0.066 Uiso 1 1 calc R U . . .
C8_68 C 0.8828(6) 0.1537(6) 0.1109(4) 0.053(7) Uiso 1 1 d D U . . .
C9_68 C 0.8729(8) 0.1215(6) 0.1159(6) 0.056(9) Uiso 1 1 d D U . . .
H9_68 H 0.8711 0.0972 0.1009 0.067 Uiso 1 1 calc R U . . .
C10_68 C 0.8657(9) 0.1235(8) 0.1418(6) 0.058(9) Uiso 1 1 d D U . . .
H10_68 H 0.8590 0.1008 0.1442 0.070 Uiso 1 1 calc R U . . .
C11_68 C 0.8684(9) 0.1584(9) 0.1640(6) 0.058(9) Uiso 1 1 d D U . . .
H11_68 H 0.8629 0.1601 0.1815 0.069 Uiso 1 1 calc R U . . .
C12_68 C 0.8792(9) 0.1909(7) 0.1605(5) 0.061(9) Uiso 1 1 d D U . . .
H12_68 H 0.8815 0.2151 0.1758 0.074 Uiso 1 1 calc R U . . .
C13_68 C 0.8866(8) 0.1884(6) 0.1346(5) 0.057(9) Uiso 1 1 d D U . . .
H13_68 H 0.8946 0.2111 0.1329 0.069 Uiso 1 1 calc R U . . .
C20_68 C 0.8377(5) 0.1439(6) 0.0563(5) 0.039(7) Uiso 1 1 d D U . . .
C14_68 C 0.9072(6) 0.1897(5) 0.0795(5) 0.048(7) Uiso 1 1 d D U . . .
C21_68 C 0.8177(7) 0.1744(6) 0.0543(6) 0.043(9) Uiso 1 1 d D U . . .
H21_68 H 0.8318 0.1994 0.0644 0.051 Uiso 1 1 calc R U . . .
C15_68 C 0.9412(7) 0.2096(7) 0.1052(5) 0.051(8) Uiso 1 1 d D U . . .
H15_68 H 0.9501 0.2013 0.1223 0.061 Uiso 1 1 calc R U . . .
C22_68 C 0.7781(7) 0.1694(7) 0.0381(7) 0.043(9) Uiso 1 1 d D U . . .
H22_68 H 0.7656 0.1908 0.0373 0.052 Uiso 1 1 calc R U . . .
C16_68 C 0.9624(7) 0.2407(7) 0.1067(6) 0.052(9) Uiso 1 1 d D U . . .
H16_68 H 0.9854 0.2534 0.1246 0.063 Uiso 1 1 calc R U . . .
C23_68 C 0.7569(6) 0.1334(8) 0.0231(7) 0.046(9) Uiso 1 1 d D U . . .
H23_68 H 0.7298 0.1298 0.0118 0.055 Uiso 1 1 calc R U . . .
C17_68 C 0.9503(8) 0.2534(7) 0.0824(7) 0.055(9) Uiso 1 1 d D U . . .
H17_68 H 0.9650 0.2746 0.0832 0.066 Uiso 1 1 calc R U . . .
C24_68 C 0.7754(6) 0.1025(7) 0.0248(6) 0.046(9) Uiso 1 1 d D U . . .
H24_68 H 0.7611 0.0776 0.0147 0.055 Uiso 1 1 calc R U . . .
C18_68 C 0.9166(9) 0.2351(7) 0.0568(6) 0.057(9) Uiso 1 1 d D U . . .
H18_68 H 0.9078 0.2438 0.0400 0.068 Uiso 1 1 calc R U . . .
C25_68 C 0.8149(6) 0.1082(6) 0.0411(6) 0.044(8) Uiso 1 1 d D U . . .
H25_68 H 0.8271 0.0866 0.0420 0.053 Uiso 1 1 calc R U . . .
C19_68 C 0.8958(7) 0.2039(7) 0.0557(5) 0.056(9) Uiso 1 1 d D U . . .
H19_68 H 0.8727 0.1917 0.0378 0.067 Uiso 1 1 calc R U . . .
B1_82 B 0.9373(12) 0.8363(11) 0.2645(9) 0.144(12) Uiso 1 1 d D U . . .
F2_82 F 0.9406(11) 0.8294(10) 0.2902(8) 0.148(13) Uiso 1 1 d D U . . .
F3_82 F 0.9699(10) 0.8504(10) 0.2630(9) 0.163(13) Uiso 1 1 d D U . . .
F4_82 F 0.9178(10) 0.8053(9) 0.2383(8) 0.139(12) Uiso 1 1 d D U . . .
F5_82 F 0.9135(9) 0.8634(8) 0.2630(7) 0.115(11) Uiso 1 1 d D U . . .
O1_150 O 0.1933(13) -0.5025(12) 0.2554(11) 0.147(17) Uiso 1 1 d . . . . .
O2_150 O 0.1137(13) -0.0283(12) 0.1729(10) 0.139(17) Uiso 1 1 d . . . . .
O3_150 O -0.0891(13) -0.0513(12) 0.1072(11) 0.146(17) Uiso 1 1 d . . . . .
O4_150 O 0.0010(14) -0.1562(13) 0.4002(11) 0.160(19) Uiso 1 1 d . . . . .
O5_150 O 0.0985(17) -0.1795(16) 0.3317(14) 0.21(2) Uiso 1 1 d . . . . .
O6_150j O 0.332(2) 0.1114(18) 0.1226(16) 0.081(17) Uiso 0.5 1 d . U P B 10
O7_150k O 0.312(2) 0.0709(18) 0.0881(16) 0.084(17) Uiso 0.5 1 d . U P C 11
O8_150 O 0.0517(12) 0.2110(11) 0.1559(10) 0.125(15) Uiso 1 1 d . . . . .
O9_150 O 0.5570(14) 0.3218(13) 0.4059(11) 0.163(19) Uiso 1 1 d . . . . .
O10_150 O 0.4974(16) 0.4711(14) 0.2426(12) 0.18(2) Uiso 1 1 d . . . . .
O11_150 O 0.3939(18) 0.0348(16) 0.3897(14) 0.23(3) Uiso 1 1 d . . . . .
O12_150 O 0.3280(12) -0.1001(11) 0.2693(9) 0.120(15) Uiso 1 1 d . . . . .
O13_150 O 0.1805(10) -0.0618(9) 0.1126(8) 0.094(13) Uiso 1 1 d . . . . .
O14_150 O 0.6221(17) 0.2723(16) 0.3293(14) 0.22(3) Uiso 1 1 d . . . . .
O15_150 O 0.6312(13) 0.1158(12) 0.1109(10) 0.145(17) Uiso 1 1 d . . . . .
O16_150 O 0.2941(16) -0.1382(14) 0.4419(13) 0.19(2) Uiso 1 1 d . . . . .
O17_150 O -0.0442(11) -0.2720(10) -0.0778(9) 0.109(14) Uiso 1 1 d . . . . .
O18_150 O -0.004(2) -0.0436(19) 0.2518(16) 0.26(3) Uiso 1 1 d . . . . .
O19_150 O 0.1942(9) -0.0631(8) 0.4033(7) 0.068(11) Uiso 1 1 d . . . . .
O20_150 O 0.2210(17) 0.9603(16) 0.3230(14) 0.21(2) Uiso 1 1 d . . . . .
O21_150 O -0.142(2) 0.1593(18) 0.3910(16) 0.25(3) Uiso 1 1 d . . . . .
O22_150 O -0.259(2) -0.383(2) 0.1122(17) 0.28(3) Uiso 1 1 d . . . . .
O23_150 O 0.3506(19) 0.5324(18) 0.1065(15) 0.24(3) Uiso 1 1 d . . . . .
O24_150 O 0.599(2) 0.7499(19) 0.2443(16) 0.26(3) Uiso 1 1 d . . . . .
N1_123 N 0.2821(16) 0.7648(14) 0.4105(12) 0.133(18) Uiso 1 1 d D U . . .
C2_123 C 0.279(2) 0.7341(16) 0.3937(14) 0.126(18) Uiso 1 1 d D U . . .
C3_123 C 0.2778(19) 0.6966(15) 0.3718(14) 0.15(2) Uiso 1 1 d D U . . .
H3A_123 H 0.2512 0.6832 0.3610 0.218 Uiso 1 1 calc R U . . .
H3B_123 H 0.2941 0.6821 0.3831 0.218 Uiso 1 1 calc R U . . .
H3C_123 H 0.2872 0.6992 0.3565 0.218 Uiso 1 1 calc R U . . .
N1_124 N -0.1370(18) -0.0060(14) 0.3327(14) 0.157(19) Uiso 1 1 d D U . . .
C2_124 C -0.135(2) 0.0257(14) 0.3335(16) 0.133(18) Uiso 1 1 d D U . . .
C3_124 C -0.1315(16) 0.0659(13) 0.3404(13) 0.101(18) Uiso 1 1 d D U . . .
H3A_124 H -0.1118 0.0792 0.3614 0.121 Uiso 1 1 calc R U . . .
H3B_124 H -0.1562 0.0743 0.3392 0.121 Uiso 1 1 calc R U . . .
H3C_124 H -0.1239 0.0715 0.3252 0.121 Uiso 1 1 calc R U . . .
N1_126 N 0.7036(11) 0.4455(10) 0.4237(8) 0.051(11) Uiso 1 1 d D U . . .
C2_126 C 0.7168(14) 0.4569(13) 0.4104(11) 0.059(12) Uiso 1 1 d D U . . .
C3_126 C 0.7305(15) 0.4658(14) 0.3896(11) 0.088(16) Uiso 1 1 d D U . . .
H3A_126 H 0.7090 0.4704 0.3733 0.132 Uiso 1 1 calc R U . . .
H3B_126 H 0.7418 0.4445 0.3799 0.132 Uiso 1 1 calc R U . . .
H3C_126 H 0.7502 0.4886 0.4013 0.132 Uiso 1 1 calc R U . . .
N1_127b N 0.518(3) 0.274(2) 0.183(2) 0.10(2) Uiso 0.5 1 d D U P D 2
C2_127b C 0.536(3) 0.295(3) 0.180(3) 0.09(2) Uiso 0.5 1 d D U P D 2
C3_127b C 0.562(3) 0.320(3) 0.175(2) 0.09(3) Uiso 0.5 1 d D U P D 2
H3A_127b H 0.5661 0.3459 0.1906 0.135 Uiso 0.5 1 calc R U P D 2
H3B_127b H 0.5500 0.3203 0.1542 0.135 Uiso 0.5 1 calc R U P D 2
H3C_127b H 0.5865 0.3107 0.1783 0.135 Uiso 0.5 1 calc R U P D 2
N1_130 N 0.0223(11) 0.8006(10) 0.0771(8) 0.053(11) Uiso 1 1 d D U . . .
C2_130 C 0.0471(12) 0.7889(12) 0.0912(10) 0.052(12) Uiso 1 1 d D U . . .
C3_130 C 0.0761(12) 0.7686(12) 0.1053(10) 0.059(14) Uiso 1 1 d D U . . .
H3A_130 H 0.0652 0.7417 0.0975 0.070 Uiso 1 1 calc R U . . .
H3B_130 H 0.0844 0.7795 0.1280 0.070 Uiso 1 1 calc R U . . .
H3C_130 H 0.0983 0.7708 0.0999 0.070 Uiso 1 1 calc R U . . .
N1_140 N 0.596(2) 0.937(2) 0.2964(16) 0.23(3) Uiso 1 1 d D U . . .
C2_140 C 0.598(3) 0.953(2) 0.2799(18) 0.23(3) Uiso 1 1 d D U . . .
H2_140 H 0.6131 0.9760 0.2950 0.278 Uiso 1 1 calc R U . . .
C3_140 C 0.592(2) 0.959(2) 0.2509(17) 0.21(3) Uiso 1 1 d D U . . .
H3A_140 H 0.5825 0.9345 0.2332 0.319 Uiso 1 1 calc R U . . .
H3B_140 H 0.6162 0.9704 0.2525 0.319 Uiso 1 1 calc R U . . .
H3C_140 H 0.5727 0.9759 0.2477 0.319 Uiso 1 1 calc R U . . .

loop_
_atom_type_symbol
_atom_type_description
_atom_type_scat_dispersion_real
_atom_type_scat_dispersion_imag
_atom_type_scat_source
C C 0.0033 0.0016 'International Tables Vol C Tables 4.2.6.8 and 6.1.1.4'
H H 0.0000 0.0000 'International Tables Vol C Tables 4.2.6.8 and 6.1.1.4'
B B 0.0013 0.0007 'International Tables Vol C Tables 4.2.6.8 and 6.1.1.4'
N N 0.0061 0.0033 'International Tables Vol C Tables 4.2.6.8 and 6.1.1.4'
O O 0.0106 0.0060 'International Tables Vol C Tables 4.2.6.8 and 6.1.1.4'
F F 0.0171 0.0103 'International Tables Vol C Tables 4.2.6.8 and 6.1.1.4'
Fe Fe 0.3463 0.8444 'International Tables Vol C Tables 4.2.6.8 and 6.1.1.4'
Pd Pd -0.9988 1.0072 'International Tables Vol C Tables 4.2.6.8 and 6.1.1.4'

loop_
_exptl_crystal_face_index_h
_exptl_crystal_face_index_k
_exptl_crystal_face_index_l
_exptl_crystal_face_perp_dist
-12.00 0.00 0.00 0.0000
-8.00 -7.00 12.00 0.1230
12.00 -4.00 -1.00 0.0980
4.00 3.00 -6.00 0.0630
1.00 -7.00 9.00 0.1540
-8.00 -1.00 5.00 0.1370
-1.00 4.00 6.00 0.1720
1.00 -4.00 -9.00 0.0420
1.00 7.00 18.00 0.0180

loop_
_geom_angle_atom_site_label_1
_geom_angle_atom_site_label_2
_geom_angle_atom_site_label_3
_geom_angle
N29_8 Pd1_101 N3_5 175.7(11)
N29_8 Pd1_101 N29_4 91.0(10)
N3_5 Pd1_101 N29_4 86.0(10)
N29_8 Pd1_101 N29_1 90.0(10)
N3_5 Pd1_101 N29_1 93.1(10)
N29_4 Pd1_101 N29_1 177.3(11)
N3_2 Pd2_101 N3_1 177.0(11)
N3_2 Pd2_101 N3_12 91.5(10)
N3_1 Pd2_101 N3_12 90.6(10)
N3_2 Pd2_101 N3_9 87.9(10)
N3_1 Pd2_101 N3_9 90.0(10)
N3_12 Pd2_101 N3_9 178.5(10)
N29_2 Pd3_101 N3_6 88.9(9)
N29_2 Pd3_101 N3_3 178.2(10)
N3_6 Pd3_101 N3_3 90.0(9)
N29_2 Pd3_101 N3_7 91.1(9)
N3_6 Pd3_101 N3_7 179.8(11)
N3_3 Pd3_101 N3_7 89.9(9)
N3_10 Pd4_101 N3_11 177.5(10)
N3_10 Pd4_101 N29_3 87.7(10)
N3_11 Pd4_101 N29_3 89.8(10)
N3_10 Pd4_101 N3_4 91.1(10)
N3_11 Pd4_101 N3_4 91.4(10)
N29_3 Pd4_101 N3_4 178.3(9)
N29_5 Pd5_101 N29_9 89.4(11)
N29_5 Pd5_101 N29_6 175.6(11)
N29_9 Pd5_101 N29_6 89.7(11)
N29_5 Pd5_101 N29_10 92.3(12)
N29_9 Pd5_101 N29_10 178.2(12)
N29_6 Pd5_101 N29_10 88.7(12)
N29_7 Pd6_101 N29_11 89.0(9)
N29_7 Pd6_101 N29_12 89.2(9)
N29_11 Pd6_101 N29_12 175.3(10)
N29_7 Pd6_101 N3_8 178.4(9)
N29_11 Pd6_101 N3_8 90.5(9)
N29_12 Pd6_101 N3_8 91.5(9)
N19_1 Fe1_102 N12_1 85.7(9)
N19_1 Fe1_102 N16_1 79.8(9)
N12_1 Fe1_102 N16_1 120.5(10)
N19_1 Fe1_102 N22_1 120.6(11)
N12_1 Fe1_102 N22_1 148.0(11)
N16_1 Fe1_102 N22_1 84.5(9)
N19_1 Fe1_102 N9_1 149.3(11)
N12_1 Fe1_102 N9_1 79.9(9)
N16_1 Fe1_102 N9_1 84.4(9)
N22_1 Fe1_102 N9_1 83.5(9)
N19_1 Fe1_102 N25_1 86.0(10)
N12_1 Fe1_102 N25_1 84.7(9)
N16_1 Fe1_102 N25_1 149.6(11)
N22_1 Fe1_102 N25_1 79.7(8)
N9_1 Fe1_102 N25_1 119.0(11)
N25_2 Fe2_102 N16_2 148.6(10)
N25_2 Fe2_102 N19_2 84.4(9)
N16_2 Fe2_102 N19_2 79.7(8)
N25_2 Fe2_102 N9_2 121.1(10)
N16_2 Fe2_102 N9_2 84.3(9)
N19_2 Fe2_102 N9_2 148.7(10)
N25_2 Fe2_102 N12_2 83.8(9)
N16_2 Fe2_102 N12_2 121.6(10)
N19_2 Fe2_102 N12_2 86.1(9)
N9_2 Fe2_102 N12_2 79.6(8)
N25_2 Fe2_102 N22_2 79.9(8)
N16_2 Fe2_102 N22_2 85.1(9)
N19_2 Fe2_102 N22_2 120.5(10)
N9_2 Fe2_102 N22_2 84.4(9)
N12_2 Fe2_102 N22_2 146.8(10)
N16_3 Fe3_102 N9_3 85.3(9)
N16_3 Fe3_102 N19_3 80.2(8)
N9_3 Fe3_102 N19_3 150.3(10)
N16_3 Fe3_102 N22_3 86.4(9)
N9_3 Fe3_102 N22_3 82.9(9)
N19_3 Fe3_102 N22_3 121.5(10)
N16_3 Fe3_102 N25_3 148.4(10)
N9_3 Fe3_102 N25_3 119.6(9)
N19_3 Fe3_102 N25_3 84.3(9)
N22_3 Fe3_102 N25_3 78.4(8)
N16_3 Fe3_102 N12_3 120.5(10)
N9_3 Fe3_102 N12_3 80.4(8)
N19_3 Fe3_102 N12_3 84.9(9)
N22_3 Fe3_102 N12_3 146.6(10)
N25_3 Fe3_102 N12_3 85.1(8)
N19_4 Fe4_102 N22_4 121.3(10)
N19_4 Fe4_102 N25_4 85.9(9)
N22_4 Fe4_102 N25_4 79.7(8)
N19_4 Fe4_102 N12_4 84.2(9)
N22_4 Fe4_102 N12_4 148.8(11)
N25_4 Fe4_102 N12_4 85.1(9)
N19_4 Fe4_102 N16_4 78.8(8)
N22_4 Fe4_102 N16_4 86.3(9)
N25_4 Fe4_102 N16_4 150.0(10)
N12_4 Fe4_102 N16_4 118.4(10)
N19_4 Fe4_102 N9_4 148.1(11)
N22_4 Fe4_102 N9_4 84.2(9)
N25_4 Fe4_102 N9_4 119.9(11)
N12_4 Fe4_102 N9_4 80.0(9)
N16_4 Fe4_102 N9_4 84.5(9)
N22_5 Fe5_102 N25_5 81.7(9)
N22_5 Fe5_102 N19_5 123.7(12)
N25_5 Fe5_102 N19_5 83.8(10)
N22_5 Fe5_102 N16_5 83.4(10)
N25_5 Fe5_102 N16_5 145.7(12)
N19_5 Fe5_102 N16_5 79.1(9)
N22_5 Fe5_102 N9_5 86.1(10)
N25_5 Fe5_102 N9_5 126.4(11)
N19_5 Fe5_102 N9_5 142.5(11)
N16_5 Fe5_102 N9_5 82.9(10)
N22_5 Fe5_102 N12_5 149.6(12)
N25_5 Fe5_102 N12_5 86.3(10)
N19_5 Fe5_102 N12_5 82.2(10)
N16_5 Fe5_102 N12_5 120.1(11)
N9_5 Fe5_102 N12_5 78.8(9)
N19_6 Fe6_102 N16_6 79.2(9)
N19_6 Fe6_102 N12_6 84.8(10)
N16_6 Fe6_102 N12_6 124.2(11)
N19_6 Fe6_102 N25_6 87.0(10)
N16_6 Fe6_102 N25_6 148.9(11)
N12_6 Fe6_102 N25_6 81.5(10)
N19_6 Fe6_102 N9_6 145.4(12)
N16_6 Fe6_102 N9_6 85.1(10)
N12_6 Fe6_102 N9_6 78.8(9)
N25_6 Fe6_102 N9_6 119.9(11)
N19_6 Fe6_102 N22_6 125.0(11)
N16_6 Fe6_102 N22_6 84.9(9)
N12_6 Fe6_102 N22_6 143.8(11)
N25_6 Fe6_102 N22_6 80.4(9)
N9_6 Fe6_102 N22_6 83.5(9)
N12_7 Fe7_102 N25_7 83.4(9)
N12_7 Fe7_102 N9_7 79.9(9)
N25_7 Fe7_102 N9_7 147.8(10)
N12_7 Fe7_102 N16_7 147.4(10)
N25_7 Fe7_102 N16_7 122.5(10)
N9_7 Fe7_102 N16_7 84.3(9)
N12_7 Fe7_102 N22_7 122.0(10)
N25_7 Fe7_102 N22_7 79.5(8)
N9_7 Fe7_102 N22_7 86.3(9)
N16_7 Fe7_102 N22_7 84.9(9)
N12_7 Fe7_102 N19_7 84.6(9)
N25_7 Fe7_102 N19_7 84.3(9)
N9_7 Fe7_102 N19_7 120.9(10)
N16_7 Fe7_102 N19_7 79.4(8)
N22_7 Fe7_102 N19_7 146.5(10)
N9_8 Fe8_102 N19_8 123.9(11)
N9_8 Fe8_102 N16_8 84.2(9)
N19_8 Fe8_102 N16_8 78.5(8)
N9_8 Fe8_102 N12_8 78.9(8)
N19_8 Fe8_102 N12_8 86.3(9)
N16_8 Fe8_102 N12_8 145.5(11)
N9_8 Fe8_102 N25_8 146.4(10)
N19_8 Fe8_102 N25_8 83.9(9)
N16_8 Fe8_102 N25_8 123.0(10)
N12_8 Fe8_102 N25_8 85.3(9)
N9_8 Fe8_102 N22_8 84.6(9)
N19_8 Fe8_102 N22_8 144.6(10)
N16_8 Fe8_102 N22_8 85.1(9)
N12_8 Fe8_102 N22_8 122.5(9)
N25_8 Fe8_102 N22_8 79.2(8)
N9_9 Fe9_102 N22_9 86.4(10)
N9_9 Fe9_102 N25_9 123.4(11)
N22_9 Fe9_102 N25_9 79.7(9)
N9_9 Fe9_102 N12_9 79.8(9)
N22_9 Fe9_102 N12_9 147.4(11)
N25_9 Fe9_102 N12_9 83.5(10)
N9_9 Fe9_102 N16_9 85.2(9)
N22_9 Fe9_102 N16_9 84.1(9)
N25_9 Fe9_102 N16_9 145.6(11)
N12_9 Fe9_102 N16_9 123.5(11)
N9_9 Fe9_102 N19_9 145.5(11)
N22_9 Fe9_102 N19_9 121.2(11)
N25_9 Fe9_102 N19_9 84.4(10)
N12_9 Fe9_102 N19_9 84.3(9)
N16_9 Fe9_102 N19_9 78.4(9)
N25_10 Fe10_102 N22_10 82.0(10)
N25_10 Fe10_102 N19_10 89.8(12)
N22_10 Fe10_102 N19_10 124.8(14)
N25_10 Fe10_102 N16_10 151.4(15)
N22_10 Fe10_102 N16_10 83.6(10)
N19_10 Fe10_102 N16_10 78.4(10)
N25_10 Fe10_102 N12_10 80.1(11)
N22_10 Fe10_102 N12_10 144.4(13)
N19_10 Fe10_102 N12_10 85.7(11)
N16_10 Fe10_102 N12_10 124.1(12)
N25_10 Fe10_102 N9_10 118.6(14)
N22_10 Fe10_102 N9_10 84.8(11)
N19_10 Fe10_102 N9_10 142.9(13)
N16_10 Fe10_102 N9_10 84.3(11)
N12_10 Fe10_102 N9_10 77.2(9)
N9_11 Fe11_102 N19_11 120.9(10)
N9_11 Fe11_102 N16_11 84.9(8)
N19_11 Fe11_102 N16_11 80.2(8)
N9_11 Fe11_102 N12_11 80.1(8)
N19_11 Fe11_102 N12_11 85.1(9)
N16_11 Fe11_102 N12_11 149.6(10)
N9_11 Fe11_102 N25_11 148.0(10)
N19_11 Fe11_102 N25_11 84.8(9)
N16_11 Fe11_102 N25_11 120.7(10)
N12_11 Fe11_102 N25_11 83.8(9)
N9_11 Fe11_102 N22_11 85.8(9)
N19_11 Fe11_102 N22_11 146.0(10)
N16_11 Fe11_102 N22_11 82.0(9)
N12_11 Fe11_102 N22_11 122.7(10)
N25_11 Fe11_102 N22_11 79.8(8)
N19_12 Fe12_102 N12_12 84.3(10)
N19_12 Fe12_102 N25_12 85.6(10)
N12_12 Fe12_102 N25_12 84.8(10)
N19_12 Fe12_102 N16_12 78.6(9)
N12_12 Fe12_102 N16_12 121.2(12)
N25_12 Fe12_102 N16_12 147.4(11)
N19_12 Fe12_102 N22_12 124.1(12)
N12_12 Fe12_102 N22_12 146.1(12)
N25_12 Fe12_102 N22_12 80.1(9)
N16_12 Fe12_102 N22_12 85.5(10)
N19_12 Fe12_102 N9_12 144.8(12)
N12_12 Fe12_102 N9_12 79.7(9)
N25_12 Fe12_102 N9_12 123.6(11)
N16_12 Fe12_102 N9_12 83.2(10)
N22_12 Fe12_102 N9_12 83.7(10)
C2_1 C1_1 C6_1 112.9(11)
C2_1 C1_1 B7_1 123.1(14)
C6_1 C1_1 B7_1 124.0(13)
N3_1 C2_1 C1_1 127.5(12)
N3_1 C2_1 H2_1 116.3
C1_1 C2_1 H2_1 116.3
C2_1 N3_1 C4_1 117.2(12)
C2_1 N3_1 Pd2_101 120.6(14)
C4_1 N3_1 Pd2_101 122.2(14)
N3_1 C4_1 C5_1 121.9(12)
N3_1 C4_1 H4_1 119.1
C5_1 C4_1 H4_1 119.1
C4_1 C5_1 C6_1 118.5(11)
C4_1 C5_1 H5_1 120.7
C6_1 C5_1 H5_1 120.7
C5_1 C6_1 C1_1 122.1(12)
C5_1 C6_1 H6_1 119.0
C1_1 C6_1 H6_1 119.0
O15_1 B7_1 O21_1 112.3(19)
O15_1 B7_1 O8_1 112.6(19)
O21_1 B7_1 O8_1 110.2(19)
O15_1 B7_1 C1_1 107.7(16)
O21_1 B7_1 C1_1 110.3(15)
O8_1 B7_1 C1_1 103.3(15)
N9_1 O8_1 B7_1 109.9(16)
C10_1 N9_1 O8_1 119.0(18)
C10_1 N9_1 Fe1_102 116.9(14)
O8_1 N9_1 Fe1_102 124.0(14)
N9_1 C10_1 C11_1 112.7(15)
N9_1 C10_1 C10A_1 125.9(16)
C11_1 C10_1 C10A_1 121.4(16)
N12_1 C11_1 C10_1 112.8(15)
N12_1 C11_1 C11A_1 125.1(16)
C10_1 C11_1 C11A_1 122.2(16)
C11_1 N12_1 O13_1 119.4(18)
C11_1 N12_1 Fe1_102 117.7(14)
O13_1 N12_1 Fe1_102 122.7(14)
N12_1 O13_1 B14_1 111.3(16)
O26_1 B14_1 O20_1 111.9(19)
O26_1 B14_1 O13_1 113(2)
O20_1 B14_1 O13_1 107.7(19)
O26_1 B14_1 C27_1 107.4(15)
O20_1 B14_1 C27_1 110.3(16)
O13_1 B14_1 C27_1 106.2(15)
N16_1 O15_1 B7_1 111.2(17)
C17_1 N16_1 O15_1 119.4(18)
C17_1 N16_1 Fe1_102 116.5(14)
O15_1 N16_1 Fe1_102 123.3(14)
N16_1 C17_1 C18_1 113.0(15)
N16_1 C17_1 C17A_1 123.6(16)
C18_1 C17_1 C17A_1 123.5(16)
N19_1 C18_1 C17_1 111.7(15)
N19_1 C18_1 C18A_1 123.7(16)
C17_1 C18_1 C18A_1 124.5(17)
C18_1 N19_1 O20_1 120.0(18)
C18_1 N19_1 Fe1_102 118.6(15)
O20_1 N19_1 Fe1_102 121.0(14)
N19_1 O20_1 B14_1 114.1(17)
N22_1 O21_1 B7_1 110.0(16)
C23_1 N22_1 O21_1 117.8(17)
C23_1 N22_1 Fe1_102 117.9(14)
O21_1 N22_1 Fe1_102 124.3(14)
N22_1 C23_1 C24_1 112.0(15)
N22_1 C23_1 C23A_1 123.2(16)
C24_1 C23_1 C23A_1 124.8(16)
N25_1 C24_1 C23_1 114.3(15)
N25_1 C24_1 C24A_1 123.7(16)
C23_1 C24_1 C24A_1 122.0(16)
C24_1 N25_1 O26_1 121.3(18)
C24_1 N25_1 Fe1_102 115.7(14)
O26_1 N25_1 Fe1_102 122.0(14)
N25_1 O26_1 B14_1 112.0(17)
C28_1 C27_1 C32_1 112.2(12)
C28_1 C27_1 B14_1 123.7(14)
C32_1 C27_1 B14_1 124.0(13)
N29_1 C28_1 C27_1 127.4(12)
N29_1 C28_1 H28_1 116.3
C27_1 C28_1 H28_1 116.3
C28_1 N29_1 C30_1 117.8(12)
C28_1 N29_1 Pd1_101 118.3(15)
C30_1 N29_1 Pd1_101 123.5(15)
N29_1 C30_1 C31_1 121.7(12)
N29_1 C30_1 H30_1 119.2
C31_1 C30_1 H30_1 119.2
C30_1 C31_1 C32_1 118.0(11)
C30_1 C31_1 H31_1 121.0
C32_1 C31_1 H31_1 121.0
C31_1 C32_1 C27_1 122.9(12)
C31_1 C32_1 H32_1 118.6
C27_1 C32_1 H32_1 118.6
C10_1 C10A_1 H10A_1 109.5
C10_1 C10A_1 H10B_1 109.5
H10A_1 C10A_1 H10B_1 109.5
C10_1 C10A_1 H10C_1 109.5
H10A_1 C10A_1 H10C_1 109.5
H10B_1 C10A_1 H10C_1 109.5
C11_1 C11A_1 H11A_1 109.5
C11_1 C11A_1 H11B_1 109.5
H11A_1 C11A_1 H11B_1 109.5
C11_1 C11A_1 H11C_1 109.5
H11A_1 C11A_1 H11C_1 109.5
H11B_1 C11A_1 H11C_1 109.5
C17_1 C17A_1 H17A_1 109.5
C17_1 C17A_1 H17B_1 109.5
H17A_1 C17A_1 H17B_1 109.5
C17_1 C17A_1 H17C_1 109.5
H17A_1 C17A_1 H17C_1 109.5
H17B_1 C17A_1 H17C_1 109.5
C18_1 C18A_1 H18A_1 109.5
C18_1 C18A_1 H18B_1 109.5
H18A_1 C18A_1 H18B_1 109.5
C18_1 C18A_1 H18C_1 109.5
H18A_1 C18A_1 H18C_1 109.5
H18B_1 C18A_1 H18C_1 109.5
C23_1 C23A_1 H23A_1 109.5
C23_1 C23A_1 H23B_1 109.5
H23A_1 C23A_1 H23B_1 109.5
C23_1 C23A_1 H23C_1 109.5
H23A_1 C23A_1 H23C_1 109.5
H23B_1 C23A_1 H23C_1 109.5
C24_1 C24A_1 H24A_1 109.5
C24_1 C24A_1 H24B_1 109.5
H24A_1 C24A_1 H24B_1 109.5
C24_1 C24A_1 H24C_1 109.5
H24A_1 C24A_1 H24C_1 109.5
H24B_1 C24A_1 H24C_1 109.5
C2_2 C1_2 C6_2 113.1(11)
C2_2 C1_2 B7_2 124.4(14)
C6_2 C1_2 B7_2 122.4(13)
N3_2 C2_2 C1_2 126.7(12)
N3_2 C2_2 H2_2 116.7
C1_2 C2_2 H2_2 116.7
C4_2 N3_2 C2_2 117.6(12)
C4_2 N3_2 Pd2_101 117.7(15)
C2_2 N3_2 Pd2_101 124.7(15)
N3_2 C4_2 C5_2 122.4(12)
N3_2 C4_2 H4_2 118.8
C5_2 C4_2 H4_2 118.8
C4_2 C5_2 C6_2 117.8(11)
C4_2 C5_2 H5_2 121.1
C6_2 C5_2 H5_2 121.1
C5_2 C6_2 C1_2 122.5(12)
C5_2 C6_2 H6_2 118.7
C1_2 C6_2 H6_2 118.7
O21_2 B7_2 O15_2 113.3(18)
O21_2 B7_2 O8_2 111.8(18)
O15_2 B7_2 O8_2 108.4(19)
O21_2 B7_2 C1_2 111.4(15)
O15_2 B7_2 C1_2 105.8(15)
O8_2 B7_2 C1_2 105.8(14)
N9_2 O8_2 B7_2 111.9(16)
C10_2 N9_2 O8_2 118.7(17)
C10_2 N9_2 Fe2_102 117.1(14)
O8_2 N9_2 Fe2_102 123.6(14)
N9_2 C10_2 C11_2 113.2(14)
N9_2 C10_2 C10A_2 124.1(16)
C11_2 C10_2 C10A_2 122.7(15)
N12_2 C11_2 C10_2 113.0(14)
N12_2 C11_2 C11A_2 125.3(16)
C10_2 C11_2 C11A_2 121.6(15)
C11_2 N12_2 O13_2 121.3(17)
C11_2 N12_2 Fe2_102 116.9(13)
O13_2 N12_2 Fe2_102 121.7(13)
N12_2 O13_2 B14_2 113.4(16)
O20_2 B14_2 O13_2 112.2(18)
O20_2 B14_2 O26_2 110.2(18)
O13_2 B14_2 O26_2 109.3(18)
O20_2 B14_2 C27_2 109.3(15)
O13_2 B14_2 C27_2 108.1(14)
O26_2 B14_2 C27_2 107.6(15)
N16_2 O15_2 B7_2 112.1(15)
C17_2 N16_2 O15_2 120.6(17)
C17_2 N16_2 Fe2_102 116.3(14)
O15_2 N16_2 Fe2_102 122.8(14)
N16_2 C17_2 C18_2 114.3(15)
N16_2 C17_2 C17A_2 123.5(16)
C18_2 C17_2 C17A_2 122.1(16)
N19_2 C18_2 C17_2 110.7(15)
N19_2 C18_2 C18A_2 124.5(16)
C17_2 C18_2 C18A_2 124.8(16)
C18_2 N19_2 O20_2 117.9(17)
C18_2 N19_2 Fe2_102 118.3(14)
O20_2 N19_2 Fe2_102 122.5(14)
N19_2 O20_2 B14_2 113.6(16)
N22_2 O21_2 B7_2 112.1(16)
C23_2 N22_2 O21_2 119.6(17)
C23_2 N22_2 Fe2_102 117.0(14)
O21_2 N22_2 Fe2_102 122.7(14)
N22_2 C23_2 C24_2 111.5(15)
N22_2 C23_2 C23A_2 124.6(16)
C24_2 C23_2 C23A_2 123.8(16)
N25_2 C24_2 C23_2 114.3(15)
N25_2 C24_2 C24A_2 123.9(16)
C23_2 C24_2 C24A_2 121.8(15)
C24_2 N25_2 O26_2 119.2(17)
C24_2 N25_2 Fe2_102 116.9(14)
O26_2 N25_2 Fe2_102 123.6(14)
N25_2 O26_2 B14_2 113.2(16)
C28_2 C27_2 C32_2 112.9(11)
C28_2 C27_2 B14_2 123.0(13)
C32_2 C27_2 B14_2 124.1(12)
N29_2 C28_2 C27_2 127.3(12)
N29_2 C28_2 H28_2 116.4
C27_2 C28_2 H28_2 116.4
C28_2 N29_2 C30_2 116.9(11)
C28_2 N29_2 Pd3_101 119.5(14)
C30_2 N29_2 Pd3_101 123.7(14)
N29_2 C30_2 C31_2 122.7(12)
N29_2 C30_2 H30_2 118.7
C31_2 C30_2 H30_2 118.7
C32_2 C31_2 C30_2 117.6(11)
C32_2 C31_2 H31_2 121.2
C30_2 C31_2 H31_2 121.2
C31_2 C32_2 C27_2 122.7(12)
C31_2 C32_2 H32_2 118.7
C27_2 C32_2 H32_2 118.7
C10_2 C10A_2 H10A_2 109.5
C10_2 C10A_2 H10B_2 109.5
H10A_2 C10A_2 H10B_2 109.5
C10_2 C10A_2 H10C_2 109.5
H10A_2 C10A_2 H10C_2 109.5
H10B_2 C10A_2 H10C_2 109.5
C11_2 C11A_2 H11A_2 109.5
C11_2 C11A_2 H11B_2 109.5
H11A_2 C11A_2 H11B_2 109.5
C11_2 C11A_2 H11C_2 109.5
H11A_2 C11A_2 H11C_2 109.5
H11B_2 C11A_2 H11C_2 109.5
C17_2 C17A_2 H17A_2 109.5
C17_2 C17A_2 H17B_2 109.5
H17A_2 C17A_2 H17B_2 109.5
C17_2 C17A_2 H17C_2 109.5
H17A_2 C17A_2 H17C_2 109.5
H17B_2 C17A_2 H17C_2 109.5
C18_2 C18A_2 H18A_2 109.5
C18_2 C18A_2 H18B_2 109.5
H18A_2 C18A_2 H18B_2 109.5
C18_2 C18A_2 H18C_2 109.5
H18A_2 C18A_2 H18C_2 109.5
H18B_2 C18A_2 H18C_2 109.5
C23_2 C23A_2 H23A_2 109.5
C23_2 C23A_2 H23B_2 109.5
H23A_2 C23A_2 H23B_2 109.5
C23_2 C23A_2 H23C_2 109.5
H23A_2 C23A_2 H23C_2 109.5
H23B_2 C23A_2 H23C_2 109.5
C24_2 C24A_2 H24A_2 109.5
C24_2 C24A_2 H24B_2 109.5
H24A_2 C24A_2 H24B_2 109.5
C24_2 C24A_2 H24C_2 109.5
H24A_2 C24A_2 H24C_2 109.5
H24B_2 C24A_2 H24C_2 109.5
C2_3 C1_3 C6_3 112.8(11)
C2_3 C1_3 B7_3 124.2(14)
C6_3 C1_3 B7_3 123.0(12)
N3_3 C2_3 C1_3 127.8(12)
N3_3 C2_3 H2_3 116.1
C1_3 C2_3 H2_3 116.1
C2_3 N3_3 C4_3 116.8(11)
C2_3 N3_3 Pd3_101 119.2(14)
C4_3 N3_3 Pd3_101 123.9(14)
N3_3 C4_3 C5_3 122.3(12)
N3_3 C4_3 H4_3 118.9
C5_3 C4_3 H4_3 118.9
C6_3 C5_3 C4_3 118.1(11)
C6_3 C5_3 H5_3 121.0
C4_3 C5_3 H5_3 121.0
C5_3 C6_3 C1_3 122.3(12)
C5_3 C6_3 H6_3 118.9
C1_3 C6_3 H6_3 118.9
O21_3 B7_3 O8_3 112.1(17)
O21_3 B7_3 O15_3 111.4(18)
O8_3 B7_3 O15_3 109.1(18)
O21_3 B7_3 C1_3 111.7(15)
O8_3 B7_3 C1_3 106.4(14)
O15_3 B7_3 C1_3 105.8(15)
N9_3 O8_3 B7_3 113.1(15)
C10_3 N9_3 O8_3 119.8(16)
C10_3 N9_3 Fe3_102 116.4(13)
O8_3 N9_3 Fe3_102 122.9(13)
N9_3 C10_3 C11_3 114.4(14)
N9_3 C10_3 C10A_3 121.6(15)
C11_3 C10_3 C10A_3 124.0(15)
N12_3 C11_3 C10_3 112.3(14)
N12_3 C11_3 C11A_3 124.5(16)
C10_3 C11_3 C11A_3 123.2(16)
C11_3 N12_3 O13_3 122.0(17)
C11_3 N12_3 Fe3_102 116.4(14)
O13_3 N12_3 Fe3_102 121.3(14)
N12_3 O13_3 B14_3 113.6(16)
O26_3 B14_3 O13_3 109.0(18)
O26_3 B14_3 O20_3 114.7(18)
O13_3 B14_3 O20_3 110.4(18)
O26_3 B14_3 C27_3 106.6(15)
O13_3 B14_3 C27_3 107.5(14)
O20_3 B14_3 C27_3 108.3(15)
N16_3 O15_3 B7_3 112.2(16)
C17_3 N16_3 O15_3 118.5(17)
C17_3 N16_3 Fe3_102 116.0(14)
O15_3 N16_3 Fe3_102 123.2(14)
N16_3 C17_3 C18_3 114.3(15)
N16_3 C17_3 C17A_3 124.0(16)
C18_3 C17_3 C17A_3 121.7(16)
N19_3 C18_3 C17_3 110.4(15)
N19_3 C18_3 C18A_3 123.9(16)
C17_3 C18_3 C18A_3 125.6(16)
C18_3 N19_3 O20_3 118.3(17)
C18_3 N19_3 Fe3_102 117.8(14)
O20_3 N19_3 Fe3_102 123.9(14)
N19_3 O20_3 B14_3 110.5(16)
N22_3 O21_3 B7_3 112.0(16)
C23_3 N22_3 O21_3 119.3(17)
C23_3 N22_3 Fe3_102 118.4(14)
O21_3 N22_3 Fe3_102 122.2(14)
N22_3 C23_3 C24_3 112.0(15)
N22_3 C23_3 C23A_3 123.4(16)
C24_3 C23_3 C23A_3 124.6(16)
N25_3 C24_3 C23_3 113.4(15)
N25_3 C24_3 C24A_3 123.6(16)
C23_3 C24_3 C24A_3 122.9(16)
C24_3 N25_3 O26_3 121.1(17)
C24_3 N25_3 Fe3_102 117.4(14)
O26_3 N25_3 Fe3_102 121.3(13)
N25_3 O26_3 B14_3 111.2(15)
C28_3 C27_3 C32_3 112.2(11)
C28_3 C27_3 B14_3 124.1(14)
C32_3 C27_3 B14_3 123.7(13)
N29_3 C28_3 C27_3 127.9(12)
N29_3 C28_3 H28_3 116.1
C27_3 C28_3 H28_3 116.1
C28_3 N29_3 C30_3 117.4(11)
C28_3 N29_3 Pd4_101 118.4(14)
C30_3 N29_3 Pd4_101 124.2(14)
N29_3 C30_3 C31_3 121.3(12)
N29_3 C30_3 H30_3 119.3
C31_3 C30_3 H30_3 119.3
C30_3 C31_3 C32_3 118.6(11)
C30_3 C31_3 H31_3 120.7
C32_3 C31_3 H31_3 120.7
C31_3 C32_3 C27_3 122.6(12)
C31_3 C32_3 H32_3 118.7
C27_3 C32_3 H32_3 118.7
C10_3 C10A_3 H10A_3 109.5
C10_3 C10A_3 H10B_3 109.5
H10A_3 C10A_3 H10B_3 109.5
C10_3 C10A_3 H10C_3 109.5
H10A_3 C10A_3 H10C_3 109.5
H10B_3 C10A_3 H10C_3 109.5
C11_3 C11A_3 H11A_3 109.5
C11_3 C11A_3 H11B_3 109.5
H11A_3 C11A_3 H11B_3 109.5
C11_3 C11A_3 H11C_3 109.5
H11A_3 C11A_3 H11C_3 109.5
H11B_3 C11A_3 H11C_3 109.5
C17_3 C17A_3 H17A_3 109.5
C17_3 C17A_3 H17B_3 109.5
H17A_3 C17A_3 H17B_3 109.5
C17_3 C17A_3 H17C_3 109.5
H17A_3 C17A_3 H17C_3 109.5
H17B_3 C17A_3 H17C_3 109.5
C18_3 C18A_3 H18A_3 109.5
C18_3 C18A_3 H18B_3 109.5
H18A_3 C18A_3 H18B_3 109.5
C18_3 C18A_3 H18C_3 109.5
H18A_3 C18A_3 H18C_3 109.5
H18B_3 C18A_3 H18C_3 109.5
C23_3 C23A_3 H23A_3 109.5
C23_3 C23A_3 H23B_3 109.5
H23A_3 C23A_3 H23B_3 109.5
C23_3 C23A_3 H23C_3 109.5
H23A_3 C23A_3 H23C_3 109.5
H23B_3 C23A_3 H23C_3 109.5
C24_3 C24A_3 H24A_3 109.5
C24_3 C24A_3 H24B_3 109.5
H24A_3 C24A_3 H24B_3 109.5
C24_3 C24A_3 H24C_3 109.5
H24A_3 C24A_3 H24C_3 109.5
H24B_3 C24A_3 H24C_3 109.5
C2_4 C1_4 C6_4 112.6(11)
C2_4 C1_4 B7_4 124.9(14)
C6_4 C1_4 B7_4 122.4(12)
N3_4 C2_4 C1_4 127.3(12)
N3_4 C2_4 H2_4 116.3
C1_4 C2_4 H2_4 116.3
C2_4 N3_4 C4_4 117.3(11)
C2_4 N3_4 Pd4_101 117.1(13)
C4_4 N3_4 Pd4_101 125.5(14)
N3_4 C4_4 C5_4 121.9(12)
N3_4 C4_4 H4_4 119.0
C5_4 C4_4 H4_4 119.0
C4_4 C5_4 C6_4 118.2(11)
C4_4 C5_4 H5_4 120.9
C6_4 C5_4 H5_4 120.9
C5_4 C6_4 C1_4 122.6(12)
C5_4 C6_4 H6_4 118.7
C1_4 C6_4 H6_4 118.7
O8_4 B7_4 O15_4 109.9(18)
O8_4 B7_4 O21_4 112.3(19)
O15_4 B7_4 O21_4 111.6(18)
O8_4 B7_4 C1_4 106.2(15)
O15_4 B7_4 C1_4 108.1(15)
O21_4 B7_4 C1_4 108.6(14)
N9_4 O8_4 B7_4 113.5(16)
C10_4 N9_4 O8_4 121.1(18)
C10_4 N9_4 Fe4_102 115.6(14)
O8_4 N9_4 Fe4_102 121.6(14)
N9_4 C10_4 C11_4 113.8(15)
N9_4 C10_4 C10A_4 123.9(16)
C11_4 C10_4 C10A_4 122.3(16)
N12_4 C11_4 C10_4 112.9(15)
N12_4 C11_4 C11A_4 124.7(16)
C10_4 C11_4 C11A_4 122.3(16)
C11_4 N12_4 O13_4 120.7(18)
C11_4 N12_4 Fe4_102 116.6(14)
O13_4 N12_4 Fe4_102 122.6(14)
N12_4 O13_4 B14_4 112.6(16)
O26_4 B14_4 O20_4 112.1(19)
O26_4 B14_4 O13_4 108.5(19)
O20_4 B14_4 O13_4 111.1(19)
O26_4 B14_4 C27_4 107.5(14)
O20_4 B14_4 C27_4 109.0(15)
O13_4 B14_4 C27_4 108.5(16)
N16_4 O15_4 B7_4 114.0(16)
C17_4 N16_4 O15_4 121.1(17)
C17_4 N16_4 Fe4_102 117.0(14)
O15_4 N16_4 Fe4_102 120.8(13)
N16_4 C17_4 C18_4 112.7(15)
N16_4 C17_4 C17A_4 124.5(16)
C18_4 C17_4 C17A_4 122.8(16)
C18_4 N19_4 O20_4 118.2(17)
C18_4 N19_4 Fe4_102 119.0(14)
O20_4 N19_4 Fe4_102 122.6(14)
N19_4 C18_4 C17_4 112.1(15)
N19_4 C18_4 C18A_4 124.3(16)
C17_4 C18_4 C18A_4 123.6(16)
N19_4 O20_4 B14_4 112.0(16)
N22_4 O21_4 B7_4 109.5(15)
C23_4 N22_4 O21_4 117.4(17)
C23_4 N22_4 Fe4_102 117.7(14)
O21_4 N22_4 Fe4_102 124.4(14)
N22_4 C23_4 C24_4 112.1(15)
N22_4 C23_4 C23A_4 123.3(16)
C24_4 C23_4 C23A_4 124.6(16)
N25_4 C24_4 C23_4 113.0(15)
N25_4 C24_4 C24A_4 124.1(16)
C23_4 C24_4 C24A_4 123.0(16)
C24_4 N25_4 O26_4 122.1(18)
C24_4 N25_4 Fe4_102 117.2(14)
O26_4 N25_4 Fe4_102 120.6(14)
N25_4 O26_4 B14_4 114.4(17)
C28_4 C27_4 C32_4 112.7(11)
C28_4 C27_4 B14_4 123.6(14)
C32_4 C27_4 B14_4 123.6(13)
N29_4 C28_4 C27_4 126.6(12)
N29_4 C28_4 H28_4 116.7
C27_4 C28_4 H28_4 116.7
C30_4 N29_4 C28_4 117.9(12)
C30_4 N29_4 Pd1_101 123.8(15)
C28_4 N29_4 Pd1_101 118.2(15)
N29_4 C30_4 C31_4 122.3(12)
N29_4 C30_4 H30_4 118.9
C31_4 C30_4 H30_4 118.9
C30_4 C31_4 C32_4 117.3(11)
C30_4 C31_4 H31_4 121.3
C32_4 C31_4 H31_4 121.3
C31_4 C32_4 C27_4 123.2(12)
C31_4 C32_4 H32_4 118.4
C27_4 C32_4 H32_4 118.4
C10_4 C10A_4 H10A_4 109.5
C10_4 C10A_4 H10B_4 109.5
H10A_4 C10A_4 H10B_4 109.5
C10_4 C10A_4 H10C_4 109.5
H10A_4 C10A_4 H10C_4 109.5
H10B_4 C10A_4 H10C_4 109.5
C11_4 C11A_4 H11A_4 109.5
C11_4 C11A_4 H11B_4 109.5
H11A_4 C11A_4 H11B_4 109.5
C11_4 C11A_4 H11C_4 109.5
H11A_4 C11A_4 H11C_4 109.5
H11B_4 C11A_4 H11C_4 109.5
C17_4 C17A_4 H17A_4 109.5
C17_4 C17A_4 H17B_4 109.5
H17A_4 C17A_4 H17B_4 109.5
C17_4 C17A_4 H17C_4 109.5
H17A_4 C17A_4 H17C_4 109.5
H17B_4 C17A_4 H17C_4 109.5
C18_4 C18A_4 H18A_4 109.5
C18_4 C18A_4 H18B_4 109.5
H18A_4 C18A_4 H18B_4 109.5
C18_4 C18A_4 H18C_4 109.5
H18A_4 C18A_4 H18C_4 109.5
H18B_4 C18A_4 H18C_4 109.5
C23_4 C23A_4 H23A_4 109.5
C23_4 C23A_4 H23B_4 109.5
H23A_4 C23A_4 H23B_4 109.5
C23_4 C23A_4 H23C_4 109.5
H23A_4 C23A_4 H23C_4 109.5
H23B_4 C23A_4 H23C_4 109.5
C24_4 C24A_4 H24A_4 109.5
C24_4 C24A_4 H24B_4 109.5
H24A_4 C24A_4 H24B_4 109.5
C24_4 C24A_4 H24C_4 109.5
H24A_4 C24A_4 H24C_4 109.5
H24B_4 C24A_4 H24C_4 109.5
C2_5 C1_5 C6_5 112.6(12)
C2_5 C1_5 B7_5 124.5(14)
C6_5 C1_5 B7_5 122.9(13)
N3_5 C2_5 C1_5 126.9(12)
N3_5 C2_5 H2_5 116.5
C1_5 C2_5 H2_5 116.5
C2_5 N3_5 C4_5 117.9(12)
C2_5 N3_5 Pd1_101 121.5(16)
C4_5 N3_5 Pd1_101 120.6(16)
N3_5 C4_5 C5_5 121.7(13)
N3_5 C4_5 H4_5 119.1
C5_5 C4_5 H4_5 119.1
C4_5 C5_5 C6_5 118.0(11)
C4_5 C5_5 H5_5 121.0
C6_5 C5_5 H5_5 121.0
C5_5 C6_5 C1_5 122.8(12)
C5_5 C6_5 H6_5 118.6
C1_5 C6_5 H6_5 118.6
O8_5 B7_5 O15_5 112(2)
O8_5 B7_5 O21_5 112(2)
O15_5 B7_5 O21_5 109(2)
O8_5 B7_5 C1_5 107.8(16)
O15_5 B7_5 C1_5 107.9(16)
O21_5 B7_5 C1_5 107.9(15)
N9_5 O8_5 B7_5 114.4(18)
C10_5 N9_5 O8_5 120.5(19)
C10_5 N9_5 Fe5_102 117.8(15)
O8_5 N9_5 Fe5_102 121.7(15)
N9_5 C10_5 C11_5 112.5(16)
N9_5 C10_5 C10A_5 123.2(17)
C11_5 C10_5 C10A_5 124.2(17)
N12_5 C11_5 C10_5 114.3(16)
N12_5 C11_5 C11A_5 124.3(17)
C10_5 C11_5 C11A_5 121.5(17)
C11_5 N12_5 O13_5 121.9(19)
C11_5 N12_5 Fe5_102 115.8(15)
O13_5 N12_5 Fe5_102 121.0(15)
N12_5 O13_5 B14_5 115.0(18)
O26_5 B14_5 O13_5 111(2)
O26_5 B14_5 O20_5 113(2)
O13_5 B14_5 O20_5 107(2)
O26_5 B14_5 C27_5 104.3(16)
O13_5 B14_5 C27_5 110.3(16)
O20_5 B14_5 C27_5 110.7(16)
N16_5 O15_5 B7_5 112.2(17)
C17_5 N16_5 O15_5 119.9(18)
C17_5 N16_5 Fe5_102 116.7(15)
O15_5 N16_5 Fe5_102 123.2(15)
N16_5 C17_5 C18_5 113.8(16)
N16_5 C17_5 C17A_5 122.8(16)
C18_5 C17_5 C17A_5 123.4(17)
N19_5 C18_5 C17_5 112.0(16)
N19_5 C18_5 C18A_5 124.0(17)
C17_5 C18_5 C18A_5 124.0(17)
C18_5 N19_5 O20_5 117.8(18)
C18_5 N19_5 Fe5_102 118.1(15)
O20_5 N19_5 Fe5_102 123.7(15)
N19_5 O20_5 B14_5 111.3(17)
N22_5 O21_5 B7_5 112.3(17)
C23_5 N22_5 O21_5 118.3(18)
C23_5 N22_5 Fe5_102 115.3(15)
O21_5 N22_5 Fe5_102 124.7(15)
N22_5 C23_5 C24_5 112.7(15)
N22_5 C23_5 C23A_5 123.6(16)
C24_5 C23_5 C23A_5 123.6(17)
N25_5 C24_5 C23_5 114.3(16)
N25_5 C24_5 C24A_5 125.2(17)
C23_5 C24_5 C24A_5 120.5(17)
C24_5 N25_5 O26_5 121.5(19)
C24_5 N25_5 Fe5_102 114.8(15)
O26_5 N25_5 Fe5_102 123.0(15)
N25_5 O26_5 B14_5 113.6(18)
C28_5 C27_5 C32_5 112.4(12)
C28_5 C27_5 B14_5 125.0(14)
C32_5 C27_5 B14_5 122.6(13)
N29_5 C28_5 C27_5 127.2(12)
N29_5 C28_5 H28_5 116.4
C27_5 C28_5 H28_5 116.4
C30_5 N29_5 C28_5 117.5(12)
C30_5 N29_5 Pd5_101 119.9(16)
C28_5 N29_5 Pd5_101 122.0(16)
N29_5 C30_5 C31_5 122.1(13)
N29_5 C30_5 H30_5 118.9
C31_5 C30_5 H30_5 118.9
C32_5 C31_5 C30_5 117.7(11)
C32_5 C31_5 H31_5 121.2
C30_5 C31_5 H31_5 121.2
C31_5 C32_5 C27_5 123.1(12)
C31_5 C32_5 H32_5 118.4
C27_5 C32_5 H32_5 118.4
C10_5 C10A_5 H10A_5 109.5
C10_5 C10A_5 H10B_5 109.5
H10A_5 C10A_5 H10B_5 109.5
C10_5 C10A_5 H10C_5 109.5
H10A_5 C10A_5 H10C_5 109.5
H10B_5 C10A_5 H10C_5 109.5
C11_5 C11A_5 H11A_5 109.5
C11_5 C11A_5 H11B_5 109.5
H11A_5 C11A_5 H11B_5 109.5
C11_5 C11A_5 H11C_5 109.5
H11A_5 C11A_5 H11C_5 109.5
H11B_5 C11A_5 H11C_5 109.5
C17_5 C17A_5 H17A_5 109.5
C17_5 C17A_5 H17B_5 109.5
H17A_5 C17A_5 H17B_5 109.5
C17_5 C17A_5 H17C_5 109.5
H17A_5 C17A_5 H17C_5 109.5
H17B_5 C17A_5 H17C_5 109.5
C18_5 C18A_5 H18A_5 109.5
C18_5 C18A_5 H18B_5 109.5
H18A_5 C18A_5 H18B_5 109.5
C18_5 C18A_5 H18C_5 109.5
H18A_5 C18A_5 H18C_5 109.5
H18B_5 C18A_5 H18C_5 109.5
C23_5 C23A_5 H23A_5 109.5
C23_5 C23A_5 H23B_5 109.5
H23A_5 C23A_5 H23B_5 109.5
C23_5 C23A_5 H23C_5 109.5
H23A_5 C23A_5 H23C_5 109.5
H23B_5 C23A_5 H23C_5 109.5
C24_5 C24A_5 H24A_5 109.5
C24_5 C24A_5 H24B_5 109.5
H24A_5 C24A_5 H24B_5 109.5
C24_5 C24A_5 H24C_5 109.5
H24A_5 C24A_5 H24C_5 109.5
H24B_5 C24A_5 H24C_5 109.5
C2_6 C1_6 C6_6 112.4(12)
C2_6 C1_6 B7_6 125.2(14)
C6_6 C1_6 B7_6 122.4(13)
N3_6 C2_6 C1_6 127.6(12)
N3_6 C2_6 H2_6 116.2
C1_6 C2_6 H2_6 116.2
C2_6 N3_6 C4_6 117.2(12)
C2_6 N3_6 Pd3_101 126.8(15)
C4_6 N3_6 Pd3_101 115.6(15)
N3_6 C4_6 C5_6 121.9(12)
N3_6 C4_6 H4_6 119.0
C5_6 C4_6 H4_6 119.0
C4_6 C5_6 C6_6 118.5(11)
C4_6 C5_6 H5_6 120.8
C6_6 C5_6 H5_6 120.8
C5_6 C6_6 C1_6 122.4(12)
C5_6 C6_6 H6_6 118.8
C1_6 C6_6 H6_6 118.8
O8_6 B7_6 O21_6 111.1(19)
O8_6 B7_6 O15_6 113.1(19)
O21_6 B7_6 O15_6 112.1(19)
O8_6 B7_6 C1_6 106.8(15)
O21_6 B7_6 C1_6 109.6(16)
O15_6 B7_6 C1_6 103.9(14)
N9_6 O8_6 B7_6 109.0(17)
C10_6 N9_6 O8_6 119.0(18)
C10_6 N9_6 Fe6_102 117.0(15)
O8_6 N9_6 Fe6_102 124.0(15)
N9_6 C10_6 C11_6 113.5(15)
N9_6 C10_6 C10A_6 124.8(17)
C11_6 C10_6 C10A_6 121.6(17)
N12_6 C11_6 C10_6 112.7(15)
N12_6 C11_6 C11A_6 124.4(17)
C10_6 C11_6 C11A_6 122.9(17)
C11_6 N12_6 O13_6 119.8(18)
C11_6 N12_6 Fe6_102 118.0(15)
O13_6 N12_6 Fe6_102 122.2(15)
N12_6 O13_6 B14_6 112.6(18)
O20_6 B14_6 O26_6 114(2)
O20_6 B14_6 O13_6 110(2)
O26_6 B14_6 O13_6 107(2)
O20_6 B14_6 C27_6 108.2(16)
O26_6 B14_6 C27_6 108.9(16)
O13_6 B14_6 C27_6 109.0(16)
N16_6 O15_6 B7_6 112.8(16)
C17_6 N16_6 O15_6 119.9(17)
C17_6 N16_6 Fe6_102 117.4(14)
O15_6 N16_6 Fe6_102 122.3(14)
N16_6 C17_6 C18_6 112.6(15)
N16_6 C17_6 C17A_6 124.6(16)
C18_6 C17_6 C17A_6 122.8(16)
N19_6 C18_6 C17_6 110.8(15)
N19_6 C18_6 C18A_6 123.9(16)
C17_6 C18_6 C18A_6 125.2(16)
C18_6 N19_6 O20_6 119.0(18)
C18_6 N19_6 Fe6_102 119.5(15)
O20_6 N19_6 Fe6_102 121.5(15)
N19_6 O20_6 B14_6 114.8(18)
N22_6 O21_6 B7_6 111.5(17)
C23_6 N22_6 O21_6 121.1(18)
C23_6 N22_6 Fe6_102 115.6(15)
O21_6 N22_6 Fe6_102 123.2(15)
N22_6 C23_6 C24_6 113.5(16)
N22_6 C23_6 C23A_6 124.7(17)
C24_6 C23_6 C23A_6 121.8(17)
N25_6 C24_6 C23_6 114.4(16)
N25_6 C24_6 C24A_6 125.8(17)
C23_6 C24_6 C24A_6 119.8(17)
C24_6 N25_6 O26_6 122(2)
C24_6 N25_6 Fe6_102 115.2(15)
O26_6 N25_6 Fe6_102 122.1(15)
N25_6 O26_6 B14_6 112.8(18)
C28_6 C27_6 C32_6 113.2(12)
C28_6 C27_6 B14_6 123.9(14)
C32_6 C27_6 B14_6 122.9(13)
N29_6 C28_6 C27_6 126.7(12)
N29_6 C28_6 H28_6 116.6
C27_6 C28_6 H28_6 116.6
C30_6 N29_6 C28_6 117.1(12)
C30_6 N29_6 Pd5_101 117.9(15)
C28_6 N29_6 Pd5_101 124.9(15)
N29_6 C30_6 C31_6 123.0(13)
N29_6 C30_6 H30_6 118.5
C31_6 C30_6 H30_6 118.5
C30_6 C31_6 C32_6 117.4(11)
C30_6 C31_6 H31_6 121.3
C32_6 C31_6 H31_6 121.3
C31_6 C32_6 C27_6 122.6(12)
C31_6 C32_6 H32_6 118.7
C27_6 C32_6 H32_6 118.7
C10_6 C10A_6 H10A_6 109.5
C10_6 C10A_6 H10B_6 109.5
H10A_6 C10A_6 H10B_6 109.5
C10_6 C10A_6 H10C_6 109.5
H10A_6 C10A_6 H10C_6 109.5
H10B_6 C10A_6 H10C_6 109.5
C11_6 C11A_6 H11A_6 109.5
C11_6 C11A_6 H11B_6 109.5
H11A_6 C11A_6 H11B_6 109.5
C11_6 C11A_6 H11C_6 109.5
H11A_6 C11A_6 H11C_6 109.5
H11B_6 C11A_6 H11C_6 109.5
C17_6 C17A_6 H17A_6 109.5
C17_6 C17A_6 H17B_6 109.5
H17A_6 C17A_6 H17B_6 109.5
C17_6 C17A_6 H17C_6 109.5
H17A_6 C17A_6 H17C_6 109.5
H17B_6 C17A_6 H17C_6 109.5
C18_6 C18A_6 H18A_6 109.5
C18_6 C18A_6 H18B_6 109.5
H18A_6 C18A_6 H18B_6 109.5
C18_6 C18A_6 H18C_6 109.5
H18A_6 C18A_6 H18C_6 109.5
H18B_6 C18A_6 H18C_6 109.5
C23_6 C23A_6 H23A_6 109.5
C23_6 C23A_6 H23B_6 109.5
H23A_6 C23A_6 H23B_6 109.5
C23_6 C23A_6 H23C_6 109.5
H23A_6 C23A_6 H23C_6 109.5
H23B_6 C23A_6 H23C_6 109.5
C24_6 C24A_6 H24A_6 109.5
C24_6 C24A_6 H24B_6 109.5
H24A_6 C24A_6 H24B_6 109.5
C24_6 C24A_6 H24C_6 109.5
H24A_6 C24A_6 H24C_6 109.5
H24B_6 C24A_6 H24C_6 109.5
C2_7 C1_7 C6_7 112.9(11)
C2_7 C1_7 B7_7 124.0(14)
C6_7 C1_7 B7_7 123.1(13)
N3_7 C2_7 C1_7 126.8(12)
N3_7 C2_7 H2_7 116.6
C1_7 C2_7 H2_7 116.6
C2_7 N3_7 C4_7 117.6(11)
C2_7 N3_7 Pd3_101 119.6(14)
C4_7 N3_7 Pd3_101 122.7(14)
N3_7 C4_7 C5_7 122.1(12)
N3_7 C4_7 H4_7 118.9
C5_7 C4_7 H4_7 118.9
C4_7 C5_7 C6_7 118.0(11)
C4_7 C5_7 H5_7 121.0
C6_7 C5_7 H5_7 121.0
C5_7 C6_7 C1_7 122.5(12)
C5_7 C6_7 H6_7 118.7
C1_7 C6_7 H6_7 118.7
O15_7 B7_7 O8_7 110.8(18)
O15_7 B7_7 O21_7 111.3(18)
O8_7 B7_7 O21_7 112.8(19)
O15_7 B7_7 C1_7 110.2(15)
O8_7 B7_7 C1_7 106.2(14)
O21_7 B7_7 C1_7 105.4(15)
N9_7 O8_7 B7_7 112.4(16)
C10_7 N9_7 O8_7 120.4(18)
C10_7 N9_7 Fe7_102 117.4(14)
O8_7 N9_7 Fe7_102 122.1(14)
N9_7 C10_7 C11_7 112.7(15)
N9_7 C10_7 C10A_7 124.9(17)
C11_7 C10_7 C10A_7 122.4(16)
N12_7 C11_7 C10_7 112.3(15)
N12_7 C11_7 C11A_7 125.6(17)
C10_7 C11_7 C11A_7 122.0(17)
C11_7 N12_7 O13_7 118.0(18)
C11_7 N12_7 Fe7_102 117.7(15)
O13_7 N12_7 Fe7_102 123.9(14)
N12_7 O13_7 B14_7 112.2(16)
O20_7 B14_7 O26_7 111.3(18)
O20_7 B14_7 O13_7 109.3(18)
O26_7 B14_7 O13_7 110.7(18)
O20_7 B14_7 C27_7 114.1(15)
O26_7 B14_7 C27_7 106.5(15)
O13_7 B14_7 C27_7 104.7(15)
N16_7 O15_7 B7_7 110.6(16)
C17_7 N16_7 O15_7 120.2(17)
C17_7 N16_7 Fe7_102 117.2(14)
O15_7 N16_7 Fe7_102 122.5(13)
N16_7 C17_7 C18_7 113.6(14)
N16_7 C17_7 C17A_7 123.9(15)
C18_7 C17_7 C17A_7 122.5(15)
N19_7 C18_7 C17_7 112.5(14)
N19_7 C18_7 C18A_7 123.5(16)
C17_7 C18_7 C18A_7 124.0(15)
C18_7 N19_7 O20_7 120.9(17)
C18_7 N19_7 Fe7_102 117.3(14)
O20_7 N19_7 Fe7_102 121.8(13)
N19_7 O20_7 B14_7 112.7(15)
N22_7 O21_7 B7_7 110.4(16)
C23_7 N22_7 O21_7 119.3(17)
C23_7 N22_7 Fe7_102 117.9(14)
O21_7 N22_7 Fe7_102 122.8(14)
N22_7 C23_7 C24_7 111.9(15)
N22_7 C23_7 C23A_7 125.0(16)
C24_7 C23_7 C23A_7 123.1(16)
N25_7 C24_7 C23_7 113.4(15)
N25_7 C24_7 C24A_7 125.1(16)
C23_7 C24_7 C24A_7 121.6(16)
C24_7 N25_7 O26_7 119.8(18)
C24_7 N25_7 Fe7_102 117.3(14)
O26_7 N25_7 Fe7_102 122.9(14)
N25_7 O26_7 B14_7 112.3(16)
C28_7 C27_7 C32_7 112.3(11)
C28_7 C27_7 B14_7 123.9(14)
C32_7 C27_7 B14_7 123.8(13)
N29_7 C28_7 C27_7 127.8(12)
N29_7 C28_7 H28_7 116.1
C27_7 C28_7 H28_7 116.1
C28_7 N29_7 C30_7 117.3(11)
C28_7 N29_7 Pd6_101 120.8(14)
C30_7 N29_7 Pd6_101 121.9(14)
N29_7 C30_7 C31_7 121.8(12)
N29_7 C30_7 H30_7 119.1
C31_7 C30_7 H30_7 119.1
C32_7 C31_7 C30_7 118.1(11)
C32_7 C31_7 H31_7 120.9
C30_7 C31_7 H31_7 120.9
C31_7 C32_7 C27_7 122.7(12)
C31_7 C32_7 H32_7 118.7
C27_7 C32_7 H32_7 118.7
C10_7 C10A_7 H10A_7 109.5
C10_7 C10A_7 H10B_7 109.5
H10A_7 C10A_7 H10B_7 109.5
C10_7 C10A_7 H10C_7 109.5
H10A_7 C10A_7 H10C_7 109.5
H10B_7 C10A_7 H10C_7 109.5
C11_7 C11A_7 H11A_7 109.5
C11_7 C11A_7 H11B_7 109.5
H11A_7 C11A_7 H11B_7 109.5
C11_7 C11A_7 H11C_7 109.5
H11A_7 C11A_7 H11C_7 109.5
H11B_7 C11A_7 H11C_7 109.5
C17_7 C17A_7 H17A_7 109.5
C17_7 C17A_7 H17B_7 109.5
H17A_7 C17A_7 H17B_7 109.5
C17_7 C17A_7 H17C_7 109.5
H17A_7 C17A_7 H17C_7 109.5
H17B_7 C17A_7 H17C_7 109.5
C18_7 C18A_7 H18A_7 109.5
C18_7 C18A_7 H18B_7 109.5
H18A_7 C18A_7 H18B_7 109.5
C18_7 C18A_7 H18C_7 109.5
H18A_7 C18A_7 H18C_7 109.5
H18B_7 C18A_7 H18C_7 109.5
C23_7 C23A_7 H23A_7 109.5
C23_7 C23A_7 H23B_7 109.5
H23A_7 C23A_7 H23B_7 109.5
C23_7 C23A_7 H23C_7 109.5
H23A_7 C23A_7 H23C_7 109.5
H23B_7 C23A_7 H23C_7 109.5
C24_7 C24A_7 H24A_7 109.5
C24_7 C24A_7 H24B_7 109.5
H24A_7 C24A_7 H24B_7 109.5
C24_7 C24A_7 H24C_7 109.5
H24A_7 C24A_7 H24C_7 109.5
H24B_7 C24A_7 H24C_7 109.5
C2_8 C1_8 C6_8 112.1(11)
C2_8 C1_8 B7_8 124.7(14)
C6_8 C1_8 B7_8 123.2(13)
N3_8 C2_8 C1_8 127.0(12)
N3_8 C2_8 H2_8 116.5
C1_8 C2_8 H2_8 116.5
C4_8 N3_8 C2_8 117.8(11)
C4_8 N3_8 Pd6_101 122.7(14)
C2_8 N3_8 Pd6_101 119.4(13)
N3_8 C4_8 C5_8 122.1(12)
N3_8 C4_8 H4_8 119.0
C5_8 C4_8 H4_8 119.0
C4_8 C5_8 C6_8 117.4(11)
C4_8 C5_8 H5_8 121.3
C6_8 C5_8 H5_8 121.3
C5_8 C6_8 C1_8 123.6(12)
C5_8 C6_8 H6_8 118.2
C1_8 C6_8 H6_8 118.2
O21_8 B7_8 O15_8 112.6(18)
O21_8 B7_8 O8_8 110.5(18)
O15_8 B7_8 O8_8 111.4(19)
O21_8 B7_8 C1_8 108.1(15)
O15_8 B7_8 C1_8 108.9(15)
O8_8 B7_8 C1_8 105.0(15)
N9_8 O8_8 B7_8 110.5(16)
C10_8 N9_8 O8_8 117.0(17)
C10_8 N9_8 Fe8_102 117.9(14)
O8_8 N9_8 Fe8_102 123.9(14)
N9_8 C10_8 C11_8 112.7(15)
N9_8 C10_8 C10A_8 123.5(16)
C11_8 C10_8 C10A_8 123.7(16)
N12_8 C11_8 C10_8 111.7(14)
N12_8 C11_8 C11A_8 124.1(16)
C10_8 C11_8 C11A_8 124.2(16)
C11_8 N12_8 O13_8 120.5(17)
C11_8 N12_8 Fe8_102 117.5(14)
O13_8 N12_8 Fe8_102 121.4(14)
N12_8 O13_8 B14_8 114.5(16)
O13_8 B14_8 O26_8 109.9(19)
O13_8 B14_8 O20_8 113.0(19)
O26_8 B14_8 O20_8 108.6(18)
O13_8 B14_8 C27_8 107.1(14)
O26_8 B14_8 C27_8 112.1(16)
O20_8 B14_8 C27_8 106.2(15)
N16_8 O15_8 B7_8 110.8(16)
C17_8 N16_8 O15_8 119.3(17)
C17_8 N16_8 Fe8_102 117.8(14)
O15_8 N16_8 Fe8_102 122.9(14)
N16_8 C17_8 C18_8 113.0(15)
N16_8 C17_8 C17A_8 125.0(16)
C18_8 C17_8 C17A_8 122.0(16)
N19_8 C18_8 C17_8 110.3(15)
N19_8 C18_8 C18A_8 125.3(16)
C17_8 C18_8 C18A_8 124.3(16)
C18_8 N19_8 O20_8 118.3(17)
C18_8 N19_8 Fe8_102 120.3(14)
O20_8 N19_8 Fe8_102 121.3(14)
N19_8 O20_8 B14_8 113.7(16)
N22_8 O21_8 B7_8 114.6(17)
C23_8 N22_8 O21_8 124.1(18)
C23_8 N22_8 Fe8_102 116.0(14)
O21_8 N22_8 Fe8_102 119.9(14)
N22_8 C23_8 C24_8 113.7(15)
N22_8 C23_8 C23A_8 123.3(16)
C24_8 C23_8 C23A_8 123.0(16)
N25_8 C24_8 C23_8 114.7(15)
N25_8 C24_8 C24A_8 124.7(17)
C23_8 C24_8 C24A_8 120.5(16)
C24_8 N25_8 O26_8 121.7(18)
C24_8 N25_8 Fe8_102 116.2(14)
O26_8 N25_8 Fe8_102 121.5(14)
N25_8 O26_8 B14_8 113.1(17)
C28_8 C27_8 C32_8 112.6(11)
C28_8 C27_8 B14_8 124.1(14)
C32_8 C27_8 B14_8 123.2(13)
N29_8 C28_8 C27_8 126.8(12)
N29_8 C28_8 H28_8 116.6
C27_8 C28_8 H28_8 116.6
C28_8 N29_8 C30_8 118.4(12)
C28_8 N29_8 Pd1_101 122.1(14)
C30_8 N29_8 Pd1_101 119.4(14)
N29_8 C30_8 C31_8 121.5(12)
N29_8 C30_8 H30_8 119.2
C31_8 C30_8 H30_8 119.2
C32_8 C31_8 C30_8 117.6(11)
C32_8 C31_8 H31_8 121.2
C30_8 C31_8 H31_8 121.2
C31_8 C32_8 C27_8 123.1(12)
C31_8 C32_8 H32_8 118.4
C27_8 C32_8 H32_8 118.4
C10_8 C10A_8 H10A_8 109.5
C10_8 C10A_8 H10B_8 109.5
H10A_8 C10A_8 H10B_8 109.5
C10_8 C10A_8 H10C_8 109.5
H10A_8 C10A_8 H10C_8 109.5
H10B_8 C10A_8 H10C_8 109.5
C11_8 C11A_8 H11A_8 109.5
C11_8 C11A_8 H11B_8 109.5
H11A_8 C11A_8 H11B_8 109.5
C11_8 C11A_8 H11C_8 109.5
H11A_8 C11A_8 H11C_8 109.5
H11B_8 C11A_8 H11C_8 109.5
C17_8 C17A_8 H17A_8 109.5
C17_8 C17A_8 H17B_8 109.5
H17A_8 C17A_8 H17B_8 109.5
C17_8 C17A_8 H17C_8 109.5
H17A_8 C17A_8 H17C_8 109.5
H17B_8 C17A_8 H17C_8 109.5
C18_8 C18A_8 H18A_8 109.5
C18_8 C18A_8 H18B_8 109.5
H18A_8 C18A_8 H18B_8 109.5
C18_8 C18A_8 H18C_8 109.5
H18A_8 C18A_8 H18C_8 109.5
H18B_8 C18A_8 H18C_8 109.5
C23_8 C23A_8 H23A_8 109.5
C23_8 C23A_8 H23B_8 109.5
H23A_8 C23A_8 H23B_8 109.5
C23_8 C23A_8 H23C_8 109.5
H23A_8 C23A_8 H23C_8 109.5
H23B_8 C23A_8 H23C_8 109.5
C24_8 C24A_8 H24A_8 109.5
C24_8 C24A_8 H24B_8 109.5
H24A_8 C24A_8 H24B_8 109.5
C24_8 C24A_8 H24C_8 109.5
H24A_8 C24A_8 H24C_8 109.5
H24B_8 C24A_8 H24C_8 109.5
C2_9 C1_9 C6_9 112.2(11)
C2_9 C1_9 B7_9 126.3(14)
C6_9 C1_9 B7_9 121.4(12)
N3_9 C2_9 C1_9 127.1(12)
N3_9 C2_9 H2_9 116.4
C1_9 C2_9 H2_9 116.4
C2_9 N3_9 C4_9 118.0(12)
C2_9 N3_9 Pd2_101 121.6(14)
C4_9 N3_9 Pd2_101 120.4(14)
N3_9 C4_9 C5_9 121.7(12)
N3_9 C4_9 H4_9 119.1
C5_9 C4_9 H4_9 119.1
C6_9 C5_9 C4_9 117.7(11)
C6_9 C5_9 H5_9 121.1
C4_9 C5_9 H5_9 121.1
C5_9 C6_9 C1_9 123.1(12)
C5_9 C6_9 H6_9 118.4
C1_9 C6_9 H6_9 118.4
O8_9 B7_9 O15_9 108.4(19)
O8_9 B7_9 O21_9 115(2)
O15_9 B7_9 O21_9 111.1(19)
O8_9 B7_9 C1_9 105.3(15)
O15_9 B7_9 C1_9 107.7(15)
O21_9 B7_9 C1_9 108.8(15)
N9_9 O8_9 B7_9 113.1(17)
C10_9 N9_9 O8_9 120.2(18)
C10_9 N9_9 Fe9_102 117.4(14)
O8_9 N9_9 Fe9_102 122.3(15)
N9_9 C10_9 C11_9 113.5(15)
N9_9 C10_9 C10A_9 124.6(16)
C11_9 C10_9 C10A_9 121.9(16)
N12_9 C11_9 C10_9 111.5(15)
N12_9 C11_9 C11A_9 125.4(17)
C10_9 C11_9 C11A_9 123.1(17)
C11_9 N12_9 O13_9 119.3(18)
C11_9 N12_9 Fe9_102 117.7(15)
O13_9 N12_9 Fe9_102 123.0(15)
N12_9 O13_9 B14_9 111.0(17)
O20_9 B14_9 O13_9 108(2)
O20_9 B14_9 O26_9 111(2)
O13_9 B14_9 O26_9 114(2)
O20_9 B14_9 C27_9 110.2(16)
O13_9 B14_9 C27_9 108.7(16)
O26_9 B14_9 C27_9 104.7(15)
N16_9 O15_9 B7_9 111.9(16)
C17_9 N16_9 O15_9 121.2(18)
C17_9 N16_9 Fe9_102 117.3(14)
O15_9 N16_9 Fe9_102 121.5(14)
N16_9 C17_9 C18_9 114.5(15)
N16_9 C17_9 C17A_9 122.8(16)
C18_9 C17_9 C17A_9 122.7(16)
N19_9 C18_9 C17_9 110.8(15)
N19_9 C18_9 C18A_9 124.5(16)
C17_9 C18_9 C18A_9 124.7(16)
C18_9 N19_9 O20_9 118.9(18)
C18_9 N19_9 Fe9_102 118.3(15)
O20_9 N19_9 Fe9_102 121.6(15)
N19_9 O20_9 B14_9 113.8(18)
N22_9 O21_9 B7_9 109.0(16)
C23_9 N22_9 O21_9 117.1(17)
C23_9 N22_9 Fe9_102 118.5(15)
O21_9 N22_9 Fe9_102 124.3(14)
N22_9 C23_9 C24_9 111.0(15)
N22_9 C23_9 C23A_9 123.5(16)
C24_9 C23_9 C23A_9 125.5(17)
N25_9 C24_9 C23_9 115.0(15)
N25_9 C24_9 C24A_9 123.7(16)
C23_9 C24_9 C24A_9 121.4(16)
C24_9 N25_9 O26_9 121.2(18)
C24_9 N25_9 Fe9_102 115.8(14)
O26_9 N25_9 Fe9_102 122.7(14)
N25_9 O26_9 B14_9 113.6(17)
C28_9 C27_9 C32_9 113.7(12)
C28_9 C27_9 B14_9 124.3(14)
C32_9 C27_9 B14_9 121.9(13)
N29_9 C28_9 C27_9 126.3(12)
N29_9 C28_9 H28_9 116.8
C27_9 C28_9 H28_9 116.8
C28_9 N29_9 C30_9 117.5(12)
C28_9 N29_9 Pd5_101 124.7(16)
C30_9 N29_9 Pd5_101 117.7(16)
C32_9 C31_9 C30_9 117.6(11)
C32_9 C31_9 H31_9 121.2
C30_9 C31_9 H31_9 121.2
N29_9 C30_9 C31_9 122.6(12)
N29_9 C30_9 H30_9 118.7
C31_9 C30_9 H30_9 118.7
C31_9 C32_9 C27_9 122.3(12)
C31_9 C32_9 H32_9 118.9
C27_9 C32_9 H32_9 118.9
C10_9 C10A_9 H10A_9 109.5
C10_9 C10A_9 H10B_9 109.5
H10A_9 C10A_9 H10B_9 109.5
C10_9 C10A_9 H10C_9 109.5
H10A_9 C10A_9 H10C_9 109.5
H10B_9 C10A_9 H10C_9 109.5
C11_9 C11A_9 H11A_9 109.5
C11_9 C11A_9 H11B_9 109.5
H11A_9 C11A_9 H11B_9 109.5
C11_9 C11A_9 H11C_9 109.5
H11A_9 C11A_9 H11C_9 109.5
H11B_9 C11A_9 H11C_9 109.5
C17_9 C17A_9 H17A_9 109.5
C17_9 C17A_9 H17B_9 109.5
H17A_9 C17A_9 H17B_9 109.5
C17_9 C17A_9 H17C_9 109.5
H17A_9 C17A_9 H17C_9 109.5
H17B_9 C17A_9 H17C_9 109.5
C18_9 C18A_9 H18A_9 109.5
C18_9 C18A_9 H18B_9 109.5
H18A_9 C18A_9 H18B_9 109.5
C18_9 C18A_9 H18C_9 109.5
H18A_9 C18A_9 H18C_9 109.5
H18B_9 C18A_9 H18C_9 109.5
C23_9 C23A_9 H23A_9 109.5
C23_9 C23A_9 H23B_9 109.5
H23A_9 C23A_9 H23B_9 109.5
C23_9 C23A_9 H23C_9 109.5
H23A_9 C23A_9 H23C_9 109.5
H23B_9 C23A_9 H23C_9 109.5
C24_9 C24A_9 H24A_9 109.5
C24_9 C24A_9 H24B_9 109.5
H24A_9 C24A_9 H24B_9 109.5
C24_9 C24A_9 H24C_9 109.5
H24A_9 C24A_9 H24C_9 109.5
H24B_9 C24A_9 H24C_9 109.5
C2_10 C1_10 C6_10 112.4(12)
C2_10 C1_10 B7_10 125.5(14)
C6_10 C1_10 B7_10 122.1(13)
N3_10 C2_10 C1_10 127.4(12)
N3_10 C2_10 H2_10 116.3
C1_10 C2_10 H2_10 116.3
C4_10 N3_10 C2_10 117.3(12)
C4_10 N3_10 Pd4_101 118.4(14)
C2_10 N3_10 Pd4_101 123.8(15)
N3_10 C4_10 C5_10 122.2(12)
N3_10 C4_10 H4_10 118.9
C5_10 C4_10 H4_10 118.9
C4_10 C5_10 C6_10 118.1(11)
C4_10 C5_10 H5_10 121.0
C6_10 C5_10 H5_10 121.0
C5_10 C6_10 C1_10 122.6(12)
C5_10 C6_10 H6_10 118.7
C1_10 C6_10 H6_10 118.7
O21_10 B7_10 O8_10 112(2)
O21_10 B7_10 O15_10 111(2)
O8_10 B7_10 O15_10 113(2)
O21_10 B7_10 C1_10 106.0(16)
O8_10 B7_10 C1_10 104.1(16)
O15_10 B7_10 C1_10 110.3(16)
N9_10 O8_10 B7_10 118(2)
C10_10 N9_10 O8_10 128(2)
C10_10 N9_10 Fe10_102 115.0(15)
O8_10 N9_10 Fe10_102 116.4(16)
N9_10 C10_10 C11_10 115.6(16)
N9_10 C10_10 C10A_10 125.1(17)
C11_10 C10_10 C10A_10 119.3(17)
N12_10 C11_10 C10_10 114.1(16)
N12_10 C11_10 C11A_10 122.6(17)
C10_10 C11_10 C11A_10 123.3(17)
C11_10 N12_10 O13_10 125(2)
C11_10 N12_10 Fe10_102 117.5(16)
O13_10 N12_10 Fe10_102 116.6(17)
N12_10 O13_10 B14_10 114(2)
O26_10 B14_10 O20_10 109(2)
O26_10 B14_10 O13_10 107(2)
O20_10 B14_10 O13_10 111(2)
O26_10 B14_10 C27_10 108.2(17)
O20_10 B14_10 C27_10 112.0(18)
O13_10 B14_10 C27_10 110.5(18)
N16_10 O15_10 B7_10 114.0(19)
C17_10 N16_10 O15_10 124(2)
C17_10 N16_10 Fe10_102 108.2(15)
O15_10 N16_10 Fe10_102 122.0(16)
N16_10 C17_10 C18_10 114.3(16)
N16_10 C17_10 C17A_10 125.5(18)
C18_10 C17_10 C17A_10 120.0(17)
N19_10 C18_10 C17_10 108.4(16)
N19_10 C18_10 C18A_10 125.8(18)
C17_10 C18_10 C18A_10 125.7(19)
C18_10 N19_10 O20_10 126(2)
C18_10 N19_10 Fe10_102 105.4(17)
O20_10 N19_10 Fe10_102 113.0(17)
N19_10 O20_10 B14_10 119(2)
N22_10 O21_10 B7_10 110.2(18)
C23_10 N22_10 O21_10 116.5(19)
C23_10 N22_10 Fe10_102 114.0(16)
O21_10 N22_10 Fe10_102 125.9(16)
N22_10 C23_10 C24_10 111.0(16)
N22_10 C23_10 C23A_10 124.0(18)
C24_10 C23_10 C23A_10 125.0(18)
N25_10 C24_10 C23_10 112.6(16)
N25_10 C24_10 C24A_10 125.0(18)
C23_10 C24_10 C24A_10 122.2(18)
C24_10 N25_10 O26_10 121(2)
C24_10 N25_10 Fe10_102 115.9(17)
O26_10 N25_10 Fe10_102 122.9(17)
N25_10 O26_10 B14_10 114(2)
C28_10 C27_10 C32_10 113.1(12)
C28_10 C27_10 B14_10 124.5(15)
C32_10 C27_10 B14_10 122.4(13)
N29_10 C28_10 C27_10 126.6(13)
N29_10 C28_10 H28_10 116.7
C27_10 C28_10 H28_10 116.7
C30_10 N29_10 C28_10 117.6(12)
C30_10 N29_10 Pd5_101 116.3(18)
C28_10 N29_10 Pd5_101 125.7(18)
N29_10 C30_10 C31_10 122.6(13)
N29_10 C30_10 H30_10 118.7
C31_10 C30_10 H30_10 118.7
C30_10 C31_10 C32_10 117.2(12)
C30_10 C31_10 H31_10 121.4
C32_10 C31_10 H31_10 121.4
C31_10 C32_10 C27_10 122.9(12)
C31_10 C32_10 H32_10 118.5
C27_10 C32_10 H32_10 118.5
C10_10 C10A_10 H10A_10 109.5
C10_10 C10A_10 H10B_10 109.5
H10A_10 C10A_10 H10B_10 109.5
C10_10 C10A_10 H10C_10 109.5
H10A_10 C10A_10 H10C_10 109.5
H10B_10 C10A_10 H10C_10 109.5
C11_10 C11A_10 H11A_10 109.5
C11_10 C11A_10 H11B_10 109.5
H11A_10 C11A_10 H11B_10 109.5
C11_10 C11A_10 H11C_10 109.5
H11A_10 C11A_10 H11C_10 109.5
H11B_10 C11A_10 H11C_10 109.5
C17_10 C17A_10 H17A_10 109.5
C17_10 C17A_10 H17B_10 109.5
H17A_10 C17A_10 H17B_10 109.5
C17_10 C17A_10 H17C_10 109.5
H17A_10 C17A_10 H17C_10 109.5
H17B_10 C17A_10 H17C_10 109.5
C18_10 C18A_10 H18A_10 109.5
C18_10 C18A_10 H18B_10 109.5
H18A_10 C18A_10 H18B_10 109.5
C18_10 C18A_10 H18C_10 109.5
H18A_10 C18A_10 H18C_10 109.5
H18B_10 C18A_10 H18C_10 109.5
C23_10 C23A_10 H23A_10 109.5
C23_10 C23A_10 H23B_10 109.5
H23A_10 C23A_10 H23B_10 109.5
C23_10 C23A_10 H23C_10 109.5
H23A_10 C23A_10 H23C_10 109.5
H23B_10 C23A_10 H23C_10 109.5
C24_10 C24A_10 H24A_10 109.5
C24_10 C24A_10 H24B_10 109.5
H24A_10 C24A_10 H24B_10 109.5
C24_10 C24A_10 H24C_10 109.5
H24A_10 C24A_10 H24C_10 109.5
H24B_10 C24A_10 H24C_10 109.5
C2_11 C1_11 C6_11 112.4(11)
C2_11 C1_11 B7_11 124.7(14)
C6_11 C1_11 B7_11 122.6(12)
N3_11 C2_11 C1_11 127.3(12)
N3_11 C2_11 H2_11 116.4
C1_11 C2_11 H2_11 116.4
C2_11 N3_11 C4_11 118.0(12)
C2_11 N3_11 Pd4_101 119.1(14)
C4_11 N3_11 Pd4_101 122.2(14)
N3_11 C4_11 C5_11 121.4(12)
N3_11 C4_11 H4_11 119.3
C5_11 C4_11 H4_11 119.3
C6_11 C5_11 C4_11 118.3(11)
C6_11 C5_11 H5_11 120.8
C4_11 C5_11 H5_11 120.8
C5_11 C6_11 C1_11 122.6(12)
C5_11 C6_11 H6_11 118.7
C1_11 C6_11 H6_11 118.7
O21_11 B7_11 O15_11 107.9(18)
O21_11 B7_11 O8_11 112.7(18)
O15_11 B7_11 O8_11 110.8(18)
O21_11 B7_11 C1_11 112.4(16)
O15_11 B7_11 C1_11 107.8(14)
O8_11 B7_11 C1_11 105.2(15)
N9_11 O8_11 B7_11 111.3(15)
C10_11 N9_11 O8_11 117.8(17)
C10_11 N9_11 Fe11_102 117.4(14)
O8_11 N9_11 Fe11_102 124.0(14)
N9_11 C10_11 C11_11 113.1(14)
N9_11 C10_11 C10A_11 124.0(16)
C11_11 C10_11 C10A_11 122.8(16)
N12_11 C11_11 C10_11 112.0(14)
N12_11 C11_11 C11A_11 124.3(16)
C10_11 C11_11 C11A_11 123.6(16)
C11_11 N12_11 O13_11 119.6(17)
C11_11 N12_11 Fe11_102 116.5(14)
O13_11 N12_11 Fe11_102 123.5(13)
N12_11 O13_11 B14_11 109.8(15)
O20_11 B14_11 O13_11 112.7(18)
O20_11 B14_11 O26_11 111.2(18)
O13_11 B14_11 O26_11 108.2(18)
O20_11 B14_11 C27_11 107.9(15)
O13_11 B14_11 C27_11 108.0(14)
O26_11 B14_11 C27_11 108.7(15)
N16_11 O15_11 B7_11 111.5(16)
C17_11 N16_11 O15_11 120.4(17)
C17_11 N16_11 Fe11_102 115.9(14)
O15_11 N16_11 Fe11_102 123.5(13)
N16_11 C17_11 C18_11 113.6(15)
N16_11 C17_11 C17A_11 124.0(16)
C18_11 C17_11 C17A_11 122.4(15)
N19_11 C18_11 C17_11 111.3(15)
N19_11 C18_11 C18A_11 124.8(16)
C17_11 C18_11 C18A_11 123.8(16)
C18_11 N19_11 O20_11 118.3(17)
C18_11 N19_11 Fe11_102 118.1(14)
O20_11 N19_11 Fe11_102 122.4(14)
N19_11 O20_11 B14_11 113.0(16)
N22_11 O21_11 B7_11 114.1(17)
C23_11 N22_11 O21_11 123.8(18)
C23_11 N22_11 Fe11_102 115.6(14)
O21_11 N22_11 Fe11_102 120.6(14)
N22_11 C23_11 C24_11 114.3(15)
N22_11 C23_11 C23A_11 123.1(16)
C24_11 C23_11 C23A_11 122.6(16)
N25_11 C24_11 C23_11 114.2(15)
N25_11 C24_11 C24A_11 123.1(16)
C23_11 C24_11 C24A_11 122.6(16)
C24_11 N25_11 O26_11 121.9(17)
C24_11 N25_11 Fe11_102 116.1(14)
O26_11 N25_11 Fe11_102 122.0(14)
N25_11 O26_11 B14_11 112.6(16)
C28_11 C27_11 C32_11 111.2(11)
C28_11 C27_11 B14_11 125.6(14)
C32_11 C27_11 B14_11 123.2(13)
N29_11 C28_11 C27_11 128.1(12)
N29_11 C28_11 H28_11 115.9
C27_11 C28_11 H28_11 115.9
C28_11 N29_11 C30_11 117.6(12)
C28_11 N29_11 Pd6_101 119.7(14)
C30_11 N29_11 Pd6_101 122.7(14)
N29_11 C30_11 C31_11 121.3(12)
N29_11 C30_11 H30_11 119.4
C31_11 C30_11 H30_11 119.4
C32_11 C31_11 C30_11 118.0(11)
C32_11 C31_11 H31_11 121.0
C30_11 C31_11 H31_11 121.0
C31_11 C32_11 C27_11 123.8(12)
C31_11 C32_11 H32_11 118.1
C27_11 C32_11 H32_11 118.1
C10_11 C10A_11 H10A_11 109.5
C10_11 C10A_11 H10B_11 109.5
H10A_11 C10A_11 H10B_11 109.5
C10_11 C10A_11 H10C_11 109.5
H10A_11 C10A_11 H10C_11 109.5
H10B_11 C10A_11 H10C_11 109.5
C11_11 C11A_11 H11A_11 109.5
C11_11 C11A_11 H11B_11 109.5
H11A_11 C11A_11 H11B_11 109.5
C11_11 C11A_11 H11C_11 109.5
H11A_11 C11A_11 H11C_11 109.5
H11B_11 C11A_11 H11C_11 109.5
C17_11 C17A_11 H17A_11 109.5
C17_11 C17A_11 H17B_11 109.5
H17A_11 C17A_11 H17B_11 109.5
C17_11 C17A_11 H17C_11 109.5
H17A_11 C17A_11 H17C_11 109.5
H17B_11 C17A_11 H17C_11 109.5
C18_11 C18A_11 H18A_11 109.5
C18_11 C18A_11 H18B_11 109.5
H18A_11 C18A_11 H18B_11 109.5
C18_11 C18A_11 H18C_11 109.5
H18A_11 C18A_11 H18C_11 109.5
H18B_11 C18A_11 H18C_11 109.5
C23_11 C23A_11 H23A_11 109.5
C23_11 C23A_11 H23B_11 109.5
H23A_11 C23A_11 H23B_11 109.5
C23_11 C23A_11 H23C_11 109.5
H23A_11 C23A_11 H23C_11 109.5
H23B_11 C23A_11 H23C_11 109.5
C24_11 C24A_11 H24A_11 109.5
C24_11 C24A_11 H24B_11 109.5
H24A_11 C24A_11 H24B_11 109.5
C24_11 C24A_11 H24C_11 109.5
H24A_11 C24A_11 H24C_11 109.5
H24B_11 C24A_11 H24C_11 109.5
C2_12 C1_12 C6_12 113.8(11)
C2_12 C1_12 B7_12 124.5(14)
C6_12 C1_12 B7_12 121.7(13)
N3_12 C2_12 C1_12 126.8(12)
N3_12 C2_12 H2_12 116.6
C1_12 C2_12 H2_12 116.6
C2_12 N3_12 C4_12 116.7(12)
C2_12 N3_12 Pd2_101 121.5(15)
C4_12 N3_12 Pd2_101 121.6(15)
N3_12 C4_12 C5_12 123.2(12)
N3_12 C4_12 H4_12 118.4
C5_12 C4_12 H4_12 118.4
C4_12 C5_12 C6_12 117.9(11)
C4_12 C5_12 H5_12 121.1
C6_12 C5_12 H5_12 121.1
C5_12 C6_12 C1_12 121.5(12)
C5_12 C6_12 H6_12 119.3
C1_12 C6_12 H6_12 119.3
O21_12 B7_12 O15_12 112(2)
O21_12 B7_12 O8_12 112(2)
O15_12 B7_12 O8_12 110(2)
O21_12 B7_12 C1_12 108.4(16)
O15_12 B7_12 C1_12 106.0(16)
O8_12 B7_12 C1_12 107.5(16)
N9_12 O8_12 B7_12 110.7(17)
C10_12 N9_12 O8_12 120.4(18)
C10_12 N9_12 Fe12_102 116.5(15)
O8_12 N9_12 Fe12_102 123.1(15)
N9_12 C10_12 C11_12 113.3(15)
N9_12 C10_12 C10A_12 123.9(17)
C11_12 C10_12 C10A_12 122.7(17)
N12_12 C11_12 C10_12 113.4(15)
N12_12 C11_12 C11A_12 123.8(16)
C10_12 C11_12 C11A_12 122.8(16)
C11_12 N12_12 O13_12 120.7(19)
C11_12 N12_12 Fe12_102 116.9(15)
O13_12 N12_12 Fe12_102 121.8(15)
N12_12 O13_12 B14_12 114.9(18)
O26_12 B14_12 O13_12 110(2)
O26_12 B14_12 O20_12 110(2)
O13_12 B14_12 O20_12 111(2)
O26_12 B14_12 C27_12 105.0(16)
O13_12 B14_12 C27_12 108.4(15)
O20_12 B14_12 C27_12 112.0(17)
N16_12 O15_12 B7_12 112.5(18)
C17_12 N16_12 O15_12 119.3(18)
C17_12 N16_12 Fe12_102 117.9(15)
O15_12 N16_12 Fe12_102 122.3(15)
N16_12 C17_12 C18_12 111.7(15)
N16_12 C17_12 C17A_12 124.0(16)
C18_12 C17_12 C17A_12 124.3(16)
N19_12 C18_12 C17_12 111.1(15)
N19_12 C18_12 C18A_12 124.0(17)
C17_12 C18_12 C18A_12 124.9(17)
C18_12 N19_12 O20_12 116.3(18)
C18_12 N19_12 Fe12_102 120.4(15)
O20_12 N19_12 Fe12_102 123.3(15)
N19_12 O20_12 B14_12 112.4(17)
N22_12 O21_12 B7_12 113.0(18)
C23_12 N22_12 O21_12 121.4(19)
C23_12 N22_12 Fe12_102 116.2(15)
O21_12 N22_12 Fe12_102 121.7(16)
N22_12 C23_12 C24_12 111.8(16)
N22_12 C23_12 C23A_12 124.5(17)
C24_12 C23_12 C23A_12 123.7(17)
N25_12 C24_12 C23_12 114.4(16)
N25_12 C24_12 C24A_12 125.8(17)
C23_12 C24_12 C24A_12 119.8(17)
C24_12 N25_12 O26_12 121.6(19)
C24_12 N25_12 Fe12_102 116.1(15)
O26_12 N25_12 Fe12_102 122.2(15)
N25_12 O26_12 B14_12 113.7(18)
C28_12 C27_12 C32_12 112.1(11)
C28_12 C27_12 B14_12 123.8(14)
C32_12 C27_12 B14_12 124.0(13)
N29_12 C28_12 C27_12 127.2(12)
N29_12 C28_12 H28_12 116.4
C27_12 C28_12 H28_12 116.4
C30_12 N29_12 C28_12 117.8(11)
C30_12 N29_12 Pd6_101 122.4(14)
C28_12 N29_12 Pd6_101 119.7(14)
N29_12 C30_12 C31_12 121.8(12)
N29_12 C30_12 H30_12 119.1
C31_12 C30_12 H30_12 119.1
C32_12 C31_12 C30_12 117.5(11)
C32_12 C31_12 H31_12 121.2
C30_12 C31_12 H31_12 121.2
C31_12 C32_12 C27_12 123.4(12)
C31_12 C32_12 H32_12 118.3
C27_12 C32_12 H32_12 118.3
C10_12 C10A_12 H10A_12 109.5
C10_12 C10A_12 H10B_12 109.5
H10A_12 C10A_12 H10B_12 109.5
C10_12 C10A_12 H10C_12 109.5
H10A_12 C10A_12 H10C_12 109.5
H10B_12 C10A_12 H10C_12 109.5
C11_12 C11A_12 H11A_12 109.5
C11_12 C11A_12 H11B_12 109.5
H11A_12 C11A_12 H11B_12 109.5
C11_12 C11A_12 H11C_12 109.5
H11A_12 C11A_12 H11C_12 109.5
H11B_12 C11A_12 H11C_12 109.5
C17_12 C17A_12 H17A_12 109.5
C17_12 C17A_12 H17B_12 109.5
H17A_12 C17A_12 H17B_12 109.5
C17_12 C17A_12 H17C_12 109.5
H17A_12 C17A_12 H17C_12 109.5
H17B_12 C17A_12 H17C_12 109.5
C18_12 C18A_12 H18A_12 109.5
C18_12 C18A_12 H18B_12 109.5
H18A_12 C18A_12 H18B_12 109.5
C18_12 C18A_12 H18C_12 109.5
H18A_12 C18A_12 H18C_12 109.5
H18B_12 C18A_12 H18C_12 109.5
C23_12 C23A_12 H23A_12 109.5
C23_12 C23A_12 H23B_12 109.5
H23A_12 C23A_12 H23B_12 109.5
C23_12 C23A_12 H23C_12 109.5
H23A_12 C23A_12 H23C_12 109.5
H23B_12 C23A_12 H23C_12 109.5
C24_12 C24A_12 H24A_12 109.5
C24_12 C24A_12 H24B_12 109.5
H24A_12 C24A_12 H24B_12 109.5
C24_12 C24A_12 H24C_12 109.5
H24A_12 C24A_12 H24C_12 109.5
H24B_12 C24A_12 H24C_12 109.5
C2_51 B1_51 C20_51 111.5(13)
C2_51 B1_51 C14_51 109.7(12)
C20_51 B1_51 C14_51 108.5(12)
C2_51 B1_51 C8_51 109.3(12)
C20_51 B1_51 C8_51 109.3(12)
C14_51 B1_51 C8_51 108.5(12)
C7_51 C2_51 C3_51 114.9(9)
C7_51 C2_51 B1_51 121.9(13)
C3_51 C2_51 B1_51 123.2(13)
C6_51 C7_51 C2_51 123.3(11)
C6_51 C7_51 H7_51 118.3
C2_51 C7_51 H7_51 118.3
C4_51 C3_51 C2_51 122.5(11)
C4_51 C3_51 H3_51 118.7
C2_51 C3_51 H3_51 118.7
C7_51 C6_51 C5_51 119.8(12)
C7_51 C6_51 H6_51 120.1
C5_51 C6_51 H6_51 120.1
C5_51 C4_51 C3_51 120.8(12)
C5_51 C4_51 H4_51 119.6
C3_51 C4_51 H4_51 119.6
C4_51 C5_51 C6_51 118.6(12)
C4_51 C5_51 H5_51 120.7
C6_51 C5_51 H5_51 120.7
C13_51 C8_51 C9_51 115.2(9)
C13_51 C8_51 B1_51 122.0(13)
C9_51 C8_51 B1_51 122.7(13)
C10_51 C9_51 C8_51 122.9(11)
C10_51 C9_51 H9_51 118.5
C8_51 C9_51 H9_51 118.5
C11_51 C10_51 C9_51 120.0(12)
C11_51 C10_51 H10_51 120.0
C9_51 C10_51 H10_51 120.0
C10_51 C11_51 C12_51 119.0(12)
C10_51 C11_51 H11_51 120.5
C12_51 C11_51 H11_51 120.5
C11_51 C12_51 C13_51 120.3(12)
C11_51 C12_51 H12_51 119.9
C13_51 C12_51 H12_51 119.9
C12_51 C13_51 C8_51 122.7(11)
C12_51 C13_51 H13_51 118.7
C8_51 C13_51 H13_51 118.7
C19_51 C14_51 C15_51 114.7(9)
C19_51 C14_51 B1_51 122.9(13)
C15_51 C14_51 B1_51 122.4(13)
C18_51 C19_51 C14_51 122.9(11)
C18_51 C19_51 H19_51 118.5
C14_51 C19_51 H19_51 118.5
C16_51 C15_51 C14_51 123.3(11)
C16_51 C15_51 H15_51 118.3
C14_51 C15_51 H15_51 118.3
C19_51 C18_51 C17_51 120.7(12)
C19_51 C18_51 H18_51 119.6
C17_51 C18_51 H18_51 119.6
C15_51 C16_51 C17_51 120.2(12)
C15_51 C16_51 H16_51 119.9
C17_51 C16_51 H16_51 119.9
C16_51 C17_51 C18_51 118.1(12)
C16_51 C17_51 H17_51 120.9
C18_51 C17_51 H17_51 120.9
C25_51 C20_51 C21_51 115.1(10)
C25_51 C20_51 B1_51 123.6(14)
C21_51 C20_51 B1_51 121.3(14)
C24_51 C25_51 C20_51 123.1(11)
C24_51 C25_51 H25_51 118.4
C20_51 C25_51 H25_51 118.4
C22_51 C21_51 C20_51 122.7(12)
C22_51 C21_51 H21_51 118.7
C20_51 C21_51 H21_51 118.7
C23_51 C24_51 C25_51 119.8(12)
C23_51 C24_51 H24_51 120.1
C25_51 C24_51 H24_51 120.1
C23_51 C22_51 C21_51 120.2(12)
C23_51 C22_51 H22_51 119.9
C21_51 C22_51 H22_51 119.9
C22_51 C23_51 C24_51 119.0(13)
C22_51 C23_51 H23_51 120.5
C24_51 C23_51 H23_51 120.5
F2_81 B1_81 F4_81 106(3)
F2_81 B1_81 F3_81 110(4)
F4_81 B1_81 F3_81 105(3)
F2_81 B1_81 F5_81 112(3)
F4_81 B1_81 F5_81 111(4)
F3_81 B1_81 F5_81 113(4)
C2_21 C1_21 C6_21 112.7(11)
C2_21 C1_21 B7_21 125.2(13)
C6_21 C1_21 B7_21 122.1(12)
N3_21 C2_21 C1_21 126.8(12)
N3_21 C2_21 H2_21 116.6
C1_21 C2_21 H2_21 116.6
C4_21 N3_21 C2_21 117.8(11)
C4_21 N3_21 Pd21_201 124.1(13)
C2_21 N3_21 Pd21_201 117.9(13)
N3_21 C4_21 C5_21 122.0(12)
N3_21 C4_21 H4_21 119.0
C5_21 C4_21 H4_21 119.0
C6_21 C5_21 C4_21 117.8(11)
C6_21 C5_21 H5_21 121.1
C4_21 C5_21 H5_21 121.1
C5_21 C6_21 C1_21 122.9(12)
C5_21 C6_21 H6_21 118.6
C1_21 C6_21 H6_21 118.6
O21_21 B7_21 O15_21 110.1(17)
O21_21 B7_21 O8_21 114.5(18)
O15_21 B7_21 O8_21 108.6(18)
O21_21 B7_21 C1_21 109.8(15)
O15_21 B7_21 C1_21 106.9(14)
O8_21 B7_21 C1_21 106.7(14)
N9_21 O8_21 B7_21 111.5(15)
C10_21 N9_21 O8_21 117.5(16)
C10_21 N9_21 Fe21_202 118.4(14)
O8_21 N9_21 Fe21_202 123.2(13)
N9_21 C10_21 C11_21 112.5(14)
N9_21 C10_21 C10A_21 124.6(15)
C11_21 C10_21 C10A_21 122.9(15)
N12_21 C11_21 C10_21 112.1(14)
N12_21 C11_21 C11A_21 124.5(16)
C10_21 C11_21 C11A_21 123.4(15)
C11_21 N12_21 O13_21 119.4(17)
C11_21 N12_21 Fe21_202 117.2(14)
O13_21 N12_21 Fe21_202 123.2(13)
N12_21 O13_21 B14_21 111.0(16)
O20_21 B14_21 O13_21 113.3(18)
O20_21 B14_21 O26_21 111.5(18)
O13_21 B14_21 O26_21 109.8(18)
O20_21 B14_21 C27_21 109.0(15)
O13_21 B14_21 C27_21 108.3(14)
O26_21 B14_21 C27_21 104.7(15)
N16_21 O15_21 B7_21 112.1(15)
C17_21 N16_21 O15_21 121.1(17)
C17_21 N16_21 Fe21_202 116.0(13)
O15_21 N16_21 Fe21_202 122.5(13)
N16_21 C17_21 C18_21 114.6(15)
N16_21 C17_21 C17A_21 123.6(16)
C18_21 C17_21 C17A_21 121.8(15)
N19_21 C18_21 C17_21 110.5(15)
N19_21 C18_21 C18A_21 123.8(16)
C17_21 C18_21 C18A_21 125.7(16)
C18_21 N19_21 O20_21 116.9(17)
C18_21 N19_21 Fe21_202 118.5(14)
O20_21 N19_21 Fe21_202 124.4(14)
N19_21 O20_21 B14_21 110.0(15)
N22_21 O21_21 B7_21 111.2(15)
C23_21 N22_21 O21_21 121.5(17)
C23_21 N22_21 Fe21_202 116.2(13)
O21_21 N22_21 Fe21_202 122.2(13)
N22_21 C23_21 C24_21 113.1(14)
N22_21 C23_21 C23A_21 123.3(16)
C24_21 C23_21 C23A_21 123.6(16)
N25_21 C24_21 C23_21 113.1(15)
N25_21 C24_21 C24A_21 123.8(16)
C23_21 C24_21 C24A_21 123.1(16)
C24_21 N25_21 O26_21 120.0(17)
C24_21 N25_21 Fe21_202 117.5(14)
O26_21 N25_21 Fe21_202 122.0(13)
N25_21 O26_21 B14_21 112.4(16)
C28_21 C27_21 C32_21 112.9(11)
C28_21 C27_21 B14_21 123.4(14)
C32_21 C27_21 B14_21 123.7(13)
N29_21 C28_21 C27_21 126.5(12)
N29_21 C28_21 H28_21 116.8
C27_21 C28_21 H28_21 116.8
C28_21 N29_21 C30_21 118.1(11)
C28_21 N29_21 Pd22_201 119.9(14)
C30_21 N29_21 Pd22_201 122.0(14)
N29_21 C30_21 C31_21 121.9(12)
N29_21 C30_21 H30_21 119.0
C31_21 C30_21 H30_21 119.0
C32_21 C31_21 C30_21 117.5(11)
C32_21 C31_21 H31_21 121.2
C30_21 C31_21 H31_21 121.2
C31_21 C32_21 C27_21 123.0(12)
C31_21 C32_21 H32_21 118.5
C27_21 C32_21 H32_21 118.5
C10_21 C10A_21 H10A_21 109.5
C10_21 C10A_21 H10B_21 109.5
H10A_21 C10A_21 H10B_21 109.5
C10_21 C10A_21 H10C_21 109.5
H10A_21 C10A_21 H10C_21 109.5
H10B_21 C10A_21 H10C_21 109.5
C11_21 C11A_21 H11A_21 109.5
C11_21 C11A_21 H11B_21 109.5
H11A_21 C11A_21 H11B_21 109.5
C11_21 C11A_21 H11C_21 109.5
H11A_21 C11A_21 H11C_21 109.5
H11B_21 C11A_21 H11C_21 109.5
C17_21 C17A_21 H17A_21 109.5
C17_21 C17A_21 H17B_21 109.5
H17A_21 C17A_21 H17B_21 109.5
C17_21 C17A_21 H17C_21 109.5
H17A_21 C17A_21 H17C_21 109.5
H17B_21 C17A_21 H17C_21 109.5
C18_21 C18A_21 H18A_21 109.5
C18_21 C18A_21 H18B_21 109.5
H18A_21 C18A_21 H18B_21 109.5
C18_21 C18A_21 H18C_21 109.5
H18A_21 C18A_21 H18C_21 109.5
H18B_21 C18A_21 H18C_21 109.5
C23_21 C23A_21 H23A_21 109.5
C23_21 C23A_21 H23B_21 109.5
H23A_21 C23A_21 H23B_21 109.5
C23_21 C23A_21 H23C_21 109.5
H23A_21 C23A_21 H23C_21 109.5
H23B_21 C23A_21 H23C_21 109.5
C24_21 C24A_21 H24A_21 109.5
C24_21 C24A_21 H24B_21 109.5
H24A_21 C24A_21 H24B_21 109.5
C24_21 C24A_21 H24C_21 109.5
H24A_21 C24A_21 H24C_21 109.5
H24B_21 C24A_21 H24C_21 109.5
C2_22 C1_22 C6_22 112.5(11)
C2_22 C1_22 B7_22 123.6(14)
C6_22 C1_22 B7_22 123.9(13)
N3_22 C2_22 C1_22 127.2(12)
N3_22 C2_22 H2_22 116.4
C1_22 C2_22 H2_22 116.4
C4_22 N3_22 C2_22 118.0(12)
C4_22 N3_22 Pd22_201 121.8(14)
C2_22 N3_22 Pd22_201 120.1(14)
N3_22 C4_22 C5_22 121.3(12)
N3_22 C4_22 H4_22 119.4
C5_22 C4_22 H4_22 119.4
C4_22 C5_22 C6_22 118.5(11)
C4_22 C5_22 H5_22 120.7
C6_22 C5_22 H5_22 120.7
C5_22 C6_22 C1_22 122.5(12)
C5_22 C6_22 H6_22 118.8
C1_22 C6_22 H6_22 118.8
O15_22 B7_22 O8_22 110.1(18)
O15_22 B7_22 O21_22 113.7(19)
O8_22 B7_22 O21_22 111.6(19)
O15_22 B7_22 C1_22 108.3(15)
O8_22 B7_22 C1_22 105.5(15)
O21_22 B7_22 C1_22 107.2(14)
N9_22 O8_22 B7_22 110.9(16)
C10_22 N9_22 O8_22 119.1(17)
C10_22 N9_22 Fe22_202 115.5(14)
O8_22 N9_22 Fe22_202 124.5(14)
N9_22 C10_22 C11_22 113.5(15)
N9_22 C10_22 C10A_22 124.2(16)
C11_22 C10_22 C10A_22 122.3(16)
N12_22 C11_22 C10_22 113.3(15)
N12_22 C11_22 C11A_22 124.4(17)
C10_22 C11_22 C11A_22 122.2(17)
C11_22 N12_22 O13_22 119.8(18)
C11_22 N12_22 Fe22_202 115.4(14)
O13_22 N12_22 Fe22_202 122.9(14)
N12_22 O13_22 B14_22 112.8(17)
O26_22 B14_22 O20_22 111.9(19)
O26_22 B14_22 O13_22 109.5(19)
O20_22 B14_22 O13_22 112.6(18)
O26_22 B14_22 C27_22 108.1(15)
O20_22 B14_22 C27_22 108.3(15)
O13_22 B14_22 C27_22 106.3(15)
N16_22 O15_22 B7_22 111.6(16)
C17_22 N16_22 O15_22 121.7(17)
C17_22 N16_22 Fe22_202 115.5(14)
O15_22 N16_22 Fe22_202 122.4(14)
N16_22 C17_22 C18_22 114.0(15)
N16_22 C17_22 C17A_22 123.2(16)
C18_22 C17_22 C17A_22 122.8(16)
N19_22 C18_22 C17_22 110.7(15)
N19_22 C18_22 C18A_22 124.6(16)
C17_22 C18_22 C18A_22 124.7(16)
C18_22 N19_22 O20_22 116.6(17)
C18_22 N19_22 Fe22_202 120.0(14)
O20_22 N19_22 Fe22_202 123.2(13)
N19_22 O20_22 B14_22 111.0(16)
N22_22 O21_22 B7_22 112.1(17)
C23_22 N22_22 O21_22 120.2(18)
C23_22 N22_22 Fe22_202 116.7(14)
O21_22 N22_22 Fe22_202 122.6(14)
N22_22 C23_22 C24_22 112.3(15)
N22_22 C23_22 C23A_22 122.6(16)
C24_22 C23_22 C23A_22 125.1(16)
N25_22 C24_22 C23_22 113.2(15)
N25_22 C24_22 C24A_22 123.9(16)
C23_22 C24_22 C24A_22 122.9(16)
C24_22 N25_22 O26_22 118.0(17)
C24_22 N25_22 Fe22_202 117.7(14)
O26_22 N25_22 Fe22_202 123.6(14)
N25_22 O26_22 B14_22 111.7(16)
C28_22 C27_22 C32_22 113.3(12)
C28_22 C27_22 B14_22 122.4(14)
C32_22 C27_22 B14_22 124.3(13)
N29_22 C28_22 C27_22 127.1(12)
N29_22 C28_22 H28_22 116.4
C27_22 C28_22 H28_22 116.4
C28_22 N29_22 C30_22 116.9(12)
C28_22 N29_22 Pd23_201 120.4(15)
C30_22 N29_22 Pd23_201 122.7(15)
N29_22 C30_22 C31_22 122.7(12)
N29_22 C30_22 H30_22 118.6
C31_22 C30_22 H30_22 118.6
C30_22 C31_22 C32_22 117.8(11)
C30_22 C31_22 H31_22 121.1
C32_22 C31_22 H31_22 121.1
C31_22 C32_22 C27_22 122.1(12)
C31_22 C32_22 H32_22 118.9
C27_22 C32_22 H32_22 118.9
C10_22 C10A_22 H10A_22 109.5
C10_22 C10A_22 H10B_22 109.5
H10A_22 C10A_22 H10B_22 109.5
C10_22 C10A_22 H10C_22 109.5
H10A_22 C10A_22 H10C_22 109.5
H10B_22 C10A_22 H10C_22 109.5
C11_22 C11A_22 H11A_22 109.5
C11_22 C11A_22 H11B_22 109.5
H11A_22 C11A_22 H11B_22 109.5
C11_22 C11A_22 H11C_22 109.5
H11A_22 C11A_22 H11C_22 109.5
H11B_22 C11A_22 H11C_22 109.5
C17_22 C17A_22 H17A_22 109.5
C17_22 C17A_22 H17B_22 109.5
H17A_22 C17A_22 H17B_22 109.5
C17_22 C17A_22 H17C_22 109.5
H17A_22 C17A_22 H17C_22 109.5
H17B_22 C17A_22 H17C_22 109.5
C18_22 C18A_22 H18A_22 109.5
C18_22 C18A_22 H18B_22 109.5
H18A_22 C18A_22 H18B_22 109.5
C18_22 C18A_22 H18C_22 109.5
H18A_22 C18A_22 H18C_22 109.5
H18B_22 C18A_22 H18C_22 109.5
C23_22 C23A_22 H23A_22 109.5
C23_22 C23A_22 H23B_22 109.5
H23A_22 C23A_22 H23B_22 109.5
C23_22 C23A_22 H23C_22 109.5
H23A_22 C23A_22 H23C_22 109.5
H23B_22 C23A_22 H23C_22 109.5
C24_22 C24A_22 H24A_22 109.5
C24_22 C24A_22 H24B_22 109.5
H24A_22 C24A_22 H24B_22 109.5
C24_22 C24A_22 H24C_22 109.5
H24A_22 C24A_22 H24C_22 109.5
H24B_22 C24A_22 H24C_22 109.5
C2_23 C1_23 C6_23 113.2(12)
C2_23 C1_23 B7_23 123.8(14)
C6_23 C1_23 B7_23 123.0(13)
N3_23 C2_23 C1_23 126.9(13)
N3_23 C2_23 H2_23 116.6
C1_23 C2_23 H2_23 116.6
C2_23 N3_23 C4_23 117.0(12)
C2_23 N3_23 Pd23_201 121.1(16)
C4_23 N3_23 Pd23_201 121.5(16)
N3_23 C4_23 C5_23 122.9(13)
N3_23 C4_23 H4_23 118.5
C5_23 C4_23 H4_23 118.5
C4_23 C5_23 C6_23 117.3(11)
C4_23 C5_23 H5_23 121.3
C6_23 C5_23 H5_23 121.3
C5_23 C6_23 C1_23 122.6(12)
C5_23 C6_23 H6_23 118.7
C1_23 C6_23 H6_23 118.7
O8_23 B7_23 O15_23 108.7(19)
O8_23 B7_23 O21_23 111(2)
O15_23 B7_23 O21_23 113(2)
O8_23 B7_23 C1_23 110.6(16)
O15_23 B7_23 C1_23 106.9(16)
O21_23 B7_23 C1_23 105.9(15)
N9_23 O8_23 B7_23 113.4(17)
C10_23 N9_23 O8_23 121.4(18)
C10_23 N9_23 Fe23_202 115.9(15)
O8_23 N9_23 Fe23_202 122.7(15)
N9_23 C10_23 C11_23 113.9(15)
N9_23 C10_23 C10A_23 123.1(16)
C11_23 C10_23 C10A_23 123.0(16)
N12_23 C11_23 C10_23 112.6(15)
N12_23 C11_23 C11A_23 123.8(16)
C10_23 C11_23 C11A_23 123.5(17)
C11_23 N12_23 O13_23 120.6(18)
C11_23 N12_23 Fe23_202 116.0(14)
O13_23 N12_23 Fe23_202 121.5(15)
N12_23 O13_23 B14_23 113.9(17)
O20_23 B14_23 O26_23 111.3(19)
O20_23 B14_23 O13_23 110.6(18)
O26_23 B14_23 O13_23 110.8(18)
O20_23 B14_23 C27_23 106.6(15)
O26_23 B14_23 C27_23 110.3(15)
O13_23 B14_23 C27_23 107.1(15)
N16_23 O15_23 B7_23 110.9(17)
C17_23 N16_23 O15_23 121.1(18)
C17_23 N16_23 Fe23_202 116.1(15)
O15_23 N16_23 Fe23_202 122.7(14)
N16_23 C17_23 C18_23 114.3(15)
N16_23 C17_23 C17A_23 123.3(16)
C18_23 C17_23 C17A_23 122.5(16)
N19_23 C18_23 C17_23 110.8(15)
N19_23 C18_23 C18A_23 122.8(16)
C17_23 C18_23 C18A_23 126.4(17)
C18_23 N19_23 O20_23 118.1(17)
C18_23 N19_23 Fe23_202 119.0(14)
O20_23 N19_23 Fe23_202 122.2(14)
N19_23 O20_23 B14_23 112.9(16)
N22_23 O21_23 B7_23 111.0(17)
C23_23 N22_23 O21_23 120.0(18)
C23_23 N22_23 Fe23_202 116.0(14)
O21_23 N22_23 Fe23_202 123.2(14)
N22_23 C23_23 C24_23 113.3(15)
N22_23 C23_23 C23A_23 122.5(16)
C24_23 C23_23 C23A_23 124.3(16)
N25_23 C24_23 C23_23 114.3(15)
N25_23 C24_23 C24A_23 123.4(16)
C23_23 C24_23 C24A_23 122.4(16)
C24_23 N25_23 O26_23 121.0(18)
C24_23 N25_23 Fe23_202 115.9(14)
O26_23 N25_23 Fe23_202 123.0(14)
N25_23 O26_23 B14_23 111.8(16)
C28_23 C27_23 C32_23 113.1(11)
C28_23 C27_23 B14_23 123.5(14)
C32_23 C27_23 B14_23 123.3(13)
N29_23 C28_23 C27_23 127.0(12)
N29_23 C28_23 H28_23 116.5
C27_23 C28_23 H28_23 116.5
C28_23 N29_23 C30_23 117.1(11)
C28_23 N29_23 Pd24_201 116.6(14)
C30_23 N29_23 Pd24_201 126.3(15)
N29_23 C30_23 C31_23 122.5(12)
N29_23 C30_23 H30_23 118.7
C31_23 C30_23 H30_23 118.7
C30_23 C31_23 C32_23 117.9(11)
C30_23 C31_23 H31_23 121.0
C32_23 C31_23 H31_23 121.0
C31_23 C32_23 C27_23 122.2(12)
C31_23 C32_23 H32_23 118.9
C27_23 C32_23 H32_23 118.9
C10_23 C10A_23 H10A_23 109.5
C10_23 C10A_23 H10B_23 109.5
H10A_23 C10A_23 H10B_23 109.5
C10_23 C10A_23 H10C_23 109.5
H10A_23 C10A_23 H10C_23 109.5
H10B_23 C10A_23 H10C_23 109.5
C11_23 C11A_23 H11A_23 109.5
C11_23 C11A_23 H11B_23 109.5
H11A_23 C11A_23 H11B_23 109.5
C11_23 C11A_23 H11C_23 109.5
H11A_23 C11A_23 H11C_23 109.5
H11B_23 C11A_23 H11C_23 109.5
C17_23 C17A_23 H17A_23 109.5
C17_23 C17A_23 H17B_23 109.5
H17A_23 C17A_23 H17B_23 109.5
C17_23 C17A_23 H17C_23 109.5
H17A_23 C17A_23 H17C_23 109.5
H17B_23 C17A_23 H17C_23 109.5
C18_23 C18A_23 H18A_23 109.5
C18_23 C18A_23 H18B_23 109.5
H18A_23 C18A_23 H18B_23 109.5
C18_23 C18A_23 H18C_23 109.5
H18A_23 C18A_23 H18C_23 109.5
H18B_23 C18A_23 H18C_23 109.5
C23_23 C23A_23 H23A_23 109.5
C23_23 C23A_23 H23B_23 109.5
H23A_23 C23A_23 H23B_23 109.5
C23_23 C23A_23 H23C_23 109.5
H23A_23 C23A_23 H23C_23 109.5
H23B_23 C23A_23 H23C_23 109.5
C24_23 C24A_23 H24A_23 109.5
C24_23 C24A_23 H24B_23 109.5
H24A_23 C24A_23 H24B_23 109.5
C24_23 C24A_23 H24C_23 109.5
H24A_23 C24A_23 H24C_23 109.5
H24B_23 C24A_23 H24C_23 109.5
C2_24 C1_24 C6_24 113.1(11)
C2_24 C1_24 B7_24 123.1(13)
C6_24 C1_24 B7_24 123.7(12)
N3_24 C2_24 C1_24 126.9(12)
N3_24 C2_24 H2_24 116.5
C1_24 C2_24 H2_24 116.5
C2_24 N3_24 C4_24 117.5(11)
C2_24 N3_24 Pd21_201 119.7(13)
C4_24 N3_24 Pd21_201 122.7(13)
N3_24 C4_24 C5_24 122.0(12)
N3_24 C4_24 H4_24 119.0
C5_24 C4_24 H4_24 119.0
C6_24 C5_24 C4_24 117.7(11)
C6_24 C5_24 H5_24 121.1
C4_24 C5_24 H5_24 121.1
C5_24 C6_24 C1_24 122.7(12)
C5_24 C6_24 H6_24 118.7
C1_24 C6_24 H6_24 118.7
O21_24 B7_24 O8_24 110.6(18)
O21_24 B7_24 O15_24 115.1(18)
O8_24 B7_24 O15_24 109.3(18)
O21_24 B7_24 C1_24 105.9(15)
O8_24 B7_24 C1_24 110.2(14)
O15_24 B7_24 C1_24 105.6(14)
N9_24 O8_24 B7_24 111.8(15)
C10_24 N9_24 O8_24 118.6(16)
C10_24 N9_24 Fe24_202 118.2(13)
O8_24 N9_24 Fe24_202 122.7(13)
N9_24 C10_24 C11_24 111.9(14)
N9_24 C10_24 C10A_24 123.9(16)
C11_24 C10_24 C10A_24 124.2(16)
N12_24 C11_24 C10_24 113.1(15)
N12_24 C11_24 C11A_24 125.1(16)
C10_24 C11_24 C11A_24 121.7(15)
C11_24 N12_24 O13_24 119.4(17)
C11_24 N12_24 Fe24_202 116.5(14)
O13_24 N12_24 Fe24_202 123.8(14)
N12_24 O13_24 B14_24 110.7(16)
O26_24 B14_24 O13_24 110.6(19)
O26_24 B14_24 O20_24 111.8(19)
O13_24 B14_24 O20_24 111.5(19)
O26_24 B14_24 C27_24 107.1(15)
O13_24 B14_24 C27_24 106.8(15)
O20_24 B14_24 C27_24 108.7(15)
N16_24 O15_24 B7_24 111.9(15)
C17_24 N16_24 O15_24 120.4(17)
C17_24 N16_24 Fe24_202 118.5(14)
O15_24 N16_24 Fe24_202 121.1(13)
N16_24 C17_24 C18_24 112.2(14)
N16_24 C17_24 C17A_24 123.3(16)
C18_24 C17_24 C17A_24 124.5(15)
N19_24 C18_24 C17_24 111.5(15)
N19_24 C18_24 C18A_24 124.0(16)
C17_24 C18_24 C18A_24 124.5(16)
C18_24 N19_24 O20_24 119.2(18)
C18_24 N19_24 Fe24_202 118.6(14)
O20_24 N19_24 Fe24_202 122.1(14)
N19_24 O20_24 B14_24 112.8(16)
N22_24 O21_24 B7_24 109.2(16)
C23_24 N22_24 O21_24 116.7(17)
C23_24 N22_24 Fe24_202 118.7(14)
O21_24 N22_24 Fe24_202 124.5(14)
N22_24 C23_24 C24_24 110.5(15)
N22_24 C23_24 C23A_24 124.5(16)
C24_24 C23_24 C23A_24 125.0(16)
N25_24 C24_24 C23_24 114.8(15)
N25_24 C24_24 C24A_24 124.1(16)
C23_24 C24_24 C24A_24 121.1(16)
C24_24 N25_24 O26_24 120.4(17)
C24_24 N25_24 Fe24_202 115.6(14)
O26_24 N25_24 Fe24_202 122.8(14)
N25_24 O26_24 B14_24 111.2(16)
C28_24 C27_24 C32_24 112.5(12)
C28_24 C27_24 B14_24 124.8(14)
C32_24 C27_24 B14_24 122.7(13)
N29_24 C28_24 C27_24 126.9(12)
N29_24 C28_24 H28_24 116.5
C27_24 C28_24 H28_24 116.5
C30_24 N29_24 C28_24 118.1(12)
C30_24 N29_24 Pd24_201 122.0(14)
C28_24 N29_24 Pd24_201 119.6(14)
N29_24 C30_24 C31_24 121.6(12)
N29_24 C30_24 H30_24 119.2
C31_24 C30_24 H30_24 119.2
C32_24 C31_24 C30_24 117.8(11)
C32_24 C31_24 H31_24 121.1
C30_24 C31_24 H31_24 121.1
C31_24 C32_24 C27_24 123.0(12)
C31_24 C32_24 H32_24 118.5
C27_24 C32_24 H32_24 118.5
C10_24 C10A_24 H10A_24 109.5
C10_24 C10A_24 H10B_24 109.5
H10A_24 C10A_24 H10B_24 109.5
C10_24 C10A_24 H10C_24 109.5
H10A_24 C10A_24 H10C_24 109.5
H10B_24 C10A_24 H10C_24 109.5
C11_24 C11A_24 H11A_24 109.5
C11_24 C11A_24 H11B_24 109.5
H11A_24 C11A_24 H11B_24 109.5
C11_24 C11A_24 H11C_24 109.5
H11A_24 C11A_24 H11C_24 109.5
H11B_24 C11A_24 H11C_24 109.5
C17_24 C17A_24 H17A_24 109.5
C17_24 C17A_24 H17B_24 109.5
H17A_24 C17A_24 H17B_24 109.5
C17_24 C17A_24 H17C_24 109.5
H17A_24 C17A_24 H17C_24 109.5
H17B_24 C17A_24 H17C_24 109.5
C18_24 C18A_24 H18A_24 109.5
C18_24 C18A_24 H18B_24 109.5
H18A_24 C18A_24 H18B_24 109.5
C18_24 C18A_24 H18C_24 109.5
H18A_24 C18A_24 H18C_24 109.5
H18B_24 C18A_24 H18C_24 109.5
C23_24 C23A_24 H23A_24 109.5
C23_24 C23A_24 H23B_24 109.5
H23A_24 C23A_24 H23B_24 109.5
C23_24 C23A_24 H23C_24 109.5
H23A_24 C23A_24 H23C_24 109.5
H23B_24 C23A_24 H23C_24 109.5
C24_24 C24A_24 H24A_24 109.5
C24_24 C24A_24 H24B_24 109.5
H24A_24 C24A_24 H24B_24 109.5
C24_24 C24A_24 H24C_24 109.5
H24A_24 C24A_24 H24C_24 109.5
H24B_24 C24A_24 H24C_24 109.5
C2_25 C1_25 C6_25 111.7(11)
C2_25 C1_25 B7_25 125.1(14)
C6_25 C1_25 B7_25 123.1(12)
N3_25 C2_25 C1_25 127.1(12)
N3_25 C2_25 H2_25 116.5
C1_25 C2_25 H2_25 116.5
C4_25 N3_25 C2_25 118.3(11)
C4_25 N3_25 Pd21_201 115.5(13)
C2_25 N3_25 Pd21_201 125.7(13)
N3_25 C4_25 C5_25 121.2(12)
N3_25 C4_25 H4_25 119.4
C5_25 C4_25 H4_25 119.4
C6_25 C5_25 C4_25 117.6(11)
C6_25 C5_25 H5_25 121.2
C4_25 C5_25 H5_25 121.2
C5_25 C6_25 C1_25 124.0(12)
C5_25 C6_25 H6_25 118.0
C1_25 C6_25 H6_25 118.0
O8_25 B7_25 O15_25 110.4(18)
O8_25 B7_25 O21_25 111.8(18)
O15_25 B7_25 O21_25 111.6(19)
O8_25 B7_25 C1_25 110.8(15)
O15_25 B7_25 C1_25 106.7(15)
O21_25 B7_25 C1_25 105.3(14)
N9_25 O8_25 B7_25 112.6(16)
C10_25 N9_25 O8_25 120.3(17)
C10_25 N9_25 Fe25_202 117.3(14)
O8_25 N9_25 Fe25_202 122.3(13)
N9_25 C10_25 C11_25 112.9(15)
N9_25 C10_25 C10A_25 126.0(16)
C11_25 C10_25 C10A_25 121.1(15)
N12_25 C11_25 C10_25 113.7(15)
N12_25 C11_25 C11A_25 125.8(17)
C10_25 C11_25 C11A_25 120.4(16)
C11_25 N12_25 O13_25 120.5(18)
C11_25 N12_25 Fe25_202 116.5(14)
O13_25 N12_25 Fe25_202 123.0(14)
N12_25 O13_25 B14_25 112.9(17)
O20_25 B14_25 O13_25 108.4(19)
O20_25 B14_25 O26_25 109.2(19)
O13_25 B14_25 O26_25 111.1(19)
O20_25 B14_25 C27_25 112.3(15)
O13_25 B14_25 C27_25 108.6(15)
O26_25 B14_25 C27_25 107.2(15)
N16_25 O15_25 B7_25 114.7(17)
C17_25 N16_25 O15_25 121.3(18)
C17_25 N16_25 Fe25_202 117.9(14)
O15_25 N16_25 Fe25_202 120.8(14)
N16_25 C17_25 C18_25 114.2(15)
N16_25 C17_25 C17A_25 124.7(16)
C18_25 C17_25 C17A_25 121.0(16)
N19_25 C18_25 C17_25 110.0(15)
N19_25 C18_25 C18A_25 125.3(17)
C17_25 C18_25 C18A_25 124.6(16)
C18_25 N19_25 O20_25 119.8(18)
C18_25 N19_25 Fe25_202 119.6(15)
O20_25 N19_25 Fe25_202 120.0(14)
N19_25 O20_25 B14_25 116.5(17)
N22_25 O21_25 B7_25 111.0(15)
C23_25 N22_25 O21_25 117.8(17)
C23_25 N22_25 Fe25_202 117.8(14)
O21_25 N22_25 Fe25_202 124.2(14)
N22_25 C23_25 C24_25 112.0(15)
N22_25 C23_25 C23A_25 125.0(16)
C24_25 C23_25 C23A_25 123.0(16)
N25_25 C24_25 C23_25 113.8(15)
N25_25 C24_25 C24A_25 125.1(16)
C23_25 C24_25 C24A_25 121.2(16)
C24_25 N25_25 O26_25 120.6(18)
C24_25 N25_25 Fe25_202 116.3(14)
O26_25 N25_25 Fe25_202 122.9(14)
N25_25 O26_25 B14_25 113.7(17)
C28_25 C27_25 C32_25 112.2(11)
C28_25 C27_25 B14_25 124.4(14)
C32_25 C27_25 B14_25 123.4(13)
N29_25 C28_25 C27_25 127.2(12)
N29_25 C28_25 H28_25 116.4
C27_25 C28_25 H28_25 116.4
C30_25 N29_25 C28_25 117.5(11)
C30_25 N29_25 Pd25_201 119.8(14)
C28_25 N29_25 Pd25_201 122.2(14)
N29_25 C30_25 C31_25 122.4(12)
N29_25 C30_25 H30_25 118.8
C31_25 C30_25 H30_25 118.8
C30_25 C31_25 C32_25 117.0(11)
C30_25 C31_25 H31_25 121.5
C32_25 C31_25 H31_25 121.5
C31_25 C32_25 C27_25 123.8(12)
C31_25 C32_25 H32_25 118.1
C27_25 C32_25 H32_25 118.1
C10_25 C10A_25 H10A_25 109.5
C10_25 C10A_25 H10B_25 109.5
H10A_25 C10A_25 H10B_25 109.5
C10_25 C10A_25 H10C_25 109.5
H10A_25 C10A_25 H10C_25 109.5
H10B_25 C10A_25 H10C_25 109.5
C11_25 C11A_25 H11A_25 109.5
C11_25 C11A_25 H11B_25 109.5
H11A_25 C11A_25 H11B_25 109.5
C11_25 C11A_25 H11C_25 109.5
H11A_25 C11A_25 H11C_25 109.5
H11B_25 C11A_25 H11C_25 109.5
C17_25 C17A_25 H17A_25 109.5
C17_25 C17A_25 H17B_25 109.5
H17A_25 C17A_25 H17B_25 109.5
C17_25 C17A_25 H17C_25 109.5
H17A_25 C17A_25 H17C_25 109.5
H17B_25 C17A_25 H17C_25 109.5
C18_25 C18A_25 H18A_25 109.5
C18_25 C18A_25 H18B_25 109.5
H18A_25 C18A_25 H18B_25 109.5
C18_25 C18A_25 H18C_25 109.5
H18A_25 C18A_25 H18C_25 109.5
H18B_25 C18A_25 H18C_25 109.5
C23_25 C23A_25 H23A_25 109.5
C23_25 C23A_25 H23B_25 109.5
H23A_25 C23A_25 H23B_25 109.5
C23_25 C23A_25 H23C_25 109.5
H23A_25 C23A_25 H23C_25 109.5
H23B_25 C23A_25 H23C_25 109.5
C24_25 C24A_25 H24A_25 109.5
C24_25 C24A_25 H24B_25 109.5
H24A_25 C24A_25 H24B_25 109.5
C24_25 C24A_25 H24C_25 109.5
H24A_25 C24A_25 H24C_25 109.5
H24B_25 C24A_25 H24C_25 109.5
C2_26 C1_26 C6_26 113.5(12)
C2_26 C1_26 B7_26 124.8(14)
C6_26 C1_26 B7_26 121.7(13)
N3_26 C2_26 C1_26 125.7(12)
N3_26 C2_26 H2_26 117.2
C1_26 C2_26 H2_26 117.2
C2_26 N3_26 C4_26 118.4(12)
C2_26 N3_26 Pd25_201 126.5(15)
C4_26 N3_26 Pd25_201 115.0(15)
N3_26 C4_26 C5_26 122.4(12)
N3_26 C4_26 H4_26 118.8
C5_26 C4_26 H4_26 118.8
C6_26 C5_26 C4_26 116.9(11)
C6_26 C5_26 H5_26 121.6
C4_26 C5_26 H5_26 121.6
C5_26 C6_26 C1_26 123.2(12)
C5_26 C6_26 H6_26 118.4
C1_26 C6_26 H6_26 118.4
O8_26 B7_26 O21_26 110(2)
O8_26 B7_26 O15_26 112(2)
O21_26 B7_26 O15_26 113(2)
O8_26 B7_26 C1_26 107.9(16)
O21_26 B7_26 C1_26 110.5(16)
O15_26 B7_26 C1_26 104.1(16)
N9_26 O8_26 B7_26 113.8(18)
C10_26 N9_26 O8_26 120.1(18)
C10_26 N9_26 Fe26_202 115.9(15)
O8_26 N9_26 Fe26_202 123.3(15)
N9_26 C10_26 C11_26 112.9(15)
N9_26 C10_26 C10A_26 124.7(16)
C11_26 C10_26 C10A_26 122.5(16)
N12_26 C11_26 C10_26 112.1(15)
N12_26 C11_26 C11A_26 125.4(16)
C10_26 C11_26 C11A_26 122.5(16)
C11_26 N12_26 O13_26 117.1(18)
C11_26 N12_26 Fe26_202 118.7(15)
O13_26 N12_26 Fe26_202 124.2(15)
N12_26 O13_26 B14_26 114.2(17)
O20_26 B14_26 O26_26 112(2)
O20_26 B14_26 O13_26 111(2)
O26_26 B14_26 O13_26 106(2)
O20_26 B14_26 C27_26 112.4(17)
O26_26 B14_26 C27_26 106.5(16)
O13_26 B14_26 C27_26 108.7(16)
N16_26 O15_26 B7_26 112.3(18)
C17_26 N16_26 O15_26 117.8(18)
C17_26 N16_26 Fe26_202 118.6(15)
O15_26 N16_26 Fe26_202 123.6(15)
N16_26 C17_26 C18_26 112.0(16)
N16_26 C17_26 C17A_26 125.0(17)
C18_26 C17_26 C17A_26 123.0(17)
N19_26 C18_26 C17_26 112.5(15)
N19_26 C18_26 C18A_26 124.7(17)
C17_26 C18_26 C18A_26 122.8(17)
C18_26 N19_26 O20_26 118.4(18)
C18_26 N19_26 Fe26_202 118.3(15)
O20_26 N19_26 Fe26_202 123.3(15)
N19_26 O20_26 B14_26 114.5(18)
N22_26 O21_26 B7_26 111.7(18)
C23_26 N22_26 O21_26 119.7(19)
C23_26 N22_26 Fe26_202 116.3(15)
O21_26 N22_26 Fe26_202 123.9(15)
N22_26 C23_26 C24_26 113.1(15)
N22_26 C23_26 C23A_26 122.9(17)
C24_26 C23_26 C23A_26 123.9(17)
N25_26 C24_26 C23_26 113.1(15)
N25_26 C24_26 C24A_26 124.0(17)
C23_26 C24_26 C24A_26 122.9(17)
C24_26 N25_26 O26_26 119.0(18)
C24_26 N25_26 Fe26_202 117.4(15)
O26_26 N25_26 Fe26_202 123.7(15)
N25_26 O26_26 B14_26 114.7(18)
C28_26 C27_26 C32_26 112.6(12)
C28_26 C27_26 B14_26 125.6(14)
C32_26 C27_26 B14_26 121.8(13)
N29_26 C28_26 C27_26 127.7(13)
N29_26 C28_26 H28_26 116.1
C27_26 C28_26 H28_26 116.1
C28_26 N29_26 C30_26 116.7(12)
C28_26 N29_26 Pd23_201 123.6(16)
C30_26 N29_26 Pd23_201 119.3(16)
N29_26 C30_26 C31_26 122.4(13)
N29_26 C30_26 H30_26 118.8
C31_26 C30_26 H30_26 118.8
C30_26 C31_26 C32_26 118.4(11)
C30_26 C31_26 H31_26 120.8
C32_26 C31_26 H31_26 120.8
C31_26 C32_26 C27_26 122.2(12)
C31_26 C32_26 H32_26 118.9
C27_26 C32_26 H32_26 118.9
C10_26 C10A_26 H10A_26 109.5
C10_26 C10A_26 H10B_26 109.5
H10A_26 C10A_26 H10B_26 109.5
C10_26 C10A_26 H10C_26 109.5
H10A_26 C10A_26 H10C_26 109.5
H10B_26 C10A_26 H10C_26 109.5
C11_26 C11A_26 H11A_26 109.5
C11_26 C11A_26 H11B_26 109.5
H11A_26 C11A_26 H11B_26 109.5
C11_26 C11A_26 H11C_26 109.5
H11A_26 C11A_26 H11C_26 109.5
H11B_26 C11A_26 H11C_26 109.5
C17_26 C17A_26 H17A_26 109.5
C17_26 C17A_26 H17B_26 109.5
H17A_26 C17A_26 H17B_26 109.5
C17_26 C17A_26 H17C_26 109.5
H17A_26 C17A_26 H17C_26 109.5
H17B_26 C17A_26 H17C_26 109.5
C18_26 C18A_26 H18A_26 109.5
C18_26 C18A_26 H18B_26 109.5
H18A_26 C18A_26 H18B_26 109.5
C18_26 C18A_26 H18C_26 109.5
H18A_26 C18A_26 H18C_26 109.5
H18B_26 C18A_26 H18C_26 109.5
C23_26 C23A_26 H23A_26 109.5
C23_26 C23A_26 H23B_26 109.5
H23A_26 C23A_26 H23B_26 109.5
C23_26 C23A_26 H23C_26 109.5
H23A_26 C23A_26 H23C_26 109.5
H23B_26 C23A_26 H23C_26 109.5
C24_26 C24A_26 H24A_26 109.5
C24_26 C24A_26 H24B_26 109.5
H24A_26 C24A_26 H24B_26 109.5
C24_26 C24A_26 H24C_26 109.5
H24A_26 C24A_26 H24C_26 109.5
H24B_26 C24A_26 H24C_26 109.5
C2_27 C1_27 C6_27 112.1(12)
C2_27 C1_27 B7_27 124.4(14)
C6_27 C1_27 B7_27 123.5(13)
N3_27 C2_27 C1_27 127.3(12)
N3_27 C2_27 H2_27 116.3
C1_27 C2_27 H2_27 116.3
C4_27 N3_27 C2_27 117.7(12)
C4_27 N3_27 Pd26_201 121.7(15)
C2_27 N3_27 Pd26_201 120.6(15)
N3_27 C4_27 C5_27 121.9(12)
N3_27 C4_27 H4_27 119.1
C5_27 C4_27 H4_27 119.1
C6_27 C5_27 C4_27 117.7(11)
C6_27 C5_27 H5_27 121.2
C4_27 C5_27 H5_27 121.2
C5_27 C6_27 C1_27 123.3(12)
C5_27 C6_27 H6_27 118.4
C1_27 C6_27 H6_27 118.4
O15_27 B7_27 O8_27 114(2)
O15_27 B7_27 O21_27 110(2)
O8_27 B7_27 O21_27 109(2)
O15_27 B7_27 C1_27 109.7(16)
O8_27 B7_27 C1_27 105.6(16)
O21_27 B7_27 C1_27 108.3(16)
N9_27 O8_27 B7_27 111.2(18)
C10_27 N9_27 O8_27 116.9(19)
C10_27 N9_27 Fe27_202 117.9(15)
O8_27 N9_27 Fe27_202 124.9(16)
N9_27 C10_27 C11_27 112.2(16)
N9_27 C10_27 C10A_27 123.9(17)
C11_27 C10_27 C10A_27 124.0(17)
N12_27 C11_27 C10_27 113.7(16)
N12_27 C11_27 C11A_27 124.2(17)
C10_27 C11_27 C11A_27 122.2(17)
C11_27 N12_27 O13_27 124(2)
C11_27 N12_27 Fe27_202 115.9(15)
O13_27 N12_27 Fe27_202 120.0(16)
N12_27 O13_27 B14_27 115.9(19)
O13_27 B14_27 O26_27 110(2)
O13_27 B14_27 O20_27 110(2)
O26_27 B14_27 O20_27 112(2)
O13_27 B14_27 C27_27 107.3(16)
O26_27 B14_27 C27_27 109.8(17)
O20_27 B14_27 C27_27 107.6(16)
N16_27 O15_27 B7_27 110.9(17)
C17_27 N16_27 O15_27 120.6(18)
C17_27 N16_27 Fe27_202 117.2(15)
O15_27 N16_27 Fe27_202 122.1(15)
N16_27 C17_27 C18_27 113.9(16)
N16_27 C17_27 C17A_27 122.7(17)
C18_27 C17_27 C17A_27 123.4(17)
N19_27 C18_27 C17_27 110.2(15)
N19_27 C18_27 C18A_27 123.1(17)
C17_27 C18_27 C18A_27 126.7(17)
C18_27 N19_27 O20_27 116.9(18)
C18_27 N19_27 Fe27_202 119.9(15)
O20_27 N19_27 Fe27_202 123.1(15)
N19_27 O20_27 B14_27 111.7(18)
N22_27 O21_27 B7_27 110.7(17)
C23_27 N22_27 O21_27 118.6(18)
C23_27 N22_27 Fe27_202 116.4(14)
O21_27 N22_27 Fe27_202 124.9(15)
N22_27 C23_27 C24_27 112.6(15)
N22_27 C23_27 C23A_27 123.0(16)
C24_27 C23_27 C23A_27 124.4(16)
N25_27 C24_27 C23_27 113.8(16)
N25_27 C24_27 C24A_27 125.9(17)
C23_27 C24_27 C24A_27 120.3(16)
C24_27 N25_27 O26_27 119.7(19)
C24_27 N25_27 Fe27_202 116.2(15)
O26_27 N25_27 Fe27_202 124.0(15)
N25_27 O26_27 B14_27 110.4(18)
C28_27 C27_27 C32_27 112.8(12)
C28_27 C27_27 B14_27 124.1(15)
C32_27 C27_27 B14_27 123.0(13)
N29_27 C28_27 C27_27 127.1(13)
N29_27 C28_27 H28_27 116.5
C27_27 C28_27 H28_27 116.5
C28_27 N29_27 C30_27 117.5(12)
C28_27 N29_27 Pd23_201 122.5(17)
C30_27 N29_27 Pd23_201 119.9(17)
N29_27 C30_27 C31_27 122.2(13)
N29_27 C30_27 H30_27 118.9
C31_27 C30_27 H30_27 118.9
C30_27 C31_27 C32_27 117.7(11)
C30_27 C31_27 H31_27 121.1
C32_27 C31_27 H31_27 121.1
C31_27 C32_27 C27_27 122.7(12)
C31_27 C32_27 H32_27 118.6
C27_27 C32_27 H32_27 118.6
C10_27 C10A_27 H10A_27 109.5
C10_27 C10A_27 H10B_27 109.5
H10A_27 C10A_27 H10B_27 109.5
C10_27 C10A_27 H10C_27 109.5
H10A_27 C10A_27 H10C_27 109.5
H10B_27 C10A_27 H10C_27 109.5
C11_27 C11A_27 H11A_27 109.5
C11_27 C11A_27 H11B_27 109.5
H11A_27 C11A_27 H11B_27 109.5
C11_27 C11A_27 H11C_27 109.5
H11A_27 C11A_27 H11C_27 109.5
H11B_27 C11A_27 H11C_27 109.5
C17_27 C17A_27 H17A_27 109.5
C17_27 C17A_27 H17B_27 109.5
H17A_27 C17A_27 H17B_27 109.5
C17_27 C17A_27 H17C_27 109.5
H17A_27 C17A_27 H17C_27 109.5
H17B_27 C17A_27 H17C_27 109.5
C18_27 C18A_27 H18A_27 109.5
C18_27 C18A_27 H18B_27 109.5
H18A_27 C18A_27 H18B_27 109.5
C18_27 C18A_27 H18C_27 109.5
H18A_27 C18A_27 H18C_27 109.5
H18B_27 C18A_27 H18C_27 109.5
C23_27 C23A_27 H23A_27 109.5
C23_27 C23A_27 H23B_27 109.5
H23A_27 C23A_27 H23B_27 109.5
C23_27 C23A_27 H23C_27 109.5
H23A_27 C23A_27 H23C_27 109.5
H23B_27 C23A_27 H23C_27 109.5
C24_27 C24A_27 H24A_27 109.5
C24_27 C24A_27 H24B_27 109.5
H24A_27 C24A_27 H24B_27 109.5
C24_27 C24A_27 H24C_27 109.5
H24A_27 C24A_27 H24C_27 109.5
H24B_27 C24A_27 H24C_27 109.5
C2_28 C1_28 C6_28 113.0(11)
C2_28 C1_28 B7_28 124.2(13)
C6_28 C1_28 B7_28 122.7(12)
N3_28 C2_28 C1_28 126.6(12)
N3_28 C2_28 H2_28 116.7
C1_28 C2_28 H2_28 116.7
C2_28 N3_28 C4_28 118.0(11)
C2_28 N3_28 Pd21_201 118.8(13)
C4_28 N3_28 Pd21_201 123.1(13)
N3_28 C4_28 C5_28 121.7(12)
N3_28 C4_28 H4_28 119.2
C5_28 C4_28 H4_28 119.2
C6_28 C5_28 C4_28 118.1(11)
C6_28 C5_28 H5_28 121.0
C4_28 C5_28 H5_28 121.0
C5_28 C6_28 C1_28 122.6(12)
C5_28 C6_28 H6_28 118.7
C1_28 C6_28 H6_28 118.7
O21_28 B7_28 O8_28 110.9(18)
O21_28 B7_28 O15_28 113.2(18)
O8_28 B7_28 O15_28 111.0(17)
O21_28 B7_28 C1_28 107.9(14)
O8_28 B7_28 C1_28 108.3(15)
O15_28 B7_28 C1_28 105.2(15)
N9_28 O8_28 B7_28 111.4(16)
C10_28 N9_28 O8_28 120.9(17)
C10_28 N9_28 Fe28_202 117.8(14)
O8_28 N9_28 Fe28_202 121.2(14)
N9_28 C10_28 C11_28 112.4(15)
N9_28 C10_28 C10A_28 125.5(16)
C11_28 C10_28 C10A_28 122.1(16)
N12_28 C11_28 C10_28 112.9(15)
N12_28 C11_28 C11A_28 124.7(16)
C10_28 C11_28 C11A_28 122.3(16)
C11_28 N12_28 O13_28 120.7(18)
C11_28 N12_28 Fe28_202 118.1(14)
O13_28 N12_28 Fe28_202 121.2(14)
N12_28 O13_28 B14_28 113.6(17)
O13_28 B14_28 O20_28 108.4(18)
O13_28 B14_28 O26_28 110.9(18)
O20_28 B14_28 O26_28 111.3(18)
O13_28 B14_28 C27_28 111.7(15)
O20_28 B14_28 C27_28 108.7(15)
O26_28 B14_28 C27_28 105.8(15)
N16_28 O15_28 B7_28 112.3(16)
C17_28 N16_28 O15_28 119.5(17)
C17_28 N16_28 Fe28_202 118.2(14)
O15_28 N16_28 Fe28_202 121.8(13)
N16_28 C17_28 C18_28 112.5(14)
N16_28 C17_28 C17A_28 124.8(16)
C18_28 C17_28 C17A_28 122.8(15)
N19_28 C18_28 C17_28 110.6(14)
N19_28 C18_28 C18A_28 124.8(16)
C17_28 C18_28 C18A_28 124.6(15)
C18_28 N19_28 O20_28 117.7(17)
C18_28 N19_28 Fe28_202 120.2(14)
O20_28 N19_28 Fe28_202 122.1(13)
N19_28 O20_28 B14_28 112.6(16)
N22_28 O21_28 B7_28 109.4(15)
C23_28 N22_28 O21_28 119.4(17)
C23_28 N22_28 Fe28_202 116.7(13)
O21_28 N22_28 Fe28_202 123.8(14)
N22_28 C23_28 C24_28 111.7(14)
N22_28 C23_28 C23A_28 125.3(16)
C24_28 C23_28 C23A_28 123.0(16)
N25_28 C24_28 C23_28 115.3(15)
N25_28 C24_28 C24A_28 124.8(16)
C23_28 C24_28 C24A_28 119.9(15)
C24_28 N25_28 O26_28 120.5(17)
C24_28 N25_28 Fe28_202 115.3(14)
O26_28 N25_28 Fe28_202 124.1(14)
N25_28 O26_28 B14_28 111.6(16)
C28_28 C27_28 C32_28 112.8(11)
C28_28 C27_28 B14_28 123.4(14)
C32_28 C27_28 B14_28 123.8(13)
N29_28 C28_28 C27_28 126.7(12)
N29_28 C28_28 H28_28 116.7
C27_28 C28_28 H28_28 116.7
C28_28 N29_28 C30_28 117.8(11)
C28_28 N29_28 Pd26_201 118.7(14)
C30_28 N29_28 Pd26_201 123.6(14)
N29_28 C30_28 C31_28 122.5(12)
N29_28 C30_28 H30_28 118.8
C31_28 C30_28 H30_28 118.8
C30_28 C31_28 C32_28 117.0(11)
C30_28 C31_28 H31_28 121.5
C32_28 C31_28 H31_28 121.5
C31_28 C32_28 C27_28 123.3(12)
C31_28 C32_28 H32_28 118.3
C27_28 C32_28 H32_28 118.3
C10_28 C10A_28 H10A_28 109.5
C10_28 C10A_28 H10B_28 109.5
H10A_28 C10A_28 H10B_28 109.5
C10_28 C10A_28 H10C_28 109.5
H10A_28 C10A_28 H10C_28 109.5
H10B_28 C10A_28 H10C_28 109.5
C11_28 C11A_28 H11A_28 109.5
C11_28 C11A_28 H11B_28 109.5
H11A_28 C11A_28 H11B_28 109.5
C11_28 C11A_28 H11C_28 109.5
H11A_28 C11A_28 H11C_28 109.5
H11B_28 C11A_28 H11C_28 109.5
C17_28 C17A_28 H17A_28 109.5
C17_28 C17A_28 H17B_28 109.5
H17A_28 C17A_28 H17B_28 109.5
C17_28 C17A_28 H17C_28 109.5
H17A_28 C17A_28 H17C_28 109.5
H17B_28 C17A_28 H17C_28 109.5
C18_28 C18A_28 H18A_28 109.5
C18_28 C18A_28 H18B_28 109.5
H18A_28 C18A_28 H18B_28 109.5
C18_28 C18A_28 H18C_28 109.5
H18A_28 C18A_28 H18C_28 109.5
H18B_28 C18A_28 H18C_28 109.5
C23_28 C23A_28 H23A_28 109.5
C23_28 C23A_28 H23B_28 109.5
H23A_28 C23A_28 H23B_28 109.5
C23_28 C23A_28 H23C_28 109.5
H23A_28 C23A_28 H23C_28 109.5
H23B_28 C23A_28 H23C_28 109.5
C24_28 C24A_28 H24A_28 109.5
C24_28 C24A_28 H24B_28 109.5
H24A_28 C24A_28 H24B_28 109.5
C24_28 C24A_28 H24C_28 109.5
H24A_28 C24A_28 H24C_28 109.5
H24B_28 C24A_28 H24C_28 109.5
C2_29 C1_29 C6_29 112.2(12)
C2_29 C1_29 B7_29 125.3(14)
C6_29 C1_29 B7_29 122.5(13)
N3_29 C2_29 C1_29 127.7(12)
N3_29 C2_29 H2_29 116.1
C1_29 C2_29 H2_29 116.1
C2_29 N3_29 C4_29 117.6(12)
C2_29 N3_29 Pd22_201 125.4(15)
C4_29 N3_29 Pd22_201 117.0(15)
N3_29 C4_29 C5_29 121.4(12)
N3_29 C4_29 H4_29 119.3
C5_29 C4_29 H4_29 119.3
C6_29 C5_29 C4_29 118.1(11)
C6_29 C5_29 H5_29 121.0
C4_29 C5_29 H5_29 121.0
C5_29 C6_29 C1_29 123.0(12)
C5_29 C6_29 H6_29 118.5
C1_29 C6_29 H6_29 118.5
O21_29 B7_29 O15_29 114.0(19)
O21_29 B7_29 O8_29 111.0(19)
O15_29 B7_29 O8_29 107.0(19)
O21_29 B7_29 C1_29 109.3(16)
O15_29 B7_29 C1_29 106.2(15)
O8_29 B7_29 C1_29 109.1(16)
N9_29 O8_29 B7_29 111.8(17)
C10_29 N9_29 O8_29 120.9(18)
C10_29 N9_29 Fe29_202 116.0(15)
O8_29 N9_29 Fe29_202 123.1(15)
N9_29 C10_29 C11_29 114.2(16)
N9_29 C10_29 C10A_29 124.8(17)
C11_29 C10_29 C10A_29 121.0(17)
N12_29 C11_29 C10_29 112.8(16)
N12_29 C11_29 C11A_29 124.5(17)
C10_29 C11_29 C11A_29 122.7(17)
C11_29 N12_29 O13_29 121.1(19)
C11_29 N12_29 Fe29_202 116.1(15)
O13_29 N12_29 Fe29_202 122.6(15)
N12_29 O13_29 B14_29 113.5(18)
O20_29 B14_29 O13_29 110(2)
O20_29 B14_29 O26_29 112(2)
O13_29 B14_29 O26_29 110(2)
O20_29 B14_29 C27_29 110.8(16)
O13_29 B14_29 C27_29 106.7(16)
O26_29 B14_29 C27_29 107.0(15)
N16_29 O15_29 B7_29 112.8(16)
C17_29 N16_29 O15_29 119.8(18)
C17_29 N16_29 Fe29_202 116.4(15)
O15_29 N16_29 Fe29_202 123.5(14)
N16_29 C17_29 C18_29 114.3(15)
N16_29 C17_29 C17A_29 123.2(16)
C18_29 C17_29 C17A_29 122.5(16)
N19_29 C18_29 C17_29 111.4(15)
N19_29 C18_29 C18A_29 124.3(17)
C17_29 C18_29 C18A_29 124.3(17)
C18_29 N19_29 O20_29 119.5(18)
C18_29 N19_29 Fe29_202 117.8(15)
O20_29 N19_29 Fe29_202 122.7(15)
N19_29 O20_29 B14_29 112.8(18)
N22_29 O21_29 B7_29 113.0(17)
C23_29 N22_29 O21_29 119.3(18)
C23_29 N22_29 Fe29_202 117.7(15)
O21_29 N22_29 Fe29_202 122.7(15)
N22_29 C23_29 C24_29 112.6(15)
N22_29 C23_29 C23A_29 124.2(16)
C24_29 C23_29 C23A_29 123.2(16)
N25_29 C24_29 C23_29 113.9(15)
N25_29 C24_29 C24A_29 124.9(17)
C23_29 C24_29 C24A_29 121.3(16)
C24_29 N25_29 O26_29 120.7(18)
C24_29 N25_29 Fe29_202 116.3(15)
O26_29 N25_29 Fe29_202 123.0(15)
N25_29 O26_29 B14_29 112.4(17)
C28_29 C27_29 C32_29 112.2(12)
C28_29 C27_29 B14_29 125.5(14)
C32_29 C27_29 B14_29 122.2(13)
N29_29 C28_29 C27_29 127.1(12)
N29_29 C28_29 H28_29 116.5
C27_29 C28_29 H28_29 116.5
C28_29 N29_29 C30_29 117.9(12)
C28_29 N29_29 Pd25_201 123.2(15)
C30_29 N29_29 Pd25_201 118.1(16)
N29_29 C30_29 C31_29 121.9(12)
N29_29 C30_29 H30_29 119.1
C31_29 C30_29 H30_29 119.1
C32_29 C31_29 C30_29 117.4(11)
C32_29 C31_29 H31_29 121.3
C30_29 C31_29 H31_29 121.3
C31_29 C32_29 C27_29 123.5(12)
C31_29 C32_29 H32_29 118.3
C27_29 C32_29 H32_29 118.3
C10_29 C10A_29 H10A_29 109.5
C10_29 C10A_29 H10B_29 109.5
H10A_29 C10A_29 H10B_29 109.5
C10_29 C10A_29 H10C_29 109.5
H10A_29 C10A_29 H10C_29 109.5
H10B_29 C10A_29 H10C_29 109.5
C11_29 C11A_29 H11A_29 109.5
C11_29 C11A_29 H11B_29 109.5
H11A_29 C11A_29 H11B_29 109.5
C11_29 C11A_29 H11C_29 109.5
H11A_29 C11A_29 H11C_29 109.5
H11B_29 C11A_29 H11C_29 109.5
C17_29 C17A_29 H17A_29 109.5
C17_29 C17A_29 H17B_29 109.5
H17A_29 C17A_29 H17B_29 109.5
C17_29 C17A_29 H17C_29 109.5
H17A_29 C17A_29 H17C_29 109.5
H17B_29 C17A_29 H17C_29 109.5
C18_29 C18A_29 H18A_29 109.5
C18_29 C18A_29 H18B_29 109.5
H18A_29 C18A_29 H18B_29 109.5
C18_29 C18A_29 H18C_29 109.5
H18A_29 C18A_29 H18C_29 109.5
H18B_29 C18A_29 H18C_29 109.5
C23_29 C23A_29 H23A_29 109.5
C23_29 C23A_29 H23B_29 109.5
H23A_29 C23A_29 H23B_29 109.5
C23_29 C23A_29 H23C_29 109.5
H23A_29 C23A_29 H23C_29 109.5
H23B_29 C23A_29 H23C_29 109.5
C24_29 C24A_29 H24A_29 109.5
C24_29 C24A_29 H24B_29 109.5
H24A_29 C24A_29 H24B_29 109.5
C24_29 C24A_29 H24C_29 109.5
H24A_29 C24A_29 H24C_29 109.5
H24B_29 C24A_29 H24C_29 109.5
C2_30 C1_30 C6_30 113.1(12)
C2_30 C1_30 B7_30 125.7(15)
C6_30 C1_30 B7_30 121.1(13)
N3_30 C2_30 C1_30 126.4(12)
N3_30 C2_30 H2_30 116.8
C1_30 C2_30 H2_30 116.8
C4_30 N3_30 C2_30 117.6(12)
C4_30 N3_30 Pd25_201 115.7(16)
C2_30 N3_30 Pd25_201 126.5(16)
N3_30 C4_30 C5_30 122.8(13)
N3_30 C4_30 H4_30 118.6
C5_30 C4_30 H4_30 118.6
C6_30 C5_30 C4_30 117.2(11)
C6_30 C5_30 H5_30 121.4
C4_30 C5_30 H5_30 121.4
C5_30 C6_30 C1_30 122.8(12)
C5_30 C6_30 H6_30 118.6
C1_30 C6_30 H6_30 118.6
O8_30 B7_30 O15_30 110(2)
O8_30 B7_30 O21_30 109(2)
O15_30 B7_30 O21_30 114(2)
O8_30 B7_30 C1_30 110.9(17)
O15_30 B7_30 C1_30 104.6(16)
O21_30 B7_30 C1_30 108.8(17)
N9_30 O8_30 B7_30 114.3(19)
C10_30 N9_30 O8_30 119(2)
C10_30 N9_30 Fe30_202 116.6(16)
O8_30 N9_30 Fe30_202 123.0(16)
N9_30 C10_30 C11_30 112.0(16)
N9_30 C10_30 C10A_30 125.3(17)
C11_30 C10_30 C10A_30 122.7(18)
N12_30 C11_30 C10_30 113.1(16)
N12_30 C11_30 C11A_30 124.3(17)
C10_30 C11_30 C11A_30 122.5(17)
C11_30 N12_30 O13_30 119.4(19)
C11_30 N12_30 Fe30_202 116.6(15)
O13_30 N12_30 Fe30_202 124.0(16)
N12_30 O13_30 B14_30 114.0(18)
O26_30 B14_30 O20_30 114(2)
O26_30 B14_30 O13_30 108(2)
O20_30 B14_30 O13_30 111(2)
O26_30 B14_30 C27_30 107.1(16)
O20_30 B14_30 C27_30 106.4(16)
O13_30 B14_30 C27_30 109.8(17)
N16_30 O15_30 B7_30 115.4(18)
C17_30 N16_30 O15_30 119.3(18)
C17_30 N16_30 Fe30_202 118.4(15)
O15_30 N16_30 Fe30_202 122.1(15)
N16_30 C17_30 C18_30 112.4(15)
N16_30 C17_30 C17A_30 124.9(16)
C18_30 C17_30 C17A_30 122.7(16)
N19_30 C18_30 C17_30 110.9(15)
N19_30 C18_30 C18A_30 124.7(17)
C17_30 C18_30 C18A_30 124.3(16)
C18_30 N19_30 O20_30 118.2(18)
C18_30 N19_30 Fe30_202 119.8(15)
O20_30 N19_30 Fe30_202 121.9(15)
N19_30 O20_30 B14_30 115.2(18)
N22_30 O21_30 B7_30 114.4(19)
C23_30 N22_30 O21_30 118.3(19)
C23_30 N22_30 Fe30_202 120.0(16)
O21_30 N22_30 Fe30_202 121.7(16)
N22_30 C23_30 C24_30 111.3(16)
N22_30 C23_30 C23A_30 124.9(17)
C24_30 C23_30 C23A_30 123.7(17)
N25_30 C24_30 C23_30 112.4(16)
N25_30 C24_30 C24A_30 126.3(17)
C23_30 C24_30 C24A_30 121.3(17)
C24_30 N25_30 O26_30 118.0(19)
C24_30 N25_30 Fe30_202 119.0(15)
O26_30 N25_30 Fe30_202 122.5(15)
N25_30 O26_30 B14_30 112.8(19)
C28_30 C27_30 C32_30 112.8(12)
C28_30 C27_30 B14_30 125.1(15)
C32_30 C27_30 B14_30 122.0(13)
N29_30 C28_30 C27_30 127.3(12)
N29_30 C28_30 H28_30 116.4
C27_30 C28_30 H28_30 116.4
C28_30 N29_30 C30_30 116.8(12)
C28_30 N29_30 Pd24_201 123.5(16)
C30_30 N29_30 Pd24_201 119.2(16)
N29_30 C30_30 C31_30 122.9(13)
N29_30 C30_30 H30_30 118.5
C31_30 C30_30 H30_30 118.5
C30_30 C31_30 C32_30 117.4(11)
C30_30 C31_30 H31_30 121.3
C32_30 C31_30 H31_30 121.3
C31_30 C32_30 C27_30 122.8(12)
C31_30 C32_30 H32_30 118.6
C27_30 C32_30 H32_30 118.6
C10_30 C10A_30 H10A_30 109.5
C10_30 C10A_30 H10B_30 109.5
H10A_30 C10A_30 H10B_30 109.5
C10_30 C10A_30 H10C_30 109.5
H10A_30 C10A_30 H10C_30 109.5
H10B_30 C10A_30 H10C_30 109.5
C11_30 C11A_30 H11A_30 109.5
C11_30 C11A_30 H11B_30 109.5
H11A_30 C11A_30 H11B_30 109.5
C11_30 C11A_30 H11C_30 109.5
H11A_30 C11A_30 H11C_30 109.5
H11B_30 C11A_30 H11C_30 109.5
C17_30 C17A_30 H17A_30 109.5
C17_30 C17A_30 H17B_30 109.5
H17A_30 C17A_30 H17B_30 109.5
C17_30 C17A_30 H17C_30 109.5
H17A_30 C17A_30 H17C_30 109.5
H17B_30 C17A_30 H17C_30 109.5
C18_30 C18A_30 H18A_30 109.5
C18_30 C18A_30 H18B_30 109.5
H18A_30 C18A_30 H18B_30 109.5
C18_30 C18A_30 H18C_30 109.5
H18A_30 C18A_30 H18C_30 109.5
H18B_30 C18A_30 H18C_30 109.5
C23_30 C23A_30 H23A_30 109.5
C23_30 C23A_30 H23B_30 109.5
H23A_30 C23A_30 H23B_30 109.5
C23_30 C23A_30 H23C_30 109.5
H23A_30 C23A_30 H23C_30 109.5
H23B_30 C23A_30 H23C_30 109.5
C24_30 C24A_30 H24A_30 109.5
C24_30 C24A_30 H24B_30 109.5
H24A_30 C24A_30 H24B_30 109.5
C24_30 C24A_30 H24C_30 109.5
H24A_30 C24A_30 H24C_30 109.5
H24B_30 C24A_30 H24C_30 109.5
C2_31 C1_31 C6_31 113.7(12)
C2_31 C1_31 B7_31 123.6(14)
C6_31 C1_31 B7_31 122.6(13)
N3_31 C2_31 C1_31 125.8(12)
N3_31 C2_31 H2_31 117.1
C1_31 C2_31 H2_31 117.1
C4_31 N3_31 C2_31 118.1(12)
C4_31 N3_31 Pd26_201 122.6(15)
C2_31 N3_31 Pd26_201 119.3(15)
N3_31 C4_31 C5_31 122.5(13)
N3_31 C4_31 H4_31 118.7
C5_31 C4_31 H4_31 118.7
C4_31 C5_31 C6_31 117.7(11)
C4_31 C5_31 H5_31 121.2
C6_31 C5_31 H5_31 121.2
C5_31 C6_31 C1_31 122.2(12)
C5_31 C6_31 H6_31 118.9
C1_31 C6_31 H6_31 118.9
O21_31 B7_31 O8_31 110(2)
O21_31 B7_31 O15_31 113(2)
O8_31 B7_31 O15_31 109(2)
O21_31 B7_31 C1_31 112.9(17)
O8_31 B7_31 C1_31 106.8(15)
O15_31 B7_31 C1_31 104.6(16)
N9_31 O8_31 B7_31 113.9(18)
C10_31 N9_31 O8_31 119.9(19)
C10_31 N9_31 Fe31_202 118.2(15)
O8_31 N9_31 Fe31_202 121.8(15)
N9_31 C10_31 C11_31 112.8(15)
N9_31 C10_31 C10A_31 124.9(17)
C11_31 C10_31 C10A_31 122.3(17)
N12_31 C11_31 C10_31 113.6(16)
N12_31 C11_31 C11A_31 124.5(17)
C10_31 C11_31 C11A_31 121.9(16)
C11_31 N12_31 O13_31 120.7(19)
C11_31 N12_31 Fe31_202 116.6(15)
O13_31 N12_31 Fe31_202 122.5(15)
N12_31 O13_31 B14_31 114.4(18)
O20_31 B14_31 O26_31 113(2)
O20_31 B14_31 O13_31 112(2)
O26_31 B14_31 O13_31 107(2)
O20_31 B14_31 C27_31 110.7(16)
O26_31 B14_31 C27_31 107.0(16)
O13_31 B14_31 C27_31 107.1(16)
N16_31 O15_31 B7_31 113.5(17)
C17_31 N16_31 O15_31 119.3(18)
C17_31 N16_31 Fe31_202 116.9(15)
O15_31 N16_31 Fe31_202 123.7(15)
N16_31 C17_31 C18_31 114.0(15)
N16_31 C17_31 C17A_31 123.7(16)
C18_31 C17_31 C17A_31 122.3(16)
N19_31 C18_31 C17_31 110.6(15)
N19_31 C18_31 C18A_31 124.7(17)
C17_31 C18_31 C18A_31 124.7(17)
C18_31 N19_31 O20_31 116.4(18)
C18_31 N19_31 Fe31_202 118.0(15)
O20_31 N19_31 Fe31_202 125.2(15)
N19_31 O20_31 B14_31 112.8(18)
N22_31 O21_31 B7_31 113.2(18)
C23_31 N22_31 O21_31 118.8(18)
C23_31 N22_31 Fe31_202 118.1(15)
O21_31 N22_31 Fe31_202 123.0(15)
N22_31 C23_31 C24_31 111.4(15)
N22_31 C23_31 C23A_31 124.5(17)
C24_31 C23_31 C23A_31 124.1(16)
N25_31 C24_31 C23_31 114.5(15)
N25_31 C24_31 C24A_31 124.2(17)
C23_31 C24_31 C24A_31 121.3(16)
C24_31 N25_31 O26_31 120.6(19)
C24_31 N25_31 Fe31_202 116.6(15)
O26_31 N25_31 Fe31_202 122.5(15)
N25_31 O26_31 B14_31 115.5(18)
C28_31 C27_31 C32_31 112.7(12)
C28_31 C27_31 B14_31 124.8(14)
C32_31 C27_31 B14_31 122.4(13)
N29_31 C28_31 C27_31 127.0(12)
N29_31 C28_31 H28_31 116.5
C27_31 C28_31 H28_31 116.5
C30_31 N29_31 C28_31 117.9(12)
C30_31 N29_31 Pd24_201 123.1(14)
C28_31 N29_31 Pd24_201 118.5(14)
N29_31 C30_31 C31_31 121.7(12)
N29_31 C30_31 H30_31 119.1
C31_31 C30_31 H30_31 119.1
C32_31 C31_31 C30_31 118.1(11)
C32_31 C31_31 H31_31 120.9
C30_31 C31_31 H31_31 120.9
C31_31 C32_31 C27_31 122.5(12)
C31_31 C32_31 H32_31 118.8
C27_31 C32_31 H32_31 118.8
C10_31 C10A_31 H10A_31 109.5
C10_31 C10A_31 H10B_31 109.5
H10A_31 C10A_31 H10B_31 109.5
C10_31 C10A_31 H10C_31 109.5
H10A_31 C10A_31 H10C_31 109.5
H10B_31 C10A_31 H10C_31 109.5
C11_31 C11A_31 H11A_31 109.5
C11_31 C11A_31 H11B_31 109.5
H11A_31 C11A_31 H11B_31 109.5
C11_31 C11A_31 H11C_31 109.5
H11A_31 C11A_31 H11C_31 109.5
H11B_31 C11A_31 H11C_31 109.5
C17_31 C17A_31 H17A_31 109.5
C17_31 C17A_31 H17B_31 109.5
H17A_31 C17A_31 H17B_31 109.5
C17_31 C17A_31 H17C_31 109.5
H17A_31 C17A_31 H17C_31 109.5
H17B_31 C17A_31 H17C_31 109.5
C18_31 C18A_31 H18A_31 109.5
C18_31 C18A_31 H18B_31 109.5
H18A_31 C18A_31 H18B_31 109.5
C18_31 C18A_31 H18C_31 109.5
H18A_31 C18A_31 H18C_31 109.5
H18B_31 C18A_31 H18C_31 109.5
C23_31 C23A_31 H23A_31 109.5
C23_31 C23A_31 H23B_31 109.5
H23A_31 C23A_31 H23B_31 109.5
C23_31 C23A_31 H23C_31 109.5
H23A_31 C23A_31 H23C_31 109.5
H23B_31 C23A_31 H23C_31 109.5
C24_31 C24A_31 H24A_31 109.5
C24_31 C24A_31 H24B_31 109.5
H24A_31 C24A_31 H24B_31 109.5
C24_31 C24A_31 H24C_31 109.5
H24A_31 C24A_31 H24C_31 109.5
H24B_31 C24A_31 H24C_31 109.5
C2_32 C1_32 C6_32 113.4(12)
C2_32 C1_32 B7_32 124.2(14)
C6_32 C1_32 B7_32 122.3(13)
N3_32 C2_32 C1_32 126.8(12)
N3_32 C2_32 H2_32 116.6
C1_32 C2_32 H2_32 116.6
C2_32 N3_32 C4_32 117.2(11)
C2_32 N3_32 Pd22_201 119.3(14)
C4_32 N3_32 Pd22_201 123.5(14)
N3_32 C4_32 C5_32 122.7(12)
N3_32 C4_32 H4_32 118.6
C5_32 C4_32 H4_32 118.6
C4_32 C5_32 C6_32 117.8(11)
C4_32 C5_32 H5_32 121.1
C6_32 C5_32 H5_32 121.1
C5_32 C6_32 C1_32 122.1(12)
C5_32 C6_32 H6_32 118.9
C1_32 C6_32 H6_32 118.9
O8_32 B7_32 O15_32 114(2)
O8_32 B7_32 O21_32 108(2)
O15_32 B7_32 O21_32 111(2)
O8_32 B7_32 C1_32 107.2(15)
O15_32 B7_32 C1_32 103.6(16)
O21_32 B7_32 C1_32 112.2(17)
N9_32 O8_32 B7_32 110.8(18)
C10_32 N9_32 O8_32 116.0(18)
C10_32 N9_32 Fe32_202 118.1(15)
O8_32 N9_32 Fe32_202 125.8(15)
N9_32 C10_32 C11_32 111.4(15)
N9_32 C10_32 C10A_32 124.1(17)
C11_32 C10_32 C10A_32 124.5(17)
N12_32 C11_32 C10_32 112.2(16)
N12_32 C11_32 C11A_32 126.5(17)
C10_32 C11_32 C11A_32 121.3(17)
C11_32 N12_32 O13_32 117.8(19)
C11_32 N12_32 Fe32_202 118.2(15)
O13_32 N12_32 Fe32_202 123.8(15)
N12_32 O13_32 B14_32 114.0(18)
O20_32 B14_32 O26_32 110(2)
O20_32 B14_32 O13_32 113(2)
O26_32 B14_32 O13_32 106(2)
O20_32 B14_32 C27_32 111.2(16)
O26_32 B14_32 C27_32 109.8(17)
O13_32 B14_32 C27_32 106.2(16)
N16_32 O15_32 B7_32 113.4(18)
C17_32 N16_32 O15_32 119.5(18)
C17_32 N16_32 Fe32_202 116.2(15)
O15_32 N16_32 Fe32_202 124.2(15)
N16_32 C17_32 C18_32 112.6(15)
N16_32 C17_32 C17A_32 124.5(17)
C18_32 C17_32 C17A_32 122.9(17)
N19_32 C18_32 C17_32 110.4(15)
N19_32 C18_32 C18A_32 125.7(17)
C17_32 C18_32 C18A_32 123.9(17)
C18_32 N19_32 O20_32 114.5(18)
C18_32 N19_32 Fe32_202 119.7(15)
O20_32 N19_32 Fe32_202 125.1(15)
N19_32 O20_32 B14_32 112.7(18)
N22_32 O21_32 B7_32 112.9(18)
C23_32 N22_32 O21_32 120.0(18)
C23_32 N22_32 Fe32_202 118.7(15)
O21_32 N22_32 Fe32_202 121.2(15)
N22_32 C23_32 C24_32 111.9(15)
N22_32 C23_32 C23A_32 123.5(17)
C24_32 C23_32 C23A_32 124.6(17)
N25_32 C24_32 C23_32 115.1(16)
N25_32 C24_32 C24A_32 123.0(17)
C23_32 C24_32 C24A_32 121.9(17)
C24_32 N25_32 O26_32 123(2)
C24_32 N25_32 Fe32_202 117.7(15)
O26_32 N25_32 Fe32_202 118.8(15)
N25_32 O26_32 B14_32 115.8(19)
C28_32 C27_32 C32_32 112.5(12)
C28_32 C27_32 B14_32 123.6(14)
C32_32 C27_32 B14_32 123.8(13)
N29_32 C28_32 C27_32 127.0(12)
N29_32 C28_32 H28_32 116.5
C27_32 C28_32 H28_32 116.5
C28_32 N29_32 C30_32 117.9(12)
C28_32 N29_32 Pd26_201 119.4(15)
C30_32 N29_32 Pd26_201 122.7(15)
N29_32 C30_32 C31_32 121.7(12)
N29_32 C30_32 H30_32 119.1
C31_32 C30_32 H30_32 119.1
C32_32 C31_32 C30_32 117.5(11)
C32_32 C31_32 H31_32 121.2
C30_32 C31_32 H31_32 121.2
C31_32 C32_32 C27_32 123.4(12)
C31_32 C32_32 H32_32 118.3
C27_32 C32_32 H32_32 118.3
C10_32 C10A_32 H10A_32 109.5
C10_32 C10A_32 H10B_32 109.5
H10A_32 C10A_32 H10B_32 109.5
C10_32 C10A_32 H10C_32 109.5
H10A_32 C10A_32 H10C_32 109.5
H10B_32 C10A_32 H10C_32 109.5
C11_32 C11A_32 H11A_32 109.5
C11_32 C11A_32 H11B_32 109.5
H11A_32 C11A_32 H11B_32 109.5
C11_32 C11A_32 H11C_32 109.5
H11A_32 C11A_32 H11C_32 109.5
H11B_32 C11A_32 H11C_32 109.5
C17_32 C17A_32 H17A_32 109.5
C17_32 C17A_32 H17B_32 109.5
H17A_32 C17A_32 H17B_32 109.5
C17_32 C17A_32 H17C_32 109.5
H17A_32 C17A_32 H17C_32 109.5
H17B_32 C17A_32 H17C_32 109.5
C18_32 C18A_32 H18A_32 109.5
C18_32 C18A_32 H18B_32 109.5
H18A_32 C18A_32 H18B_32 109.5
C18_32 C18A_32 H18C_32 109.5
H18A_32 C18A_32 H18C_32 109.5
H18B_32 C18A_32 H18C_32 109.5
C23_32 C23A_32 H23A_32 109.5
C23_32 C23A_32 H23B_32 109.5
H23A_32 C23A_32 H23B_32 109.5
C23_32 C23A_32 H23C_32 109.5
H23A_32 C23A_32 H23C_32 109.5
H23B_32 C23A_32 H23C_32 109.5
C24_32 C24A_32 H24A_32 109.5
C24_32 C24A_32 H24B_32 109.5
H24A_32 C24A_32 H24B_32 109.5
C24_32 C24A_32 H24C_32 109.5
H24A_32 C24A_32 H24C_32 109.5
H24B_32 C24A_32 H24C_32 109.5
C2_61 B1_61 C14_61 110.3(12)
C2_61 B1_61 C20_61 108.1(13)
C14_61 B1_61 C20_61 111.0(13)
C2_61 B1_61 C8_61 109.5(13)
C14_61 B1_61 C8_61 106.4(12)
C20_61 B1_61 C8_61 111.6(13)
C7_61 C2_61 C3_61 115.4(10)
C7_61 C2_61 B1_61 122.3(13)
C3_61 C2_61 B1_61 122.2(13)
C4_61 C3_61 C2_61 122.4(11)
C4_61 C3_61 H3_61 118.8
C2_61 C3_61 H3_61 118.8
C5_61 C4_61 C3_61 120.1(12)
C5_61 C4_61 H4_61 120.0
C3_61 C4_61 H4_61 120.0
C6_61 C5_61 C4_61 119.4(13)
C6_61 C5_61 H5_61 120.3
C4_61 C5_61 H5_61 120.3
C5_61 C6_61 C7_61 119.9(12)
C5_61 C6_61 H6_61 120.1
C7_61 C6_61 H6_61 120.1
C6_61 C7_61 C2_61 122.8(11)
C6_61 C7_61 H7_61 118.6
C2_61 C7_61 H7_61 118.6
C9_61 C8_61 C13_61 116.1(10)
C9_61 C8_61 B1_61 121.7(13)
C13_61 C8_61 B1_61 122.3(13)
C10_61 C9_61 C8_61 121.9(11)
C10_61 C9_61 H9_61 119.0
C8_61 C9_61 H9_61 119.0
C11_61 C10_61 C9_61 120.2(12)
C11_61 C10_61 H10_61 119.9
C9_61 C10_61 H10_61 119.9
C10_61 C11_61 C12_61 119.7(12)
C10_61 C11_61 H11_61 120.1
C12_61 C11_61 H11_61 120.1
C13_61 C12_61 C11_61 119.2(12)
C13_61 C12_61 H12_61 120.4
C11_61 C12_61 H12_61 120.4
C12_61 C13_61 C8_61 122.9(11)
C12_61 C13_61 H13_61 118.6
C8_61 C13_61 H13_61 118.6
C21_61 C20_61 C25_61 115.2(10)
C21_61 C20_61 B1_61 122.6(14)
C25_61 C20_61 B1_61 122.2(14)
C19_61 C14_61 C15_61 115.7(10)
C19_61 C14_61 B1_61 121.9(13)
C15_61 C14_61 B1_61 122.5(13)
C24_61 C25_61 C20_61 122.6(11)
C24_61 C25_61 H25_61 118.7
C20_61 C25_61 H25_61 118.7
C16_61 C15_61 C14_61 122.4(11)
C16_61 C15_61 H15_61 118.8
C14_61 C15_61 H15_61 118.8
C23_61 C24_61 C25_61 120.4(13)
C23_61 C24_61 H24_61 119.8
C25_61 C24_61 H24_61 119.8
C17_61 C16_61 C15_61 120.2(12)
C17_61 C16_61 H16_61 119.9
C15_61 C16_61 H16_61 119.9
C22_61 C23_61 C24_61 118.9(13)
C22_61 C23_61 H23_61 120.6
C24_61 C23_61 H23_61 120.6
C16_61 C17_61 C18_61 119.0(12)
C16_61 C17_61 H17_61 120.5
C18_61 C17_61 H17_61 120.5
C23_61 C22_61 C21_61 120.1(13)
C23_61 C22_61 H22_61 119.9
C21_61 C22_61 H22_61 119.9
C19_61 C18_61 C17_61 120.0(12)
C19_61 C18_61 H18_61 120.0
C17_61 C18_61 H18_61 120.0
C22_61 C21_61 C20_61 122.7(12)
C22_61 C21_61 H21_61 118.6
C20_61 C21_61 H21_61 118.6
C18_61 C19_61 C14_61 122.7(11)
C18_61 C19_61 H19_61 118.7
C14_61 C19_61 H19_61 118.7
F5_91 B1_91 F4_91 114(3)
F5_91 B1_91 F2_91 111(3)
F4_91 B1_91 F2_91 118(3)
F5_91 B1_91 F3_91 101(3)
F4_91 B1_91 F3_91 104(3)
F2_91 B1_91 F3_91 108(3)
F2_92a B1_92a F5_92a 104(4)
F2_92a B1_92a F3_92a 114(4)
F5_92a B1_92a F3_92a 110(4)
F2_92a B1_92a F4_92a 109(4)
F5_92a B1_92a F4_92a 113(4)
F3_92a B1_92a F4_92a 108(4)
F3_93 B1_93 F4_93 109(3)
F3_93 B1_93 F5_93 110(3)
F4_93 B1_93 F5_93 109(3)
F3_93 B1_93 F2_93 110(3)
F4_93 B1_93 F2_93 107(3)
F5_93 B1_93 F2_93 111(3)
N1_132 C2_132 C3_132 177(9)
C2_132 C3_132 H3A_132 109.5
C2_132 C3_132 H3B_132 109.5
H3A_132 C3_132 H3B_132 109.5
C2_132 C3_132 H3C_132 109.5
H3A_132 C3_132 H3C_132 109.5
H3B_132 C3_132 H3C_132 109.5
N1_133 C2_133 C3_133 175(6)
C2_133 C3_133 H3A_133 109.5
C2_133 C3_133 H3B_133 109.5
H3A_133 C3_133 H3B_133 109.5
C2_133 C3_133 H3C_133 109.5
H3A_133 C3_133 H3C_133 109.5
H3B_133 C3_133 H3C_133 109.5
N1_134 C2_134 C3_134 165(7)
C2_134 C3_134 H3A_134 109.5
C2_134 C3_134 H3B_134 109.5
H3A_134 C3_134 H3B_134 109.5
C2_134 C3_134 H3C_134 109.5
H3A_134 C3_134 H3C_134 109.5
H3B_134 C3_134 H3C_134 109.5
N1_135 C2_135 C3_135 171(9)
C2_135 C3_135 H3A_135 109.5
C2_135 C3_135 H3B_135 109.5
H3A_135 C3_135 H3B_135 109.5
C2_135 C3_135 H3C_135 109.5
H3A_135 C3_135 H3C_135 109.5
H3B_135 C3_135 H3C_135 109.5
N9_21 Fe21_202 N19_21 149.4(10)
N9_21 Fe21_202 N16_21 85.5(9)
N19_21 Fe21_202 N16_21 80.0(8)
N9_21 Fe21_202 N25_21 119.9(10)
N19_21 Fe21_202 N25_21 84.3(9)
N16_21 Fe21_202 N25_21 148.3(10)
N9_21 Fe21_202 N12_21 79.6(8)
N19_21 Fe21_202 N12_21 84.6(9)
N16_21 Fe21_202 N12_21 120.0(10)
N25_21 Fe21_202 N12_21 85.4(9)
N9_21 Fe21_202 N22_21 84.8(8)
N19_21 Fe21_202 N22_21 120.0(10)
N16_21 Fe21_202 N22_21 84.3(9)
N25_21 Fe21_202 N22_21 79.9(8)
N12_21 Fe21_202 N22_21 149.5(10)
N19_22 Fe22_202 N25_22 86.0(9)
N19_22 Fe22_202 N9_22 148.9(10)
N25_22 Fe22_202 N9_22 119.5(10)
N19_22 Fe22_202 N12_22 84.3(9)
N25_22 Fe22_202 N12_22 84.6(9)
N9_22 Fe22_202 N12_22 81.2(8)
N19_22 Fe22_202 N22_22 120.8(10)
N25_22 Fe22_202 N22_22 79.9(8)
N9_22 Fe22_202 N22_22 83.5(9)
N12_22 Fe22_202 N22_22 149.1(11)
N19_22 Fe22_202 N16_22 79.6(8)
N25_22 Fe22_202 N16_22 149.9(10)
N9_22 Fe22_202 N16_22 84.0(9)
N12_22 Fe22_202 N16_22 119.6(10)
N22_22 Fe22_202 N16_22 85.0(9)
N19_23 Fe23_202 N9_23 148.9(11)
N19_23 Fe23_202 N12_23 85.6(9)
N9_23 Fe23_202 N12_23 80.7(9)
N19_23 Fe23_202 N16_23 79.6(9)
N9_23 Fe23_202 N16_23 83.2(10)
N12_23 Fe23_202 N16_23 119.7(11)
N19_23 Fe23_202 N25_23 85.8(9)
N9_23 Fe23_202 N25_23 120.3(11)
N12_23 Fe23_202 N25_23 84.7(9)
N16_23 Fe23_202 N25_23 150.0(11)
N19_23 Fe23_202 N22_23 120.4(10)
N9_23 Fe23_202 N22_23 83.4(9)
N12_23 Fe23_202 N22_23 148.3(11)
N16_23 Fe23_202 N22_23 85.0(9)
N25_23 Fe23_202 N22_23 80.0(8)
N9_24 Fe24_202 N16_24 86.9(9)
N9_24 Fe24_202 N19_24 149.0(10)
N16_24 Fe24_202 N19_24 79.1(8)
N9_24 Fe24_202 N12_24 80.2(8)
N16_24 Fe24_202 N12_24 122.0(10)
N19_24 Fe24_202 N12_24 84.1(9)
N9_24 Fe24_202 N25_24 118.7(10)
N16_24 Fe24_202 N25_24 147.9(10)
N19_24 Fe24_202 N25_24 85.5(9)
N12_24 Fe24_202 N25_24 83.6(9)
N9_24 Fe24_202 N22_24 84.3(9)
N16_24 Fe24_202 N22_24 84.7(9)
N19_24 Fe24_202 N22_24 121.3(10)
N12_24 Fe24_202 N22_24 147.9(10)
N25_24 Fe24_202 N22_24 79.5(8)
N22_25 Fe25_202 N25_25 80.1(8)
N22_25 Fe25_202 N16_25 85.4(9)
N25_25 Fe25_202 N16_25 146.9(11)
N22_25 Fe25_202 N9_25 85.2(9)
N25_25 Fe25_202 N9_25 123.4(11)
N16_25 Fe25_202 N9_25 84.5(9)
N22_25 Fe25_202 N12_25 147.2(11)
N25_25 Fe25_202 N12_25 84.2(9)
N16_25 Fe25_202 N12_25 121.4(11)
N9_25 Fe25_202 N12_25 79.6(8)
N22_25 Fe25_202 N19_25 122.8(10)
N25_25 Fe25_202 N19_25 85.1(9)
N16_25 Fe25_202 N19_25 78.0(9)
N9_25 Fe25_202 N19_25 144.9(10)
N12_25 Fe25_202 N19_25 84.0(9)
N12_26 Fe26_202 N25_26 83.5(10)
N12_26 Fe26_202 N16_26 140.4(12)
N25_26 Fe26_202 N16_26 128.9(12)
N12_26 Fe26_202 N19_26 84.2(10)
N25_26 Fe26_202 N19_26 83.8(10)
N16_26 Fe26_202 N19_26 78.7(9)
N12_26 Fe26_202 N22_26 130.3(12)
N25_26 Fe26_202 N22_26 80.0(9)
N16_26 Fe26_202 N22_26 82.8(10)
N19_26 Fe26_202 N22_26 139.1(12)
N12_26 Fe26_202 N9_26 79.9(9)
N25_26 Fe26_202 N9_26 141.5(12)
N16_26 Fe26_202 N9_26 83.2(10)
N19_26 Fe26_202 N9_26 128.2(12)
N22_26 Fe26_202 N9_26 84.7(10)
N9_27 Fe27_202 N25_27 144.8(13)
N9_27 Fe27_202 N19_27 125.1(12)
N25_27 Fe27_202 N19_27 83.7(10)
N9_27 Fe27_202 N22_27 83.3(10)
N25_27 Fe27_202 N22_27 80.8(9)
N19_27 Fe27_202 N22_27 144.3(12)
N9_27 Fe27_202 N16_27 83.8(10)
N25_27 Fe27_202 N16_27 125.2(12)
N19_27 Fe27_202 N16_27 78.8(9)
N22_27 Fe27_202 N16_27 84.3(10)
N9_27 Fe27_202 N12_27 79.9(9)
N25_27 Fe27_202 N12_27 84.1(11)
N19_27 Fe27_202 N12_27 84.3(10)
N22_27 Fe27_202 N12_27 125.4(12)
N16_27 Fe27_202 N12_27 143.4(12)
N19_28 Fe28_202 N25_28 84.4(9)
N19_28 Fe28_202 N16_28 78.2(8)
N25_28 Fe28_202 N16_28 121.4(10)
N19_28 Fe28_202 N22_28 146.5(10)
N25_28 Fe28_202 N22_28 80.9(8)
N16_28 Fe28_202 N22_28 84.0(9)
N19_28 Fe28_202 N12_28 84.7(9)
N25_28 Fe28_202 N12_28 85.2(9)
N16_28 Fe28_202 N12_28 146.1(10)
N22_28 Fe28_202 N12_28 123.6(10)
N19_28 Fe28_202 N9_28 121.7(10)
N25_28 Fe28_202 N9_28 147.3(10)
N16_28 Fe28_202 N9_28 85.7(9)
N22_28 Fe28_202 N9_28 84.6(8)
N12_28 Fe28_202 N9_28 78.7(8)
N16_29 Fe29_202 N9_29 84.6(10)
N16_29 Fe29_202 N19_29 80.0(9)
N9_29 Fe29_202 N19_29 124.2(11)
N16_29 Fe29_202 N22_29 84.6(10)
N9_29 Fe29_202 N22_29 84.2(10)
N19_29 Fe29_202 N22_29 145.7(11)
N16_29 Fe29_202 N12_29 146.6(11)
N9_29 Fe29_202 N12_29 80.7(9)
N19_29 Fe29_202 N12_29 83.8(10)
N22_29 Fe29_202 N12_29 123.1(11)
N16_29 Fe29_202 N25_29 122.3(11)
N9_29 Fe29_202 N25_29 146.5(11)
N19_29 Fe29_202 N25_29 83.2(10)
N22_29 Fe29_202 N25_29 79.4(9)
N12_29 Fe29_202 N25_29 84.2(9)
N12_30 Fe30_202 N19_30 85.0(10)
N12_30 Fe30_202 N9_30 80.4(10)
N19_30 Fe30_202 N9_30 141.0(13)
N12_30 Fe30_202 N16_30 131.7(12)
N19_30 Fe30_202 N16_30 78.3(9)
N9_30 Fe30_202 N16_30 84.9(11)
N12_30 Fe30_202 N25_30 83.6(10)
N19_30 Fe30_202 N25_30 84.5(10)
N9_30 Fe30_202 N25_30 128.8(12)
N16_30 Fe30_202 N25_30 138.1(12)
N12_30 Fe30_202 N22_30 137.8(12)
N19_30 Fe30_202 N22_30 128.7(12)
N9_30 Fe30_202 N22_30 83.7(10)
N16_30 Fe30_202 N22_30 84.9(10)
N25_30 Fe30_202 N22_30 76.7(9)
N16_31 Fe31_202 N19_31 80.0(9)
N16_31 Fe31_202 N9_31 83.3(10)
N19_31 Fe31_202 N9_31 139.3(12)
N16_31 Fe31_202 N25_31 142.6(12)
N19_31 Fe31_202 N25_31 84.8(10)
N9_31 Fe31_202 N25_31 127.8(11)
N16_31 Fe31_202 N22_31 85.1(10)
N19_31 Fe31_202 N22_31 130.2(11)
N9_31 Fe31_202 N22_31 84.4(10)
N25_31 Fe31_202 N22_31 79.0(9)
N16_31 Fe31_202 N12_31 127.4(11)
N19_31 Fe31_202 N12_31 82.5(10)
N9_31 Fe31_202 N12_31 78.8(9)
N25_31 Fe31_202 N12_31 83.5(10)
N22_31 Fe31_202 N12_31 140.5(11)
N19_32 Fe32_202 N12_32 86.5(10)
N19_32 Fe32_202 N16_32 80.7(9)
N12_32 Fe32_202 N16_32 133.5(12)
N19_32 Fe32_202 N9_32 145.7(13)
N12_32 Fe32_202 N9_32 80.0(9)
N16_32 Fe32_202 N9_32 86.0(10)
N19_32 Fe32_202 N25_32 84.5(11)
N12_32 Fe32_202 N25_32 83.0(10)
N16_32 Fe32_202 N25_32 138.9(12)
N9_32 Fe32_202 N25_32 124.3(11)
N19_32 Fe32_202 N22_32 127.8(12)
N12_32 Fe32_202 N22_32 137.0(11)
N16_32 Fe32_202 N22_32 82.8(10)
N9_32 Fe32_202 N22_32 81.1(10)
N25_32 Fe32_202 N22_32 76.4(9)
N3_24 Pd21_201 N3_25 89.2(9)
N3_24 Pd21_201 N3_21 176.8(9)
N3_25 Pd21_201 N3_21 87.8(9)
N3_24 Pd21_201 N3_28 91.5(9)
N3_25 Pd21_201 N3_28 177.5(9)
N3_21 Pd21_201 N3_28 91.5(9)
N3_29 Pd22_201 N29_21 91.3(10)
N3_29 Pd22_201 N3_32 178.1(11)
N29_21 Pd22_201 N3_32 89.1(9)
N3_29 Pd22_201 N3_22 89.4(10)
N29_21 Pd22_201 N3_22 179.3(11)
N3_32 Pd22_201 N3_22 90.2(9)
N29_26 Pd23_201 N29_27 179.2(13)
N29_26 Pd23_201 N29_22 91.9(11)
N29_27 Pd23_201 N29_22 88.4(11)
N29_26 Pd23_201 N3_23 89.7(12)
N29_27 Pd23_201 N3_23 90.0(12)
N29_22 Pd23_201 N3_23 178.4(11)
N29_23 Pd24_201 N29_24 178.5(10)
N29_23 Pd24_201 N29_31 90.9(9)
N29_24 Pd24_201 N29_31 89.4(9)
N29_23 Pd24_201 N29_30 90.1(10)
N29_24 Pd24_201 N29_30 89.6(10)
N29_31 Pd24_201 N29_30 178.8(11)
N29_25 Pd25_201 N3_26 172.9(10)
N29_25 Pd25_201 N3_30 90.6(10)
N3_26 Pd25_201 N3_30 90.0(10)
N29_25 Pd25_201 N29_29 89.4(10)
N3_26 Pd25_201 N29_29 89.8(10)
N3_30 Pd25_201 N29_29 177.4(11)
N3_27 Pd26_201 N29_32 91.8(10)
N3_27 Pd26_201 N3_31 88.1(10)
N29_32 Pd26_201 N3_31 177.9(11)
N3_27 Pd26_201 N29_28 179.4(12)
N29_32 Pd26_201 N29_28 88.6(10)
N3_31 Pd26_201 N29_28 91.5(10)
C20_52 B1_52 C8_52 111.9(12)
C20_52 B1_52 C14_52 111.9(12)
C8_52 B1_52 C14_52 108.7(12)
C20_52 B1_52 C2_52 106.8(12)
C8_52 B1_52 C2_52 107.5(12)
C14_52 B1_52 C2_52 109.8(12)
C25_52 C20_52 C21_52 114.6(10)
C25_52 C20_52 B1_52 123.0(13)
C21_52 C20_52 B1_52 122.4(13)
C3_52 C2_52 C7_52 114.9(9)
C3_52 C2_52 B1_52 122.5(13)
C7_52 C2_52 B1_52 122.7(13)
C24_52 C25_52 C20_52 123.7(11)
C24_52 C25_52 H25_52 118.2
C20_52 C25_52 H25_52 118.2
C4_52 C3_52 C2_52 122.9(11)
C4_52 C3_52 H3_52 118.5
C2_52 C3_52 H3_52 118.5
C25_52 C24_52 C23_52 120.2(12)
C25_52 C24_52 H24_52 119.9
C23_52 C24_52 H24_52 119.9
C5_52 C4_52 C3_52 120.4(12)
C5_52 C4_52 H4_52 119.8
C3_52 C4_52 H4_52 119.8
C24_52 C23_52 C22_52 117.8(13)
C24_52 C23_52 H23_52 121.1
C22_52 C23_52 H23_52 121.1
C4_52 C5_52 C6_52 118.7(12)
C4_52 C5_52 H5_52 120.7
C6_52 C5_52 H5_52 120.7
C21_52 C22_52 C23_52 121.1(12)
C21_52 C22_52 H22_52 119.4
C23_52 C22_52 H22_52 119.4
C5_52 C6_52 C7_52 120.4(12)
C5_52 C6_52 H6_52 119.8
C7_52 C6_52 H6_52 119.8
C22_52 C21_52 C20_52 122.5(11)
C22_52 C21_52 H21_52 118.8
C20_52 C21_52 H21_52 118.8
C6_52 C7_52 C2_52 122.8(11)
C6_52 C7_52 H7_52 118.6
C2_52 C7_52 H7_52 118.6
C15_52 C14_52 C19_52 116.2(10)
C15_52 C14_52 B1_52 122.7(13)
C19_52 C14_52 B1_52 121.1(13)
C13_52 C8_52 C9_52 115.9(9)
C13_52 C8_52 B1_52 121.8(12)
C9_52 C8_52 B1_52 122.1(13)
C18_52 C19_52 C14_52 122.5(11)
C18_52 C19_52 H19_52 118.7
C14_52 C19_52 H19_52 118.7
C10_52 C9_52 C8_52 122.6(11)
C10_52 C9_52 H9_52 118.7
C8_52 C9_52 H9_52 118.7
C17_52 C18_52 C19_52 119.5(12)
C17_52 C18_52 H18_52 120.3
C19_52 C18_52 H18_52 120.3
C11_52 C10_52 C9_52 119.6(12)
C11_52 C10_52 H10_52 120.2
C9_52 C10_52 H10_52 120.2
C16_52 C17_52 C18_52 119.7(12)
C16_52 C17_52 H17_52 120.2
C18_52 C17_52 H17_52 120.2
C10_52 C11_52 C12_52 120.2(12)
C10_52 C11_52 H11_52 119.9
C12_52 C11_52 H11_52 119.9
C17_52 C16_52 C15_52 120.2(12)
C17_52 C16_52 H16_52 119.9
C15_52 C16_52 H16_52 119.9
C13_52 C12_52 C11_52 119.0(12)
C13_52 C12_52 H12_52 120.5
C11_52 C12_52 H12_52 120.5
C16_52 C15_52 C14_52 121.9(11)
C16_52 C15_52 H15_52 119.0
C14_52 C15_52 H15_52 119.0
C12_52 C13_52 C8_52 122.8(11)
C12_52 C13_52 H13_52 118.6
C8_52 C13_52 H13_52 118.6
C8_53 B1_53 C20_53 101.8(12)
C8_53 B1_53 C2_53 112.7(13)
C20_53 B1_53 C2_53 119.7(13)
C8_53 B1_53 C14_53 108.4(12)
C20_53 B1_53 C14_53 110.8(13)
C2_53 B1_53 C14_53 103.3(12)
C7_53 C2_53 C3_53 115.1(10)
C7_53 C2_53 B1_53 124.2(13)
C3_53 C2_53 B1_53 120.5(13)
C4_53 C3_53 C2_53 122.9(11)
C4_53 C3_53 H3_53 118.5
C2_53 C3_53 H3_53 118.5
C3_53 C4_53 C5_53 120.0(12)
C3_53 C4_53 H4_53 120.0
C5_53 C4_53 H4_53 120.0
C6_53 C5_53 C4_53 118.6(12)
C6_53 C5_53 H5_53 120.7
C4_53 C5_53 H5_53 120.7
C5_53 C6_53 C7_53 120.5(12)
C5_53 C6_53 H6_53 119.8
C7_53 C6_53 H6_53 119.8
C6_53 C7_53 C2_53 122.7(11)
C6_53 C7_53 H7_53 118.7
C2_53 C7_53 H7_53 118.7
C9_53 C8_53 C13_53 115.4(9)
C9_53 C8_53 B1_53 122.1(13)
C13_53 C8_53 B1_53 122.5(13)
C10_53 C9_53 C8_53 122.9(11)
C10_53 C9_53 H9_53 118.5
C8_53 C9_53 H9_53 118.5
C11_53 C10_53 C9_53 119.7(12)
C11_53 C10_53 H10_53 120.2
C9_53 C10_53 H10_53 120.2
C10_53 C11_53 C12_53 119.4(12)
C10_53 C11_53 H11_53 120.3
C12_53 C11_53 H11_53 120.3
C11_53 C12_53 C13_53 120.0(12)
C11_53 C12_53 H12_53 120.0
C13_53 C12_53 H12_53 120.0
C12_53 C13_53 C8_53 122.5(11)
C12_53 C13_53 H13_53 118.7
C8_53 C13_53 H13_53 118.7
C19_53 C14_53 C15_53 115.2(10)
C19_53 C14_53 B1_53 123.2(13)
C15_53 C14_53 B1_53 121.5(13)
C16_53 C15_53 C14_53 122.7(11)
C16_53 C15_53 H15_53 118.6
C14_53 C15_53 H15_53 118.6
C15_53 C16_53 C17_53 120.2(12)
C15_53 C16_53 H16_53 119.9
C17_53 C16_53 H16_53 119.9
C16_53 C17_53 C18_53 118.7(12)
C16_53 C17_53 H17_53 120.6
C18_53 C17_53 H17_53 120.6
C19_53 C18_53 C17_53 120.2(12)
C19_53 C18_53 H18_53 119.9
C17_53 C18_53 H18_53 119.9
C18_53 C19_53 C14_53 122.9(11)
C18_53 C19_53 H19_53 118.5
C14_53 C19_53 H19_53 118.5
C25_53 C20_53 C21_53 114.8(10)
C25_53 C20_53 B1_53 123.6(14)
C21_53 C20_53 B1_53 121.6(14)
C22_53 C21_53 C20_53 123.2(12)
C22_53 C21_53 H21_53 118.4
C20_53 C21_53 H21_53 118.4
C21_53 C22_53 C23_53 119.9(12)
C21_53 C22_53 H22_53 120.1
C23_53 C22_53 H22_53 120.1
C22_53 C23_53 C24_53 118.7(13)
C22_53 C23_53 H23_53 120.7
C24_53 C23_53 H23_53 120.7
C25_53 C24_53 C23_53 120.2(13)
C25_53 C24_53 H24_53 119.9
C23_53 C24_53 H24_53 119.9
C24_53 C25_53 C20_53 123.2(12)
C24_53 C25_53 H25_53 118.4
C20_53 C25_53 H25_53 118.4
C14_54 B1_54 C8_54 106.1(12)
C14_54 B1_54 C20_54 113.0(13)
C8_54 B1_54 C20_54 108.4(12)
C14_54 B1_54 C2_54 108.6(12)
C8_54 B1_54 C2_54 114.8(13)
C20_54 B1_54 C2_54 106.1(12)
C7_54 C2_54 C3_54 115.6(10)
C7_54 C2_54 B1_54 123.1(13)
C3_54 C2_54 B1_54 121.2(13)
C4_54 C3_54 C2_54 122.7(11)
C4_54 C3_54 H3_54 118.6
C2_54 C3_54 H3_54 118.6
C5_54 C4_54 C3_54 119.8(12)
C5_54 C4_54 H4_54 120.1
C3_54 C4_54 H4_54 120.1
C4_54 C5_54 C6_54 119.4(13)
C4_54 C5_54 H5_54 120.3
C6_54 C5_54 H5_54 120.3
C5_54 C6_54 C7_54 120.2(12)
C5_54 C6_54 H6_54 119.9
C7_54 C6_54 H6_54 119.9
C6_54 C7_54 C2_54 122.2(11)
C6_54 C7_54 H7_54 118.9
C2_54 C7_54 H7_54 118.9
C13_54 C8_54 C9_54 115.1(10)
C13_54 C8_54 B1_54 122.2(13)
C9_54 C8_54 B1_54 122.5(13)
C12_54 C13_54 C8_54 122.9(11)
C12_54 C13_54 H13_54 118.6
C8_54 C13_54 H13_54 118.6
C10_54 C9_54 C8_54 122.9(11)
C10_54 C9_54 H9_54 118.5
C8_54 C9_54 H9_54 118.5
C11_54 C12_54 C13_54 120.2(12)
C11_54 C12_54 H12_54 119.9
C13_54 C12_54 H12_54 119.9
C9_54 C10_54 C11_54 120.1(12)
C9_54 C10_54 H10_54 120.0
C11_54 C10_54 H10_54 120.0
C12_54 C11_54 C10_54 118.8(12)
C12_54 C11_54 H11_54 120.6
C10_54 C11_54 H11_54 120.6
C21_54 C20_54 C25_54 115.5(10)
C21_54 C20_54 B1_54 124.8(14)
C25_54 C20_54 B1_54 119.7(13)
C19_54 C14_54 C15_54 115.3(9)
C19_54 C14_54 B1_54 122.4(13)
C15_54 C14_54 B1_54 122.3(13)
C22_54 C21_54 C20_54 122.0(11)
C22_54 C21_54 H21_54 119.0
C20_54 C21_54 H21_54 119.0
C16_54 C15_54 C14_54 123.0(11)
C16_54 C15_54 H15_54 118.5
C14_54 C15_54 H15_54 118.5
C23_54 C22_54 C21_54 120.3(12)
C23_54 C22_54 H22_54 119.8
C21_54 C22_54 H22_54 119.8
C15_54 C16_54 C17_54 119.7(12)
C15_54 C16_54 H16_54 120.1
C17_54 C16_54 H16_54 120.1
C22_54 C23_54 C24_54 119.6(13)
C22_54 C23_54 H23_54 120.2
C24_54 C23_54 H23_54 120.2
C18_54 C17_54 C16_54 119.2(12)
C18_54 C17_54 H17_54 120.4
C16_54 C17_54 H17_54 120.4
C23_54 C24_54 C25_54 119.3(12)
C23_54 C24_54 H24_54 120.4
C25_54 C24_54 H24_54 120.4
C17_54 C18_54 C19_54 120.3(12)
C17_54 C18_54 H18_54 119.8
C19_54 C18_54 H18_54 119.8
C24_54 C25_54 C20_54 123.3(12)
C24_54 C25_54 H25_54 118.4
C20_54 C25_54 H25_54 118.4
C18_54 C19_54 C14_54 122.5(11)
C18_54 C19_54 H19_54 118.7
C14_54 C19_54 H19_54 118.7
C8_55 B1_55 C20_55 109.3(11)
C8_55 B1_55 C2_55 111.3(11)
C20_55 B1_55 C2_55 109.7(12)
C8_55 B1_55 C14_55 110.8(11)
C20_55 B1_55 C14_55 109.5(12)
C2_55 B1_55 C14_55 106.2(11)
C19_55 C14_55 C15_55 114.9(9)
C19_55 C14_55 B1_55 122.7(13)
C15_55 C14_55 B1_55 122.3(12)
C3_55 C2_55 C7_55 115.3(9)
C3_55 C2_55 B1_55 121.8(12)
C7_55 C2_55 B1_55 122.9(12)
C18_55 C19_55 C14_55 123.2(11)
C18_55 C19_55 H19_55 118.4
C14_55 C19_55 H19_55 118.4
C4_55 C3_55 C2_55 123.0(11)
C4_55 C3_55 H3_55 118.5
C2_55 C3_55 H3_55 118.5
C17_55 C18_55 C19_55 119.9(12)
C17_55 C18_55 H18_55 120.1
C19_55 C18_55 H18_55 120.1
C5_55 C4_55 C3_55 119.7(12)
C5_55 C4_55 H4_55 120.2
C3_55 C4_55 H4_55 120.2
C16_55 C17_55 C18_55 118.8(12)
C16_55 C17_55 H17_55 120.6
C18_55 C17_55 H17_55 120.6
C6_55 C5_55 C4_55 119.3(12)
C6_55 C5_55 H5_55 120.4
C4_55 C5_55 H5_55 120.4
C17_55 C16_55 C15_55 120.6(12)
C17_55 C16_55 H16_55 119.7
C15_55 C16_55 H16_55 119.7
C5_55 C6_55 C7_55 120.5(12)
C5_55 C6_55 H6_55 119.8
C7_55 C6_55 H6_55 119.8
C16_55 C15_55 C14_55 122.6(11)
C16_55 C15_55 H15_55 118.7
C14_55 C15_55 H15_55 118.7
C6_55 C7_55 C2_55 122.3(11)
C6_55 C7_55 H7_55 118.9
C2_55 C7_55 H7_55 118.9
C9_55 C8_55 C13_55 115.5(9)
C9_55 C8_55 B1_55 121.9(12)
C13_55 C8_55 B1_55 122.5(12)
C10_55 C9_55 C8_55 122.9(11)
C10_55 C9_55 H9_55 118.6
C8_55 C9_55 H9_55 118.6
C11_55 C10_55 C9_55 119.8(12)
C11_55 C10_55 H10_55 120.1
C9_55 C10_55 H10_55 120.1
C12_55 C11_55 C10_55 119.1(12)
C12_55 C11_55 H11_55 120.4
C10_55 C11_55 H11_55 120.4
C11_55 C12_55 C13_55 120.4(12)
C11_55 C12_55 H12_55 119.8
C13_55 C12_55 H12_55 119.8
C12_55 C13_55 C8_55 122.2(11)
C12_55 C13_55 H13_55 118.9
C8_55 C13_55 H13_55 118.9
C21_55 C20_55 C25_55 115.3(10)
C21_55 C20_55 B1_55 122.0(13)
C25_55 C20_55 B1_55 122.6(13)
C24_55 C25_55 C20_55 122.4(11)
C24_55 C25_55 H25_55 118.8
C20_55 C25_55 H25_55 118.8
C22_55 C21_55 C20_55 122.9(11)
C22_55 C21_55 H21_55 118.6
C20_55 C21_55 H21_55 118.6
C23_55 C24_55 C25_55 120.6(12)
C23_55 C24_55 H24_55 119.7
C25_55 C24_55 H24_55 119.7
C21_55 C22_55 C23_55 120.0(12)
C21_55 C22_55 H22_55 120.0
C23_55 C22_55 H22_55 120.0
C24_55 C23_55 C22_55 118.8(12)
C24_55 C23_55 H23_55 120.6
C22_55 C23_55 H23_55 120.6
C2_56 B1_56 C20_56 106.2(11)
C2_56 B1_56 C14_56 109.4(11)
C20_56 B1_56 C14_56 112.8(11)
C2_56 B1_56 C8_56 113.9(12)
C20_56 B1_56 C8_56 107.9(11)
C14_56 B1_56 C8_56 106.7(11)
C7_56 C2_56 C3_56 115.5(9)
C7_56 C2_56 B1_56 123.0(13)
C3_56 C2_56 B1_56 121.5(13)
C4_56 C3_56 C2_56 122.9(11)
C4_56 C3_56 H3_56 118.6
C2_56 C3_56 H3_56 118.6
C5_56 C4_56 C3_56 119.6(12)
C5_56 C4_56 H4_56 120.2
C3_56 C4_56 H4_56 120.2
C4_56 C5_56 C6_56 119.6(12)
C4_56 C5_56 H5_56 120.2
C6_56 C5_56 H5_56 120.2
C5_56 C6_56 C7_56 119.7(12)
C5_56 C6_56 H6_56 120.1
C7_56 C6_56 H6_56 120.1
C6_56 C7_56 C2_56 122.7(11)
C6_56 C7_56 H7_56 118.7
C2_56 C7_56 H7_56 118.7
C13_56 C8_56 C9_56 115.9(9)
C13_56 C8_56 B1_56 121.8(12)
C9_56 C8_56 B1_56 122.4(12)
C12_56 C13_56 C8_56 122.9(11)
C12_56 C13_56 H13_56 118.5
C8_56 C13_56 H13_56 118.5
C10_56 C9_56 C8_56 121.9(11)
C10_56 C9_56 H9_56 119.1
C8_56 C9_56 H9_56 119.1
C11_56 C12_56 C13_56 119.2(12)
C11_56 C12_56 H12_56 120.4
C13_56 C12_56 H12_56 120.4
C11_56 C10_56 C9_56 120.4(12)
C11_56 C10_56 H10_56 119.8
C9_56 C10_56 H10_56 119.8
C10_56 C11_56 C12_56 119.8(12)
C10_56 C11_56 H11_56 120.1
C12_56 C11_56 H11_56 120.1
C25_56 C20_56 C21_56 115.6(10)
C25_56 C20_56 B1_56 122.1(13)
C21_56 C20_56 B1_56 122.3(13)
C15_56 C14_56 C19_56 116.2(9)
C15_56 C14_56 B1_56 123.0(12)
C19_56 C14_56 B1_56 120.7(12)
C24_56 C25_56 C20_56 122.6(11)
C24_56 C25_56 H25_56 118.7
C20_56 C25_56 H25_56 118.7
C16_56 C15_56 C14_56 122.1(11)
C16_56 C15_56 H15_56 118.9
C14_56 C15_56 H15_56 118.9
C23_56 C24_56 C25_56 119.8(12)
C23_56 C24_56 H24_56 120.1
C25_56 C24_56 H24_56 120.1
C17_56 C16_56 C15_56 119.9(12)
C17_56 C16_56 H16_56 120.0
C15_56 C16_56 H16_56 120.0
C24_56 C23_56 C22_56 119.7(12)
C24_56 C23_56 H23_56 120.2
C22_56 C23_56 H23_56 120.2
C16_56 C17_56 C18_56 119.8(12)
C16_56 C17_56 H17_56 120.1
C18_56 C17_56 H17_56 120.1
C23_56 C22_56 C21_56 119.8(12)
C23_56 C22_56 H22_56 120.1
C21_56 C22_56 H22_56 120.1
C17_56 C18_56 C19_56 119.5(12)
C17_56 C18_56 H18_56 120.3
C19_56 C18_56 H18_56 120.3
C22_56 C21_56 C20_56 122.5(11)
C22_56 C21_56 H21_56 118.8
C20_56 C21_56 H21_56 118.8
C18_56 C19_56 C14_56 122.4(11)
C18_56 C19_56 H19_56 118.8
C14_56 C19_56 H19_56 118.8
C2_57 B1_57 C20_57 108.8(11)
C2_57 B1_57 C14_57 112.1(11)
C20_57 B1_57 C14_57 111.8(11)
C2_57 B1_57 C8_57 107.6(11)
C20_57 B1_57 C8_57 112.4(11)
C14_57 B1_57 C8_57 104.1(11)
C3_57 C2_57 C7_57 115.3(9)
C3_57 C2_57 B1_57 122.8(12)
C7_57 C2_57 B1_57 122.0(12)
C4_57 C3_57 C2_57 122.9(11)
C4_57 C3_57 H3_57 118.5
C2_57 C3_57 H3_57 118.5
C3_57 C4_57 C5_57 119.8(12)
C3_57 C4_57 H4_57 120.1
C5_57 C4_57 H4_57 120.1
C6_57 C5_57 C4_57 119.0(12)
C6_57 C5_57 H5_57 120.5
C4_57 C5_57 H5_57 120.5
C5_57 C6_57 C7_57 120.5(12)
C5_57 C6_57 H6_57 119.7
C7_57 C6_57 H6_57 119.7
C6_57 C7_57 C2_57 122.4(11)
C6_57 C7_57 H7_57 118.8
C2_57 C7_57 H7_57 118.8
C21_57 C20_57 C25_57 115.3(10)
C21_57 C20_57 B1_57 122.9(13)
C25_57 C20_57 B1_57 121.8(13)
C9_57 C8_57 C13_57 115.3(9)
C9_57 C8_57 B1_57 122.7(12)
C13_57 C8_57 B1_57 122.0(12)
C22_57 C21_57 C20_57 123.1(11)
C22_57 C21_57 H21_57 118.5
C20_57 C21_57 H21_57 118.5
C10_57 C9_57 C8_57 122.6(11)
C10_57 C9_57 H9_57 118.7
C8_57 C9_57 H9_57 118.7
C23_57 C22_57 C21_57 119.7(12)
C23_57 C22_57 H22_57 120.1
C21_57 C22_57 H22_57 120.1
C11_57 C10_57 C9_57 120.1(12)
C11_57 C10_57 H10_57 119.9
C9_57 C10_57 H10_57 119.9
C22_57 C23_57 C24_57 119.4(13)
C22_57 C23_57 H23_57 120.3
C24_57 C23_57 H23_57 120.3
C10_57 C11_57 C12_57 119.1(12)
C10_57 C11_57 H11_57 120.4
C12_57 C11_57 H11_57 120.4
C23_57 C24_57 C25_57 120.1(12)
C23_57 C24_57 H24_57 119.9
C25_57 C24_57 H24_57 119.9
C11_57 C12_57 C13_57 120.0(12)
C11_57 C12_57 H12_57 120.0
C13_57 C12_57 H12_57 120.0
C24_57 C25_57 C20_57 122.5(11)
C24_57 C25_57 H25_57 118.8
C20_57 C25_57 H25_57 118.8
C12_57 C13_57 C8_57 122.7(11)
C12_57 C13_57 H13_57 118.6
C8_57 C13_57 H13_57 118.6
C15_57 C14_57 C19_57 115.6(9)
C15_57 C14_57 B1_57 123.2(12)
C19_57 C14_57 B1_57 120.9(12)
C18_57 C19_57 C14_57 122.7(11)
C18_57 C19_57 H19_57 118.6
C14_57 C19_57 H19_57 118.6
C17_57 C18_57 C19_57 119.8(12)
C17_57 C18_57 H18_57 120.1
C19_57 C18_57 H18_57 120.1
C16_57 C17_57 C18_57 119.3(12)
C16_57 C17_57 H17_57 120.3
C18_57 C17_57 H17_57 120.3
C17_57 C16_57 C15_57 120.2(12)
C17_57 C16_57 H16_57 119.9
C15_57 C16_57 H16_57 119.9
C16_57 C15_57 C14_57 122.4(11)
C16_57 C15_57 H15_57 118.8
C14_57 C15_57 H15_57 118.8
C8_58 B1_58 C20_58 106.9(11)
C8_58 B1_58 C2_58 108.7(11)
C20_58 B1_58 C2_58 115.0(12)
C8_58 B1_58 C14_58 111.6(12)
C20_58 B1_58 C14_58 109.5(11)
C2_58 B1_58 C14_58 105.3(11)
C3_58 C2_58 C7_58 115.2(9)
C3_58 C2_58 B1_58 122.1(12)
C7_58 C2_58 B1_58 122.7(12)
C6_58 C7_58 C2_58 122.9(11)
C6_58 C7_58 H7_58 118.5
C2_58 C7_58 H7_58 118.5
C4_58 C3_58 C2_58 122.8(11)
C4_58 C3_58 H3_58 118.6
C2_58 C3_58 H3_58 118.6
C5_58 C6_58 C7_58 119.9(12)
C5_58 C6_58 H6_58 120.0
C7_58 C6_58 H6_58 120.0
C3_58 C4_58 C5_58 119.9(12)
C3_58 C4_58 H4_58 120.0
C5_58 C4_58 H4_58 120.0
C6_58 C5_58 C4_58 119.2(12)
C6_58 C5_58 H5_58 120.4
C4_58 C5_58 H5_58 120.4
C13_58 C8_58 C9_58 115.7(9)
C13_58 C8_58 B1_58 122.8(13)
C9_58 C8_58 B1_58 121.5(13)
C10_58 C9_58 C8_58 122.7(11)
C10_58 C9_58 H9_58 118.7
C8_58 C9_58 H9_58 118.7
C11_58 C10_58 C9_58 119.7(12)
C11_58 C10_58 H10_58 120.1
C9_58 C10_58 H10_58 120.1
C10_58 C11_58 C12_58 119.7(12)
C10_58 C11_58 H11_58 120.2
C12_58 C11_58 H11_58 120.2
C11_58 C12_58 C13_58 119.6(12)
C11_58 C12_58 H12_58 120.2
C13_58 C12_58 H12_58 120.2
C12_58 C13_58 C8_58 122.7(11)
C12_58 C13_58 H13_58 118.7
C8_58 C13_58 H13_58 118.7
C25_58 C20_58 C21_58 115.4(10)
C25_58 C20_58 B1_58 120.5(13)
C21_58 C20_58 B1_58 124.0(13)
C15_58 C14_58 C19_58 115.5(9)
C15_58 C14_58 B1_58 122.1(12)
C19_58 C14_58 B1_58 122.3(12)
C24_58 C25_58 C20_58 123.1(11)
C24_58 C25_58 H25_58 118.4
C20_58 C25_58 H25_58 118.4
C16_58 C15_58 C14_58 122.7(11)
C16_58 C15_58 H15_58 118.6
C14_58 C15_58 H15_58 118.6
C23_58 C24_58 C25_58 119.1(12)
C23_58 C24_58 H24_58 120.4
C25_58 C24_58 H24_58 120.4
C17_58 C16_58 C15_58 119.9(12)
C17_58 C16_58 H16_58 120.1
C15_58 C16_58 H16_58 120.1
C22_58 C23_58 C24_58 120.2(13)
C22_58 C23_58 H23_58 119.9
C24_58 C23_58 H23_58 119.9
C18_58 C17_58 C16_58 119.4(12)
C18_58 C17_58 H17_58 120.3
C16_58 C17_58 H17_58 120.3
C23_58 C22_58 C21_58 120.0(12)
C23_58 C22_58 H22_58 120.0
C21_58 C22_58 H22_58 120.0
C17_58 C18_58 C19_58 120.1(12)
C17_58 C18_58 H18_58 120.0
C19_58 C18_58 H18_58 120.0
C22_58 C21_58 C20_58 122.1(11)
C22_58 C21_58 H21_58 118.9
C20_58 C21_58 H21_58 118.9
C18_58 C19_58 C14_58 122.4(11)
C18_58 C19_58 H19_58 118.8
C14_58 C19_58 H19_58 118.8
C8_59 B1_59 C20_59 109.5(13)
C8_59 B1_59 C14_59 111.4(13)
C20_59 B1_59 C14_59 107.5(13)
C8_59 B1_59 C2_59 109.0(12)
C20_59 B1_59 C2_59 111.9(13)
C14_59 B1_59 C2_59 107.5(12)
C25_59 C20_59 C21_59 114.7(10)
C25_59 C20_59 B1_59 123.0(14)
C21_59 C20_59 B1_59 122.3(14)
C7_59 C2_59 C3_59 115.2(10)
C7_59 C2_59 B1_59 122.8(13)
C3_59 C2_59 B1_59 122.0(13)
C22_59 C21_59 C20_59 123.2(12)
C22_59 C21_59 H21_59 118.4
C20_59 C21_59 H21_59 118.4
C4_59 C3_59 C2_59 122.8(11)
C4_59 C3_59 H3_59 118.6
C2_59 C3_59 H3_59 118.6
C21_59 C22_59 C23_59 120.2(13)
C21_59 C22_59 H22_59 119.9
C23_59 C22_59 H22_59 119.9
C5_59 C4_59 C3_59 120.0(12)
C5_59 C4_59 H4_59 120.0
C3_59 C4_59 H4_59 120.0
C24_59 C23_59 C22_59 118.3(13)
C24_59 C23_59 H23_59 120.8
C22_59 C23_59 H23_59 120.8
C4_59 C5_59 C6_59 119.2(12)
C4_59 C5_59 H5_59 120.4
C6_59 C5_59 H5_59 120.4
C23_59 C24_59 C25_59 120.5(13)
C23_59 C24_59 H24_59 119.8
C25_59 C24_59 H24_59 119.8
C5_59 C6_59 C7_59 119.8(12)
C5_59 C6_59 H6_59 120.1
C7_59 C6_59 H6_59 120.1
C24_59 C25_59 C20_59 123.0(12)
C24_59 C25_59 H25_59 118.5
C20_59 C25_59 H25_59 118.5
C6_59 C7_59 C2_59 122.9(11)
C6_59 C7_59 H7_59 118.5
C2_59 C7_59 H7_59 118.5
C9_59 C8_59 C13_59 115.2(10)
C9_59 C8_59 B1_59 122.2(13)
C13_59 C8_59 B1_59 122.5(13)
C10_59 C9_59 C8_59 123.0(11)
C10_59 C9_59 H9_59 118.5
C8_59 C9_59 H9_59 118.5
C11_59 C10_59 C9_59 120.0(12)
C11_59 C10_59 H10_59 120.0
C9_59 C10_59 H10_59 120.0
C12_59 C11_59 C10_59 118.8(12)
C12_59 C11_59 H11_59 120.6
C10_59 C11_59 H11_59 120.6
C11_59 C12_59 C13_59 120.5(12)
C11_59 C12_59 H12_59 119.7
C13_59 C12_59 H12_59 119.7
C12_59 C13_59 C8_59 122.4(11)
C12_59 C13_59 H13_59 118.8
C8_59 C13_59 H13_59 118.8
C15_59 C14_59 C19_59 115.8(10)
C15_59 C14_59 B1_59 122.6(13)
C19_59 C14_59 B1_59 121.6(13)
C16_59 C15_59 C14_59 123.0(11)
C16_59 C15_59 H15_59 118.5
C14_59 C15_59 H15_59 118.5
C17_59 C16_59 C15_59 119.2(12)
C17_59 C16_59 H16_59 120.4
C15_59 C16_59 H16_59 120.4
C18_59 C17_59 C16_59 119.6(13)
C18_59 C17_59 H17_59 120.2
C16_59 C17_59 H17_59 120.2
C17_59 C18_59 C19_59 120.4(12)
C17_59 C18_59 H18_59 119.8
C19_59 C18_59 H18_59 119.8
C18_59 C19_59 C14_59 122.0(11)
C18_59 C19_59 H19_59 119.0
C14_59 C19_59 H19_59 119.0
C8_60 B1_60 C14_60 109.4(12)
C8_60 B1_60 C20_60 100.8(12)
C14_60 B1_60 C20_60 113.0(13)
C8_60 B1_60 C2_60 115.8(13)
C14_60 B1_60 C2_60 103.0(12)
C20_60 B1_60 C2_60 115.1(13)
C9_60 C8_60 C13_60 115.5(10)
C9_60 C8_60 B1_60 122.9(13)
C13_60 C8_60 B1_60 121.6(13)
C7_60 C2_60 C3_60 115.9(10)
C7_60 C2_60 B1_60 124.9(13)
C3_60 C2_60 B1_60 119.2(13)
C12_60 C13_60 C8_60 122.3(11)
C12_60 C13_60 H13_60 118.8
C8_60 C13_60 H13_60 118.8
C4_60 C3_60 C2_60 122.6(11)
C4_60 C3_60 H3_60 118.7
C2_60 C3_60 H3_60 118.7
C11_60 C12_60 C13_60 120.0(12)
C11_60 C12_60 H12_60 120.0
C13_60 C12_60 H12_60 120.0
C5_60 C4_60 C3_60 119.7(12)
C5_60 C4_60 H4_60 120.2
C3_60 C4_60 H4_60 120.2
C10_60 C11_60 C12_60 119.8(12)
C10_60 C11_60 H11_60 120.1
C12_60 C11_60 H11_60 120.1
C6_60 C5_60 C4_60 119.5(12)
C6_60 C5_60 H5_60 120.2
C4_60 C5_60 H5_60 120.2
C11_60 C10_60 C9_60 119.4(12)
C11_60 C10_60 H10_60 120.3
C9_60 C10_60 H10_60 120.3
C5_60 C6_60 C7_60 120.3(12)
C5_60 C6_60 H6_60 119.9
C7_60 C6_60 H6_60 119.9
C10_60 C9_60 C8_60 123.0(11)
C10_60 C9_60 H9_60 118.5
C8_60 C9_60 H9_60 118.5
C6_60 C7_60 C2_60 122.0(11)
C6_60 C7_60 H7_60 119.0
C2_60 C7_60 H7_60 119.0
C25_60 C20_60 C21_60 115.6(10)
C25_60 C20_60 B1_60 121.9(14)
C21_60 C20_60 B1_60 122.5(14)
C19_60 C14_60 C15_60 115.5(10)
C19_60 C14_60 B1_60 123.8(13)
C15_60 C14_60 B1_60 120.7(13)
C24_60 C25_60 C20_60 123.3(12)
C24_60 C25_60 H25_60 118.4
C20_60 C25_60 H25_60 118.4
C16_60 C15_60 C14_60 123.2(11)
C16_60 C15_60 H15_60 118.4
C14_60 C15_60 H15_60 118.4
C23_60 C24_60 C25_60 119.5(12)
C23_60 C24_60 H24_60 120.3
C25_60 C24_60 H24_60 120.3
C17_60 C16_60 C15_60 119.6(12)
C17_60 C16_60 H16_60 120.2
C15_60 C16_60 H16_60 120.2
C24_60 C23_60 C22_60 119.3(13)
C24_60 C23_60 H23_60 120.3
C22_60 C23_60 H23_60 120.3
C16_60 C17_60 C18_60 119.3(12)
C16_60 C17_60 H17_60 120.4
C18_60 C17_60 H17_60 120.4
C23_60 C22_60 C21_60 120.5(13)
C23_60 C22_60 H22_60 119.8
C21_60 C22_60 H22_60 119.8
C17_60 C18_60 C19_60 120.1(12)
C17_60 C18_60 H18_60 120.0
C19_60 C18_60 H18_60 120.0
C22_60 C21_60 C20_60 121.8(11)
C22_60 C21_60 H21_60 119.1
C20_60 C21_60 H21_60 119.1
C18_60 C19_60 C14_60 122.3(11)
C18_60 C19_60 H19_60 118.8
C14_60 C19_60 H19_60 118.8
C14_63 B1_63 C8_63 109.7(12)
C14_63 B1_63 C20_63 113.9(13)
C8_63 B1_63 C20_63 101.8(12)
C14_63 B1_63 C2_63 106.0(12)
C8_63 B1_63 C2_63 110.9(13)
C20_63 B1_63 C2_63 114.6(13)
C25_63 C20_63 C21_63 115.3(10)
C25_63 C20_63 B1_63 121.9(13)
C21_63 C20_63 B1_63 122.8(14)
C7_63 C2_63 C3_63 116.4(10)
C7_63 C2_63 B1_63 123.4(13)
C3_63 C2_63 B1_63 120.1(13)
C22_63 C21_63 C20_63 122.4(11)
C22_63 C21_63 H21_63 118.8
C20_63 C21_63 H21_63 118.8
C4_63 C3_63 C2_63 122.5(11)
C4_63 C3_63 H3_63 118.8
C2_63 C3_63 H3_63 118.8
C23_63 C22_63 C21_63 120.4(12)
C23_63 C22_63 H22_63 119.8
C21_63 C22_63 H22_63 119.8
C5_63 C4_63 C3_63 119.2(12)
C5_63 C4_63 H4_63 120.4
C3_63 C4_63 H4_63 120.4
C22_63 C23_63 C24_63 119.1(13)
C22_63 C23_63 H23_63 120.4
C24_63 C23_63 H23_63 120.4
C6_63 C5_63 C4_63 119.9(13)
C6_63 C5_63 H5_63 120.1
C4_63 C5_63 H5_63 120.1
C23_63 C24_63 C25_63 119.8(12)
C23_63 C24_63 H24_63 120.1
C25_63 C24_63 H24_63 120.1
C5_63 C6_63 C7_63 120.2(12)
C5_63 C6_63 H6_63 119.9
C7_63 C6_63 H6_63 119.9
C24_63 C25_63 C20_63 123.0(11)
C24_63 C25_63 H25_63 118.5
C20_63 C25_63 H25_63 118.5
C6_63 C7_63 C2_63 121.9(11)
C6_63 C7_63 H7_63 119.1
C2_63 C7_63 H7_63 119.1
C19_63 C14_63 C15_63 115.3(9)
C19_63 C14_63 B1_63 124.5(13)
C15_63 C14_63 B1_63 120.2(13)
C16_63 C15_63 C14_63 122.6(11)
C16_63 C15_63 H15_63 118.7
C14_63 C15_63 H15_63 118.7
C15_63 C16_63 C17_63 120.1(12)
C15_63 C16_63 H16_63 119.9
C17_63 C16_63 H16_63 119.9
C18_63 C17_63 C16_63 119.1(12)
C18_63 C17_63 H17_63 120.4
C16_63 C17_63 H17_63 120.4
C17_63 C18_63 C19_63 120.0(12)
C17_63 C18_63 H18_63 120.0
C19_63 C18_63 H18_63 120.0
C18_63 C19_63 C14_63 122.9(11)
C18_63 C19_63 H19_63 118.6
C14_63 C19_63 H19_63 118.6
C9_63 C8_63 C13_63 115.4(10)
C9_63 C8_63 B1_63 122.8(13)
C13_63 C8_63 B1_63 121.7(13)
C12_63 C13_63 C8_63 122.6(11)
C12_63 C13_63 H13_63 118.7
C8_63 C13_63 H13_63 118.7
C11_63 C12_63 C13_63 120.0(12)
C11_63 C12_63 H12_63 120.0
C13_63 C12_63 H12_63 120.0
C12_63 C11_63 C10_63 119.2(12)
C12_63 C11_63 H11_63 120.4
C10_63 C11_63 H11_63 120.4
C9_63 C10_63 C11_63 119.8(12)
C9_63 C10_63 H10_63 120.1
C11_63 C10_63 H10_63 120.1
C10_63 C9_63 C8_63 122.9(11)
C10_63 C9_63 H9_63 118.6
C8_63 C9_63 H9_63 118.6
C8_66 B1_66 C20_66 113.9(13)
C8_66 B1_66 C2_66 108.3(12)
C20_66 B1_66 C2_66 110.7(13)
C8_66 B1_66 C14_66 107.2(12)
C20_66 B1_66 C14_66 109.0(12)
C2_66 B1_66 C14_66 107.5(12)
C19_66 C14_66 C15_66 115.1(9)
C19_66 C14_66 B1_66 122.9(13)
C15_66 C14_66 B1_66 122.0(13)
C7_66 C2_66 C3_66 114.9(10)
C7_66 C2_66 B1_66 122.5(13)
C3_66 C2_66 B1_66 122.6(13)
C16_66 C15_66 C14_66 122.6(11)
C16_66 C15_66 H15_66 118.7
C14_66 C15_66 H15_66 118.7
C4_66 C3_66 C2_66 123.3(11)
C4_66 C3_66 H3_66 118.4
C2_66 C3_66 H3_66 118.4
C17_66 C16_66 C15_66 120.3(12)
C17_66 C16_66 H16_66 119.9
C15_66 C16_66 H16_66 119.9
C5_66 C4_66 C3_66 119.9(12)
C5_66 C4_66 H4_66 120.0
C3_66 C4_66 H4_66 120.0
C16_66 C17_66 C18_66 119.3(12)
C16_66 C17_66 H17_66 120.4
C18_66 C17_66 H17_66 120.4
C6_66 C5_66 C4_66 118.6(12)
C6_66 C5_66 H5_66 120.7
C4_66 C5_66 H5_66 120.7
C17_66 C18_66 C19_66 119.9(12)
C17_66 C18_66 H18_66 120.1
C19_66 C18_66 H18_66 120.1
C5_66 C6_66 C7_66 120.8(12)
C5_66 C6_66 H6_66 119.6
C7_66 C6_66 H6_66 119.6
C18_66 C19_66 C14_66 122.9(11)
C18_66 C19_66 H19_66 118.6
C14_66 C19_66 H19_66 118.6
C6_66 C7_66 C2_66 122.5(11)
C6_66 C7_66 H7_66 118.7
C2_66 C7_66 H7_66 118.7
C9_66 C8_66 C13_66 115.2(9)
C9_66 C8_66 B1_66 123.1(13)
C13_66 C8_66 B1_66 121.7(13)
C12_66 C13_66 C8_66 122.6(11)
C12_66 C13_66 H13_66 118.7
C8_66 C13_66 H13_66 118.7
C10_66 C9_66 C8_66 123.0(11)
C10_66 C9_66 H9_66 118.5
C8_66 C9_66 H9_66 118.5
C11_66 C12_66 C13_66 120.7(12)
C11_66 C12_66 H12_66 119.7
C13_66 C12_66 H12_66 119.7
C9_66 C10_66 C11_66 120.1(12)
C9_66 C10_66 H10_66 119.9
C11_66 C10_66 H10_66 119.9
C12_66 C11_66 C10_66 118.4(12)
C12_66 C11_66 H11_66 120.8
C10_66 C11_66 H11_66 120.8
C25_66 C20_66 C21_66 114.3(10)
C25_66 C20_66 B1_66 124.0(14)
C21_66 C20_66 B1_66 121.7(14)
C24_66 C25_66 C20_66 123.5(12)
C24_66 C25_66 H25_66 118.2
C20_66 C25_66 H25_66 118.2
C22_66 C21_66 C20_66 123.1(11)
C22_66 C21_66 H21_66 118.5
C20_66 C21_66 H21_66 118.5
C23_66 C24_66 C25_66 120.1(13)
C23_66 C24_66 H24_66 119.9
C25_66 C24_66 H24_66 119.9
C21_66 C22_66 C23_66 120.4(12)
C21_66 C22_66 H22_66 119.8
C23_66 C22_66 H22_66 119.8
C24_66 C23_66 C22_66 118.5(13)
C24_66 C23_66 H23_66 120.7
C22_66 C23_66 H23_66 120.7
C20_67 B1_67 C8_67 113.6(12)
C20_67 B1_67 C14_67 108.9(12)
C8_67 B1_67 C14_67 107.9(11)
C20_67 B1_67 C2_67 109.2(12)
C8_67 B1_67 C2_67 106.2(11)
C14_67 B1_67 C2_67 111.0(11)
C3_67 C2_67 C7_67 114.8(9)
C3_67 C2_67 B1_67 122.7(13)
C7_67 C2_67 B1_67 122.5(13)
C4_67 C3_67 C2_67 122.7(11)
C4_67 C3_67 H3_67 118.7
C2_67 C3_67 H3_67 118.7
C5_67 C4_67 C3_67 120.5(12)
C5_67 C4_67 H4_67 119.8
C3_67 C4_67 H4_67 119.8
C4_67 C5_67 C6_67 118.9(12)
C4_67 C5_67 H5_67 120.6
C6_67 C5_67 H5_67 120.6
C5_67 C6_67 C7_67 119.8(12)
C5_67 C6_67 H6_67 120.1
C7_67 C6_67 H6_67 120.1
C6_67 C7_67 C2_67 123.4(11)
C6_67 C7_67 H7_67 118.3
C2_67 C7_67 H7_67 118.3
C9_67 C8_67 C13_67 114.9(9)
C9_67 C8_67 B1_67 122.7(12)
C13_67 C8_67 B1_67 122.2(12)
C10_67 C9_67 C8_67 122.9(11)
C10_67 C9_67 H9_67 118.5
C8_67 C9_67 H9_67 118.5
C11_67 C10_67 C9_67 120.1(12)
C11_67 C10_67 H10_67 119.9
C9_67 C10_67 H10_67 119.9
C10_67 C11_67 C12_67 118.8(12)
C10_67 C11_67 H11_67 120.6
C12_67 C11_67 H11_67 120.6
C11_67 C12_67 C13_67 120.5(12)
C11_67 C12_67 H12_67 119.7
C13_67 C12_67 H12_67 119.7
C12_67 C13_67 C8_67 122.7(11)
C12_67 C13_67 H13_67 118.7
C8_67 C13_67 H13_67 118.7
C25_67 C20_67 C21_67 114.4(10)
C25_67 C20_67 B1_67 122.6(13)
C21_67 C20_67 B1_67 122.9(13)
C15_67 C14_67 C19_67 115.1(9)
C15_67 C14_67 B1_67 123.0(12)
C19_67 C14_67 B1_67 121.9(12)
C22_67 C21_67 C20_67 122.5(11)
C22_67 C21_67 H21_67 118.7
C20_67 C21_67 H21_67 118.7
C16_67 C15_67 C14_67 122.7(11)
C16_67 C15_67 H15_67 118.6
C14_67 C15_67 H15_67 118.6
C23_67 C22_67 C21_67 120.8(12)
C23_67 C22_67 H22_67 119.6
C21_67 C22_67 H22_67 119.6
C17_67 C16_67 C15_67 120.3(12)
C17_67 C16_67 H16_67 119.8
C15_67 C16_67 H16_67 119.8
C24_67 C23_67 C22_67 118.8(13)
C24_67 C23_67 H23_67 120.6
C22_67 C23_67 H23_67 120.6
C16_67 C17_67 C18_67 119.0(12)
C16_67 C17_67 H17_67 120.5
C18_67 C17_67 H17_67 120.5
C23_67 C24_67 C25_67 119.7(12)
C23_67 C24_67 H24_67 120.2
C25_67 C24_67 H24_67 120.2
C17_67 C18_67 C19_67 119.8(12)
C17_67 C18_67 H18_67 120.1
C19_67 C18_67 H18_67 120.1
C24_67 C25_67 C20_67 123.8(11)
C24_67 C25_67 H25_67 118.1
C20_67 C25_67 H25_67 118.1
C18_67 C19_67 C14_67 123.0(11)
C18_67 C19_67 H19_67 118.5
C14_67 C19_67 H19_67 118.5
C14_68 B1_68 C2_68 102.5(11)
C14_68 B1_68 C8_68 113.6(11)
C2_68 B1_68 C8_68 113.9(12)
C14_68 B1_68 C20_68 112.7(12)
C2_68 B1_68 C20_68 115.8(12)
C8_68 B1_68 C20_68 98.9(11)
C7_68 C2_68 C3_68 115.5(9)
C7_68 C2_68 B1_68 123.0(12)
C3_68 C2_68 B1_68 121.4(12)
C6_68 C7_68 C2_68 122.2(11)
C6_68 C7_68 H7_68 118.9
C2_68 C7_68 H7_68 118.9
C4_68 C3_68 C2_68 123.1(11)
C4_68 C3_68 H3_68 118.4
C2_68 C3_68 H3_68 118.4
C5_68 C6_68 C7_68 120.3(12)
C5_68 C6_68 H6_68 119.8
C7_68 C6_68 H6_68 119.8
C5_68 C4_68 C3_68 119.5(12)
C5_68 C4_68 H4_68 120.3
C3_68 C4_68 H4_68 120.3
C6_68 C5_68 C4_68 119.3(12)
C6_68 C5_68 H5_68 120.4
C4_68 C5_68 H5_68 120.4
C13_68 C8_68 C9_68 115.1(9)
C13_68 C8_68 B1_68 122.5(12)
C9_68 C8_68 B1_68 121.9(12)
C10_68 C9_68 C8_68 123.0(11)
C10_68 C9_68 H9_68 118.5
C8_68 C9_68 H9_68 118.5
C11_68 C10_68 C9_68 119.6(12)
C11_68 C10_68 H10_68 120.2
C9_68 C10_68 H10_68 120.2
C12_68 C11_68 C10_68 119.5(12)
C12_68 C11_68 H11_68 120.3
C10_68 C11_68 H11_68 120.3
C11_68 C12_68 C13_68 120.0(12)
C11_68 C12_68 H12_68 120.0
C13_68 C12_68 H12_68 120.0
C12_68 C13_68 C8_68 122.8(11)
C12_68 C13_68 H13_68 118.6
C8_68 C13_68 H13_68 118.6
C25_68 C20_68 C21_68 115.1(10)
C25_68 C20_68 B1_68 123.4(13)
C21_68 C20_68 B1_68 121.3(13)
C19_68 C14_68 C15_68 115.0(9)
C19_68 C14_68 B1_68 123.6(13)
C15_68 C14_68 B1_68 121.3(12)
C22_68 C21_68 C20_68 122.5(11)
C22_68 C21_68 H21_68 118.7
C20_68 C21_68 H21_68 118.7
C16_68 C15_68 C14_68 122.8(11)
C16_68 C15_68 H15_68 118.6
C14_68 C15_68 H15_68 118.6
C23_68 C22_68 C21_68 120.1(12)
C23_68 C22_68 H22_68 120.0
C21_68 C22_68 H22_68 120.0
C17_68 C16_68 C15_68 120.1(12)
C17_68 C16_68 H16_68 120.0
C15_68 C16_68 H16_68 120.0
C22_68 C23_68 C24_68 119.4(12)
C22_68 C23_68 H23_68 120.3
C24_68 C23_68 H23_68 120.3
C16_68 C17_68 C18_68 119.2(12)
C16_68 C17_68 H17_68 120.4
C18_68 C17_68 H17_68 120.4
C23_68 C24_68 C25_68 119.5(12)
C23_68 C24_68 H24_68 120.3
C25_68 C24_68 H24_68 120.3
C17_68 C18_68 C19_68 119.8(12)
C17_68 C18_68 H18_68 120.1
C19_68 C18_68 H18_68 120.1
C24_68 C25_68 C20_68 123.4(11)
C24_68 C25_68 H25_68 118.3
C20_68 C25_68 H25_68 118.3
C18_68 C19_68 C14_68 123.1(11)
C18_68 C19_68 H19_68 118.5
C14_68 C19_68 H19_68 118.5
F2_82 B1_82 F4_82 111(3)
F2_82 B1_82 F5_82 106(3)
F4_82 B1_82 F5_82 105(3)
F2_82 B1_82 F3_82 119(3)
F4_82 B1_82 F3_82 110(3)
F5_82 B1_82 F3_82 106(3)
N1_123 C2_123 C3_123 175(9)
C2_123 C3_123 H3A_123 109.5
C2_123 C3_123 H3B_123 109.5
H3A_123 C3_123 H3B_123 109.5
C2_123 C3_123 H3C_123 109.5
H3A_123 C3_123 H3C_123 109.5
H3B_123 C3_123 H3C_123 109.5
N1_124 C2_124 C3_124 169(8)
C2_124 C3_124 H3A_124 109.5
C2_124 C3_124 H3B_124 109.5
H3A_124 C3_124 H3B_124 109.5
C2_124 C3_124 H3C_124 109.5
H3A_124 C3_124 H3C_124 109.5
H3B_124 C3_124 H3C_124 109.5
N1_126 C2_126 C3_126 171(6)
C2_126 C3_126 H3A_126 109.5
C2_126 C3_126 H3B_126 109.5
H3A_126 C3_126 H3B_126 109.5
C2_126 C3_126 H3C_126 109.5
H3A_126 C3_126 H3C_126 109.5
H3B_126 C3_126 H3C_126 109.5
N1_127b C2_127b C3_127b 176(10)
C2_127b C3_127b H3A_127b 109.5
C2_127b C3_127b H3B_127b 109.5
H3A_127b C3_127b H3B_127b 109.5
C2_127b C3_127b H3C_127b 109.5
H3A_127b C3_127b H3C_127b 109.5
H3B_127b C3_127b H3C_127b 109.5
N1_130 C2_130 C3_130 172(5)
C2_130 C3_130 H3A_130 109.5
C2_130 C3_130 H3B_130 109.5
H3A_130 C3_130 H3B_130 109.5
C2_130 C3_130 H3C_130 109.5
H3A_130 C3_130 H3C_130 109.5
H3B_130 C3_130 H3C_130 109.5
N1_140 C2_140 C3_140 159(10)
N1_140 C2_140 H2_140 100.5
C3_140 C2_140 H2_140 100.5
C2_140 C3_140 H3A_140 109.5
C2_140 C3_140 H3B_140 109.5
H3A_140 C3_140 H3B_140 109.5
C2_140 C3_140 H3C_140 109.5
H3A_140 C3_140 H3C_140 109.5
H3B_140 C3_140 H3C_140 109.5

loop_
_geom_bond_atom_site_label_1
_geom_bond_atom_site_label_2
_geom_bond_distance
Pd1_101 N29_8 2.008(18)
Pd1_101 N3_5 2.01(2)
Pd1_101 N29_4 2.09(2)
Pd1_101 N29_1 2.10(2)
Pd2_101 N3_2 1.99(2)
Pd2_101 N3_1 2.00(2)
Pd2_101 N3_12 2.02(2)
Pd2_101 N3_9 2.083(19)
Pd3_101 N29_2 2.035(18)
Pd3_101 N3_6 2.046(19)
Pd3_101 N3_3 2.065(18)
Pd3_101 N3_7 2.095(19)
Pd4_101 N3_10 2.03(2)
Pd4_101 N3_11 2.033(19)
Pd4_101 N29_3 2.04(2)
Pd4_101 N3_4 2.06(2)
Pd5_101 N29_5 2.01(2)
Pd5_101 N29_9 2.02(2)
Pd5_101 N29_6 2.03(2)
Pd5_101 N29_10 2.04(2)
Pd6_101 N29_7 2.005(19)
Pd6_101 N29_11 2.054(19)
Pd6_101 N29_12 2.057(19)
Pd6_101 N3_8 2.057(19)
Fe1_102 N19_1 1.92(2)
Fe1_102 N12_1 1.92(2)
Fe1_102 N16_1 1.94(2)
Fe1_102 N22_1 1.94(2)
Fe1_102 N9_1 1.95(2)
Fe1_102 N25_1 1.96(2)
Fe2_102 N25_2 1.92(2)
Fe2_102 N16_2 1.93(2)
Fe2_102 N19_2 1.93(2)
Fe2_102 N9_2 1.94(2)
Fe2_102 N12_2 1.96(2)
Fe2_102 N22_2 1.96(2)
Fe3_102 N16_3 1.91(2)
Fe3_102 N9_3 1.92(2)
Fe3_102 N19_3 1.94(2)
Fe3_102 N22_3 1.96(2)
Fe3_102 N25_3 1.97(2)
Fe3_102 N12_3 1.97(2)
Fe4_102 N19_4 1.92(2)
Fe4_102 N22_4 1.92(2)
Fe4_102 N25_4 1.93(2)
Fe4_102 N12_4 1.95(2)
Fe4_102 N16_4 1.96(2)
Fe4_102 N9_4 1.96(2)
Fe5_102 N22_5 1.92(2)
Fe5_102 N25_5 1.92(2)
Fe5_102 N19_5 1.95(2)
Fe5_102 N16_5 1.96(2)
Fe5_102 N9_5 1.97(2)
Fe5_102 N12_5 1.98(2)
Fe6_102 N19_6 1.91(2)
Fe6_102 N16_6 1.93(2)
Fe6_102 N12_6 1.95(2)
Fe6_102 N25_6 1.96(2)
Fe6_102 N9_6 1.97(2)
Fe6_102 N22_6 1.97(2)
Fe7_102 N12_7 1.92(2)
Fe7_102 N25_7 1.93(2)
Fe7_102 N9_7 1.94(2)
Fe7_102 N16_7 1.94(2)
Fe7_102 N22_7 1.95(2)
Fe7_102 N19_7 1.96(2)
Fe8_102 N9_8 1.91(2)
Fe8_102 N19_8 1.93(2)
Fe8_102 N16_8 1.94(2)
Fe8_102 N12_8 1.94(2)
Fe8_102 N25_8 1.99(2)
Fe8_102 N22_8 2.01(2)
Fe9_102 N9_9 1.91(2)
Fe9_102 N22_9 1.93(2)
Fe9_102 N25_9 1.95(2)
Fe9_102 N12_9 1.95(2)
Fe9_102 N16_9 1.95(2)
Fe9_102 N19_9 1.97(2)
Fe10_102 N25_10 1.87(3)
Fe10_102 N22_10 1.94(3)
Fe10_102 N19_10 1.94(3)
Fe10_102 N16_10 1.97(3)
Fe10_102 N12_10 2.05(3)
Fe10_102 N9_10 2.09(3)
Fe11_102 N9_11 1.91(2)
Fe11_102 N19_11 1.91(2)
Fe11_102 N16_11 1.93(2)
Fe11_102 N12_11 1.94(2)
Fe11_102 N25_11 1.98(2)
Fe11_102 N22_11 1.99(2)
Fe12_102 N19_12 1.89(2)
Fe12_102 N12_12 1.94(2)
Fe12_102 N25_12 1.94(2)
Fe12_102 N16_12 1.95(2)
Fe12_102 N22_12 1.96(2)
Fe12_102 N9_12 1.97(2)
C1_1 C2_1 1.390(4)
C1_1 C6_1 1.395(9)
C1_1 B7_1 1.598(9)
C2_1 N3_1 1.331(9)
C2_1 H2_1 0.9500
N3_1 C4_1 1.335(10)
C4_1 C5_1 1.383(14)
C4_1 H4_1 0.9500
C5_1 C6_1 1.386(9)
C5_1 H5_1 0.9500
C6_1 H6_1 0.9500
B7_1 O15_1 1.44(2)
B7_1 O21_1 1.48(2)
B7_1 O8_1 1.49(2)
O8_1 N9_1 1.35(2)
N9_1 C10_1 1.287(11)
C10_1 C11_1 1.487(13)
C10_1 C10A_1 1.498(11)
C11_1 N12_1 1.287(11)
C11_1 C11A_1 1.502(11)
N12_1 O13_1 1.34(2)
O13_1 B14_1 1.47(2)
B14_1 O26_1 1.45(2)
B14_1 O20_1 1.46(2)
B14_1 C27_1 1.596(9)
O15_1 N16_1 1.36(2)
N16_1 C17_1 1.294(11)
C17_1 C18_1 1.492(13)
C17_1 C17A_1 1.505(11)
C18_1 N19_1 1.287(11)
C18_1 C18A_1 1.502(11)
N19_1 O20_1 1.34(2)
O21_1 N22_1 1.34(2)
N22_1 C23_1 1.291(11)
C23_1 C24_1 1.487(13)
C23_1 C23A_1 1.503(11)
C24_1 N25_1 1.292(11)
C24_1 C24A_1 1.498(11)
N25_1 O26_1 1.34(2)
C27_1 C28_1 1.388(4)
C27_1 C32_1 1.396(9)
C28_1 N29_1 1.330(9)
C28_1 H28_1 0.9500
N29_1 C30_1 1.332(10)
C30_1 C31_1 1.382(14)
C30_1 H30_1 0.9500
C31_1 C32_1 1.387(9)
C31_1 H31_1 0.9500
C32_1 H32_1 0.9500
C10A_1 H10A_1 0.9800
C10A_1 H10B_1 0.9800
C10A_1 H10C_1 0.9800
C11A_1 H11A_1 0.9800
C11A_1 H11B_1 0.9800
C11A_1 H11C_1 0.9800
C17A_1 H17A_1 0.9800
C17A_1 H17B_1 0.9800
C17A_1 H17C_1 0.9800
C18A_1 H18A_1 0.9800
C18A_1 H18B_1 0.9800
C18A_1 H18C_1 0.9800
C23A_1 H23A_1 0.9800
C23A_1 H23B_1 0.9800
C23A_1 H23C_1 0.9800
C24A_1 H24A_1 0.9800
C24A_1 H24B_1 0.9800
C24A_1 H24C_1 0.9800
C1_2 C2_2 1.389(4)
C1_2 C6_2 1.395(9)
C1_2 B7_2 1.598(9)
C2_2 N3_2 1.333(9)
C2_2 H2_2 0.9500
N3_2 C4_2 1.327(10)
C4_2 C5_2 1.384(14)
C4_2 H4_2 0.9500
C5_2 C6_2 1.384(10)
C5_2 H5_2 0.9500
C6_2 H6_2 0.9500
B7_2 O21_2 1.46(2)
B7_2 O15_2 1.46(2)
B7_2 O8_2 1.47(2)
O8_2 N9_2 1.337(19)
N9_2 C10_2 1.294(11)
C10_2 C11_2 1.482(13)
C10_2 C10A_2 1.503(11)
C11_2 N12_2 1.289(11)
C11_2 C11A_2 1.502(11)
N12_2 O13_2 1.350(19)
O13_2 B14_2 1.45(2)
B14_2 O20_2 1.44(2)
B14_2 O26_2 1.46(2)
B14_2 C27_2 1.596(9)
O15_2 N16_2 1.347(19)
N16_2 C17_2 1.285(11)
C17_2 C18_2 1.484(13)
C17_2 C17A_2 1.494(11)
C18_2 N19_2 1.285(11)
C18_2 C18A_2 1.502(11)
N19_2 O20_2 1.348(19)
O21_2 N22_2 1.34(2)
N22_2 C23_2 1.289(11)
C23_2 C24_2 1.491(13)
C23_2 C23A_2 1.496(11)
C24_2 N25_2 1.290(11)
C24_2 C24A_2 1.502(11)
N25_2 O26_2 1.324(19)
C27_2 C28_2 1.389(4)
C27_2 C32_2 1.396(9)
C28_2 N29_2 1.333(9)
C28_2 H28_2 0.9500
N29_2 C30_2 1.337(10)
C30_2 C31_2 1.386(13)
C30_2 H30_2 0.9500
C31_2 C32_2 1.384(9)
C31_2 H31_2 0.9500
C32_2 H32_2 0.9500
C10A_2 H10A_2 0.9800
C10A_2 H10B_2 0.9800
C10A_2 H10C_2 0.9800
C11A_2 H11A_2 0.9800
C11A_2 H11B_2 0.9800
C11A_2 H11C_2 0.9800
C17A_2 H17A_2 0.9800
C17A_2 H17B_2 0.9800
C17A_2 H17C_2 0.9800
C18A_2 H18A_2 0.9800
C18A_2 H18B_2 0.9800
C18A_2 H18C_2 0.9800
C23A_2 H23A_2 0.9800
C23A_2 H23B_2 0.9800
C23A_2 H23C_2 0.9800
C24A_2 H24A_2 0.9800
C24A_2 H24B_2 0.9800
C24A_2 H24C_2 0.9800
C1_3 C2_3 1.389(4)
C1_3 C6_3 1.395(9)
C1_3 B7_3 1.597(9)
C2_3 N3_3 1.331(9)
C2_3 H2_3 0.9500
N3_3 C4_3 1.335(10)
C4_3 C5_3 1.387(13)
C4_3 H4_3 0.9500
C5_3 C6_3 1.386(9)
C5_3 H5_3 0.9500
C6_3 H6_3 0.9500
B7_3 O21_3 1.44(2)
B7_3 O8_3 1.46(2)
B7_3 O15_3 1.46(2)
O8_3 N9_3 1.338(19)
N9_3 C10_3 1.294(11)
C10_3 C11_3 1.485(13)
C10_3 C10A_3 1.499(11)
C11_3 N12_3 1.288(11)
C11_3 C11A_3 1.505(11)
N12_3 O13_3 1.329(19)
O13_3 B14_3 1.46(2)
B14_3 O26_3 1.45(2)
B14_3 O20_3 1.49(2)
B14_3 C27_3 1.598(9)
O15_3 N16_3 1.35(2)
N16_3 C17_3 1.293(11)
C17_3 C18_3 1.487(13)
C17_3 C17A_3 1.507(11)
C18_3 N19_3 1.291(11)
C18_3 C18A_3 1.503(11)
N19_3 O20_3 1.35(2)
O21_3 N22_3 1.330(19)
N22_3 C23_3 1.293(11)
C23_3 C24_3 1.482(13)
C23_3 C23A_3 1.503(11)
C24_3 N25_3 1.287(11)
C24_3 C24A_3 1.498(11)
N25_3 O26_3 1.354(19)
C27_3 C28_3 1.389(4)
C27_3 C32_3 1.394(9)
C28_3 N29_3 1.330(9)
C28_3 H28_3 0.9500
N29_3 C30_3 1.340(10)
C30_3 C31_3 1.384(14)
C30_3 H30_3 0.9500
C31_3 C32_3 1.386(9)
C31_3 H31_3 0.9500
C32_3 H32_3 0.9500
C10A_3 H10A_3 0.9800
C10A_3 H10B_3 0.9800
C10A_3 H10C_3 0.9800
C11A_3 H11A_3 0.9800
C11A_3 H11B_3 0.9800
C11A_3 H11C_3 0.9800
C17A_3 H17A_3 0.9800
C17A_3 H17B_3 0.9800
C17A_3 H17C_3 0.9800
C18A_3 H18A_3 0.9800
C18A_3 H18B_3 0.9800
C18A_3 H18C_3 0.9800
C23A_3 H23A_3 0.9800
C23A_3 H23B_3 0.9800
C23A_3 H23C_3 0.9800
C24A_3 H24A_3 0.9800
C24A_3 H24B_3 0.9800
C24A_3 H24C_3 0.9800
C1_4 C2_4 1.390(4)
C1_4 C6_4 1.397(9)
C1_4 B7_4 1.598(9)
C2_4 N3_4 1.333(9)
C2_4 H2_4 0.9500
N3_4 C4_4 1.338(10)
C4_4 C5_4 1.383(13)
C4_4 H4_4 0.9500
C5_4 C6_4 1.383(9)
C5_4 H5_4 0.9500
C6_4 H6_4 0.9500
B7_4 O8_4 1.45(2)
B7_4 O15_4 1.46(2)
B7_4 O21_4 1.47(2)
O8_4 N9_4 1.32(2)
N9_4 C10_4 1.285(11)
C10_4 C11_4 1.488(13)
C10_4 C10A_4 1.498(11)
C11_4 N12_4 1.288(11)
C11_4 C11A_4 1.500(11)
N12_4 O13_4 1.32(2)
O13_4 B14_4 1.47(2)
B14_4 O26_4 1.44(2)
B14_4 O20_4 1.45(2)
B14_4 C27_4 1.595(9)
O15_4 N16_4 1.333(19)
N16_4 C17_4 1.287(11)
C17_4 C18_4 1.477(13)
C17_4 C17A_4 1.498(11)
N19_4 C18_4 1.285(11)
N19_4 O20_4 1.36(2)
C18_4 C18A_4 1.504(11)
O21_4 N22_4 1.356(19)
N22_4 C23_4 1.295(11)
C23_4 C24_4 1.476(13)
C23_4 C23A_4 1.496(11)
C24_4 N25_4 1.284(11)
C24_4 C24A_4 1.499(11)
N25_4 O26_4 1.34(2)
C27_4 C28_4 1.389(4)
C27_4 C32_4 1.394(9)
C28_4 N29_4 1.332(9)
C28_4 H28_4 0.9500
N29_4 C30_4 1.332(11)
C30_4 C31_4 1.381(14)
C30_4 H30_4 0.9500
C31_4 C32_4 1.388(9)
C31_4 H31_4 0.9500
C32_4 H32_4 0.9500
C10A_4 H10A_4 0.9800
C10A_4 H10B_4 0.9800
C10A_4 H10C_4 0.9800
C11A_4 H11A_4 0.9800
C11A_4 H11B_4 0.9800
C11A_4 H11C_4 0.9800
C17A_4 H17A_4 0.9800
C17A_4 H17B_4 0.9800
C17A_4 H17C_4 0.9800
C18A_4 H18A_4 0.9800
C18A_4 H18B_4 0.9800
C18A_4 H18C_4 0.9800
C23A_4 H23A_4 0.9800
C23A_4 H23B_4 0.9800
C23A_4 H23C_4 0.9800
C24A_4 H24A_4 0.9800
C24A_4 H24B_4 0.9800
C24A_4 H24C_4 0.9800
C1_5 C2_5 1.389(4)
C1_5 C6_5 1.395(9)
C1_5 B7_5 1.595(9)
C2_5 N3_5 1.331(9)
C2_5 H2_5 0.9500
N3_5 C4_5 1.333(10)
C4_5 C5_5 1.382(14)
C4_5 H4_5 0.9500
C5_5 C6_5 1.384(10)
C5_5 H5_5 0.9500
C6_5 H6_5 0.9500
B7_5 O8_5 1.44(2)
B7_5 O15_5 1.45(2)
B7_5 O21_5 1.46(2)
O8_5 N9_5 1.31(2)
N9_5 C10_5 1.283(11)
C10_5 C11_5 1.478(13)
C10_5 C10A_5 1.499(11)
C11_5 N12_5 1.291(11)
C11_5 C11A_5 1.501(11)
N12_5 O13_5 1.33(2)
O13_5 B14_5 1.45(2)
B14_5 O26_5 1.43(2)
B14_5 O20_5 1.47(2)
B14_5 C27_5 1.597(9)
O15_5 N16_5 1.34(2)
N16_5 C17_5 1.293(11)
C17_5 C18_5 1.486(13)
C17_5 C17A_5 1.506(11)
C18_5 N19_5 1.290(11)
C18_5 C18A_5 1.502(11)
N19_5 O20_5 1.36(2)
O21_5 N22_5 1.32(2)
N22_5 C23_5 1.296(11)
C23_5 C24_5 1.478(13)
C23_5 C23A_5 1.501(11)
C24_5 N25_5 1.285(11)
C24_5 C24A_5 1.504(11)
N25_5 O26_5 1.33(2)
C27_5 C28_5 1.389(4)
C27_5 C32_5 1.396(9)
C28_5 N29_5 1.334(9)
C28_5 H28_5 0.9500
N29_5 C30_5 1.330(10)
C30_5 C31_5 1.385(14)
C30_5 H30_5 0.9500
C31_5 C32_5 1.383(10)
C31_5 H31_5 0.9500
C32_5 H32_5 0.9500
C10A_5 H10A_5 0.9800
C10A_5 H10B_5 0.9800
C10A_5 H10C_5 0.9800
C11A_5 H11A_5 0.9800
C11A_5 H11B_5 0.9800
C11A_5 H11C_5 0.9800
C17A_5 H17A_5 0.9800
C17A_5 H17B_5 0.9800
C17A_5 H17C_5 0.9800
C18A_5 H18A_5 0.9800
C18A_5 H18B_5 0.9800
C18A_5 H18C_5 0.9800
C23A_5 H23A_5 0.9800
C23A_5 H23B_5 0.9800
C23A_5 H23C_5 0.9800
C24A_5 H24A_5 0.9800
C24A_5 H24B_5 0.9800
C24A_5 H24C_5 0.9800
C1_6 C2_6 1.388(4)
C1_6 C6_6 1.398(9)
C1_6 B7_6 1.596(9)
C2_6 N3_6 1.329(9)
C2_6 H2_6 0.9500
N3_6 C4_6 1.336(10)
C4_6 C5_6 1.376(14)
C4_6 H4_6 0.9500
C5_6 C6_6 1.383(10)
C5_6 H5_6 0.9500
C6_6 H6_6 0.9500
B7_6 O8_6 1.46(2)
B7_6 O21_6 1.46(2)
B7_6 O15_6 1.47(2)
O8_6 N9_6 1.34(2)
N9_6 C10_6 1.286(11)
C10_6 C11_6 1.481(14)
C10_6 C10A_6 1.499(11)
C11_6 N12_6 1.289(11)
C11_6 C11A_6 1.501(11)
N12_6 O13_6 1.33(2)
O13_6 B14_6 1.45(2)
B14_6 O20_6 1.44(2)
B14_6 O26_6 1.45(2)
B14_6 C27_6 1.595(9)
O15_6 N16_6 1.32(2)
N16_6 C17_6 1.291(11)
C17_6 C18_6 1.486(13)
C17_6 C17A_6 1.503(11)
C18_6 N19_6 1.289(11)
C18_6 C18A_6 1.500(11)
N19_6 O20_6 1.34(2)
O21_6 N22_6 1.31(2)
N22_6 C23_6 1.290(11)
C23_6 C24_6 1.487(14)
C23_6 C23A_6 1.502(11)
C24_6 N25_6 1.287(11)
C24_6 C24A_6 1.504(11)
N25_6 O26_6 1.33(2)
C27_6 C28_6 1.389(4)
C27_6 C32_6 1.397(9)
C28_6 N29_6 1.334(9)
C28_6 H28_6 0.9500
N29_6 C30_6 1.332(10)
C30_6 C31_6 1.381(14)
C30_6 H30_6 0.9500
C31_6 C32_6 1.384(10)
C31_6 H31_6 0.9500
C32_6 H32_6 0.9500
C10A_6 H10A_6 0.9800
C10A_6 H10B_6 0.9800
C10A_6 H10C_6 0.9800
C11A_6 H11A_6 0.9800
C11A_6 H11B_6 0.9800
C11A_6 H11C_6 0.9800
C17A_6 H17A_6 0.9800
C17A_6 H17B_6 0.9800
C17A_6 H17C_6 0.9800
C18A_6 H18A_6 0.9800
C18A_6 H18B_6 0.9800
C18A_6 H18C_6 0.9800
C23A_6 H23A_6 0.9800
C23A_6 H23B_6 0.9800
C23A_6 H23C_6 0.9800
C24A_6 H24A_6 0.9800
C24A_6 H24B_6 0.9800
C24A_6 H24C_6 0.9800
C1_7 C2_7 1.389(4)
C1_7 C6_7 1.397(9)
C1_7 B7_7 1.594(9)
C2_7 N3_7 1.332(9)
C2_7 H2_7 0.9500
N3_7 C4_7 1.334(10)
C4_7 C5_7 1.380(13)
C4_7 H4_7 0.9500
C5_7 C6_7 1.384(9)
C5_7 H5_7 0.9500
C6_7 H6_7 0.9500
B7_7 O15_7 1.47(2)
B7_7 O8_7 1.47(2)
B7_7 O21_7 1.47(2)
O8_7 N9_7 1.33(2)
N9_7 C10_7 1.285(11)
C10_7 C11_7 1.490(13)
C10_7 C10A_7 1.503(11)
C11_7 N12_7 1.294(11)
C11_7 C11A_7 1.500(11)
N12_7 O13_7 1.35(2)
O13_7 B14_7 1.46(2)
B14_7 O20_7 1.45(2)
B14_7 O26_7 1.46(2)
B14_7 C27_7 1.596(9)
O15_7 N16_7 1.349(19)
N16_7 C17_7 1.295(11)
C17_7 C18_7 1.478(13)
C17_7 C17A_7 1.502(11)
C18_7 N19_7 1.288(11)
C18_7 C18A_7 1.507(11)
N19_7 O20_7 1.348(19)
O21_7 N22_7 1.35(2)
N22_7 C23_7 1.286(11)
C23_7 C24_7 1.487(13)
C23_7 C23A_7 1.498(11)
C24_7 N25_7 1.293(11)
C24_7 C24A_7 1.499(11)
N25_7 O26_7 1.35(2)
C27_7 C28_7 1.389(4)
C27_7 C32_7 1.396(9)
C28_7 N29_7 1.327(9)
C28_7 H28_7 0.9500
N29_7 C30_7 1.335(10)
C30_7 C31_7 1.388(13)
C30_7 H30_7 0.9500
C31_7 C32_7 1.384(9)
C31_7 H31_7 0.9500
C32_7 H32_7 0.9500
C10A_7 H10A_7 0.9800
C10A_7 H10B_7 0.9800
C10A_7 H10C_7 0.9800
C11A_7 H11A_7 0.9800
C11A_7 H11B_7 0.9800
C11A_7 H11C_7 0.9800
C17A_7 H17A_7 0.9800
C17A_7 H17B_7 0.9800
C17A_7 H17C_7 0.9800
C18A_7 H18A_7 0.9800
C18A_7 H18B_7 0.9800
C18A_7 H18C_7 0.9800
C23A_7 H23A_7 0.9800
C23A_7 H23B_7 0.9800
C23A_7 H23C_7 0.9800
C24A_7 H24A_7 0.9800
C24A_7 H24B_7 0.9800
C24A_7 H24C_7 0.9800
C1_8 C2_8 1.389(4)
C1_8 C6_8 1.393(9)
C1_8 B7_8 1.594(9)
C2_8 N3_8 1.331(9)
C2_8 H2_8 0.9500
N3_8 C4_8 1.328(10)
C4_8 C5_8 1.382(13)
C4_8 H4_8 0.9500
C5_8 C6_8 1.383(10)
C5_8 H5_8 0.9500
C6_8 H6_8 0.9500
B7_8 O21_8 1.45(2)
B7_8 O15_8 1.46(2)
B7_8 O8_8 1.47(2)
O8_8 N9_8 1.36(2)
N9_8 C10_8 1.294(11)
C10_8 C11_8 1.471(13)
C10_8 C10A_8 1.500(11)
C11_8 N12_8 1.295(11)
C11_8 C11A_8 1.500(11)
N12_8 O13_8 1.32(2)
O13_8 B14_8 1.43(2)
B14_8 O26_8 1.46(2)
B14_8 O20_8 1.48(2)
B14_8 C27_8 1.596(9)
O15_8 N16_8 1.35(2)
N16_8 C17_8 1.296(11)
C17_8 C18_8 1.490(13)
C17_8 C17A_8 1.498(11)
C18_8 N19_8 1.288(11)
C18_8 C18A_8 1.503(11)
N19_8 O20_8 1.35(2)
O21_8 N22_8 1.30(2)
N22_8 C23_8 1.288(11)
C23_8 C24_8 1.493(13)
C23_8 C23A_8 1.506(11)
C24_8 N25_8 1.289(11)
C24_8 C24A_8 1.501(11)
N25_8 O26_8 1.34(2)
C27_8 C28_8 1.389(4)
C27_8 C32_8 1.397(9)
C28_8 N29_8 1.327(9)
C28_8 H28_8 0.9500
N29_8 C30_8 1.333(10)
C30_8 C31_8 1.389(13)
C30_8 H30_8 0.9500
C31_8 C32_8 1.385(9)
C31_8 H31_8 0.9500
C32_8 H32_8 0.9500
C10A_8 H10A_8 0.9800
C10A_8 H10B_8 0.9800
C10A_8 H10C_8 0.9800
C11A_8 H11A_8 0.9800
C11A_8 H11B_8 0.9800
C11A_8 H11C_8 0.9800
C17A_8 H17A_8 0.9800
C17A_8 H17B_8 0.9800
C17A_8 H17C_8 0.9800
C18A_8 H18A_8 0.9800
C18A_8 H18B_8 0.9800
C18A_8 H18C_8 0.9800
C23A_8 H23A_8 0.9800
C23A_8 H23B_8 0.9800
C23A_8 H23C_8 0.9800
C24A_8 H24A_8 0.9800
C24A_8 H24B_8 0.9800
C24A_8 H24C_8 0.9800
C1_9 C2_9 1.390(4)
C1_9 C6_9 1.399(9)
C1_9 B7_9 1.600(9)
C2_9 N3_9 1.327(9)
C2_9 H2_9 0.9500
N3_9 C4_9 1.331(10)
C4_9 C5_9 1.386(13)
C4_9 H4_9 0.9500
C5_9 C6_9 1.382(9)
C5_9 H5_9 0.9500
C6_9 H6_9 0.9500
B7_9 O8_9 1.46(2)
B7_9 O15_9 1.46(2)
B7_9 O21_9 1.47(2)
O8_9 N9_9 1.33(2)
N9_9 C10_9 1.294(11)
C10_9 C11_9 1.485(13)
C10_9 C10A_9 1.505(11)
C11_9 N12_9 1.288(11)
C11_9 C11A_9 1.502(11)
N12_9 O13_9 1.35(2)
O13_9 B14_9 1.44(2)
B14_9 O20_9 1.44(2)
B14_9 O26_9 1.45(2)
B14_9 C27_9 1.596(9)
O15_9 N16_9 1.34(2)
N16_9 C17_9 1.287(11)
C17_9 C18_9 1.485(13)
C17_9 C17A_9 1.505(11)
C18_9 N19_9 1.292(11)
C18_9 C18A_9 1.508(11)
N19_9 O20_9 1.34(2)
O21_9 N22_9 1.35(2)
N22_9 C23_9 1.294(11)
C23_9 C24_9 1.479(13)
C23_9 C23A_9 1.503(11)
C24_9 N25_9 1.288(11)
C24_9 C24A_9 1.500(11)
N25_9 O26_9 1.33(2)
C27_9 C28_9 1.389(4)
C27_9 C32_9 1.396(9)
C28_9 N29_9 1.331(9)
C28_9 H28_9 0.9500
N29_9 C30_9 1.337(10)
C31_9 C32_9 1.383(10)
C31_9 C30_9 1.384(14)
C31_9 H31_9 0.9500
C30_9 H30_9 0.9500
C32_9 H32_9 0.9500
C10A_9 H10A_9 0.9800
C10A_9 H10B_9 0.9800
C10A_9 H10C_9 0.9800
C11A_9 H11A_9 0.9800
C11A_9 H11B_9 0.9800
C11A_9 H11C_9 0.9800
C17A_9 H17A_9 0.9800
C17A_9 H17B_9 0.9800
C17A_9 H17C_9 0.9800
C18A_9 H18A_9 0.9800
C18A_9 H18B_9 0.9800
C18A_9 H18C_9 0.9800
C23A_9 H23A_9 0.9800
C23A_9 H23B_9 0.9800
C23A_9 H23C_9 0.9800
C24A_9 H24A_9 0.9800
C24A_9 H24B_9 0.9800
C24A_9 H24C_9 0.9800
C1_10 C2_10 1.389(4)
C1_10 C6_10 1.397(9)
C1_10 B7_10 1.596(9)
C2_10 N3_10 1.332(9)
C2_10 H2_10 0.9500
N3_10 C4_10 1.329(10)
C4_10 C5_10 1.378(14)
C4_10 H4_10 0.9500
C5_10 C6_10 1.386(9)
C5_10 H5_10 0.9500
C6_10 H6_10 0.9500
B7_10 O21_10 1.44(2)
B7_10 O8_10 1.44(2)
B7_10 O15_10 1.45(2)
O8_10 N9_10 1.29(2)
N9_10 C10_10 1.288(11)
C10_10 C11_10 1.495(14)
C10_10 C10A_10 1.505(11)
C11_10 N12_10 1.287(11)
C11_10 C11A_10 1.506(11)
N12_10 O13_10 1.33(2)
O13_10 B14_10 1.44(2)
B14_10 O26_10 1.41(2)
B14_10 O20_10 1.43(2)
B14_10 C27_10 1.596(9)
O15_10 N16_10 1.32(2)
N16_10 C17_10 1.294(11)
C17_10 C18_10 1.493(14)
C17_10 C17A_10 1.499(11)
C18_10 N19_10 1.300(12)
C18_10 C18A_10 1.504(11)
N19_10 O20_10 1.35(2)
O21_10 N22_10 1.32(2)
N22_10 C23_10 1.295(12)
C23_10 C24_10 1.493(14)
C23_10 C23A_10 1.506(11)
C24_10 N25_10 1.293(12)
C24_10 C24A_10 1.506(11)
N25_10 O26_10 1.33(2)
C27_10 C28_10 1.389(4)
C27_10 C32_10 1.394(9)
C28_10 N29_10 1.332(9)
C28_10 H28_10 0.9500
N29_10 C30_10 1.331(11)
C30_10 C31_10 1.384(14)
C30_10 H30_10 0.9500
C31_10 C32_10 1.387(10)
C31_10 H31_10 0.9500
C32_10 H32_10 0.9500
C10A_10 H10A_10 0.9800
C10A_10 H10B_10 0.9800
C10A_10 H10C_10 0.9800
C11A_10 H11A_10 0.9800
C11A_10 H11B_10 0.9800
C11A_10 H11C_10 0.9800
C17A_10 H17A_10 0.9800
C17A_10 H17B_10 0.9800
C17A_10 H17C_10 0.9800
C18A_10 H18A_10 0.9800
C18A_10 H18B_10 0.9800
C18A_10 H18C_10 0.9800
C23A_10 H23A_10 0.9800
C23A_10 H23B_10 0.9800
C23A_10 H23C_10 0.9800
C24A_10 H24A_10 0.9800
C24A_10 H24B_10 0.9800
C24A_10 H24C_10 0.9800
C1_11 C2_11 1.389(4)
C1_11 C6_11 1.400(9)
C1_11 B7_11 1.597(9)
C2_11 N3_11 1.329(9)
C2_11 H2_11 0.9500
N3_11 C4_11 1.335(10)
C4_11 C5_11 1.386(14)
C4_11 H4_11 0.9500
C5_11 C6_11 1.385(9)
C5_11 H5_11 0.9500
C6_11 H6_11 0.9500
B7_11 O21_11 1.43(2)
B7_11 O15_11 1.47(2)
B7_11 O8_11 1.49(2)
O8_11 N9_11 1.344(19)
N9_11 C10_11 1.288(11)
C10_11 C11_11 1.483(13)
C10_11 C10A_11 1.499(11)
C11_11 N12_11 1.294(11)
C11_11 C11A_11 1.503(11)
N12_11 O13_11 1.355(19)
O13_11 B14_11 1.47(2)
B14_11 O20_11 1.46(2)
B14_11 O26_11 1.48(2)
B14_11 C27_11 1.599(9)
O15_11 N16_11 1.343(19)
N16_11 C17_11 1.291(11)
C17_11 C18_11 1.488(13)
C17_11 C17A_11 1.505(11)
C18_11 N19_11 1.285(11)
C18_11 C18A_11 1.500(11)
N19_11 O20_11 1.345(19)
O21_11 N22_11 1.33(2)
N22_11 C23_11 1.295(11)
C23_11 C24_11 1.486(13)
C23_11 C23A_11 1.501(11)
C24_11 N25_11 1.291(11)
C24_11 C24A_11 1.503(11)
N25_11 O26_11 1.321(19)
C27_11 C28_11 1.389(4)
C27_11 C32_11 1.394(9)
C28_11 N29_11 1.329(9)
C28_11 H28_11 0.9500
N29_11 C30_11 1.334(10)
C30_11 C31_11 1.384(13)
C30_11 H30_11 0.9500
C31_11 C32_11 1.380(9)
C31_11 H31_11 0.9500
C32_11 H32_11 0.9500
C10A_11 H10A_11 0.9800
C10A_11 H10B_11 0.9800
C10A_11 H10C_11 0.9800
C11A_11 H11A_11 0.9800
C11A_11 H11B_11 0.9800
C11A_11 H11C_11 0.9800
C17A_11 H17A_11 0.9800
C17A_11 H17B_11 0.9800
C17A_11 H17C_11 0.9800
C18A_11 H18A_11 0.9800
C18A_11 H18B_11 0.9800
C18A_11 H18C_11 0.9800
C23A_11 H23A_11 0.9800
C23A_11 H23B_11 0.9800
C23A_11 H23C_11 0.9800
C24A_11 H24A_11 0.9800
C24A_11 H24B_11 0.9800
C24A_11 H24C_11 0.9800
C1_12 C2_12 1.390(4)
C1_12 C6_12 1.400(9)
C1_12 B7_12 1.599(9)
C2_12 N3_12 1.331(9)
C2_12 H2_12 0.9500
N3_12 C4_12 1.331(10)
C4_12 C5_12 1.379(13)
C4_12 H4_12 0.9500
C5_12 C6_12 1.389(10)
C5_12 H5_12 0.9500
C6_12 H6_12 0.9500
B7_12 O21_12 1.44(2)
B7_12 O15_12 1.45(2)
B7_12 O8_12 1.46(2)
O8_12 N9_12 1.35(2)
N9_12 C10_12 1.285(11)
C10_12 C11_12 1.486(13)
C10_12 C10A_12 1.497(11)
C11_12 N12_12 1.294(11)
C11_12 C11A_12 1.503(11)
N12_12 O13_12 1.32(2)
O13_12 B14_12 1.44(2)
B14_12 O26_12 1.44(2)
B14_12 O20_12 1.45(2)
B14_12 C27_12 1.596(9)
O15_12 N16_12 1.34(2)
N16_12 C17_12 1.287(11)
C17_12 C18_12 1.489(13)
C17_12 C17A_12 1.500(11)
C18_12 N19_12 1.290(11)
C18_12 C18A_12 1.499(11)
N19_12 O20_12 1.36(2)
O21_12 N22_12 1.32(2)
N22_12 C23_12 1.294(11)
C23_12 C24_12 1.492(13)
C23_12 C23A_12 1.503(11)
C24_12 N25_12 1.287(11)
C24_12 C24A_12 1.499(11)
N25_12 O26_12 1.33(2)
C27_12 C28_12 1.389(4)
C27_12 C32_12 1.392(9)
C28_12 N29_12 1.330(9)
C28_12 H28_12 0.9500
N29_12 C30_12 1.328(10)
C30_12 C31_12 1.387(14)
C30_12 H30_12 0.9500
C31_12 C32_12 1.383(9)
C31_12 H31_12 0.9500
C32_12 H32_12 0.9500
C10A_12 H10A_12 0.9800
C10A_12 H10B_12 0.9800
C10A_12 H10C_12 0.9800
C11A_12 H11A_12 0.9800
C11A_12 H11B_12 0.9800
C11A_12 H11C_12 0.9800
C17A_12 H17A_12 0.9800
C17A_12 H17B_12 0.9800
C17A_12 H17C_12 0.9800
C18A_12 H18A_12 0.9800
C18A_12 H18B_12 0.9800
C18A_12 H18C_12 0.9800
C23A_12 H23A_12 0.9800
C23A_12 H23B_12 0.9800
C23A_12 H23C_12 0.9800
C24A_12 H24A_12 0.9800
C24A_12 H24B_12 0.9800
C24A_12 H24C_12 0.9800
B1_51 C2_51 1.646(9)
B1_51 C20_51 1.648(9)
B1_51 C14_51 1.650(9)
B1_51 C8_51 1.652(9)
C2_51 C7_51 1.398(9)
C2_51 C3_51 1.398(9)
C7_51 C6_51 1.384(9)
C7_51 H7_51 0.9500
C3_51 C4_51 1.385(9)
C3_51 H3_51 0.9500
C6_51 C5_51 1.387(13)
C6_51 H6_51 0.9500
C4_51 C5_51 1.377(13)
C4_51 H4_51 0.9500
C5_51 H5_51 0.9500
C8_51 C13_51 1.395(9)
C8_51 C9_51 1.399(9)
C9_51 C10_51 1.384(10)
C9_51 H9_51 0.9500
C10_51 C11_51 1.380(13)
C10_51 H10_51 0.9500
C11_51 C12_51 1.380(13)
C11_51 H11_51 0.9500
C12_51 C13_51 1.384(10)
C12_51 H12_51 0.9500
C13_51 H13_51 0.9500
C14_51 C19_51 1.399(9)
C14_51 C15_51 1.399(9)
C19_51 C18_51 1.380(9)
C19_51 H19_51 0.9500
C15_51 C16_51 1.383(9)
C15_51 H15_51 0.9500
C18_51 C17_51 1.387(13)
C18_51 H18_51 0.9500
C16_51 C17_51 1.386(13)
C16_51 H16_51 0.9500
C17_51 H17_51 0.9500
C20_51 C25_51 1.392(9)
C20_51 C21_51 1.400(9)
C25_51 C24_51 1.386(10)
C25_51 H25_51 0.9500
C21_51 C22_51 1.383(10)
C21_51 H21_51 0.9500
C24_51 C23_51 1.380(14)
C24_51 H24_51 0.9500
C22_51 C23_51 1.379(14)
C22_51 H22_51 0.9500
C23_51 H23_51 0.9500
B1_81 F2_81 1.34(3)
B1_81 F4_81 1.35(3)
B1_81 F3_81 1.37(3)
B1_81 F5_81 1.38(3)
C1_21 C2_21 1.390(4)
C1_21 C6_21 1.398(9)
C1_21 B7_21 1.599(9)
C2_21 N3_21 1.336(9)
C2_21 H2_21 0.9500
N3_21 C4_21 1.330(10)
N3_21 Pd21_201 2.057(19)
C4_21 C5_21 1.387(13)
C4_21 H4_21 0.9500
C5_21 C6_21 1.383(9)
C5_21 H5_21 0.9500
C6_21 H6_21 0.9500
B7_21 O21_21 1.45(2)
B7_21 O15_21 1.46(2)
B7_21 O8_21 1.47(2)
O8_21 N9_21 1.375(19)
N9_21 C10_21 1.294(11)
N9_21 Fe21_202 1.90(2)
C10_21 C11_21 1.485(13)
C10_21 C10A_21 1.506(11)
C11_21 N12_21 1.289(11)
C11_21 C11A_21 1.498(11)
N12_21 O13_21 1.340(19)
N12_21 Fe21_202 1.95(2)
O13_21 B14_21 1.47(2)
B14_21 O20_21 1.45(2)
B14_21 O26_21 1.48(2)
B14_21 C27_21 1.595(9)
O15_21 N16_21 1.345(19)
N16_21 C17_21 1.290(11)
N16_21 Fe21_202 1.93(2)
C17_21 C18_21 1.482(13)
C17_21 C17A_21 1.502(11)
C18_21 N19_21 1.292(11)
C18_21 C18A_21 1.505(11)
N19_21 O20_21 1.352(19)
N19_21 Fe21_202 1.92(2)
O21_21 N22_21 1.342(19)
N22_21 C23_21 1.297(11)
N22_21 Fe21_202 1.96(2)
C23_21 C24_21 1.486(13)
C23_21 C23A_21 1.498(11)
C24_21 N25_21 1.294(11)
C24_21 C24A_21 1.501(11)
N25_21 O26_21 1.333(19)
N25_21 Fe21_202 1.93(2)
C27_21 C28_21 1.389(4)
C27_21 C32_21 1.395(9)
C28_21 N29_21 1.332(9)
C28_21 H28_21 0.9500
N29_21 C30_21 1.333(10)
N29_21 Pd22_201 2.054(19)
C30_21 C31_21 1.386(13)
C30_21 H30_21 0.9500
C31_21 C32_21 1.385(9)
C31_21 H31_21 0.9500
C32_21 H32_21 0.9500
C10A_21 H10A_21 0.9800
C10A_21 H10B_21 0.9800
C10A_21 H10C_21 0.9800
C11A_21 H11A_21 0.9800
C11A_21 H11B_21 0.9800
C11A_21 H11C_21 0.9800
C17A_21 H17A_21 0.9800
C17A_21 H17B_21 0.9800
C17A_21 H17C_21 0.9800
C18A_21 H18A_21 0.9800
C18A_21 H18B_21 0.9800
C18A_21 H18C_21 0.9800
C23A_21 H23A_21 0.9800
C23A_21 H23B_21 0.9800
C23A_21 H23C_21 0.9800
C24A_21 H24A_21 0.9800
C24A_21 H24B_21 0.9800
C24A_21 H24C_21 0.9800
C1_22 C2_22 1.388(4)
C1_22 C6_22 1.394(9)
C1_22 B7_22 1.597(9)
C2_22 N3_22 1.329(9)
C2_22 H2_22 0.9500
N3_22 C4_22 1.329(10)
N3_22 Pd22_201 2.079(19)
C4_22 C5_22 1.383(13)
C4_22 H4_22 0.9500
C5_22 C6_22 1.384(9)
C5_22 H5_22 0.9500
C6_22 H6_22 0.9500
B7_22 O15_22 1.44(2)
B7_22 O8_22 1.45(2)
B7_22 O21_22 1.46(2)
O8_22 N9_22 1.34(2)
N9_22 C10_22 1.285(11)
N9_22 Fe22_202 1.93(2)
C10_22 C11_22 1.486(13)
C10_22 C10A_22 1.498(11)
C11_22 N12_22 1.285(11)
C11_22 C11A_22 1.501(11)
N12_22 O13_22 1.33(2)
N12_22 Fe22_202 1.94(2)
O13_22 B14_22 1.46(2)
B14_22 O26_22 1.44(2)
B14_22 O20_22 1.45(2)
B14_22 C27_22 1.594(9)
O15_22 N16_22 1.350(19)
N16_22 C17_22 1.291(11)
N16_22 Fe22_202 1.96(2)
C17_22 C18_22 1.488(13)
C17_22 C17A_22 1.502(11)
C18_22 N19_22 1.285(11)
C18_22 C18A_22 1.500(11)
N19_22 O20_22 1.369(19)
N19_22 Fe22_202 1.90(2)
O21_22 N22_22 1.34(2)
N22_22 C23_22 1.290(11)
N22_22 Fe22_202 1.96(2)
C23_22 C24_22 1.486(13)
C23_22 C23A_22 1.505(11)
C24_22 N25_22 1.292(11)
C24_22 C24A_22 1.500(11)
N25_22 O26_22 1.34(2)
N25_22 Fe22_202 1.91(2)
C27_22 C28_22 1.389(4)
C27_22 C32_22 1.395(9)
C28_22 N29_22 1.330(9)
C28_22 H28_22 0.9500
N29_22 C30_22 1.335(10)
N29_22 Pd23_201 2.05(2)
C30_22 C31_22 1.382(14)
C30_22 H30_22 0.9500
C31_22 C32_22 1.387(10)
C31_22 H31_22 0.9500
C32_22 H32_22 0.9500
C10A_22 H10A_22 0.9800
C10A_22 H10B_22 0.9800
C10A_22 H10C_22 0.9800
C11A_22 H11A_22 0.9800
C11A_22 H11B_22 0.9800
C11A_22 H11C_22 0.9800
C17A_22 H17A_22 0.9800
C17A_22 H17B_22 0.9800
C17A_22 H17C_22 0.9800
C18A_22 H18A_22 0.9800
C18A_22 H18B_22 0.9800
C18A_22 H18C_22 0.9800
C23A_22 H23A_22 0.9800
C23A_22 H23B_22 0.9800
C23A_22 H23C_22 0.9800
C24A_22 H24A_22 0.9800
C24A_22 H24B_22 0.9800
C24A_22 H24C_22 0.9800
C1_23 C2_23 1.389(4)
C1_23 C6_23 1.394(9)
C1_23 B7_23 1.597(9)
C2_23 N3_23 1.332(9)
C2_23 H2_23 0.9500
N3_23 C4_23 1.333(11)
N3_23 Pd23_201 2.08(2)
C4_23 C5_23 1.384(14)
C4_23 H4_23 0.9500
C5_23 C6_23 1.385(10)
C5_23 H5_23 0.9500
C6_23 H6_23 0.9500
B7_23 O8_23 1.43(2)
B7_23 O15_23 1.46(2)
B7_23 O21_23 1.46(2)
O8_23 N9_23 1.32(2)
N9_23 C10_23 1.290(11)
N9_23 Fe23_202 1.93(2)
C10_23 C11_23 1.486(13)
C10_23 C10A_23 1.500(11)
C11_23 N12_23 1.290(11)
C11_23 C11A_23 1.507(11)
N12_23 O13_23 1.33(2)
N12_23 Fe23_202 1.94(2)
O13_23 B14_23 1.47(2)
B14_23 O20_23 1.46(2)
B14_23 O26_23 1.46(2)
B14_23 C27_23 1.597(9)
O15_23 N16_23 1.36(2)
N16_23 C17_23 1.290(11)
N16_23 Fe23_202 1.94(2)
C17_23 C18_23 1.479(13)
C17_23 C17A_23 1.501(11)
C18_23 N19_23 1.290(11)
C18_23 C18A_23 1.499(11)
N19_23 O20_23 1.351(19)
N19_23 Fe23_202 1.92(2)
O21_23 N22_23 1.33(2)
N22_23 C23_23 1.293(11)
N22_23 Fe23_202 1.97(2)
C23_23 C24_23 1.486(13)
C23_23 C23A_23 1.497(11)
C24_23 N25_23 1.287(11)
C24_23 C24A_23 1.502(11)
N25_23 O26_23 1.33(2)
N25_23 Fe23_202 1.96(2)
C27_23 C28_23 1.390(4)
C27_23 C32_23 1.397(9)
C28_23 N29_23 1.334(9)
C28_23 H28_23 0.9500
N29_23 C30_23 1.335(10)
N29_23 Pd24_201 2.02(2)
C30_23 C31_23 1.381(13)
C30_23 H30_23 0.9500
C31_23 C32_23 1.389(9)
C31_23 H31_23 0.9500
C32_23 H32_23 0.9500
C10A_23 H10A_23 0.9800
C10A_23 H10B_23 0.9800
C10A_23 H10C_23 0.9800
C11A_23 H11A_23 0.9800
C11A_23 H11B_23 0.9800
C11A_23 H11C_23 0.9800
C17A_23 H17A_23 0.9800
C17A_23 H17B_23 0.9800
C17A_23 H17C_23 0.9800
C18A_23 H18A_23 0.9800
C18A_23 H18B_23 0.9800
C18A_23 H18C_23 0.9800
C23A_23 H23A_23 0.9800
C23A_23 H23B_23 0.9800
C23A_23 H23C_23 0.9800
C24A_23 H24A_23 0.9800
C24A_23 H24B_23 0.9800
C24A_23 H24C_23 0.9800
C1_24 C2_24 1.389(4)
C1_24 C6_24 1.394(9)
C1_24 B7_24 1.594(9)
C2_24 N3_24 1.330(9)
C2_24 H2_24 0.9500
N3_24 C4_24 1.338(10)
N3_24 Pd21_201 2.035(18)
C4_24 C5_24 1.391(13)
C4_24 H4_24 0.9500
C5_24 C6_24 1.385(9)
C5_24 H5_24 0.9500
C6_24 H6_24 0.9500
B7_24 O21_24 1.45(2)
B7_24 O8_24 1.46(2)
B7_24 O15_24 1.46(2)
O8_24 N9_24 1.357(19)
N9_24 C10_24 1.299(11)
N9_24 Fe24_202 1.91(2)
C10_24 C11_24 1.485(13)
C10_24 C10A_24 1.499(11)
C11_24 N12_24 1.292(11)
C11_24 C11A_24 1.498(11)
N12_24 O13_24 1.34(2)
N12_24 Fe24_202 1.94(2)
O13_24 B14_24 1.46(2)
B14_24 O26_24 1.44(2)
B14_24 O20_24 1.46(2)
B14_24 C27_24 1.597(9)
O15_24 N16_24 1.359(19)
N16_24 C17_24 1.290(11)
N16_24 Fe24_202 1.92(2)
C17_24 C18_24 1.485(13)
C17_24 C17A_24 1.505(11)
C18_24 N19_24 1.292(11)
C18_24 C18A_24 1.502(11)
N19_24 O20_24 1.33(2)
N19_24 Fe24_202 1.93(2)
O21_24 N22_24 1.36(2)
N22_24 C23_24 1.287(11)
N22_24 Fe24_202 1.94(2)
C23_24 C24_24 1.487(13)
C23_24 C23A_24 1.500(11)
C24_24 N25_24 1.294(11)
C24_24 C24A_24 1.502(11)
N25_24 O26_24 1.35(2)
N25_24 Fe24_202 1.94(2)
C27_24 C28_24 1.389(4)
C27_24 C32_24 1.396(9)
C28_24 N29_24 1.330(9)
C28_24 H28_24 0.9500
N29_24 C30_24 1.329(10)
N29_24 Pd24_201 2.036(19)
C30_24 C31_24 1.390(14)
C30_24 H30_24 0.9500
C31_24 C32_24 1.382(9)
C31_24 H31_24 0.9500
C32_24 H32_24 0.9500
C10A_24 H10A_24 0.9800
C10A_24 H10B_24 0.9800
C10A_24 H10C_24 0.9800
C11A_24 H11A_24 0.9800
C11A_24 H11B_24 0.9800
C11A_24 H11C_24 0.9800
C17A_24 H17A_24 0.9800
C17A_24 H17B_24 0.9800
C17A_24 H17C_24 0.9800
C18A_24 H18A_24 0.9800
C18A_24 H18B_24 0.9800
C18A_24 H18C_24 0.9800
C23A_24 H23A_24 0.9800
C23A_24 H23B_24 0.9800
C23A_24 H23C_24 0.9800
C24A_24 H24A_24 0.9800
C24A_24 H24B_24 0.9800
C24A_24 H24C_24 0.9800
C1_25 C2_25 1.389(4)
C1_25 C6_25 1.395(9)
C1_25 B7_25 1.600(9)
C2_25 N3_25 1.334(9)
C2_25 H2_25 0.9500
N3_25 C4_25 1.332(10)
N3_25 Pd21_201 2.057(18)
C4_25 C5_25 1.390(14)
C4_25 H4_25 0.9500
C5_25 C6_25 1.379(9)
C5_25 H5_25 0.9500
C6_25 H6_25 0.9500
B7_25 O8_25 1.44(2)
B7_25 O15_25 1.45(2)
B7_25 O21_25 1.47(2)
O8_25 N9_25 1.335(19)
N9_25 C10_25 1.281(11)
N9_25 Fe25_202 1.96(2)
C10_25 C11_25 1.491(13)
C10_25 C10A_25 1.502(11)
C11_25 N12_25 1.287(11)
C11_25 C11A_25 1.497(11)
N12_25 O13_25 1.34(2)
N12_25 Fe25_202 1.96(2)
O13_25 B14_25 1.46(2)
B14_25 O20_25 1.45(2)
B14_25 O26_25 1.47(2)
B14_25 C27_25 1.598(9)
O15_25 N16_25 1.334(19)
N16_25 C17_25 1.291(11)
N16_25 Fe25_202 1.94(2)
C17_25 C18_25 1.488(13)
C17_25 C17A_25 1.502(11)
C18_25 N19_25 1.286(11)
C18_25 C18A_25 1.503(11)
N19_25 O20_25 1.34(2)
N19_25 Fe25_202 1.97(2)
O21_25 N22_25 1.339(19)
N22_25 C23_25 1.290(11)
N22_25 Fe25_202 1.93(2)
C23_25 C24_25 1.484(13)
C23_25 C23A_25 1.494(11)
C24_25 N25_25 1.292(11)
C24_25 C24A_25 1.505(11)
N25_25 O26_25 1.34(2)
N25_25 Fe25_202 1.94(2)
C27_25 C28_25 1.389(4)
C27_25 C32_25 1.392(9)
C28_25 N29_25 1.333(9)
C28_25 H28_25 0.9500
N29_25 C30_25 1.332(10)
N29_25 Pd25_201 2.007(19)
C30_25 C31_25 1.384(13)
C30_25 H30_25 0.9500
C31_25 C32_25 1.385(9)
C31_25 H31_25 0.9500
C32_25 H32_25 0.9500
C10A_25 H10A_25 0.9800
C10A_25 H10B_25 0.9800
C10A_25 H10C_25 0.9800
C11A_25 H11A_25 0.9800
C11A_25 H11B_25 0.9800
C11A_25 H11C_25 0.9800
C17A_25 H17A_25 0.9800
C17A_25 H17B_25 0.9800
C17A_25 H17C_25 0.9800
C18A_25 H18A_25 0.9800
C18A_25 H18B_25 0.9800
C18A_25 H18C_25 0.9800
C23A_25 H23A_25 0.9800
C23A_25 H23B_25 0.9800
C23A_25 H23C_25 0.9800
C24A_25 H24A_25 0.9800
C24A_25 H24B_25 0.9800
C24A_25 H24C_25 0.9800
C1_26 C2_26 1.389(4)
C1_26 C6_26 1.395(9)
C1_26 B7_26 1.597(9)
C2_26 N3_26 1.330(9)
C2_26 H2_26 0.9500
N3_26 C4_26 1.331(10)
N3_26 Pd25_201 2.044(19)
C4_26 C5_26 1.390(14)
C4_26 H4_26 0.9500
C5_26 C6_26 1.381(9)
C5_26 H5_26 0.9500
C6_26 H6_26 0.9500
B7_26 O8_26 1.43(2)
B7_26 O21_26 1.44(2)
B7_26 O15_26 1.44(2)
O8_26 N9_26 1.32(2)
N9_26 C10_26 1.290(11)
N9_26 Fe26_202 1.96(2)
C10_26 C11_26 1.487(13)
C10_26 C10A_26 1.502(11)
C11_26 N12_26 1.292(11)
C11_26 C11A_26 1.498(11)
N12_26 O13_26 1.33(2)
N12_26 Fe26_202 1.90(2)
O13_26 B14_26 1.45(2)
B14_26 O20_26 1.42(2)
B14_26 O26_26 1.44(2)
B14_26 C27_26 1.597(9)
O15_26 N16_26 1.35(2)
N16_26 C17_26 1.295(11)
N16_26 Fe26_202 1.93(2)
C17_26 C18_26 1.478(13)
C17_26 C17A_26 1.501(11)
C18_26 N19_26 1.286(11)
C18_26 C18A_26 1.502(11)
N19_26 O20_26 1.33(2)
N19_26 Fe26_202 1.94(2)
O21_26 N22_26 1.32(2)
N22_26 C23_26 1.291(11)
N22_26 Fe26_202 1.96(2)
C23_26 C24_26 1.486(13)
C23_26 C23A_26 1.500(11)
C24_26 N25_26 1.293(11)
C24_26 C24A_26 1.502(11)
N25_26 O26_26 1.33(2)
N25_26 Fe26_202 1.93(2)
C27_26 C28_26 1.389(4)
C27_26 C32_26 1.400(9)
C28_26 N29_26 1.334(9)
C28_26 H28_26 0.9500
N29_26 C30_26 1.335(10)
N29_26 Pd23_201 1.98(2)
C30_26 C31_26 1.380(14)
C30_26 H30_26 0.9500
C31_26 C32_26 1.383(10)
C31_26 H31_26 0.9500
C32_26 H32_26 0.9500
C10A_26 H10A_26 0.9800
C10A_26 H10B_26 0.9800
C10A_26 H10C_26 0.9800
C11A_26 H11A_26 0.9800
C11A_26 H11B_26 0.9800
C11A_26 H11C_26 0.9800
C17A_26 H17A_26 0.9800
C17A_26 H17B_26 0.9800
C17A_26 H17C_26 0.9800
C18A_26 H18A_26 0.9800
C18A_26 H18B_26 0.9800
C18A_26 H18C_26 0.9800
C23A_26 H23A_26 0.9800
C23A_26 H23B_26 0.9800
C23A_26 H23C_26 0.9800
C24A_26 H24A_26 0.9800
C24A_26 H24B_26 0.9800
C24A_26 H24C_26 0.9800
C1_27 C2_27 1.389(4)
C1_27 C6_27 1.395(9)
C1_27 B7_27 1.594(9)
C2_27 N3_27 1.331(9)
C2_27 H2_27 0.9500
N3_27 C4_27 1.331(11)
N3_27 Pd26_201 2.03(2)
C4_27 C5_27 1.384(14)
C4_27 H4_27 0.9500
C5_27 C6_27 1.383(9)
C5_27 H5_27 0.9500
C6_27 H6_27 0.9500
B7_27 O15_27 1.46(2)
B7_27 O8_27 1.47(2)
B7_27 O21_27 1.47(2)
O8_27 N9_27 1.33(2)
N9_27 C10_27 1.295(11)
N9_27 Fe27_202 1.92(2)
C10_27 C11_27 1.486(13)
C10_27 C10A_27 1.503(11)
C11_27 N12_27 1.289(11)
C11_27 C11A_27 1.504(11)
N12_27 O13_27 1.30(2)
N12_27 Fe27_202 1.96(2)
O13_27 B14_27 1.43(2)
B14_27 O26_27 1.44(2)
B14_27 O20_27 1.46(2)
B14_27 C27_27 1.595(9)
O15_27 N16_27 1.36(2)
N16_27 C17_27 1.296(11)
N16_27 Fe27_202 1.94(2)
C17_27 C18_27 1.489(13)
C17_27 C17A_27 1.505(11)
C18_27 N19_27 1.292(11)
C18_27 C18A_27 1.505(11)
N19_27 O20_27 1.34(2)
N19_27 Fe27_202 1.93(2)
O21_27 N22_27 1.32(2)
N22_27 C23_27 1.292(11)
N22_27 Fe27_202 1.94(2)
C23_27 C24_27 1.487(13)
C23_27 C23A_27 1.501(11)
C24_27 N25_27 1.288(11)
C24_27 C24A_27 1.497(11)
N25_27 O26_27 1.36(2)
N25_27 Fe27_202 1.93(2)
C27_27 C28_27 1.389(4)
C27_27 C32_27 1.397(9)
C28_27 N29_27 1.329(9)
C28_27 H28_27 0.9500
N29_27 C30_27 1.338(10)
N29_27 Pd23_201 1.99(2)
C30_27 C31_27 1.382(14)
C30_27 H30_27 0.9500
C31_27 C32_27 1.386(10)
C31_27 H31_27 0.9500
C32_27 H32_27 0.9500
C10A_27 H10A_27 0.9800
C10A_27 H10B_27 0.9800
C10A_27 H10C_27 0.9800
C11A_27 H11A_27 0.9800
C11A_27 H11B_27 0.9800
C11A_27 H11C_27 0.9800
C17A_27 H17A_27 0.9800
C17A_27 H17B_27 0.9800
C17A_27 H17C_27 0.9800
C18A_27 H18A_27 0.9800
C18A_27 H18B_27 0.9800
C18A_27 H18C_27 0.9800
C23A_27 H23A_27 0.9800
C23A_27 H23B_27 0.9800
C23A_27 H23C_27 0.9800
C24A_27 H24A_27 0.9800
C24A_27 H24B_27 0.9800
C24A_27 H24C_27 0.9800
C1_28 C2_28 1.389(4)
C1_28 C6_28 1.395(9)
C1_28 B7_28 1.594(9)
C2_28 N3_28 1.329(9)
C2_28 H2_28 0.9500
N3_28 C4_28 1.332(10)
N3_28 Pd21_201 2.090(18)
C4_28 C5_28 1.385(13)
C4_28 H4_28 0.9500
C5_28 C6_28 1.382(9)
C5_28 H5_28 0.9500
C6_28 H6_28 0.9500
B7_28 O21_28 1.46(2)
B7_28 O8_28 1.47(2)
B7_28 O15_28 1.47(2)
O8_28 N9_28 1.347(19)
N9_28 C10_28 1.293(11)
N9_28 Fe28_202 1.97(2)
C10_28 C11_28 1.485(13)
C10_28 C10A_28 1.499(11)
C11_28 N12_28 1.292(11)
C11_28 C11A_28 1.501(11)
N12_28 O13_28 1.34(2)
N12_28 Fe28_202 1.95(2)
O13_28 B14_28 1.45(2)
B14_28 O20_28 1.46(2)
B14_28 O26_28 1.47(2)
B14_28 C27_28 1.599(9)
O15_28 N16_28 1.332(19)
N16_28 C17_28 1.291(11)
N16_28 Fe28_202 1.94(2)
C17_28 C18_28 1.483(13)
C17_28 C17A_28 1.501(11)
C18_28 N19_28 1.291(11)
C18_28 C18A_28 1.503(11)
N19_28 O20_28 1.350(19)
N19_28 Fe28_202 1.92(2)
O21_28 N22_28 1.322(19)
N22_28 C23_28 1.287(11)
N22_28 Fe28_202 1.95(2)
C23_28 C24_28 1.486(13)
C23_28 C23A_28 1.497(11)
C24_28 N25_28 1.288(11)
C24_28 C24A_28 1.497(11)
N25_28 O26_28 1.331(19)
N25_28 Fe28_202 1.93(2)
C27_28 C28_28 1.390(4)
C27_28 C32_28 1.392(9)
C28_28 N29_28 1.329(9)
C28_28 H28_28 0.9500
N29_28 C30_28 1.331(10)
N29_28 Pd26_201 2.047(19)
C30_28 C31_28 1.384(13)
C30_28 H30_28 0.9500
C31_28 C32_28 1.387(9)
C31_28 H31_28 0.9500
C32_28 H32_28 0.9500
C10A_28 H10A_28 0.9800
C10A_28 H10B_28 0.9800
C10A_28 H10C_28 0.9800
C11A_28 H11A_28 0.9800
C11A_28 H11B_28 0.9800
C11A_28 H11C_28 0.9800
C17A_28 H17A_28 0.9800
C17A_28 H17B_28 0.9800
C17A_28 H17C_28 0.9800
C18A_28 H18A_28 0.9800
C18A_28 H18B_28 0.9800
C18A_28 H18C_28 0.9800
C23A_28 H23A_28 0.9800
C23A_28 H23B_28 0.9800
C23A_28 H23C_28 0.9800
C24A_28 H24A_28 0.9800
C24A_28 H24B_28 0.9800
C24A_28 H24C_28 0.9800
C1_29 C2_29 1.389(4)
C1_29 C6_29 1.397(9)
C1_29 B7_29 1.596(9)
C2_29 N3_29 1.328(9)
C2_29 H2_29 0.9500
N3_29 C4_29 1.337(10)
N3_29 Pd22_201 2.01(2)
C4_29 C5_29 1.390(14)
C4_29 H4_29 0.9500
C5_29 C6_29 1.384(9)
C5_29 H5_29 0.9500
C6_29 H6_29 0.9500
B7_29 O21_29 1.44(2)
B7_29 O15_29 1.47(2)
B7_29 O8_29 1.47(2)
O8_29 N9_29 1.34(2)
N9_29 C10_29 1.292(11)
N9_29 Fe29_202 1.93(2)
C10_29 C11_29 1.491(13)
C10_29 C10A_29 1.505(11)
C11_29 N12_29 1.288(11)
C11_29 C11A_29 1.501(11)
N12_29 O13_29 1.32(2)
N12_29 Fe29_202 1.96(2)
O13_29 B14_29 1.45(2)
B14_29 O20_29 1.43(2)
B14_29 O26_29 1.46(2)
B14_29 C27_29 1.597(9)
O15_29 N16_29 1.33(2)
N16_29 C17_29 1.296(11)
N16_29 Fe29_202 1.93(2)
C17_29 C18_29 1.487(13)
C17_29 C17A_29 1.507(11)
C18_29 N19_29 1.294(11)
C18_29 C18A_29 1.504(11)
N19_29 O20_29 1.34(2)
N19_29 Fe29_202 1.95(2)
O21_29 N22_29 1.32(2)
N22_29 C23_29 1.284(11)
N22_29 Fe29_202 1.95(2)
C23_29 C24_29 1.487(13)
C23_29 C23A_29 1.500(11)
C24_29 N25_29 1.288(11)
C24_29 C24A_29 1.500(11)
N25_29 O26_29 1.34(2)
N25_29 Fe29_202 1.97(2)
C27_29 C28_29 1.389(4)
C27_29 C32_29 1.394(9)
C28_29 N29_29 1.330(9)
C28_29 H28_29 0.9500
N29_29 C30_29 1.331(10)
N29_29 Pd25_201 2.05(2)
C30_29 C31_29 1.387(14)
C30_29 H30_29 0.9500
C31_29 C32_29 1.382(10)
C31_29 H31_29 0.9500
C32_29 H32_29 0.9500
C10A_29 H10A_29 0.9800
C10A_29 H10B_29 0.9800
C10A_29 H10C_29 0.9800
C11A_29 H11A_29 0.9800
C11A_29 H11B_29 0.9800
C11A_29 H11C_29 0.9800
C17A_29 H17A_29 0.9800
C17A_29 H17B_29 0.9800
C17A_29 H17C_29 0.9800
C18A_29 H18A_29 0.9800
C18A_29 H18B_29 0.9800
C18A_29 H18C_29 0.9800
C23A_29 H23A_29 0.9800
C23A_29 H23B_29 0.9800
C23A_29 H23C_29 0.9800
C24A_29 H24A_29 0.9800
C24A_29 H24B_29 0.9800
C24A_29 H24C_29 0.9800
C1_30 C2_30 1.389(4)
C1_30 C6_30 1.400(9)
C1_30 B7_30 1.597(9)
C2_30 N3_30 1.331(9)
C2_30 H2_30 0.9500
N3_30 C4_30 1.330(10)
N3_30 Pd25_201 2.05(2)
C4_30 C5_30 1.385(14)
C4_30 H4_30 0.9500
C5_30 C6_30 1.383(10)
C5_30 H5_30 0.9500
C6_30 H6_30 0.9500
B7_30 O8_30 1.41(2)
B7_30 O15_30 1.43(2)
B7_30 O21_30 1.43(2)
O8_30 N9_30 1.35(2)
N9_30 C10_30 1.293(11)
N9_30 Fe30_202 1.92(3)
C10_30 C11_30 1.488(14)
C10_30 C10A_30 1.505(11)
C11_30 N12_30 1.288(11)
C11_30 C11A_30 1.504(11)
N12_30 O13_30 1.31(2)
N12_30 Fe30_202 1.92(2)
O13_30 B14_30 1.44(2)
B14_30 O26_30 1.41(2)
B14_30 O20_30 1.44(2)
B14_30 C27_30 1.596(9)
O15_30 N16_30 1.33(2)
N16_30 C17_30 1.291(11)
N16_30 Fe30_202 1.93(2)
C17_30 C18_30 1.480(13)
C17_30 C17A_30 1.498(11)
C18_30 N19_30 1.287(11)
C18_30 C18A_30 1.502(11)
N19_30 O20_30 1.33(2)
N19_30 Fe30_202 1.92(2)
O21_30 N22_30 1.34(2)
N22_30 C23_30 1.287(11)
N22_30 Fe30_202 1.98(2)
C23_30 C24_30 1.488(14)
C23_30 C23A_30 1.502(11)
C24_30 N25_30 1.289(11)
C24_30 C24A_30 1.498(11)
N25_30 O26_30 1.34(2)
N25_30 Fe30_202 1.98(2)
C27_30 C28_30 1.389(4)
C27_30 C32_30 1.396(9)
C28_30 N29_30 1.330(9)
C28_30 H28_30 0.9500
N29_30 C30_30 1.336(10)
N29_30 Pd24_201 2.04(2)
C30_30 C31_30 1.381(14)
C30_30 H30_30 0.9500
C31_30 C32_30 1.382(10)
C31_30 H31_30 0.9500
C32_30 H32_30 0.9500
C10A_30 H10A_30 0.9800
C10A_30 H10B_30 0.9800
C10A_30 H10C_30 0.9800
C11A_30 H11A_30 0.9800
C11A_30 H11B_30 0.9800
C11A_30 H11C_30 0.9800
C17A_30 H17A_30 0.9800
C17A_30 H17B_30 0.9800
C17A_30 H17C_30 0.9800
C18A_30 H18A_30 0.9800
C18A_30 H18B_30 0.9800
C18A_30 H18C_30 0.9800
C23A_30 H23A_30 0.9800
C23A_30 H23B_30 0.9800
C23A_30 H23C_30 0.9800
C24A_30 H24A_30 0.9800
C24A_30 H24B_30 0.9800
C24A_30 H24C_30 0.9800
C1_31 C2_31 1.390(4)
C1_31 C6_31 1.399(9)
C1_31 B7_31 1.597(9)
C2_31 N3_31 1.335(9)
C2_31 H2_31 0.9500
N3_31 C4_31 1.331(10)
N3_31 Pd26_201 2.03(2)
C4_31 C5_31 1.377(14)
C4_31 H4_31 0.9500
C5_31 C6_31 1.389(10)
C5_31 H5_31 0.9500
C6_31 H6_31 0.9500
B7_31 O21_31 1.43(2)
B7_31 O8_31 1.44(2)
B7_31 O15_31 1.45(2)
O8_31 N9_31 1.33(2)
N9_31 C10_31 1.289(11)
N9_31 Fe31_202 1.96(2)
C10_31 C11_31 1.486(13)
C10_31 C10A_31 1.496(11)
C11_31 N12_31 1.290(11)
C11_31 C11A_31 1.499(11)
N12_31 O13_31 1.33(2)
N12_31 Fe31_202 1.99(2)
O13_31 B14_31 1.45(2)
B14_31 O20_31 1.42(2)
B14_31 O26_31 1.44(2)
B14_31 C27_31 1.597(9)
O15_31 N16_31 1.33(2)
N16_31 C17_31 1.286(11)
N16_31 Fe31_202 1.90(2)
C17_31 C18_31 1.483(13)
C17_31 C17A_31 1.500(11)
C18_31 N19_31 1.285(11)
C18_31 C18A_31 1.498(11)
N19_31 O20_31 1.34(2)
N19_31 Fe31_202 1.93(2)
O21_31 N22_31 1.33(2)
N22_31 C23_31 1.290(11)
N22_31 Fe31_202 1.96(2)
C23_31 C24_31 1.485(13)
C23_31 C23A_31 1.500(11)
C24_31 N25_31 1.286(11)
C24_31 C24A_31 1.501(11)
N25_31 O26_31 1.32(2)
N25_31 Fe31_202 1.96(2)
C27_31 C28_31 1.389(4)
C27_31 C32_31 1.397(9)
C28_31 N29_31 1.331(9)
C28_31 H28_31 0.9500
N29_31 C30_31 1.329(10)
N29_31 Pd24_201 2.036(19)
C30_31 C31_31 1.385(14)
C30_31 H30_31 0.9500
C31_31 C32_31 1.384(9)
C31_31 H31_31 0.9500
C32_31 H32_31 0.9500
C10A_31 H10A_31 0.9800
C10A_31 H10B_31 0.9800
C10A_31 H10C_31 0.9800
C11A_31 H11A_31 0.9800
C11A_31 H11B_31 0.9800
C11A_31 H11C_31 0.9800
C17A_31 H17A_31 0.9800
C17A_31 H17B_31 0.9800
C17A_31 H17C_31 0.9800
C18A_31 H18A_31 0.9800
C18A_31 H18B_31 0.9800
C18A_31 H18C_31 0.9800
C23A_31 H23A_31 0.9800
C23A_31 H23B_31 0.9800
C23A_31 H23C_31 0.9800
C24A_31 H24A_31 0.9800
C24A_31 H24B_31 0.9800
C24A_31 H24C_31 0.9800
C1_32 C2_32 1.390(4)
C1_32 C6_32 1.398(9)
C1_32 B7_32 1.594(9)
C2_32 N3_32 1.328(9)
C2_32 H2_32 0.9500
N3_32 C4_32 1.338(10)
N3_32 Pd22_201 2.055(19)
C4_32 C5_32 1.379(13)
C4_32 H4_32 0.9500
C5_32 C6_32 1.385(10)
C5_32 H5_32 0.9500
C6_32 H6_32 0.9500
B7_32 O8_32 1.44(2)
B7_32 O15_32 1.44(2)
B7_32 O21_32 1.44(2)
O8_32 N9_32 1.35(2)
N9_32 C10_32 1.292(11)
N9_32 Fe32_202 1.91(2)
C10_32 C11_32 1.479(14)
C10_32 C10A_32 1.502(11)
C11_32 N12_32 1.294(11)
C11_32 C11A_32 1.500(11)
N12_32 O13_32 1.33(2)
N12_32 Fe32_202 1.89(2)
O13_32 B14_32 1.46(2)
B14_32 O20_32 1.41(2)
B14_32 O26_32 1.44(2)
B14_32 C27_32 1.596(9)
O15_32 N16_32 1.33(2)
N16_32 C17_32 1.286(11)
N16_32 Fe32_202 1.90(2)
C17_32 C18_32 1.477(14)
C17_32 C17A_32 1.500(11)
C18_32 N19_32 1.291(11)
C18_32 C18A_32 1.496(11)
N19_32 O20_32 1.36(2)
N19_32 Fe32_202 1.84(2)
O21_32 N22_32 1.33(2)
N22_32 C23_32 1.292(11)
N22_32 Fe32_202 2.04(2)
C23_32 C24_32 1.484(14)
C23_32 C23A_32 1.498(11)
C24_32 N25_32 1.289(11)
C24_32 C24A_32 1.501(11)
N25_32 O26_32 1.33(2)
N25_32 Fe32_202 2.02(2)
C27_32 C28_32 1.389(4)
C27_32 C32_32 1.394(9)
C28_32 N29_32 1.330(9)
C28_32 H28_32 0.9500
N29_32 C30_32 1.334(10)
N29_32 Pd26_201 2.03(2)
C30_32 C31_32 1.393(14)
C30_32 H30_32 0.9500
C31_32 C32_32 1.380(10)
C31_32 H31_32 0.9500
C32_32 H32_32 0.9500
C10A_32 H10A_32 0.9800
C10A_32 H10B_32 0.9800
C10A_32 H10C_32 0.9800
C11A_32 H11A_32 0.9800
C11A_32 H11B_32 0.9800
C11A_32 H11C_32 0.9800
C17A_32 H17A_32 0.9800
C17A_32 H17B_32 0.9800
C17A_32 H17C_32 0.9800
C18A_32 H18A_32 0.9800
C18A_32 H18B_32 0.9800
C18A_32 H18C_32 0.9800
C23A_32 H23A_32 0.9800
C23A_32 H23B_32 0.9800
C23A_32 H23C_32 0.9800
C24A_32 H24A_32 0.9800
C24A_32 H24B_32 0.9800
C24A_32 H24C_32 0.9800
B1_61 C2_61 1.646(9)
B1_61 C14_61 1.648(9)
B1_61 C20_61 1.649(9)
B1_61 C8_61 1.649(9)
C2_61 C7_61 1.398(9)
C2_61 C3_61 1.399(9)
C3_61 C4_61 1.385(10)
C3_61 H3_61 0.9500
C4_61 C5_61 1.378(14)
C4_61 H4_61 0.9500
C5_61 C6_61 1.377(14)
C5_61 H5_61 0.9500
C6_61 C7_61 1.384(10)
C6_61 H6_61 0.9500
C7_61 H7_61 0.9500
C8_61 C9_61 1.398(9)
C8_61 C13_61 1.399(9)
C9_61 C10_61 1.386(9)
C9_61 H9_61 0.9500
C10_61 C11_61 1.379(13)
C10_61 H10_61 0.9500
C11_61 C12_61 1.388(14)
C11_61 H11_61 0.9500
C12_61 C13_61 1.383(9)
C12_61 H12_61 0.9500
C13_61 H13_61 0.9500
C20_61 C21_61 1.399(9)
C20_61 C25_61 1.399(9)
C14_61 C19_61 1.397(9)
C14_61 C15_61 1.398(9)
C25_61 C24_61 1.384(10)
C25_61 H25_61 0.9500
C15_61 C16_61 1.384(10)
C15_61 H15_61 0.9500
C24_61 C23_61 1.381(14)
C24_61 H24_61 0.9500
C16_61 C17_61 1.383(13)
C16_61 H16_61 0.9500
C23_61 C22_61 1.379(14)
C23_61 H23_61 0.9500
C17_61 C18_61 1.385(13)
C17_61 H17_61 0.9500
C22_61 C21_61 1.387(10)
C22_61 H22_61 0.9500
C18_61 C19_61 1.381(10)
C18_61 H18_61 0.9500
C21_61 H21_61 0.9500
C19_61 H19_61 0.9500
B1_91 F5_91 1.34(3)
B1_91 F4_91 1.37(3)
B1_91 F2_91 1.38(3)
B1_91 F3_91 1.38(3)
B1_92a F2_92a 1.36(3)
B1_92a F5_92a 1.36(3)
B1_92a F3_92a 1.37(3)
B1_92a F4_92a 1.37(3)
B1_93 F3_93 1.38(3)
B1_93 F4_93 1.38(3)
B1_93 F5_93 1.38(3)
B1_93 F2_93 1.39(3)
N1_132 C2_132 1.15(3)
C2_132 C3_132 1.47(3)
C3_132 H3A_132 0.9800
C3_132 H3B_132 0.9800
C3_132 H3C_132 0.9800
N1_133 C2_133 1.15(2)
C2_133 C3_133 1.47(3)
C3_133 H3A_133 0.9800
C3_133 H3B_133 0.9800
C3_133 H3C_133 0.9800
N1_134 C2_134 1.16(3)
C2_134 C3_134 1.46(3)
C3_134 H3A_134 0.9800
C3_134 H3B_134 0.9800
C3_134 H3C_134 0.9800
N1_135 C2_135 1.17(3)
C2_135 C3_135 1.46(3)
C3_135 H3A_135 0.9800
C3_135 H3B_135 0.9800
C3_135 H3C_135 0.9800
B1_52 C20_52 1.643(9)
B1_52 C8_52 1.645(9)
B1_52 C14_52 1.647(9)
B1_52 C2_52 1.648(9)
C20_52 C25_52 1.394(9)
C20_52 C21_52 1.403(9)
C2_52 C3_52 1.397(9)
C2_52 C7_52 1.399(9)
C25_52 C24_52 1.379(9)
C25_52 H25_52 0.9500
C3_52 C4_52 1.385(9)
C3_52 H3_52 0.9500
C24_52 C23_52 1.385(13)
C24_52 H24_52 0.9500
C4_52 C5_52 1.375(14)
C4_52 H4_52 0.9500
C23_52 C22_52 1.386(13)
C23_52 H23_52 0.9500
C5_52 C6_52 1.380(13)
C5_52 H5_52 0.9500
C22_52 C21_52 1.381(10)
C22_52 H22_52 0.9500
C6_52 C7_52 1.384(10)
C6_52 H6_52 0.9500
C21_52 H21_52 0.9500
C7_52 H7_52 0.9500
C14_52 C15_52 1.397(9)
C14_52 C19_52 1.398(9)
C8_52 C13_52 1.394(9)
C8_52 C9_52 1.397(9)
C19_52 C18_52 1.387(10)
C19_52 H19_52 0.9500
C9_52 C10_52 1.382(9)
C9_52 H9_52 0.9500
C18_52 C17_52 1.382(14)
C18_52 H18_52 0.9500
C10_52 C11_52 1.378(13)
C10_52 H10_52 0.9500
C17_52 C16_52 1.380(13)
C17_52 H17_52 0.9500
C11_52 C12_52 1.386(13)
C11_52 H11_52 0.9500
C16_52 C15_52 1.386(10)
C16_52 H16_52 0.9500
C12_52 C13_52 1.386(9)
C12_52 H12_52 0.9500
C15_52 H15_52 0.9500
C13_52 H13_52 0.9500
B1_53 C8_53 1.646(9)
B1_53 C20_53 1.649(9)
B1_53 C2_53 1.651(9)
B1_53 C14_53 1.654(9)
C2_53 C7_53 1.394(9)
C2_53 C3_53 1.399(9)
C3_53 C4_53 1.384(10)
C3_53 H3_53 0.9500
C4_53 C5_53 1.385(14)
C4_53 H4_53 0.9500
C5_53 C6_53 1.379(14)
C5_53 H5_53 0.9500
C6_53 C7_53 1.385(9)
C6_53 H6_53 0.9500
C7_53 H7_53 0.9500
C8_53 C9_53 1.398(9)
C8_53 C13_53 1.401(9)
C9_53 C10_53 1.386(9)
C9_53 H9_53 0.9500
C10_53 C11_53 1.383(13)
C10_53 H10_53 0.9500
C11_53 C12_53 1.384(14)
C11_53 H11_53 0.9500
C12_53 C13_53 1.386(10)
C12_53 H12_53 0.9500
C13_53 H13_53 0.9500
C14_53 C19_53 1.395(9)
C14_53 C15_53 1.401(9)
C15_53 C16_53 1.383(10)
C15_53 H15_53 0.9500
C16_53 C17_53 1.383(14)
C16_53 H16_53 0.9500
C17_53 C18_53 1.386(13)
C17_53 H17_53 0.9500
C18_53 C19_53 1.381(9)
C18_53 H18_53 0.9500
C19_53 H19_53 0.9500
C20_53 C25_53 1.393(9)
C20_53 C21_53 1.399(9)
C21_53 C22_53 1.383(10)
C21_53 H21_53 0.9500
C22_53 C23_53 1.384(14)
C22_53 H22_53 0.9500
C23_53 C24_53 1.385(14)
C23_53 H23_53 0.9500
C24_53 C25_53 1.381(10)
C24_53 H24_53 0.9500
C25_53 H25_53 0.9500
B1_54 C14_54 1.642(9)
B1_54 C8_54 1.644(9)
B1_54 C20_54 1.647(9)
B1_54 C2_54 1.648(9)
C2_54 C7_54 1.393(9)
C2_54 C3_54 1.399(9)
C3_54 C4_54 1.385(10)
C3_54 H3_54 0.9500
C4_54 C5_54 1.371(14)
C4_54 H4_54 0.9500
C5_54 C6_54 1.382(14)
C5_54 H5_54 0.9500
C6_54 C7_54 1.386(10)
C6_54 H6_54 0.9500
C7_54 H7_54 0.9500
C8_54 C13_54 1.396(9)
C8_54 C9_54 1.396(9)
C13_54 C12_54 1.384(10)
C13_54 H13_54 0.9500
C9_54 C10_54 1.382(10)
C9_54 H9_54 0.9500
C12_54 C11_54 1.379(13)
C12_54 H12_54 0.9500
C10_54 C11_54 1.386(13)
C10_54 H10_54 0.9500
C11_54 H11_54 0.9500
C20_54 C21_54 1.394(9)
C20_54 C25_54 1.398(9)
C14_54 C19_54 1.396(9)
C14_54 C15_54 1.400(9)
C21_54 C22_54 1.388(10)
C21_54 H21_54 0.9500
C15_54 C16_54 1.380(9)
C15_54 H15_54 0.9500
C22_54 C23_54 1.376(13)
C22_54 H22_54 0.9500
C16_54 C17_54 1.386(13)
C16_54 H16_54 0.9500
C23_54 C24_54 1.380(14)
C23_54 H23_54 0.9500
C17_54 C18_54 1.373(13)
C17_54 H17_54 0.9500
C24_54 C25_54 1.380(10)
C24_54 H24_54 0.9500
C18_54 C19_54 1.386(9)
C18_54 H18_54 0.9500
C25_54 H25_54 0.9500
C19_54 H19_54 0.9500
B1_55 C8_55 1.646(9)
B1_55 C20_55 1.650(9)
B1_55 C2_55 1.650(9)
B1_55 C14_55 1.652(9)
C14_55 C19_55 1.397(9)
C14_55 C15_55 1.397(9)
C2_55 C3_55 1.398(9)
C2_55 C7_55 1.399(8)
C19_55 C18_55 1.383(9)
C19_55 H19_55 0.9500
C3_55 C4_55 1.383(9)
C3_55 H3_55 0.9500
C18_55 C17_55 1.379(13)
C18_55 H18_55 0.9500
C4_55 C5_55 1.382(13)
C4_55 H4_55 0.9500
C17_55 C16_55 1.377(13)
C17_55 H17_55 0.9500
C5_55 C6_55 1.372(13)
C5_55 H5_55 0.9500
C16_55 C15_55 1.382(9)
C16_55 H16_55 0.9500
C6_55 C7_55 1.385(9)
C6_55 H6_55 0.9500
C15_55 H15_55 0.9500
C7_55 H7_55 0.9500
C8_55 C9_55 1.398(9)
C8_55 C13_55 1.399(9)
C9_55 C10_55 1.385(9)
C9_55 H9_55 0.9500
C10_55 C11_55 1.382(13)
C10_55 H10_55 0.9500
C11_55 C12_55 1.380(13)
C11_55 H11_55 0.9500
C12_55 C13_55 1.386(9)
C12_55 H12_55 0.9500
C13_55 H13_55 0.9500
C20_55 C21_55 1.399(8)
C20_55 C25_55 1.400(9)
C25_55 C24_55 1.385(10)
C25_55 H25_55 0.9500
C21_55 C22_55 1.383(10)
C21_55 H21_55 0.9500
C24_55 C23_55 1.377(13)
C24_55 H24_55 0.9500
C22_55 C23_55 1.386(13)
C22_55 H22_55 0.9500
C23_55 H23_55 0.9500
B1_56 C2_56 1.643(9)
B1_56 C20_56 1.646(9)
B1_56 C14_56 1.647(9)
B1_56 C8_56 1.647(9)
C2_56 C7_56 1.396(9)
C2_56 C3_56 1.398(9)
C3_56 C4_56 1.382(9)
C3_56 H3_56 0.9500
C4_56 C5_56 1.380(13)
C4_56 H4_56 0.9500
C5_56 C6_56 1.383(13)
C5_56 H5_56 0.9500
C6_56 C7_56 1.384(9)
C6_56 H6_56 0.9500
C7_56 H7_56 0.9500
C8_56 C13_56 1.396(8)
C8_56 C9_56 1.397(9)
C13_56 C12_56 1.386(9)
C13_56 H13_56 0.9500
C9_56 C10_56 1.385(9)
C9_56 H9_56 0.9500
C12_56 C11_56 1.380(13)
C12_56 H12_56 0.9500
C10_56 C11_56 1.375(13)
C10_56 H10_56 0.9500
C11_56 H11_56 0.9500
C20_56 C25_56 1.397(9)
C20_56 C21_56 1.399(9)
C14_56 C15_56 1.393(8)
C14_56 C19_56 1.398(8)
C25_56 C24_56 1.384(9)
C25_56 H25_56 0.9500
C15_56 C16_56 1.386(9)
C15_56 H15_56 0.9500
C24_56 C23_56 1.376(13)
C24_56 H24_56 0.9500
C16_56 C17_56 1.380(13)
C16_56 H16_56 0.9500
C23_56 C22_56 1.380(13)
C23_56 H23_56 0.9500
C17_56 C18_56 1.382(13)
C17_56 H17_56 0.9500
C22_56 C21_56 1.383(9)
C22_56 H22_56 0.9500
C18_56 C19_56 1.385(9)
C18_56 H18_56 0.9500
C21_56 H21_56 0.9500
C19_56 H19_56 0.9500
B1_57 C2_57 1.646(9)
B1_57 C20_57 1.647(9)
B1_57 C14_57 1.648(9)
B1_57 C8_57 1.654(9)
C2_57 C3_57 1.398(8)
C2_57 C7_57 1.399(8)
C3_57 C4_57 1.384(9)
C3_57 H3_57 0.9500
C4_57 C5_57 1.385(13)
C4_57 H4_57 0.9500
C5_57 C6_57 1.374(13)
C5_57 H5_57 0.9500
C6_57 C7_57 1.384(9)
C6_57 H6_57 0.9500
C7_57 H7_57 0.9500
C20_57 C21_57 1.399(9)
C20_57 C25_57 1.400(9)
C8_57 C9_57 1.394(9)
C8_57 C13_57 1.398(9)
C21_57 C22_57 1.384(10)
C21_57 H21_57 0.9500
C9_57 C10_57 1.387(9)
C9_57 H9_57 0.9500
C22_57 C23_57 1.379(13)
C22_57 H22_57 0.9500
C10_57 C11_57 1.378(13)
C10_57 H10_57 0.9500
C23_57 C24_57 1.383(13)
C23_57 H23_57 0.9500
C11_57 C12_57 1.380(13)
C11_57 H11_57 0.9500
C24_57 C25_57 1.385(10)
C24_57 H24_57 0.9500
C12_57 C13_57 1.383(9)
C12_57 H12_57 0.9500
C25_57 H25_57 0.9500
C13_57 H13_57 0.9500
C14_57 C15_57 1.394(9)
C14_57 C19_57 1.398(8)
C19_57 C18_57 1.381(9)
C19_57 H19_57 0.9500
C18_57 C17_57 1.380(13)
C18_57 H18_57 0.9500
C17_57 C16_57 1.378(13)
C17_57 H17_57 0.9500
C16_57 C15_57 1.384(9)
C16_57 H16_57 0.9500
C15_57 H15_57 0.9500
B1_58 C8_58 1.647(9)
B1_58 C20_58 1.648(9)
B1_58 C2_58 1.649(9)
B1_58 C14_58 1.651(9)
C2_58 C3_58 1.395(9)
C2_58 C7_58 1.396(9)
C7_58 C6_58 1.385(9)
C7_58 H7_58 0.9500
C3_58 C4_58 1.380(9)
C3_58 H3_58 0.9500
C6_58 C5_58 1.371(13)
C6_58 H6_58 0.9500
C4_58 C5_58 1.387(13)
C4_58 H4_58 0.9500
C5_58 H5_58 0.9500
C8_58 C13_58 1.396(9)
C8_58 C9_58 1.399(9)
C9_58 C10_58 1.383(10)
C9_58 H9_58 0.9500
C10_58 C11_58 1.380(13)
C10_58 H10_58 0.9500
C11_58 C12_58 1.385(13)
C11_58 H11_58 0.9500
C12_58 C13_58 1.386(10)
C12_58 H12_58 0.9500
C13_58 H13_58 0.9500
C20_58 C25_58 1.399(9)
C20_58 C21_58 1.399(9)
C14_58 C15_58 1.393(8)
C14_58 C19_58 1.401(8)
C25_58 C24_58 1.386(10)
C25_58 H25_58 0.9500
C15_58 C16_58 1.384(9)
C15_58 H15_58 0.9500
C24_58 C23_58 1.376(13)
C24_58 H24_58 0.9500
C16_58 C17_58 1.378(13)
C16_58 H16_58 0.9500
C23_58 C22_58 1.372(13)
C23_58 H23_58 0.9500
C17_58 C18_58 1.376(13)
C17_58 H17_58 0.9500
C22_58 C21_58 1.391(9)
C22_58 H22_58 0.9500
C18_58 C19_58 1.384(9)
C18_58 H18_58 0.9500
C21_58 H21_58 0.9500
C19_58 H19_58 0.9500
B1_59 C8_59 1.644(9)
B1_59 C20_59 1.645(9)
B1_59 C14_59 1.648(9)
B1_59 C2_59 1.649(9)
C20_59 C25_59 1.396(9)
C20_59 C21_59 1.397(9)
C2_59 C7_59 1.396(9)
C2_59 C3_59 1.399(9)
C21_59 C22_59 1.381(10)
C21_59 H21_59 0.9500
C3_59 C4_59 1.383(10)
C3_59 H3_59 0.9500
C22_59 C23_59 1.385(14)
C22_59 H22_59 0.9500
C4_59 C5_59 1.378(14)
C4_59 H4_59 0.9500
C23_59 C24_59 1.381(14)
C23_59 H23_59 0.9500
C5_59 C6_59 1.384(14)
C5_59 H5_59 0.9500
C24_59 C25_59 1.384(10)
C24_59 H24_59 0.9500
C6_59 C7_59 1.385(10)
C6_59 H6_59 0.9500
C25_59 H25_59 0.9500
C7_59 H7_59 0.9500
C8_59 C9_59 1.396(9)
C8_59 C13_59 1.397(9)
C9_59 C10_59 1.385(10)
C9_59 H9_59 0.9500
C10_59 C11_59 1.381(14)
C10_59 H10_59 0.9500
C11_59 C12_59 1.378(14)
C11_59 H11_59 0.9500
C12_59 C13_59 1.386(9)
C12_59 H12_59 0.9500
C13_59 H13_59 0.9500
C14_59 C15_59 1.394(9)
C14_59 C19_59 1.398(9)
C15_59 C16_59 1.386(10)
C15_59 H15_59 0.9500
C16_59 C17_59 1.384(13)
C16_59 H16_59 0.9500
C17_59 C18_59 1.375(14)
C17_59 H17_59 0.9500
C18_59 C19_59 1.386(10)
C18_59 H18_59 0.9500
C19_59 H19_59 0.9500
B1_60 C8_60 1.642(9)
B1_60 C14_60 1.644(9)
B1_60 C20_60 1.645(9)
B1_60 C2_60 1.646(9)
C8_60 C9_60 1.394(9)
C8_60 C13_60 1.399(9)
C2_60 C7_60 1.396(9)
C2_60 C3_60 1.400(9)
C13_60 C12_60 1.384(9)
C13_60 H13_60 0.9500
C3_60 C4_60 1.384(9)
C3_60 H3_60 0.9500
C12_60 C11_60 1.378(14)
C12_60 H12_60 0.9500
C4_60 C5_60 1.379(14)
C4_60 H4_60 0.9500
C11_60 C10_60 1.377(14)
C11_60 H11_60 0.9500
C5_60 C6_60 1.378(13)
C5_60 H5_60 0.9500
C10_60 C9_60 1.385(10)
C10_60 H10_60 0.9500
C6_60 C7_60 1.388(9)
C6_60 H6_60 0.9500
C9_60 H9_60 0.9500
C7_60 H7_60 0.9500
C20_60 C25_60 1.393(9)
C20_60 C21_60 1.399(9)
C14_60 C19_60 1.394(9)
C14_60 C15_60 1.399(9)
C25_60 C24_60 1.383(10)
C25_60 H25_60 0.9500
C15_60 C16_60 1.381(10)
C15_60 H15_60 0.9500
C24_60 C23_60 1.377(14)
C24_60 H24_60 0.9500
C16_60 C17_60 1.378(14)
C16_60 H16_60 0.9500
C23_60 C22_60 1.381(14)
C23_60 H23_60 0.9500
C17_60 C18_60 1.387(14)
C17_60 H17_60 0.9500
C22_60 C21_60 1.386(10)
C22_60 H22_60 0.9500
C18_60 C19_60 1.387(10)
C18_60 H18_60 0.9500
C21_60 H21_60 0.9500
C19_60 H19_60 0.9500
B1_63 C14_63 1.645(9)
B1_63 C8_63 1.645(9)
B1_63 C20_63 1.646(9)
B1_63 C2_63 1.647(9)
C20_63 C25_63 1.397(9)
C20_63 C21_63 1.397(9)
C2_63 C7_63 1.394(9)
C2_63 C3_63 1.399(9)
C21_63 C22_63 1.385(10)
C21_63 H21_63 0.9500
C3_63 C4_63 1.389(10)
C3_63 H3_63 0.9500
C22_63 C23_63 1.376(13)
C22_63 H22_63 0.9500
C4_63 C5_63 1.386(14)
C4_63 H4_63 0.9500
C23_63 C24_63 1.381(13)
C23_63 H23_63 0.9500
C5_63 C6_63 1.379(14)
C5_63 H5_63 0.9500
C24_63 C25_63 1.383(10)
C24_63 H24_63 0.9500
C6_63 C7_63 1.386(10)
C6_63 H6_63 0.9500
C25_63 H25_63 0.9500
C7_63 H7_63 0.9500
C14_63 C19_63 1.394(9)
C14_63 C15_63 1.402(9)
C15_63 C16_63 1.382(9)
C15_63 H15_63 0.9500
C16_63 C17_63 1.384(13)
C16_63 H16_63 0.9500
C17_63 C18_63 1.377(13)
C17_63 H17_63 0.9500
C18_63 C19_63 1.388(9)
C18_63 H18_63 0.9500
C19_63 H19_63 0.9500
C8_63 C9_63 1.395(9)
C8_63 C13_63 1.398(9)
C13_63 C12_63 1.383(10)
C13_63 H13_63 0.9500
C12_63 C11_63 1.382(14)
C12_63 H12_63 0.9500
C11_63 C10_63 1.383(14)
C11_63 H11_63 0.9500
C10_63 C9_63 1.383(10)
C10_63 H10_63 0.9500
C9_63 H9_63 0.9500
B1_66 C8_66 1.652(9)
B1_66 C20_66 1.653(9)
B1_66 C2_66 1.653(9)
B1_66 C14_66 1.654(9)
C14_66 C19_66 1.400(9)
C14_66 C15_66 1.400(9)
C2_66 C7_66 1.398(9)
C2_66 C3_66 1.398(9)
C15_66 C16_66 1.384(10)
C15_66 H15_66 0.9500
C3_66 C4_66 1.385(10)
C3_66 H3_66 0.9500
C16_66 C17_66 1.377(13)
C16_66 H16_66 0.9500
C4_66 C5_66 1.381(14)
C4_66 H4_66 0.9500
C17_66 C18_66 1.379(14)
C17_66 H17_66 0.9500
C5_66 C6_66 1.377(14)
C5_66 H5_66 0.9500
C18_66 C19_66 1.385(10)
C18_66 H18_66 0.9500
C6_66 C7_66 1.384(10)
C6_66 H6_66 0.9500
C19_66 H19_66 0.9500
C7_66 H7_66 0.9500
C8_66 C9_66 1.399(9)
C8_66 C13_66 1.399(9)
C13_66 C12_66 1.384(9)
C13_66 H13_66 0.9500
C9_66 C10_66 1.383(9)
C9_66 H9_66 0.9500
C12_66 C11_66 1.381(13)
C12_66 H12_66 0.9500
C10_66 C11_66 1.390(13)
C10_66 H10_66 0.9500
C11_66 H11_66 0.9500
C20_66 C25_66 1.397(9)
C20_66 C21_66 1.403(9)
C25_66 C24_66 1.387(10)
C25_66 H25_66 0.9500
C21_66 C22_66 1.382(10)
C21_66 H21_66 0.9500
C24_66 C23_66 1.376(14)
C24_66 H24_66 0.9500
C22_66 C23_66 1.386(14)
C22_66 H22_66 0.9500
C23_66 H23_66 0.9500
B1_67 C20_67 1.651(9)
B1_67 C8_67 1.651(9)
B1_67 C14_67 1.652(9)
B1_67 C2_67 1.654(9)
C2_67 C3_67 1.398(9)
C2_67 C7_67 1.400(9)
C3_67 C4_67 1.386(9)
C3_67 H3_67 0.9500
C4_67 C5_67 1.380(13)
C4_67 H4_67 0.9500
C5_67 C6_67 1.382(13)
C5_67 H5_67 0.9500
C6_67 C7_67 1.385(9)
C6_67 H6_67 0.9500
C7_67 H7_67 0.9500
C8_67 C9_67 1.400(9)
C8_67 C13_67 1.400(9)
C9_67 C10_67 1.386(9)
C9_67 H9_67 0.9500
C10_67 C11_67 1.379(13)
C10_67 H10_67 0.9500
C11_67 C12_67 1.379(13)
C11_67 H11_67 0.9500
C12_67 C13_67 1.382(9)
C12_67 H12_67 0.9500
C13_67 H13_67 0.9500
C20_67 C25_67 1.397(9)
C20_67 C21_67 1.402(9)
C14_67 C15_67 1.393(9)
C14_67 C19_67 1.396(9)
C21_67 C22_67 1.385(10)
C21_67 H21_67 0.9500
C15_67 C16_67 1.387(9)
C15_67 H15_67 0.9500
C22_67 C23_67 1.379(13)
C22_67 H22_67 0.9500
C16_67 C17_67 1.374(13)
C16_67 H16_67 0.9500
C23_67 C24_67 1.376(13)
C23_67 H23_67 0.9500
C17_67 C18_67 1.380(13)
C17_67 H17_67 0.9500
C24_67 C25_67 1.386(10)
C24_67 H24_67 0.9500
C18_67 C19_67 1.386(9)
C18_67 H18_67 0.9500
C25_67 H25_67 0.9500
C19_67 H19_67 0.9500
B1_68 C14_68 1.645(9)
B1_68 C2_68 1.647(9)
B1_68 C8_68 1.648(9)
B1_68 C20_68 1.649(9)
C2_68 C7_68 1.393(9)
C2_68 C3_68 1.396(9)
C7_68 C6_68 1.391(9)
C7_68 H7_68 0.9500
C3_68 C4_68 1.387(9)
C3_68 H3_68 0.9500
C6_68 C5_68 1.378(13)
C6_68 H6_68 0.9500
C4_68 C5_68 1.381(13)
C4_68 H4_68 0.9500
C5_68 H5_68 0.9500
C8_68 C13_68 1.397(9)
C8_68 C9_68 1.397(8)
C9_68 C10_68 1.386(9)
C9_68 H9_68 0.9500
C10_68 C11_68 1.379(13)
C10_68 H10_68 0.9500
C11_68 C12_68 1.378(13)
C11_68 H11_68 0.9500
C12_68 C13_68 1.384(9)
C12_68 H12_68 0.9500
C13_68 H13_68 0.9500
C20_68 C25_68 1.395(8)
C20_68 C21_68 1.400(9)
C14_68 C19_68 1.397(9)
C14_68 C15_68 1.400(9)
C21_68 C22_68 1.386(9)
C21_68 H21_68 0.9500
C15_68 C16_68 1.383(9)
C15_68 H15_68 0.9500
C22_68 C23_68 1.381(13)
C22_68 H22_68 0.9500
C16_68 C17_68 1.377(13)
C16_68 H16_68 0.9500
C23_68 C24_68 1.382(13)
C23_68 H23_68 0.9500
C17_68 C18_68 1.381(13)
C17_68 H17_68 0.9500
C24_68 C25_68 1.382(9)
C24_68 H24_68 0.9500
C18_68 C19_68 1.383(9)
C18_68 H18_68 0.9500
C25_68 H25_68 0.9500
C19_68 H19_68 0.9500
B1_82 F2_82 1.35(3)
B1_82 F4_82 1.36(3)
B1_82 F5_82 1.37(3)
B1_82 F3_82 1.38(3)
N1_123 C2_123 1.15(3)
C2_123 C3_123 1.45(3)
C3_123 H3A_123 0.9800
C3_123 H3B_123 0.9800
C3_123 H3C_123 0.9800
N1_124 C2_124 1.19(3)
C2_124 C3_124 1.43(3)
C3_124 H3A_124 0.9800
C3_124 H3B_124 0.9800
C3_124 H3C_124 0.9800
N1_126 C2_126 1.14(2)
C2_126 C3_126 1.44(3)
C3_126 H3A_126 0.9800
C3_126 H3B_126 0.9800
C3_126 H3C_126 0.9800
N1_127b C2_127b 1.16(3)
C2_127b C3_127b 1.45(3)
C3_127b H3A_127b 0.9800
C3_127b H3B_127b 0.9800
C3_127b H3C_127b 0.9800
N1_130 C2_130 1.14(2)
C2_130 C3_130 1.45(2)
C3_130 H3A_130 0.9800
C3_130 H3B_130 0.9800
C3_130 H3C_130 0.9800
N1_140 C2_140 1.19(3)
C2_140 C3_140 1.47(3)
C2_140 H2_140 0.9500
C3_140 H3A_140 0.9800
C3_140 H3B_140 0.9800
C3_140 H3C_140 0.9800

loop_
_geom_torsion_atom_site_label_1
_geom_torsion_atom_site_label_2
_geom_torsion_atom_site_label_3
_geom_torsion_atom_site_label_4
_geom_torsion
C6_1 C1_1 C2_1 N3_1 -2.2(19)
B7_1 C1_1 C2_1 N3_1 176(2)
C1_1 C2_1 N3_1 C4_1 2(2)
C1_1 C2_1 N3_1 Pd2_101 180.0(18)
C2_1 N3_1 C4_1 C5_1 0(2)
Pd2_101 N3_1 C4_1 C5_1 -178.4(19)
N3_1 C4_1 C5_1 C6_1 -1(2)
C4_1 C5_1 C6_1 C1_1 0(2)
C2_1 C1_1 C6_1 C5_1 1.2(17)
B7_1 C1_1 C6_1 C5_1 -177(2)
C2_1 C1_1 B7_1 O15_1 83(2)
C6_1 C1_1 B7_1 O15_1 -98(2)
C2_1 C1_1 B7_1 O21_1 -153.7(19)
C6_1 C1_1 B7_1 O21_1 25(2)
C2_1 C1_1 B7_1 O8_1 -36(2)
C6_1 C1_1 B7_1 O8_1 142.3(19)
O15_1 B7_1 O8_1 N9_1 52(2)
O21_1 B7_1 O8_1 N9_1 -74(2)
C1_1 B7_1 O8_1 N9_1 167.9(18)
B7_1 O8_1 N9_1 C10_1 -156(2)
B7_1 O8_1 N9_1 Fe1_102 19(3)
O8_1 N9_1 C10_1 C11_1 177(2)
Fe1_102 N9_1 C10_1 C11_1 2(2)
O8_1 N9_1 C10_1 C10A_1 -1(2)
Fe1_102 N9_1 C10_1 C10A_1 -176(2)
N9_1 C10_1 C11_1 N12_1 -2(2)
C10A_1 C10_1 C11_1 N12_1 176(2)
N9_1 C10_1 C11_1 C11A_1 178(2)
C10A_1 C10_1 C11_1 C11A_1 -3(3)
C10_1 C11_1 N12_1 O13_1 177(2)
C11A_1 C11_1 N12_1 O13_1 -3(2)
C10_1 C11_1 N12_1 Fe1_102 2(2)
C11A_1 C11_1 N12_1 Fe1_102 -179(2)
C11_1 N12_1 O13_1 B14_1 -154(2)
Fe1_102 N12_1 O13_1 B14_1 21(3)
N12_1 O13_1 B14_1 O26_1 50(3)
N12_1 O13_1 B14_1 O20_1 -74(2)
N12_1 O13_1 B14_1 C27_1 167.6(18)
O21_1 B7_1 O15_1 N16_1 53(2)
O8_1 B7_1 O15_1 N16_1 -72(2)
C1_1 B7_1 O15_1 N16_1 174.4(18)
B7_1 O15_1 N16_1 C17_1 -153(2)
B7_1 O15_1 N16_1 Fe1_102 18(3)
O15_1 N16_1 C17_1 C18_1 177(2)
Fe1_102 N16_1 C17_1 C18_1 7(2)
O15_1 N16_1 C17_1 C17A_1 -2(2)
Fe1_102 N16_1 C17_1 C17A_1 -173(2)
N16_1 C17_1 C18_1 N19_1 -6(2)
C17A_1 C17_1 C18_1 N19_1 173(2)
N16_1 C17_1 C18_1 C18A_1 173(2)
C17A_1 C17_1 C18_1 C18A_1 -8(3)
C17_1 C18_1 N19_1 O20_1 177(2)
C18A_1 C18_1 N19_1 O20_1 -2(2)
C17_1 C18_1 N19_1 Fe1_102 3(2)
C18A_1 C18_1 N19_1 Fe1_102 -176(2)
C18_1 N19_1 O20_1 B14_1 -158(2)
Fe1_102 N19_1 O20_1 B14_1 15(3)
O26_1 B14_1 O20_1 N19_1 -71(3)
O13_1 B14_1 O20_1 N19_1 54(3)
C27_1 B14_1 O20_1 N19_1 169.5(19)
O15_1 B7_1 O21_1 N22_1 -73(2)
O8_1 B7_1 O21_1 N22_1 53(2)
C1_1 B7_1 O21_1 N22_1 166.8(18)
B7_1 O21_1 N22_1 C23_1 -161(2)
B7_1 O21_1 N22_1 Fe1_102 19(3)
O21_1 N22_1 C23_1 C24_1 177(2)
Fe1_102 N22_1 C23_1 C24_1 -2(2)
O21_1 N22_1 C23_1 C23A_1 -3(2)
Fe1_102 N22_1 C23_1 C23A_1 178(2)
N22_1 C23_1 C24_1 N25_1 -2(2)
C23A_1 C23_1 C24_1 N25_1 178(2)
N22_1 C23_1 C24_1 C24A_1 176(2)
C23A_1 C23_1 C24_1 C24A_1 -4(3)
C23_1 C24_1 N25_1 O26_1 175(2)
C24A_1 C24_1 N25_1 O26_1 -3(2)
C23_1 C24_1 N25_1 Fe1_102 6(2)
C24A_1 C24_1 N25_1 Fe1_102 -172(2)
C24_1 N25_1 O26_1 B14_1 -153(2)
Fe1_102 N25_1 O26_1 B14_1 16(3)
O20_1 B14_1 O26_1 N25_1 52(3)
O13_1 B14_1 O26_1 N25_1 -70(3)
C27_1 B14_1 O26_1 N25_1 173.0(19)
O26_1 B14_1 C27_1 C28_1 -139(2)
O20_1 B14_1 C27_1 C28_1 -17(2)
O13_1 B14_1 C27_1 C28_1 99(2)
O26_1 B14_1 C27_1 C32_1 39(2)
O20_1 B14_1 C27_1 C32_1 161(2)
O13_1 B14_1 C27_1 C32_1 -82(2)
C32_1 C27_1 C28_1 N29_1 0.2(19)
B14_1 C27_1 C28_1 N29_1 179(2)
C27_1 C28_1 N29_1 C30_1 0(2)
C27_1 C28_1 N29_1 Pd1_101 172.4(18)
C28_1 N29_1 C30_1 C31_1 0(2)
Pd1_101 N29_1 C30_1 C31_1 -172.4(19)
N29_1 C30_1 C31_1 C32_1 1(2)
C30_1 C31_1 C32_1 C27_1 -1(2)
C28_1 C27_1 C32_1 C31_1 0.2(18)
B14_1 C27_1 C32_1 C31_1 -179(2)
C6_2 C1_2 C2_2 N3_2 -1.7(19)
B7_2 C1_2 C2_2 N3_2 175(2)
C1_2 C2_2 N3_2 C4_2 1(2)
C1_2 C2_2 N3_2 Pd2_101 -176.8(18)
C2_2 N3_2 C4_2 C5_2 0(2)
Pd2_101 N3_2 C4_2 C5_2 178.0(19)
N3_2 C4_2 C5_2 C6_2 0(2)
C4_2 C5_2 C6_2 C1_2 0(2)
C2_2 C1_2 C6_2 C5_2 1.3(18)
B7_2 C1_2 C6_2 C5_2 -176(2)
C2_2 C1_2 B7_2 O21_2 95(2)
C6_2 C1_2 B7_2 O21_2 -89(2)
C2_2 C1_2 B7_2 O15_2 -29(2)
C6_2 C1_2 B7_2 O15_2 148.0(19)
C2_2 C1_2 B7_2 O8_2 -143.5(19)
C6_2 C1_2 B7_2 O8_2 33(2)
O21_2 B7_2 O8_2 N9_2 -70(2)
O15_2 B7_2 O8_2 N9_2 55(2)
C1_2 B7_2 O8_2 N9_2 168.2(17)
B7_2 O8_2 N9_2 C10_2 -157(2)
B7_2 O8_2 N9_2 Fe2_102 14(3)
O8_2 N9_2 C10_2 C11_2 176(2)
Fe2_102 N9_2 C10_2 C11_2 4(2)
O8_2 N9_2 C10_2 C10A_2 -2(2)
Fe2_102 N9_2 C10_2 C10A_2 -173.5(19)
N9_2 C10_2 C11_2 N12_2 -2(2)
C10A_2 C10_2 C11_2 N12_2 175.8(19)
N9_2 C10_2 C11_2 C11A_2 176(2)
C10A_2 C10_2 C11_2 C11A_2 -6(2)
C10_2 C11_2 N12_2 O13_2 176(2)
C11A_2 C11_2 N12_2 O13_2 -2(2)
C10_2 C11_2 N12_2 Fe2_102 -1.0(19)
C11A_2 C11_2 N12_2 Fe2_102 -180(2)
C11_2 N12_2 O13_2 B14_2 -163(2)
Fe2_102 N12_2 O13_2 B14_2 14(3)
N12_2 O13_2 B14_2 O20_2 -69(2)
N12_2 O13_2 B14_2 O26_2 53(2)
N12_2 O13_2 B14_2 C27_2 170.2(18)
O21_2 B7_2 O15_2 N16_2 51(2)
O8_2 B7_2 O15_2 N16_2 -74(2)
C1_2 B7_2 O15_2 N16_2 173.0(17)
B7_2 O15_2 N16_2 C17_2 -156(2)
B7_2 O15_2 N16_2 Fe2_102 19(3)
O15_2 N16_2 C17_2 C18_2 179(2)
Fe2_102 N16_2 C17_2 C18_2 5(2)
O15_2 N16_2 C17_2 C17A_2 0(2)
Fe2_102 N16_2 C17_2 C17A_2 -174.7(19)
N16_2 C17_2 C18_2 N19_2 -8(2)
C17A_2 C17_2 C18_2 N19_2 171(2)
N16_2 C17_2 C18_2 C18A_2 170(2)
C17A_2 C17_2 C18_2 C18A_2 -11(2)
C17_2 C18_2 N19_2 O20_2 176(2)
C18A_2 C18_2 N19_2 O20_2 -3(2)
C17_2 C18_2 N19_2 Fe2_102 9(2)
C18A_2 C18_2 N19_2 Fe2_102 -170(2)
C18_2 N19_2 O20_2 B14_2 -154(2)
Fe2_102 N19_2 O20_2 B14_2 13(3)
O13_2 B14_2 O20_2 N19_2 54(2)
O26_2 B14_2 O20_2 N19_2 -68(2)
C27_2 B14_2 O20_2 N19_2 173.7(17)
O15_2 B7_2 O21_2 N22_2 -69(2)
O8_2 B7_2 O21_2 N22_2 53(2)
C1_2 B7_2 O21_2 N22_2 171.5(18)
B7_2 O21_2 N22_2 C23_2 -155(2)
B7_2 O21_2 N22_2 Fe2_102 15(3)
O21_2 N22_2 C23_2 C24_2 177(2)
Fe2_102 N22_2 C23_2 C24_2 6(2)
O21_2 N22_2 C23_2 C23A_2 -2(2)
Fe2_102 N22_2 C23_2 C23A_2 -173(2)
N22_2 C23_2 C24_2 N25_2 -6(2)
C23A_2 C23_2 C24_2 N25_2 173(2)
N22_2 C23_2 C24_2 C24A_2 173(2)
C23A_2 C23_2 C24_2 C24A_2 -8(2)
C23_2 C24_2 N25_2 O26_2 177(2)
C24A_2 C24_2 N25_2 O26_2 -2(2)
C23_2 C24_2 N25_2 Fe2_102 3.7(19)
C24A_2 C24_2 N25_2 Fe2_102 -175.4(19)
C24_2 N25_2 O26_2 B14_2 -158.7(19)
Fe2_102 N25_2 O26_2 B14_2 14(3)
O20_2 B14_2 O26_2 N25_2 53(2)
O13_2 B14_2 O26_2 N25_2 -70(2)
C27_2 B14_2 O26_2 N25_2 172.5(18)
O20_2 B14_2 C27_2 C28_2 82(2)
O13_2 B14_2 C27_2 C28_2 -155.8(18)
O26_2 B14_2 C27_2 C28_2 -38(2)
O20_2 B14_2 C27_2 C32_2 -98(2)
O13_2 B14_2 C27_2 C32_2 24(2)
O26_2 B14_2 C27_2 C32_2 141.8(19)
C32_2 C27_2 C28_2 N29_2 -0.2(19)
B14_2 C27_2 C28_2 N29_2 180(2)
C27_2 C28_2 N29_2 C30_2 1(2)
C27_2 C28_2 N29_2 Pd3_101 -179.0(17)
C28_2 N29_2 C30_2 C31_2 -1(2)
Pd3_101 N29_2 C30_2 C31_2 179.1(18)
N29_2 C30_2 C31_2 C32_2 0(2)
C30_2 C31_2 C32_2 C27_2 0(2)
C28_2 C27_2 C32_2 C31_2 -0.4(17)
B14_2 C27_2 C32_2 C31_2 180(2)
C6_3 C1_3 C2_3 N3_3 -1.6(19)
B7_3 C1_3 C2_3 N3_3 177(2)
C1_3 C2_3 N3_3 C4_3 0(2)
C1_3 C2_3 N3_3 Pd3_101 177.1(17)
C2_3 N3_3 C4_3 C5_3 1(2)
Pd3_101 N3_3 C4_3 C5_3 -175.7(18)
N3_3 C4_3 C5_3 C6_3 -1(2)
C4_3 C5_3 C6_3 C1_3 -1(2)
C2_3 C1_3 C6_3 C5_3 1.9(17)
B7_3 C1_3 C6_3 C5_3 -177(2)
C2_3 C1_3 B7_3 O21_3 100(2)
C6_3 C1_3 B7_3 O21_3 -82(2)
C2_3 C1_3 B7_3 O8_3 -137.8(18)
C6_3 C1_3 B7_3 O8_3 40(2)
C2_3 C1_3 B7_3 O15_3 -22(2)
C6_3 C1_3 B7_3 O15_3 156.3(18)
O21_3 B7_3 O8_3 N9_3 -68(2)
O15_3 B7_3 O8_3 N9_3 56(2)
C1_3 B7_3 O8_3 N9_3 169.7(16)
B7_3 O8_3 N9_3 C10_3 -157.2(19)
B7_3 O8_3 N9_3 Fe3_102 11(3)
O8_3 N9_3 C10_3 C11_3 173.4(19)
Fe3_102 N9_3 C10_3 C11_3 4.4(19)
O8_3 N9_3 C10_3 C10A_3 -5(2)
Fe3_102 N9_3 C10_3 C10A_3 -173.9(18)
N9_3 C10_3 C11_3 N12_3 -4(2)
C10A_3 C10_3 C11_3 N12_3 174(2)
N9_3 C10_3 C11_3 C11A_3 175(2)
C10A_3 C10_3 C11_3 C11A_3 -7(2)
C10_3 C11_3 N12_3 O13_3 175(2)
C11A_3 C11_3 N12_3 O13_3 -4(2)
C10_3 C11_3 N12_3 Fe3_102 1.6(19)
C11A_3 C11_3 N12_3 Fe3_102 -177.4(19)
C11_3 N12_3 O13_3 B14_3 -156(2)
Fe3_102 N12_3 O13_3 B14_3 17(3)
N12_3 O13_3 B14_3 O26_3 54(2)
N12_3 O13_3 B14_3 O20_3 -73(2)
N12_3 O13_3 B14_3 C27_3 168.8(17)
O21_3 B7_3 O15_3 N16_3 54(2)
O8_3 B7_3 O15_3 N16_3 -70(2)
C1_3 B7_3 O15_3 N16_3 175.5(18)
B7_3 O15_3 N16_3 C17_3 -148(2)
B7_3 O15_3 N16_3 Fe3_102 14(3)
O15_3 N16_3 C17_3 C18_3 176(2)
Fe3_102 N16_3 C17_3 C18_3 13(2)
O15_3 N16_3 C17_3 C17A_3 -1(2)
Fe3_102 N16_3 C17_3 C17A_3 -164(2)
N16_3 C17_3 C18_3 N19_3 -11(2)
C17A_3 C17_3 C18_3 N19_3 167(2)
N16_3 C17_3 C18_3 C18A_3 170(2)
C17A_3 C17_3 C18_3 C18A_3 -13(3)
C17_3 C18_3 N19_3 O20_3 -180(2)
C18A_3 C18_3 N19_3 O20_3 0(2)
C17_3 C18_3 N19_3 Fe3_102 4(2)
C18A_3 C18_3 N19_3 Fe3_102 -177(2)
C18_3 N19_3 O20_3 B14_3 -161(2)
Fe3_102 N19_3 O20_3 B14_3 16(3)
O26_3 B14_3 O20_3 N19_3 -70(2)
O13_3 B14_3 O20_3 N19_3 54(2)
C27_3 B14_3 O20_3 N19_3 171.2(17)
O8_3 B7_3 O21_3 N22_3 49(2)
O15_3 B7_3 O21_3 N22_3 -73(2)
C1_3 B7_3 O21_3 N22_3 168.5(17)
B7_3 O21_3 N22_3 C23_3 -162.1(19)
B7_3 O21_3 N22_3 Fe3_102 21(3)
O21_3 N22_3 C23_3 C24_3 -180(2)
Fe3_102 N22_3 C23_3 C24_3 -3(2)
O21_3 N22_3 C23_3 C23A_3 -1(2)
Fe3_102 N22_3 C23_3 C23A_3 176.1(19)
N22_3 C23_3 C24_3 N25_3 -1(2)
C23A_3 C23_3 C24_3 N25_3 -180(2)
N22_3 C23_3 C24_3 C24A_3 179(2)
C23A_3 C23_3 C24_3 C24A_3 0(2)
C23_3 C24_3 N25_3 O26_3 -179.3(19)
C24A_3 C24_3 N25_3 O26_3 1(2)
C23_3 C24_3 N25_3 Fe3_102 4.6(19)
C24A_3 C24_3 N25_3 Fe3_102 -175.6(19)
C24_3 N25_3 O26_3 B14_3 -152(2)
Fe3_102 N25_3 O26_3 B14_3 24(3)
O13_3 B14_3 O26_3 N25_3 -77(2)
O20_3 B14_3 O26_3 N25_3 47(2)
C27_3 B14_3 O26_3 N25_3 167.0(17)
O26_3 B14_3 C27_3 C28_3 -38(2)
O13_3 B14_3 C27_3 C28_3 -155.0(18)
O20_3 B14_3 C27_3 C28_3 86(2)
O26_3 B14_3 C27_3 C32_3 139.2(19)
O13_3 B14_3 C27_3 C32_3 22(2)
O20_3 B14_3 C27_3 C32_3 -97(2)
C32_3 C27_3 C28_3 N29_3 -1.8(19)
B14_3 C27_3 C28_3 N29_3 176(2)
C27_3 C28_3 N29_3 C30_3 1(2)
C27_3 C28_3 N29_3 Pd4_101 179.2(17)
C28_3 N29_3 C30_3 C31_3 1(2)
Pd4_101 N29_3 C30_3 C31_3 -177.3(18)
N29_3 C30_3 C31_3 C32_3 -2(2)
C30_3 C31_3 C32_3 C27_3 0(2)
C28_3 C27_3 C32_3 C31_3 1.4(17)
B14_3 C27_3 C32_3 C31_3 -176.3(19)
C6_4 C1_4 C2_4 N3_4 -2.1(19)
B7_4 C1_4 C2_4 N3_4 175(2)
C1_4 C2_4 N3_4 C4_4 2(2)
C1_4 C2_4 N3_4 Pd4_101 177.7(17)
C2_4 N3_4 C4_4 C5_4 0(2)
Pd4_101 N3_4 C4_4 C5_4 -176.0(19)
N3_4 C4_4 C5_4 C6_4 -1(2)
C4_4 C5_4 C6_4 C1_4 0(2)
C2_4 C1_4 C6_4 C5_4 1.3(17)
B7_4 C1_4 C6_4 C5_4 -176.3(19)
C2_4 C1_4 B7_4 O8_4 -19(2)
C6_4 C1_4 B7_4 O8_4 158.2(18)
C2_4 C1_4 B7_4 O15_4 99(2)
C6_4 C1_4 B7_4 O15_4 -84(2)
C2_4 C1_4 B7_4 O21_4 -140.0(19)
C6_4 C1_4 B7_4 O21_4 37(2)
O15_4 B7_4 O8_4 N9_4 53(3)
O21_4 B7_4 O8_4 N9_4 -71(2)
C1_4 B7_4 O8_4 N9_4 170.0(19)
B7_4 O8_4 N9_4 C10_4 -149(2)
B7_4 O8_4 N9_4 Fe4_102 15(3)
O8_4 N9_4 C10_4 C11_4 177(2)
Fe4_102 N9_4 C10_4 C11_4 11(2)
O8_4 N9_4 C10_4 C10A_4 -2(2)
Fe4_102 N9_4 C10_4 C10A_4 -167(2)
N9_4 C10_4 C11_4 N12_4 -9(2)
C10A_4 C10_4 C11_4 N12_4 169(2)
N9_4 C10_4 C11_4 C11A_4 172(2)
C10A_4 C10_4 C11_4 C11A_4 -9(3)
C10_4 C11_4 N12_4 O13_4 179(2)
C11A_4 C11_4 N12_4 O13_4 -3(2)
C10_4 C11_4 N12_4 Fe4_102 3(2)
C11A_4 C11_4 N12_4 Fe4_102 -178(2)
C11_4 N12_4 O13_4 B14_4 -160(2)
Fe4_102 N12_4 O13_4 B14_4 15(3)
N12_4 O13_4 B14_4 O26_4 53(2)
N12_4 O13_4 B14_4 O20_4 -71(2)
N12_4 O13_4 B14_4 C27_4 169.5(18)
O8_4 B7_4 O15_4 N16_4 -71(2)
O21_4 B7_4 O15_4 N16_4 54(2)
C1_4 B7_4 O15_4 N16_4 173.3(17)
B7_4 O15_4 N16_4 C17_4 -153(2)
B7_4 O15_4 N16_4 Fe4_102 15(3)
O15_4 N16_4 C17_4 C18_4 175(2)
Fe4_102 N16_4 C17_4 C18_4 7(2)
O15_4 N16_4 C17_4 C17A_4 -3(2)
Fe4_102 N16_4 C17_4 C17A_4 -171(2)
O20_4 N19_4 C18_4 C17_4 178(2)
Fe4_102 N19_4 C18_4 C17_4 4(2)
O20_4 N19_4 C18_4 C18A_4 -1(2)
Fe4_102 N19_4 C18_4 C18A_4 -175(2)
N16_4 C17_4 C18_4 N19_4 -7(2)
C17A_4 C17_4 C18_4 N19_4 171(2)
N16_4 C17_4 C18_4 C18A_4 172(2)
C17A_4 C17_4 C18_4 C18A_4 -10(2)
C18_4 N19_4 O20_4 B14_4 -156(2)
Fe4_102 N19_4 O20_4 B14_4 18(3)
O26_4 B14_4 O20_4 N19_4 -70(2)
O13_4 B14_4 O20_4 N19_4 51(2)
C27_4 B14_4 O20_4 N19_4 170.9(18)
O8_4 B7_4 O21_4 N22_4 52(2)
O15_4 B7_4 O21_4 N22_4 -72(2)
C1_4 B7_4 O21_4 N22_4 168.7(17)
B7_4 O21_4 N22_4 C23_4 -153(2)
B7_4 O21_4 N22_4 Fe4_102 19(3)
O21_4 N22_4 C23_4 C24_4 178(2)
Fe4_102 N22_4 C23_4 C24_4 6(2)
O21_4 N22_4 C23_4 C23A_4 -2(2)
Fe4_102 N22_4 C23_4 C23A_4 -173.8(19)
N22_4 C23_4 C24_4 N25_4 -5(2)
C23A_4 C23_4 C24_4 N25_4 175(2)
N22_4 C23_4 C24_4 C24A_4 175(2)
C23A_4 C23_4 C24_4 C24A_4 -6(3)
C23_4 C24_4 N25_4 O26_4 178(2)
C24A_4 C24_4 N25_4 O26_4 -1(2)
C23_4 C24_4 N25_4 Fe4_102 1(2)
C24A_4 C24_4 N25_4 Fe4_102 -178(2)
C24_4 N25_4 O26_4 B14_4 -157(2)
Fe4_102 N25_4 O26_4 B14_4 20(3)
O20_4 B14_4 O26_4 N25_4 49(3)
O13_4 B14_4 O26_4 N25_4 -74(2)
C27_4 B14_4 O26_4 N25_4 168.6(19)
O26_4 B14_4 C27_4 C28_4 -157(2)
O20_4 B14_4 C27_4 C28_4 -35(2)
O13_4 B14_4 C27_4 C28_4 86(2)
O26_4 B14_4 C27_4 C32_4 21(2)
O20_4 B14_4 C27_4 C32_4 142(2)
O13_4 B14_4 C27_4 C32_4 -97(2)
C32_4 C27_4 C28_4 N29_4 -0.1(19)
B14_4 C27_4 C28_4 N29_4 178(2)
C27_4 C28_4 N29_4 C30_4 -1(2)
C27_4 C28_4 N29_4 Pd1_101 -176.1(19)
C28_4 N29_4 C30_4 C31_4 1(2)
Pd1_101 N29_4 C30_4 C31_4 176(2)
N29_4 C30_4 C31_4 C32_4 0(2)
C30_4 C31_4 C32_4 C27_4 -1(2)
C28_4 C27_4 C32_4 C31_4 0.9(18)
B14_4 C27_4 C32_4 C31_4 -177(2)
C6_5 C1_5 C2_5 N3_5 1.6(19)
B7_5 C1_5 C2_5 N3_5 -178(2)
C1_5 C2_5 N3_5 C4_5 -1(2)
C1_5 C2_5 N3_5 Pd1_101 179.5(19)
C2_5 N3_5 C4_5 C5_5 0(2)
Pd1_101 N3_5 C4_5 C5_5 179(2)
N3_5 C4_5 C5_5 C6_5 1(2)
C4_5 C5_5 C6_5 C1_5 0(2)
C2_5 C1_5 C6_5 C5_5 -0.6(18)
B7_5 C1_5 C6_5 C5_5 179(2)
C2_5 C1_5 B7_5 O8_5 22(2)
C6_5 C1_5 B7_5 O8_5 -158(2)
C2_5 C1_5 B7_5 O15_5 -99(2)
C6_5 C1_5 B7_5 O15_5 82(2)
C2_5 C1_5 B7_5 O21_5 143(2)
C6_5 C1_5 B7_5 O21_5 -36(2)
O15_5 B7_5 O8_5 N9_5 -54(3)
O21_5 B7_5 O8_5 N9_5 69(3)
C1_5 B7_5 O8_5 N9_5 -172(2)
B7_5 O8_5 N9_5 C10_5 164(2)
B7_5 O8_5 N9_5 Fe5_102 -15(3)
O8_5 N9_5 C10_5 C11_5 -179(2)
Fe5_102 N9_5 C10_5 C11_5 0(2)
O8_5 N9_5 C10_5 C10A_5 0(2)
Fe5_102 N9_5 C10_5 C10A_5 179(2)
N9_5 C10_5 C11_5 N12_5 7(2)
C10A_5 C10_5 C11_5 N12_5 -172(2)
N9_5 C10_5 C11_5 C11A_5 -172(2)
C10A_5 C10_5 C11_5 C11A_5 8(3)
C10_5 C11_5 N12_5 O13_5 -178(2)
C11A_5 C11_5 N12_5 O13_5 2(2)
C10_5 C11_5 N12_5 Fe5_102 -10(2)
C11A_5 C11_5 N12_5 Fe5_102 169(2)
C11_5 N12_5 O13_5 B14_5 152(2)
Fe5_102 N12_5 O13_5 B14_5 -14(3)
N12_5 O13_5 B14_5 O26_5 -51(3)
N12_5 O13_5 B14_5 O20_5 73(3)
N12_5 O13_5 B14_5 C27_5 -166(2)
O8_5 B7_5 O15_5 N16_5 67(3)
O21_5 B7_5 O15_5 N16_5 -58(3)
C1_5 B7_5 O15_5 N16_5 -175.0(19)
B7_5 O15_5 N16_5 C17_5 166(2)
B7_5 O15_5 N16_5 Fe5_102 -9(3)
O15_5 N16_5 C17_5 C18_5 -177(2)
Fe5_102 N16_5 C17_5 C18_5 -2(2)
O15_5 N16_5 C17_5 C17A_5 3(2)
Fe5_102 N16_5 C17_5 C17A_5 178(2)
N16_5 C17_5 C18_5 N19_5 5(2)
C17A_5 C17_5 C18_5 N19_5 -175(2)
N16_5 C17_5 C18_5 C18A_5 -175(2)
C17A_5 C17_5 C18_5 C18A_5 5(3)
C17_5 C18_5 N19_5 O20_5 -178(2)
C18A_5 C18_5 N19_5 O20_5 2(2)
C17_5 C18_5 N19_5 Fe5_102 -6(2)
C18A_5 C18_5 N19_5 Fe5_102 174(2)
C18_5 N19_5 O20_5 B14_5 158(2)
Fe5_102 N19_5 O20_5 B14_5 -14(3)
O26_5 B14_5 O20_5 N19_5 67(3)
O13_5 B14_5 O20_5 N19_5 -56(3)
C27_5 B14_5 O20_5 N19_5 -176.3(19)
O8_5 B7_5 O21_5 N22_5 -54(3)
O15_5 B7_5 O21_5 N22_5 71(3)
C1_5 B7_5 O21_5 N22_5 -173(2)
B7_5 O21_5 N22_5 C23_5 153(2)
B7_5 O21_5 N22_5 Fe5_102 -12(3)
O21_5 N22_5 C23_5 C24_5 -174(2)
Fe5_102 N22_5 C23_5 C24_5 -8(2)
O21_5 N22_5 C23_5 C23A_5 4(2)
Fe5_102 N22_5 C23_5 C23A_5 169(2)
N22_5 C23_5 C24_5 N25_5 0(2)
C23A_5 C23_5 C24_5 N25_5 -177(2)
N22_5 C23_5 C24_5 C24A_5 179(2)
C23A_5 C23_5 C24_5 C24A_5 1(3)
C23_5 C24_5 N25_5 O26_5 179(2)
C24A_5 C24_5 N25_5 O26_5 0(3)
C23_5 C24_5 N25_5 Fe5_102 8(2)
C24A_5 C24_5 N25_5 Fe5_102 -171(2)
C24_5 N25_5 O26_5 B14_5 169(2)
Fe5_102 N25_5 O26_5 B14_5 -21(3)
O13_5 B14_5 O26_5 N25_5 72(3)
O20_5 B14_5 O26_5 N25_5 -49(3)
C27_5 B14_5 O26_5 N25_5 -169(2)
O26_5 B14_5 C27_5 C28_5 -122(2)
O13_5 B14_5 C27_5 C28_5 -2(3)
O20_5 B14_5 C27_5 C28_5 116(2)
O26_5 B14_5 C27_5 C32_5 58(2)
O13_5 B14_5 C27_5 C32_5 178(2)
O20_5 B14_5 C27_5 C32_5 -64(2)
C32_5 C27_5 C28_5 N29_5 0.3(19)
B14_5 C27_5 C28_5 N29_5 -180(2)
C27_5 C28_5 N29_5 C30_5 1(2)
C27_5 C28_5 N29_5 Pd5_101 172.0(19)
C28_5 N29_5 C30_5 C31_5 -2(2)
Pd5_101 N29_5 C30_5 C31_5 -173(2)
N29_5 C30_5 C31_5 C32_5 1(2)
C30_5 C31_5 C32_5 C27_5 0(2)
C28_5 C27_5 C32_5 C31_5 -0.9(18)
B14_5 C27_5 C32_5 C31_5 179(2)
C6_6 C1_6 C2_6 N3_6 0.1(19)
B7_6 C1_6 C2_6 N3_6 -179(2)
C1_6 C2_6 N3_6 C4_6 -1(2)
C1_6 C2_6 N3_6 Pd3_101 -172.1(18)
C2_6 N3_6 C4_6 C5_6 0(2)
Pd3_101 N3_6 C4_6 C5_6 172.9(18)
N3_6 C4_6 C5_6 C6_6 0(2)
C4_6 C5_6 C6_6 C1_6 -1(2)
C2_6 C1_6 C6_6 C5_6 0.6(17)
B7_6 C1_6 C6_6 C5_6 180(2)
C2_6 C1_6 B7_6 O8_6 -110(2)
C6_6 C1_6 B7_6 O8_6 71(2)
C2_6 C1_6 B7_6 O21_6 11(2)
C6_6 C1_6 B7_6 O21_6 -168.5(19)
C2_6 C1_6 B7_6 O15_6 130.8(19)
C6_6 C1_6 B7_6 O15_6 -49(2)
O21_6 B7_6 O8_6 N9_6 74(2)
O15_6 B7_6 O8_6 N9_6 -53(2)
C1_6 B7_6 O8_6 N9_6 -166.3(18)
B7_6 O8_6 N9_6 C10_6 162(2)
B7_6 O8_6 N9_6 Fe6_102 -16(3)
O8_6 N9_6 C10_6 C11_6 -179(2)
Fe6_102 N9_6 C10_6 C11_6 -1(2)
O8_6 N9_6 C10_6 C10A_6 1(2)
Fe6_102 N9_6 C10_6 C10A_6 179(2)
N9_6 C10_6 C11_6 N12_6 1(2)
C10A_6 C10_6 C11_6 N12_6 -179(2)
N9_6 C10_6 C11_6 C11A_6 -178(2)
C10A_6 C10_6 C11_6 C11A_6 2(3)
C10_6 C11_6 N12_6 O13_6 -180(2)
C11A_6 C11_6 N12_6 O13_6 -1(2)
C10_6 C11_6 N12_6 Fe6_102 -1(2)
C11A_6 C11_6 N12_6 Fe6_102 178(2)
C11_6 N12_6 O13_6 B14_6 159(2)
Fe6_102 N12_6 O13_6 B14_6 -20(3)
N12_6 O13_6 B14_6 O20_6 71(3)
N12_6 O13_6 B14_6 O26_6 -53(3)
N12_6 O13_6 B14_6 C27_6 -170.3(19)
O8_6 B7_6 O15_6 N16_6 73(3)
O21_6 B7_6 O15_6 N16_6 -54(3)
C1_6 B7_6 O15_6 N16_6 -171.9(19)
B7_6 O15_6 N16_6 C17_6 157(2)
B7_6 O15_6 N16_6 Fe6_102 -16(3)
O15_6 N16_6 C17_6 C18_6 -180(2)
Fe6_102 N16_6 C17_6 C18_6 -7(2)
O15_6 N16_6 C17_6 C17A_6 0(2)
Fe6_102 N16_6 C17_6 C17A_6 173(2)
N16_6 C17_6 C18_6 N19_6 5(2)
C17A_6 C17_6 C18_6 N19_6 -175(2)
N16_6 C17_6 C18_6 C18A_6 -176(2)
C17A_6 C17_6 C18_6 C18A_6 4(3)
C17_6 C18_6 N19_6 O20_6 178(2)
C18A_6 C18_6 N19_6 O20_6 -1(2)
C17_6 C18_6 N19_6 Fe6_102 0(2)
C18A_6 C18_6 N19_6 Fe6_102 -179(2)
C18_6 N19_6 O20_6 B14_6 162(2)
Fe6_102 N19_6 O20_6 B14_6 -19(3)
O26_6 B14_6 O20_6 N19_6 70(3)
O13_6 B14_6 O20_6 N19_6 -50(3)
C27_6 B14_6 O20_6 N19_6 -169(2)
O8_6 B7_6 O21_6 N22_6 -58(2)
O15_6 B7_6 O21_6 N22_6 70(2)
C1_6 B7_6 O21_6 N22_6 -175.6(18)
B7_6 O21_6 N22_6 C23_6 162(2)
B7_6 O21_6 N22_6 Fe6_102 -14(3)
O21_6 N22_6 C23_6 C24_6 -178(2)
Fe6_102 N22_6 C23_6 C24_6 -2(2)
O21_6 N22_6 C23_6 C23A_6 2(2)
Fe6_102 N22_6 C23_6 C23A_6 178(2)
N22_6 C23_6 C24_6 N25_6 8(2)
C23A_6 C23_6 C24_6 N25_6 -171(2)
N22_6 C23_6 C24_6 C24A_6 -171(2)
C23A_6 C23_6 C24_6 C24A_6 9(3)
C23_6 C24_6 N25_6 O26_6 180(2)
C24A_6 C24_6 N25_6 O26_6 -1(2)
C23_6 C24_6 N25_6 Fe6_102 -11(2)
C24A_6 C24_6 N25_6 Fe6_102 169(2)
C24_6 N25_6 O26_6 B14_6 149(2)
Fe6_102 N25_6 O26_6 B14_6 -19(3)
O20_6 B14_6 O26_6 N25_6 -47(3)
O13_6 B14_6 O26_6 N25_6 75(3)
C27_6 B14_6 O26_6 N25_6 -167(2)
O20_6 B14_6 C27_6 C28_6 -123(2)
O26_6 B14_6 C27_6 C28_6 2(3)
O13_6 B14_6 C27_6 C28_6 118(2)
O20_6 B14_6 C27_6 C32_6 59(2)
O26_6 B14_6 C27_6 C32_6 -177(2)
O13_6 B14_6 C27_6 C32_6 -61(2)
C32_6 C27_6 C28_6 N29_6 1.2(19)
B14_6 C27_6 C28_6 N29_6 -178(2)
C27_6 C28_6 N29_6 C30_6 -1(2)
C27_6 C28_6 N29_6 Pd5_101 -177.6(19)
C28_6 N29_6 C30_6 C31_6 0(2)
Pd5_101 N29_6 C30_6 C31_6 177(2)
N29_6 C30_6 C31_6 C32_6 0(2)
C30_6 C31_6 C32_6 C27_6 0(2)
C28_6 C27_6 C32_6 C31_6 -0.6(18)
B14_6 C27_6 C32_6 C31_6 178(2)
C6_7 C1_7 C2_7 N3_7 -2.7(19)
B7_7 C1_7 C2_7 N3_7 177(2)
C1_7 C2_7 N3_7 C4_7 2(2)
C1_7 C2_7 N3_7 Pd3_101 -174.1(17)
C2_7 N3_7 C4_7 C5_7 1(2)
Pd3_101 N3_7 C4_7 C5_7 176.3(18)
N3_7 C4_7 C5_7 C6_7 -2(2)
C4_7 C5_7 C6_7 C1_7 1(2)
C2_7 C1_7 C6_7 C5_7 1.4(17)
B7_7 C1_7 C6_7 C5_7 -178(2)
C2_7 C1_7 B7_7 O15_7 -40(2)
C6_7 C1_7 B7_7 O15_7 138.7(19)
C2_7 C1_7 B7_7 O8_7 -160.4(18)
C6_7 C1_7 B7_7 O8_7 19(2)
C2_7 C1_7 B7_7 O21_7 80(2)
C6_7 C1_7 B7_7 O21_7 -101(2)
O15_7 B7_7 O8_7 N9_7 73(2)
O21_7 B7_7 O8_7 N9_7 -52(2)
C1_7 B7_7 O8_7 N9_7 -167.1(17)
B7_7 O8_7 N9_7 C10_7 158(2)
B7_7 O8_7 N9_7 Fe7_102 -18(3)
O8_7 N9_7 C10_7 C11_7 -177(2)
Fe7_102 N9_7 C10_7 C11_7 -1(2)
O8_7 N9_7 C10_7 C10A_7 2(2)
Fe7_102 N9_7 C10_7 C10A_7 178(2)
N9_7 C10_7 C11_7 N12_7 3(2)
C10A_7 C10_7 C11_7 N12_7 -176(2)
N9_7 C10_7 C11_7 C11A_7 -176(2)
C10A_7 C10_7 C11_7 C11A_7 5(3)
C10_7 C11_7 N12_7 O13_7 -176(2)
C11A_7 C11_7 N12_7 O13_7 3(2)
C10_7 C11_7 N12_7 Fe7_102 -3(2)
C11A_7 C11_7 N12_7 Fe7_102 176(2)
C11_7 N12_7 O13_7 B14_7 155(2)
Fe7_102 N12_7 O13_7 B14_7 -17(3)
N12_7 O13_7 B14_7 O20_7 -53(2)
N12_7 O13_7 B14_7 O26_7 70(2)
N12_7 O13_7 B14_7 C27_7 -175.5(18)
O8_7 B7_7 O15_7 N16_7 -51(2)
O21_7 B7_7 O15_7 N16_7 75(2)
C1_7 B7_7 O15_7 N16_7 -168.5(17)
B7_7 O15_7 N16_7 C17_7 157.2(19)
B7_7 O15_7 N16_7 Fe7_102 -20(3)
O15_7 N16_7 C17_7 C18_7 -179(2)
Fe7_102 N16_7 C17_7 C18_7 -2(2)
O15_7 N16_7 C17_7 C17A_7 0(2)
Fe7_102 N16_7 C17_7 C17A_7 177(2)
N16_7 C17_7 C18_7 N19_7 2(2)
C17A_7 C17_7 C18_7 N19_7 -177(2)
N16_7 C17_7 C18_7 C18A_7 -180(2)
C17A_7 C17_7 C18_7 C18A_7 1(2)
C17_7 C18_7 N19_7 O20_7 180(2)
C18A_7 C18_7 N19_7 O20_7 1(2)
C17_7 C18_7 N19_7 Fe7_102 -0.7(19)
C18A_7 C18_7 N19_7 Fe7_102 -179.0(19)
C18_7 N19_7 O20_7 B14_7 157(2)
Fe7_102 N19_7 O20_7 B14_7 -22(3)
O26_7 B14_7 O20_7 N19_7 -48(2)
O13_7 B14_7 O20_7 N19_7 75(2)
C27_7 B14_7 O20_7 N19_7 -168.5(18)
O15_7 B7_7 O21_7 N22_7 -53(2)
O8_7 B7_7 O21_7 N22_7 72(2)
C1_7 B7_7 O21_7 N22_7 -172.5(17)
B7_7 O21_7 N22_7 C23_7 157.3(19)
B7_7 O21_7 N22_7 Fe7_102 -18(3)
O21_7 N22_7 C23_7 C24_7 -180(2)
Fe7_102 N22_7 C23_7 C24_7 -3.7(19)
O21_7 N22_7 C23_7 C23A_7 -1(2)
Fe7_102 N22_7 C23_7 C23A_7 175.1(19)
N22_7 C23_7 C24_7 N25_7 3(2)
C23A_7 C23_7 C24_7 N25_7 -175.5(19)
N22_7 C23_7 C24_7 C24A_7 -177.6(19)
C23A_7 C23_7 C24_7 C24A_7 4(2)
C23_7 C24_7 N25_7 O26_7 179(2)
C24A_7 C24_7 N25_7 O26_7 0(2)
C23_7 C24_7 N25_7 Fe7_102 -1(2)
C24A_7 C24_7 N25_7 Fe7_102 179(2)
C24_7 N25_7 O26_7 B14_7 158.8(19)
Fe7_102 N25_7 O26_7 B14_7 -21(3)
O20_7 B14_7 O26_7 N25_7 73(2)
O13_7 B14_7 O26_7 N25_7 -49(2)
C27_7 B14_7 O26_7 N25_7 -162.5(17)
O20_7 B14_7 C27_7 C28_7 162.8(19)
O26_7 B14_7 C27_7 C28_7 39(2)
O13_7 B14_7 C27_7 C28_7 -78(2)
O20_7 B14_7 C27_7 C32_7 -19(2)
O26_7 B14_7 C27_7 C32_7 -142.3(18)
O13_7 B14_7 C27_7 C32_7 100(2)
C32_7 C27_7 C28_7 N29_7 -1.2(19)
B14_7 C27_7 C28_7 N29_7 177(2)
C27_7 C28_7 N29_7 C30_7 2(2)
C27_7 C28_7 N29_7 Pd6_101 179.0(17)
C28_7 N29_7 C30_7 C31_7 -1(2)
Pd6_101 N29_7 C30_7 C31_7 -177.9(18)
N29_7 C30_7 C31_7 C32_7 0(2)
C30_7 C31_7 C32_7 C27_7 1(2)
C28_7 C27_7 C32_7 C31_7 -0.4(17)
B14_7 C27_7 C32_7 C31_7 -179(2)
C6_8 C1_8 C2_8 N3_8 -0.1(19)
B7_8 C1_8 C2_8 N3_8 178(2)
C1_8 C2_8 N3_8 C4_8 -1(2)
C1_8 C2_8 N3_8 Pd6_101 176.5(16)
C2_8 N3_8 C4_8 C5_8 1(2)
Pd6_101 N3_8 C4_8 C5_8 -176.0(18)
N3_8 C4_8 C5_8 C6_8 -1(2)
C4_8 C5_8 C6_8 C1_8 0(2)
C2_8 C1_8 C6_8 C5_8 0.4(17)
B7_8 C1_8 C6_8 C5_8 -178(2)
C2_8 C1_8 B7_8 O21_8 10(2)
C6_8 C1_8 B7_8 O21_8 -172.4(19)
C2_8 C1_8 B7_8 O15_8 132.2(19)
C6_8 C1_8 B7_8 O15_8 -50(2)
C2_8 C1_8 B7_8 O8_8 -108.4(19)
C6_8 C1_8 B7_8 O8_8 70(2)
O21_8 B7_8 O8_8 N9_8 54(2)
O15_8 B7_8 O8_8 N9_8 -72(2)
C1_8 B7_8 O8_8 N9_8 170.0(17)
B7_8 O8_8 N9_8 C10_8 -150.5(19)
B7_8 O8_8 N9_8 Fe8_102 17(3)
O8_8 N9_8 C10_8 C11_8 176(2)
Fe8_102 N9_8 C10_8 C11_8 9(2)
O8_8 N9_8 C10_8 C10A_8 -2(2)
Fe8_102 N9_8 C10_8 C10A_8 -169(2)
N9_8 C10_8 C11_8 N12_8 -1(2)
C10A_8 C10_8 C11_8 N12_8 177(2)
N9_8 C10_8 C11_8 C11A_8 180(2)
C10A_8 C10_8 C11_8 C11A_8 -2(3)
C10_8 C11_8 N12_8 O13_8 -179(2)
C11A_8 C11_8 N12_8 O13_8 1(2)
C10_8 C11_8 N12_8 Fe8_102 -7.5(19)
C11A_8 C11_8 N12_8 Fe8_102 172.2(19)
C11_8 N12_8 O13_8 B14_8 -169(2)
Fe8_102 N12_8 O13_8 B14_8 20(3)
N12_8 O13_8 B14_8 O26_8 -74(2)
N12_8 O13_8 B14_8 O20_8 47(3)
N12_8 O13_8 B14_8 C27_8 163.7(19)
O21_8 B7_8 O15_8 N16_8 -72(2)
O8_8 B7_8 O15_8 N16_8 52(2)
C1_8 B7_8 O15_8 N16_8 167.7(18)
B7_8 O15_8 N16_8 C17_8 -161(2)
B7_8 O15_8 N16_8 Fe8_102 19(3)
O15_8 N16_8 C17_8 C18_8 -177(2)
Fe8_102 N16_8 C17_8 C18_8 3(2)
O15_8 N16_8 C17_8 C17A_8 3(2)
Fe8_102 N16_8 C17_8 C17A_8 -177(2)
N16_8 C17_8 C18_8 N19_8 -4(2)
C17A_8 C17_8 C18_8 N19_8 176(2)
N16_8 C17_8 C18_8 C18A_8 175(2)
C17A_8 C17_8 C18_8 C18A_8 -5(3)
C17_8 C18_8 N19_8 O20_8 -179(2)
C18A_8 C18_8 N19_8 O20_8 1(2)
C17_8 C18_8 N19_8 Fe8_102 4(2)
C18A_8 C18_8 N19_8 Fe8_102 -176(2)
C18_8 N19_8 O20_8 B14_8 -161(2)
Fe8_102 N19_8 O20_8 B14_8 16(3)
O13_8 B14_8 O20_8 N19_8 -68(3)
O26_8 B14_8 O20_8 N19_8 55(3)
C27_8 B14_8 O20_8 N19_8 175.4(18)
O15_8 B7_8 O21_8 N22_8 51(3)
O8_8 B7_8 O21_8 N22_8 -75(2)
C1_8 B7_8 O21_8 N22_8 171.0(18)
B7_8 O21_8 N22_8 C23_8 -160(2)
B7_8 O21_8 N22_8 Fe8_102 19(3)
O21_8 N22_8 C23_8 C24_8 179(2)
Fe8_102 N22_8 C23_8 C24_8 0.2(19)
O21_8 N22_8 C23_8 C23A_8 0(2)
Fe8_102 N22_8 C23_8 C23A_8 -179.5(19)
N22_8 C23_8 C24_8 N25_8 -3(2)
C23A_8 C23_8 C24_8 N25_8 177(2)
N22_8 C23_8 C24_8 C24A_8 175(2)
C23A_8 C23_8 C24_8 C24A_8 -5(2)
C23_8 C24_8 N25_8 O26_8 175(2)
C24A_8 C24_8 N25_8 O26_8 -3(2)
C23_8 C24_8 N25_8 Fe8_102 4(2)
C24A_8 C24_8 N25_8 Fe8_102 -174(2)
C24_8 N25_8 O26_8 B14_8 -156(2)
Fe8_102 N25_8 O26_8 B14_8 14(3)
O13_8 B14_8 O26_8 N25_8 53(2)
O20_8 B14_8 O26_8 N25_8 -71(2)
C27_8 B14_8 O26_8 N25_8 172.0(17)
O13_8 B14_8 C27_8 C28_8 174.8(19)
O26_8 B14_8 C27_8 C28_8 54(2)
O20_8 B14_8 C27_8 C28_8 -64(2)
O13_8 B14_8 C27_8 C32_8 -9(2)
O26_8 B14_8 C27_8 C32_8 -129.5(19)
O20_8 B14_8 C27_8 C32_8 112(2)
C32_8 C27_8 C28_8 N29_8 -1.8(19)
B14_8 C27_8 C28_8 N29_8 175(2)
C27_8 C28_8 N29_8 C30_8 1(2)
C27_8 C28_8 N29_8 Pd1_101 -174.5(17)
C28_8 N29_8 C30_8 C31_8 0(2)
Pd1_101 N29_8 C30_8 C31_8 175.8(17)
N29_8 C30_8 C31_8 C32_8 0(2)
C30_8 C31_8 C32_8 C27_8 -1(2)
C28_8 C27_8 C32_8 C31_8 1.7(17)
B14_8 C27_8 C32_8 C31_8 -175(2)
C6_9 C1_9 C2_9 N3_9 -2.2(19)
B7_9 C1_9 C2_9 N3_9 177(2)
C1_9 C2_9 N3_9 C4_9 2(2)
C1_9 C2_9 N3_9 Pd2_101 -177.5(18)
C2_9 N3_9 C4_9 C5_9 0(2)
Pd2_101 N3_9 C4_9 C5_9 179.1(19)
N3_9 C4_9 C5_9 C6_9 -1(2)
C4_9 C5_9 C6_9 C1_9 0(2)
C2_9 C1_9 C6_9 C5_9 1.5(17)
B7_9 C1_9 C6_9 C5_9 -177(2)
C2_9 C1_9 B7_9 O8_9 137(2)
C6_9 C1_9 B7_9 O8_9 -45(2)
C2_9 C1_9 B7_9 O15_9 21(2)
C6_9 C1_9 B7_9 O15_9 -160.1(19)
C2_9 C1_9 B7_9 O21_9 -99(2)
C6_9 C1_9 B7_9 O21_9 79(2)
O15_9 B7_9 O8_9 N9_9 -56(2)
O21_9 B7_9 O8_9 N9_9 69(3)
C1_9 B7_9 O8_9 N9_9 -171.0(18)
B7_9 O8_9 N9_9 C10_9 162(2)
B7_9 O8_9 N9_9 Fe9_102 -14(3)
O8_9 N9_9 C10_9 C11_9 -178(2)
Fe9_102 N9_9 C10_9 C11_9 -2(2)
O8_9 N9_9 C10_9 C10A_9 2(2)
Fe9_102 N9_9 C10_9 C10A_9 178(2)
N9_9 C10_9 C11_9 N12_9 3(2)
C10A_9 C10_9 C11_9 N12_9 -177(2)
N9_9 C10_9 C11_9 C11A_9 -178(2)
C10A_9 C10_9 C11_9 C11A_9 2(3)
C10_9 C11_9 N12_9 O13_9 177(2)
C11A_9 C11_9 N12_9 O13_9 -1(2)
C10_9 C11_9 N12_9 Fe9_102 -3(2)
C11A_9 C11_9 N12_9 Fe9_102 179(2)
C11_9 N12_9 O13_9 B14_9 157(2)
Fe9_102 N12_9 O13_9 B14_9 -23(3)
N12_9 O13_9 B14_9 O20_9 77(2)
N12_9 O13_9 B14_9 O26_9 -47(3)
N12_9 O13_9 B14_9 C27_9 -163.5(19)
O8_9 B7_9 O15_9 N16_9 74(2)
O21_9 B7_9 O15_9 N16_9 -54(3)
C1_9 B7_9 O15_9 N16_9 -173.0(18)
B7_9 O15_9 N16_9 C17_9 162(2)
B7_9 O15_9 N16_9 Fe9_102 -18(3)
O15_9 N16_9 C17_9 C18_9 178(2)
Fe9_102 N16_9 C17_9 C18_9 -1(2)
O15_9 N16_9 C17_9 C17A_9 -1(2)
Fe9_102 N16_9 C17_9 C17A_9 180(2)
N16_9 C17_9 C18_9 N19_9 7(2)
C17A_9 C17_9 C18_9 N19_9 -174(2)
N16_9 C17_9 C18_9 C18A_9 -173(2)
C17A_9 C17_9 C18_9 C18A_9 6(3)
C17_9 C18_9 N19_9 O20_9 -178(2)
C18A_9 C18_9 N19_9 O20_9 2(2)
C17_9 C18_9 N19_9 Fe9_102 -10(2)
C18A_9 C18_9 N19_9 Fe9_102 170(2)
C18_9 N19_9 O20_9 B14_9 154(2)
Fe9_102 N19_9 O20_9 B14_9 -14(3)
O13_9 B14_9 O20_9 N19_9 -56(3)
O26_9 B14_9 O20_9 N19_9 69(3)
C27_9 B14_9 O20_9 N19_9 -175(2)
O8_9 B7_9 O21_9 N22_9 -50(3)
O15_9 B7_9 O21_9 N22_9 74(2)
C1_9 B7_9 O21_9 N22_9 -168.1(18)
B7_9 O21_9 N22_9 C23_9 158(2)
B7_9 O21_9 N22_9 Fe9_102 -17(3)
O21_9 N22_9 C23_9 C24_9 -178(2)
Fe9_102 N22_9 C23_9 C24_9 -2(2)
O21_9 N22_9 C23_9 C23A_9 0(2)
Fe9_102 N22_9 C23_9 C23A_9 176(2)
N22_9 C23_9 C24_9 N25_9 2(2)
C23A_9 C23_9 C24_9 N25_9 -176(2)
N22_9 C23_9 C24_9 C24A_9 -177(2)
C23A_9 C23_9 C24_9 C24A_9 5(3)
C23_9 C24_9 N25_9 O26_9 -175(2)
C24A_9 C24_9 N25_9 O26_9 3(2)
C23_9 C24_9 N25_9 Fe9_102 -1(2)
C24A_9 C24_9 N25_9 Fe9_102 178(2)
C24_9 N25_9 O26_9 B14_9 160(2)
Fe9_102 N25_9 O26_9 B14_9 -14(3)
O20_9 B14_9 O26_9 N25_9 -54(3)
O13_9 B14_9 O26_9 N25_9 69(3)
C27_9 B14_9 O26_9 N25_9 -173(2)
O20_9 B14_9 C27_9 C28_9 3(3)
O13_9 B14_9 C27_9 C28_9 -115(2)
O26_9 B14_9 C27_9 C28_9 123(2)
O20_9 B14_9 C27_9 C32_9 -175(2)
O13_9 B14_9 C27_9 C32_9 67(2)
O26_9 B14_9 C27_9 C32_9 -55(2)
C32_9 C27_9 C28_9 N29_9 1.6(19)
B14_9 C27_9 C28_9 N29_9 -176(2)
C27_9 C28_9 N29_9 C30_9 0(2)
C27_9 C28_9 N29_9 Pd5_101 176.8(19)
C28_9 N29_9 C30_9 C31_9 0(2)
Pd5_101 N29_9 C30_9 C31_9 -178(2)
C32_9 C31_9 C30_9 N29_9 0(2)
C30_9 C31_9 C32_9 C27_9 1(2)
C28_9 C27_9 C32_9 C31_9 -2.1(18)
B14_9 C27_9 C32_9 C31_9 176(2)
C6_10 C1_10 C2_10 N3_10 1.6(19)
B7_10 C1_10 C2_10 N3_10 -177(2)
C1_10 C2_10 N3_10 C4_10 0(2)
C1_10 C2_10 N3_10 Pd4_101 -172.7(19)
C2_10 N3_10 C4_10 C5_10 -1(2)
Pd4_101 N3_10 C4_10 C5_10 172(2)
N3_10 C4_10 C5_10 C6_10 1(2)
C4_10 C5_10 C6_10 C1_10 0(2)
C2_10 C1_10 C6_10 C5_10 -1.5(18)
B7_10 C1_10 C6_10 C5_10 177(2)
C2_10 C1_10 B7_10 O21_10 -118(2)
C6_10 C1_10 B7_10 O21_10 64(2)
C2_10 C1_10 B7_10 O8_10 124(2)
C6_10 C1_10 B7_10 O8_10 -54(2)
C2_10 C1_10 B7_10 O15_10 2(3)
C6_10 C1_10 B7_10 O15_10 -176(2)
O21_10 B7_10 O8_10 N9_10 73(3)
O15_10 B7_10 O8_10 N9_10 -53(3)
C1_10 B7_10 O8_10 N9_10 -173(2)
B7_10 O8_10 N9_10 C10_10 157(3)
B7_10 O8_10 N9_10 Fe10_102 -14(3)
O8_10 N9_10 C10_10 C11_10 -179(3)
Fe10_102 N9_10 C10_10 C11_10 -8(2)
O8_10 N9_10 C10_10 C10A_10 2(3)
Fe10_102 N9_10 C10_10 C10A_10 173(3)
N9_10 C10_10 C11_10 N12_10 6(3)
C10A_10 C10_10 C11_10 N12_10 -175(3)
N9_10 C10_10 C11_10 C11A_10 -175(3)
C10A_10 C10_10 C11_10 C11A_10 4(3)
C10_10 C11_10 N12_10 O13_10 172(3)
C11A_10 C11_10 N12_10 O13_10 -8(3)
C10_10 C11_10 N12_10 Fe10_102 0(3)
C11A_10 C11_10 N12_10 Fe10_102 -180(3)
C11_10 N12_10 O13_10 B14_10 159(3)
Fe10_102 N12_10 O13_10 B14_10 -29(3)
N12_10 O13_10 B14_10 O26_10 -44(3)
N12_10 O13_10 B14_10 O20_10 74(3)
N12_10 O13_10 B14_10 C27_10 -161(2)
O21_10 B7_10 O15_10 N16_10 -61(3)
O8_10 B7_10 O15_10 N16_10 66(3)
C1_10 B7_10 O15_10 N16_10 -178(2)
B7_10 O15_10 N16_10 C17_10 -157(3)
B7_10 O15_10 N16_10 Fe10_102 -6(4)
O15_10 N16_10 C17_10 C18_10 170(3)
Fe10_102 N16_10 C17_10 C18_10 15(2)
O15_10 N16_10 C17_10 C17A_10 -5(3)
Fe10_102 N16_10 C17_10 C17A_10 -159(3)
N16_10 C17_10 C18_10 N19_10 22(3)
C17A_10 C17_10 C18_10 N19_10 -163(3)
N16_10 C17_10 C18_10 C18A_10 -156(3)
C17A_10 C17_10 C18_10 C18A_10 19(3)
C17_10 C18_10 N19_10 O20_10 178(3)
C18A_10 C18_10 N19_10 O20_10 -4(3)
C17_10 C18_10 N19_10 Fe10_102 -47(2)
C18A_10 C18_10 N19_10 Fe10_102 130(3)
C18_10 N19_10 O20_10 B14_10 97(3)
Fe10_102 N19_10 O20_10 B14_10 -35(4)
O26_10 B14_10 O20_10 N19_10 79(3)
O13_10 B14_10 O20_10 N19_10 -38(4)
C27_10 B14_10 O20_10 N19_10 -161(2)
O8_10 B7_10 O21_10 N22_10 -59(3)
O15_10 B7_10 O21_10 N22_10 68(3)
C1_10 B7_10 O21_10 N22_10 -172(2)
B7_10 O21_10 N22_10 C23_10 149(3)
B7_10 O21_10 N22_10 Fe10_102 -8(4)
O21_10 N22_10 C23_10 C24_10 -179(2)
Fe10_102 N22_10 C23_10 C24_10 -19(3)
O21_10 N22_10 C23_10 C23A_10 -2(2)
Fe10_102 N22_10 C23_10 C23A_10 158(3)
N22_10 C23_10 C24_10 N25_10 24(3)
C23A_10 C23_10 C24_10 N25_10 -154(3)
N22_10 C23_10 C24_10 C24A_10 -159(3)
C23A_10 C23_10 C24_10 C24A_10 23(3)
C23_10 C24_10 N25_10 O26_10 172(3)
C24A_10 C24_10 N25_10 O26_10 -5(3)
C23_10 C24_10 N25_10 Fe10_102 -17(3)
C24A_10 C24_10 N25_10 Fe10_102 166(3)
N22_10 Fe10_102 N25_10 C24_10 5(2)
N19_10 Fe10_102 N25_10 C24_10 -120(2)
N16_10 Fe10_102 N25_10 C24_10 -55(4)
N12_10 Fe10_102 N25_10 C24_10 154(2)
N9_10 Fe10_102 N25_10 C24_10 85(2)
N22_10 Fe10_102 N25_10 O26_10 176(3)
N19_10 Fe10_102 N25_10 O26_10 51(3)
N16_10 Fe10_102 N25_10 O26_10 116(3)
N12_10 Fe10_102 N25_10 O26_10 -35(3)
N9_10 Fe10_102 N25_10 O26_10 -104(3)
C24_10 N25_10 O26_10 B14_10 149(3)
Fe10_102 N25_10 O26_10 B14_10 -22(4)
O20_10 B14_10 O26_10 N25_10 -44(3)
O13_10 B14_10 O26_10 N25_10 75(3)
C27_10 B14_10 O26_10 N25_10 -166(2)
O26_10 B14_10 C27_10 C28_10 142(2)
O20_10 B14_10 C27_10 C28_10 22(3)
O13_10 B14_10 C27_10 C28_10 -102(3)
O26_10 B14_10 C27_10 C32_10 -40(3)
O20_10 B14_10 C27_10 C32_10 -160(3)
O13_10 B14_10 C27_10 C32_10 76(3)
C32_10 C27_10 C28_10 N29_10 -1(2)
B14_10 C27_10 C28_10 N29_10 178(2)
C27_10 C28_10 N29_10 C30_10 0(2)
C27_10 C28_10 N29_10 Pd5_101 173(2)
C28_10 N29_10 C30_10 C31_10 0(2)
Pd5_101 N29_10 C30_10 C31_10 -174(2)
N29_10 C30_10 C31_10 C32_10 1(2)
C30_10 C31_10 C32_10 C27_10 -1(2)
C28_10 C27_10 C32_10 C31_10 0.8(19)
B14_10 C27_10 C32_10 C31_10 -178(2)
C6_11 C1_11 C2_11 N3_11 -2.4(19)
B7_11 C1_11 C2_11 N3_11 172(2)
C1_11 C2_11 N3_11 C4_11 0(2)
C1_11 C2_11 N3_11 Pd4_101 -169.7(18)
C2_11 N3_11 C4_11 C5_11 1(2)
Pd4_101 N3_11 C4_11 C5_11 171.2(19)
N3_11 C4_11 C5_11 C6_11 -1(2)
C4_11 C5_11 C6_11 C1_11 -1(2)
C2_11 C1_11 C6_11 C5_11 2.6(17)
B7_11 C1_11 C6_11 C5_11 -172(2)
C2_11 C1_11 B7_11 O21_11 41(2)
C6_11 C1_11 B7_11 O21_11 -146(2)
C2_11 C1_11 B7_11 O15_11 159.6(19)
C6_11 C1_11 B7_11 O15_11 -27(2)
C2_11 C1_11 B7_11 O8_11 -82(2)
C6_11 C1_11 B7_11 O8_11 91(2)
O21_11 B7_11 O8_11 N9_11 49(2)
O15_11 B7_11 O8_11 N9_11 -72(2)
C1_11 B7_11 O8_11 N9_11 171.9(16)
B7_11 O8_11 N9_11 C10_11 -149.1(19)
B7_11 O8_11 N9_11 Fe11_102 20(3)
O8_11 N9_11 C10_11 C11_11 174.7(19)
Fe11_102 N9_11 C10_11 C11_11 4.7(19)
O8_11 N9_11 C10_11 C10A_11 -3(2)
Fe11_102 N9_11 C10_11 C10A_11 -172.9(19)
N9_11 C10_11 C11_11 N12_11 2(2)
C10A_11 C10_11 C11_11 N12_11 179.9(19)
N9_11 C10_11 C11_11 C11A_11 -179(2)
C10A_11 C10_11 C11_11 C11A_11 -1(2)
C10_11 C11_11 N12_11 O13_11 178.5(19)
C11A_11 C11_11 N12_11 O13_11 -1(2)
C10_11 C11_11 N12_11 Fe11_102 -8.0(19)
C11A_11 C11_11 N12_11 Fe11_102 172.9(19)
C11_11 N12_11 O13_11 B14_11 -163.6(19)
Fe11_102 N12_11 O13_11 B14_11 23(2)
N12_11 O13_11 B14_11 O20_11 47(2)
N12_11 O13_11 B14_11 O26_11 -77(2)
N12_11 O13_11 B14_11 C27_11 165.7(16)
O21_11 B7_11 O15_11 N16_11 -75(2)
O8_11 B7_11 O15_11 N16_11 49(2)
C1_11 B7_11 O15_11 N16_11 163.7(17)
B7_11 O15_11 N16_11 C17_11 -163.8(19)
B7_11 O15_11 N16_11 Fe11_102 20(3)
O15_11 N16_11 C17_11 C18_11 179(2)
Fe11_102 N16_11 C17_11 C18_11 -4.9(19)
O15_11 N16_11 C17_11 C17A_11 -1(2)
Fe11_102 N16_11 C17_11 C17A_11 175.3(19)
N16_11 C17_11 C18_11 N19_11 -2(2)
C17A_11 C17_11 C18_11 N19_11 177.6(19)
N16_11 C17_11 C18_11 C18A_11 176(2)
C17A_11 C17_11 C18_11 C18A_11 -5(2)
C17_11 C18_11 N19_11 O20_11 176.5(19)
C18A_11 C18_11 N19_11 O20_11 -1(2)
C17_11 C18_11 N19_11 Fe11_102 8.5(19)
C18A_11 C18_11 N19_11 Fe11_102 -169.2(19)
C18_11 N19_11 O20_11 B14_11 -147(2)
Fe11_102 N19_11 O20_11 B14_11 20(3)
O13_11 B14_11 O20_11 N19_11 -72(2)
O26_11 B14_11 O20_11 N19_11 50(2)
C27_11 B14_11 O20_11 N19_11 168.9(17)
O15_11 B7_11 O21_11 N22_11 51(3)
O8_11 B7_11 O21_11 N22_11 -72(2)
C1_11 B7_11 O21_11 N22_11 169.5(19)
B7_11 O21_11 N22_11 C23_11 -158(2)
B7_11 O21_11 N22_11 Fe11_102 21(3)
O21_11 N22_11 C23_11 C24_11 180(2)
Fe11_102 N22_11 C23_11 C24_11 1(2)
O21_11 N22_11 C23_11 C23A_11 0(2)
Fe11_102 N22_11 C23_11 C23A_11 -179(2)
N22_11 C23_11 C24_11 N25_11 -1(2)
C23A_11 C23_11 C24_11 N25_11 178(2)
N22_11 C23_11 C24_11 C24A_11 178(2)
C23A_11 C23_11 C24_11 C24A_11 -2(3)
C23_11 C24_11 N25_11 O26_11 179(2)
C24A_11 C24_11 N25_11 O26_11 -1(2)
C23_11 C24_11 N25_11 Fe11_102 1(2)
C24A_11 C24_11 N25_11 Fe11_102 -179(2)
C24_11 N25_11 O26_11 B14_11 -160(2)
Fe11_102 N25_11 O26_11 B14_11 18(3)
O20_11 B14_11 O26_11 N25_11 -71(2)
O13_11 B14_11 O26_11 N25_11 53(2)
C27_11 B14_11 O26_11 N25_11 170.5(18)
O20_11 B14_11 C27_11 C28_11 -109(2)
O13_11 B14_11 C27_11 C28_11 128.8(19)
O26_11 B14_11 C27_11 C28_11 12(2)
O20_11 B14_11 C27_11 C32_11 69(2)
O13_11 B14_11 C27_11 C32_11 -53(2)
O26_11 B14_11 C27_11 C32_11 -170.2(19)
C32_11 C27_11 C28_11 N29_11 -2.3(19)
B14_11 C27_11 C28_11 N29_11 176(2)
C27_11 C28_11 N29_11 C30_11 2(2)
C27_11 C28_11 N29_11 Pd6_101 179.1(18)
C28_11 N29_11 C30_11 C31_11 0(2)
Pd6_101 N29_11 C30_11 C31_11 -177.0(19)
N29_11 C30_11 C31_11 C32_11 -1(2)
C30_11 C31_11 C32_11 C27_11 1(2)
C28_11 C27_11 C32_11 C31_11 0.4(17)
B14_11 C27_11 C32_11 C31_11 -178(2)
C6_12 C1_12 C2_12 N3_12 -2.4(19)
B7_12 C1_12 C2_12 N3_12 175(2)
C1_12 C2_12 N3_12 C4_12 1(2)
C1_12 C2_12 N3_12 Pd2_101 -174.6(18)
C2_12 N3_12 C4_12 C5_12 2(2)
Pd2_101 N3_12 C4_12 C5_12 176.9(19)
N3_12 C4_12 C5_12 C6_12 -2(2)
C4_12 C5_12 C6_12 C1_12 0(2)
C2_12 C1_12 C6_12 C5_12 2.0(17)
B7_12 C1_12 C6_12 C5_12 -175(2)
C2_12 C1_12 B7_12 O21_12 118(2)
C6_12 C1_12 B7_12 O21_12 -65(2)
C2_12 C1_12 B7_12 O15_12 -3(2)
C6_12 C1_12 B7_12 O15_12 174(2)
C2_12 C1_12 B7_12 O8_12 -121(2)
C6_12 C1_12 B7_12 O8_12 56(2)
O21_12 B7_12 O8_12 N9_12 -72(3)
O15_12 B7_12 O8_12 N9_12 54(3)
C1_12 B7_12 O8_12 N9_12 169(2)
B7_12 O8_12 N9_12 C10_12 -163(2)
B7_12 O8_12 N9_12 Fe12_102 17(3)
O8_12 N9_12 C10_12 C11_12 178(2)
Fe12_102 N9_12 C10_12 C11_12 -3(2)
O8_12 N9_12 C10_12 C10A_12 0(2)
Fe12_102 N9_12 C10_12 C10A_12 179(2)
N9_12 C10_12 C11_12 N12_12 -1(2)
C10A_12 C10_12 C11_12 N12_12 178(2)
N9_12 C10_12 C11_12 C11A_12 178(2)
C10A_12 C10_12 C11_12 C11A_12 -4(3)
C10_12 C11_12 N12_12 O13_12 175(2)
C11A_12 C11_12 N12_12 O13_12 -4(2)
C10_12 C11_12 N12_12 Fe12_102 4(2)
C11A_12 C11_12 N12_12 Fe12_102 -175(2)
C11_12 N12_12 O13_12 B14_12 -158(2)
Fe12_102 N12_12 O13_12 B14_12 13(3)
N12_12 O13_12 B14_12 O26_12 54(3)
N12_12 O13_12 B14_12 O20_12 -68(3)
N12_12 O13_12 B14_12 C27_12 169(2)
O21_12 B7_12 O15_12 N16_12 52(3)
O8_12 B7_12 O15_12 N16_12 -74(3)
C1_12 B7_12 O15_12 N16_12 170(2)
B7_12 O15_12 N16_12 C17_12 -155(2)
B7_12 O15_12 N16_12 Fe12_102 17(3)
O15_12 N16_12 C17_12 C18_12 178(2)
Fe12_102 N16_12 C17_12 C18_12 5(2)
O15_12 N16_12 C17_12 C17A_12 -2(2)
Fe12_102 N16_12 C17_12 C17A_12 -174(2)
N16_12 C17_12 C18_12 N19_12 -3(2)
C17A_12 C17_12 C18_12 N19_12 177(2)
N16_12 C17_12 C18_12 C18A_12 176(2)
C17A_12 C17_12 C18_12 C18A_12 -5(3)
C17_12 C18_12 N19_12 O20_12 178(2)
C18A_12 C18_12 N19_12 O20_12 -1(2)
C17_12 C18_12 N19_12 Fe12_102 -1(2)
C18A_12 C18_12 N19_12 Fe12_102 -180(2)
N12_12 Fe12_102 N19_12 C18_12 126(2)
N25_12 Fe12_102 N19_12 C18_12 -149(2)
N16_12 Fe12_102 N19_12 C18_12 2.6(19)
N22_12 Fe12_102 N19_12 C18_12 -74(2)
N9_12 Fe12_102 N19_12 C18_12 63(3)
N12_12 Fe12_102 N19_12 O20_12 -53(2)
N25_12 Fe12_102 N19_12 O20_12 33(2)
N16_12 Fe12_102 N19_12 O20_12 -176(2)
N22_12 Fe12_102 N19_12 O20_12 107(2)
N9_12 Fe12_102 N19_12 O20_12 -116(2)
C18_12 N19_12 O20_12 B14_12 -163(2)
Fe12_102 N19_12 O20_12 B14_12 16(3)
O26_12 B14_12 O20_12 N19_12 -71(3)
O13_12 B14_12 O20_12 N19_12 52(3)
C27_12 B14_12 O20_12 N19_12 173(2)
O15_12 B7_12 O21_12 N22_12 -74(3)
O8_12 B7_12 O21_12 N22_12 51(3)
C1_12 B7_12 O21_12 N22_12 170(2)
B7_12 O21_12 N22_12 C23_12 -150(2)
B7_12 O21_12 N22_12 Fe12_102 20(3)
O21_12 N22_12 C23_12 C24_12 -176(2)
Fe12_102 N22_12 C23_12 C24_12 13(2)
O21_12 N22_12 C23_12 C23A_12 3(2)
Fe12_102 N22_12 C23_12 C23A_12 -168(2)
N22_12 C23_12 C24_12 N25_12 -11(2)
C23A_12 C23_12 C24_12 N25_12 169(2)
N22_12 C23_12 C24_12 C24A_12 169(2)
C23A_12 C23_12 C24_12 C24A_12 -10(3)
C23_12 C24_12 N25_12 O26_12 -178(2)
C24A_12 C24_12 N25_12 O26_12 1(2)
C23_12 C24_12 N25_12 Fe12_102 4(2)
C24A_12 C24_12 N25_12 Fe12_102 -176(2)
C24_12 N25_12 O26_12 B14_12 -164(2)
Fe12_102 N25_12 O26_12 B14_12 13(3)
O13_12 B14_12 O26_12 N25_12 -69(3)
O20_12 B14_12 O26_12 N25_12 54(3)
C27_12 B14_12 O26_12 N25_12 175(2)
O26_12 B14_12 C27_12 C28_12 -59(2)
O13_12 B14_12 C27_12 C28_12 -177(2)
O20_12 B14_12 C27_12 C28_12 61(2)
O26_12 B14_12 C27_12 C32_12 123(2)
O13_12 B14_12 C27_12 C32_12 5(3)
O20_12 B14_12 C27_12 C32_12 -118(2)
C32_12 C27_12 C28_12 N29_12 0.0(19)
B14_12 C27_12 C28_12 N29_12 -179(2)
C27_12 C28_12 N29_12 C30_12 1(2)
C27_12 C28_12 N29_12 Pd6_101 -176.0(18)
C28_12 N29_12 C30_12 C31_12 -1(2)
Pd6_101 N29_12 C30_12 C31_12 176.0(19)
N29_12 C30_12 C31_12 C32_12 0(2)
C30_12 C31_12 C32_12 C27_12 1(2)
C28_12 C27_12 C32_12 C31_12 -1.1(18)
B14_12 C27_12 C32_12 C31_12 178(2)
C20_51 B1_51 C2_51 C7_51 -143.8(18)
C14_51 B1_51 C2_51 C7_51 96.0(18)
C8_51 B1_51 C2_51 C7_51 -23(2)
C20_51 B1_51 C2_51 C3_51 36(2)
C14_51 B1_51 C2_51 C3_51 -84.3(19)
C8_51 B1_51 C2_51 C3_51 156.9(17)
C3_51 C2_51 C7_51 C6_51 0.2(18)
B1_51 C2_51 C7_51 C6_51 180(2)
C7_51 C2_51 C3_51 C4_51 -0.3(18)
B1_51 C2_51 C3_51 C4_51 -180(2)
C2_51 C7_51 C6_51 C5_51 0(2)
C2_51 C3_51 C4_51 C5_51 0(2)
C3_51 C4_51 C5_51 C6_51 0(2)
C7_51 C6_51 C5_51 C4_51 0(2)
C2_51 B1_51 C8_51 C13_51 131.6(18)
C20_51 B1_51 C8_51 C13_51 -106.1(18)
C14_51 B1_51 C8_51 C13_51 12.0(19)
C2_51 B1_51 C8_51 C9_51 -53.5(19)
C20_51 B1_51 C8_51 C9_51 68.7(19)
C14_51 B1_51 C8_51 C9_51 -173.1(17)
C13_51 C8_51 C9_51 C10_51 0.9(18)
B1_51 C8_51 C9_51 C10_51 -174(2)
C8_51 C9_51 C10_51 C11_51 0(2)
C9_51 C10_51 C11_51 C12_51 0(2)
C10_51 C11_51 C12_51 C13_51 0(2)
C11_51 C12_51 C13_51 C8_51 2(2)
C9_51 C8_51 C13_51 C12_51 -1.6(18)
B1_51 C8_51 C13_51 C12_51 174(2)
C2_51 B1_51 C14_51 C19_51 160.3(17)
C20_51 B1_51 C14_51 C19_51 38(2)
C8_51 B1_51 C14_51 C19_51 -80.4(19)
C2_51 B1_51 C14_51 C15_51 -24(2)
C20_51 B1_51 C14_51 C15_51 -145.8(17)
C8_51 B1_51 C14_51 C15_51 95.5(18)
C15_51 C14_51 C19_51 C18_51 -1.8(18)
B1_51 C14_51 C19_51 C18_51 174(2)
C19_51 C14_51 C15_51 C16_51 0.9(18)
B1_51 C14_51 C15_51 C16_51 -175(2)
C14_51 C19_51 C18_51 C17_51 2(2)
C14_51 C15_51 C16_51 C17_51 0(2)
C15_51 C16_51 C17_51 C18_51 0(2)
C19_51 C18_51 C17_51 C16_51 -1(2)
C2_51 B1_51 C20_51 C25_51 102(2)
C14_51 B1_51 C20_51 C25_51 -137(2)
C8_51 B1_51 C20_51 C25_51 -19(2)
C2_51 B1_51 C20_51 C21_51 -78(2)
C14_51 B1_51 C20_51 C21_51 43(2)
C8_51 B1_51 C20_51 C21_51 161.5(19)
C21_51 C20_51 C25_51 C24_51 1.5(19)
B1_51 C20_51 C25_51 C24_51 -178(2)
C25_51 C20_51 C21_51 C22_51 -1.0(19)
B1_51 C20_51 C21_51 C22_51 179(2)
C20_51 C25_51 C24_51 C23_51 -1(2)
C20_51 C21_51 C22_51 C23_51 0(2)
C21_51 C22_51 C23_51 C24_51 0(2)
C25_51 C24_51 C23_51 C22_51 0(2)
C6_21 C1_21 C2_21 N3_21 0.8(18)
B7_21 C1_21 C2_21 N3_21 -178(2)
C1_21 C2_21 N3_21 C4_21 -1(2)
C1_21 C2_21 N3_21 Pd21_201 -175.7(16)
C2_21 N3_21 C4_21 C5_21 0(2)
Pd21_201 N3_21 C4_21 C5_21 175.1(18)
N3_21 C4_21 C5_21 C6_21 0(2)
C4_21 C5_21 C6_21 C1_21 1(2)
C2_21 C1_21 C6_21 C5_21 -0.7(17)
B7_21 C1_21 C6_21 C5_21 177.8(19)
C2_21 C1_21 B7_21 O21_21 -99(2)
C6_21 C1_21 B7_21 O21_21 83(2)
C2_21 C1_21 B7_21 O15_21 21(2)
C6_21 C1_21 B7_21 O15_21 -157.8(17)
C2_21 C1_21 B7_21 O8_21 136.6(18)
C6_21 C1_21 B7_21 O8_21 -42(2)
O21_21 B7_21 O8_21 N9_21 69(2)
O15_21 B7_21 O8_21 N9_21 -55(2)
C1_21 B7_21 O8_21 N9_21 -169.6(16)
B7_21 O8_21 N9_21 C10_21 154.3(19)
B7_21 O8_21 N9_21 Fe21_202 -14(3)
O8_21 N9_21 C10_21 C11_21 -174.3(19)
Fe21_202 N9_21 C10_21 C11_21 -5.1(19)
O8_21 N9_21 C10_21 C10A_21 3(2)
Fe21_202 N9_21 C10_21 C10A_21 171.8(19)
N9_21 C10_21 C11_21 N12_21 4(2)
C10A_21 C10_21 C11_21 N12_21 -173.4(19)
N9_21 C10_21 C11_21 C11A_21 -176(2)
C10A_21 C10_21 C11_21 C11A_21 7(2)
C10_21 C11_21 N12_21 O13_21 -176(2)
C11A_21 C11_21 N12_21 O13_21 3(2)
C10_21 C11_21 N12_21 Fe21_202 -0.6(19)
C11A_21 C11_21 N12_21 Fe21_202 178.6(19)
C11_21 N12_21 O13_21 B14_21 160(2)
Fe21_202 N12_21 O13_21 B14_21 -15(3)
N12_21 O13_21 B14_21 O20_21 71(2)
N12_21 O13_21 B14_21 O26_21 -54(2)
N12_21 O13_21 B14_21 C27_21 -167.5(18)
O21_21 B7_21 O15_21 N16_21 -51(2)
O8_21 B7_21 O15_21 N16_21 75(2)
C1_21 B7_21 O15_21 N16_21 -170.6(17)
B7_21 O15_21 N16_21 C17_21 151.0(19)
B7_21 O15_21 N16_21 Fe21_202 -21(3)
O15_21 N16_21 C17_21 C18_21 -178.9(19)
Fe21_202 N16_21 C17_21 C18_21 -6.8(19)
O15_21 N16_21 C17_21 C17A_21 1(2)
Fe21_202 N16_21 C17_21 C17A_21 173.3(19)
N16_21 C17_21 C18_21 N19_21 7(2)
C17A_21 C17_21 C18_21 N19_21 -173(2)
N16_21 C17_21 C18_21 C18A_21 -173(2)
C17A_21 C17_21 C18_21 C18A_21 6(2)
C17_21 C18_21 N19_21 O20_21 -178.1(19)
C18A_21 C18_21 N19_21 O20_21 2(2)
C17_21 C18_21 N19_21 Fe21_202 -3(2)
C18A_21 C18_21 N19_21 Fe21_202 177(2)
C18_21 N19_21 O20_21 B14_21 157(2)
Fe21_202 N19_21 O20_21 B14_21 -17(3)
O13_21 B14_21 O20_21 N19_21 -53(2)
O26_21 B14_21 O20_21 N19_21 71(2)
C27_21 B14_21 O20_21 N19_21 -173.8(17)
O15_21 B7_21 O21_21 N22_21 75(2)
O8_21 B7_21 O21_21 N22_21 -47(2)
C1_21 B7_21 O21_21 N22_21 -167.4(16)
B7_21 O21_21 N22_21 C23_21 158.8(19)
B7_21 O21_21 N22_21 Fe21_202 -23(2)
O21_21 N22_21 C23_21 C24_21 -179.3(19)
Fe21_202 N22_21 C23_21 C24_21 2.2(19)
O21_21 N22_21 C23_21 C23A_21 1(2)
Fe21_202 N22_21 C23_21 C23A_21 -178(2)
N22_21 C23_21 C24_21 N25_21 1(2)
C23A_21 C23_21 C24_21 N25_21 -179(2)
N22_21 C23_21 C24_21 C24A_21 -177(2)
C23A_21 C23_21 C24_21 C24A_21 3(2)
C23_21 C24_21 N25_21 O26_21 -176(2)
C24A_21 C24_21 N25_21 O26_21 2(2)
C23_21 C24_21 N25_21 Fe21_202 -4(2)
C24A_21 C24_21 N25_21 Fe21_202 174(2)
C24_21 N25_21 O26_21 B14_21 152(2)
Fe21_202 N25_21 O26_21 B14_21 -19(3)
O20_21 B14_21 O26_21 N25_21 -52(2)
O13_21 B14_21 O26_21 N25_21 75(2)
C27_21 B14_21 O26_21 N25_21 -169.4(17)
O20_21 B14_21 C27_21 C28_21 -79(2)
O13_21 B14_21 C27_21 C28_21 157.7(19)
O26_21 B14_21 C27_21 C28_21 41(2)
O20_21 B14_21 C27_21 C32_21 104(2)
O13_21 B14_21 C27_21 C32_21 -20(2)
O26_21 B14_21 C27_21 C32_21 -137.1(19)
C32_21 C27_21 C28_21 N29_21 1.8(19)
B14_21 C27_21 C28_21 N29_21 -176(2)
C27_21 C28_21 N29_21 C30_21 -1(2)
C27_21 C28_21 N29_21 Pd22_201 179.7(18)
C28_21 N29_21 C30_21 C31_21 -1(2)
Pd22_201 N29_21 C30_21 C31_21 178.2(19)
N29_21 C30_21 C31_21 C32_21 2(2)
C30_21 C31_21 C32_21 C27_21 -1(2)
C28_21 C27_21 C32_21 C31_21 -0.9(18)
B14_21 C27_21 C32_21 C31_21 177(2)
C6_22 C1_22 C2_22 N3_22 0.4(19)
B7_22 C1_22 C2_22 N3_22 -178(2)
C1_22 C2_22 N3_22 C4_22 -1(2)
C1_22 C2_22 N3_22 Pd22_201 -177.1(17)
C2_22 N3_22 C4_22 C5_22 2(2)
Pd22_201 N3_22 C4_22 C5_22 177.2(18)
N3_22 C4_22 C5_22 C6_22 -1(2)
C4_22 C5_22 C6_22 C1_22 0(2)
C2_22 C1_22 C6_22 C5_22 0.5(17)
B7_22 C1_22 C6_22 C5_22 179(2)
C2_22 C1_22 B7_22 O15_22 -97(2)
C6_22 C1_22 B7_22 O15_22 85(2)
C2_22 C1_22 B7_22 O8_22 21(2)
C6_22 C1_22 B7_22 O8_22 -157.7(19)
C2_22 C1_22 B7_22 O21_22 139.7(19)
C6_22 C1_22 B7_22 O21_22 -39(2)
O15_22 B7_22 O8_22 N9_22 -57(2)
O21_22 B7_22 O8_22 N9_22 70(2)
C1_22 B7_22 O8_22 N9_22 -173.8(18)
B7_22 O8_22 N9_22 C10_22 156(2)
B7_22 O8_22 N9_22 Fe22_202 -13(3)
O8_22 N9_22 C10_22 C11_22 -177(2)
Fe22_202 N9_22 C10_22 C11_22 -7(2)
O8_22 N9_22 C10_22 C10A_22 2(2)
Fe22_202 N9_22 C10_22 C10A_22 172(2)
N9_22 C10_22 C11_22 N12_22 12(2)
C10A_22 C10_22 C11_22 N12_22 -168(2)
N9_22 C10_22 C11_22 C11A_22 -167(2)
C10A_22 C10_22 C11_22 C11A_22 14(3)
C10_22 C11_22 N12_22 O13_22 -175(2)
C11A_22 C11_22 N12_22 O13_22 3(2)
C10_22 C11_22 N12_22 Fe22_202 -10(2)
C11A_22 C11_22 N12_22 Fe22_202 168(2)
C11_22 N12_22 O13_22 B14_22 153(2)
Fe22_202 N12_22 O13_22 B14_22 -10(3)
N12_22 O13_22 B14_22 O26_22 -58(2)
N12_22 O13_22 B14_22 O20_22 68(2)
N12_22 O13_22 B14_22 C27_22 -174.1(18)
O8_22 B7_22 O15_22 N16_22 75(2)
O21_22 B7_22 O15_22 N16_22 -52(2)
C1_22 B7_22 O15_22 N16_22 -170.6(17)
B7_22 O15_22 N16_22 C17_22 155(2)
B7_22 O15_22 N16_22 Fe22_202 -18(3)
O15_22 N16_22 C17_22 C18_22 -177(2)
Fe22_202 N16_22 C17_22 C18_22 -4(2)
O15_22 N16_22 C17_22 C17A_22 3(2)
Fe22_202 N16_22 C17_22 C17A_22 176(2)
N16_22 C17_22 C18_22 N19_22 4(2)
C17A_22 C17_22 C18_22 N19_22 -175(2)
N16_22 C17_22 C18_22 C18A_22 -174(2)
C17A_22 C17_22 C18_22 C18A_22 7(2)
C17_22 C18_22 N19_22 O20_22 -177.6(19)
C18A_22 C18_22 N19_22 O20_22 1(2)
C17_22 C18_22 N19_22 Fe22_202 -3(2)
C18A_22 C18_22 N19_22 Fe22_202 175.2(19)
C18_22 N19_22 O20_22 B14_22 157.5(19)
Fe22_202 N19_22 O20_22 B14_22 -17(3)
O26_22 B14_22 O20_22 N19_22 72(2)
O13_22 B14_22 O20_22 N19_22 -52(2)
C27_22 B14_22 O20_22 N19_22 -169.3(17)
O15_22 B7_22 O21_22 N22_22 71(2)
O8_22 B7_22 O21_22 N22_22 -54(2)
C1_22 B7_22 O21_22 N22_22 -169.2(18)
B7_22 O21_22 N22_22 C23_22 156(2)
B7_22 O21_22 N22_22 Fe22_202 -16(3)
O21_22 N22_22 C23_22 C24_22 -176(2)
Fe22_202 N22_22 C23_22 C24_22 -4(2)
O21_22 N22_22 C23_22 C23A_22 2(2)
Fe22_202 N22_22 C23_22 C23A_22 174(2)
N22_22 C23_22 C24_22 N25_22 5(2)
C23A_22 C23_22 C24_22 N25_22 -173(2)
N22_22 C23_22 C24_22 C24A_22 -173(2)
C23A_22 C23_22 C24_22 C24A_22 9(3)
C23_22 C24_22 N25_22 O26_22 -175(2)
C24A_22 C24_22 N25_22 O26_22 3(2)
C23_22 C24_22 N25_22 Fe22_202 -4(2)
C24A_22 C24_22 N25_22 Fe22_202 174(2)
C24_22 N25_22 O26_22 B14_22 157(2)
Fe22_202 N25_22 O26_22 B14_22 -14(3)
O20_22 B14_22 O26_22 N25_22 -54(2)
O13_22 B14_22 O26_22 N25_22 71(2)
C27_22 B14_22 O26_22 N25_22 -173.5(18)
O26_22 B14_22 C27_22 C28_22 165.0(19)
O20_22 B14_22 C27_22 C28_22 44(2)
O13_22 B14_22 C27_22 C28_22 -78(2)
O26_22 B14_22 C27_22 C32_22 -11(2)
O20_22 B14_22 C27_22 C32_22 -132(2)
O13_22 B14_22 C27_22 C32_22 107(2)
C32_22 C27_22 C28_22 N29_22 2.3(19)
B14_22 C27_22 C28_22 N29_22 -174(2)
C27_22 C28_22 N29_22 C30_22 -2(2)
C27_22 C28_22 N29_22 Pd23_201 174.7(18)
C28_22 N29_22 C30_22 C31_22 1(2)
Pd23_201 N29_22 C30_22 C31_22 -176(2)
N29_22 C30_22 C31_22 C32_22 1(2)
C30_22 C31_22 C32_22 C27_22 -1(2)
C28_22 C27_22 C32_22 C31_22 -0.5(17)
B14_22 C27_22 C32_22 C31_22 176(2)
C6_23 C1_23 C2_23 N3_23 1.0(19)
B7_23 C1_23 C2_23 N3_23 -179(2)
C1_23 C2_23 N3_23 C4_23 -1(2)
C1_23 C2_23 N3_23 Pd23_201 -174.2(19)
C2_23 N3_23 C4_23 C5_23 -1(2)
Pd23_201 N3_23 C4_23 C5_23 173(2)
N3_23 C4_23 C5_23 C6_23 2(2)
C4_23 C5_23 C6_23 C1_23 -1(2)
C2_23 C1_23 C6_23 C5_23 0.2(18)
B7_23 C1_23 C6_23 C5_23 -179(2)
C2_23 C1_23 B7_23 O8_23 22(3)
C6_23 C1_23 B7_23 O8_23 -158(2)
C2_23 C1_23 B7_23 O15_23 -96(2)
C6_23 C1_23 B7_23 O15_23 84(2)
C2_23 C1_23 B7_23 O21_23 143(2)
C6_23 C1_23 B7_23 O21_23 -38(2)
O15_23 B7_23 O8_23 N9_23 -53(3)
O21_23 B7_23 O8_23 N9_23 73(3)
C1_23 B7_23 O8_23 N9_23 -169.7(19)
B7_23 O8_23 N9_23 C10_23 162(2)
B7_23 O8_23 N9_23 Fe23_202 -19(3)
O8_23 N9_23 C10_23 C11_23 -180(2)
Fe23_202 N9_23 C10_23 C11_23 1(2)
O8_23 N9_23 C10_23 C10A_23 0(2)
Fe23_202 N9_23 C10_23 C10A_23 -179(2)
N9_23 C10_23 C11_23 N12_23 6(2)
C10A_23 C10_23 C11_23 N12_23 -173(2)
N9_23 C10_23 C11_23 C11A_23 -171(2)
C10A_23 C10_23 C11_23 C11A_23 9(3)
C10_23 C11_23 N12_23 O13_23 -175(2)
C11A_23 C11_23 N12_23 O13_23 2(2)
C10_23 C11_23 N12_23 Fe23_202 -10(2)
C11A_23 C11_23 N12_23 Fe23_202 167(2)
C11_23 N12_23 O13_23 B14_23 149(2)
Fe23_202 N12_23 O13_23 B14_23 -15(3)
N12_23 O13_23 B14_23 O20_23 70(2)
N12_23 O13_23 B14_23 O26_23 -54(3)
N12_23 O13_23 B14_23 C27_23 -174.4(19)
O8_23 B7_23 O15_23 N16_23 74(2)
O21_23 B7_23 O15_23 N16_23 -50(3)
C1_23 B7_23 O15_23 N16_23 -166.3(19)
B7_23 O15_23 N16_23 C17_23 155(2)
B7_23 O15_23 N16_23 Fe23_202 -21(3)
O15_23 N16_23 C17_23 C18_23 -178(2)
Fe23_202 N16_23 C17_23 C18_23 -3(2)
O15_23 N16_23 C17_23 C17A_23 1(2)
Fe23_202 N16_23 C17_23 C17A_23 177(2)
N16_23 C17_23 C18_23 N19_23 6(2)
C17A_23 C17_23 C18_23 N19_23 -173(2)
N16_23 C17_23 C18_23 C18A_23 -172(2)
C17A_23 C17_23 C18_23 C18A_23 8(3)
C17_23 C18_23 N19_23 O20_23 -176(2)
C18A_23 C18_23 N19_23 O20_23 2(2)
C17_23 C18_23 N19_23 Fe23_202 -7(2)
C18A_23 C18_23 N19_23 Fe23_202 172(2)
C18_23 N19_23 O20_23 B14_23 153(2)
Fe23_202 N19_23 O20_23 B14_23 -16(3)
O26_23 B14_23 O20_23 N19_23 72(2)
O13_23 B14_23 O20_23 N19_23 -52(2)
C27_23 B14_23 O20_23 N19_23 -167.9(18)
O8_23 B7_23 O21_23 N22_23 -50(3)
O15_23 B7_23 O21_23 N22_23 73(2)
C1_23 B7_23 O21_23 N22_23 -169.9(19)
B7_23 O21_23 N22_23 C23_23 149(2)
B7_23 O21_23 N22_23 Fe23_202 -21(3)
O21_23 N22_23 C23_23 C24_23 -178(2)
Fe23_202 N22_23 C23_23 C24_23 -8(2)
O21_23 N22_23 C23_23 C23A_23 1(2)
Fe23_202 N22_23 C23_23 C23A_23 171(2)
N22_23 C23_23 C24_23 N25_23 5(2)
C23A_23 C23_23 C24_23 N25_23 -175(2)
N22_23 C23_23 C24_23 C24A_23 -174(2)
C23A_23 C23_23 C24_23 C24A_23 6(3)
C23_23 C24_23 N25_23 O26_23 -175(2)
C24A_23 C24_23 N25_23 O26_23 4(2)
C23_23 C24_23 N25_23 Fe23_202 1(2)
C24A_23 C24_23 N25_23 Fe23_202 -180(2)
C24_23 N25_23 O26_23 B14_23 162(2)
Fe23_202 N25_23 O26_23 B14_23 -14(3)
O20_23 B14_23 O26_23 N25_23 -54(3)
O13_23 B14_23 O26_23 N25_23 70(2)
C27_23 B14_23 O26_23 N25_23 -171.9(18)
O20_23 B14_23 C27_23 C28_23 31(2)
O26_23 B14_23 C27_23 C28_23 151.6(19)
O13_23 B14_23 C27_23 C28_23 -88(2)
O20_23 B14_23 C27_23 C32_23 -147.0(19)
O26_23 B14_23 C27_23 C32_23 -26(2)
O13_23 B14_23 C27_23 C32_23 95(2)
C32_23 C27_23 C28_23 N29_23 1.9(19)
B14_23 C27_23 C28_23 N29_23 -176(2)
C27_23 C28_23 N29_23 C30_23 -1(2)
C27_23 C28_23 N29_23 Pd24_201 179.4(18)
C28_23 N29_23 C30_23 C31_23 0(2)
Pd24_201 N29_23 C30_23 C31_23 180(2)
N29_23 C30_23 C31_23 C32_23 0(2)
C30_23 C31_23 C32_23 C27_23 1(2)
C28_23 C27_23 C32_23 C31_23 -2.0(18)
B14_23 C27_23 C32_23 C31_23 176(2)
C6_24 C1_24 C2_24 N3_24 1.0(18)
B7_24 C1_24 C2_24 N3_24 -177.5(19)
C1_24 C2_24 N3_24 C4_24 1(2)
C1_24 C2_24 N3_24 Pd21_201 176.6(16)
C2_24 N3_24 C4_24 C5_24 -2(2)
Pd21_201 N3_24 C4_24 C5_24 -177.7(17)
N3_24 C4_24 C5_24 C6_24 1(2)
C4_24 C5_24 C6_24 C1_24 1.0(19)
C2_24 C1_24 C6_24 C5_24 -2.0(17)
B7_24 C1_24 C6_24 C5_24 176.4(19)
C2_24 C1_24 B7_24 O21_24 -82(2)
C6_24 C1_24 B7_24 O21_24 100.1(19)
C2_24 C1_24 B7_24 O8_24 158.8(18)
C6_24 C1_24 B7_24 O8_24 -20(2)
C2_24 C1_24 B7_24 O15_24 41(2)
C6_24 C1_24 B7_24 O15_24 -137.4(18)
O21_24 B7_24 O8_24 N9_24 74(2)
O15_24 B7_24 O8_24 N9_24 -54(2)
C1_24 B7_24 O8_24 N9_24 -169.4(16)
B7_24 O8_24 N9_24 C10_24 156.4(19)
B7_24 O8_24 N9_24 Fe24_202 -15(3)
O8_24 N9_24 C10_24 C11_24 -176.1(19)
Fe24_202 N9_24 C10_24 C11_24 -4.1(19)
O8_24 N9_24 C10_24 C10A_24 3(2)
Fe24_202 N9_24 C10_24 C10A_24 174.7(19)
N9_24 C10_24 C11_24 N12_24 4(2)
C10A_24 C10_24 C11_24 N12_24 -175(2)
N9_24 C10_24 C11_24 C11A_24 -175(2)
C10A_24 C10_24 C11_24 C11A_24 6(2)
C10_24 C11_24 N12_24 O13_24 -176(2)
C11A_24 C11_24 N12_24 O13_24 2(2)
C10_24 C11_24 N12_24 Fe24_202 -1.8(19)
C11A_24 C11_24 N12_24 Fe24_202 177(2)
C11_24 N12_24 O13_24 B14_24 157(2)
Fe24_202 N12_24 O13_24 B14_24 -17(3)
N12_24 O13_24 B14_24 O26_24 -54(2)
N12_24 O13_24 B14_24 O20_24 71(2)
N12_24 O13_24 B14_24 C27_24 -170.5(18)
O21_24 B7_24 O15_24 N16_24 -49(2)
O8_24 B7_24 O15_24 N16_24 76(2)
C1_24 B7_24 O15_24 N16_24 -165.9(17)
B7_24 O15_24 N16_24 C17_24 155.4(19)
B7_24 O15_24 N16_24 Fe24_202 -23(3)
O15_24 N16_24 C17_24 C18_24 178.9(19)
Fe24_202 N16_24 C17_24 C18_24 -3.1(19)
O15_24 N16_24 C17_24 C17A_24 -1(2)
Fe24_202 N16_24 C17_24 C17A_24 177.5(19)
N16_24 C17_24 C18_24 N19_24 5(2)
C17A_24 C17_24 C18_24 N19_24 -176(2)
N16_24 C17_24 C18_24 C18A_24 -176(2)
C17A_24 C17_24 C18_24 C18A_24 4(3)
C17_24 C18_24 N19_24 O20_24 179(2)
C18A_24 C18_24 N19_24 O20_24 0(2)
C17_24 C18_24 N19_24 Fe24_202 -5(2)
C18A_24 C18_24 N19_24 Fe24_202 176(2)
C18_24 N19_24 O20_24 B14_24 156(2)
Fe24_202 N19_24 O20_24 B14_24 -20(3)
O26_24 B14_24 O20_24 N19_24 74(2)
O13_24 B14_24 O20_24 N19_24 -51(3)
C27_24 B14_24 O20_24 N19_24 -168.3(18)
O8_24 B7_24 O21_24 N22_24 -56(2)
O15_24 B7_24 O21_24 N22_24 68(2)
C1_24 B7_24 O21_24 N22_24 -175.4(17)
B7_24 O21_24 N22_24 C23_24 162.3(19)
B7_24 O21_24 N22_24 Fe24_202 -14(3)
O21_24 N22_24 C23_24 C24_24 -177(2)
Fe24_202 N22_24 C23_24 C24_24 -1(2)
O21_24 N22_24 C23_24 C23A_24 3(2)
Fe24_202 N22_24 C23_24 C23A_24 179(2)
N22_24 C23_24 C24_24 N25_24 8(2)
C23A_24 C23_24 C24_24 N25_24 -172(2)
N22_24 C23_24 C24_24 C24A_24 -171(2)
C23A_24 C23_24 C24_24 C24A_24 9(3)
C23_24 C24_24 N25_24 O26_24 -178(2)
C24A_24 C24_24 N25_24 O26_24 1(2)
C23_24 C24_24 N25_24 Fe24_202 -11(2)
C24A_24 C24_24 N25_24 Fe24_202 168(2)
C24_24 N25_24 O26_24 B14_24 149(2)
Fe24_202 N25_24 O26_24 B14_24 -18(3)
O13_24 B14_24 O26_24 N25_24 74(2)
O20_24 B14_24 O26_24 N25_24 -51(2)
C27_24 B14_24 O26_24 N25_24 -170.0(18)
O26_24 B14_24 C27_24 C28_24 11(2)
O13_24 B14_24 C27_24 C28_24 130(2)
O20_24 B14_24 C27_24 C28_24 -110(2)
O26_24 B14_24 C27_24 C32_24 -168(2)
O13_24 B14_24 C27_24 C32_24 -49(2)
O20_24 B14_24 C27_24 C32_24 71(2)
C32_24 C27_24 C28_24 N29_24 1.7(19)
B14_24 C27_24 C28_24 N29_24 -177(2)
C27_24 C28_24 N29_24 C30_24 -1(2)
C27_24 C28_24 N29_24 Pd24_201 -175.3(18)
C28_24 N29_24 C30_24 C31_24 0(2)
Pd24_201 N29_24 C30_24 C31_24 173.9(19)
N29_24 C30_24 C31_24 C32_24 1(2)
C30_24 C31_24 C32_24 C27_24 0(2)
C28_24 C27_24 C32_24 C31_24 -1.0(18)
B14_24 C27_24 C32_24 C31_24 178(2)
C6_25 C1_25 C2_25 N3_25 -1.6(19)
B7_25 C1_25 C2_25 N3_25 177(2)
C1_25 C2_25 N3_25 C4_25 2(2)
C1_25 C2_25 N3_25 Pd21_201 174.2(17)
C2_25 N3_25 C4_25 C5_25 -1(2)
Pd21_201 N3_25 C4_25 C5_25 -173.9(18)
N3_25 C4_25 C5_25 C6_25 0(2)
C4_25 C5_25 C6_25 C1_25 0(2)
C2_25 C1_25 C6_25 C5_25 0.5(17)
B7_25 C1_25 C6_25 C5_25 -178(2)
C2_25 C1_25 B7_25 O8_25 -1(2)
C6_25 C1_25 B7_25 O8_25 177.2(19)
C2_25 C1_25 B7_25 O15_25 -121.7(19)
C6_25 C1_25 B7_25 O15_25 57(2)
C2_25 C1_25 B7_25 O21_25 120(2)
C6_25 C1_25 B7_25 O21_25 -62(2)
O15_25 B7_25 O8_25 N9_25 -54(2)
O21_25 B7_25 O8_25 N9_25 71(2)
C1_25 B7_25 O8_25 N9_25 -171.9(18)
B7_25 O8_25 N9_25 C10_25 162(2)
B7_25 O8_25 N9_25 Fe25_202 -14(3)
O8_25 N9_25 C10_25 C11_25 -175(2)
Fe25_202 N9_25 C10_25 C11_25 1(2)
O8_25 N9_25 C10_25 C10A_25 4(2)
Fe25_202 N9_25 C10_25 C10A_25 180(2)
N9_25 C10_25 C11_25 N12_25 -1(2)
C10A_25 C10_25 C11_25 N12_25 180(2)
N9_25 C10_25 C11_25 C11A_25 179(2)
C10A_25 C10_25 C11_25 C11A_25 0(3)
C10_25 C11_25 N12_25 O13_25 -179(2)
C11A_25 C11_25 N12_25 O13_25 1(2)
C10_25 C11_25 N12_25 Fe25_202 1(2)
C11A_25 C11_25 N12_25 Fe25_202 -179(2)
C11_25 N12_25 O13_25 B14_25 160(2)
Fe25_202 N12_25 O13_25 B14_25 -20(3)
N12_25 O13_25 B14_25 O20_25 72(3)
N12_25 O13_25 B14_25 O26_25 -48(3)
N12_25 O13_25 B14_25 C27_25 -166(2)
O8_25 B7_25 O15_25 N16_25 71(2)
O21_25 B7_25 O15_25 N16_25 -54(2)
C1_25 B7_25 O15_25 N16_25 -168.9(18)
B7_25 O15_25 N16_25 C17_25 164(2)
B7_25 O15_25 N16_25 Fe25_202 -13(3)
O15_25 N16_25 C17_25 C18_25 -177(2)
Fe25_202 N16_25 C17_25 C18_25 0(2)
O15_25 N16_25 C17_25 C17A_25 1(2)
Fe25_202 N16_25 C17_25 C17A_25 178(2)
N16_25 C17_25 C18_25 N19_25 4(2)
C17A_25 C17_25 C18_25 N19_25 -174(2)
N16_25 C17_25 C18_25 C18A_25 -176(2)
C17A_25 C17_25 C18_25 C18A_25 6(3)
C17_25 C18_25 N19_25 O20_25 -177(2)
C18A_25 C18_25 N19_25 O20_25 3(2)
C17_25 C18_25 N19_25 Fe25_202 -6(2)
C18A_25 C18_25 N19_25 Fe25_202 174(2)
C18_25 N19_25 O20_25 B14_25 153(2)
Fe25_202 N19_25 O20_25 B14_25 -18(3)
O13_25 B14_25 O20_25 N19_25 -51(3)
O26_25 B14_25 O20_25 N19_25 70(3)
C27_25 B14_25 O20_25 N19_25 -170.8(19)
O8_25 B7_25 O21_25 N22_25 -56(2)
O15_25 B7_25 O21_25 N22_25 68(2)
C1_25 B7_25 O21_25 N22_25 -176.6(18)
B7_25 O21_25 N22_25 C23_25 162(2)
B7_25 O21_25 N22_25 Fe25_202 -12(3)
O21_25 N22_25 C23_25 C24_25 -176(2)
Fe25_202 N22_25 C23_25 C24_25 -1(2)
O21_25 N22_25 C23_25 C23A_25 2(2)
Fe25_202 N22_25 C23_25 C23A_25 177(2)
N22_25 C23_25 C24_25 N25_25 4(2)
C23A_25 C23_25 C24_25 N25_25 -175(2)
N22_25 C23_25 C24_25 C24A_25 -177(2)
C23A_25 C23_25 C24_25 C24A_25 5(3)
C23_25 C24_25 N25_25 O26_25 -179(2)
C24A_25 C24_25 N25_25 O26_25 2(2)
C23_25 C24_25 N25_25 Fe25_202 -4(2)
C24A_25 C24_25 N25_25 Fe25_202 176(2)
C24_25 N25_25 O26_25 B14_25 157(2)
Fe25_202 N25_25 O26_25 B14_25 -17(3)
O20_25 B14_25 O26_25 N25_25 -50(3)
O13_25 B14_25 O26_25 N25_25 70(3)
C27_25 B14_25 O26_25 N25_25 -171.6(18)
O20_25 B14_25 C27_25 C28_25 150(2)
O13_25 B14_25 C27_25 C28_25 30(2)
O26_25 B14_25 C27_25 C28_25 -90(2)
O20_25 B14_25 C27_25 C32_25 -28(2)
O13_25 B14_25 C27_25 C32_25 -148(2)
O26_25 B14_25 C27_25 C32_25 92(2)
C32_25 C27_25 C28_25 N29_25 0.0(19)
B14_25 C27_25 C28_25 N29_25 -178(2)
C27_25 C28_25 N29_25 C30_25 0(2)
C27_25 C28_25 N29_25 Pd25_201 -171.1(17)
C28_25 N29_25 C30_25 C31_25 0(2)
Pd25_201 N29_25 C30_25 C31_25 171.6(18)
N29_25 C30_25 C31_25 C32_25 -1(2)
C30_25 C31_25 C32_25 C27_25 1(2)
C28_25 C27_25 C32_25 C31_25 -0.3(18)
B14_25 C27_25 C32_25 C31_25 178(2)
C6_26 C1_26 C2_26 N3_26 0.4(19)
B7_26 C1_26 C2_26 N3_26 -178(2)
C1_26 C2_26 N3_26 C4_26 0(2)
C1_26 C2_26 N3_26 Pd25_201 175.4(19)
C2_26 N3_26 C4_26 C5_26 0(2)
Pd25_201 N3_26 C4_26 C5_26 -176.0(19)
N3_26 C4_26 C5_26 C6_26 0(2)
C4_26 C5_26 C6_26 C1_26 1(2)
C2_26 C1_26 C6_26 C5_26 -0.7(18)
B7_26 C1_26 C6_26 C5_26 178(2)
C2_26 C1_26 B7_26 O8_26 17(3)
C6_26 C1_26 B7_26 O8_26 -161(2)
C2_26 C1_26 B7_26 O21_26 137(2)
C6_26 C1_26 B7_26 O21_26 -41(2)
C2_26 C1_26 B7_26 O15_26 -102(2)
C6_26 C1_26 B7_26 O15_26 80(2)
O21_26 B7_26 O8_26 N9_26 60(3)
O15_26 B7_26 O8_26 N9_26 -66(3)
C1_26 B7_26 O8_26 N9_26 -180(2)
B7_26 O8_26 N9_26 C10_26 -163(2)
B7_26 O8_26 N9_26 Fe26_202 7(3)
O8_26 N9_26 C10_26 C11_26 179(2)
Fe26_202 N9_26 C10_26 C11_26 9(2)
O8_26 N9_26 C10_26 C10A_26 -1(2)
Fe26_202 N9_26 C10_26 C10A_26 -171(2)
N9_26 C10_26 C11_26 N12_26 -6(2)
C10A_26 C10_26 C11_26 N12_26 174(2)
N9_26 C10_26 C11_26 C11A_26 175(2)
C10A_26 C10_26 C11_26 C11A_26 -5(3)
C10_26 C11_26 N12_26 O13_26 -178(2)
C11A_26 C11_26 N12_26 O13_26 1(2)
C10_26 C11_26 N12_26 Fe26_202 1(2)
C11A_26 C11_26 N12_26 Fe26_202 180(2)
C11_26 N12_26 O13_26 B14_26 -169(2)
Fe26_202 N12_26 O13_26 B14_26 12(3)
N12_26 O13_26 B14_26 O20_26 53(3)
N12_26 O13_26 B14_26 O26_26 -69(3)
N12_26 O13_26 B14_26 C27_26 177(2)
O8_26 B7_26 O15_26 N16_26 56(3)
O21_26 B7_26 O15_26 N16_26 -68(3)
C1_26 B7_26 O15_26 N16_26 172(2)
B7_26 O15_26 N16_26 C17_26 -170(2)
B7_26 O15_26 N16_26 Fe26_202 11(3)
O15_26 N16_26 C17_26 C18_26 179(2)
Fe26_202 N16_26 C17_26 C18_26 -1(2)
O15_26 N16_26 C17_26 C17A_26 0(2)
Fe26_202 N16_26 C17_26 C17A_26 179(3)
N16_26 C17_26 C18_26 N19_26 2(2)
C17A_26 C17_26 C18_26 N19_26 -179(2)
N16_26 C17_26 C18_26 C18A_26 -179(2)
C17A_26 C17_26 C18_26 C18A_26 1(3)
C17_26 C18_26 N19_26 O20_26 179(2)
C18A_26 C18_26 N19_26 O20_26 -1(2)
C17_26 C18_26 N19_26 Fe26_202 -1(2)
C18A_26 C18_26 N19_26 Fe26_202 179(2)
C18_26 N19_26 O20_26 B14_26 -170(2)
Fe26_202 N19_26 O20_26 B14_26 10(3)
O26_26 B14_26 O20_26 N19_26 54(3)
O13_26 B14_26 O20_26 N19_26 -65(3)
C27_26 B14_26 O20_26 N19_26 173(2)
O8_26 B7_26 O21_26 N22_26 -73(3)
O15_26 B7_26 O21_26 N22_26 52(3)
C1_26 B7_26 O21_26 N22_26 168(2)
B7_26 O21_26 N22_26 C23_26 -166(2)
B7_26 O21_26 N22_26 Fe26_202 18(3)
O21_26 N22_26 C23_26 C24_26 -174(2)
Fe26_202 N22_26 C23_26 C24_26 2(2)
O21_26 N22_26 C23_26 C23A_26 4(2)
Fe26_202 N22_26 C23_26 C23A_26 -179(2)
N22_26 C23_26 C24_26 N25_26 -1(2)
C23A_26 C23_26 C24_26 N25_26 180(2)
N22_26 C23_26 C24_26 C24A_26 178(2)
C23A_26 C23_26 C24_26 C24A_26 -1(3)
C23_26 C24_26 N25_26 O26_26 180(2)
C24A_26 C24_26 N25_26 O26_26 1(2)
C23_26 C24_26 N25_26 Fe26_202 0(2)
C24A_26 C24_26 N25_26 Fe26_202 -180(2)
C24_26 N25_26 O26_26 B14_26 -175(2)
Fe26_202 N25_26 O26_26 B14_26 5(3)
O20_26 B14_26 O26_26 N25_26 -63(3)
O13_26 B14_26 O26_26 N25_26 59(3)
C27_26 B14_26 O26_26 N25_26 174(2)
O20_26 B14_26 C27_26 C28_26 106(2)
O26_26 B14_26 C27_26 C28_26 -131(2)
O13_26 B14_26 C27_26 C28_26 -17(3)
O20_26 B14_26 C27_26 C32_26 -73(2)
O26_26 B14_26 C27_26 C32_26 50(2)
O13_26 B14_26 C27_26 C32_26 163(2)
C32_26 C27_26 C28_26 N29_26 0(2)
B14_26 C27_26 C28_26 N29_26 -180(2)
C27_26 C28_26 N29_26 C30_26 0(2)
C27_26 C28_26 N29_26 Pd23_201 173(2)
C28_26 N29_26 C30_26 C31_26 -1(2)
Pd23_201 N29_26 C30_26 C31_26 -173(2)
N29_26 C30_26 C31_26 C32_26 1(2)
C30_26 C31_26 C32_26 C27_26 0(2)
C28_26 C27_26 C32_26 C31_26 0.1(18)
B14_26 C27_26 C32_26 C31_26 180(2)
C6_27 C1_27 C2_27 N3_27 -0.3(19)
B7_27 C1_27 C2_27 N3_27 -179(2)
C1_27 C2_27 N3_27 C4_27 0(2)
C1_27 C2_27 N3_27 Pd26_201 -179.0(18)
C2_27 N3_27 C4_27 C5_27 0(2)
Pd26_201 N3_27 C4_27 C5_27 179.3(19)
N3_27 C4_27 C5_27 C6_27 0(2)
C4_27 C5_27 C6_27 C1_27 0(2)
C2_27 C1_27 C6_27 C5_27 0.1(18)
B7_27 C1_27 C6_27 C5_27 179(2)
C2_27 C1_27 B7_27 O15_27 -125(2)
C6_27 C1_27 B7_27 O15_27 56(2)
C2_27 C1_27 B7_27 O8_27 111(2)
C6_27 C1_27 B7_27 O8_27 -67(2)
C2_27 C1_27 B7_27 O21_27 -6(3)
C6_27 C1_27 B7_27 O21_27 176(2)
O15_27 B7_27 O8_27 N9_27 69(3)
O21_27 B7_27 O8_27 N9_27 -54(3)
C1_27 B7_27 O8_27 N9_27 -170(2)
B7_27 O8_27 N9_27 C10_27 157(2)
B7_27 O8_27 N9_27 Fe27_202 -16(3)
O8_27 N9_27 C10_27 C11_27 179(2)
Fe27_202 N9_27 C10_27 C11_27 -7(2)
O8_27 N9_27 C10_27 C10A_27 -2(2)
Fe27_202 N9_27 C10_27 C10A_27 172(3)
N9_27 C10_27 C11_27 N12_27 4(3)
C10A_27 C10_27 C11_27 N12_27 -176(3)
N9_27 C10_27 C11_27 C11A_27 -179(3)
C10A_27 C10_27 C11_27 C11A_27 2(3)
C10_27 C11_27 N12_27 O13_27 176(3)
C11A_27 C11_27 N12_27 O13_27 -2(3)
C10_27 C11_27 N12_27 Fe27_202 1(2)
C11A_27 C11_27 N12_27 Fe27_202 -176(3)
C11_27 N12_27 O13_27 B14_27 164(2)
Fe27_202 N12_27 O13_27 B14_27 -21(3)
N12_27 O13_27 B14_27 O26_27 75(3)
N12_27 O13_27 B14_27 O20_27 -48(3)
N12_27 O13_27 B14_27 C27_27 -165(2)
O8_27 B7_27 O15_27 N16_27 -46(3)
O21_27 B7_27 O15_27 N16_27 77(2)
C1_27 B7_27 O15_27 N16_27 -164.6(19)
B7_27 O15_27 N16_27 C17_27 159(2)
B7_27 O15_27 N16_27 Fe27_202 -24(3)
O15_27 N16_27 C17_27 C18_27 177(2)
Fe27_202 N16_27 C17_27 C18_27 1(2)
O15_27 N16_27 C17_27 C17A_27 -2(2)
Fe27_202 N16_27 C17_27 C17A_27 -179(2)
N16_27 C17_27 C18_27 N19_27 -2(2)
C17A_27 C17_27 C18_27 N19_27 177(2)
N16_27 C17_27 C18_27 C18A_27 177(2)
C17A_27 C17_27 C18_27 C18A_27 -3(3)
C17_27 C18_27 N19_27 O20_27 179(2)
C18A_27 C18_27 N19_27 O20_27 0(2)
C17_27 C18_27 N19_27 Fe27_202 3(2)
C18A_27 C18_27 N19_27 Fe27_202 -177(2)
C18_27 N19_27 O20_27 B14_27 164(2)
Fe27_202 N19_27 O20_27 B14_27 -20(3)
O13_27 B14_27 O20_27 N19_27 71(3)
O26_27 B14_27 O20_27 N19_27 -51(3)
C27_27 B14_27 O20_27 N19_27 -172(2)
O15_27 B7_27 O21_27 N22_27 -53(3)
O8_27 B7_27 O21_27 N22_27 73(3)
C1_27 B7_27 O21_27 N22_27 -172.4(19)
B7_27 O21_27 N22_27 C23_27 163(2)
B7_27 O21_27 N22_27 Fe27_202 -19(3)
O21_27 N22_27 C23_27 C24_27 179(2)
Fe27_202 N22_27 C23_27 C24_27 1(2)
O21_27 N22_27 C23_27 C23A_27 -2(2)
Fe27_202 N22_27 C23_27 C23A_27 -180(2)
N22_27 C23_27 C24_27 N25_27 1(2)
C23A_27 C23_27 C24_27 N25_27 -178(2)
N22_27 C23_27 C24_27 C24A_27 -179(2)
C23A_27 C23_27 C24_27 C24A_27 1(3)
C23_27 C24_27 N25_27 O26_27 179(2)
C24A_27 C24_27 N25_27 O26_27 0(2)
C23_27 C24_27 N25_27 Fe27_202 -3(2)
C24A_27 C24_27 N25_27 Fe27_202 177(2)
C24_27 N25_27 O26_27 B14_27 159(2)
Fe27_202 N25_27 O26_27 B14_27 -19(3)
O13_27 B14_27 O26_27 N25_27 -51(3)
O20_27 B14_27 O26_27 N25_27 72(3)
C27_27 B14_27 O26_27 N25_27 -169(2)
O13_27 B14_27 C27_27 C28_27 -176(2)
O26_27 B14_27 C27_27 C28_27 -56(3)
O20_27 B14_27 C27_27 C28_27 65(2)
O13_27 B14_27 C27_27 C32_27 9(3)
O26_27 B14_27 C27_27 C32_27 128(2)
O20_27 B14_27 C27_27 C32_27 -110(2)
C32_27 C27_27 C28_27 N29_27 3(2)
B14_27 C27_27 C28_27 N29_27 -173(2)
C27_27 C28_27 N29_27 C30_27 -1(2)
C27_27 C28_27 N29_27 Pd23_201 175(2)
C28_27 N29_27 C30_27 C31_27 -1(2)
Pd23_201 N29_27 C30_27 C31_27 -177(2)
N29_27 C30_27 C31_27 C32_27 1(2)
C30_27 C31_27 C32_27 C27_27 1(2)
C28_27 C27_27 C32_27 C31_27 -2.2(18)
B14_27 C27_27 C32_27 C31_27 174(2)
C6_28 C1_28 C2_28 N3_28 -0.4(19)
B7_28 C1_28 C2_28 N3_28 -179(2)
C1_28 C2_28 N3_28 C4_28 0(2)
C1_28 C2_28 N3_28 Pd21_201 176.3(16)
C2_28 N3_28 C4_28 C5_28 0(2)
Pd21_201 N3_28 C4_28 C5_28 -175.7(18)
N3_28 C4_28 C5_28 C6_28 0(2)
C4_28 C5_28 C6_28 C1_28 0(2)
C2_28 C1_28 C6_28 C5_28 0.4(17)
B7_28 C1_28 C6_28 C5_28 178.9(19)
C2_28 C1_28 B7_28 O21_28 156.3(19)
C6_28 C1_28 B7_28 O21_28 -22(2)
C2_28 C1_28 B7_28 O8_28 36(2)
C6_28 C1_28 B7_28 O8_28 -142.1(18)
C2_28 C1_28 B7_28 O15_28 -83(2)
C6_28 C1_28 B7_28 O15_28 99.1(19)
O21_28 B7_28 O8_28 N9_28 53(2)
O15_28 B7_28 O8_28 N9_28 -74(2)
C1_28 B7_28 O8_28 N9_28 171.1(17)
B7_28 O8_28 N9_28 C10_28 -156.5(19)
B7_28 O8_28 N9_28 Fe28_202 19(3)
O8_28 N9_28 C10_28 C11_28 180(2)
Fe28_202 N9_28 C10_28 C11_28 3.8(19)
O8_28 N9_28 C10_28 C10A_28 0(2)
Fe28_202 N9_28 C10_28 C10A_28 -175.6(19)
N9_28 C10_28 C11_28 N12_28 -3(2)
C10A_28 C10_28 C11_28 N12_28 176.5(19)
N9_28 C10_28 C11_28 C11A_28 177(2)
C10A_28 C10_28 C11_28 C11A_28 -4(2)
C10_28 C11_28 N12_28 O13_28 179(2)
C11A_28 C11_28 N12_28 O13_28 -1(2)
C10_28 C11_28 N12_28 Fe28_202 1(2)
C11A_28 C11_28 N12_28 Fe28_202 -179.2(19)
C11_28 N12_28 O13_28 B14_28 -159(2)
Fe28_202 N12_28 O13_28 B14_28 19(3)
N12_28 O13_28 B14_28 O20_28 50(2)
N12_28 O13_28 B14_28 O26_28 -72(2)
N12_28 O13_28 B14_28 C27_28 170.2(18)
O21_28 B7_28 O15_28 N16_28 -72(2)
O8_28 B7_28 O15_28 N16_28 53(2)
C1_28 B7_28 O15_28 N16_28 170.0(17)
B7_28 O15_28 N16_28 C17_28 -154(2)
B7_28 O15_28 N16_28 Fe28_202 18(3)
O15_28 N16_28 C17_28 C18_28 178(2)
Fe28_202 N16_28 C17_28 C18_28 6(2)
O15_28 N16_28 C17_28 C17A_28 -1(2)
Fe28_202 N16_28 C17_28 C17A_28 -173(2)
N16_28 C17_28 C18_28 N19_28 -4(2)
C17A_28 C17_28 C18_28 N19_28 175(2)
N16_28 C17_28 C18_28 C18A_28 176(2)
C17A_28 C17_28 C18_28 C18A_28 -5(3)
C17_28 C18_28 N19_28 O20_28 -179(2)
C18A_28 C18_28 N19_28 O20_28 1(2)
C17_28 C18_28 N19_28 Fe28_202 0(2)
C18A_28 C18_28 N19_28 Fe28_202 -180(2)
C18_28 N19_28 O20_28 B14_28 -159(2)
Fe28_202 N19_28 O20_28 B14_28 22(3)
O13_28 B14_28 O20_28 N19_28 -75(2)
O26_28 B14_28 O20_28 N19_28 48(2)
C27_28 B14_28 O20_28 N19_28 163.8(18)
O8_28 B7_28 O21_28 N22_28 -77(2)
O15_28 B7_28 O21_28 N22_28 48(2)
C1_28 B7_28 O21_28 N22_28 164.2(18)
B7_28 O21_28 N22_28 C23_28 -159(2)
B7_28 O21_28 N22_28 Fe28_202 24(3)
O21_28 N22_28 C23_28 C24_28 -179(2)
Fe28_202 N22_28 C23_28 C24_28 -1(2)
O21_28 N22_28 C23_28 C23A_28 1(2)
Fe28_202 N22_28 C23_28 C23A_28 179(2)
N22_28 C23_28 C24_28 N25_28 0(2)
C23A_28 C23_28 C24_28 N25_28 180(2)
N22_28 C23_28 C24_28 C24A_28 179(2)
C23A_28 C23_28 C24_28 C24A_28 -1(2)
C23_28 C24_28 N25_28 O26_28 178(2)
C24A_28 C24_28 N25_28 O26_28 -2(2)
C23_28 C24_28 N25_28 Fe28_202 2(2)
C24A_28 C24_28 N25_28 Fe28_202 -178(2)
C24_28 N25_28 O26_28 B14_28 -157(2)
Fe28_202 N25_28 O26_28 B14_28 19(3)
O13_28 B14_28 O26_28 N25_28 51(2)
O20_28 B14_28 O26_28 N25_28 -70(2)
C27_28 B14_28 O26_28 N25_28 172.0(17)
O13_28 B14_28 C27_28 C28_28 -160.0(19)
O20_28 B14_28 C27_28 C28_28 -41(2)
O26_28 B14_28 C27_28 C28_28 79(2)
O13_28 B14_28 C27_28 C32_28 21(2)
O20_28 B14_28 C27_28 C32_28 140(2)
O26_28 B14_28 C27_28 C32_28 -100(2)
C32_28 C27_28 C28_28 N29_28 0.6(19)
B14_28 C27_28 C28_28 N29_28 -179(2)
C27_28 C28_28 N29_28 C30_28 0(2)
C27_28 C28_28 N29_28 Pd26_201 179.3(17)
C28_28 N29_28 C30_28 C31_28 0(2)
Pd26_201 N29_28 C30_28 C31_28 -179.7(19)
N29_28 C30_28 C31_28 C32_28 0(2)
C30_28 C31_28 C32_28 C27_28 0(2)
C28_28 C27_28 C32_28 C31_28 -0.8(17)
B14_28 C27_28 C32_28 C31_28 179(2)
C6_29 C1_29 C2_29 N3_29 -0.3(19)
B7_29 C1_29 C2_29 N3_29 180(2)
C1_29 C2_29 N3_29 C4_29 1(2)
C1_29 C2_29 N3_29 Pd22_201 179.0(19)
C2_29 N3_29 C4_29 C5_29 -1(2)
Pd22_201 N3_29 C4_29 C5_29 -179.1(19)
N3_29 C4_29 C5_29 C6_29 0(2)
C4_29 C5_29 C6_29 C1_29 0(2)
C2_29 C1_29 C6_29 C5_29 0.0(18)
B7_29 C1_29 C6_29 C5_29 180(2)
C2_29 C1_29 B7_29 O21_29 100(2)
C6_29 C1_29 B7_29 O21_29 -80(2)
C2_29 C1_29 B7_29 O15_29 -137(2)
C6_29 C1_29 B7_29 O15_29 44(2)
C2_29 C1_29 B7_29 O8_29 -22(2)
C6_29 C1_29 B7_29 O8_29 158.5(19)
O21_29 B7_29 O8_29 N9_29 51(3)
O15_29 B7_29 O8_29 N9_29 -74(2)
C1_29 B7_29 O8_29 N9_29 171.4(19)
B7_29 O8_29 N9_29 C10_29 -161(2)
B7_29 O8_29 N9_29 Fe29_202 19(3)
O8_29 N9_29 C10_29 C11_29 -180(2)
Fe29_202 N9_29 C10_29 C11_29 0(2)
O8_29 N9_29 C10_29 C10A_29 -1(2)
Fe29_202 N9_29 C10_29 C10A_29 179(2)
N9_29 C10_29 C11_29 N12_29 -3(2)
C10A_29 C10_29 C11_29 N12_29 178(2)
N9_29 C10_29 C11_29 C11A_29 177(2)
C10A_29 C10_29 C11_29 C11A_29 -2(3)
C10_29 C11_29 N12_29 O13_29 180(2)
C11A_29 C11_29 N12_29 O13_29 0(2)
C10_29 C11_29 N12_29 Fe29_202 5(2)
C11A_29 C11_29 N12_29 Fe29_202 -175(2)
C11_29 N12_29 O13_29 B14_29 -155(2)
Fe29_202 N12_29 O13_29 B14_29 19(3)
N12_29 O13_29 B14_29 O20_29 50(3)
N12_29 O13_29 B14_29 O26_29 -74(3)
N12_29 O13_29 B14_29 C27_29 171(2)
O21_29 B7_29 O15_29 N16_29 -65(3)
O8_29 B7_29 O15_29 N16_29 58(3)
C1_29 B7_29 O15_29 N16_29 174.1(19)
B7_29 O15_29 N16_29 C17_29 -163(2)
B7_29 O15_29 N16_29 Fe29_202 10(3)
O15_29 N16_29 C17_29 C18_29 177(2)
Fe29_202 N16_29 C17_29 C18_29 3(2)
O15_29 N16_29 C17_29 C17A_29 -2(2)
Fe29_202 N16_29 C17_29 C17A_29 -175(2)
N16_29 C17_29 C18_29 N19_29 -3(2)
C17A_29 C17_29 C18_29 N19_29 175(2)
N16_29 C17_29 C18_29 C18A_29 176(2)
C17A_29 C17_29 C18_29 C18A_29 -5(3)
C17_29 C18_29 N19_29 O20_29 -179(2)
C18A_29 C18_29 N19_29 O20_29 1(2)
C17_29 C18_29 N19_29 Fe29_202 2(2)
C18A_29 C18_29 N19_29 Fe29_202 -178(2)
C18_29 N19_29 O20_29 B14_29 -158(2)
Fe29_202 N19_29 O20_29 B14_29 20(3)
O13_29 B14_29 O20_29 N19_29 -73(3)
O26_29 B14_29 O20_29 N19_29 50(3)
C27_29 B14_29 O20_29 N19_29 169.5(19)
O15_29 B7_29 O21_29 N22_29 49(3)
O8_29 B7_29 O21_29 N22_29 -72(2)
C1_29 B7_29 O21_29 N22_29 168.0(18)
B7_29 O21_29 N22_29 C23_29 -156(2)
B7_29 O21_29 N22_29 Fe29_202 18(3)
O21_29 N22_29 C23_29 C24_29 176(2)
Fe29_202 N22_29 C23_29 C24_29 2(2)
O21_29 N22_29 C23_29 C23A_29 -1(2)
Fe29_202 N22_29 C23_29 C23A_29 -175(2)
N22_29 C23_29 C24_29 N25_29 0(2)
C23A_29 C23_29 C24_29 N25_29 178(2)
N22_29 C23_29 C24_29 C24A_29 180(2)
C23A_29 C23_29 C24_29 C24A_29 -3(2)
C23_29 C24_29 N25_29 O26_29 176(2)
C24A_29 C24_29 N25_29 O26_29 -3(2)
C23_29 C24_29 N25_29 Fe29_202 -3(2)
C24A_29 C24_29 N25_29 Fe29_202 178(2)
C24_29 N25_29 O26_29 B14_29 -164(2)
Fe29_202 N25_29 O26_29 B14_29 15(3)
O20_29 B14_29 O26_29 N25_29 -70(3)
O13_29 B14_29 O26_29 N25_29 53(3)
C27_29 B14_29 O26_29 N25_29 168.7(18)
O20_29 B14_29 C27_29 C28_29 99(2)
O13_29 B14_29 C27_29 C28_29 -21(2)
O26_29 B14_29 C27_29 C28_29 -139(2)
O20_29 B14_29 C27_29 C32_29 -84(2)
O13_29 B14_29 C27_29 C32_29 156(2)
O26_29 B14_29 C27_29 C32_29 39(2)
C32_29 C27_29 C28_29 N29_29 -1.1(19)
B14_29 C27_29 C28_29 N29_29 177(2)
C27_29 C28_29 N29_29 C30_29 -1(2)
C27_29 C28_29 N29_29 Pd25_201 -170.2(18)
C28_29 N29_29 C30_29 C31_29 1(2)
Pd25_201 N29_29 C30_29 C31_29 171.5(19)
N29_29 C30_29 C31_29 C32_29 0(2)
C30_29 C31_29 C32_29 C27_29 -2(2)
C28_29 C27_29 C32_29 C31_29 2.2(18)
B14_29 C27_29 C32_29 C31_29 -176(2)
C6_30 C1_30 C2_30 N3_30 -1.6(19)
B7_30 C1_30 C2_30 N3_30 177(2)
C1_30 C2_30 N3_30 C4_30 1(2)
C1_30 C2_30 N3_30 Pd25_201 -173.6(19)
C2_30 N3_30 C4_30 C5_30 0(2)
Pd25_201 N3_30 C4_30 C5_30 175.5(19)
N3_30 C4_30 C5_30 C6_30 -1(2)
C4_30 C5_30 C6_30 C1_30 0(2)
C2_30 C1_30 C6_30 C5_30 0.6(18)
B7_30 C1_30 C6_30 C5_30 -178(2)
C2_30 C1_30 B7_30 O8_30 0(3)
C6_30 C1_30 B7_30 O8_30 178(2)
C2_30 C1_30 B7_30 O15_30 118(2)
C6_30 C1_30 B7_30 O15_30 -63(2)
C2_30 C1_30 B7_30 O21_30 -120(2)
C6_30 C1_30 B7_30 O21_30 59(2)
O15_30 B7_30 O8_30 N9_30 58(3)
O21_30 B7_30 O8_30 N9_30 -67(3)
C1_30 B7_30 O8_30 N9_30 174(2)
B7_30 O8_30 N9_30 C10_30 -163(3)
B7_30 O8_30 N9_30 Fe30_202 5(4)
O8_30 N9_30 C10_30 C11_30 180(3)
Fe30_202 N9_30 C10_30 C11_30 11(2)
O8_30 N9_30 C10_30 C10A_30 -1(3)
Fe30_202 N9_30 C10_30 C10A_30 -169(3)
N9_30 C10_30 C11_30 N12_30 -5(2)
C10A_30 C10_30 C11_30 N12_30 175(3)
N9_30 C10_30 C11_30 C11A_30 173(2)
C10A_30 C10_30 C11_30 C11A_30 -7(3)
C10_30 C11_30 N12_30 O13_30 177(2)
C11A_30 C11_30 N12_30 O13_30 -1(2)
C10_30 C11_30 N12_30 Fe30_202 -3(2)
C11A_30 C11_30 N12_30 Fe30_202 179(2)
C11_30 N12_30 O13_30 B14_30 179(2)
Fe30_202 N12_30 O13_30 B14_30 -1(4)
N12_30 O13_30 B14_30 O26_30 66(3)
N12_30 O13_30 B14_30 O20_30 -60(3)
N12_30 O13_30 B14_30 C27_30 -177(2)
O8_30 B7_30 O15_30 N16_30 -67(3)
O21_30 B7_30 O15_30 N16_30 56(3)
C1_30 B7_30 O15_30 N16_30 174(2)
B7_30 O15_30 N16_30 C17_30 -168(2)
B7_30 O15_30 N16_30 Fe30_202 8(3)
O15_30 N16_30 C17_30 C18_30 179(2)
Fe30_202 N16_30 C17_30 C18_30 2(2)
O15_30 N16_30 C17_30 C17A_30 -1(2)
Fe30_202 N16_30 C17_30 C17A_30 -178(2)
N16_30 C17_30 C18_30 N19_30 -1(2)
C17A_30 C17_30 C18_30 N19_30 178(2)
N16_30 C17_30 C18_30 C18A_30 178(2)
C17A_30 C17_30 C18_30 C18A_30 -2(3)
C17_30 C18_30 N19_30 O20_30 177(2)
C18A_30 C18_30 N19_30 O20_30 -2(2)
C17_30 C18_30 N19_30 Fe30_202 0(2)
C18A_30 C18_30 N19_30 Fe30_202 -180(2)
C18_30 N19_30 O20_30 B14_30 -177(2)
Fe30_202 N19_30 O20_30 B14_30 0(3)
O26_30 B14_30 O20_30 N19_30 -62(3)
O13_30 B14_30 O20_30 N19_30 61(3)
C27_30 B14_30 O20_30 N19_30 -180(2)
O8_30 B7_30 O21_30 N22_30 63(3)
O15_30 B7_30 O21_30 N22_30 -60(3)
C1_30 B7_30 O21_30 N22_30 -176(2)
B7_30 O21_30 N22_30 C23_30 -177(2)
B7_30 O21_30 N22_30 Fe30_202 1(3)
O21_30 N22_30 C23_30 C24_30 180(2)
Fe30_202 N22_30 C23_30 C24_30 1(2)
O21_30 N22_30 C23_30 C23A_30 1(2)
Fe30_202 N22_30 C23_30 C23A_30 -177(2)
N22_30 C23_30 C24_30 N25_30 -6(2)
C23A_30 C23_30 C24_30 N25_30 172(2)
N22_30 C23_30 C24_30 C24A_30 174(2)
C23A_30 C23_30 C24_30 C24A_30 -7(3)
C23_30 C24_30 N25_30 O26_30 -179(2)
C24A_30 C24_30 N25_30 O26_30 1(2)
C23_30 C24_30 N25_30 Fe30_202 9(2)
C24A_30 C24_30 N25_30 Fe30_202 -172(2)
C24_30 N25_30 O26_30 B14_30 -166(2)
Fe30_202 N25_30 O26_30 B14_30 6(3)
O20_30 B14_30 O26_30 N25_30 57(3)
O13_30 B14_30 O26_30 N25_30 -67(3)
C27_30 B14_30 O26_30 N25_30 174(2)
O26_30 B14_30 C27_30 C28_30 119(2)
O20_30 B14_30 C27_30 C28_30 -119(2)
O13_30 B14_30 C27_30 C28_30 1(3)
O26_30 B14_30 C27_30 C32_30 -64(2)
O20_30 B14_30 C27_30 C32_30 58(2)
O13_30 B14_30 C27_30 C32_30 178(2)
C32_30 C27_30 C28_30 N29_30 -1.5(19)
B14_30 C27_30 C28_30 N29_30 176(2)
C27_30 C28_30 N29_30 C30_30 1(2)
C27_30 C28_30 N29_30 Pd24_201 173(2)
C28_30 N29_30 C30_30 C31_30 0(2)
Pd24_201 N29_30 C30_30 C31_30 -172(2)
N29_30 C30_30 C31_30 C32_30 0(2)
C30_30 C31_30 C32_30 C27_30 0(2)
C28_30 C27_30 C32_30 C31_30 1.1(18)
B14_30 C27_30 C32_30 C31_30 -177(2)
C6_31 C1_31 C2_31 N3_31 1.0(19)
B7_31 C1_31 C2_31 N3_31 -175(2)
C1_31 C2_31 N3_31 C4_31 1(2)
C1_31 C2_31 N3_31 Pd26_201 -178.8(18)
C2_31 N3_31 C4_31 C5_31 -1(2)
Pd26_201 N3_31 C4_31 C5_31 179(2)
N3_31 C4_31 C5_31 C6_31 0(2)
C4_31 C5_31 C6_31 C1_31 3(2)
C2_31 C1_31 C6_31 C5_31 -2.9(18)
B7_31 C1_31 C6_31 C5_31 173(2)
C2_31 C1_31 B7_31 O21_31 -70(2)
C6_31 C1_31 B7_31 O21_31 115(2)
C2_31 C1_31 B7_31 O8_31 169(2)
C6_31 C1_31 B7_31 O8_31 -6(2)
C2_31 C1_31 B7_31 O15_31 53(2)
C6_31 C1_31 B7_31 O15_31 -122(2)
O21_31 B7_31 O8_31 N9_31 72(3)
O15_31 B7_31 O8_31 N9_31 -53(3)
C1_31 B7_31 O8_31 N9_31 -165(2)
B7_31 O8_31 N9_31 C10_31 167(2)
B7_31 O8_31 N9_31 Fe31_202 -15(3)
O8_31 N9_31 C10_31 C11_31 177(2)
Fe31_202 N9_31 C10_31 C11_31 -1(2)
O8_31 N9_31 C10_31 C10A_31 -2(2)
Fe31_202 N9_31 C10_31 C10A_31 -180(2)
N9_31 C10_31 C11_31 N12_31 1(2)
C10A_31 C10_31 C11_31 N12_31 -180(2)
N9_31 C10_31 C11_31 C11A_31 -177(2)
C10A_31 C10_31 C11_31 C11A_31 2(3)
C10_31 C11_31 N12_31 O13_31 -176(2)
C11A_31 C11_31 N12_31 O13_31 2(2)
C10_31 C11_31 N12_31 Fe31_202 -1(2)
C11A_31 C11_31 N12_31 Fe31_202 178(2)
C11_31 N12_31 O13_31 B14_31 172(2)
Fe31_202 N12_31 O13_31 B14_31 -3(3)
N12_31 O13_31 B14_31 O20_31 63(3)
N12_31 O13_31 B14_31 O26_31 -61(3)
N12_31 O13_31 B14_31 C27_31 -176(2)
O21_31 B7_31 O15_31 N16_31 -54(3)
O8_31 B7_31 O15_31 N16_31 69(3)
C1_31 B7_31 O15_31 N16_31 -177(2)
B7_31 O15_31 N16_31 C17_31 173(2)
B7_31 O15_31 N16_31 Fe31_202 -12(3)
O15_31 N16_31 C17_31 C18_31 178(2)
Fe31_202 N16_31 C17_31 C18_31 2(2)
O15_31 N16_31 C17_31 C17A_31 -1(2)
Fe31_202 N16_31 C17_31 C17A_31 -176(2)
N16_31 C17_31 C18_31 N19_31 3(2)
C17A_31 C17_31 C18_31 N19_31 -179(2)
N16_31 C17_31 C18_31 C18A_31 -177(2)
C17A_31 C17_31 C18_31 C18A_31 1(3)
C17_31 C18_31 N19_31 O20_31 -180(2)
C18A_31 C18_31 N19_31 O20_31 0(2)
C17_31 C18_31 N19_31 Fe31_202 -7(2)
C18A_31 C18_31 N19_31 Fe31_202 173(2)
C18_31 N19_31 O20_31 B14_31 163(2)
Fe31_202 N19_31 O20_31 B14_31 -9(3)
O26_31 B14_31 O20_31 N19_31 64(3)
O13_31 B14_31 O20_31 N19_31 -57(3)
C27_31 B14_31 O20_31 N19_31 -176(2)
O8_31 B7_31 O21_31 N22_31 -56(3)
O15_31 B7_31 O21_31 N22_31 66(3)
C1_31 B7_31 O21_31 N22_31 -175.6(19)
B7_31 O21_31 N22_31 C23_31 173(2)
B7_31 O21_31 N22_31 Fe31_202 -11(3)
O21_31 N22_31 C23_31 C24_31 -179(2)
Fe31_202 N22_31 C23_31 C24_31 5(2)
O21_31 N22_31 C23_31 C23A_31 1(2)
Fe31_202 N22_31 C23_31 C23A_31 -175(2)
N22_31 C23_31 C24_31 N25_31 -2(2)
C23A_31 C23_31 C24_31 N25_31 179(2)
N22_31 C23_31 C24_31 C24A_31 180(2)
C23A_31 C23_31 C24_31 C24A_31 0(3)
C23_31 C24_31 N25_31 O26_31 -176(2)
C24A_31 C24_31 N25_31 O26_31 2(2)
C23_31 C24_31 N25_31 Fe31_202 -3(2)
C24A_31 C24_31 N25_31 Fe31_202 176(2)
C24_31 N25_31 O26_31 B14_31 164(2)
Fe31_202 N25_31 O26_31 B14_31 -9(3)
O20_31 B14_31 O26_31 N25_31 -55(3)
O13_31 B14_31 O26_31 N25_31 69(3)
C27_31 B14_31 O26_31 N25_31 -176(2)
O20_31 B14_31 C27_31 C28_31 -125(2)
O26_31 B14_31 C27_31 C28_31 -2(3)
O13_31 B14_31 C27_31 C28_31 113(2)
O20_31 B14_31 C27_31 C32_31 58(2)
O26_31 B14_31 C27_31 C32_31 -179(2)
O13_31 B14_31 C27_31 C32_31 -64(2)
C32_31 C27_31 C28_31 N29_31 1.3(19)
B14_31 C27_31 C28_31 N29_31 -176(2)
C27_31 C28_31 N29_31 C30_31 1(2)
C27_31 C28_31 N29_31 Pd24_201 172.9(17)
C28_31 N29_31 C30_31 C31_31 -3(2)
Pd24_201 N29_31 C30_31 C31_31 -174.3(18)
N29_31 C30_31 C31_31 C32_31 2(2)
C30_31 C31_31 C32_31 C27_31 1(2)
C28_31 C27_31 C32_31 C31_31 -2.1(17)
B14_31 C27_31 C32_31 C31_31 175(2)
C6_32 C1_32 C2_32 N3_32 1.1(19)
B7_32 C1_32 C2_32 N3_32 -177(2)
C1_32 C2_32 N3_32 C4_32 0(2)
C1_32 C2_32 N3_32 Pd22_201 178.3(17)
C2_32 N3_32 C4_32 C5_32 -1(2)
Pd22_201 N3_32 C4_32 C5_32 -178.5(18)
N3_32 C4_32 C5_32 C6_32 -1(2)
C4_32 C5_32 C6_32 C1_32 2(2)
C2_32 C1_32 C6_32 C5_32 -2.3(17)
B7_32 C1_32 C6_32 C5_32 176(2)
C2_32 C1_32 B7_32 O8_32 -172(2)
C6_32 C1_32 B7_32 O8_32 10(2)
C2_32 C1_32 B7_32 O15_32 67(2)
C6_32 C1_32 B7_32 O15_32 -112(2)
C2_32 C1_32 B7_32 O21_32 -53(2)
C6_32 C1_32 B7_32 O21_32 129(2)
O15_32 B7_32 O8_32 N9_32 -51(3)
O21_32 B7_32 O8_32 N9_32 73(3)
C1_32 B7_32 O8_32 N9_32 -165(2)
B7_32 O8_32 N9_32 C10_32 171(2)
B7_32 O8_32 N9_32 Fe32_202 -13(3)
O8_32 N9_32 C10_32 C11_32 177(2)
Fe32_202 N9_32 C10_32 C11_32 1(2)
O8_32 N9_32 C10_32 C10A_32 -1(2)
Fe32_202 N9_32 C10_32 C10A_32 -177(2)
N9_32 C10_32 C11_32 N12_32 2(2)
C10A_32 C10_32 C11_32 N12_32 -180(2)
N9_32 C10_32 C11_32 C11A_32 -177(2)
C10A_32 C10_32 C11_32 C11A_32 1(3)
C10_32 C11_32 N12_32 O13_32 -179(2)
C11A_32 C11_32 N12_32 O13_32 0(2)
C10_32 C11_32 N12_32 Fe32_202 -4(2)
C11A_32 C11_32 N12_32 Fe32_202 175(2)
C11_32 N12_32 O13_32 B14_32 163(2)
Fe32_202 N12_32 O13_32 B14_32 -12(3)
N12_32 O13_32 B14_32 O20_32 64(3)
N12_32 O13_32 B14_32 O26_32 -57(3)
N12_32 O13_32 B14_32 C27_32 -174(2)
O8_32 B7_32 O15_32 N16_32 68(3)
O21_32 B7_32 O15_32 N16_32 -55(3)
C1_32 B7_32 O15_32 N16_32 -176(2)
B7_32 O15_32 N16_32 C17_32 161(2)
B7_32 O15_32 N16_32 Fe32_202 -16(3)
O15_32 N16_32 C17_32 C18_32 179(2)
Fe32_202 N16_32 C17_32 C18_32 -4(2)
O15_32 N16_32 C17_32 C17A_32 0(2)
Fe32_202 N16_32 C17_32 C17A_32 177(2)
N16_32 C17_32 C18_32 N19_32 0(2)
C17A_32 C17_32 C18_32 N19_32 179(2)
N16_32 C17_32 C18_32 C18A_32 178(2)
C17A_32 C17_32 C18_32 C18A_32 -3(3)
C17_32 C18_32 N19_32 O20_32 176(2)
C18A_32 C18_32 N19_32 O20_32 -2(2)
C17_32 C18_32 N19_32 Fe32_202 5(2)
C18A_32 C18_32 N19_32 Fe32_202 -173(3)
C18_32 N19_32 O20_32 B14_32 174(2)
Fe32_202 N19_32 O20_32 B14_32 -15(4)
O26_32 B14_32 O20_32 N19_32 70(3)
O13_32 B14_32 O20_32 N19_32 -48(3)
C27_32 B14_32 O20_32 N19_32 -168(2)
O8_32 B7_32 O21_32 N22_32 -57(3)
O15_32 B7_32 O21_32 N22_32 69(3)
C1_32 B7_32 O21_32 N22_32 -175.5(19)
B7_32 O21_32 N22_32 C23_32 169(2)
B7_32 O21_32 N22_32 Fe32_202 -13(3)
O21_32 N22_32 C23_32 C24_32 178(2)
Fe32_202 N22_32 C23_32 C24_32 1(2)
O21_32 N22_32 C23_32 C23A_32 0(2)
Fe32_202 N22_32 C23_32 C23A_32 -178(2)
N22_32 C23_32 C24_32 N25_32 2(2)
C23A_32 C23_32 C24_32 N25_32 -179(2)
N22_32 C23_32 C24_32 C24A_32 -177(2)
C23A_32 C23_32 C24_32 C24A_32 2(3)
C23_32 C24_32 N25_32 O26_32 179(2)
C24A_32 C24_32 N25_32 O26_32 -2(3)
C23_32 C24_32 N25_32 Fe32_202 -4(2)
C24A_32 C24_32 N25_32 Fe32_202 175(2)
C24_32 N25_32 O26_32 B14_32 164(2)
Fe32_202 N25_32 O26_32 B14_32 -14(3)
O20_32 B14_32 O26_32 N25_32 -52(3)
O13_32 B14_32 O26_32 N25_32 71(3)
C27_32 B14_32 O26_32 N25_32 -175(2)
O20_32 B14_32 C27_32 C28_32 -137(2)
O26_32 B14_32 C27_32 C28_32 -15(3)
O13_32 B14_32 C27_32 C28_32 99(2)
O20_32 B14_32 C27_32 C32_32 47(3)
O26_32 B14_32 C27_32 C32_32 168(2)
O13_32 B14_32 C27_32 C32_32 -77(2)
C32_32 C27_32 C28_32 N29_32 0.2(19)
B14_32 C27_32 C28_32 N29_32 -177(2)
C27_32 C28_32 N29_32 C30_32 0(2)
C27_32 C28_32 N29_32 Pd26_201 -177.3(18)
C28_32 N29_32 C30_32 C31_32 -1(2)
Pd26_201 N29_32 C30_32 C31_32 176.9(19)
N29_32 C30_32 C31_32 C32_32 0(2)
C30_32 C31_32 C32_32 C27_32 0(2)
C28_32 C27_32 C32_32 C31_32 -0.6(18)
B14_32 C27_32 C32_32 C31_32 176(2)
C14_61 B1_61 C2_61 C7_61 134.1(19)
C20_61 B1_61 C2_61 C7_61 -104.4(19)
C8_61 B1_61 C2_61 C7_61 17(2)
C14_61 B1_61 C2_61 C3_61 -47(2)
C20_61 B1_61 C2_61 C3_61 74(2)
C8_61 B1_61 C2_61 C3_61 -163.9(18)
C7_61 C2_61 C3_61 C4_61 0.9(18)
B1_61 C2_61 C3_61 C4_61 -178(2)
C2_61 C3_61 C4_61 C5_61 0(2)
C3_61 C4_61 C5_61 C6_61 0(2)
C4_61 C5_61 C6_61 C7_61 -1(2)
C5_61 C6_61 C7_61 C2_61 2(2)
C3_61 C2_61 C7_61 C6_61 -1.7(18)
B1_61 C2_61 C7_61 C6_61 177(2)
C2_61 B1_61 C8_61 C9_61 -77(2)
C14_61 B1_61 C8_61 C9_61 163.4(18)
C20_61 B1_61 C8_61 C9_61 42(2)
C2_61 B1_61 C8_61 C13_61 102.5(19)
C14_61 B1_61 C8_61 C13_61 -17(2)
C20_61 B1_61 C8_61 C13_61 -137.8(19)
C13_61 C8_61 C9_61 C10_61 -0.6(18)
B1_61 C8_61 C9_61 C10_61 179(2)
C8_61 C9_61 C10_61 C11_61 1(2)
C9_61 C10_61 C11_61 C12_61 0(2)
C10_61 C11_61 C12_61 C13_61 0(2)
C11_61 C12_61 C13_61 C8_61 0(2)
C9_61 C8_61 C13_61 C12_61 0.3(18)
B1_61 C8_61 C13_61 C12_61 -180(2)
C2_61 B1_61 C20_61 C21_61 -31(2)
C14_61 B1_61 C20_61 C21_61 90(2)
C8_61 B1_61 C20_61 C21_61 -152(2)
C2_61 B1_61 C20_61 C25_61 150(2)
C14_61 B1_61 C20_61 C25_61 -89(2)
C8_61 B1_61 C20_61 C25_61 30(2)
C2_61 B1_61 C14_61 C19_61 143.5(18)
C20_61 B1_61 C14_61 C19_61 24(2)
C8_61 B1_61 C14_61 C19_61 -97.8(19)
C2_61 B1_61 C14_61 C15_61 -38(2)
C20_61 B1_61 C14_61 C15_61 -157.9(18)
C8_61 B1_61 C14_61 C15_61 80.5(19)
C21_61 C20_61 C25_61 C24_61 -1.1(19)
B1_61 C20_61 C25_61 C24_61 178(2)
C19_61 C14_61 C15_61 C16_61 -0.1(18)
B1_61 C14_61 C15_61 C16_61 -179(2)
C20_61 C25_61 C24_61 C23_61 0(2)
C14_61 C15_61 C16_61 C17_61 1(2)
C25_61 C24_61 C23_61 C22_61 1(2)
C15_61 C16_61 C17_61 C18_61 0(2)
C24_61 C23_61 C22_61 C21_61 -1(2)
C16_61 C17_61 C18_61 C19_61 -1(2)
C23_61 C22_61 C21_61 C20_61 0(2)
C25_61 C20_61 C21_61 C22_61 0.9(19)
B1_61 C20_61 C21_61 C22_61 -178(2)
C17_61 C18_61 C19_61 C14_61 1(2)
C15_61 C14_61 C19_61 C18_61 -0.9(18)
B1_61 C14_61 C19_61 C18_61 178(2)
C18_22 N19_22 Fe22_202 N25_22 154.3(17)
O20_22 N19_22 Fe22_202 N25_22 -31.4(19)
C18_22 N19_22 Fe22_202 N9_22 -58(3)
O20_22 N19_22 Fe22_202 N9_22 116(2)
C18_22 N19_22 Fe22_202 N12_22 -120.7(17)
O20_22 N19_22 Fe22_202 N12_22 53.5(19)
C18_22 N19_22 Fe22_202 N22_22 78.6(18)
O20_22 N19_22 Fe22_202 N22_22 -107.1(19)
C18_22 N19_22 Fe22_202 N16_22 0.9(16)
O20_22 N19_22 Fe22_202 N16_22 175(2)
C11_26 N12_26 Fe26_202 N25_26 -142.4(19)
O13_26 N12_26 Fe26_202 N25_26 36(2)
C11_26 N12_26 Fe26_202 N16_26 69(2)
O13_26 N12_26 Fe26_202 N16_26 -113(2)
C11_26 N12_26 Fe26_202 N19_26 133.2(19)
O13_26 N12_26 Fe26_202 N19_26 -48(2)
C11_26 N12_26 Fe26_202 N22_26 -71(2)
O13_26 N12_26 Fe26_202 N22_26 107(2)
C11_26 N12_26 Fe26_202 N9_26 2.7(18)
O13_26 N12_26 Fe26_202 N9_26 -179(2)
C18_32 N19_32 Fe32_202 N12_32 -141(2)
O20_32 N19_32 Fe32_202 N12_32 49(3)
C18_32 N19_32 Fe32_202 N16_32 -6(2)
O20_32 N19_32 Fe32_202 N16_32 -176(3)
C18_32 N19_32 Fe32_202 N9_32 -74(3)
O20_32 N19_32 Fe32_202 N9_32 116(3)
C18_32 N19_32 Fe32_202 N25_32 136(2)
O20_32 N19_32 Fe32_202 N25_32 -34(3)
C18_32 N19_32 Fe32_202 N22_32 68(2)
O20_32 N19_32 Fe32_202 N22_32 -102(2)
C11_32 N12_32 Fe32_202 N19_32 151.9(19)
O13_32 N12_32 Fe32_202 N19_32 -33(2)
C11_32 N12_32 Fe32_202 N16_32 78(2)
O13_32 N12_32 Fe32_202 N16_32 -107(2)
C11_32 N12_32 Fe32_202 N9_32 3.6(18)
O13_32 N12_32 Fe32_202 N9_32 179(3)
C11_32 N12_32 Fe32_202 N25_32 -123.1(19)
O13_32 N12_32 Fe32_202 N25_32 52(2)
C11_32 N12_32 Fe32_202 N22_32 -62(2)
O13_32 N12_32 Fe32_202 N22_32 114(2)
C8_52 B1_52 C20_52 C25_52 42(2)
C14_52 B1_52 C20_52 C25_52 -80.7(19)
C2_52 B1_52 C20_52 C25_52 159.1(17)
C8_52 B1_52 C20_52 C21_52 -137.4(18)
C14_52 B1_52 C20_52 C21_52 100.2(19)
C2_52 B1_52 C20_52 C21_52 -20.0(19)
C20_52 B1_52 C2_52 C3_52 84.6(19)
C8_52 B1_52 C2_52 C3_52 -155.1(18)
C14_52 B1_52 C2_52 C3_52 -37(2)
C20_52 B1_52 C2_52 C7_52 -95.9(19)
C8_52 B1_52 C2_52 C7_52 24(2)
C14_52 B1_52 C2_52 C7_52 142.5(18)
C21_52 C20_52 C25_52 C24_52 -0.9(18)
B1_52 C20_52 C25_52 C24_52 180(2)
C7_52 C2_52 C3_52 C4_52 -0.4(18)
B1_52 C2_52 C3_52 C4_52 179(2)
C20_52 C25_52 C24_52 C23_52 0(2)
C2_52 C3_52 C4_52 C5_52 1(2)
C25_52 C24_52 C23_52 C22_52 0(2)
C3_52 C4_52 C5_52 C6_52 0(2)
C24_52 C23_52 C22_52 C21_52 0(2)
C4_52 C5_52 C6_52 C7_52 -1(2)
C23_52 C22_52 C21_52 C20_52 0(2)
C25_52 C20_52 C21_52 C22_52 0.8(18)
B1_52 C20_52 C21_52 C22_52 -180(2)
C5_52 C6_52 C7_52 C2_52 1(2)
C3_52 C2_52 C7_52 C6_52 -0.5(18)
B1_52 C2_52 C7_52 C6_52 -180(2)
C20_52 B1_52 C14_52 C15_52 -155.6(18)
C8_52 B1_52 C14_52 C15_52 80.3(19)
C2_52 B1_52 C14_52 C15_52 -37(2)
C20_52 B1_52 C14_52 C19_52 21(2)
C8_52 B1_52 C14_52 C19_52 -103.3(18)
C2_52 B1_52 C14_52 C19_52 139.3(17)
C20_52 B1_52 C8_52 C13_52 -165.5(17)
C14_52 B1_52 C8_52 C13_52 -41.3(19)
C2_52 B1_52 C8_52 C13_52 77.5(19)
C20_52 B1_52 C8_52 C9_52 19(2)
C14_52 B1_52 C8_52 C9_52 143.7(17)
C2_52 B1_52 C8_52 C9_52 -97.5(18)
C15_52 C14_52 C19_52 C18_52 2.8(18)
B1_52 C14_52 C19_52 C18_52 -174(2)
C13_52 C8_52 C9_52 C10_52 -2.7(18)
B1_52 C8_52 C9_52 C10_52 173(2)
C14_52 C19_52 C18_52 C17_52 -1(2)
C8_52 C9_52 C10_52 C11_52 1(2)
C19_52 C18_52 C17_52 C16_52 -1(2)
C9_52 C10_52 C11_52 C12_52 1(2)
C18_52 C17_52 C16_52 C15_52 2(2)
C10_52 C11_52 C12_52 C13_52 0(2)
C17_52 C16_52 C15_52 C14_52 0(2)
C19_52 C14_52 C15_52 C16_52 -2.6(18)
B1_52 C14_52 C15_52 C16_52 174(2)
C11_52 C12_52 C13_52 C8_52 -2(2)
C9_52 C8_52 C13_52 C12_52 3.2(18)
B1_52 C8_52 C13_52 C12_52 -172(2)
C8_53 B1_53 C2_53 C7_53 -11(2)
C20_53 B1_53 C2_53 C7_53 -131(2)
C14_53 B1_53 C2_53 C7_53 105(2)
C8_53 B1_53 C2_53 C3_53 174.8(18)
C20_53 B1_53 C2_53 C3_53 55(2)
C14_53 B1_53 C2_53 C3_53 -68.5(19)
C7_53 C2_53 C3_53 C4_53 -4.5(19)
B1_53 C2_53 C3_53 C4_53 170(2)
C2_53 C3_53 C4_53 C5_53 1(2)
C3_53 C4_53 C5_53 C6_53 2(2)
C4_53 C5_53 C6_53 C7_53 -2(2)
C5_53 C6_53 C7_53 C2_53 -2(2)
C3_53 C2_53 C7_53 C6_53 4.9(19)
B1_53 C2_53 C7_53 C6_53 -169(2)
C20_53 B1_53 C8_53 C9_53 64(2)
C2_53 B1_53 C8_53 C9_53 -66(2)
C14_53 B1_53 C8_53 C9_53 -179.5(19)
C20_53 B1_53 C8_53 C13_53 -114.5(19)
C2_53 B1_53 C8_53 C13_53 116(2)
C14_53 B1_53 C8_53 C13_53 2(2)
C13_53 C8_53 C9_53 C10_53 2.3(19)
B1_53 C8_53 C9_53 C10_53 -176(2)
C8_53 C9_53 C10_53 C11_53 -1(2)
C9_53 C10_53 C11_53 C12_53 0(2)
C10_53 C11_53 C12_53 C13_53 1(2)
C11_53 C12_53 C13_53 C8_53 1(2)
C9_53 C8_53 C13_53 C12_53 -2.0(18)
B1_53 C8_53 C13_53 C12_53 176(2)
C8_53 B1_53 C14_53 C19_53 -128.4(18)
C20_53 B1_53 C14_53 C19_53 -18(2)
C2_53 B1_53 C14_53 C19_53 111.8(18)
C8_53 B1_53 C14_53 C15_53 56.8(19)
C20_53 B1_53 C14_53 C15_53 167.7(17)
C2_53 B1_53 C14_53 C15_53 -62.9(18)
C19_53 C14_53 C15_53 C16_53 -2.6(18)
B1_53 C14_53 C15_53 C16_53 173(2)
C14_53 C15_53 C16_53 C17_53 0(2)
C15_53 C16_53 C17_53 C18_53 2(2)
C16_53 C17_53 C18_53 C19_53 0(2)
C17_53 C18_53 C19_53 C14_53 -3(2)
C15_53 C14_53 C19_53 C18_53 4.1(18)
B1_53 C14_53 C19_53 C18_53 -171(2)
C8_53 B1_53 C20_53 C25_53 -118.0(19)
C2_53 B1_53 C20_53 C25_53 7(2)
C14_53 B1_53 C20_53 C25_53 127.0(19)
C8_53 B1_53 C20_53 C21_53 60(2)
C2_53 B1_53 C20_53 C21_53 -175.2(19)
C14_53 B1_53 C20_53 C21_53 -55(2)
C25_53 C20_53 C21_53 C22_53 0.4(19)
B1_53 C20_53 C21_53 C22_53 -178(2)
C20_53 C21_53 C22_53 C23_53 0(2)
C21_53 C22_53 C23_53 C24_53 -1(2)
C22_53 C23_53 C24_53 C25_53 0(2)
C23_53 C24_53 C25_53 C20_53 1(2)
C21_53 C20_53 C25_53 C24_53 -0.9(19)
B1_53 C20_53 C25_53 C24_53 177(2)
C14_54 B1_54 C2_54 C7_54 119.1(19)
C8_54 B1_54 C2_54 C7_54 1(2)
C20_54 B1_54 C2_54 C7_54 -119.1(19)
C14_54 B1_54 C2_54 C3_54 -64(2)
C8_54 B1_54 C2_54 C3_54 177.4(18)
C20_54 B1_54 C2_54 C3_54 58(2)
C7_54 C2_54 C3_54 C4_54 1.1(19)
B1_54 C2_54 C3_54 C4_54 -176(2)
C2_54 C3_54 C4_54 C5_54 1(2)
C3_54 C4_54 C5_54 C6_54 -2(2)
C4_54 C5_54 C6_54 C7_54 1(2)
C5_54 C6_54 C7_54 C2_54 1(2)
C3_54 C2_54 C7_54 C6_54 -1.9(18)
B1_54 C2_54 C7_54 C6_54 175(2)
C14_54 B1_54 C8_54 C13_54 -40(2)
C20_54 B1_54 C8_54 C13_54 -161.7(18)
C2_54 B1_54 C8_54 C13_54 80(2)
C14_54 B1_54 C8_54 C9_54 135.4(18)
C20_54 B1_54 C8_54 C9_54 14(2)
C2_54 B1_54 C8_54 C9_54 -104.7(19)
C9_54 C8_54 C13_54 C12_54 0.3(18)
B1_54 C8_54 C13_54 C12_54 176(2)
C13_54 C8_54 C9_54 C10_54 1.2(18)
B1_54 C8_54 C9_54 C10_54 -175(2)
C8_54 C13_54 C12_54 C11_54 -1(2)
C8_54 C9_54 C10_54 C11_54 -2(2)
C13_54 C12_54 C11_54 C10_54 1(2)
C9_54 C10_54 C11_54 C12_54 0(2)
C14_54 B1_54 C20_54 C21_54 -7(2)
C8_54 B1_54 C20_54 C21_54 111(2)
C2_54 B1_54 C20_54 C21_54 -125(2)
C14_54 B1_54 C20_54 C25_54 171.9(19)
C8_54 B1_54 C20_54 C25_54 -71(2)
C2_54 B1_54 C20_54 C25_54 53(2)
C8_54 B1_54 C14_54 C19_54 -68.0(19)
C20_54 B1_54 C14_54 C19_54 51(2)
C2_54 B1_54 C14_54 C19_54 168.1(17)
C8_54 B1_54 C14_54 C15_54 110.5(18)
C20_54 B1_54 C14_54 C15_54 -130.9(18)
C2_54 B1_54 C14_54 C15_54 -13(2)
C25_54 C20_54 C21_54 C22_54 -0.4(19)
B1_54 C20_54 C21_54 C22_54 178(2)
C19_54 C14_54 C15_54 C16_54 -0.9(18)
B1_54 C14_54 C15_54 C16_54 -180(2)
C20_54 C21_54 C22_54 C23_54 0(2)
C14_54 C15_54 C16_54 C17_54 1(2)
C21_54 C22_54 C23_54 C24_54 0(2)
C15_54 C16_54 C17_54 C18_54 0(2)
C22_54 C23_54 C24_54 C25_54 0(2)
C16_54 C17_54 C18_54 C19_54 -1(2)
C23_54 C24_54 C25_54 C20_54 -1(2)
C21_54 C20_54 C25_54 C24_54 1.2(19)
B1_54 C20_54 C25_54 C24_54 -177(2)
C17_54 C18_54 C19_54 C14_54 1(2)
C15_54 C14_54 C19_54 C18_54 -0.1(18)
B1_54 C14_54 C19_54 C18_54 179(2)
C8_55 B1_55 C14_55 C19_55 -111.3(16)
C20_55 B1_55 C14_55 C19_55 9.4(18)
C2_55 B1_55 C14_55 C19_55 127.8(15)
C8_55 B1_55 C14_55 C15_55 70.2(17)
C20_55 B1_55 C14_55 C15_55 -169.2(15)
C2_55 B1_55 C14_55 C15_55 -50.8(17)
C8_55 B1_55 C2_55 C3_55 -158.0(16)
C20_55 B1_55 C2_55 C3_55 80.9(17)
C14_55 B1_55 C2_55 C3_55 -37.4(18)
C8_55 B1_55 C2_55 C7_55 22.5(19)
C20_55 B1_55 C2_55 C7_55 -98.6(17)
C14_55 B1_55 C2_55 C7_55 143.1(16)
C15_55 C14_55 C19_55 C18_55 0.9(17)
B1_55 C14_55 C19_55 C18_55 -177.7(18)
C7_55 C2_55 C3_55 C4_55 -0.8(18)
B1_55 C2_55 C3_55 C4_55 180(2)
C14_55 C19_55 C18_55 C17_55 0(2)
C2_55 C3_55 C4_55 C5_55 0(2)
C19_55 C18_55 C17_55 C16_55 -1(2)
C3_55 C4_55 C5_55 C6_55 1(2)
C18_55 C17_55 C16_55 C15_55 1(2)
C4_55 C5_55 C6_55 C7_55 -1(2)
C17_55 C16_55 C15_55 C14_55 0(2)
C19_55 C14_55 C15_55 C16_55 -0.5(17)
B1_55 C14_55 C15_55 C16_55 178.1(18)
C5_55 C6_55 C7_55 C2_55 0(2)
C3_55 C2_55 C7_55 C6_55 0.7(18)
B1_55 C2_55 C7_55 C6_55 -180(2)
C20_55 B1_55 C8_55 C9_55 52.0(18)
C2_55 B1_55 C8_55 C9_55 -69.4(18)
C14_55 B1_55 C8_55 C9_55 172.7(16)
C20_55 B1_55 C8_55 C13_55 -127.9(17)
C2_55 B1_55 C8_55 C13_55 110.8(17)
C14_55 B1_55 C8_55 C13_55 -7.2(19)
C13_55 C8_55 C9_55 C10_55 -0.4(18)
B1_55 C8_55 C9_55 C10_55 179.8(19)
C8_55 C9_55 C10_55 C11_55 1(2)
C9_55 C10_55 C11_55 C12_55 0(2)
C10_55 C11_55 C12_55 C13_55 0(2)
C11_55 C12_55 C13_55 C8_55 1(2)
C9_55 C8_55 C13_55 C12_55 -0.2(18)
B1_55 C8_55 C13_55 C12_55 179.7(19)
C8_55 B1_55 C20_55 C21_55 -161.0(16)
C2_55 B1_55 C20_55 C21_55 -38.7(18)
C14_55 B1_55 C20_55 C21_55 77.5(18)
C8_55 B1_55 C20_55 C25_55 21.6(19)
C2_55 B1_55 C20_55 C25_55 143.9(16)
C14_55 B1_55 C20_55 C25_55 -99.9(17)
C21_55 C20_55 C25_55 C24_55 -1.7(18)
B1_55 C20_55 C25_55 C24_55 175.9(19)
C25_55 C20_55 C21_55 C22_55 1.3(18)
B1_55 C20_55 C21_55 C22_55 -176.3(19)
C20_55 C25_55 C24_55 C23_55 1(2)
C20_55 C21_55 C22_55 C23_55 0(2)
C25_55 C24_55 C23_55 C22_55 0(2)
C21_55 C22_55 C23_55 C24_55 0(2)
C20_56 B1_56 C2_56 C7_56 -96.8(17)
C14_56 B1_56 C2_56 C7_56 141.2(16)
C8_56 B1_56 C2_56 C7_56 21.9(19)
C20_56 B1_56 C2_56 C3_56 80.5(17)
C14_56 B1_56 C2_56 C3_56 -41.6(18)
C8_56 B1_56 C2_56 C3_56 -160.9(15)
C7_56 C2_56 C3_56 C4_56 0.0(18)
B1_56 C2_56 C3_56 C4_56 -177.4(19)
C2_56 C3_56 C4_56 C5_56 0(2)
C3_56 C4_56 C5_56 C6_56 0(2)
C4_56 C5_56 C6_56 C7_56 0(2)
C5_56 C6_56 C7_56 C2_56 1(2)
C3_56 C2_56 C7_56 C6_56 -0.6(18)
B1_56 C2_56 C7_56 C6_56 176.8(19)
C2_56 B1_56 C8_56 C13_56 118.9(16)
C20_56 B1_56 C8_56 C13_56 -123.5(16)
C14_56 B1_56 C8_56 C13_56 -2.0(18)
C2_56 B1_56 C8_56 C9_56 -62.6(18)
C20_56 B1_56 C8_56 C9_56 55.0(18)
C14_56 B1_56 C8_56 C9_56 176.5(15)
C9_56 C8_56 C13_56 C12_56 0.5(18)
B1_56 C8_56 C13_56 C12_56 179.1(19)
C13_56 C8_56 C9_56 C10_56 -1.3(18)
B1_56 C8_56 C9_56 C10_56 -179.9(19)
C8_56 C13_56 C12_56 C11_56 1(2)
C8_56 C9_56 C10_56 C11_56 1(2)
C9_56 C10_56 C11_56 C12_56 0(2)
C13_56 C12_56 C11_56 C10_56 -1(2)
C2_56 B1_56 C20_56 C25_56 164.3(15)
C14_56 B1_56 C20_56 C25_56 -75.8(18)
C8_56 B1_56 C20_56 C25_56 41.8(18)
C2_56 B1_56 C20_56 C21_56 -15.7(18)
C14_56 B1_56 C20_56 C21_56 104.2(17)
C8_56 B1_56 C20_56 C21_56 -138.2(16)
C2_56 B1_56 C14_56 C15_56 -36.6(18)
C20_56 B1_56 C14_56 C15_56 -154.6(16)
C8_56 B1_56 C14_56 C15_56 87.1(17)
C2_56 B1_56 C14_56 C19_56 146.8(16)
C20_56 B1_56 C14_56 C19_56 28.8(18)
C8_56 B1_56 C14_56 C19_56 -89.5(17)
C21_56 C20_56 C25_56 C24_56 -0.1(17)
B1_56 C20_56 C25_56 C24_56 180.0(18)
C19_56 C14_56 C15_56 C16_56 2.5(18)
B1_56 C14_56 C15_56 C16_56 -174.2(19)
C20_56 C25_56 C24_56 C23_56 0(2)
C14_56 C15_56 C16_56 C17_56 -1(2)
C25_56 C24_56 C23_56 C22_56 0(2)
C15_56 C16_56 C17_56 C18_56 -1(2)
C24_56 C23_56 C22_56 C21_56 1(2)
C16_56 C17_56 C18_56 C19_56 1(2)
C23_56 C22_56 C21_56 C20_56 0(2)
C25_56 C20_56 C21_56 C22_56 0.2(18)
B1_56 C20_56 C21_56 C22_56 -179.8(18)
C17_56 C18_56 C19_56 C14_56 1(2)
C15_56 C14_56 C19_56 C18_56 -2.7(18)
B1_56 C14_56 C19_56 C18_56 174.1(19)
C20_57 B1_57 C2_57 C3_57 71.7(17)
C14_57 B1_57 C2_57 C3_57 -52.4(18)
C8_57 B1_57 C2_57 C3_57 -166.3(15)
C20_57 B1_57 C2_57 C7_57 -108.9(16)
C14_57 B1_57 C2_57 C7_57 127.0(16)
C8_57 B1_57 C2_57 C7_57 13.1(18)
C7_57 C2_57 C3_57 C4_57 1.2(17)
B1_57 C2_57 C3_57 C4_57 -179.3(19)
C2_57 C3_57 C4_57 C5_57 0(2)
C3_57 C4_57 C5_57 C6_57 0(2)
C4_57 C5_57 C6_57 C7_57 0(2)
C5_57 C6_57 C7_57 C2_57 2(2)
C3_57 C2_57 C7_57 C6_57 -2.1(17)
B1_57 C2_57 C7_57 C6_57 178.5(19)
C2_57 B1_57 C20_57 C21_57 -22.6(19)
C14_57 B1_57 C20_57 C21_57 101.7(17)
C8_57 B1_57 C20_57 C21_57 -141.7(16)
C2_57 B1_57 C20_57 C25_57 155.6(16)
C14_57 B1_57 C20_57 C25_57 -80.1(18)
C8_57 B1_57 C20_57 C25_57 36.6(19)
C2_57 B1_57 C8_57 C9_57 -93.2(17)
C20_57 B1_57 C8_57 C9_57 26.5(19)
C14_57 B1_57 C8_57 C9_57 147.7(16)
C2_57 B1_57 C8_57 C13_57 85.5(17)
C20_57 B1_57 C8_57 C13_57 -154.8(16)
C14_57 B1_57 C8_57 C13_57 -33.7(17)
C25_57 C20_57 C21_57 C22_57 -1.0(18)
B1_57 C20_57 C21_57 C22_57 177(2)
C13_57 C8_57 C9_57 C10_57 -1.8(18)
B1_57 C8_57 C9_57 C10_57 176.9(19)
C20_57 C21_57 C22_57 C23_57 1(2)
C8_57 C9_57 C10_57 C11_57 1(2)
C21_57 C22_57 C23_57 C24_57 0(2)
C9_57 C10_57 C11_57 C12_57 0(2)
C22_57 C23_57 C24_57 C25_57 -1(2)
C10_57 C11_57 C12_57 C13_57 0(2)
C23_57 C24_57 C25_57 C20_57 1(2)
C21_57 C20_57 C25_57 C24_57 -0.1(18)
B1_57 C20_57 C25_57 C24_57 -178.5(19)
C11_57 C12_57 C13_57 C8_57 -1(2)
C9_57 C8_57 C13_57 C12_57 2.2(18)
B1_57 C8_57 C13_57 C12_57 -176.5(19)
C2_57 B1_57 C14_57 C15_57 -14.0(18)
C20_57 B1_57 C14_57 C15_57 -136.4(15)
C8_57 B1_57 C14_57 C15_57 102.1(15)
C2_57 B1_57 C14_57 C19_57 172.4(14)
C20_57 B1_57 C14_57 C19_57 49.9(17)
C8_57 B1_57 C14_57 C19_57 -71.6(16)
C15_57 C14_57 C19_57 C18_57 -4.0(17)
B1_57 C14_57 C19_57 C18_57 170.1(18)
C14_57 C19_57 C18_57 C17_57 2(2)
C19_57 C18_57 C17_57 C16_57 1(2)
C18_57 C17_57 C16_57 C15_57 -2(2)
C17_57 C16_57 C15_57 C14_57 0(2)
C19_57 C14_57 C15_57 C16_57 3.1(17)
B1_57 C14_57 C15_57 C16_57 -170.8(18)
C8_58 B1_58 C2_58 C3_58 -179.0(15)
C20_58 B1_58 C2_58 C3_58 61.2(18)
C14_58 B1_58 C2_58 C3_58 -59.3(17)
C8_58 B1_58 C2_58 C7_58 -1.6(18)
C20_58 B1_58 C2_58 C7_58 -121.3(17)
C14_58 B1_58 C2_58 C7_58 118.1(16)
C3_58 C2_58 C7_58 C6_58 -1.1(18)
B1_58 C2_58 C7_58 C6_58 -178.7(19)
C7_58 C2_58 C3_58 C4_58 1.3(18)
B1_58 C2_58 C3_58 C4_58 178.9(19)
C2_58 C7_58 C6_58 C5_58 0(2)
C2_58 C3_58 C4_58 C5_58 0(2)
C7_58 C6_58 C5_58 C4_58 1(2)
C3_58 C4_58 C5_58 C6_58 -1(2)
C20_58 B1_58 C8_58 C13_58 -142.6(16)
C2_58 B1_58 C8_58 C13_58 92.8(17)
C14_58 B1_58 C8_58 C13_58 -22.9(18)
C20_58 B1_58 C8_58 C9_58 39.8(18)
C2_58 B1_58 C8_58 C9_58 -84.9(17)
C14_58 B1_58 C8_58 C9_58 159.4(15)
C13_58 C8_58 C9_58 C10_58 -1.1(18)
B1_58 C8_58 C9_58 C10_58 176.8(19)
C8_58 C9_58 C10_58 C11_58 1(2)
C9_58 C10_58 C11_58 C12_58 0(2)
C10_58 C11_58 C12_58 C13_58 0(2)
C11_58 C12_58 C13_58 C8_58 -1(2)
C9_58 C8_58 C13_58 C12_58 1.0(18)
B1_58 C8_58 C13_58 C12_58 -176.8(19)
C8_58 B1_58 C20_58 C25_58 46.7(18)
C2_58 B1_58 C20_58 C25_58 167.4(16)
C14_58 B1_58 C20_58 C25_58 -74.3(18)
C8_58 B1_58 C20_58 C21_58 -136.2(17)
C2_58 B1_58 C20_58 C21_58 -15(2)
C14_58 B1_58 C20_58 C21_58 102.8(18)
C8_58 B1_58 C14_58 C15_58 70.7(17)
C20_58 B1_58 C14_58 C15_58 -171.1(15)
C2_58 B1_58 C14_58 C15_58 -47.0(17)
C8_58 B1_58 C14_58 C19_58 -107.4(16)
C20_58 B1_58 C14_58 C19_58 10.7(18)
C2_58 B1_58 C14_58 C19_58 134.9(16)
C21_58 C20_58 C25_58 C24_58 -1.4(18)
B1_58 C20_58 C25_58 C24_58 176(2)
C19_58 C14_58 C15_58 C16_58 0.1(18)
B1_58 C14_58 C15_58 C16_58 -178.2(19)
C20_58 C25_58 C24_58 C23_58 0(2)
C14_58 C15_58 C16_58 C17_58 0(2)
C25_58 C24_58 C23_58 C22_58 1(2)
C15_58 C16_58 C17_58 C18_58 -1(2)
C24_58 C23_58 C22_58 C21_58 0(2)
C16_58 C17_58 C18_58 C19_58 0(2)
C23_58 C22_58 C21_58 C20_58 -1(2)
C25_58 C20_58 C21_58 C22_58 1.9(18)
B1_58 C20_58 C21_58 C22_58 -175(2)
C17_58 C18_58 C19_58 C14_58 0(2)
C15_58 C14_58 C19_58 C18_58 -0.5(18)
B1_58 C14_58 C19_58 C18_58 177.8(19)
C8_59 B1_59 C20_59 C25_59 40(2)
C14_59 B1_59 C20_59 C25_59 -81(2)
C2_59 B1_59 C20_59 C25_59 161(2)
C8_59 B1_59 C20_59 C21_59 -140(2)
C14_59 B1_59 C20_59 C21_59 99(2)
C2_59 B1_59 C20_59 C21_59 -19(2)
C8_59 B1_59 C2_59 C7_59 24(2)
C20_59 B1_59 C2_59 C7_59 -97(2)
C14_59 B1_59 C2_59 C7_59 145.0(19)
C8_59 B1_59 C2_59 C3_59 -154.8(19)
C20_59 B1_59 C2_59 C3_59 84(2)
C14_59 B1_59 C2_59 C3_59 -34(2)
C25_59 C20_59 C21_59 C22_59 -0.3(19)
B1_59 C20_59 C21_59 C22_59 180(2)
C7_59 C2_59 C3_59 C4_59 -0.2(18)
B1_59 C2_59 C3_59 C4_59 179(2)
C20_59 C21_59 C22_59 C23_59 1(2)
C2_59 C3_59 C4_59 C5_59 1(2)
C21_59 C22_59 C23_59 C24_59 0(2)
C3_59 C4_59 C5_59 C6_59 0(2)
C22_59 C23_59 C24_59 C25_59 0(2)
C4_59 C5_59 C6_59 C7_59 0(2)
C23_59 C24_59 C25_59 C20_59 0(2)
C21_59 C20_59 C25_59 C24_59 0.1(19)
B1_59 C20_59 C25_59 C24_59 180(2)
C5_59 C6_59 C7_59 C2_59 1(2)
C3_59 C2_59 C7_59 C6_59 -0.5(19)
B1_59 C2_59 C7_59 C6_59 -179(2)
C20_59 B1_59 C8_59 C9_59 39(2)
C14_59 B1_59 C8_59 C9_59 157.7(18)
C2_59 B1_59 C8_59 C9_59 -83.8(19)
C20_59 B1_59 C8_59 C13_59 -140.9(18)
C14_59 B1_59 C8_59 C13_59 -22(2)
C2_59 B1_59 C8_59 C13_59 96.4(19)
C13_59 C8_59 C9_59 C10_59 0.7(18)
B1_59 C8_59 C9_59 C10_59 -179(2)
C8_59 C9_59 C10_59 C11_59 0(2)
C9_59 C10_59 C11_59 C12_59 -1(2)
C10_59 C11_59 C12_59 C13_59 1(2)
C11_59 C12_59 C13_59 C8_59 0(2)
C9_59 C8_59 C13_59 C12_59 -1.0(18)
B1_59 C8_59 C13_59 C12_59 179(2)
C8_59 B1_59 C14_59 C15_59 73(2)
C20_59 B1_59 C14_59 C15_59 -166.7(19)
C2_59 B1_59 C14_59 C15_59 -46(2)
C8_59 B1_59 C14_59 C19_59 -108.1(19)
C20_59 B1_59 C14_59 C19_59 12(2)
C2_59 B1_59 C14_59 C19_59 132.5(19)
C19_59 C14_59 C15_59 C16_59 -0.6(19)
B1_59 C14_59 C15_59 C16_59 178(2)
C14_59 C15_59 C16_59 C17_59 -1(2)
C15_59 C16_59 C17_59 C18_59 1(2)
C16_59 C17_59 C18_59 C19_59 0(2)
C17_59 C18_59 C19_59 C14_59 -2(2)
C15_59 C14_59 C19_59 C18_59 1.9(18)
B1_59 C14_59 C19_59 C18_59 -177(2)
C14_60 B1_60 C8_60 C9_60 -173.8(17)
C20_60 B1_60 C8_60 C9_60 66.9(19)
C2_60 B1_60 C8_60 C9_60 -58(2)
C14_60 B1_60 C8_60 C13_60 5(2)
C20_60 B1_60 C8_60 C13_60 -113.9(18)
C2_60 B1_60 C8_60 C13_60 121.2(19)
C8_60 B1_60 C2_60 C7_60 -1(2)
C14_60 B1_60 C2_60 C7_60 118.4(19)
C20_60 B1_60 C2_60 C7_60 -118(2)
C8_60 B1_60 C2_60 C3_60 178.9(18)
C14_60 B1_60 C2_60 C3_60 -62(2)
C20_60 B1_60 C2_60 C3_60 62(2)
C9_60 C8_60 C13_60 C12_60 0.8(18)
B1_60 C8_60 C13_60 C12_60 -178(2)
C7_60 C2_60 C3_60 C4_60 -0.7(19)
B1_60 C2_60 C3_60 C4_60 179(2)
C8_60 C13_60 C12_60 C11_60 0(2)
C2_60 C3_60 C4_60 C5_60 0(2)
C13_60 C12_60 C11_60 C10_60 0(2)
C3_60 C4_60 C5_60 C6_60 1(2)
C12_60 C11_60 C10_60 C9_60 1(2)
C4_60 C5_60 C6_60 C7_60 -1(2)
C11_60 C10_60 C9_60 C8_60 0(2)
C13_60 C8_60 C9_60 C10_60 -0.6(18)
B1_60 C8_60 C9_60 C10_60 179(2)
C5_60 C6_60 C7_60 C2_60 0(2)
C3_60 C2_60 C7_60 C6_60 0.8(18)
B1_60 C2_60 C7_60 C6_60 -179(2)
C8_60 B1_60 C20_60 C25_60 -107(2)
C14_60 B1_60 C20_60 C25_60 136(2)
C2_60 B1_60 C20_60 C25_60 18(2)
C8_60 B1_60 C20_60 C21_60 72(2)
C14_60 B1_60 C20_60 C21_60 -45(2)
C2_60 B1_60 C20_60 C21_60 -163(2)
C8_60 B1_60 C14_60 C19_60 -116(2)
C20_60 B1_60 C14_60 C19_60 -4(2)
C2_60 B1_60 C14_60 C19_60 120(2)
C8_60 B1_60 C14_60 C15_60 65(2)
C20_60 B1_60 C14_60 C15_60 176.6(19)
C2_60 B1_60 C14_60 C15_60 -59(2)
C21_60 C20_60 C25_60 C24_60 1.6(19)
B1_60 C20_60 C25_60 C24_60 -179(2)
C19_60 C14_60 C15_60 C16_60 0.1(19)
B1_60 C14_60 C15_60 C16_60 179(2)
C20_60 C25_60 C24_60 C23_60 -1(2)
C14_60 C15_60 C16_60 C17_60 -1(2)
C25_60 C24_60 C23_60 C22_60 0(2)
C15_60 C16_60 C17_60 C18_60 1(2)
C24_60 C23_60 C22_60 C21_60 0(2)
C16_60 C17_60 C18_60 C19_60 -1(2)
C23_60 C22_60 C21_60 C20_60 1(2)
C25_60 C20_60 C21_60 C22_60 -1.6(19)
B1_60 C20_60 C21_60 C22_60 179(2)
C17_60 C18_60 C19_60 C14_60 0(2)
C15_60 C14_60 C19_60 C18_60 0.6(19)
B1_60 C14_60 C19_60 C18_60 -179(2)
C14_63 B1_63 C20_63 C25_63 143.8(18)
C8_63 B1_63 C20_63 C25_63 -98.3(18)
C2_63 B1_63 C20_63 C25_63 21(2)
C14_63 B1_63 C20_63 C21_63 -40(2)
C8_63 B1_63 C20_63 C21_63 78.3(18)
C2_63 B1_63 C20_63 C21_63 -162.0(18)
C14_63 B1_63 C2_63 C7_63 108(2)
C8_63 B1_63 C2_63 C7_63 -11(2)
C20_63 B1_63 C2_63 C7_63 -125(2)
C14_63 B1_63 C2_63 C3_63 -74(2)
C8_63 B1_63 C2_63 C3_63 167(2)
C20_63 B1_63 C2_63 C3_63 52(2)
C25_63 C20_63 C21_63 C22_63 0.6(18)
B1_63 C20_63 C21_63 C22_63 -176(2)
C7_63 C2_63 C3_63 C4_63 0.5(19)
B1_63 C2_63 C3_63 C4_63 -177(2)
C20_63 C21_63 C22_63 C23_63 -1(2)
C2_63 C3_63 C4_63 C5_63 -1(2)
C21_63 C22_63 C23_63 C24_63 0(2)
C3_63 C4_63 C5_63 C6_63 1(2)
C22_63 C23_63 C24_63 C25_63 0(2)
C4_63 C5_63 C6_63 C7_63 0(2)
C23_63 C24_63 C25_63 C20_63 0(2)
C21_63 C20_63 C25_63 C24_63 -0.2(18)
B1_63 C20_63 C25_63 C24_63 177(2)
C5_63 C6_63 C7_63 C2_63 -1(2)
C3_63 C2_63 C7_63 C6_63 0.4(19)
B1_63 C2_63 C7_63 C6_63 178(2)
C8_63 B1_63 C14_63 C19_63 -122.7(18)
C20_63 B1_63 C14_63 C19_63 -9(2)
C2_63 B1_63 C14_63 C19_63 117.6(18)
C8_63 B1_63 C14_63 C15_63 56.7(19)
C20_63 B1_63 C14_63 C15_63 170.1(17)
C2_63 B1_63 C14_63 C15_63 -63.0(19)
C19_63 C14_63 C15_63 C16_63 1.0(18)
B1_63 C14_63 C15_63 C16_63 -178(2)
C14_63 C15_63 C16_63 C17_63 -1(2)
C15_63 C16_63 C17_63 C18_63 0(2)
C16_63 C17_63 C18_63 C19_63 1(2)
C17_63 C18_63 C19_63 C14_63 -1(2)
C15_63 C14_63 C19_63 C18_63 -0.2(18)
B1_63 C14_63 C19_63 C18_63 179(2)
C14_63 B1_63 C8_63 C9_63 -173.6(18)
C20_63 B1_63 C8_63 C9_63 65.4(19)
C2_63 B1_63 C8_63 C9_63 -57(2)
C14_63 B1_63 C8_63 C13_63 11(2)
C20_63 B1_63 C8_63 C13_63 -109.9(19)
C2_63 B1_63 C8_63 C13_63 127.7(19)
C9_63 C8_63 C13_63 C12_63 -4.2(18)
B1_63 C8_63 C13_63 C12_63 171(2)
C8_63 C13_63 C12_63 C11_63 2(2)
C13_63 C12_63 C11_63 C10_63 2(2)
C12_63 C11_63 C10_63 C9_63 -2(2)
C11_63 C10_63 C9_63 C8_63 -1(2)
C13_63 C8_63 C9_63 C10_63 3.8(19)
B1_63 C8_63 C9_63 C10_63 -172(2)
C8_66 B1_66 C14_66 C19_66 -100.9(19)
C20_66 B1_66 C14_66 C19_66 23(2)
C2_66 B1_66 C14_66 C19_66 142.8(18)
C8_66 B1_66 C14_66 C15_66 78.2(19)
C20_66 B1_66 C14_66 C15_66 -158.1(18)
C2_66 B1_66 C14_66 C15_66 -38(2)
C8_66 B1_66 C2_66 C7_66 14(2)
C20_66 B1_66 C2_66 C7_66 -111(2)
C14_66 B1_66 C2_66 C7_66 130(2)
C8_66 B1_66 C2_66 C3_66 -167.6(19)
C20_66 B1_66 C2_66 C3_66 67(2)
C14_66 B1_66 C2_66 C3_66 -52(2)
C19_66 C14_66 C15_66 C16_66 0.1(18)
B1_66 C14_66 C15_66 C16_66 -179(2)
C7_66 C2_66 C3_66 C4_66 1.8(19)
B1_66 C2_66 C3_66 C4_66 -176(2)
C14_66 C15_66 C16_66 C17_66 0(2)
C2_66 C3_66 C4_66 C5_66 -1(2)
C15_66 C16_66 C17_66 C18_66 0(2)
C3_66 C4_66 C5_66 C6_66 -1(2)
C16_66 C17_66 C18_66 C19_66 0(2)
C4_66 C5_66 C6_66 C7_66 1(2)
C17_66 C18_66 C19_66 C14_66 0(2)
C15_66 C14_66 C19_66 C18_66 0.1(18)
B1_66 C14_66 C19_66 C18_66 179(2)
C5_66 C6_66 C7_66 C2_66 0(2)
C3_66 C2_66 C7_66 C6_66 -1.4(19)
B1_66 C2_66 C7_66 C6_66 177(2)
C20_66 B1_66 C8_66 C9_66 59(2)
C2_66 B1_66 C8_66 C9_66 -64(2)
C14_66 B1_66 C8_66 C9_66 179.9(18)
C20_66 B1_66 C8_66 C13_66 -122.1(19)
C2_66 B1_66 C8_66 C13_66 114.3(19)
C14_66 B1_66 C8_66 C13_66 -1(2)
C9_66 C8_66 C13_66 C12_66 1.1(18)
B1_66 C8_66 C13_66 C12_66 -178(2)
C13_66 C8_66 C9_66 C10_66 -0.8(18)
B1_66 C8_66 C9_66 C10_66 178(2)
C8_66 C13_66 C12_66 C11_66 -1(2)
C8_66 C9_66 C10_66 C11_66 0(2)
C13_66 C12_66 C11_66 C10_66 0(2)
C9_66 C10_66 C11_66 C12_66 0(2)
C8_66 B1_66 C20_66 C25_66 -1(2)
C2_66 B1_66 C20_66 C25_66 121.7(19)
C14_66 B1_66 C20_66 C25_66 -120(2)
C8_66 B1_66 C20_66 C21_66 176.6(19)
C2_66 B1_66 C20_66 C21_66 -61(2)
C14_66 B1_66 C20_66 C21_66 57(2)
C21_66 C20_66 C25_66 C24_66 -0.5(19)
B1_66 C20_66 C25_66 C24_66 177(2)
C25_66 C20_66 C21_66 C22_66 1.3(18)
B1_66 C20_66 C21_66 C22_66 -176(2)
C20_66 C25_66 C24_66 C23_66 0(2)
C20_66 C21_66 C22_66 C23_66 -1(2)
C25_66 C24_66 C23_66 C22_66 0(2)
C21_66 C22_66 C23_66 C24_66 1(2)
C20_67 B1_67 C2_67 C3_67 70.4(19)
C8_67 B1_67 C2_67 C3_67 -166.8(17)
C14_67 B1_67 C2_67 C3_67 -49.7(19)
C20_67 B1_67 C2_67 C7_67 -109.9(18)
C8_67 B1_67 C2_67 C7_67 12.9(19)
C14_67 B1_67 C2_67 C7_67 130.0(17)
C7_67 C2_67 C3_67 C4_67 0.7(18)
B1_67 C2_67 C3_67 C4_67 -180(2)
C2_67 C3_67 C4_67 C5_67 0(2)
C3_67 C4_67 C5_67 C6_67 0(2)
C4_67 C5_67 C6_67 C7_67 0(2)
C5_67 C6_67 C7_67 C2_67 0(2)
C3_67 C2_67 C7_67 C6_67 -0.4(18)
B1_67 C2_67 C7_67 C6_67 180(2)
C20_67 B1_67 C8_67 C9_67 28.5(18)
C14_67 B1_67 C8_67 C9_67 149.3(15)
C2_67 B1_67 C8_67 C9_67 -91.6(16)
C20_67 B1_67 C8_67 C13_67 -156.5(15)
C14_67 B1_67 C8_67 C13_67 -35.7(17)
C2_67 B1_67 C8_67 C13_67 83.4(17)
C13_67 C8_67 C9_67 C10_67 -2.6(17)
B1_67 C8_67 C9_67 C10_67 172.7(18)
C8_67 C9_67 C10_67 C11_67 1(2)
C9_67 C10_67 C11_67 C12_67 1(2)
C10_67 C11_67 C12_67 C13_67 0(2)
C11_67 C12_67 C13_67 C8_67 -2(2)
C9_67 C8_67 C13_67 C12_67 3.4(17)
B1_67 C8_67 C13_67 C12_67 -171.9(18)
C8_67 B1_67 C20_67 C25_67 45.3(19)
C14_67 B1_67 C20_67 C25_67 -74.9(18)
C2_67 B1_67 C20_67 C25_67 163.7(16)
C8_67 B1_67 C20_67 C21_67 -137.5(16)
C14_67 B1_67 C20_67 C21_67 102.3(17)
C2_67 B1_67 C20_67 C21_67 -19.2(19)
C20_67 B1_67 C14_67 C15_67 -140.7(16)
C8_67 B1_67 C14_67 C15_67 95.7(17)
C2_67 B1_67 C14_67 C15_67 -20.3(19)
C20_67 B1_67 C14_67 C19_67 39.8(18)
C8_67 B1_67 C14_67 C19_67 -83.9(17)
C2_67 B1_67 C14_67 C19_67 160.1(16)
C25_67 C20_67 C21_67 C22_67 0.6(18)
B1_67 C20_67 C21_67 C22_67 -176.8(19)
C19_67 C14_67 C15_67 C16_67 -0.4(18)
B1_67 C14_67 C15_67 C16_67 -180.0(19)
C20_67 C21_67 C22_67 C23_67 1(2)
C14_67 C15_67 C16_67 C17_67 1(2)
C21_67 C22_67 C23_67 C24_67 -1(2)
C15_67 C16_67 C17_67 C18_67 -1(2)
C22_67 C23_67 C24_67 C25_67 0(2)
C16_67 C17_67 C18_67 C19_67 0(2)
C23_67 C24_67 C25_67 C20_67 1(2)
C21_67 C20_67 C25_67 C24_67 -1.4(18)
B1_67 C20_67 C25_67 C24_67 176.0(19)
C17_67 C18_67 C19_67 C14_67 0(2)
C15_67 C14_67 C19_67 C18_67 -0.2(18)
B1_67 C14_67 C19_67 C18_67 179.4(19)
C14_68 B1_68 C2_68 C7_68 78.2(17)
C8_68 B1_68 C2_68 C7_68 -44.9(18)
C20_68 B1_68 C2_68 C7_68 -158.6(16)
C14_68 B1_68 C2_68 C3_68 -99.5(16)
C8_68 B1_68 C2_68 C3_68 137.3(16)
C20_68 B1_68 C2_68 C3_68 23.6(19)
C3_68 C2_68 C7_68 C6_68 1.7(17)
B1_68 C2_68 C7_68 C6_68 -176.2(19)
C7_68 C2_68 C3_68 C4_68 -0.4(18)
B1_68 C2_68 C3_68 C4_68 177.5(18)
C2_68 C7_68 C6_68 C5_68 -2(2)
C2_68 C3_68 C4_68 C5_68 -1(2)
C7_68 C6_68 C5_68 C4_68 0(2)
C3_68 C4_68 C5_68 C6_68 1(2)
C14_68 B1_68 C8_68 C13_68 23.0(19)
C2_68 B1_68 C8_68 C13_68 139.8(16)
C20_68 B1_68 C8_68 C13_68 -96.7(16)
C14_68 B1_68 C8_68 C9_68 -164.9(16)
C2_68 B1_68 C8_68 C9_68 -48.0(18)
C20_68 B1_68 C8_68 C9_68 75.4(17)
C13_68 C8_68 C9_68 C10_68 2.6(18)
B1_68 C8_68 C9_68 C10_68 -170.1(19)
C8_68 C9_68 C10_68 C11_68 0(2)
C9_68 C10_68 C11_68 C12_68 -2(2)
C10_68 C11_68 C12_68 C13_68 1(2)
C11_68 C12_68 C13_68 C8_68 2(2)
C9_68 C8_68 C13_68 C12_68 -3.3(18)
B1_68 C8_68 C13_68 C12_68 169(2)
C14_68 B1_68 C20_68 C25_68 154.3(16)
C2_68 B1_68 C20_68 C25_68 36.7(19)
C8_68 B1_68 C20_68 C25_68 -85.4(17)
C14_68 B1_68 C20_68 C21_68 -30.2(18)
C2_68 B1_68 C20_68 C21_68 -147.8(16)
C8_68 B1_68 C20_68 C21_68 90.1(16)
C2_68 B1_68 C14_68 C19_68 93.9(17)
C8_68 B1_68 C14_68 C19_68 -142.7(16)
C20_68 B1_68 C14_68 C19_68 -31.3(19)
C2_68 B1_68 C14_68 C15_68 -82.4(17)
C8_68 B1_68 C14_68 C15_68 40.9(19)
C20_68 B1_68 C14_68 C15_68 152.4(16)
C25_68 C20_68 C21_68 C22_68 -0.4(18)
B1_68 C20_68 C21_68 C22_68 -176.3(19)
C19_68 C14_68 C15_68 C16_68 -0.9(18)
B1_68 C14_68 C15_68 C16_68 175.7(19)
C20_68 C21_68 C22_68 C23_68 0(2)
C14_68 C15_68 C16_68 C17_68 0(2)
C21_68 C22_68 C23_68 C24_68 1(2)
C15_68 C16_68 C17_68 C18_68 1(2)
C22_68 C23_68 C24_68 C25_68 -1(2)
C16_68 C17_68 C18_68 C19_68 -1(2)
C23_68 C24_68 C25_68 C20_68 0(2)
C21_68 C20_68 C25_68 C24_68 0.6(18)
B1_68 C20_68 C25_68 C24_68 176.3(19)
C17_68 C18_68 C19_68 C14_68 0(2)
C15_68 C14_68 C19_68 C18_68 0.9(18)
B1_68 C14_68 C19_68 C18_68 -175.6(19)
